data_2104375
loop_
_publ_author_name
'Weber, Thomas'
'Dshemuchadse, Julia'
'Kobas, Miroslav'
'Conrad, Matthias'
'Harbrecht, Bernd'
'Steurer, Walter'

_publ_section_title
;
 Large, larger, largest -- a family of cluster-based tantalum copper
 aluminides with giant unit cells. I. Structure solution and refinement
;
_journal_issue 3
_journal_name_full 'Acta Crystallographica Section B'
_journal_page_first 308
_journal_page_last 317
_journal_paper_doi 10.1107/S0108768109014001
_journal_volume 65
_journal_year 2009
_chemical_formula_sum 'Al12827.56 Cu1244.05 Ta9063'
_chemical_formula_weight 2065084.38
_chemical_name_systematic
;
 ?
;
_space_group_IT_number 216
_symmetry_cell_setting cubic
_symmetry_space_group_name_Hall 'F -4 2 3'
_symmetry_space_group_name_H-M 'F -4 3 m'
_atom_sites_solution_primary 'charge flipping'
_atom_sites_solution_secondary difmap
_audit_creation_method SHELXL-97
_cell_angle_alpha 90.00
_cell_angle_beta 90.00
_cell_angle_gamma 90.00
_cell_formula_units_Z 1
_cell_length_a 71.490(4)
_cell_length_b 71.490(4)
_cell_length_c 71.490(4)
_cell_measurement_reflns_used 106757
_cell_measurement_temperature 293(2)
_cell_measurement_theta_max 30.44
_cell_measurement_theta_min 1.24
_cell_volume 365373(4)
_computing_cell_refinement 'XDS (Kabsch, 1993)'
_computing_data_reduction 'XDS (Kabsch, 1993)'
_computing_structure_refinement 'SHELXL-97 (Sheldrick, 1997)'
_computing_structure_solution 'SUPERFLIP (Palatinus & Chapuis, 2007)'
_diffrn_ambient_temperature 293(2)
_diffrn_measured_fraction_theta_full 0.971
_diffrn_measured_fraction_theta_max 0.971
_diffrn_measurement_device_type 'PILATUS 6M pixel detector'
_diffrn_measurement_method \f-scans
_diffrn_radiation_monochromator 'Si(111) double crystal monochromator'
_diffrn_radiation_source undulator
_diffrn_radiation_type synchrotron
_diffrn_radiation_wavelength 0.70850
_diffrn_reflns_av_R_equivalents 0.0419
_diffrn_reflns_av_sigmaI/netI 0.0174
_diffrn_reflns_limit_h_max 102
_diffrn_reflns_limit_h_min -102
_diffrn_reflns_limit_k_max 101
_diffrn_reflns_limit_k_min -101
_diffrn_reflns_limit_l_max 99
_diffrn_reflns_limit_l_min -99
_diffrn_reflns_number 1759829
_diffrn_reflns_theta_full 30.44
_diffrn_reflns_theta_max 30.44
_diffrn_reflns_theta_min 1.24
_exptl_absorpt_coefficient_mu 70.037
_exptl_absorpt_correction_T_max 0.7209
_exptl_absorpt_correction_T_min 0.5410
_exptl_absorpt_correction_type multi-scan
_exptl_absorpt_process_details 'XDS (Kabsch, 1993)'
_exptl_crystal_colour 'metallic light grey'
_exptl_crystal_density_diffrn 9.385
_exptl_crystal_density_method 'not measured'
_exptl_crystal_description irregular
_exptl_crystal_F_000 864435
_exptl_crystal_size_max 0.01
_exptl_crystal_size_mid 0.01
_exptl_crystal_size_min 0.01
_refine_diff_density_max 6.772
_refine_diff_density_min -4.385
_refine_ls_abs_structure_details 'Flack H D (1983), Acta Cryst. A39, 876-881'
_refine_ls_abs_structure_Flack 0.499(6)
_refine_ls_extinction_method none
_refine_ls_goodness_of_fit_ref 1.123
_refine_ls_matrix_type full
_refine_ls_number_parameters 1393
_refine_ls_number_reflns 48023
_refine_ls_number_restraints 0
_refine_ls_restrained_S_all 1.123
_refine_ls_R_factor_all 0.0237
_refine_ls_R_factor_gt 0.0237
_refine_ls_shift/su_max 0.042
_refine_ls_shift/su_mean 0.007
_refine_ls_structure_factor_coef Fsqd
_refine_ls_weighting_details 'calc w=1/[\s^2^(Fo^2^)+(0.0187P)^2^+32396.1992P] where P=(Fo^2^+2Fc^2^)/3'
_refine_ls_weighting_scheme calc
_refine_ls_wR_factor_gt 0.0611
_refine_ls_wR_factor_ref 0.0611
_reflns_number_gt 47991
_reflns_number_total 48023
_reflns_threshold_expression >2sigma(I)
_cod_data_source_file sn5082.cif
_cod_data_source_block act71
_cod_original_cell_volume 36537E1(4)
_cod_database_code 2104375
_cod_database_fobs_code 2104375

loop_
_symmetry_equiv_pos_as_xyz
'x, y, z'
'x, -y, -z'
'-x, -y, z'
'-x, y, -z'
'y, -x, -z'
'-y, -x, z'
'-y, x, -z'
'y, x, z'
'y, z, x'
'-y, -z, x'
'y, -z, -x'
'-y, z, -x'
'z, -y, -x'
'z, y, x'
'-z, y, -x'
'-z, -y, x'
'z, x, y'
'-z, x, -y'
'-z, -x, y'
'z, -x, -y'
'x, z, y'
'x, -z, -y'
'-x, z, -y'
'-x, -z, y'
'x, y+1/2, z+1/2'
'x, -y+1/2, -z+1/2'
'-x, -y+1/2, z+1/2'
'-x, y+1/2, -z+1/2'
'y, -x+1/2, -z+1/2'
'-y, -x+1/2, z+1/2'
'-y, x+1/2, -z+1/2'
'y, x+1/2, z+1/2'
'y, z+1/2, x+1/2'
'-y, -z+1/2, x+1/2'
'y, -z+1/2, -x+1/2'
'-y, z+1/2, -x+1/2'
'z, -y+1/2, -x+1/2'
'z, y+1/2, x+1/2'
'-z, y+1/2, -x+1/2'
'-z, -y+1/2, x+1/2'
'z, x+1/2, y+1/2'
'-z, x+1/2, -y+1/2'
'-z, -x+1/2, y+1/2'
'z, -x+1/2, -y+1/2'
'x, z+1/2, y+1/2'
'x, -z+1/2, -y+1/2'
'-x, z+1/2, -y+1/2'
'-x, -z+1/2, y+1/2'
'x+1/2, y, z+1/2'
'x+1/2, -y, -z+1/2'
'-x+1/2, -y, z+1/2'
'-x+1/2, y, -z+1/2'
'y+1/2, -x, -z+1/2'
'-y+1/2, -x, z+1/2'
'-y+1/2, x, -z+1/2'
'y+1/2, x, z+1/2'
'y+1/2, z, x+1/2'
'-y+1/2, -z, x+1/2'
'y+1/2, -z, -x+1/2'
'-y+1/2, z, -x+1/2'
'z+1/2, -y, -x+1/2'
'z+1/2, y, x+1/2'
'-z+1/2, y, -x+1/2'
'-z+1/2, -y, x+1/2'
'z+1/2, x, y+1/2'
'-z+1/2, x, -y+1/2'
'-z+1/2, -x, y+1/2'
'z+1/2, -x, -y+1/2'
'x+1/2, z, y+1/2'
'x+1/2, -z, -y+1/2'
'-x+1/2, z, -y+1/2'
'-x+1/2, -z, y+1/2'
'x+1/2, y+1/2, z'
'x+1/2, -y+1/2, -z'
'-x+1/2, -y+1/2, z'
'-x+1/2, y+1/2, -z'
'y+1/2, -x+1/2, -z'
'-y+1/2, -x+1/2, z'
'-y+1/2, x+1/2, -z'
'y+1/2, x+1/2, z'
'y+1/2, z+1/2, x'
'-y+1/2, -z+1/2, x'
'y+1/2, -z+1/2, -x'
'-y+1/2, z+1/2, -x'
'z+1/2, -y+1/2, -x'
'z+1/2, y+1/2, x'
'-z+1/2, y+1/2, -x'
'-z+1/2, -y+1/2, x'
'z+1/2, x+1/2, y'
'-z+1/2, x+1/2, -y'
'-z+1/2, -x+1/2, y'
'z+1/2, -x+1/2, -y'
'x+1/2, z+1/2, y'
'x+1/2, -z+1/2, -y'
'-x+1/2, z+1/2, -y'
'-x+1/2, -z+1/2, y'

loop_
_atom_site_type_symbol
_atom_site_label
_atom_site_fract_x
_atom_site_fract_y
_atom_site_fract_z
_atom_site_U_iso_or_equiv
_atom_site_adp_type
_atom_site_calc_flag
_atom_site_refinement_flags
_atom_site_occupancy
_atom_site_disorder_assembly
_atom_site_disorder_group
Ta T1 0.133439(6) 0.233430(8) 0.633439(6) 0.00242(4) Uani d S 1 . .
Ta U1 0.116671(6) 0.016546(8) -0.383329(6) 0.00242(4) Uani d S 1 . .
Ta T2 0.133637(6) 0.133637(6) 0.451899(9) 0.00367(4) Uani d S 1 . .
Ta U2 0.116380(6) 0.116380(6) -0.201794(9) 0.00367(4) Uani d S 1 . .
Ta T3 0.133751(6) 0.184995(6) 0.400759(6) 0.00306(3) Uani d . 1 . .
Ta U3 0.116319(6) 0.064926(6) -0.150954(6) 0.00306(3) Uani d . 1 . .
Ta T4 0.133941(6) 0.181475(6) 0.232552(6) 0.00310(3) Uani d . 1 . .
Ta U4 0.116248(6) 0.068649(6) 0.017470(6) 0.00310(3) Uani d . 1 . .
Ta T5 0.133834(6) 0.232506(6) 0.449215(6) 0.00240(3) Uani d . 1 . .
Ta U5 0.116108(6) 0.017334(6) -0.199318(6) 0.00240(3) Uani d . 1 . .
Ta T6 0.133915(6) 0.133915(6) 0.183982(9) 0.00227(4) Uani d S 1 . .
Ta U6 0.116082(6) 0.116082(6) 0.065826(9) 0.00227(4) Uani d S 1 . .
Ta T7 0.133983(6) 0.182268(6) 0.499280(7) 0.00259(3) Uani d . 1 . .
Ta U7 0.115937(6) 0.067605(6) -0.249345(6) 0.00259(3) Uani d . 1 . .
Ta T8 0.135402(8) 0.135402(8) 0.635402(8) 0.00186(6) Uani d S 1 . .
Ta U8 0.114918(8) 0.114918(8) -0.385082(8) 0.00186(6) Uani d S 1 . .
Ta T9 0.135469(6) 0.185353(6) 0.585286(6) 0.00255(3) Uani d . 1 . .
Ta U9 0.114604(6) 0.064663(6) -0.335191(6) 0.00255(3) Uani d . 1 . .
Ta T10 0.135550(6) 0.318688(6) 0.451919(6) 0.00273(3) Uani d . 1 . .
Ta U10 0.114442(6) -0.068749(6) -0.202063(6) 0.00273(3) Uani d . 1 . .
Ta T11 0.141314(6) 0.141314(6) 0.491981(8) 0.00182(4) Uani d S 1 . .
Ta U11 0.108608(6) 0.108608(6) -0.242009(8) 0.00182(4) Uani d S 1 . .
Ta T12 0.141491(6) 0.225033(6) 0.408368(6) 0.00179(3) Uani d . 1 . .
Ta U12 0.108571(6) 0.024916(6) -0.158510(6) 0.00179(3) Uani d . 1 . .
Ta T13 0.141447(6) 0.141447(6) 0.225052(9) 0.00173(4) Uani d S 1 . .
Ta U13 0.108493(6) 0.108493(6) 0.025120(9) 0.00173(4) Uani d S 1 . .
Ta T14 0.141385(6) 0.141385(6) 0.591510(9) 0.00321(4) Uani d S 1 . .
Ta U14 0.108427(6) 0.108427(6) -0.341755(9) 0.00321(4) Uani d S 1 . .
Ta T15 0.141816(6) 0.190566(6) 0.275263(6) 0.00225(3) Uani d . 1 . .
Ta U15 0.108234(6) 0.059428(6) -0.025229(6) 0.00225(3) Uani d . 1 . .
Ta T16 0.141909(6) 0.141909(6) 0.324155(8) 0.00219(4) Uani d S 1 . .
Ta U16 0.108320(6) 0.108320(6) -0.073955(8) 0.00219(4) Uani d S 1 . .
Ta T17 0.141797(6) 0.324849(7) 0.407592(6) 0.00463(3) Uani d . 1 . .
Ta U17 0.108143(6) -0.075091(7) -0.157632(7) 0.00463(3) Uani d . 1 . .
Ta T18 0.141772(6) 0.274372(6) 0.458054(7) 0.00480(3) Uani d . 1 . .
Ta U18 0.108112(6) -0.024404(6) -0.208218(7) 0.00480(3) Uani d . 1 . .
Ta T19 0.141989(6) 0.190959(7) 0.541332(6) 0.00605(3) Uani d . 1 . .
Ta U19 0.107968(6) 0.059018(7) -0.291372(6) 0.00605(3) Uani d . 1 . .
Ta T20 0.157100(6) 0.292958(6) 0.426246(6) 0.00248(3) Uani d . 1 . .
Ta U20 0.093085(6) -0.042925(6) -0.176346(6) 0.00248(3) Uani d . 1 . .
Ta T21 0.157157(6) 0.291028(6) 0.525313(7) 0.00375(3) Uani d . 1 . .
Ta U21 0.092738(6) -0.041095(6) -0.275263(7) 0.00375(3) Uani d . 1 . .
Ta T22 0.157245(6) 0.258566(6) 0.557806(6) 0.00379(3) Uani d . 1 . .
Ta U22 0.092727(6) -0.008569(6) -0.307924(6) 0.00379(3) Uani d . 1 . .
Ta T23 0.158331(6) 0.158331(6) 0.559582(8) 0.00369(4) Uani d S 1 . .
Ta U23 0.091708(6) 0.091708(6) -0.309430(8) 0.00369(4) Uani d S 1 . .
Ta T24 0.158415(6) 0.158415(6) 0.291938(9) 0.00198(4) Uani d S 1 . .
Ta U24 0.091790(6) 0.091790(6) -0.041619(9) 0.00198(4) Uani d S 1 . .
Ta T25 0.158355(6) 0.208139(6) 0.609192(6) 0.00195(3) Uani d . 1 . .
Ta U25 0.091655(6) 0.042093(6) -0.359092(6) 0.00195(3) Uani d . 1 . .
Ta T26 0.158451(9) 0.158451(9) 0.658451(9) 0.00215(6) Uani d S 1 . .
Ta U26 0.091720(9) 0.091720(9) -0.408280(9) 0.00215(6) Uani d S 1 . .
Ta T27 0.159469(6) 0.159469(6) 0.426385(8) 0.00196(4) Uani d S 1 . .
Ta U27 0.090442(6) 0.090442(6) -0.176551(8) 0.00196(4) Uani d S 1 . .
Ta T28 0.159582(9) 0.206961(6) 0.206961(6) 0.00204(4) Uani d S 1 . .
Ta U28 0.090337(9) 0.043122(6) 0.043122(6) 0.00204(4) Uani d S 1 . .
Ta T29 0.159888(6) 0.206548(6) 0.473320(6) 0.00191(3) Uani d . 1 . .
Ta U29 0.090039(6) 0.043433(6) -0.223400(6) 0.00191(3) Uani d . 1 . .
Ta T30 0.160132(8) 0.160132(8) 0.160132(8) 0.00174(6) Uani d S 1 . .
Ta U30 0.090055(8) 0.090055(8) 0.090055(8) 0.00174(6) Uani d S 1 . .
Ta T31 0.175242(6) 0.274291(6) 0.491652(6) 0.00508(3) Uani d . 1 . .
Ta U31 0.074850(6) -0.024369(6) -0.241673(6) 0.00508(3) Uani d . 1 . .
Ta T32 0.175561(7) 0.224868(7) 0.541282(7) 0.00617(3) Uani d . 1 . .
Ta U32 0.074433(7) 0.025178(7) -0.291393(7) 0.00617(3) Uani d . 1 . .
Ta T33 0.175988(9) 0.224705(6) 0.275295(6) 0.00225(4) Uani d S 1 . .
Ta U33 0.074151(9) 0.025193(6) -0.025193(6) 0.00225(4) Uani d S 1 . .
Ta T34 0.176317(6) 0.273460(6) 0.590496(6) 0.00212(3) Uani d . 1 . .
Ta U34 0.073548(6) -0.023433(6) -0.340433(6) 0.00212(3) Uani d . 1 . .
Ta T35 0.181381(6) 0.231058(6) 0.585033(6) 0.00269(3) Uani d . 1 . .
Ta U35 0.068595(6) 0.018757(6) -0.335145(6) 0.00269(3) Uani d . 1 . .
Ta T36 0.181435(6) 0.318565(6) 0.497870(9) 0.00301(4) Uani d S 1 . .
Ta U36 0.068524(6) -0.068524(6) -0.247897(9) 0.00301(4) Uani d S 1 . .
Ta T37 0.181535(6) 0.232755(6) 0.400805(6) 0.00339(3) Uani d . 1 . .
Ta U37 0.068422(6) 0.017248(6) -0.150866(6) 0.00339(3) Uani d . 1 . .
Ta T38 0.183267(6) 0.183267(6) 0.449451(9) 0.00147(4) Uani d S 1 . .
Ta U38 0.066705(6) 0.066705(6) -0.199652(9) 0.00147(4) Uani d S 1 . .
Ta T39 0.183420(6) 0.183420(6) 0.633439(9) 0.00246(4) Uani d S 1 . .
Ta U39 0.066744(6) 0.066744(6) -0.383224(9) 0.00246(4) Uani d S 1 . .
Ta T40 0.183591(8) 0.183591(8) 0.183591(8) 0.00145(6) Uani d S 1 . .
Ta U40 0.066430(8) 0.066430(8) 0.066430(8) 0.00145(6) Uani d S 1 . .
Ta T41 0.184003(6) 0.232537(6) 0.499327(6) 0.00193(3) Uani d . 1 . .
Ta U41 0.065889(6) 0.017396(6) -0.249504(6) 0.00193(3) Uani d . 1 . .
Ta T42 0.184955(9) 0.232744(6) 0.232744(6) 0.00354(4) Uani d S 1 . .
Ta U42 0.065070(9) 0.017341(6) 0.017341(6) 0.00354(4) Uani d S 1 . .
Ta T43 0.190316(6) 0.275268(6) 0.408666(6) 0.00257(3) Uani d . 1 . .
Ta U43 0.059625(6) -0.025371(6) -0.158797(6) 0.00257(3) Uani d . 1 . .
Ta T44 0.200085(8) 0.200085(8) 0.700085(8) 0.00239(6) Uani d S 1 . .
Ta U44 0.050122(8) 0.050122(8) -0.449878(8) 0.00239(6) Uani d S 1 . .
Ta T45 0.200081(6) 0.249602(6) 0.650932(6) 0.00213(3) Uani d . 1 . .
Ta U45 0.049950(6) 0.000387(6) -0.400748(6) 0.00213(3) Uani d . 1 . .
Ta T46 0.202009(6) 0.252353(6) 0.564305(6) 0.00209(3) Uani d . 1 . .
Ta U46 0.048024(6) -0.002202(6) -0.314457(6) 0.00209(3) Uani d . 1 . .
Ta T47 0.202176(6) 0.297824(6) 0.519078(8) 0.00224(4) Uani d S 1 . .
Ta U47 0.047947(6) -0.047947(6) -0.269100(8) 0.00224(4) Uani d S 1 . .
Ta T48 0.206911(6) 0.206911(6) 0.426480(8) 0.00203(4) Uani d S 1 . .
Ta U48 0.043077(6) 0.043077(6) -0.176617(8) 0.00203(4) Uani d S 1 . .
Ta T49 0.207104(6) 0.292896(6) 0.476167(9) 0.00256(4) Uani d S 1 . .
Ta U49 0.042804(6) -0.042804(6) -0.226304(9) 0.00256(4) Uani d S 1 . .
Ta T50 0.208060(6) 0.208060(6) 0.559555(8) 0.00403(4) Uani d S 1 . .
Ta U50 0.041992(6) 0.041992(6) -0.309553(8) 0.00403(4) Uani d S 1 . .
Ta T51 0.208141(9) 0.208141(9) 0.291859(9) 0.00204(6) Uani d S 1 . .
Ta U51 0.041818(9) 0.041818(9) -0.041818(9) 0.00204(6) Uani d S 1 . .
Ta T52 0.208311(7) 0.208311(7) 0.658345(9) 0.00232(4) Uani d S 1 . .
Ta U52 0.041757(7) 0.041757(7) -0.408355(9) 0.00232(4) Uani d S 1 . .
Ta T53 0.209040(6) 0.258833(6) 0.609320(6) 0.00262(3) Uani d . 1 . .
Ta U53 0.041038(6) -0.008697(6) -0.359313(6) 0.00262(3) Uani d . 1 . .
Ta T54 0.224617(6) 0.275383(6) 0.442997(8) 0.00246(4) Uani d S 1 . .
Ta U54 0.025410(6) -0.025410(6) -0.193039(8) 0.00246(4) Uani d S 1 . .
Ta T55 0.224953(9) 0.224953(9) 0.224953(9) 0.00180(6) Uani d S 1 . .
Ta U55 0.025169(9) 0.025169(9) 0.025169(9) 0.00180(6) Uani d S 1 . .
Ta T56 0.225109(6) 0.225109(6) 0.491932(8) 0.00175(4) Uani d S 1 . .
Ta U56 0.024934(6) 0.024934(6) -0.241907(8) 0.00175(4) Uani d S 1 . .
Ta T57 0.225197(8) 0.225197(8) 0.725197(8) 0.00256(6) Uani d S 1 . .
Ta U57 0.024997(8) 0.024997(8) -0.475003(8) 0.00256(6) Uani d S 1 . .
Ta T58 0.225159(6) 0.225159(6) 0.590562(9) 0.00343(4) Uani d S 1 . .
Ta U58 0.024911(6) 0.024911(6) -0.340550(9) 0.00343(4) Uani d S 1 . .
Ta T59 0.225720(9) 0.407731(6) 0.407731(6) 0.00166(4) Uani d S 1 . .
Ta U59 0.024484(9) -0.157870(6) -0.157870(6) 0.00166(4) Uani d S 1 . .
Ta T60 0.225711(6) 0.274289(6) 0.540932(9) 0.00182(4) Uani d S 1 . .
Ta U60 0.024182(6) -0.024182(6) -0.291077(9) 0.00182(4) Uani d S 1 . .
Ta T61 0.232560(6) 0.232560(6) 0.451924(9) 0.00300(4) Uani d S 1 . .
Ta U61 0.017474(6) 0.017474(6) -0.201992(9) 0.00300(4) Uani d S 1 . .
Ta T62 0.2500 0.2500 0.2500 0.00229(12) Uani d S 1 . .
Ta U62 0.0000 0.0000 0.0000 0.00229(12) Uani d S 1 . .
Ta T63 0.2500 0.2500 0.383546(12) 0.00184(5) Uani d S 1 . .
Ta U63 0.0000 0.0000 -0.133627(12) 0.00184(5) Uani d S 1 . .
Ta T64 0.2500 0.2500 0.516211(12) 0.00218(5) Uani d S 1 . .
Ta U64 0.0000 0.0000 -0.266159(12) 0.00218(5) Uani d S 1 . .
Ta T65 0.2500 0.2500 0.700738(12) 0.00186(5) Uani d S 1 . .
Ta U65 0.0000 0.0000 -0.450687(12) 0.00186(5) Uani d S 1 . .
Ta T66 0.250220(9) 0.383216(6) 0.383216(6) 0.00224(4) Uani d S 1 . .
Ta U66 -0.000273(9) -0.133186(6) -0.133186(6) 0.00224(4) Uani d S 1 . .
Ta T67 0.290096(9) 0.426474(6) 0.426474(6) 0.00217(4) Uani d S 1 . .
Ta U67 -0.040108(9) -0.176527(6) -0.176527(6) 0.00217(4) Uani d S 1 . .
Ta T68 0.323829(8) 0.408514(6) 0.408514(6) 0.00246(4) Uani d S 1 . .
Ta U68 -0.073563(8) -0.158511(6) -0.158511(6) 0.00246(4) Uani d S 1 . .
Ta T69 0.358394(6) 0.408908(6) 0.443217(6) 0.00243(3) Uani d . 1 . .
Ta U69 -0.108306(6) -0.158896(6) -0.193175(6) 0.00243(3) Uani d . 1 . .
Ta T70 0.383480(8) 0.383480(8) 0.383480(8) 0.00220(6) Uani d S 1 . .
Ta U70 -0.133484(8) -0.133484(8) -0.133484(8) 0.00220(6) Uani d S 1 . .
Ta T71 0.401000(6) 0.401000(6) 0.452454(9) 0.00314(4) Uani d S 1 . .
Ta U71 -0.151059(6) -0.151059(6) -0.202443(9) 0.00314(4) Uani d S 1 . .
Ta T72 0.408451(6) 0.408451(6) 0.492187(8) 0.00197(4) Uani d S 1 . .
Ta U72 -0.158513(6) -0.158513(6) -0.241918(8) 0.00197(4) Uani d S 1 . .
Ta T73 0.425929(9) 0.475284(6) 0.475284(6) 0.00233(4) Uani d S 1 . .
Ta U73 -0.176277(9) -0.225240(6) -0.225240(6) 0.00233(4) Uani d S 1 . .
Ta T74 0.426814(8) 0.426814(8) 0.426814(8) 0.00203(6) Uani d S 1 . .
Ta U74 -0.177022(8) -0.177022(8) -0.177022(8) 0.00203(6) Uani d S 1 . .
Ta T75 0.450571(8) 0.450571(8) 0.450571(8) 0.00163(6) Uani d S 1 . .
Ta U75 -0.200664(8) -0.200664(8) -0.200664(8) 0.00163(6) Uani d S 1 . .
Ta T76S 0.135072(15) 0.135072(15) 0.14550(2) 0.01226(17) Uiso d SP 0.33 . .
Ta U76S 0.113416(11) 0.113416(11) 0.109170(15) 0.01226(17) Uiso d SP 0.33 . .
Ta T77A 0.135101(17) 0.222307(18) 0.49771(2) 0.00890(10) Uiso d P 0.373(2) . .
Ta U77A 0.11565(2) 0.02930(2) -0.24833(2) 0.00892(10) Uiso d P 0.3128(18) . .
Ta T77B 0.135561(16) 0.23041(2) 0.49003(2) 0.00890(10) Uiso d P 0.398(2) . .
Ta U77B 0.115008(19) 0.018615(19) -0.23811(2) 0.00890(10) Uiso d P 0.318(2) . .
Ta T77C 0.14373(4) 0.23121(4) 0.49779(4) 0.00892(10) Uiso d P 0.1133(11) . .
Ta U77C 0.113252(18) 0.02174(2) -0.24486(2) 0.00890(10) Uiso d P 0.307(2) . .
Al M1A 0.13980(6) 0.18363(4) 0.31637(4) 0.00512(6) Uiso d SP 0.884(11) . .
Cu M1C 0.13980(6) 0.18363(4) 0.31637(4) 0.00512(6) Uiso d SP 0.116(11) . .
Al O1A 0.11010(4) 0.06700(3) -0.06700(3) 0.00512(6) Uiso d SP 0.527(11) . .
Cu O1C 0.11010(4) 0.06700(3) -0.06700(3) 0.00512(6) Uiso d SP 0.473(11) . .
Al M2A 0.14518(4) 0.17018(4) 0.61981(4) 0.00512(6) Uiso d P 0.824(8) . .
Cu M2C 0.14518(4) 0.17018(4) 0.61981(4) 0.00512(6) Uiso d P 0.176(8) . .
Al O2A 0.10474(4) 0.08031(4) -0.37031(4) 0.00512(6) Uiso d P 0.796(8) . .
Cu O2C 0.10474(4) 0.08031(4) -0.37031(4) 0.00512(6) Uiso d P 0.204(8) . .
Al M3A 0.14583(3) 0.17082(3) 0.46202(3) 0.00512(6) Uiso d P 0.712(8) . .
Cu M3C 0.14583(3) 0.17082(3) 0.46202(3) 0.00512(6) Uiso d P 0.288(8) . .
Al O3A 0.10425(3) 0.07959(3) -0.21275(3) 0.00512(6) Uiso d P 0.734(8) . .
Cu O3C 0.10425(3) 0.07959(3) -0.21275(3) 0.00512(6) Uiso d P 0.266(8) . .
Al M4A 0.14595(4) 0.19544(4) 0.43774(4) 0.00512(6) Uiso d P 0.842(8) . .
Cu M4C 0.14595(4) 0.19544(4) 0.43774(4) 0.00512(6) Uiso d P 0.158(8) . .
Al O4A 0.10410(4) 0.05442(4) -0.18736(4) 0.00512(6) Uiso d P 0.832(8) . .
Cu O4C 0.10410(4) 0.05442(4) -0.18736(4) 0.00512(6) Uiso d P 0.168(8) . .
Al M5A 0.14598(4) 0.17103(4) 0.19551(4) 0.00512(6) Uiso d P 0.760(8) . .
Cu M5C 0.14598(4) 0.17103(4) 0.19551(4) 0.00512(6) Uiso d P 0.240(8) . .
Al O5A 0.10409(4) 0.07919(4) 0.05397(4) 0.00512(6) Uiso d P 0.859(8) . .
Cu O5C 0.10409(4) 0.07919(4) 0.05397(4) 0.00512(6) Uiso d P 0.141(8) . .
Al M6A 0.16287(4) 0.25405(4) 0.42982(4) 0.00512(6) Uiso d P 0.857(8) . .
Cu M6C 0.16287(4) 0.25405(4) 0.42982(4) 0.00512(6) Uiso d P 0.143(8) . .
Al O6A 0.08696(4) -0.00349(4) -0.17995(4) 0.00512(6) Uiso d P 0.940(8) . .
Cu O6C 0.08696(4) -0.00349(4) -0.17995(4) 0.00512(6) Uiso d P 0.060(8) . .
Al O7A 0.08689(4) -0.04650(4) -0.13720(4) 0.00512(6) Uiso d P 0.855(7) . .
Cu O7C 0.08689(4) -0.04650(4) -0.13720(4) 0.00512(6) Uiso d P 0.145(7) . .
Al O8A 0.08678(3) 0.08678(3) -0.00387(5) 0.00512(6) Uiso d SP 0.763(9) . .
Cu O8C 0.08678(3) 0.08678(3) -0.00387(5) 0.00512(6) Uiso d SP 0.237(9) . .
Al M9A 0.16256(3) 0.20356(4) 0.38014(4) 0.00512(6) Uiso d P 0.773(8) . .
Cu M9C 0.16256(3) 0.20356(4) 0.38014(4) 0.00512(6) Uiso d P 0.227(8) . .
Al O9A 0.08647(4) 0.04650(4) -0.12987(4) 0.00512(6) Uiso d P 0.921(8) . .
Cu O9C 0.08647(4) 0.04650(4) -0.12987(4) 0.00512(6) Uiso d P 0.079(8) . .
Al M10A 0.17086(4) 0.17086(4) 0.48682(6) 0.00512(6) Uiso d SP 0.939(11) . .
Cu M10C 0.17086(4) 0.17086(4) 0.48682(6) 0.00512(6) Uiso d SP 0.061(11) . .
Al O10A 0.07931(4) 0.07931(4) -0.23746(5) 0.00512(6) Uiso d SP 0.768(11) . .
Cu O10C 0.07931(4) 0.07931(4) -0.23746(5) 0.00512(6) Uiso d SP 0.232(11) . .
Al M11A 0.17118(3) 0.19561(3) 0.41286(3) 0.00512(6) Uiso d P 0.672(8) . .
Cu M11C 0.17118(3) 0.19561(3) 0.41286(3) 0.00512(6) Uiso d P 0.328(8) . .
Al O11A 0.07944(4) 0.05434(4) -0.16244(4) 0.00512(6) Uiso d P 0.818(8) . .
Cu O11C 0.07944(4) 0.05434(4) -0.16244(4) 0.00512(6) Uiso d P 0.182(8) . .
Al M12A 0.17072(4) 0.17072(4) 0.22042(5) 0.00512(6) Uiso d SP 0.739(11) . .
Cu M12C 0.17072(4) 0.17072(4) 0.22042(5) 0.00512(6) Uiso d SP 0.261(11) . .
Al O12A 0.07899(4) 0.07899(4) 0.02915(5) 0.00512(6) Uiso d SP 0.717(12) . .
Cu O12C 0.07899(4) 0.07899(4) 0.02915(5) 0.00512(6) Uiso d SP 0.283(12) . .
Al M13A 0.17106(4) 0.22063(4) 0.43777(4) 0.00512(6) Uiso d P 0.819(8) . .
Cu M13C 0.17106(4) 0.22063(4) 0.43777(4) 0.00512(6) Uiso d P 0.181(8) . .
Al O13A 0.07933(4) 0.02940(4) -0.18730(4) 0.00512(6) Uiso d P 0.918(8) . .
Cu O13C 0.07933(4) 0.02940(4) -0.18730(4) 0.00512(6) Uiso d P 0.082(8) . .
Al M14A 0.17101(3) 0.19519(4) 0.67101(3) 0.00512(6) Uiso d SP 0.621(11) . .
Cu M14C 0.17101(3) 0.19519(4) 0.67101(3) 0.00512(6) Uiso d SP 0.379(11) . .
Al O14A 0.07903(4) 0.05413(5) -0.42097(4) 0.00512(6) Uiso d SP 0.776(12) . .
Cu O14C 0.07903(4) 0.05413(5) -0.42097(4) 0.00512(6) Uiso d SP 0.224(12) . .
Al M15A 0.17107(4) 0.22107(4) 0.64554(4) 0.00512(6) Uiso d P 0.803(8) . .
Cu M15C 0.17107(4) 0.22107(4) 0.64554(4) 0.00512(6) Uiso d P 0.197(8) . .
Al O15A 0.07839(4) 0.02885(4) -0.39475(4) 0.00512(6) Uiso d P 0.911(8) . .
Cu O15C 0.07839(4) 0.02885(4) -0.39475(4) 0.00512(6) Uiso d P 0.089(8) . .
Al M16A 0.17177(4) 0.24614(4) 0.62026(4) 0.00512(6) Uiso d P 0.836(8) . .
Cu M16C 0.17177(4) 0.24614(4) 0.62026(4) 0.00512(6) Uiso d P 0.164(8) . .
Al O16A 0.07872(4) 0.00400(3) -0.37016(4) 0.00512(6) Uiso d P 0.766(8) . .
Cu O16C 0.07872(4) 0.00400(3) -0.37016(4) 0.00512(6) Uiso d P 0.234(8) . .
Al M17A 0.18351(3) 0.27354(3) 0.44986(3) 0.00512(6) Uiso d P 0.643(8) . .
Cu M17C 0.18351(3) 0.27354(3) 0.44986(3) 0.00512(6) Uiso d P 0.357(8) . .
Al O17A 0.06693(3) -0.02350(3) -0.20026(3) 0.00512(6) Uiso d P 0.508(8) . .
Cu O17C 0.06693(3) -0.02350(3) -0.20026(3) 0.00512(6) Uiso d P 0.492(8) . .
Al M18A 0.18348(3) 0.18348(3) 0.54006(5) 0.00512(6) Uiso d SP 0.717(11) . .
Cu M18C 0.18348(3) 0.18348(3) 0.54006(5) 0.00512(6) Uiso d SP 0.283(11) . .
Al O18A 0.06693(3) 0.06693(3) -0.29011(4) 0.00512(6) Uiso d SP 0.491(11) . .
Cu O18C 0.06693(3) 0.06693(3) -0.29011(4) 0.00512(6) Uiso d SP 0.509(11) . .
Al M19A 0.18340(3) 0.18340(3) 0.27313(5) 0.00512(6) Uiso d SP 0.700(11) . .
Cu M19C 0.18340(3) 0.18340(3) 0.27313(5) 0.00512(6) Uiso d SP 0.300(11) . .
Al O19A 0.06688(3) 0.06688(3) -0.02351(5) 0.00512(6) Uiso d SP 0.717(11) . .
Cu O19C 0.06688(3) 0.06688(3) -0.02351(5) 0.00512(6) Uiso d SP 0.283(11) . .
Al M20A 0.18300(2) 0.31700(2) 0.40662(4) 0.00512(6) Uiso d SP 0.439(11) . .
Cu M20C 0.18300(2) 0.31700(2) 0.40662(4) 0.00512(6) Uiso d SP 0.561(11) . .
Al O20A 0.06630(3) -0.06630(3) -0.15708(4) 0.00512(6) Uiso d SP 0.588(11) . .
Cu O20C 0.06630(3) -0.06630(3) -0.15708(4) 0.00512(6) Uiso d SP 0.412(11) . .
Al M21A 0.19579(4) 0.19579(4) 0.22058(5) 0.00512(6) Uiso d SP 0.781(11) . .
Cu M21C 0.19579(4) 0.19579(4) 0.22058(5) 0.00512(6) Uiso d SP 0.219(11) . .
Al O21A 0.05460(4) 0.05460(4) 0.02911(6) 0.00512(6) Uiso d SP 0.907(11) . .
Cu O21C 0.05460(4) 0.05460(4) 0.02911(6) 0.00512(6) Uiso d SP 0.093(11) . .
Al M22A 0.19571(3) 0.19571(3) 0.48757(5) 0.00512(6) Uiso d SP 0.741(11) . .
Cu M22C 0.19571(3) 0.19571(3) 0.48757(5) 0.00512(6) Uiso d SP 0.259(11) . .
Al O22A 0.05434(4) 0.05434(4) -0.23714(5) 0.00512(6) Uiso d SP 0.801(11) . .
Cu O22C 0.05434(4) 0.05434(4) -0.23714(5) 0.00512(6) Uiso d SP 0.199(11) . .
Al M23A 0.19545(3) 0.22042(3) 0.46276(3) 0.00512(6) Uiso d P 0.761(7) . .
Cu M23C 0.19545(3) 0.22042(3) 0.46276(3) 0.00512(6) Uiso d P 0.239(7) . .
Al O23A 0.05398(4) 0.02917(4) -0.21239(4) 0.00512(6) Uiso d P 0.817(7) . .
Cu O23C 0.05398(4) 0.02917(4) -0.21239(4) 0.00512(6) Uiso d P 0.183(7) . .
Al M24A 0.19677(4) 0.22216(4) 0.62026(4) 0.00512(6) Uiso d P 0.860(7) . .
Cu M24C 0.19677(4) 0.22216(4) 0.62026(4) 0.00512(6) Uiso d P 0.140(7) . .
Al O24A 0.05373(3) 0.02854(3) -0.37064(3) 0.00512(6) Uiso d P 0.706(7) . .
Cu O24C 0.05373(3) 0.02854(3) -0.37064(3) 0.00512(6) Uiso d P 0.294(7) . .
Al M25A 0.20365(4) 0.25347(4) 0.47046(4) 0.00512(6) Uiso d P 0.892(7) . .
Cu M25C 0.20365(4) 0.25347(4) 0.47046(4) 0.00512(6) Uiso d P 0.108(7) . .
Al O25A 0.04668(4) -0.00387(4) -0.22014(4) 0.00512(6) Uiso d P 0.877(7) . .
Cu O25C 0.04668(4) -0.00387(4) -0.22014(4) 0.00512(6) Uiso d P 0.123(7) . .
Al O26A 0.04658(4) 0.04658(4) -0.26998(6) 0.00512(6) Uiso d SP 0.876(9) . .
Cu O26C 0.04658(4) 0.04658(4) -0.26998(6) 0.00512(6) Uiso d SP 0.124(9) . .
Al O27A 0.04655(4) 0.04655(4) -0.00353(5) 0.00512(6) Uiso d SP 0.715(9) . .
Cu O27C 0.04655(4) 0.04655(4) -0.00353(5) 0.00512(6) Uiso d SP 0.285(9) . .
Al M28A 0.21306(3) 0.23707(3) 0.68792(3) 0.00512(6) Uiso d P 0.690(8) . .
Cu M28C 0.21306(3) 0.23707(3) 0.68792(3) 0.00512(6) Uiso d P 0.310(8) . .
Al O28A 0.03742(3) 0.01287(3) -0.43731(3) 0.00512(6) Uiso d P 0.676(8) . .
Cu O28C 0.03742(3) 0.01287(3) -0.43731(3) 0.00512(6) Uiso d P 0.324(8) . .
Al M29A 0.23525(3) 0.26475(3) 0.63900(4) 0.00512(6) Uiso d SP 0.768(10) . .
Cu M29C 0.23525(3) 0.26475(3) 0.63900(4) 0.00512(6) Uiso d SP 0.232(10) . .
Al O29A 0.01247(3) -0.01247(3) -0.38940(5) 0.00512(6) Uiso d SP 0.888(10) . .
Cu O29C 0.01247(3) -0.01247(3) -0.38940(5) 0.00512(6) Uiso d SP 0.112(10) . .
Al M30A 0.23714(3) 0.26286(3) 0.58103(5) 0.00512(6) Uiso d SP 0.781(11) . .
Cu M30C 0.23714(3) 0.26286(3) 0.58103(5) 0.00512(6) Uiso d SP 0.219(11) . .
Al O30A 0.01278(4) -0.01278(4) -0.32991(6) 0.00512(6) Uiso d SP 0.908(11) . .
Cu O30C 0.01278(4) -0.01278(4) -0.32991(6) 0.00512(6) Uiso d SP 0.092(11) . .
Al M31A 0.23771(4) 0.23771(4) 0.66380(5) 0.00512(6) Uiso d SP 0.827(10) . .
Cu M31C 0.23771(4) 0.23771(4) 0.66380(5) 0.00512(6) Uiso d SP 0.173(10) . .
Al O31A 0.01254(3) 0.01254(3) -0.41331(5) 0.00512(6) Uiso d SP 0.709(10) . .
Cu O31C 0.01254(3) 0.01254(3) -0.41331(5) 0.00512(6) Uiso d SP 0.291(10) . .
Al M32A 0.2500 0.2500 0.60978(5) 0.00512(6) Uiso d SP 0.465(15) . .
Cu M32C 0.2500 0.2500 0.60978(5) 0.00512(6) Uiso d SP 0.535(15) . .
Al O32A 0.0000 0.0000 -0.36045(8) 0.00512(6) Uiso d SP 0.829(15) . .
Cu O32C 0.0000 0.0000 -0.36045(8) 0.00512(6) Uiso d SP 0.171(15) . .
Al M33A 0.31670(2) 0.40677(2) 0.45045(2) 0.00512(6) Uiso d P 0.283(8) . .
Cu M33C 0.31670(2) 0.40677(2) 0.45045(2) 0.00512(6) Uiso d P 0.717(8) . .
Al O33A -0.06699(3) -0.15666(3) -0.19960(3) 0.00512(6) Uiso d P 0.444(8) . .
Cu O33C -0.06699(3) -0.15666(3) -0.19960(3) 0.00512(6) Uiso d P 0.556(8) . .
Al O34A -0.10972(5) -0.19994(3) -0.19994(3) 0.00512(6) Uiso d SP 0.771(9) . .
Cu O34C -0.10972(5) -0.19994(3) -0.19994(3) 0.00512(6) Uiso d SP 0.229(9) . .
Al M35A 0.38900(3) 0.46232(2) 0.46232(2) 0.00512(6) Uiso d SP 0.298(10) . .
Cu M35C 0.38900(3) 0.46232(2) 0.46232(2) 0.00512(6) Uiso d SP 0.702(10) . .
Al O35A -0.13888(3) -0.21324(2) -0.21324(2) 0.00512(6) Uiso d SP 0.320(10) . .
Cu O35C -0.13888(3) -0.21324(2) -0.21324(2) 0.00512(6) Uiso d SP 0.680(10) . .
Al M36A 0.41318(4) 0.43840(4) 0.46299(4) 0.00512(6) Uiso d P 0.855(8) . .
Cu M36C 0.41318(4) 0.43840(4) 0.46299(4) 0.00512(6) Uiso d P 0.145(8) . .
Al O36A -0.16344(4) -0.18789(4) -0.21320(4) 0.00512(6) Uiso d P 0.922(8) . .
Cu O36C -0.16344(4) -0.18789(4) -0.21320(4) 0.00512(6) Uiso d P 0.078(8) . .
Al M37A 0.43759(3) 0.43759(3) 0.48809(4) 0.00512(6) Uiso d SP 0.620(11) . .
Cu M37C 0.43759(3) 0.43759(3) 0.48809(4) 0.00512(6) Uiso d SP 0.380(11) . .
Al O37A -0.18783(3) -0.18783(3) -0.23740(4) 0.00512(6) Uiso d SP 0.640(10) . .
Cu O37C -0.18783(3) -0.18783(3) -0.23740(4) 0.00512(6) Uiso d SP 0.360(10) . .
Al O38A -0.21276(4) -0.21276(4) -0.23870(5) 0.00512(6) Uiso d SP 0.852(9) . .
Cu O38C -0.21276(4) -0.21276(4) -0.23870(5) 0.00512(6) Uiso d SP 0.148(9) . .
Al M39A 0.48752(5) 0.48752(5) 0.48752(5) 0.00512(6) Uiso d SP 0.790(19) . .
Cu M39C 0.48752(5) 0.48752(5) 0.48752(5) 0.00512(6) Uiso d SP 0.210(19) . .
Al O39A -0.23768(5) -0.23768(5) -0.23768(5) 0.00512(6) Uiso d SP 0.67(2) . .
Cu O39C -0.23768(5) -0.23768(5) -0.23768(5) 0.00512(6) Uiso d SP 0.33(2) . .
Al O40A -0.04656(4) -0.13712(4) -0.17985(4) 0.00512(6) Uiso d P 0.838(6) . .
Cu O40C -0.04656(4) -0.13712(4) -0.17985(4) 0.00512(6) Uiso d P 0.162(6) . .
Al A1 0.12822(4) 0.28127(4) 0.54827(4) 0.0052(2) Uiso d . 1 . .
Al B1 0.12227(4) -0.03306(4) -0.29980(4) 0.0052(2) Uiso d . 1 . .
Al A2 0.12905(5) 0.15526(5) 0.26224(5) 0.0040(2) Uiso d . 1 . .
Al B2 0.12135(5) 0.09453(5) -0.01244(5) 0.0040(2) Uiso d . 1 . .
Al A3 0.12884(5) 0.12884(5) 0.28896(7) 0.0041(3) Uiso d S 1 . .
Al B3 0.12103(5) 0.12103(5) -0.03869(7) 0.0041(3) Uiso d S 1 . .
Al A4 0.12876(4) 0.15592(4) 0.52938(4) 0.0043(2) Uiso d . 1 . .
Al B4 0.12087(5) 0.09505(4) -0.27943(4) 0.0043(2) Uiso d . 1 . .
Al A5 0.12905(5) 0.26291(5) 0.42222(5) 0.0043(2) Uiso d . 1 . .
Al B5 0.12084(5) -0.01276(5) -0.17140(5) 0.0043(2) Uiso d . 1 . .
Al A6 0.12945(5) 0.28854(5) 0.39642(5) 0.0037(2) Uiso d . 1 . .
Al B6 0.12112(5) -0.03828(5) -0.14597(5) 0.0037(2) Uiso d . 1 . .
Al A7 0.13005(4) 0.13005(4) 0.55407(6) 0.0001(3) Uiso d S 1 . .
Al B7 0.11993(4) 0.11993(4) -0.30480(6) 0.0001(3) Uiso d S 1 . .
Al A8 0.13856(7) 0.22830(5) 0.27170(5) 0.0054(3) Uiso d S 1 . .
Al B8 0.11181(7) 0.02235(5) -0.02235(5) 0.0054(3) Uiso d S 1 . .
Al A9 0.13891(6) 0.13891(6) 0.36109(6) 0.0053(5) Uiso d S 1 . .
Al B9 0.11189(6) 0.11189(6) -0.11189(6) 0.0053(5) Uiso d S 1 . .
Al A10 0.14524(4) 0.35476(4) 0.43467(6) 0.0053(3) Uiso d S 1 . .
Al B10 0.10423(4) -0.10423(4) -0.18691(6) 0.0053(3) Uiso d S 1 . .
Al A11 0.14596(4) 0.30377(4) 0.48749(4) 0.0055(3) Uiso d . 1 . .
Al B11 0.10469(4) -0.05155(4) -0.23813(4) 0.0055(3) Uiso d . 1 . .
Al A12 0.14615(4) 0.19586(6) 0.64615(4) 0.0013(3) Uiso d S 1 . .
Al B12 0.10423(4) 0.05476(6) -0.39577(4) 0.0013(3) Uiso d S 1 . .
Al A13 0.14674(5) 0.24558(5) 0.59441(5) 0.0050(2) Uiso d . 1 . .
Al B13 0.10362(5) 0.00433(5) -0.34479(5) 0.0050(2) Uiso d . 1 . .
Al A14 0.15530(5) 0.26231(5) 0.39553(5) 0.0035(2) Uiso d . 1 . .
Al B14 0.09454(5) -0.01194(5) -0.14557(5) 0.0035(2) Uiso d . 1 . .
Al A15 0.16323(4) 0.16323(4) 0.52068(6) 0.0020(3) Uiso d S 1 . .
Al B15 0.08738(4) 0.08738(4) -0.27020(6) 0.0020(3) Uiso d S 1 . .
Al A16 0.16386(5) 0.16386(5) 0.38836(7) 0.0062(3) Uiso d S 1 . .
Al B16 0.08693(5) 0.08693(5) -0.13763(7) 0.0062(3) Uiso d S 1 . .
Al A17 0.16450(4) 0.20195(4) 0.24557(4) 0.0049(3) Uiso d . 1 . .
Al B17 0.08714(4) 0.04633(4) 0.00464(4) 0.0049(3) Uiso d . 1 . .
Al A18 0.16584(3) 0.24434(3) 0.46753(3) 0.0058(3) Uiso d . 1 . .
Al B18 0.08797(3) 0.00475(3) -0.22126(3) 0.0058(3) Uiso d . 1 . .
Al A19 0.16570(3) 0.20083(3) 0.51125(4) 0.0063(3) Uiso d . 1 . .
Al B19 0.08798(3) 0.04544(3) -0.26223(4) 0.0063(3) Uiso d . 1 . .
Al A20 0.16618(3) 0.33382(3) 0.37766(5) 0.0056(4) Uiso d S 1 . .
Al B20 0.08682(3) -0.08682(3) -0.12850(5) 0.0056(4) Uiso d S 1 . .
Al A21 0.16894(7) 0.19734(5) 0.30266(5) 0.0065(3) Uiso d S 1 . .
Al B21 0.08025(7) 0.05300(5) -0.05300(5) 0.0065(3) Uiso d S 1 . .
Al A22 0.16905(7) 0.16905(7) 0.33095(7) 0.0065(6) Uiso d S 1 . .
Al B22 0.08019(7) 0.08019(7) -0.08019(7) 0.0065(6) Uiso d S 1 . .
Al A23 0.17010(4) 0.19674(5) 0.56910(5) 0.0061(2) Uiso d . 1 . .
Al B23 0.08108(5) 0.05258(5) -0.31970(5) 0.0061(2) Uiso d . 1 . .
Al A24 0.16915(5) 0.30321(5) 0.46414(5) 0.0072(3) Uiso d . 1 . .
Al B24 0.07952(5) -0.05293(5) -0.21305(5) 0.0072(3) Uiso d . 1 . .
Al A25 0.16966(5) 0.33034(5) 0.43639(7) 0.0067(3) Uiso d S 1 . .
Al B25 0.07989(5) -0.07989(5) -0.18624(7) 0.0067(3) Uiso d S 1 . .
Al A26 0.17055(4) 0.17055(4) 0.59544(6) 0.0025(3) Uiso d S 1 . .
Al B26 0.07991(4) 0.07991(4) -0.34515(6) 0.0025(3) Uiso d S 1 . .
Al A27 0.17971(5) 0.22900(7) 0.67971(5) 0.0043(3) Uiso d S 1 . .
Al B27 0.07092(5) 0.02129(7) -0.42908(5) 0.0043(3) Uiso d S 1 . .
Al A28 0.18567(4) 0.26207(4) 0.52873(4) 0.0044(2) Uiso d . 1 . .
Al B28 0.06583(4) -0.01178(4) -0.27841(4) 0.0044(2) Uiso d . 1 . .
Al A29 0.18551(5) 0.28705(5) 0.55345(4) 0.0046(2) Uiso d . 1 . .
Al B29 0.06368(5) -0.03627(5) -0.30325(5) 0.0046(2) Uiso d . 1 . .
Al A30 0.19655(5) 0.19655(5) 0.59597(6) 0.0035(3) Uiso d S 1 . .
Al B30 0.05345(5) 0.05345(5) -0.34557(6) 0.0035(3) Uiso d S 1 . .
Al A31 0.19754(5) 0.30246(5) 0.43621(7) 0.0065(3) Uiso d S 1 . .
Al B31 0.05285(5) -0.05285(5) -0.18572(7) 0.0065(3) Uiso d S 1 . .
Al A32 0.20346(4) 0.20346(4) 0.38787(6) 0.0050(3) Uiso d S 1 . .
Al B32 0.04798(4) 0.04798(4) -0.13803(6) 0.0050(3) Uiso d S 1 . .
Al A33 0.20203(4) 0.24558(4) 0.43149(4) 0.0047(3) Uiso d . 1 . .
Al B33 0.04631(4) 0.00423(4) -0.17967(4) 0.0047(3) Uiso d . 1 . .
Al A34 0.20200(4) 0.29800(4) 0.37917(6) 0.0041(3) Uiso d S 1 . .
Al B34 0.04605(4) -0.04605(4) -0.12894(6) 0.0041(3) Uiso d S 1 . .
Al A35 0.21164(7) 0.23781(5) 0.26219(5) 0.0032(3) Uiso d S 1 . .
Al B35 0.03902(7) 0.01227(5) -0.01227(5) 0.0032(3) Uiso d S 1 . .
Al A36 0.21113(5) 0.23733(4) 0.52911(4) 0.00239(19) Uiso d . 1 . .
Al B36 0.03849(5) 0.01288(4) -0.27928(4) 0.00239(19) Uiso d . 1 . .
Al A37 0.21108(4) 0.26252(4) 0.50389(4) 0.0030(2) Uiso d . 1 . .
Al B37 0.03782(4) -0.01307(4) -0.25399(4) 0.0030(2) Uiso d . 1 . .
Al A38 0.21290(5) 0.28710(5) 0.58012(6) 0.0036(3) Uiso d S 1 . .
Al B38 0.03688(5) -0.03688(5) -0.32969(6) 0.0036(3) Uiso d S 1 . .
Al A39 0.22765(5) 0.27235(5) 0.40558(7) 0.0054(3) Uiso d S 1 . .
Al B39 0.02185(5) -0.02185(5) -0.15579(7) 0.0054(3) Uiso d S 1 . .
Al A40 0.22951(5) 0.22951(5) 0.63003(7) 0.0035(3) Uiso d S 1 . .
Al B40 0.02095(5) 0.02095(5) -0.38025(7) 0.0035(3) Uiso d S 1 . .
Al A41 0.23700(4) 0.23700(4) 0.55465(6) 0.0031(3) Uiso d S 1 . .
Al B41 0.01348(4) 0.01348(4) -0.30433(6) 0.0031(3) Uiso d S 1 . .
Al A42 0.23797(4) 0.26203(4) 0.47792(6) 0.0036(3) Uiso d S 1 . .
Al B42 0.01244(5) -0.01244(5) -0.22745(6) 0.0036(3) Uiso d S 1 . .
Al A43 0.26232(4) 0.39653(4) 0.42267(4) 0.0038(2) Uiso d . 1 . .
Al B43 -0.01276(4) -0.14623(4) -0.17139(4) 0.0038(2) Uiso d . 1 . .
Al A44 0.28857(6) 0.39597(4) 0.39597(4) 0.0031(3) Uiso d S 1 . .
Al B44 -0.03878(6) -0.14508(4) -0.14508(4) 0.0031(3) Uiso d S 1 . .
Al A45 0.29650(5) 0.38776(5) 0.42997(5) 0.0047(5) Uiso d . 1 . .
Al A46 0.33027(7) 0.43568(5) 0.43568(5) 0.0064(3) Uiso d S 1 . .
Al B46 -0.08011(7) -0.18539(5) -0.18539(5) 0.0064(3) Uiso d S 1 . .
Al A47 0.33578(4) 0.37931(5) 0.43142(4) 0.0056(2) Uiso d . 1 . .
Al B47 -0.08684(4) -0.12915(5) -0.17996(4) 0.0056(2) Uiso d . 1 . .
Al A48 0.33719(4) 0.38700(4) 0.47043(4) 0.00079(19) Uiso d . 1 . .
Al B48 -0.08686(4) -0.13761(4) -0.22019(4) 0.00079(19) Uiso d . 1 . .
Al A49 0.34270(9) 0.38387(6) 0.38387(6) 0.0265(6) Uani d S 1 . .
Al B49 -0.09375(9) -0.13302(6) -0.13302(6) 0.0265(6) Uani d S 1 . .
Al A50 0.36149(7) 0.40584(5) 0.40584(5) 0.0048(3) Uiso d S 1 . .
Al B50 -0.11102(7) -0.15532(5) -0.15532(5) 0.0048(3) Uiso d S 1 . .
Al A51 0.37124(4) 0.39530(4) 0.47837(5) 0.0033(2) Uiso d . 1 . .
Al B51 -0.12122(4) -0.14596(4) -0.22813(4) 0.0033(2) Uiso d . 1 . .
Al A52 0.38031(4) 0.42963(5) 0.47087(4) 0.0029(2) Uiso d . 1 . .
Al B52 -0.12978(4) -0.17987(5) -0.22130(4) 0.0029(2) Uiso d . 1 . .
Al A53 0.38819(5) 0.42921(4) 0.42921(4) 0.0043(4) Uiso d S 1 . .
Al B53 -0.13840(5) -0.18154(4) -0.18154(4) 0.0043(4) Uiso d S 1 . .
Al A54 0.13277(13) 0.23043(10) 0.53853(10) 0.0550(8) Uani d . 1 . .
Al B54 0.11528(13) 0.01967(10) -0.28727(10) 0.0550(8) Uani d . 1 . .
Al A55 0.13523(10) 0.27211(8) 0.49695(9) 0.0386(6) Uani d . 1 . .
Al B55 0.11490(10) -0.02075(9) -0.24831(9) 0.0386(6) Uani d . 1 . .
Al A56 0.13497(9) 0.36503(9) 0.40588(10) 0.0329(7) Uani d S 1 . .
Al B56 0.11485(9) -0.11485(9) -0.15365(10) 0.0329(7) Uani d S 1 . .
Al A60 0.14512(5) 0.22137(5) 0.56775(4) 0.0131(3) Uiso d . 1 . .
Al B60 0.10392(5) 0.02922(5) -0.32060(4) 0.0131(3) Uiso d . 1 . .
Al A57O 0.13900(5) 0.13900(5) 0.40483(7) 0.00512(6) Uiso d SP 0.763(14) . .
Al B57O 0.11293(6) 0.11293(6) -0.15889(9) 0.00512(6) Uiso d SP 0.615(14) . .
Al A58O 0.13771(8) 0.22712(5) 0.22712(5) 0.00512(6) Uiso d SP 0.678(16) . .
Al B58O 0.10882(10) 0.02119(7) 0.02119(7) 0.00512(6) Uiso d SP 0.554(15) . .
Al A61 0.15373(6) 0.25039(9) 0.51833(8) 0.0291(4) Uani d . 1 . .
Al B61 0.09576(6) 0.00034(9) -0.26788(8) 0.0291(4) Uani d . 1 . .
Al A62 0.15749(13) 0.2500 0.2500 0.0420(13) Uani d S 1 . .
Al B62 0.09422(13) 0.0000 0.0000 0.0420(13) Uani d S 1 . .
Al A63 0.20957(7) 0.25002(9) 0.38375(8) 0.0314(5) Uani d . 1 . .
Al B63 0.04014(7) -0.00091(9) -0.13296(9) 0.0314(5) Uani d . 1 . .
Al A64O 0.22684(5) 0.22684(5) 0.40413(8) 0.00512(6) Uiso d SP 0.691(16) . .
Al B64O 0.02152(7) 0.02152(7) -0.15700(9) 0.00512(6) Uiso d SP 0.589(17) . .
Al A65 0.2500 0.2500 0.42510(10) 0.0223(8) Uani d S 1 . .
Al B65 0.0000 0.0000 -0.17283(10) 0.0223(8) Uani d S 1 . .
Al A66 0.38449(12) 0.38449(12) 0.42365(9) 0.0431(9) Uani d S 1 . .
Al B66 -0.13492(12) -0.13492(12) -0.17328(9) 0.0431(9) Uani d S 1 . .
Al B67O -0.15600(5) -0.15600(5) -0.15600(5) 0.00512(6) Uiso d SP 0.81(2) . .
Al A68 0.46242(4) 0.46242(4) 0.48745(6) 0.0022(7) Uiso d S 1 . .
Al A69 0.35978(6) 0.44929(4) 0.44929(4) 0.0047(7) Uiso d S 1 . .
Al A70 0.20376(5) 0.20376(5) 0.25358(7) 0.0040(7) Uiso d S 1 . .
Al A71 0.20351(4) 0.20351(4) 0.52064(6) 0.0014(6) Uiso d S 1 . .
Al A72 0.16270(4) 0.16270(4) 0.25286(6) 0.0022(7) Uiso d S 1 . .
Al A73 0.16288(5) 0.29644(5) 0.38717(5) 0.0024(5) Uiso d . 1 . .

loop_
_atom_site_aniso_label
_atom_site_aniso_U_11
_atom_site_aniso_U_22
_atom_site_aniso_U_33
_atom_site_aniso_U_12
_atom_site_aniso_U_13
_atom_site_aniso_U_23
T1 0.00258(5) 0.00209(8) 0.00258(5) 0.00002(5) -0.00024(6) 0.00002(5)
U1 0.00258(5) 0.00209(8) 0.00258(5) 0.00002(5) -0.00024(6) 0.00002(5)
T2 0.00299(5) 0.00299(5) 0.00502(9) 0.00124(7) 0.00172(5) 0.00172(5)
U2 0.00299(5) 0.00299(5) 0.00502(9) 0.00124(7) 0.00172(5) 0.00172(5)
T3 0.00276(6) 0.00403(6) 0.00239(6) 0.00130(5) 0.00088(5) 0.00111(5)
U3 0.00276(6) 0.00403(6) 0.00239(6) 0.00130(5) 0.00088(5) 0.00111(5)
T4 0.00274(6) 0.00407(6) 0.00250(6) -0.00127(5) -0.00102(5) 0.00119(5)
U4 0.00274(6) 0.00407(6) 0.00250(6) -0.00127(5) -0.00102(5) 0.00119(5)
T5 0.00236(6) 0.00233(6) 0.00252(6) -0.00085(5) -0.00060(5) 0.00049(5)
U5 0.00236(6) 0.00233(6) 0.00252(6) -0.00085(5) -0.00060(5) 0.00049(5)
T6 0.00220(5) 0.00220(5) 0.00242(8) 0.00082(7) 0.00053(5) 0.00053(5)
U6 0.00220(5) 0.00220(5) 0.00242(8) 0.00082(7) 0.00053(5) 0.00053(5)
T7 0.00235(6) 0.00282(6) 0.00261(6) -0.00071(5) -0.00097(5) 0.00084(5)
U7 0.00235(6) 0.00282(6) 0.00261(6) -0.00071(5) -0.00097(5) 0.00084(5)
T8 0.00186(6) 0.00186(6) 0.00186(6) -0.00048(6) -0.00048(6) -0.00048(6)
U8 0.00186(6) 0.00186(6) 0.00186(6) -0.00048(6) -0.00048(6) -0.00048(6)
T9 0.00205(6) 0.00333(6) 0.00226(6) 0.00014(5) -0.00030(5) -0.00087(5)
U9 0.00205(6) 0.00333(6) 0.00226(6) 0.00014(5) -0.00030(5) -0.00087(5)
T10 0.00192(6) 0.00301(6) 0.00326(6) 0.00003(5) 0.00008(5) -0.00139(5)
U10 0.00192(6) 0.00301(6) 0.00326(6) 0.00003(5) 0.00008(5) -0.00139(5)
T11 0.00182(5) 0.00182(5) 0.00182(8) -0.00002(6) 0.00001(5) 0.00001(5)
U11 0.00182(5) 0.00182(5) 0.00182(8) -0.00002(6) 0.00001(5) 0.00001(5)
T12 0.00181(6) 0.00191(6) 0.00166(6) -0.00006(5) 0.00003(5) 0.00002(5)
U12 0.00181(6) 0.00191(6) 0.00166(6) -0.00006(5) 0.00003(5) 0.00002(5)
T13 0.00174(5) 0.00174(5) 0.00171(8) 0.00009(6) 0.00003(5) 0.00003(5)
U13 0.00174(5) 0.00174(5) 0.00171(8) 0.00009(6) 0.00003(5) 0.00003(5)
T14 0.00319(5) 0.00319(5) 0.00324(8) 0.00027(7) 0.00068(5) 0.00068(5)
U14 0.00319(5) 0.00319(5) 0.00324(8) 0.00027(7) 0.00068(5) 0.00068(5)
T15 0.00247(6) 0.00182(6) 0.00246(6) 0.00059(5) 0.00032(5) 0.00057(5)
U15 0.00247(6) 0.00182(6) 0.00246(6) 0.00059(5) 0.00032(5) 0.00057(5)
T16 0.00236(5) 0.00236(5) 0.00185(8) 0.00027(6) 0.00041(5) 0.00041(5)
U16 0.00236(5) 0.00236(5) 0.00185(8) 0.00027(6) 0.00041(5) 0.00041(5)
T17 0.00309(6) 0.00638(6) 0.00442(6) 0.00135(5) -0.00039(5) -0.00295(5)
U17 0.00309(6) 0.00638(6) 0.00442(6) 0.00135(5) -0.00039(5) -0.00295(5)
T18 0.00334(6) 0.00452(6) 0.00654(7) -0.00043(5) 0.00168(5) -0.00280(5)
U18 0.00334(6) 0.00452(6) 0.00654(7) -0.00043(5) 0.00168(5) -0.00280(5)
T19 0.00409(6) 0.00949(7) 0.00456(6) 0.00266(5) -0.00104(5) -0.00368(5)
U19 0.00409(6) 0.00949(7) 0.00456(6) 0.00266(5) -0.00104(5) -0.00368(5)
T20 0.00305(6) 0.00228(6) 0.00211(6) -0.00002(5) -0.00006(5) 0.00033(5)
U20 0.00305(6) 0.00228(6) 0.00211(6) -0.00002(5) -0.00006(5) 0.00033(5)
T21 0.00371(6) 0.00444(6) 0.00310(6) 0.00203(5) -0.00018(5) -0.00089(5)
U21 0.00371(6) 0.00444(6) 0.00310(6) 0.00203(5) -0.00018(5) -0.00089(5)
T22 0.00370(6) 0.00340(6) 0.00428(6) 0.00002(5) 0.00193(5) -0.00077(5)
U22 0.00370(6) 0.00340(6) 0.00428(6) 0.00002(5) 0.00193(5) -0.00077(5)
T23 0.00451(5) 0.00451(5) 0.00205(8) -0.00119(7) 0.00066(5) 0.00066(5)
U23 0.00451(5) 0.00451(5) 0.00205(8) -0.00119(7) 0.00066(5) 0.00066(5)
T24 0.00199(5) 0.00199(5) 0.00197(8) 0.00028(6) 0.00019(5) 0.00019(5)
U24 0.00199(5) 0.00199(5) 0.00197(8) 0.00028(6) 0.00019(5) 0.00019(5)
T25 0.00207(6) 0.00188(6) 0.00192(6) -0.00047(5) -0.00001(5) -0.00014(5)
U25 0.00207(6) 0.00188(6) 0.00192(6) -0.00047(5) -0.00001(5) -0.00014(5)
T26 0.00215(6) 0.00215(6) 0.00215(6) -0.00047(6) -0.00047(6) -0.00047(6)
U26 0.00215(6) 0.00215(6) 0.00215(6) -0.00047(6) -0.00047(6) -0.00047(6)
T27 0.00199(5) 0.00199(5) 0.00189(8) -0.00003(6) 0.00005(5) 0.00005(5)
U27 0.00199(5) 0.00199(5) 0.00189(8) -0.00003(6) 0.00005(5) 0.00005(5)
T28 0.00209(8) 0.00202(5) 0.00202(5) -0.00021(5) -0.00021(5) 0.00015(6)
U28 0.00209(8) 0.00202(5) 0.00202(5) -0.00021(5) -0.00021(5) 0.00015(6)
T29 0.00185(6) 0.00185(6) 0.00204(6) -0.00017(5) -0.00018(5) 0.00017(5)
U29 0.00185(6) 0.00185(6) 0.00204(6) -0.00017(5) -0.00018(5) 0.00017(5)
T30 0.00174(6) 0.00174(6) 0.00174(6) 0.00013(6) 0.00013(6) 0.00013(6)
U30 0.00174(6) 0.00174(6) 0.00174(6) 0.00013(6) 0.00013(6) 0.00013(6)
T31 0.00751(6) 0.00524(6) 0.00248(6) 0.00380(5) 0.00105(5) 0.00028(5)
U31 0.00751(6) 0.00524(6) 0.00248(6) 0.00380(5) 0.00105(5) 0.00028(5)
T32 0.01042(7) 0.00267(6) 0.00542(6) 0.00164(5) 0.00471(5) 0.00073(5)
U32 0.01042(7) 0.00267(6) 0.00542(6) 0.00164(5) 0.00471(5) 0.00073(5)
T33 0.00188(8) 0.00243(5) 0.00243(5) 0.00059(5) -0.00059(5) -0.00034(7)
U33 0.00188(8) 0.00243(5) 0.00243(5) 0.00059(5) -0.00059(5) -0.00034(7)
T34 0.00173(6) 0.00258(6) 0.00204(6) 0.00011(5) -0.00046(5) -0.00016(5)
U34 0.00173(6) 0.00258(6) 0.00204(6) 0.00011(5) -0.00046(5) -0.00016(5)
T35 0.00332(6) 0.00200(6) 0.00275(6) 0.00024(5) 0.00107(5) 0.00035(5)
U35 0.00332(6) 0.00200(6) 0.00275(6) 0.00024(5) 0.00107(5) 0.00035(5)
T36 0.00348(5) 0.00348(5) 0.00205(8) 0.00186(7) 0.00007(5) -0.00007(5)
U36 0.00348(5) 0.00348(5) 0.00205(8) 0.00186(7) 0.00007(5) -0.00007(5)
T37 0.00448(6) 0.00298(6) 0.00272(6) 0.00153(5) -0.00142(5) -0.00117(5)
U37 0.00448(6) 0.00298(6) 0.00272(6) 0.00153(5) -0.00142(5) -0.00117(5)
T38 0.00146(5) 0.00146(5) 0.00148(8) 0.00012(6) -0.00004(4) -0.00004(4)
U38 0.00146(5) 0.00146(5) 0.00148(8) 0.00012(6) -0.00004(4) -0.00004(4)
T39 0.00244(5) 0.00244(5) 0.00250(8) 0.00000(7) -0.00018(5) -0.00018(5)
U39 0.00244(5) 0.00244(5) 0.00250(8) 0.00000(7) -0.00018(5) -0.00018(5)
T40 0.00145(6) 0.00145(6) 0.00145(6) -0.00015(6) -0.00015(6) -0.00015(6)
U40 0.00145(6) 0.00145(6) 0.00145(6) -0.00015(6) -0.00015(6) -0.00015(6)
T41 0.00213(6) 0.00178(6) 0.00189(6) -0.00006(5) -0.00026(5) 0.00026(5)
U41 0.00213(6) 0.00178(6) 0.00189(6) -0.00006(5) -0.00026(5) 0.00026(5)
T42 0.00464(8) 0.00298(5) 0.00298(5) -0.00169(5) -0.00169(5) 0.00134(7)
U42 0.00464(8) 0.00298(5) 0.00298(5) -0.00169(5) -0.00169(5) 0.00134(7)
T43 0.00205(6) 0.00286(6) 0.00279(6) 0.00060(5) 0.00044(5) 0.00054(5)
U43 0.00205(6) 0.00286(6) 0.00279(6) 0.00060(5) 0.00044(5) 0.00054(5)
T44 0.00239(6) 0.00239(6) 0.00239(6) -0.00028(6) -0.00028(6) -0.00028(6)
U44 0.00239(6) 0.00239(6) 0.00239(6) -0.00028(6) -0.00028(6) -0.00028(6)
T45 0.00214(6) 0.00215(6) 0.00209(6) -0.00031(5) 0.00018(5) -0.00005(5)
U45 0.00214(6) 0.00215(6) 0.00209(6) -0.00031(5) 0.00018(5) -0.00005(5)
T46 0.00219(6) 0.00180(6) 0.00227(6) -0.00014(5) 0.00071(5) 0.00007(5)
U46 0.00219(6) 0.00180(6) 0.00227(6) -0.00014(5) 0.00071(5) 0.00007(5)
T47 0.00242(5) 0.00242(5) 0.00189(8) 0.00091(6) -0.00001(5) 0.00001(5)
U47 0.00242(5) 0.00242(5) 0.00189(8) 0.00091(6) -0.00001(5) 0.00001(5)
T48 0.00204(5) 0.00204(5) 0.00199(8) 0.00004(6) -0.00002(5) -0.00002(5)
U48 0.00204(5) 0.00204(5) 0.00199(8) 0.00004(6) -0.00002(5) -0.00002(5)
T49 0.00244(5) 0.00244(5) 0.00281(8) -0.00024(7) -0.00003(5) 0.00003(5)
U49 0.00244(5) 0.00244(5) 0.00281(8) -0.00024(7) -0.00003(5) 0.00003(5)
T50 0.00473(5) 0.00473(5) 0.00262(8) -0.00135(7) -0.00055(5) -0.00055(5)
U50 0.00473(5) 0.00473(5) 0.00262(8) -0.00135(7) -0.00055(5) -0.00055(5)
T51 0.00204(6) 0.00204(6) 0.00204(6) 0.00028(6) -0.00028(6) -0.00028(6)
U51 0.00204(6) 0.00204(6) 0.00204(6) 0.00028(6) -0.00028(6) -0.00028(6)
T52 0.00231(5) 0.00231(5) 0.00232(8) 0.00003(6) -0.00011(5) -0.00011(5)
U52 0.00231(5) 0.00231(5) 0.00232(8) 0.00003(6) -0.00011(5) -0.00011(5)
T53 0.00260(6) 0.00250(6) 0.00276(6) 0.00054(5) 0.00010(5) 0.00026(5)
U53 0.00260(6) 0.00250(6) 0.00276(6) 0.00054(5) 0.00010(5) 0.00026(5)
T54 0.00272(5) 0.00272(5) 0.00195(8) -0.00047(6) 0.00051(5) -0.00051(5)
U54 0.00272(5) 0.00272(5) 0.00195(8) -0.00047(6) 0.00051(5) -0.00051(5)
T55 0.00180(6) 0.00180(6) 0.00180(6) 0.00003(6) 0.00003(6) 0.00003(6)
U55 0.00180(6) 0.00180(6) 0.00180(6) 0.00003(6) 0.00003(6) 0.00003(6)
T56 0.00185(5) 0.00185(5) 0.00156(8) -0.00003(6) -0.00009(4) -0.00009(4)
U56 0.00185(5) 0.00185(5) 0.00156(8) -0.00003(6) -0.00009(4) -0.00009(4)
T57 0.00256(6) 0.00256(6) 0.00256(6) -0.00002(7) -0.00002(7) -0.00002(7)
U57 0.00256(6) 0.00256(6) 0.00256(6) -0.00002(7) -0.00002(7) -0.00002(7)
T58 0.00375(5) 0.00375(5) 0.00281(8) -0.00005(7) -0.00101(5) -0.00101(5)
U58 0.00375(5) 0.00375(5) 0.00281(8) -0.00005(7) -0.00101(5) -0.00101(5)
T59 0.00155(8) 0.00172(5) 0.00172(5) -0.00007(5) -0.00007(5) 0.00002(6)
U59 0.00155(8) 0.00172(5) 0.00172(5) -0.00007(5) -0.00007(5) 0.00002(6)
T60 0.00188(5) 0.00188(5) 0.00171(8) -0.00011(6) -0.00017(4) 0.00017(4)
U60 0.00188(5) 0.00188(5) 0.00171(8) -0.00011(6) -0.00017(4) 0.00017(4)
T61 0.00254(5) 0.00254(5) 0.00392(8) 0.00087(7) -0.00118(5) -0.00118(5)
U61 0.00254(5) 0.00254(5) 0.00392(8) 0.00087(7) -0.00118(5) -0.00118(5)
T62 0.00229(12) 0.00229(12) 0.00229(12) 0.000 0.000 0.000
U62 0.00229(12) 0.00229(12) 0.00229(12) 0.000 0.000 0.000
T63 0.00186(7) 0.00186(7) 0.00180(11) 0.00002(9) 0.000 0.000
U63 0.00186(7) 0.00186(7) 0.00180(11) 0.00002(9) 0.000 0.000
T64 0.00229(7) 0.00229(7) 0.00195(11) 0.00023(9) 0.000 0.000
U64 0.00229(7) 0.00229(7) 0.00195(11) 0.00023(9) 0.000 0.000
T65 0.00197(7) 0.00197(7) 0.00163(11) -0.00008(9) 0.000 0.000
U65 0.00197(7) 0.00197(7) 0.00163(11) -0.00008(9) 0.000 0.000
T66 0.00226(8) 0.00223(5) 0.00223(5) 0.00011(5) 0.00011(5) 0.00002(6)
U66 0.00226(8) 0.00223(5) 0.00223(5) 0.00011(5) 0.00011(5) 0.00002(6)
T67 0.00256(8) 0.00197(5) 0.00197(5) -0.00014(5) -0.00014(5) 0.00012(6)
U67 0.00256(8) 0.00197(5) 0.00197(5) -0.00014(5) -0.00014(5) 0.00012(6)
T68 0.00180(8) 0.00279(5) 0.00279(5) 0.00045(5) 0.00045(5) 0.00034(6)
U68 0.00180(8) 0.00279(5) 0.00279(5) 0.00045(5) 0.00045(5) 0.00034(6)
T69 0.00274(6) 0.00257(6) 0.00199(6) -0.00045(5) 0.00046(5) -0.00032(5)
U69 0.00274(6) 0.00257(6) 0.00199(6) -0.00045(5) 0.00046(5) -0.00032(5)
T70 0.00220(6) 0.00220(6) 0.00220(6) 0.00041(6) 0.00041(6) 0.00041(6)
U70 0.00220(6) 0.00220(6) 0.00220(6) 0.00041(6) 0.00041(6) 0.00041(6)
T71 0.00266(5) 0.00266(5) 0.00409(8) 0.00102(6) 0.00142(5) 0.00142(5)
U71 0.00266(5) 0.00266(5) 0.00409(8) 0.00102(6) 0.00142(5) 0.00142(5)
T72 0.00201(5) 0.00201(5) 0.00187(8) 0.00001(6) 0.00004(5) 0.00004(5)
U72 0.00201(5) 0.00201(5) 0.00187(8) 0.00001(6) 0.00004(5) 0.00004(5)
T73 0.00156(8) 0.00271(5) 0.00271(5) 0.00009(5) 0.00009(5) 0.00002(7)
U73 0.00156(8) 0.00271(5) 0.00271(5) 0.00009(5) 0.00009(5) 0.00002(7)
T74 0.00203(6) 0.00203(6) 0.00203(6) 0.00018(6) 0.00018(6) 0.00018(6)
U74 0.00203(6) 0.00203(6) 0.00203(6) 0.00018(6) 0.00018(6) 0.00018(6)
T75 0.00163(6) 0.00163(6) 0.00163(6) 0.00007(6) 0.00007(6) 0.00007(6)
U75 0.00163(6) 0.00163(6) 0.00163(6) 0.00007(6) 0.00007(6) 0.00007(6)
A49 0.0099(10) 0.0348(9) 0.0348(9) 0.0011(5) 0.0011(5) -0.0280(11)
B49 0.0099(10) 0.0348(9) 0.0348(9) 0.0011(5) 0.0011(5) -0.0280(11)
A54 0.087(2) 0.0406(13) 0.0375(14) 0.0097(14) 0.0351(14) -0.0054(10)
B54 0.087(2) 0.0406(13) 0.0375(14) 0.0097(14) 0.0351(14) -0.0054(10)
A55 0.0534(13) 0.0307(12) 0.0318(12) 0.0226(10) -0.0123(10) -0.0112(9)
B55 0.0534(13) 0.0307(12) 0.0318(12) 0.0226(10) -0.0123(10) -0.0112(9)
A56 0.0410(10) 0.0410(10) 0.0168(15) 0.0003(12) 0.0143(9) -0.0143(9)
B56 0.0410(10) 0.0410(10) 0.0168(15) 0.0003(12) 0.0143(9) -0.0143(9)
A61 0.0112(7) 0.0394(11) 0.0366(10) 0.0049(7) 0.0027(7) -0.0228(8)
B61 0.0112(7) 0.0394(11) 0.0366(10) 0.0049(7) 0.0027(7) -0.0228(8)
A62 0.0096(17) 0.058(2) 0.058(2) 0.000 0.000 0.051(2)
B62 0.0096(17) 0.058(2) 0.058(2) 0.000 0.000 0.051(2)
A63 0.0103(7) 0.0400(11) 0.0440(11) 0.0036(7) -0.0038(7) -0.0345(10)
B63 0.0103(7) 0.0400(11) 0.0440(11) 0.0036(7) -0.0038(7) -0.0345(10)
A65 0.0324(11) 0.0324(11) 0.0020(16) 0.0219(14) 0.000 0.000
B65 0.0324(11) 0.0324(11) 0.0020(16) 0.0219(14) 0.000 0.000
A66 0.0596(14) 0.0596(14) 0.0101(10) 0.0540(17) -0.0106(10) -0.0106(10)
B66 0.0596(14) 0.0596(14) 0.0101(10) 0.0540(17) -0.0106(10) -0.0106(10)

loop_
_atom_type_symbol
_atom_type_description
_atom_type_scat_dispersion_real
_atom_type_scat_dispersion_imag
_atom_type_scat_source
Al Al 0.0645 0.0514 'International Tables Vol C Tables 4.2.6.8 and 6.1.1.4'
Cu Cu 0.3201 1.2651 'International Tables Vol C Tables 4.2.6.8 and 6.1.1.4'
Ta Ta -0.7052 6.5227 'International Tables Vol C Tables 4.2.6.8 and 6.1.1.4'

loop_
_geom_angle_atom_site_label_1
_geom_angle_atom_site_label_2
_geom_angle_atom_site_label_3
_geom_angle_site_symmetry_1
_geom_angle_site_symmetry_3
_geom_angle
_geom_angle_publ_flag
M15C T1 M15A 62_455 62_455 0.00(10) ?
M15C T1 M15A 62_455 . 51.68(10) ?
M15A T1 M15A 62_455 . 51.68(10) ?
M15C T1 A12 62_455 . 50.53(9) ?
M15A T1 A12 62_455 . 50.53(9) ?
M15A T1 A12 . . 50.53(9) ?
M15C T1 B51 62_455 47 94.98(8) ?
M15A T1 B51 62_455 47 94.98(8) ?
M15A T1 B51 . 47 116.61(8) ?
A12 T1 B51 . 47 144.97(9) ?
M15C T1 B51 62_455 36 116.62(8) ?
M15A T1 B51 62_455 36 116.62(8) ?
M15A T1 B51 . 36 94.98(8) ?
A12 T1 B51 . 36 144.97(9) ?
B51 T1 B51 47 36 48.94(12) ?
M15C T1 B4 62_455 45 144.98(8) ?
M15A T1 B4 62_455 45 144.98(8) ?
M15A T1 B4 . 45 116.33(8) ?
A12 T1 B4 . 45 95.35(10) ?
B51 T1 B4 47 45 117.30(9) ?
B51 T1 B4 36 45 95.85(9) ?
M15C T1 B4 62_455 33 116.33(8) ?
M15A T1 B4 62_455 33 116.33(8) ?
M15A T1 B4 . 33 144.98(8) ?
A12 T1 B4 . 33 95.35(10) ?
B51 T1 B4 47 33 95.85(9) ?
B51 T1 B4 36 33 117.30(9) ?
B4 T1 B4 45 33 51.02(12) ?
M15C T1 M16A 62_455 . 96.17(7) ?
M15A T1 M16A 62_455 . 96.17(7) ?
M15A T1 M16A . . 50.22(7) ?
A12 T1 M16A . . 95.12(7) ?
B51 T1 M16A 47 . 94.63(8) ?
B51 T1 M16A 36 . 50.97(8) ?
B4 T1 M16A 45 . 94.44(8) ?
B4 T1 M16A 33 . 144.68(8) ?
M15C T1 M16C 62_455 62_455 50.22(7) ?
M15A T1 M16C 62_455 62_455 50.22(7) ?
M15A T1 M16C . 62_455 96.17(7) ?
A12 T1 M16C . 62_455 95.13(7) ?
B51 T1 M16C 47 62_455 50.97(8) ?
B51 T1 M16C 36 62_455 94.62(8) ?
B4 T1 M16C 45 62_455 144.68(8) ?
B4 T1 M16C 33 62_455 94.44(8) ?
M16A T1 M16C . 62_455 118.05(10) ?
A51 U1 A51 95_545 84_545 48.05(12) ?
A51 U1 O15A 95_545 . 117.09(8) ?
A51 U1 O15A 84_545 . 94.90(9) ?
A51 U1 O15C 95_545 62_554 94.91(9) ?
A51 U1 O15C 84_545 62_554 117.10(8) ?
O15A U1 O15C . 62_554 54.05(12) ?
A51 U1 O15A 95_545 62_554 94.91(9) ?
A51 U1 O15A 84_545 62_554 117.10(8) ?
O15A U1 O15A . 62_554 54.05(12) ?
O15C U1 O15A 62_554 62_554 0.00(17) ?
A51 U1 A7 95_545 33_544 144.55(9) ?
A51 U1 A7 84_545 33_544 144.55(9) ?
O15A U1 A7 . 33_544 96.65(9) ?
O15C U1 A7 62_554 33_544 96.65(9) ?
O15A U1 A7 62_554 33_544 96.65(9) ?
A51 U1 B12 95_545 . 146.15(9) ?
A51 U1 B12 84_545 . 146.15(9) ?
O15A U1 B12 . . 51.76(10) ?
O15C U1 B12 62_554 . 51.76(10) ?
O15A U1 B12 62_554 . 51.76(10) ?
A7 U1 B12 33_544 . 51.49(12) ?
A51 U1 O16A 95_545 . 94.49(8) ?
A51 U1 O16A 84_545 . 51.60(8) ?
O15A U1 O16A . . 49.26(8) ?
O15C U1 O16A 62_554 . 97.35(8) ?
O15A U1 O16A 62_554 . 97.35(8) ?
A7 U1 O16A 33_544 . 116.98(5) ?
B12 U1 O16A . . 95.54(7) ?
A51 U1 O16C 95_545 62_554 51.61(8) ?
A51 U1 O16C 84_545 62_554 94.49(8) ?
O15A U1 O16C . 62_554 97.34(8) ?
O15C U1 O16C 62_554 62_554 49.26(8) ?
O15A U1 O16C 62_554 62_554 49.26(8) ?
A7 U1 O16C 33_544 62_554 116.98(5) ?
B12 U1 O16C . 62_554 95.54(7) ?
O16A U1 O16C . 62_554 118.39(9) ?
A51 U1 O16A 95_545 62_554 51.61(8) ?
A51 U1 O16A 84_545 62_554 94.49(8) ?
O15A U1 O16A . 62_554 97.34(8) ?
O15C U1 O16A 62_554 62_554 49.26(8) ?
O15A U1 O16A 62_554 62_554 49.26(8) ?
A7 U1 O16A 33_544 62_554 116.98(5) ?
B12 U1 O16A . 62_554 95.54(7) ?
O16A U1 O16A . 62_554 118.39(9) ?
O16C U1 O16A 62_554 62_554 0.00(14) ?
A66 T2 A47 75 78 79.99(13) ?
A66 T2 A47 75 75 79.99(13) ?
A47 T2 A47 78 75 104.16(13) ?
A66 T2 A51 75 78 95.13(19) ?
A47 T2 A51 78 78 101.84(9) ?
A47 T2 A51 75 78 152.21(9) ?
A66 T2 A51 75 75 95.13(19) ?
A47 T2 A51 78 75 152.21(9) ?
A47 T2 A51 75 75 101.84(9) ?
A51 T2 A51 78 75 51.02(13) ?
A66 T2 A48 75 78 116.22(8) ?
A47 T2 A48 78 78 60.23(9) ?
A47 T2 A48 75 78 152.12(10) ?
A51 T2 A48 78 78 53.53(9) ?
A51 T2 A48 75 78 99.16(9) ?
A66 T2 A48 75 75 116.22(8) ?
A47 T2 A48 78 75 152.12(10) ?
A47 T2 A48 75 75 60.23(9) ?
A51 T2 A48 78 75 99.16(9) ?
A51 T2 A48 75 75 53.53(9) ?
A48 T2 A48 78 75 122.06(13) ?
A66 T2 M3A 75 . 139.98(15) ?
A47 T2 M3A 78 . 60.67(8) ?
A47 T2 M3A 75 . 101.54(8) ?
A51 T2 M3A 78 . 99.60(8) ?
A51 T2 M3A 75 . 122.91(8) ?
A48 T2 M3A 78 . 51.14(8) ?
A48 T2 M3A 75 . 97.92(8) ?
A66 T2 M3C 75 8 139.98(15) ?
A47 T2 M3C 78 8 101.54(8) ?
A47 T2 M3C 75 8 60.67(8) ?
A51 T2 M3C 78 8 122.91(8) ?
A51 T2 M3C 75 8 99.60(8) ?
A48 T2 M3C 78 8 97.92(8) ?
A48 T2 M3C 75 8 51.14(8) ?
M3A T2 M3C . 8 51.86(10) ?
A66 T2 M3A 75 8 139.98(15) ?
A47 T2 M3A 78 8 101.54(8) ?
A47 T2 M3A 75 8 60.67(8) ?
A51 T2 M3A 78 8 122.91(8) ?
A51 T2 M3A 75 8 99.60(8) ?
A48 T2 M3A 78 8 97.92(8) ?
A48 T2 M3A 75 8 51.14(8) ?
M3A T2 M3A . 8 51.86(10) ?
M3C T2 M3A 8 8 0.00(13) ?
A66 T2 T11 75 . 152.9(2) ?
A47 T2 T11 78 . 115.02(7) ?
A47 T2 T11 75 . 115.02(7) ?
A51 T2 T11 78 . 60.78(7) ?
A51 T2 T11 75 . 60.78(7) ?
A48 T2 T11 78 . 61.07(6) ?
A48 T2 T11 75 . 61.07(6) ?
M3A T2 T11 . . 62.13(5) ?
M3C T2 T11 8 . 62.13(5) ?
M3A T2 T11 8 . 62.13(5) ?
B66 U2 B47 3 3 78.06(13) ?
B66 U2 B47 3 6 78.06(13) ?
B47 U2 B47 3 6 100.57(13) ?
B66 U2 B51 3 6 94.18(19) ?
B47 U2 B51 3 6 153.37(9) ?
B47 U2 B51 6 6 102.67(9) ?
B66 U2 B51 3 3 94.18(19) ?
B47 U2 B51 3 3 102.67(9) ?
B47 U2 B51 6 3 153.37(9) ?
B51 U2 B51 6 3 52.01(13) ?
B66 U2 O3C 3 8 141.45(15) ?
B47 U2 O3C 3 8 63.75(8) ?
B47 U2 O3C 6 8 102.94(8) ?
B51 U2 O3C 6 8 122.30(8) ?
B51 U2 O3C 3 8 98.89(8) ?
B66 U2 O3A 3 8 141.45(15) ?
B47 U2 O3A 3 8 63.75(8) ?
B47 U2 O3A 6 8 102.94(8) ?
B51 U2 O3A 6 8 122.30(8) ?
B51 U2 O3A 3 8 98.89(8) ?
O3C U2 O3A 8 8 0.00(13) ?
B66 U2 O3A 3 . 141.44(15) ?
B47 U2 O3A 3 . 102.95(8) ?
B47 U2 O3A 6 . 63.75(8) ?
B51 U2 O3A 6 . 98.89(8) ?
B51 U2 O3A 3 . 122.30(8) ?
O3C U2 O3A 8 . 51.33(10) ?
O3A U2 O3A 8 . 51.33(10) ?
B66 U2 B48 3 6 115.44(8) ?
B47 U2 B48 3 6 152.51(10) ?
B47 U2 B48 6 6 62.10(9) ?
B51 U2 B48 6 6 53.39(9) ?
B51 U2 B48 3 6 100.13(9) ?
O3C U2 B48 8 6 97.76(8) ?
O3A U2 B48 8 6 97.76(8) ?
O3A U2 B48 . 6 51.11(8) ?
B66 U2 B48 3 3 115.44(8) ?
B47 U2 B48 3 3 62.10(9) ?
B47 U2 B48 6 3 152.51(10) ?
B51 U2 B48 6 3 100.13(9) ?
B51 U2 B48 3 3 53.39(9) ?
O3C U2 B48 8 3 51.11(8) ?
O3A U2 B48 8 3 51.11(8) ?
O3A U2 B48 . 3 97.76(8) ?
B48 U2 B48 6 3 123.45(13) ?
B66 U2 U11 3 . 152.7(2) ?
B47 U2 U11 3 . 117.47(7) ?
B47 U2 U11 6 . 117.47(7) ?
B51 U2 U11 6 . 61.58(7) ?
B51 U2 U11 3 . 61.58(7) ?
O3C U2 U11 8 . 60.72(5) ?
O3A U2 U11 8 . 60.72(5) ?
O3A U2 U11 . . 60.72(5) ?
B48 U2 U11 6 . 61.75(6) ?
B48 U2 U11 3 . 61.75(6) ?
A49 T3 A16 78 . 79.39(15) ?
A49 T3 A47 78 78 78.56(14) ?
A16 T3 A47 . 78 102.66(12) ?
A49 T3 A3 78 35 95.27(12) ?
A16 T3 A3 . 35 102.41(14) ?
A47 T3 A3 78 35 152.54(11) ?
A49 T3 M9A 78 . 117.15(14) ?
A16 T3 M9A . . 61.93(11) ?
A47 T3 M9A 78 . 152.56(9) ?
A3 T3 M9A 35 . 53.18(9) ?
A49 T3 A44 78 78 94.94(12) ?
A16 T3 A44 . 78 153.69(12) ?
A47 T3 A44 78 78 101.30(11) ?
A3 T3 A44 35 78 52.16(13) ?
M9A T3 A44 . 78 99.57(10) ?
A49 T3 M4A 78 . 139.34(13) ?
A16 T3 M4A . . 101.49(11) ?
A47 T3 M4A 78 . 61.41(9) ?
A3 T3 M4A 35 . 123.43(10) ?
M9A T3 M4A . . 97.73(8) ?
A44 T3 M4A 78 . 99.39(8) ?
A49 T3 A45 78 78 114.65(15) ?
A16 T3 A45 . 78 152.40(12) ?
A47 T3 A45 78 78 60.33(10) ?
A3 T3 A45 35 78 99.84(12) ?
M9A T3 A45 . 78 122.62(9) ?
A44 T3 A45 78 78 52.70(10) ?
M4A T3 A45 . 78 51.99(9) ?
A49 T3 M11A 78 . 140.34(12) ?
A16 T3 M11A . . 61.58(11) ?
A47 T3 M11A 78 . 102.20(8) ?
A3 T3 M11A 35 . 99.44(8) ?
M9A T3 M11A . . 50.98(7) ?
A44 T3 M11A 78 . 123.03(9) ?
M4A T3 M11A . . 51.84(8) ?
A45 T3 M11A 78 . 98.85(8) ?
B49 U3 B47 6 6 77.11(14) ?
B49 U3 B16 6 . 74.99(15) ?
B47 U3 B16 6 . 100.77(12) ?
B49 U3 B44 6 6 96.48(11) ?
B47 U3 B44 6 6 104.30(11) ?
B16 U3 B44 . 6 150.95(12) ?
B49 U3 O4A 6 . 140.37(13) ?
B47 U3 O4A 6 . 64.16(9) ?
B16 U3 O4A . . 103.29(11) ?
B44 U3 O4A 6 . 100.70(8) ?
B49 U3 O11A 6 . 138.05(12) ?
B47 U3 O11A 6 . 103.95(9) ?
B16 U3 O11A . . 63.51(11) ?
B44 U3 O11A 6 . 122.73(9) ?
O4A U3 O11A . . 52.08(8) ?
B49 U3 O40C 6 6 117.52(14) ?
B47 U3 O40C 6 6 62.94(9) ?
B16 U3 O40C . 6 153.53(11) ?
B44 U3 O40C 6 6 54.76(9) ?
O4A U3 O40C . 6 51.60(8) ?
O11A U3 O40C . 6 98.64(8) ?
B49 U3 O40A 6 6 117.52(14) ?
B47 U3 O40A 6 6 62.94(9) ?
B16 U3 O40A . 6 153.53(11) ?
B44 U3 O40A 6 6 54.76(9) ?
O4A U3 O40A . 6 51.60(8) ?
O11A U3 O40A . 6 98.64(8) ?
O40C U3 O40A 6 6 0.00(15) ?
B49 U3 B3 6 11 95.32(12) ?
B47 U3 B3 6 11 153.48(10) ?
B16 U3 B3 . 11 101.69(14) ?
B44 U3 B3 6 11 50.72(13) ?
O4A U3 B3 . 11 123.10(10) ?
O11A U3 B3 . 11 98.59(8) ?
O40C U3 B3 6 11 100.21(11) ?
O40A U3 B3 6 11 100.21(11) ?
B49 U3 O9A 6 . 114.87(14) ?
B47 U3 O9A 6 . 152.40(9) ?
B16 U3 O9A . . 61.90(11) ?
B44 U3 O9A 6 . 99.05(11) ?
O4A U3 O9A . . 97.38(9) ?
O11A U3 O9A . . 49.99(8) ?
O40C U3 O9A 6 . 122.95(9) ?
O40A U3 O9A 6 . 122.95(9) ?
B3 U3 O9A 11 . 53.59(10) ?
A63 T4 A17 66 . 79.70(13) ?
A63 T4 A34 66 88 79.14(15) ?
A17 T4 A34 . 88 104.35(10) ?
A63 T4 A14 66 66 94.79(15) ?
A17 T4 A14 . 66 152.01(10) ?
A34 T4 A14 88 66 101.45(10) ?
A63 T4 A72 66 . 117.12(13) ?
A17 T4 A72 . . 60.82(10) ?
A34 T4 A72 88 . 152.50(12) ?
A14 T4 A72 66 . 99.14(11) ?
A63 T4 A2 66 . 95.07(15) ?
A17 T4 A2 . . 101.10(9) ?
A34 T4 A2 88 . 152.34(10) ?
A14 T4 A2 66 . 51.70(10) ?
A72 T4 A2 . . 53.18(11) ?
A63 T4 M12A 66 . 140.57(14) ?
A17 T4 M12A . . 61.60(9) ?
A34 T4 M12A 88 . 102.22(10) ?
A14 T4 M12A 66 . 122.77(9) ?
A72 T4 M12A . . 50.81(10) ?
A2 T4 M12A . . 99.26(9) ?
A63 T4 M5A 66 . 139.65(14) ?
A17 T4 M5A . . 102.03(8) ?
A34 T4 M5A 88 . 61.20(10) ?
A14 T4 M5A 66 . 99.76(9) ?
A72 T4 M5A . . 97.49(9) ?
A2 T4 M5A . . 123.35(9) ?
M12A T4 M5A . . 51.70(9) ?
A63 T4 A73 66 66 115.60(12) ?
A17 T4 A73 . 66 152.90(10) ?
A34 T4 A73 88 66 60.36(10) ?
A14 T4 A73 66 66 53.29(10) ?
A72 T4 A73 . 66 121.70(11) ?
A2 T4 A73 . 66 99.64(10) ?
M12A T4 A73 . 66 97.96(10) ?
M5A T4 A73 . 66 51.51(9) ?
A63 T4 T13 66 . 153.37(14) ?
A17 T4 T13 . . 115.19(6) ?
A34 T4 T13 88 . 115.29(8) ?
A14 T4 T13 66 . 61.40(7) ?
A72 T4 T13 . . 60.45(8) ?
A2 T4 T13 . . 61.44(7) ?
M12A T4 T13 . . 61.37(7) ?
M5A T4 T13 . . 61.90(5) ?
A73 T4 T13 66 . 61.31(7) ?
B63 U4 B34 18 16 74.42(15) ?
B63 U4 B17 18 . 75.40(14) ?
B34 U4 B17 16 . 98.89(11) ?
B63 U4 B14 18 18 96.14(15) ?
B34 U4 B14 16 18 104.09(11) ?
B17 U4 B14 . 18 152.40(10) ?
B63 U4 B2 18 . 96.12(16) ?
B34 U4 B2 16 . 153.33(10) ?
B17 U4 B2 . . 102.76(10) ?
B14 U4 B2 18 . 51.31(10) ?
B63 U4 O5A 18 . 138.73(15) ?
B34 U4 O5A 16 . 64.98(10) ?
B17 U4 O5A . . 103.03(9) ?
B14 U4 O5A 18 . 100.44(9) ?
B2 U4 O5A . . 123.63(9) ?
B63 U4 O7C 18 18 115.98(12) ?
B34 U4 O7C 16 18 63.84(10) ?
B17 U4 O7C . 18 152.86(9) ?
B14 U4 O7C 18 18 54.31(9) ?
B2 U4 O7C . 18 100.40(9) ?
O5A U4 O7C . 18 51.53(8) ?
B63 U4 O7A 18 18 115.98(12) ?
B34 U4 O7A 16 18 63.84(10) ?
B17 U4 O7A . 18 152.86(9) ?
B14 U4 O7A 18 18 54.31(9) ?
B2 U4 O7A . 18 100.40(9) ?
O5A U4 O7A . 18 51.53(8) ?
O7C U4 O7A 18 18 0.00(16) ?
B63 U4 O12A 18 . 138.09(14) ?
B34 U4 O12A 16 . 103.83(10) ?
B17 U4 O12A . . 63.37(9) ?
B14 U4 O12A 18 . 123.87(9) ?
B2 U4 O12A . . 99.71(9) ?
O5A U4 O12A . . 52.15(10) ?
O7C U4 O12A 18 . 98.96(9) ?
O7A U4 O12A 18 . 98.96(9) ?
B63 U4 O8A 18 . 115.89(13) ?
B34 U4 O8A 16 . 152.68(11) ?
B17 U4 O8A . . 62.60(9) ?
B14 U4 O8A 18 . 99.93(10) ?
B2 U4 O8A . . 53.82(10) ?
O5A U4 O8A . . 98.13(8) ?
O7C U4 O8A 18 . 123.69(9) ?
O7A U4 O8A 18 . 123.69(9) ?
O12A U4 O8A . . 50.87(9) ?
B1 T5 A18 45 . 106.63(8) ?
B1 T5 B55 45 45 85.15(14) ?
A18 T5 B55 . 45 83.71(15) ?
B1 T5 M4A 45 . 57.06(8) ?
A18 T5 M4A . . 99.55(8) ?
B55 T5 M4A 45 . 141.57(14) ?
B1 T5 A43 45 78 100.52(9) ?
A18 T5 A43 . 78 152.49(8) ?
B55 T5 A43 45 78 94.31(17) ?
M4A T5 A43 . 78 98.87(8) ?
B1 T5 M13A 45 . 99.13(8) ?
A18 T5 M13A . . 57.76(7) ?
B55 T5 M13A 45 . 140.97(16) ?
M4A T5 M13A . . 51.83(8) ?
A43 T5 M13A 78 . 122.43(8) ?
B1 T5 T77B 45 . 60.78(6) ?
A18 T5 T77B . . 60.59(6) ?
B55 T5 T77B 45 . 45.69(16) ?
M4A T5 T77B . . 102.85(6) ?
A43 T5 T77B 78 . 133.59(7) ?
M13A T5 T77B . . 103.11(6) ?
B1 T5 A5 45 . 152.72(9) ?
A18 T5 A5 . . 100.45(9) ?
B55 T5 A5 45 . 94.76(15) ?
M4A T5 A5 . . 121.72(9) ?
A43 T5 A5 78 . 52.24(10) ?
M13A T5 A5 . . 97.95(9) ?
T77B T5 A5 . . 134.51(7) ?
B1 T5 A45 45 78 57.70(9) ?
A18 T5 A45 . 78 150.96(9) ?
B55 T5 A45 45 78 116.04(15) ?
M4A T5 A45 . 78 51.60(9) ?
A43 T5 A45 78 78 52.38(9) ?
M13A T5 A45 . 78 98.24(9) ?
T77B T5 A45 . 78 117.06(7) ?
A5 T5 A45 . 78 98.86(10) ?
B1 T5 M6A 45 . 150.25(8) ?
A18 T5 M6A . . 58.55(7) ?
B55 T5 M6A 45 . 115.74(13) ?
M4A T5 M6A . . 97.72(8) ?
A43 T5 M6A 78 . 98.79(9) ?
M13A T5 M6A . . 51.20(8) ?
T77B T5 M6A . . 117.95(6) ?
A5 T5 M6A . . 51.76(9) ?
A45 T5 M6A 78 . 121.50(9) ?
B18 U5 A1 . 45_544 102.06(8) ?
B18 U5 U77B . . 53.88(6) ?
A1 U5 U77B 45_544 . 58.56(7) ?
B18 U5 A55 . 45_544 76.81(16) ?
A1 U5 A55 45_544 45_544 84.18(14) ?
U77B U5 A55 . 45_544 46.86(16) ?
B18 U5 O13A . . 66.17(8) ?
A1 U5 O13A 45_544 . 101.29(9) ?
U77B U5 O13A . . 105.11(7) ?
A55 U5 O13A 45_544 . 142.94(16) ?
B18 U5 O6A . . 64.75(8) ?
A1 U5 O6A 45_544 . 151.20(9) ?
U77B U5 O6A . . 118.15(7) ?
A55 U5 O6A 45_544 . 114.96(13) ?
O13A U5 O6A . . 50.32(9) ?
B18 U5 O4A . . 104.69(8) ?
A1 U5 O4A 45_544 . 60.61(8) ?
U77B U5 O4A . . 104.75(6) ?
A55 U5 O4A 45_544 . 144.52(14) ?
O13A U5 O4A . . 51.33(9) ?
O6A U5 O4A . . 96.59(8) ?
B18 U5 O40C . 6 153.54(8) ?
A1 U5 O40C 45_544 6 60.28(8) ?
U77B U5 O40C . 6 117.79(6) ?
A55 U5 O40C 45_544 6 117.29(14) ?
O13A U5 O40C . 6 96.45(8) ?
O6A U5 O40C . 6 120.42(9) ?
O4A U5 O40C . 6 50.37(8) ?
B18 U5 O40A . 6 153.54(8) ?
A1 U5 O40A 45_544 6 60.28(8) ?
U77B U5 O40A . 6 117.79(6) ?
A55 U5 O40A 45_544 6 117.29(14) ?
O13A U5 O40A . 6 96.45(8) ?
O6A U5 O40A . 6 120.42(9) ?
O4A U5 O40A . 6 50.37(8) ?
O40C U5 O40A 6 6 0.00(15) ?
T76S T6 A20 . 82 61.55(7) ?
T76S T6 A20 . 88 61.55(7) ?
A20 T6 A20 82 88 106.75(14) ?
T76S T6 B56 . 2 44.06(18) ?
A20 T6 B56 82 2 84.68(13) ?
A20 T6 B56 88 2 84.68(13) ?
T76S T6 M5A . . 104.29(6) ?
A20 T6 M5A 82 . 98.98(9) ?
A20 T6 M5A 88 . 57.14(9) ?
B56 T6 M5A 2 . 141.22(14) ?
T76S T6 M5C . 8 104.29(6) ?
A20 T6 M5C 82 8 57.14(9) ?
A20 T6 M5C 88 8 98.97(9) ?
B56 T6 M5C 2 8 141.21(14) ?
M5A T6 M5C . 8 51.60(11) ?
T76S T6 M5A . 8 104.29(6) ?
A20 T6 M5A 82 8 57.14(9) ?
A20 T6 M5A 88 8 98.97(9) ?
B56 T6 M5A 2 8 141.21(14) ?
M5A T6 M5A . 8 51.60(11) ?
M5C T6 M5A 8 8 0.00(14) ?
T76S T6 A73 . 46 118.24(7) ?
A20 T6 A73 82 46 58.23(10) ?
A20 T6 A73 88 46 149.88(10) ?
B56 T6 A73 2 46 116.68(8) ?
M5A T6 A73 . 46 97.18(9) ?
M5C T6 A73 8 46 50.97(9) ?
M5A T6 A73 8 46 50.97(9) ?
T76S T6 A73 . 66 118.24(7) ?
A20 T6 A73 82 66 149.88(10) ?
A20 T6 A73 88 66 58.23(10) ?
B56 T6 A73 2 66 116.68(8) ?
M5A T6 A73 . 66 50.97(9) ?
M5C T6 A73 8 66 97.18(9) ?
M5A T6 A73 8 66 97.18(9) ?
A73 T6 A73 46 66 120.20(14) ?
T76S T6 A6 . 66 133.81(7) ?
A20 T6 A6 82 66 152.94(10) ?
A20 T6 A6 88 66 100.23(10) ?
B56 T6 A6 2 66 95.85(17) ?
M5A T6 A6 . 66 97.37(8) ?
M5C T6 A6 8 66 120.99(8) ?
M5A T6 A6 8 66 120.99(8) ?
A73 T6 A6 46 66 98.43(10) ?
A73 T6 A6 66 66 51.42(10) ?
T76S T6 A6 . 46 133.81(7) ?
A20 T6 A6 82 46 100.23(10) ?
A20 T6 A6 88 46 152.94(10) ?
B56 T6 A6 2 46 95.85(17) ?
M5A T6 A6 . 46 120.99(8) ?
M5C T6 A6 8 46 97.37(8) ?
M5A T6 A6 8 46 97.37(8) ?
A73 T6 A6 46 46 51.42(10) ?
A73 T6 A6 66 46 98.43(10) ?
A6 T6 A6 66 46 52.74(13) ?
B20 U6 B20 10 16 101.34(14) ?
B20 U6 A56 10 26 79.27(14) ?
B20 U6 A56 16 26 79.26(14) ?
B20 U6 O5A 10 . 103.32(9) ?
B20 U6 O5A 16 . 63.83(9) ?
A56 U6 O5A 26 . 142.89(14) ?
B20 U6 O5C 10 8 63.83(9) ?
B20 U6 O5C 16 8 103.32(9) ?
A56 U6 O5C 26 8 142.89(14) ?
O5A U6 O5C . 8 51.45(12) ?
B20 U6 O5A 10 8 63.83(9) ?
B20 U6 O5A 16 8 103.32(9) ?
A56 U6 O5A 26 8 142.89(14) ?
O5A U6 O5A . 8 51.45(12) ?
O5C U6 O5A 8 8 0.00(16) ?
B20 U6 O7C 10 22 62.86(9) ?
B20 U6 O7C 16 22 152.86(10) ?
A56 U6 O7C 26 22 116.08(8) ?
O5A U6 O7C . 22 96.92(9) ?
O5C U6 O7C 8 22 50.59(8) ?
O5A U6 O7C 8 22 50.59(8) ?
B20 U6 O7C 10 18 152.86(10) ?
B20 U6 O7C 16 18 62.86(9) ?
A56 U6 O7C 26 18 116.08(7) ?
O5A U6 O7C . 18 50.59(8) ?
O5C U6 O7C 8 18 96.92(9) ?
O5A U6 O7C 8 18 96.92(9) ?
O7C U6 O7C 22 18 120.94(12) ?
B20 U6 O7A 10 22 62.86(9) ?
B20 U6 O7A 16 22 152.86(10) ?
A56 U6 O7A 26 22 116.08(8) ?
O5A U6 O7A . 22 96.92(9) ?
O5C U6 O7A 8 22 50.59(8) ?
O5A U6 O7A 8 22 50.59(8) ?
O7C U6 O7A 22 22 0.00(16) ?
O7C U6 O7A 18 22 120.94(12) ?
B20 U6 O7A 10 18 152.86(10) ?
B20 U6 O7A 16 18 62.86(9) ?
A56 U6 O7A 26 18 116.08(7) ?
O5A U6 O7A . 18 50.59(8) ?
O5C U6 O7A 8 18 96.92(9) ?
O5A U6 O7A 8 18 96.92(9) ?
O7C U6 O7A 22 18 120.94(12) ?
O7C U6 O7A 18 18 0.00(16) ?
O7A U6 O7A 22 18 120.94(12) ?
B20 U6 B6 10 18 153.03(10) ?
B20 U6 B6 16 18 103.14(10) ?
A56 U6 B6 26 18 94.32(18) ?
O5A U6 B6 . 18 97.52(8) ?
O5C U6 B6 8 18 120.22(9) ?
O5A U6 B6 8 18 120.22(9) ?
O7C U6 B6 22 18 98.03(9) ?
O7C U6 B6 18 18 52.62(9) ?
O7A U6 B6 22 18 98.03(9) ?
O7A U6 B6 18 18 52.62(9) ?
A19 T7 B1 . 45 106.50(8) ?
A19 T7 T77A . . 60.63(6) ?
B1 T7 T77A 45 . 60.91(6) ?
A19 T7 A4 . . 100.88(8) ?
B1 T7 A4 45 . 152.24(9) ?
T77A T7 A4 . . 133.25(7) ?
A19 T7 M10A . . 58.94(10) ?
B1 T7 M10A 45 . 98.54(10) ?
T77A T7 M10A . . 104.09(8) ?
A4 T7 M10A . . 99.40(10) ?
A19 T7 A48 . 78 150.88(8) ?
B1 T7 A48 45 78 58.24(9) ?
T77A T7 A48 . 78 117.71(7) ?
A4 T7 A48 . 78 98.63(9) ?
M10A T7 A48 . 78 96.70(11) ?
A19 T7 M3A . . 100.34(7) ?
B1 T7 M3A 45 . 56.99(8) ?
T77A T7 M3A . . 103.69(6) ?
A4 T7 M3A . . 122.45(8) ?
M10A T7 M3A . . 51.37(10) ?
A48 T7 M3A 78 . 50.67(8) ?
A19 T7 A15 . . 58.34(10) ?
B1 T7 A15 45 . 150.06(10) ?
T77A T7 A15 . . 117.72(9) ?
A4 T7 A15 . . 53.04(11) ?
M10A T7 A15 . . 51.70(11) ?
A48 T7 A15 78 . 121.14(10) ?
M3A T7 A15 . . 98.03(9) ?
A19 T7 B13 . 45 152.48(8) ?
B1 T7 B13 45 45 100.62(9) ?
T77A T7 B13 . 45 133.23(7) ?
A4 T7 B13 . 45 51.75(9) ?
M10A T7 B13 . 45 121.72(10) ?
A48 T7 B13 78 45 52.32(9) ?
M3A T7 B13 . 45 98.20(8) ?
A15 T7 B13 . 45 99.08(11) ?
A19 T7 B54 . 45 82.2(2) ?
B1 T7 B54 45 45 86.20(15) ?
T77A T7 B54 . 45 45.00(17) ?
A4 T7 B54 . 45 93.14(16) ?
M10A T7 B54 . 45 140.7(2) ?
A48 T7 B54 78 45 118.14(19) ?
M3A T7 B54 . 45 142.50(15) ?
A15 T7 B54 . 45 114.20(17) ?
B13 T7 B54 45 45 95.2(2) ?
B19 U7 A1 . 45_544 102.33(8) ?
B19 U7 U77A . . 54.51(6) ?
A1 U7 U77A 45_544 . 58.39(7) ?
B19 U7 A54 . 45_544 73.0(2) ?
A1 U7 A54 45_544 45_544 84.27(16) ?
U77A U7 A54 . 45_544 43.58(18) ?
B19 U7 O3A . . 105.60(7) ?
A1 U7 O3A 45_544 . 61.03(8) ?
U77A U7 O3A . . 105.75(6) ?
A54 U7 O3A 45_544 . 144.53(16) ?
B19 U7 O10A . . 66.39(9) ?
A1 U7 O10A 45_544 . 101.72(9) ?
U77A U7 O10A . . 106.04(7) ?
A54 U7 O10A 45_544 . 139.3(2) ?
O3A U7 O10A . . 51.72(9) ?
B19 U7 B15 . . 65.83(10) ?
A1 U7 B15 45_544 . 152.30(10) ?
U77A U7 B15 . . 119.75(9) ?
A54 U7 B15 45_544 . 113.51(18) ?
O3A U7 B15 . . 96.78(9) ?
O10A U7 B15 . . 50.84(10) ?
B19 U7 B4 . . 103.31(8) ?
A1 U7 B4 45_544 . 152.49(9) ?
U77A U7 B4 . . 133.56(7) ?
A54 U7 B4 45_544 . 93.80(17) ?
O3A U7 B4 . . 120.17(8) ?
O10A U7 B4 . . 97.54(9) ?
B15 U7 B4 . . 51.73(11) ?
B19 U7 B48 . 6 154.56(9) ?
A1 U7 B48 45_544 6 59.98(9) ?
U77A U7 B48 . 6 116.96(7) ?
A54 U7 B48 45_544 6 119.13(19) ?
O3A U7 B48 . 6 50.86(8) ?
O10A U7 B48 . 6 97.70(9) ?
B15 U7 B48 . 6 120.53(10) ?
B4 U7 B48 . 6 98.24(9) ?
B19 U7 A13 . 45_544 152.92(9) ?
A1 U7 A13 45_544 45_544 100.82(9) ?
U77A U7 A13 . 45_544 131.30(7) ?
A54 U7 A13 45_544 45_544 95.6(2) ?
O3A U7 A13 . 45_544 97.80(8) ?
O10A U7 A13 . 45_544 121.88(9) ?
B15 U7 A13 . 45_544 98.41(11) ?
B4 U7 A13 . 45_544 51.95(9) ?
B48 U7 A13 6 45_544 52.26(9) ?
U8 T8 M2C 1_556 62_455 115.14(6) ?
U8 T8 M2A 1_556 62_455 115.14(6) ?
M2C T8 M2A 62_455 62_455 0.00(15) ?
U8 T8 M2C 1_556 45_545 115.15(6) ?
M2C T8 M2C 62_455 45_545 103.25(7) ?
M2A T8 M2C 62_455 45_545 103.25(7) ?
U8 T8 M2C 1_556 65_455 115.15(6) ?
M2C T8 M2C 62_455 65_455 53.41(11) ?
M2A T8 M2C 62_455 65_455 53.41(11) ?
M2C T8 M2C 45_545 65_455 54.24(12) ?
U8 T8 M2C 1_556 33_545 115.14(6) ?
M2C T8 M2C 62_455 33_545 129.72(12) ?
M2A T8 M2C 62_455 33_545 129.72(12) ?
M2C T8 M2C 45_545 33_545 53.41(11) ?
M2C T8 M2C 65_455 33_545 103.25(7) ?
U8 T8 M2C 1_556 8 115.13(6) ?
M2C T8 M2C 62_455 8 103.25(7) ?
M2A T8 M2C 62_455 8 103.25(7) ?
M2C T8 M2C 45_545 8 103.25(7) ?
M2C T8 M2C 65_455 8 129.72(12) ?
M2C T8 M2C 33_545 8 54.24(12) ?
U8 T8 M2A 1_556 45_545 115.15(6) ?
M2C T8 M2A 62_455 45_545 103.25(7) ?
M2A T8 M2A 62_455 45_545 103.25(7) ?
M2C T8 M2A 45_545 45_545 0.00(11) ?
M2C T8 M2A 65_455 45_545 54.24(11) ?
M2C T8 M2A 33_545 45_545 53.41(11) ?
M2C T8 M2A 8 45_545 103.25(7) ?
U8 T8 M2A 1_556 65_455 115.15(6) ?
M2C T8 M2A 62_455 65_455 53.41(11) ?
M2A T8 M2A 62_455 65_455 53.41(11) ?
M2C T8 M2A 45_545 65_455 54.24(12) ?
M2C T8 M2A 65_455 65_455 0.00(11) ?
M2C T8 M2A 33_545 65_455 103.25(7) ?
M2C T8 M2A 8 65_455 129.72(12) ?
M2A T8 M2A 45_545 65_455 54.24(12) ?
U8 T8 M2A 1_556 33_545 115.14(6) ?
M2C T8 M2A 62_455 33_545 129.72(12) ?
M2A T8 M2A 62_455 33_545 129.72(12) ?
M2C T8 M2A 45_545 33_545 53.41(11) ?
M2C T8 M2A 65_455 33_545 103.25(7) ?
M2C T8 M2A 33_545 33_545 0.00(15) ?
M2C T8 M2A 8 33_545 54.24(12) ?
M2A T8 M2A 45_545 33_545 53.41(11) ?
M2A T8 M2A 65_455 33_545 103.25(7) ?
U8 T8 M2A 1_556 8 115.13(6) ?
M2C T8 M2A 62_455 8 103.25(7) ?
M2A T8 M2A 62_455 8 103.25(7) ?
M2C T8 M2A 45_545 8 103.25(7) ?
M2C T8 M2A 65_455 8 129.72(12) ?
M2C T8 M2A 33_545 8 54.24(12) ?
M2C T8 M2A 8 8 0.00(16) ?
M2A T8 M2A 45_545 8 103.25(7) ?
M2A T8 M2A 65_455 8 129.72(12) ?
M2A T8 M2A 33_545 8 54.24(12) ?
T8 U8 O2C 1_554 45_554 116.39(6) ?
T8 U8 O2C 1_554 65_554 116.39(6) ?
O2C U8 O2C 45_554 65_554 53.81(11) ?
T8 U8 O2A 1_554 45_554 116.39(6) ?
O2C U8 O2A 45_554 45_554 0.00(15) ?
O2C U8 O2A 65_554 45_554 53.81(11) ?
T8 U8 O2A 1_554 65_554 116.39(6) ?
O2C U8 O2A 45_554 65_554 53.81(11) ?
O2C U8 O2A 65_554 65_554 0.00(15) ?
O2A U8 O2A 45_554 65_554 53.81(11) ?
T8 U8 O2C 1_554 62_554 116.39(6) ?
O2C U8 O2C 45_554 62_554 101.76(7) ?
O2C U8 O2C 65_554 62_554 52.63(11) ?
O2A U8 O2C 45_554 62_554 101.76(7) ?
O2A U8 O2C 65_554 62_554 52.63(11) ?
T8 U8 O2C 1_554 33_554 116.39(6) ?
O2C U8 O2C 45_554 33_554 52.63(11) ?
O2C U8 O2C 65_554 33_554 101.76(7) ?
O2A U8 O2C 45_554 33_554 52.63(11) ?
O2A U8 O2C 65_554 33_554 101.76(7) ?
O2C U8 O2C 62_554 33_554 127.22(11) ?
T8 U8 O2A 1_554 62_554 116.39(6) ?
O2C U8 O2A 45_554 62_554 101.76(7) ?
O2C U8 O2A 65_554 62_554 52.63(11) ?
O2A U8 O2A 45_554 62_554 101.76(7) ?
O2A U8 O2A 65_554 62_554 52.63(11) ?
O2C U8 O2A 62_554 62_554 0.00(15) ?
O2C U8 O2A 33_554 62_554 127.22(11) ?
T8 U8 O2A 1_554 33_554 116.39(6) ?
O2C U8 O2A 45_554 33_554 52.63(11) ?
O2C U8 O2A 65_554 33_554 101.76(7) ?
O2A U8 O2A 45_554 33_554 52.63(11) ?
O2A U8 O2A 65_554 33_554 101.76(7) ?
O2C U8 O2A 62_554 33_554 127.22(11) ?
O2C U8 O2A 33_554 33_554 0.00(15) ?
O2A U8 O2A 62_554 33_554 127.22(11) ?
T8 U8 O2A 1_554 . 116.39(6) ?
O2C U8 O2A 45_554 . 127.22(11) ?
O2C U8 O2A 65_554 . 101.75(7) ?
O2A U8 O2A 45_554 . 127.22(11) ?
O2A U8 O2A 65_554 . 101.75(7) ?
O2C U8 O2A 62_554 . 53.81(11) ?
O2C U8 O2A 33_554 . 101.75(7) ?
O2A U8 O2A 62_554 . 53.81(11) ?
O2A U8 O2A 33_554 . 101.75(7) ?
T8 U8 O2C 1_554 8 116.39(6) ?
O2C U8 O2C 45_554 8 101.76(7) ?
O2C U8 O2C 65_554 8 127.22(11) ?
O2A U8 O2C 45_554 8 101.76(7) ?
O2A U8 O2C 65_554 8 127.22(11) ?
O2C U8 O2C 62_554 8 101.76(7) ?
O2C U8 O2C 33_554 8 53.81(11) ?
O2A U8 O2C 62_554 8 101.76(7) ?
O2A U8 O2C 33_554 8 53.81(11) ?
O2A U8 O2C . 8 52.63(11) ?
U9 T9 M2A 45 . 115.61(6) ?
U9 T9 B7 45 33 114.94(8) ?
M2A T9 B7 . 33 54.10(11) ?
U9 T9 B4 45 45 116.10(7) ?
M2A T9 B4 . 45 102.78(9) ?
B7 T9 B4 33 45 53.79(11) ?
U9 T9 A26 45 . 116.84(8) ?
M2A T9 A26 . . 53.35(11) ?
B7 T9 A26 33 . 102.67(12) ?
B4 T9 A26 45 . 127.06(11) ?
U9 T9 A23 45 . 115.85(7) ?
M2A T9 A23 . . 104.74(9) ?
B7 T9 A23 33 . 129.11(10) ?
B4 T9 A23 45 . 99.64(10) ?
A26 T9 A23 . . 55.87(12) ?
U9 T9 T25 45 . 178.61(3) ?
M2A T9 T25 . . 63.35(6) ?
B7 T9 T25 33 . 63.76(8) ?
B4 T9 T25 45 . 63.66(7) ?
A26 T9 T25 . . 63.43(8) ?
A23 T9 T25 . . 65.49(7) ?
U9 T9 A60 45 . 113.13(7) ?
M2A T9 A60 . . 131.26(9) ?
B7 T9 A60 33 . 104.43(11) ?
B4 T9 A60 45 . 53.85(9) ?
A26 T9 A60 . . 103.28(11) ?
A23 T9 A60 . . 51.29(10) ?
T25 T9 A60 . . 67.92(6) ?
U9 T9 T23 45 . 67.163(14) ?
M2A T9 T23 . . 98.63(6) ?
B7 T9 T23 33 . 151.78(9) ?
B4 T9 T23 45 . 153.18(7) ?
A26 T9 T23 . . 56.92(8) ?
A23 T9 T23 . . 58.94(7) ?
T25 T9 T23 . . 113.72(2) ?
A60 T9 T23 . . 99.64(7) ?
U9 T9 U23 45 33 65.012(14) ?
M2A T9 U23 . 33 99.37(6) ?
B7 T9 U23 33 33 56.91(8) ?
B4 T9 U23 45 33 59.67(7) ?
A26 T9 U23 . 33 151.82(10) ?
A23 T9 U23 . 33 151.43(7) ?
T25 T9 U23 . 33 114.051(19) ?
A60 T9 U23 . 33 100.90(7) ?
T23 T9 U23 . 33 132.11(2) ?
U9 T9 U19 45 45 66.476(17) ?
M2A T9 U19 . 45 151.58(6) ?
B7 T9 U19 33 45 98.33(9) ?
B4 T9 U19 45 45 56.64(7) ?
A26 T9 U19 . 45 153.77(10) ?
A23 T9 U19 . 45 98.48(7) ?
T25 T9 U19 . 45 113.942(18) ?
A60 T9 U19 . 45 55.76(6) ?
T23 T9 U19 . 45 107.374(17) ?
U23 T9 U19 33 45 54.391(14) ?
T9 U9 B23 45_544 . 116.93(7) ?
T9 U9 A4 45_544 45_544 116.09(7) ?
B23 U9 A4 . 45_544 97.04(10) ?
T9 U9 B26 45_544 . 115.94(8) ?
B23 U9 B26 . . 57.21(12) ?
A4 U9 B26 45_544 . 127.94(11) ?
T9 U9 A7 45_544 33_544 115.57(8) ?
B23 U9 A7 . 33_544 127.24(11) ?
A4 U9 A7 45_544 33_544 54.21(11) ?
B26 U9 A7 . 33_544 103.12(12) ?
T9 U9 O2A 45_544 . 115.17(6) ?
B23 U9 O2A . . 105.13(9) ?
A4 U9 O2A 45_544 . 104.17(9) ?
B26 U9 O2A . . 53.25(11) ?
A7 U9 O2A 33_544 . 54.84(10) ?
T9 U9 B60 45_544 . 117.32(7) ?
B23 U9 B60 . . 49.10(10) ?
A4 U9 B60 45_544 . 51.38(10) ?
B26 U9 B60 . . 101.67(11) ?
A7 U9 B60 33_544 . 100.88(11) ?
O2A U9 B60 . . 127.51(9) ?
T9 U9 U25 45_544 . 178.41(3) ?
B23 U9 U25 . . 64.45(7) ?
A4 U9 U25 45_544 . 64.09(7) ?
B26 U9 U25 . . 63.94(8) ?
A7 U9 U25 33_544 . 63.14(8) ?
O2A U9 U25 . . 63.40(5) ?
B60 U9 U25 . . 64.12(7) ?
T9 U9 U23 45_544 . 67.145(14) ?
B23 U9 U23 . . 60.43(7) ?
A4 U9 U23 45_544 . 151.79(7) ?
B26 U9 U23 . . 56.39(8) ?
A7 U9 U23 33_544 . 152.60(9) ?
O2A U9 U23 . . 98.46(6) ?
B60 U9 U23 . . 101.18(7) ?
U25 U9 U23 . . 113.51(2) ?
T9 U9 T19 45_544 45_544 66.799(17) ?
B23 U9 T19 . 45_544 97.69(7) ?
A4 U9 T19 45_544 45_544 55.71(7) ?
B26 U9 T19 . 45_544 154.00(10) ?
A7 U9 T19 33_544 45_544 97.81(9) ?
O2A U9 T19 . 45_544 151.64(6) ?
B60 U9 T19 . 45_544 58.83(7) ?
U25 U9 T19 . 45_544 114.060(18) ?
U23 U9 T19 . 45_544 107.452(17) ?
T9 U9 T23 45_544 33_544 64.961(14) ?
B23 U9 T23 . 33_544 150.51(7) ?
A4 U9 T23 45_544 33_544 60.49(7) ?
B26 U9 T23 . 33_544 151.34(10) ?
A7 U9 T23 33_544 33_544 57.09(8) ?
O2A U9 T23 . 33_544 99.23(6) ?
B60 U9 T23 . 33_544 102.45(7) ?
U25 U9 T23 . 33_544 114.302(19) ?
U23 U9 T23 . 33_544 132.04(2) ?
T19 U9 T23 45_544 33_544 54.588(14) ?
U10 T10 A24 45 . 117.10(7) ?
U10 T10 A25 45 . 116.90(9) ?
A24 T10 A25 . . 59.50(13) ?
U10 T10 B6 45 45 116.34(7) ?
A24 T10 B6 . 45 126.44(10) ?
A25 T10 B6 . 45 98.66(11) ?
U10 T10 B5 45 45 115.99(7) ?
A24 T10 B5 . 45 98.05(10) ?
A25 T10 B5 . 45 127.05(11) ?
B6 T10 B5 45 45 54.31(10) ?
U10 T10 A11 45 . 116.57(6) ?
A24 T10 A11 . . 49.28(9) ?
A25 T10 A11 . . 103.68(12) ?
B6 T10 A11 45 . 102.06(9) ?
B5 T10 A11 45 . 52.76(10) ?
U10 T10 U59 45 36 178.057(19) ?
A24 T10 U59 . 36 64.36(7) ?
A25 T10 U59 . 36 64.86(9) ?
B6 T10 U59 45 36 62.14(7) ?
B5 T10 U59 45 36 62.23(7) ?
A11 T10 U59 . 36 63.19(6) ?
U10 T10 A10 45 . 113.68(7) ?
A24 T10 A10 . . 106.06(10) ?
A25 T10 A10 . . 50.89(12) ?
B6 T10 A10 45 . 53.45(10) ?
B5 T10 A10 45 . 104.04(11) ?
A11 T10 A10 . . 129.75(9) ?
U59 T10 A10 36 . 66.59(7) ?
U10 T10 T20 45 . 66.445(13) ?
A24 T10 T20 . . 60.59(7) ?
A25 T10 T20 . . 59.81(8) ?
B6 T10 T20 45 . 152.12(7) ?
B5 T10 T20 45 . 152.30(7) ?
A11 T10 T20 . . 100.40(6) ?
U59 T10 T20 36 . 115.48(2) ?
A10 T10 T20 . . 99.15(8) ?
U10 T10 U20 45 45 63.787(13) ?
A24 T10 U20 . 45 149.17(7) ?
A25 T10 U20 . 45 150.48(11) ?
B6 T10 U20 45 45 60.37(7) ?
B5 T10 U20 45 45 59.81(7) ?
A11 T10 U20 . 45 101.15(6) ?
U59 T10 U20 36 45 114.29(2) ?
A10 T10 U20 . 45 100.45(7) ?
T20 T10 U20 . 45 130.23(2) ?
U10 T10 U18 45 45 66.554(17) ?
A24 T10 U18 . 45 97.06(7) ?
A25 T10 U18 . 45 155.89(10) ?
B6 T10 U18 45 45 100.45(7) ?
B5 T10 U18 45 45 56.94(7) ?
A11 T10 U18 . 45 57.92(6) ?
U59 T10 U18 36 45 112.249(19) ?
A10 T10 U18 . 45 152.34(8) ?
T20 T10 U18 . 45 105.408(17) ?
U20 T10 U18 45 45 53.590(13) ?
U10 T10 T18 45 . 66.066(17) ?
A24 T10 T18 . . 56.56(7) ?
A25 T10 T18 . . 103.02(10) ?
B6 T10 T18 45 . 153.68(7) ?
B5 T10 T18 45 . 100.12(7) ?
A11 T10 T18 . . 58.45(6) ?
U59 T10 T18 36 . 114.678(19) ?
A10 T10 T18 . . 152.22(8) ?
T20 T10 T18 . . 54.188(13) ?
U20 T10 T18 45 . 103.454(17) ?
U18 T10 T18 45 . 55.084(9) ?
T10 U10 A5 45_544 45_544 115.46(7) ?
T10 U10 A6 45_544 45_544 115.09(7) ?
A5 U10 A6 45_544 45_544 55.51(10) ?
T10 U10 B25 45_544 . 116.20(9) ?
A5 U10 B25 45_544 . 128.33(11) ?
A6 U10 B25 45_544 . 100.38(11) ?
T10 U10 B24 45_544 . 116.31(7) ?
A5 U10 B24 45_544 . 99.92(10) ?
A6 U10 B24 45_544 . 128.58(10) ?
B25 U10 B24 . . 57.17(13) ?
T10 U10 B10 45_544 . 116.13(7) ?
A5 U10 B10 45_544 . 103.35(11) ?
A6 U10 B10 45_544 . 52.93(11) ?
B25 U10 B10 . . 51.30(12) ?
B24 U10 B10 . . 103.48(10) ?
T10 U10 T59 45_544 84_545 177.829(19) ?
A5 U10 T59 45_544 84_545 62.67(7) ?
A6 U10 T59 45_544 84_545 63.07(7) ?
B25 U10 T59 . 84_545 65.66(9) ?
B24 U10 T59 . 84_545 65.52(7) ?
B10 U10 T59 . 84_545 63.93(7) ?
T10 U10 B11 45_544 . 113.78(6) ?
A5 U10 B11 45_544 . 53.01(9) ?
A6 U10 B11 45_544 . 104.65(9) ?
B25 U10 B11 . . 105.14(12) ?
B24 U10 B11 . . 52.04(9) ?
B10 U10 B11 . . 130.09(9) ?
T59 U10 B11 84_545 . 66.20(6) ?
T10 U10 U20 45_544 . 66.154(13) ?
A5 U10 U20 45_544 . 151.34(7) ?
A6 U10 U20 45_544 . 152.32(7) ?
B25 U10 U20 . . 59.18(8) ?
B24 U10 U20 . . 58.83(7) ?
B10 U10 U20 . . 100.54(8) ?
T59 U10 U20 84_545 . 116.02(2) ?
B11 U10 U20 . . 99.11(6) ?
T10 U10 T20 45_544 45_544 63.611(13) ?
A5 U10 T20 45_544 45_544 60.04(7) ?
A6 U10 T20 45_544 45_544 59.35(7) ?
B25 U10 T20 . 45_544 150.94(10) ?
B24 U10 T20 . 45_544 151.41(7) ?
B10 U10 T20 . 45_544 101.15(8) ?
T59 U10 T20 84_545 45_544 114.22(2) ?
B11 U10 T20 . 45_544 100.45(6) ?
U20 U10 T20 . 45_544 129.77(2) ?
T10 U10 T18 45_544 45_544 66.705(17) ?
A5 U10 T18 45_544 45_544 55.93(7) ?
A6 U10 T18 45_544 45_544 99.90(7) ?
B25 U10 T18 . 45_544 155.19(10) ?
B24 U10 T18 . 45_544 98.70(7) ?
B10 U10 T18 . 45_544 152.22(8) ?
T59 U10 T18 84_545 45_544 112.150(19) ?
B11 U10 T18 . 45_544 55.60(6) ?
U20 U10 T18 . 45_544 105.191(17) ?
T20 U10 T18 45_544 45_544 53.765(13) ?
T10 U10 T17 45_544 45_544 66.577(17) ?
A5 U10 T17 45_544 45_544 100.80(7) ?
A6 U10 T17 45_544 45_544 56.14(7) ?
B25 U10 T17 . 45_544 98.23(11) ?
B24 U10 T17 . 45_544 154.69(7) ?
B10 U10 T17 . 45_544 57.46(7) ?
T59 U10 T17 84_545 45_544 112.35(2) ?
B11 U10 T17 . 45_544 152.48(6) ?
U20 U10 T17 . 45_544 105.318(17) ?
T20 U10 T17 45_544 45_544 53.791(13) ?
T18 U10 T17 45_544 45_544 104.891(17) ?
A51 T11 A51 78 75 49.01(12) ?
A51 T11 T2 78 . 57.20(6) ?
A51 T11 T2 75 . 57.20(6) ?
A51 T11 A48 78 75 94.66(9) ?
A51 T11 A48 75 75 51.57(9) ?
T2 T11 A48 . 75 57.95(6) ?
A51 T11 A48 78 78 51.57(9) ?
A51 T11 A48 75 78 94.66(9) ?
T2 T11 A48 . 78 57.95(6) ?
A48 T11 A48 75 78 115.83(12) ?
A51 T11 B13 78 45 53.01(9) ?
A51 T11 B13 75 45 96.79(9) ?
T2 T11 B13 . 45 100.31(6) ?
A48 T11 B13 75 45 147.28(9) ?
A48 T11 B13 78 45 50.99(9) ?
A51 T11 B13 78 65 96.79(9) ?
A51 T11 B13 75 65 53.01(9) ?
T2 T11 B13 . 65 100.31(6) ?
A48 T11 B13 75 65 50.99(9) ?
A48 T11 B13 78 65 147.28(9) ?
B13 T11 B13 45 65 120.44(13) ?
A51 T11 A4 78 . 97.75(9) ?
A51 T11 A4 75 . 120.90(9) ?
T2 T11 A4 . . 150.13(6) ?
A48 T11 A4 75 . 148.39(9) ?
A48 T11 A4 78 . 94.48(8) ?
B13 T11 A4 45 . 49.93(9) ?
B13 T11 A4 65 . 98.55(9) ?
A51 T11 A4 78 8 120.90(9) ?
A51 T11 A4 75 8 97.75(9) ?
T2 T11 A4 . 8 150.12(6) ?
A48 T11 A4 75 8 94.47(8) ?
A48 T11 A4 78 8 148.39(9) ?
B13 T11 A4 45 8 98.56(9) ?
B13 T11 A4 65 8 49.93(9) ?
A4 T11 A4 . 8 54.33(12) ?
A51 T11 M10A 78 . 143.15(9) ?
A51 T11 M10A 75 . 143.15(9) ?
T2 T11 M10A . . 98.12(9) ?
A48 T11 M10A 75 . 92.95(8) ?
A48 T11 M10A 78 . 92.95(8) ?
B13 T11 M10A 45 . 115.69(7) ?
B13 T11 M10A 65 . 115.69(7) ?
A4 T11 M10A . . 94.29(10) ?
A4 T11 M10A 8 . 94.29(10) ?
A51 T11 A15 78 . 147.90(8) ?
A51 T11 A15 75 . 147.90(8) ?
T2 T11 A15 . . 147.95(9) ?
A48 T11 A15 75 . 115.93(7) ?
A48 T11 A15 78 . 115.93(7) ?
B13 T11 A15 45 . 95.40(8) ?
B13 T11 A15 65 . 95.40(8) ?
A4 T11 A15 . . 51.00(9) ?
A4 T11 A15 8 . 51.01(9) ?
M10A T11 A15 . . 49.84(12) ?
B15 U11 O3C . 8 93.90(9) ?
B15 U11 O3A . 8 93.90(9) ?
O3C U11 O3A 8 8 0.00(10) ?
B15 U11 O3A . . 93.90(9) ?
O3C U11 O3A 8 . 49.77(9) ?
O3A U11 O3A 8 . 49.77(9) ?
B15 U11 B4 . 8 50.87(10) ?
O3C U11 B4 8 8 115.93(8) ?
O3A U11 B4 8 8 115.93(8) ?
O3A U11 B4 . 8 143.73(8) ?
B15 U11 B4 . . 50.87(10) ?
O3C U11 B4 8 . 143.73(8) ?
O3A U11 B4 8 . 143.73(8) ?
O3A U11 B4 . . 115.93(8) ?
B4 U11 B4 8 . 52.01(12) ?
B15 U11 O10A . . 49.46(11) ?
O3C U11 O10A 8 . 49.97(8) ?
O3A U11 O10A 8 . 49.97(8) ?
O3A U11 O10A . . 49.97(8) ?
B4 U11 O10A 8 . 94.36(9) ?
B4 U11 O10A . . 94.36(9) ?
B15 U11 U2 . . 148.48(9) ?
O3C U11 U2 8 . 57.93(5) ?
O3A U11 U2 8 . 57.93(5) ?
O3A U11 U2 . . 57.94(5) ?
B4 U11 U2 8 . 150.75(6) ?
B4 U11 U2 . . 150.76(6) ?
O10A U11 U2 . . 99.02(7) ?
B15 U11 B51 . 6 147.52(8) ?
O3C U11 B51 8 6 115.03(8) ?
O3A U11 B51 8 6 115.03(8) ?
O3A U11 B51 . 6 94.07(8) ?
B4 U11 B51 8 6 120.04(9) ?
B4 U11 B51 . 6 97.67(9) ?
O10A U11 B51 . 6 143.52(8) ?
U2 U11 B51 . 6 57.10(6) ?
B15 U11 B51 . 3 147.52(8) ?
O3C U11 B51 8 3 94.07(8) ?
O3A U11 B51 8 3 94.07(8) ?
O3A U11 B51 . 3 115.04(8) ?
B4 U11 B51 8 3 97.67(9) ?
B4 U11 B51 . 3 120.04(9) ?
O10A U11 B51 . 3 143.52(8) ?
U2 U11 B51 . 3 57.10(6) ?
B51 U11 B51 6 3 49.49(12) ?
M9A T12 T37 . . 58.61(5) ?
M9A T12 T3 . . 57.82(5) ?
T37 T12 T3 . . 109.050(19) ?
M9A T12 A3 . 35 50.95(9) ?
T37 T12 A3 . 35 101.11(9) ?
T3 T12 A3 . 35 57.04(9) ?
M9A T12 A44 . 78 94.90(10) ?
T37 T12 A44 . 78 150.81(8) ?
T3 T12 A44 . 78 57.55(8) ?
A3 T12 A44 35 78 49.72(12) ?
M9A T12 A14 . . 94.89(8) ?
T37 T12 A14 . . 57.22(7) ?
T3 T12 A14 . . 150.06(7) ?
A3 T12 A14 35 . 97.21(11) ?
A44 T12 A14 78 . 119.75(11) ?
M9A T12 A2 . 35 51.58(8) ?
T37 T12 A2 . 35 57.50(6) ?
T3 T12 A2 . 35 101.01(7) ?
A3 T12 A2 35 35 53.45(12) ?
A44 T12 A2 78 35 97.40(10) ?
A14 T12 A2 . 35 49.08(9) ?
M9A T12 M4A . . 93.30(7) ?
T37 T12 M4A . . 99.00(6) ?
T3 T12 M4A . . 57.81(5) ?
A3 T12 M4A 35 . 114.85(10) ?
A44 T12 M4A 78 . 94.22(9) ?
A14 T12 M4A . . 144.08(8) ?
A2 T12 M4A 35 . 143.69(8) ?
M9A T12 M13A . . 93.73(7) ?
T37 T12 M13A . . 57.77(5) ?
T3 T12 M13A . . 99.14(5) ?
A3 T12 M13A 35 . 143.52(9) ?
A44 T12 M13A 78 . 143.80(9) ?
A14 T12 M13A . . 94.37(8) ?
A2 T12 M13A 35 . 115.27(8) ?
M4A T12 M13A . . 50.18(8) ?
O13A U12 B44 . 6 144.75(10) ?
O13A U12 U3 . . 98.91(6) ?
B44 U12 U3 6 . 56.73(8) ?
O13A U12 B14 . . 94.26(9) ?
B44 U12 B14 6 . 119.71(11) ?
U3 U12 B14 . . 149.71(7) ?
O13A U12 O4A . . 50.34(9) ?
B44 U12 O4A 6 . 94.74(9) ?
U3 U12 O4A . . 57.37(5) ?
B14 U12 O4A . . 144.24(9) ?
O13A U12 U37 . . 57.61(6) ?
B44 U12 U37 6 . 148.84(8) ?
U3 U12 U37 . . 108.965(19) ?
B14 U12 U37 . . 56.80(7) ?
O4A U12 U37 . . 98.91(6) ?
O13A U12 O11A . . 50.30(8) ?
B44 U12 O11A 6 . 114.36(10) ?
U3 U12 O11A . . 57.67(5) ?
B14 U12 O11A . . 114.89(8) ?
O4A U12 O11A . . 49.92(8) ?
U37 U12 O11A . . 58.10(5) ?
O13A U12 B43 . 6 117.17(9) ?
B44 U12 B43 6 6 53.04(11) ?
U3 U12 B43 . 6 99.74(6) ?
B14 U12 B43 . 6 98.23(9) ?
O4A U12 B43 . 6 95.15(8) ?
U37 U12 B43 . 6 151.25(6) ?
O11A U12 B43 . 6 144.21(8) ?
O13A U12 O6A . . 49.25(9) ?
B44 U12 O6A 6 . 148.80(11) ?
U3 U12 O6A . . 148.15(6) ?
B14 U12 O6A . . 51.63(9) ?
O4A U12 O6A . . 94.08(8) ?
U37 U12 O6A . . 57.83(6) ?
O11A U12 O6A . . 94.04(8) ?
B43 U12 O6A 6 . 96.38(9) ?
A72 T13 T4 . 8 57.95(3) ?
A72 T13 T4 . . 57.95(3) ?
T4 T13 T4 8 . 108.52(3) ?
A72 T13 A14 . 46 94.73(8) ?
T4 T13 A14 8 46 57.32(7) ?
T4 T13 A14 . 46 150.16(7) ?
A72 T13 A14 . 66 94.73(8) ?
T4 T13 A14 8 66 150.16(7) ?
T4 T13 A14 . 66 57.32(7) ?
A14 T13 A14 46 66 120.20(14) ?
A72 T13 A2 . . 51.30(10) ?
T4 T13 A2 8 . 100.75(7) ?
T4 T13 A2 . . 57.49(7) ?
A14 T13 A2 46 . 97.08(9) ?
A14 T13 A2 66 . 49.46(9) ?
A72 T13 A2 . 8 51.30(10) ?
T4 T13 A2 8 8 57.49(7) ?
T4 T13 A2 . 8 100.75(7) ?
A14 T13 A2 46 8 49.46(9) ?
A14 T13 A2 66 8 97.08(9) ?
A2 T13 A2 . 8 52.97(13) ?
A72 T13 M12A . . 49.15(11) ?
T4 T13 M12A 8 . 57.88(2) ?
T4 T13 M12A . . 57.88(2) ?
A14 T13 M12A 46 . 115.20(7) ?
A14 T13 M12A 66 . 115.20(7) ?
A2 T13 M12A . . 94.33(9) ?
A2 T13 M12A 8 . 94.33(9) ?
A72 T13 A73 . 46 116.06(7) ?
T4 T13 A73 8 46 58.15(6) ?
T4 T13 A73 . 46 148.17(7) ?
A14 T13 A73 46 46 51.21(9) ?
A14 T13 A73 66 46 147.62(10) ?
A2 T13 A73 . 46 147.37(9) ?
A2 T13 A73 8 46 94.91(9) ?
M12A T13 A73 . 46 93.66(8) ?
A72 T13 A73 . 66 116.06(7) ?
T4 T13 A73 8 66 148.17(7) ?
T4 T13 A73 . 66 58.15(6) ?
A14 T13 A73 46 66 147.62(10) ?
A14 T13 A73 66 66 51.21(9) ?
A2 T13 A73 . 66 94.91(9) ?
A2 T13 A73 8 66 147.38(9) ?
M12A T13 A73 . 66 93.66(8) ?
A73 T13 A73 46 66 116.07(13) ?
A72 T13 A6 . 46 146.76(8) ?
T4 T13 A6 8 46 99.87(6) ?
T4 T13 A6 . 46 151.48(6) ?
A14 T13 A6 46 46 52.40(9) ?
A14 T13 A6 66 46 98.35(9) ?
A2 T13 A6 . 46 120.28(10) ?
A2 T13 A6 8 46 96.64(9) ?
M12A T13 A6 . 46 143.00(8) ?
A73 T13 A6 46 46 50.30(9) ?
A73 T13 A6 66 46 95.77(9) ?
U4 U13 U4 8 . 109.14(3) ?
U4 U13 O5C 8 8 57.70(5) ?
U4 U13 O5C . 8 99.18(6) ?
U4 U13 O5A 8 8 57.70(5) ?
U4 U13 O5A . 8 99.18(6) ?
O5C U13 O5A 8 8 0.00(16) ?
U4 U13 O5A 8 . 99.18(6) ?
U4 U13 O5A . . 57.70(5) ?
O5C U13 O5A 8 . 50.40(11) ?
O5A U13 O5A 8 . 50.40(11) ?
U4 U13 B6 8 22 100.47(6) ?
U4 U13 B6 . 22 150.34(6) ?
O5C U13 B6 8 22 95.18(9) ?
O5A U13 B6 8 22 95.18(9) ?
O5A U13 B6 . 22 116.70(9) ?
U4 U13 B6 8 18 150.34(6) ?
U4 U13 B6 . 18 100.47(6) ?
O5C U13 B6 8 18 116.70(9) ?
O5A U13 B6 8 18 116.70(9) ?
O5A U13 B6 . 18 95.18(9) ?
B6 U13 B6 22 18 49.88(13) ?
U4 U13 B14 8 22 56.79(7) ?
U4 U13 B14 . 22 149.42(7) ?
O5C U13 B14 8 22 94.46(9) ?
O5A U13 B14 8 22 94.46(9) ?
O5A U13 B14 . 22 144.47(9) ?
B6 U13 B14 22 22 53.30(9) ?
B6 U13 B14 18 22 97.55(9) ?
U4 U13 B14 8 18 149.42(7) ?
U4 U13 B14 . 18 56.79(7) ?
O5C U13 B14 8 18 144.47(9) ?
O5A U13 B14 8 18 144.47(9) ?
O5A U13 B14 . 18 94.47(9) ?
B6 U13 B14 22 18 97.55(9) ?
B6 U13 B14 18 18 53.30(9) ?
B14 U13 B14 22 18 119.61(14) ?
U4 U13 O7C 8 22 57.81(5) ?
U4 U13 O7C . 22 148.65(7) ?
O5C U13 O7C 8 22 49.48(8) ?
O5A U13 O7C 8 22 49.48(8) ?
O5A U13 O7C . 22 94.29(8) ?
B6 U13 O7C 22 22 51.51(9) ?
B6 U13 O7C 18 22 95.47(8) ?
B14 U13 O7C 22 22 51.60(9) ?
B14 U13 O7C 18 22 148.19(9) ?
U4 U13 O7C 8 18 148.66(7) ?
U4 U13 O7C . 18 57.82(5) ?
O5C U13 O7C 8 18 94.29(8) ?
O5A U13 O7C 8 18 94.29(8) ?
O5A U13 O7C . 18 49.48(8) ?
B6 U13 O7C 22 18 95.47(8) ?
B6 U13 O7C 18 18 51.51(9) ?
B14 U13 O7C 22 18 148.19(9) ?
B14 U13 O7C 18 18 51.60(9) ?
O7C U13 O7C 22 18 116.62(11) ?
T23 T14 O2C . 45 106.77(6) ?
T23 T14 O2A . 45 106.77(6) ?
O2C T14 O2A 45 45 0.00(15) ?
T23 T14 O2C . 65 106.77(6) ?
O2C T14 O2C 45 65 52.25(11) ?
O2A T14 O2C 45 65 52.25(11) ?
T23 T14 O2A . 65 106.77(6) ?
O2C T14 O2A 45 65 52.25(11) ?
O2A T14 O2A 45 65 52.25(11) ?
O2C T14 O2A 65 65 0.00(15) ?
T23 T14 M2C . 8 102.53(6) ?
O2C T14 M2C 45 8 150.69(6) ?
O2A T14 M2C 45 8 150.69(6) ?
O2C T14 M2C 65 8 119.20(9) ?
O2A T14 M2C 65 8 119.20(9) ?
T23 T14 M2A . 8 102.53(6) ?
O2C T14 M2A 45 8 150.69(6) ?
O2A T14 M2A 45 8 150.69(6) ?
O2C T14 M2A 65 8 119.20(9) ?
O2A T14 M2A 65 8 119.20(9) ?
M2C T14 M2A 8 8 0.00(11) ?
T23 T14 M2A . . 102.53(6) ?
O2C T14 M2A 45 . 119.20(9) ?
O2A T14 M2A 45 . 119.20(9) ?
O2C T14 M2A 65 . 150.69(6) ?
O2A T14 M2A 65 . 150.69(6) ?
M2C T14 M2A 8 . 51.71(11) ?
M2A T14 M2A 8 . 51.71(11) ?
T23 T14 U14 . 62 120.02(2) ?
O2C T14 U14 45 62 104.99(5) ?
O2A T14 U14 45 62 104.99(5) ?
O2C T14 U14 65 62 59.77(6) ?
O2A T14 U14 65 62 59.77(6) ?
M2C T14 U14 8 62 59.44(6) ?
M2A T14 U14 8 62 59.44(6) ?
M2A T14 U14 . 62 104.26(5) ?
T23 T14 U14 . 33 120.02(2) ?
O2C T14 U14 45 33 59.77(6) ?
O2A T14 U14 45 33 59.77(6) ?
O2C T14 U14 65 33 104.99(5) ?
O2A T14 U14 65 33 104.99(5) ?
M2C T14 U14 8 33 104.26(5) ?
M2A T14 U14 8 33 104.26(5) ?
M2A T14 U14 . 33 59.44(6) ?
U14 T14 U14 62 33 119.86(4) ?
T23 T14 A7 . . 60.07(8) ?
O2C T14 A7 45 . 53.64(9) ?
O2A T14 A7 45 . 53.64(9) ?
O2C T14 A7 65 . 53.64(9) ?
O2A T14 A7 65 . 53.64(9) ?
M2C T14 A7 8 . 149.90(7) ?
M2A T14 A7 8 . 149.90(7) ?
M2A T14 A7 . . 149.90(7) ?
U14 T14 A7 62 . 105.78(4) ?
U14 T14 A7 33 . 105.78(4) ?
U23 U14 O2C . 8 104.05(6) ?
U23 U14 O2A . 8 104.05(6) ?
O2C U14 O2A 8 8 0.00(11) ?
U23 U14 O2A . . 104.05(6) ?
O2C U14 O2A 8 . 50.86(10) ?
O2A U14 O2A 8 . 50.86(10) ?
U23 U14 M2C . 45_544 105.04(6) ?
O2C U14 M2C 8 45_544 150.88(6) ?
O2A U14 M2C 8 45_544 150.88(6) ?
O2A U14 M2C . 45_544 119.42(9) ?
U23 U14 M2C . 65_454 105.04(6) ?
O2C U14 M2C 8 65_454 119.41(9) ?
O2A U14 M2C 8 65_454 119.41(9) ?
O2A U14 M2C . 65_454 150.88(6) ?
M2C U14 M2C 45_544 65_454 52.89(11) ?
U23 U14 M2A . 45_544 105.04(6) ?
O2C U14 M2A 8 45_544 150.88(6) ?
O2A U14 M2A 8 45_544 150.88(6) ?
O2A U14 M2A . 45_544 119.42(9) ?
M2C U14 M2A 45_544 45_544 0.00(16) ?
M2C U14 M2A 65_454 45_544 52.89(11) ?
U23 U14 M2A . 65_454 105.04(6) ?
O2C U14 M2A 8 65_454 119.41(9) ?
O2A U14 M2A 8 65_454 119.41(9) ?
O2A U14 M2A . 65_454 150.88(6) ?
M2C U14 M2A 45_544 65_454 52.89(11) ?
M2C U14 M2A 65_454 65_454 0.00(16) ?
M2A U14 M2A 45_544 65_454 52.89(11) ?
U23 U14 B7 . . 59.94(9) ?
O2C U14 B7 8 . 150.99(7) ?
O2A U14 B7 8 . 150.99(7) ?
O2A U14 B7 . . 150.99(7) ?
M2C U14 B7 45_544 . 52.29(9) ?
M2C U14 B7 65_454 . 52.29(9) ?
M2A U14 B7 45_544 . 52.29(9) ?
M2A U14 B7 65_454 . 52.29(9) ?
U23 U14 B26 . . 58.63(9) ?
O2C U14 B26 8 . 51.95(9) ?
O2A U14 B26 8 . 51.95(9) ?
O2A U14 B26 . . 51.95(9) ?
M2C U14 B26 45_544 . 150.09(7) ?
M2C U14 B26 65_454 . 150.09(7) ?
M2A U14 B26 45_544 . 150.09(7) ?
M2A U14 B26 65_454 . 150.09(7) ?
B7 U14 B26 . . 118.58(12) ?
U23 U14 T14 . 62_454 119.92(2) ?
O2C U14 T14 8 62_454 59.32(5) ?
O2A U14 T14 8 62_454 59.32(5) ?
O2A U14 T14 . 62_454 103.53(5) ?
M2C U14 T14 45_544 62_454 105.86(6) ?
M2C U14 T14 65_454 62_454 60.09(6) ?
M2A U14 T14 45_544 62_454 105.86(6) ?
M2A U14 T14 65_454 62_454 60.09(6) ?
B7 U14 T14 . 62_454 105.47(4) ?
B26 U14 T14 . 62_454 104.06(4) ?
A8 T15 A32 . 63 69.85(12) ?
A8 T15 A17 . . 71.91(10) ?
A32 T15 A17 63 . 139.97(11) ?
A8 T15 A21 . . 87.31(12) ?
A32 T15 A21 63 . 95.10(10) ?
A17 T15 A21 . . 94.54(11) ?
A8 T15 A2 . . 145.40(11) ?
A32 T15 A2 63 . 103.28(9) ?
A17 T15 A2 . . 101.32(9) ?
A21 T15 A2 . . 127.29(11) ?
A8 T15 T24 . . 151.08(9) ?
A32 T15 T24 63 . 110.98(9) ?
A17 T15 T24 . . 108.14(6) ?
A21 T15 T24 . . 63.77(9) ?
A2 T15 T24 . . 63.52(7) ?
A8 T15 A63 . 66 54.86(13) ?
A32 T15 A63 63 66 72.80(17) ?
A17 T15 A63 . 66 75.90(16) ?
A21 T15 A63 . 66 142.16(13) ?
A2 T15 A63 . 66 90.54(12) ?
T24 T15 A63 . 66 154.06(10) ?
A8 T15 A72 . . 131.30(12) ?
A32 T15 A72 63 . 155.21(11) ?
A17 T15 A72 . . 59.46(10) ?
A21 T15 A72 . . 98.37(10) ?
A2 T15 A72 . . 52.18(11) ?
T24 T15 A72 . . 58.21(7) ?
A63 T15 A72 66 . 107.17(15) ?
A8 T15 M9C . 66 132.32(10) ?
A32 T15 M9C 63 66 62.47(9) ?
A17 T15 M9C . 66 153.34(8) ?
A21 T15 M9C . 66 97.28(11) ?
A2 T15 M9C . 66 52.87(8) ?
T24 T15 M9C . 66 57.40(5) ?
A63 T15 M9C 66 66 107.49(14) ?
A72 T15 M9C . 66 95.11(10) ?
A8 T15 M9A . 66 132.32(10) ?
A32 T15 M9A 63 66 62.47(9) ?
A17 T15 M9A . 66 153.34(8) ?
A21 T15 M9A . 66 97.28(11) ?
A2 T15 M9A . 66 52.87(8) ?
T24 T15 M9A . 66 57.40(5) ?
A63 T15 M9A 66 66 107.49(14) ?
A72 T15 M9A . 66 95.11(10) ?
M9C T15 M9A 66 66 0.00(13) ?
A8 T15 M1A . . 104.64(8) ?
A32 T15 M1A 63 . 58.47(11) ?
A17 T15 M1A . . 145.61(10) ?
A21 T15 M1A . . 51.17(12) ?
A2 T15 M1A . . 99.19(8) ?
T24 T15 M1A . . 58.26(6) ?
A63 T15 M1A 66 . 131.26(16) ?
A72 T15 M1A . . 116.46(9) ?
M9C T15 M1A 66 . 50.09(8) ?
M9A T15 M1A 66 . 50.09(8) ?
B8 U15 B17 . . 70.00(10) ?
B8 U15 B32 . 15 71.47(12) ?
B17 U15 B32 . 15 139.52(11) ?
B8 U15 B2 . . 145.40(12) ?
B17 U15 B2 . . 103.32(9) ?
B32 U15 B2 15 . 101.22(9) ?
B8 U15 U24 . . 151.36(9) ?
B17 U15 U24 . . 111.48(6) ?
B32 U15 U24 15 . 108.20(9) ?
B2 U15 U24 . . 63.22(7) ?
B8 U15 B21 . . 87.77(12) ?
B17 U15 B21 . . 95.74(11) ?
B32 U15 B21 15 . 94.70(10) ?
B2 U15 B21 . . 126.82(11) ?
U24 U15 B21 . . 63.60(8) ?
B8 U15 O9C . 18 130.52(11) ?
B17 U15 O9C . 18 156.34(9) ?
B32 U15 O9C 15 18 59.06(10) ?
B2 U15 O9C . 18 53.34(9) ?
U24 U15 O9C . 18 57.58(6) ?
B21 U15 O9C . 18 96.67(12) ?
B8 U15 O9A . 18 130.52(11) ?
B17 U15 O9A . 18 156.34(9) ?
B32 U15 O9A 15 18 59.06(10) ?
B2 U15 O9A . 18 53.34(9) ?
U24 U15 O9A . 18 57.58(6) ?
B21 U15 O9A . 18 96.67(12) ?
O9C U15 O9A 18 18 0.00(17) ?
B8 U15 O8A . . 132.47(11) ?
B17 U15 O8A . . 62.48(9) ?
B32 U15 O8A 15 . 154.08(10) ?
B2 U15 O8A . . 53.90(9) ?
U24 U15 O8A . . 56.88(6) ?
B21 U15 O8A . . 95.94(9) ?
O9C U15 O8A 18 . 96.20(10) ?
O9A U15 O8A 18 . 96.20(10) ?
B8 U15 B63 . 18 54.82(13) ?
B17 U15 B63 . 18 71.18(16) ?
B32 U15 B63 15 18 76.89(17) ?
B2 U15 B63 . 18 90.65(12) ?
U24 U15 B63 . 18 153.82(10) ?
B21 U15 B63 . 18 142.51(13) ?
O9C U15 B63 18 18 109.07(14) ?
O9A U15 B63 18 18 109.07(14) ?
O8A U15 B63 . 18 107.46(14) ?
B8 U15 O19A . . 105.47(12) ?
B17 U15 O19A . . 59.62(9) ?
B32 U15 O19A 15 . 145.38(10) ?
B2 U15 O19A . . 98.95(9) ?
U24 U15 O19A . . 57.79(6) ?
B21 U15 O19A . . 50.81(10) ?
O9C U15 O19A 18 . 115.29(9) ?
O9A U15 O19A 18 . 115.29(9) ?
O8A U15 O19A . . 48.91(9) ?
B63 U15 O19A 18 . 130.78(16) ?
A9 T16 A22 . . 86.51(18) ?
A9 T16 A16 . 63 71.32(9) ?
A22 T16 A16 . 63 95.42(9) ?
A9 T16 A16 . 35 71.32(9) ?
A22 T16 A16 . 35 95.42(9) ?
A16 T16 A16 63 35 140.24(19) ?
A9 T16 A3 . . 145.75(16) ?
A22 T16 A3 . . 127.73(15) ?
A16 T16 A3 63 . 101.57(7) ?
A16 T16 A3 35 . 101.57(7) ?
A9 T16 T24 . . 150.62(13) ?
A22 T16 T24 . . 64.10(12) ?
A16 T16 T24 63 . 109.58(10) ?
A16 T16 T24 35 . 109.58(10) ?
A3 T16 T24 . . 63.63(10) ?
A9 T16 A49 . 82 56.50(17) ?
A22 T16 A49 . 82 143.01(17) ?
A16 T16 A49 63 82 74.22(10) ?
A16 T16 A49 35 82 74.22(10) ?
A3 T16 A49 . 82 89.25(15) ?
T24 T16 A49 . 82 152.88(12) ?
A9 T16 M9C . 46 131.98(5) ?
A22 T16 M9C . 46 98.14(10) ?
A16 T16 M9C 63 46 153.55(9) ?
A16 T16 M9C 35 46 60.67(10) ?
A3 T16 M9C . 46 52.43(6) ?
T24 T16 M9C . 46 57.78(5) ?
A49 T16 M9C 82 46 106.55(9) ?
A9 T16 M9C . 66 131.98(5) ?
A22 T16 M9C . 66 98.14(10) ?
A16 T16 M9C 63 66 60.67(10) ?
A16 T16 M9C 35 66 153.55(9) ?
A3 T16 M9C . 66 52.43(6) ?
T24 T16 M9C . 66 57.78(5) ?
A49 T16 M9C 82 66 106.55(9) ?
M9C T16 M9C 46 66 94.87(10) ?
A9 T16 M9A . 46 131.98(5) ?
A22 T16 M9A . 46 98.14(10) ?
A16 T16 M9A 63 46 153.55(9) ?
A16 T16 M9A 35 46 60.67(10) ?
A3 T16 M9A . 46 52.43(6) ?
T24 T16 M9A . 46 57.78(5) ?
A49 T16 M9A 82 46 106.55(9) ?
M9C T16 M9A 46 46 0.00(14) ?
M9C T16 M9A 66 46 94.87(10) ?
A9 T16 M9A . 66 131.98(5) ?
A22 T16 M9A . 66 98.14(10) ?
A16 T16 M9A 63 66 60.67(10) ?
A16 T16 M9A 35 66 153.55(9) ?
A3 T16 M9A . 66 52.43(6) ?
T24 T16 M9A . 66 57.78(5) ?
A49 T16 M9A 82 66 106.55(9) ?
M9C T16 M9A 46 66 94.87(10) ?
M9C T16 M9A 66 66 0.00(14) ?
M9A T16 M9A 46 66 94.87(10) ?
A9 T16 M1A . 8 104.90(9) ?
A22 T16 M1A . 8 51.90(9) ?
A16 T16 M1A 63 8 147.21(11) ?
A16 T16 M1A 35 8 57.91(12) ?
A3 T16 M1A . 8 98.29(8) ?
T24 T16 M1A . 8 57.65(6) ?
A49 T16 M1A 82 8 132.11(8) ?
M9C T16 M1A 46 8 49.82(8) ?
M9C T16 M1A 66 8 115.43(8) ?
M9A T16 M1A 46 8 49.82(8) ?
M9A T16 M1A 66 8 115.43(8) ?
B9 U16 B16 . 11 69.33(9) ?
B9 U16 B16 . 15 69.33(9) ?
B16 U16 B16 11 15 136.97(19) ?
B9 U16 B3 . . 145.42(15) ?
B16 U16 B3 11 . 103.54(7) ?
B16 U16 B3 15 . 103.54(7) ?
B9 U16 U24 . . 151.71(12) ?
B16 U16 U24 11 . 110.98(10) ?
B16 U16 U24 15 . 110.98(10) ?
B3 U16 U24 . . 62.87(10) ?
B9 U16 B49 . 10 52.88(17) ?
B16 U16 B49 11 10 73.00(10) ?
B16 U16 B49 15 10 73.00(10) ?
B3 U16 B49 . 10 92.53(15) ?
U24 U16 B49 . 10 155.40(12) ?
B9 U16 B22 . . 88.67(17) ?
B16 U16 B22 11 . 95.24(9) ?
B16 U16 B22 15 . 95.24(9) ?
B3 U16 B22 . . 125.92(15) ?
U24 U16 B22 . . 63.05(12) ?
B49 U16 B22 10 . 141.55(17) ?
B9 U16 O9C . 22 131.42(6) ?
B16 U16 O9C 11 22 62.08(11) ?
B16 U16 O9C 15 22 156.73(10) ?
B3 U16 O9C . 22 53.72(7) ?
U24 U16 O9C . 22 57.10(6) ?
B49 U16 O9C 10 22 109.45(10) ?
B22 U16 O9C . 22 95.64(10) ?
B9 U16 O9C . 18 131.41(6) ?
B16 U16 O9C 11 18 156.73(10) ?
B16 U16 O9C 15 18 62.08(11) ?
B3 U16 O9C . 18 53.72(7) ?
U24 U16 O9C . 18 57.10(6) ?
B49 U16 O9C 10 18 109.45(10) ?
B22 U16 O9C . 18 95.64(10) ?
O9C U16 O9C 22 18 96.38(12) ?
B9 U16 O9A . 22 131.42(6) ?
B16 U16 O9A 11 22 62.08(11) ?
B16 U16 O9A 15 22 156.73(10) ?
B3 U16 O9A . 22 53.72(7) ?
U24 U16 O9A . 22 57.10(6) ?
B49 U16 O9A 10 22 109.45(10) ?
B22 U16 O9A . 22 95.64(10) ?
O9C U16 O9A 22 22 0.00(16) ?
O9C U16 O9A 18 22 96.38(12) ?
B9 U16 O9A . 18 131.41(6) ?
B16 U16 O9A 11 18 156.73(10) ?
B16 U16 O9A 15 18 62.08(11) ?
B3 U16 O9A . 18 53.72(7) ?
U24 U16 O9A . 18 57.10(6) ?
B49 U16 O9A 10 18 109.45(10) ?
B22 U16 O9A . 18 95.64(10) ?
O9C U16 O9A 22 18 96.38(12) ?
O9C U16 O9A 18 18 0.00(16) ?
O9A U16 O9A 22 18 96.38(12) ?
A20 T17 A6 . . 100.64(8) ?
A20 T17 T20 . . 107.30(7) ?
A6 T17 T20 . . 61.57(7) ?
A20 T17 A25 . . 94.78(9) ?
A6 T17 A25 . . 122.38(10) ?
T20 T17 A25 . . 60.82(8) ?
A20 T17 A10 . . 106.59(7) ?
A6 T17 A10 . . 152.22(9) ?
T20 T17 A10 . . 104.16(8) ?
A25 T17 A10 . . 50.59(12) ?
A20 T17 A56 . . 81.28(12) ?
A6 T17 A56 . . 146.28(14) ?
T20 T17 A56 . . 150.37(14) ?
A25 T17 A56 . . 90.67(16) ?
A10 T17 A56 . . 46.75(16) ?
A20 T17 A73 . . 57.47(9) ?
A6 T17 A73 . . 52.23(10) ?
T20 T17 A73 . . 58.74(7) ?
A25 T17 A73 . . 95.44(12) ?
A10 T17 A73 . . 143.53(10) ?
A56 T17 A73 . . 138.63(13) ?
A20 T17 B10 . 36 114.20(9) ?
A6 T17 B10 . 36 51.46(10) ?
T20 T17 B10 . 36 104.81(7) ?
A25 T17 B10 . 36 150.83(10) ?
A10 T17 B10 . 36 118.77(13) ?
A56 T17 B10 . 36 96.70(14) ?
A73 T17 B10 . 36 97.41(10) ?
A20 T17 B56 . 36 82.68(19) ?
A6 T17 B56 . 36 96.89(14) ?
T20 T17 B56 . 36 157.22(14) ?
A25 T17 B56 . 36 140.26(14) ?
A10 T17 B56 . 36 91.98(13) ?
A56 T17 B56 . 36 49.65(12) ?
A73 T17 B56 . 36 115.39(14) ?
B10 T17 B56 36 36 52.70(17) ?
A20 T17 U17 . 45 135.64(7) ?
A6 T17 U17 . 45 104.39(7) ?
T20 T17 U17 . 45 116.75(3) ?
A25 T17 U17 . 45 101.73(10) ?
A10 T17 U17 . 45 58.71(6) ?
A56 T17 U17 . 45 57.90(9) ?
A73 T17 U17 . 45 156.37(7) ?
B10 T17 U17 36 45 60.13(8) ?
B56 T17 U17 36 45 58.57(16) ?
A20 T17 M20A . . 54.60(8) ?
A6 T17 M20A . . 97.30(7) ?
T20 T17 M20A . . 59.05(4) ?
A25 T17 M20A . . 50.60(11) ?
A10 T17 M20A . . 94.02(8) ?
A56 T17 M20A . . 110.35(10) ?
A73 T17 M20A . . 49.57(8) ?
B10 T17 M20A 36 . 146.88(9) ?
B56 T17 M20A 36 . 136.76(18) ?
U17 T17 M20A 45 . 151.72(5) ?
B20 U17 A56 . 84_545 78.1(2) ?
B20 U17 U20 . . 113.24(8) ?
A56 U17 U20 84_545 . 153.93(15) ?
B20 U17 A10 . 84_545 110.84(10) ?
A56 U17 A10 84_545 84_545 47.39(18) ?
U20 U17 A10 . 84_545 107.13(8) ?
B20 U17 B25 . . 96.53(9) ?
A56 U17 B25 84_545 . 144.37(14) ?
U20 U17 B25 . . 60.27(8) ?
A10 U17 B25 84_545 . 152.62(10) ?
B20 U17 B56 . . 73.41(13) ?
A56 U17 B56 84_545 . 50.61(11) ?
U20 U17 B56 . . 153.40(14) ?
A10 U17 B56 84_545 . 93.15(14) ?
B25 U17 B56 . . 93.93(15) ?
B20 U17 B6 . . 103.80(8) ?
A56 U17 B6 84_545 . 93.12(14) ?
U20 U17 B6 . . 61.89(7) ?
A10 U17 B6 84_545 . 53.14(10) ?
B25 U17 B6 . . 122.12(10) ?
B56 U17 B6 . . 143.70(14) ?
B20 U17 O7A . . 62.78(9) ?
A56 U17 O7A 84_545 . 113.38(14) ?
U20 U17 O7A . . 58.67(6) ?
A10 U17 O7A 84_545 . 98.90(10) ?
B25 U17 O7A . . 94.19(11) ?
B56 U17 O7A . . 136.05(13) ?
B6 U17 O7A . . 52.65(9) ?
B20 U17 B10 . . 105.76(7) ?
A56 U17 B10 84_545 . 97.42(14) ?
U20 U17 B10 . . 101.44(8) ?
A10 U17 B10 84_545 . 118.28(13) ?
B25 U17 B10 . . 49.63(12) ?
B56 U17 B10 . . 52.83(16) ?
B6 U17 B10 . . 150.07(8) ?
O7A U17 B10 . . 142.29(9) ?
B20 U17 T17 . 45_544 130.34(8) ?
A56 U17 T17 84_545 45_544 59.91(16) ?
U20 U17 T17 . 45_544 116.08(3) ?
A10 U17 T17 84_545 45_544 59.14(8) ?
B25 U17 T17 . 45_544 102.53(10) ?
B56 U17 T17 . 45_544 60.01(10) ?
B6 U17 T17 . 45_544 103.79(7) ?
O7A U17 T17 . 45_544 156.29(6) ?
B10 U17 T17 . 45_544 59.22(6) ?
B20 U17 O20A . . 60.26(9) ?
A56 U17 O20A 84_545 . 138.40(19) ?
U20 U17 O20A . . 58.28(4) ?
A10 U17 O20A 84_545 . 147.86(9) ?
B25 U17 O20A . . 49.52(11) ?
B56 U17 O20A . . 111.26(10) ?
B6 U17 O20A . . 97.02(7) ?
O7A U17 O20A . . 49.01(7) ?
B10 U17 O20A . . 93.50(8) ?
T17 U17 O20A 45_544 . 151.70(5) ?
A55 T18 A18 . . 79.73(12) ?
A55 T18 A5 . . 144.96(17) ?
A18 T18 A5 . . 101.04(8) ?
A55 T18 T20 . . 151.05(14) ?
A18 T18 T20 . . 108.07(5) ?
A5 T18 T20 . . 62.50(7) ?
A55 T18 A24 . . 90.27(16) ?
A18 T18 A24 . . 95.39(8) ?
A5 T18 A24 . . 124.16(10) ?
T20 T18 A24 . . 61.65(7) ?
A55 T18 B11 . 45 93.70(16) ?
A18 T18 B11 . 45 112.37(8) ?
A5 T18 B11 . 45 53.18(9) ?
T20 T18 B11 . 45 107.95(6) ?
A24 T18 B11 . 45 152.23(9) ?
A55 T18 M6A . . 137.78(13) ?
A18 T18 M6A . . 58.17(7) ?
A5 T18 M6A . . 52.82(9) ?
T20 T18 M6A . . 58.68(6) ?
A24 T18 M6A . . 96.33(9) ?
B11 T18 M6A 45 . 99.02(8) ?
A55 T18 B55 . 45 49.60(11) ?
A18 T18 B55 . 45 81.68(16) ?
A5 T18 B55 . 45 95.54(15) ?
T20 T18 B55 . 45 156.96(14) ?
A24 T18 B55 . 45 139.77(14) ?
B11 T18 B55 45 45 49.40(16) ?
M6A T18 B55 . 45 114.94(13) ?
A55 T18 U18 . 45 58.46(12) ?
A18 T18 U18 . 45 134.83(6) ?
A5 T18 U18 . 45 103.95(7) ?
T20 T18 U18 . 45 116.76(2) ?
A24 T18 U18 . 45 100.73(7) ?
B11 T18 U18 45 45 59.17(6) ?
M6A T18 U18 . 45 156.59(6) ?
B55 T18 U18 45 45 59.07(13) ?
A55 T18 A11 . . 50.48(14) ?
A18 T18 A11 . . 107.67(8) ?
A5 T18 A11 . . 150.49(9) ?
T20 T18 A11 . . 101.26(6) ?
A24 T18 A11 . . 47.25(9) ?
B11 T18 A11 45 . 118.56(10) ?
M6A T18 A11 . . 141.98(8) ?
B55 T18 A11 45 . 95.21(13) ?
U18 T18 A11 45 . 59.47(6) ?
B18 U18 A55 . 45_544 77.18(16) ?
B18 U18 U20 . . 115.74(6) ?
A55 U18 U20 45_544 . 154.71(15) ?
B18 U18 B11 . . 102.54(8) ?
A55 U18 B11 45_544 . 92.99(13) ?
U20 U18 B11 . . 104.33(6) ?
B18 U18 B5 . . 104.98(8) ?
A55 U18 B5 45_544 . 94.62(15) ?
U20 U18 B5 . . 61.74(7) ?
B11 U18 B5 . . 152.43(9) ?
B18 U18 B24 . . 97.21(8) ?
A55 U18 B24 45_544 . 142.93(14) ?
U20 U18 B24 . . 60.23(7) ?
B11 U18 B24 . . 51.93(9) ?
B5 U18 B24 . . 121.91(10) ?
B18 U18 B55 . . 71.37(12) ?
A55 U18 B55 45_544 . 49.62(11) ?
U20 U18 B55 . . 152.95(14) ?
B11 U18 B55 . . 49.40(14) ?
B5 U18 B55 . . 144.24(16) ?
B24 U18 B55 . . 93.61(16) ?
B18 U18 O6A . . 64.49(8) ?
A55 U18 O6A 45_544 . 114.77(13) ?
U20 U18 O6A . . 59.40(6) ?
B11 U18 O6A . . 143.71(9) ?
B5 U18 O6A . . 52.53(9) ?
B24 U18 O6A . . 94.41(9) ?
B55 U18 O6A . . 135.78(13) ?
B18 U18 A11 . 45_544 111.43(8) ?
A55 U18 A11 45_544 45_544 50.61(16) ?
U20 U18 A11 . 45_544 104.29(6) ?
B11 U18 A11 . 45_544 118.86(10) ?
B5 U18 A11 . 45_544 50.95(9) ?
B24 U18 A11 . 45_544 151.35(9) ?
B55 U18 A11 . 45_544 96.10(16) ?
O6A U18 A11 . 45_544 97.20(9) ?
B18 U18 T18 . 45_544 127.61(6) ?
A55 U18 T18 45_544 45_544 57.93(14) ?
U20 U18 T18 . 45_544 116.28(2) ?
B11 U18 T18 . 45_544 58.61(6) ?
B5 U18 T18 . 45_544 104.22(7) ?
B24 U18 T18 . 45_544 102.85(7) ?
B55 U18 T18 . 45_544 59.60(12) ?
O6A U18 T18 . 45_544 156.46(6) ?
A11 U18 T18 45_544 45_544 60.33(6) ?
B18 U18 O17A . . 61.66(7) ?
A55 U18 O17A 45_544 . 138.80(16) ?
U20 U18 O17A . . 59.18(4) ?
B11 U18 O17A . . 94.09(7) ?
B5 U18 O17A . . 97.44(8) ?
B24 U18 O17A . . 49.27(7) ?
B55 U18 O17A . . 110.34(14) ?
O6A U18 O17A . . 49.65(7) ?
A11 U18 O17A 45_544 . 146.67(7) ?
T18 U18 O17A 45_544 . 151.56(4) ?
A4 T19 A19 . . 101.13(8) ?
A4 T19 A23 . . 125.25(9) ?
A19 T19 A23 . . 94.06(8) ?
A4 T19 A60 . . 153.58(9) ?
A19 T19 A60 . . 105.25(8) ?
A23 T19 A60 . . 51.83(9) ?
A4 T19 A15 . . 54.01(11) ?
A19 T19 A15 . . 57.97(10) ?
A23 T19 A15 . . 94.84(10) ?
A60 T19 A15 . . 143.77(11) ?
A4 T19 A54 . . 140.2(2) ?
A19 T19 A54 . . 80.86(14) ?
A23 T19 A54 . . 93.9(2) ?
A60 T19 A54 . . 48.05(17) ?
A15 T19 A54 . . 138.37(15) ?
A4 T19 B54 . 45 95.40(18) ?
A19 T19 B54 . 45 81.68(17) ?
A23 T19 B54 . 45 138.99(18) ?
A60 T19 B54 . 45 89.78(15) ?
A15 T19 B54 . 45 115.99(15) ?
A54 T19 B54 . 45 45.15(14) ?
A4 T19 T23 . . 63.77(7) ?
A19 T19 T23 . . 107.43(5) ?
A23 T19 T23 . . 61.49(7) ?
A60 T19 T23 . . 106.16(7) ?
A15 T19 T23 . . 58.10(8) ?
A54 T19 T23 . . 153.97(17) ?
B54 T19 T23 45 . 158.23(18) ?
A4 T19 B60 . 45 49.88(9) ?
A19 T19 B60 . 45 113.36(8) ?
A23 T19 B60 . 45 152.51(9) ?
A60 T19 B60 . 45 118.07(11) ?
A15 T19 B60 . 45 98.09(11) ?
A54 T19 B60 . 45 92.4(2) ?
B54 T19 B60 45 45 52.6(2) ?
T23 T19 B60 . 45 105.94(7) ?
A4 T19 M18A . . 99.44(8) ?
A19 T19 M18A . . 55.35(8) ?
A23 T19 M18A . . 49.77(9) ?
A60 T19 M18A . . 94.42(9) ?
A15 T19 M18A . . 49.36(10) ?
A54 T19 M18A . . 113.15(18) ?
B54 T19 M18A 45 . 136.41(18) ?
T23 T19 M18A . . 58.52(6) ?
B60 T19 M18A 45 . 147.39(9) ?
A4 T19 U19 . 45 103.25(7) ?
A19 T19 U19 . 45 134.21(6) ?
A23 T19 U19 . 45 102.44(7) ?
A60 T19 U19 . 45 58.23(7) ?
A15 T19 U19 . 45 157.07(9) ?
A54 T19 U19 . 45 55.91(14) ?
B54 T19 U19 45 45 58.01(14) ?
T23 T19 U19 . 45 118.03(3) ?
B60 T19 U19 45 45 60.06(7) ?
M18A T19 U19 . 45 151.58(6) ?
B19 U19 A54 . 45_544 73.51(18) ?
B19 U19 B23 . . 97.69(9) ?
A54 U19 B23 45_544 . 138.53(18) ?
B19 U19 B4 . . 105.24(8) ?
A54 U19 B4 45_544 . 95.82(18) ?
B23 U19 B4 . . 125.30(9) ?
B19 U19 A60 . 45_544 108.77(9) ?
A54 U19 A60 45_544 45_544 49.3(2) ?
B23 U19 A60 . 45_544 152.77(10) ?
B4 U19 A60 . 45_544 54.09(9) ?
B19 U19 B54 . . 70.53(14) ?
A54 U19 B54 45_544 . 46.46(14) ?
B23 U19 B54 . . 92.1(2) ?
B4 U19 B54 . . 142.2(2) ?
A60 U19 B54 45_544 . 90.7(2) ?
B19 U19 U23 . . 114.72(6) ?
A54 U19 U23 45_544 . 157.91(18) ?
B23 U19 U23 . . 62.75(7) ?
B4 U19 U23 . . 62.56(7) ?
A60 U19 U23 45_544 . 109.55(7) ?
B54 U19 U23 . . 154.52(18) ?
B19 U19 B15 . . 65.46(10) ?
A54 U19 B15 45_544 . 113.33(15) ?
B23 U19 B15 . . 98.11(10) ?
B4 U19 B15 . . 52.07(11) ?
A60 U19 B15 45_544 . 98.64(10) ?
B54 U19 B15 . . 135.73(15) ?
U23 U19 B15 . . 58.17(8) ?
B19 U19 O18A . . 61.73(7) ?
A54 U19 O18A 45_544 . 135.17(19) ?
B23 U19 O18A . . 52.09(8) ?
B4 U19 O18A . . 97.86(8) ?
A60 U19 O18A 45_544 . 148.83(8) ?
B54 U19 O18A . . 111.12(18) ?
U23 U19 O18A . . 57.98(5) ?
B15 U19 O18A . . 50.19(9) ?
B19 U19 B60 . . 103.35(8) ?
A54 U19 B60 45_544 . 94.47(16) ?
B23 U19 B60 . . 47.17(9) ?
B4 U19 B60 . . 151.32(9) ?
A60 U19 B60 45_544 . 117.65(11) ?
B54 U19 B60 . . 52.68(17) ?
U23 U19 B60 . . 102.87(7) ?
B15 U19 B60 . . 143.52(10) ?
O18A U19 B60 . . 93.48(8) ?
B19 U19 T19 . 45_544 126.70(6) ?
A54 U19 T19 45_544 45_544 59.98(15) ?
B23 U19 T19 . 45_544 100.36(7) ?
B4 U19 T19 . 45_544 104.00(7) ?
A60 U19 T19 45_544 45_544 58.63(7) ?
B54 U19 T19 . 45_544 59.11(14) ?
U23 U19 T19 . 45_544 118.18(3) ?
B15 U19 T19 . 45_544 155.75(8) ?
O18A U19 T19 . 45_544 151.98(5) ?
B60 U19 T19 . 45_544 59.23(6) ?
M6A T20 A73 . . 98.88(9) ?
M6A T20 T18 . . 61.65(6) ?
A73 T20 T18 . . 151.93(7) ?
M6A T20 T17 . . 152.09(6) ?
A73 T20 T17 . . 61.71(7) ?
T18 T20 T17 . . 126.61(2) ?
M6A T20 M17A . . 51.54(7) ?
A73 T20 M17A . . 121.54(8) ?
T18 T20 M17A . . 63.97(5) ?
T17 T20 M17A . . 154.98(5) ?
M6A T20 M20A . . 122.43(8) ?
A73 T20 M20A . . 51.39(8) ?
T18 T20 M20A . . 155.53(5) ?
T17 T20 M20A . . 62.90(5) ?
M17A T20 M20A . . 98.68(7) ?
M6A T20 A25 . . 146.80(12) ?
A73 T20 A25 . . 96.89(12) ?
T18 T20 A25 . . 110.33(9) ?
T17 T20 A25 . . 60.15(10) ?
M17A T20 A25 . . 95.39(11) ?
M20A T20 A25 . . 51.49(10) ?
M6A T20 A6 . . 93.34(9) ?
A73 T20 A6 . . 52.38(9) ?
T18 T20 A6 . . 105.73(7) ?
T17 T20 A6 . . 59.16(7) ?
M17A T20 A6 . . 144.68(8) ?
M20A T20 A6 . . 98.24(8) ?
A25 T20 A6 . . 119.30(12) ?
M6A T20 A24 . . 96.88(9) ?
A73 T20 A24 . . 147.64(10) ?
T18 T20 A24 . . 59.56(7) ?
T17 T20 A24 . . 110.09(7) ?
M17A T20 A24 . . 52.33(8) ?
M20A T20 A24 . . 96.40(8) ?
A25 T20 A24 . . 56.65(12) ?
A6 T20 A24 . . 153.90(9) ?
O7A U20 U18 . . 152.64(7) ?
O7A U20 O6A . . 98.80(9) ?
U18 U20 O6A . . 61.83(6) ?
O7A U20 U17 . . 61.82(6) ?
U18 U20 U17 . . 127.19(2) ?
O6A U20 U17 . . 152.59(7) ?
O7A U20 B24 . . 145.03(10) ?
U18 U20 B24 . . 60.95(7) ?
O6A U20 B24 . . 96.36(9) ?
U17 U20 B24 . . 110.56(7) ?
O7A U20 O17A . . 121.64(7) ?
U18 U20 O17A . . 63.05(4) ?
O6A U20 O17A . . 51.31(8) ?
U17 U20 O17A . . 154.65(4) ?
B24 U20 O17A . . 50.49(8) ?
O7A U20 O20A . . 51.41(8) ?
U18 U20 O20A . . 154.22(6) ?
O6A U20 O20A . . 120.69(9) ?
U17 U20 O20A . . 64.10(6) ?
B24 U20 O20A . . 93.86(9) ?
O17A U20 O20A . . 97.53(7) ?
O7A U20 B25 . . 96.18(11) ?
U18 U20 B25 . . 110.63(9) ?
O6A U20 B25 . . 145.80(12) ?
U17 U20 B25 . . 60.29(10) ?
B24 U20 B25 . . 56.11(13) ?
O17A U20 B25 . . 94.78(11) ?
O20A U20 B25 . . 51.14(10) ?
A1 T21 A29 . . 95.07(9) ?
A1 T21 A55 . . 83.78(16) ?
A29 T21 A55 . . 145.71(13) ?
A1 T21 U67 . 36 110.28(6) ?
A29 T21 U67 . 36 59.10(7) ?
A55 T21 U67 . 36 152.43(13) ?
A1 T21 A28 . . 107.33(9) ?
A29 T21 A28 . . 51.47(9) ?
A55 T21 A28 . . 96.05(13) ?
U67 T21 A28 36 . 101.73(6) ?
A1 T21 B43 . 36 102.46(9) ?
A29 T21 B43 . 36 119.50(9) ?
A55 T21 B43 . 36 93.97(13) ?
U67 T21 B43 36 36 60.48(6) ?
A28 T21 B43 . 36 149.39(9) ?
A1 T21 O40C . 36 60.19(8) ?
A29 T21 O40C . 36 92.98(9) ?
A55 T21 O40C . 36 115.30(13) ?
U67 T21 O40C 36 36 58.63(6) ?
A28 T21 O40C . 36 142.92(8) ?
B43 T21 O40C 36 36 51.87(8) ?
A1 T21 O40A . 36 60.19(8) ?
A29 T21 O40A . 36 92.98(9) ?
A55 T21 O40A . 36 115.30(13) ?
U67 T21 O40A 36 36 58.63(6) ?
A28 T21 O40A . 36 142.92(8) ?
B43 T21 O40A 36 36 51.87(8) ?
O40C T21 O40A 36 36 0.00(15) ?
A1 T21 A61 . . 77.75(11) ?
A29 T21 A61 . . 94.56(13) ?
A55 T21 A61 . . 51.58(17) ?
U67 T21 A61 36 . 152.42(10) ?
A28 T21 A61 . . 51.30(11) ?
B43 T21 A61 36 . 145.53(13) ?
O40C T21 A61 36 . 137.75(11) ?
O40A T21 A61 36 . 137.75(11) ?
A1 T21 A11 . . 114.99(9) ?
A29 T21 A11 . . 149.40(9) ?
A55 T21 A11 . . 50.12(15) ?
U67 T21 A11 36 . 102.47(6) ?
A28 T21 A11 . . 118.91(9) ?
B43 T21 A11 36 . 50.85(8) ?
O40C T21 A11 36 . 97.01(8) ?
O40A T21 A11 36 . 97.01(8) ?
A61 T21 A11 . . 97.20(13) ?
A1 T21 T31 . . 135.30(6) ?
A29 T21 T31 . . 102.68(6) ?
A55 T21 T31 . . 58.84(14) ?
U67 T21 T31 36 . 114.08(2) ?
A28 T21 T31 . . 58.64(6) ?
B43 T21 T31 36 . 103.63(6) ?
O40C T21 T31 36 . 155.45(6) ?
O40A T21 T31 36 . 155.45(6) ?
A61 T21 T31 . . 60.38(11) ?
A11 T21 T31 . . 60.27(6) ?
A1 T21 O33C . 36 57.38(7) ?
A29 T21 O33C . 36 49.17(7) ?
A55 T21 O33C . 36 141.15(16) ?
U67 T21 O33C 36 36 58.29(4) ?
A28 T21 O33C . 36 94.72(7) ?
B43 T21 O33C 36 36 95.41(7) ?
O40C T21 O33C 36 36 48.46(7) ?
O40A T21 O33C 36 36 48.46(7) ?
A61 T21 O33C . 36 112.28(12) ?
A11 T21 O33C . 36 145.05(7) ?
T31 T21 O33C . 36 151.67(4) ?
B1 U21 B28 . . 107.92(9) ?
B1 U21 A43 . 84_545 100.73(9) ?
B28 U21 A43 . 84_545 150.79(9) ?
B1 U21 B11 . . 113.91(9) ?
B28 U21 B11 . . 117.52(9) ?
A43 U21 B11 84_545 . 52.25(9) ?
B1 U21 B55 . . 84.31(16) ?
B28 U21 B55 . . 93.02(13) ?
A43 U21 B55 84_545 . 95.35(13) ?
B11 U21 B55 . . 49.80(15) ?
B1 U21 T67 . 84_545 106.98(6) ?
B28 U21 T67 . 84_545 103.84(6) ?
A43 U21 T67 84_545 84_545 61.31(7) ?
B11 U21 T67 . 84_545 105.66(6) ?
B55 U21 T67 . 84_545 155.21(13) ?
B1 U21 B29 . . 94.78(9) ?
B28 U21 B29 . . 51.42(9) ?
A43 U21 B29 84_545 . 121.53(9) ?
B11 U21 B29 . . 151.13(9) ?
B55 U21 B29 . . 142.40(13) ?
T67 U21 B29 84_545 . 60.23(7) ?
B1 U21 A45 . 84_545 57.36(9) ?
B28 U21 A45 . 84_545 143.24(9) ?
A43 U21 A45 84_545 84_545 52.94(9) ?
B11 U21 A45 . 84_545 98.81(9) ?
B55 U21 A45 . 84_545 116.20(14) ?
T67 U21 A45 84_545 84_545 57.92(7) ?
B29 U21 A45 . 84_545 93.87(9) ?
B1 U21 U31 . . 138.33(6) ?
B28 U21 U31 . . 58.54(6) ?
A43 U21 U31 84_545 . 102.64(6) ?
B11 U21 U31 . . 59.24(6) ?
B55 U21 U31 . . 59.63(14) ?
T67 U21 U31 84_545 . 114.45(2) ?
B29 U21 U31 . . 101.60(6) ?
A45 U21 U31 84_545 . 155.57(7) ?
B1 U21 B61 . . 81.62(11) ?
B28 U21 B61 . . 48.78(11) ?
A43 U21 B61 84_545 . 144.57(13) ?
B11 U21 B61 . . 94.14(13) ?
B55 U21 B61 . . 49.41(16) ?
T67 U21 B61 84_545 . 152.15(10) ?
B29 U21 B61 . . 93.16(12) ?
A45 U21 B61 84_545 . 138.79(12) ?
U31 U21 B61 . . 59.63(10) ?
B1 U21 M33C . 84_545 54.52(7) ?
B28 U21 M33C . 84_545 94.43(7) ?
A43 U21 M33C 84_545 84_545 97.64(7) ?
B11 U21 M33C . 84_545 147.75(7) ?
B55 U21 M33C . 84_545 138.43(16) ?
T67 U21 M33C 84_545 84_545 59.10(3) ?
B29 U21 M33C . 84_545 49.99(7) ?
A45 U21 M33C 84_545 84_545 48.98(8) ?
U31 U21 M33C . 84_545 151.29(4) ?
B61 U21 M33C . 84_545 111.52(12) ?
B1 U21 M33A . 84_545 54.52(7) ?
B28 U21 M33A . 84_545 94.43(7) ?
A43 U21 M33A 84_545 84_545 97.64(7) ?
B11 U21 M33A . 84_545 147.75(7) ?
B55 U21 M33A . 84_545 138.43(16) ?
T67 U21 M33A 84_545 84_545 59.10(3) ?
B29 U21 M33A . 84_545 49.99(7) ?
A45 U21 M33A 84_545 84_545 48.98(8) ?
U31 U21 M33A . 84_545 151.29(4) ?
B61 U21 M33A . 84_545 111.52(12) ?
M33C U21 M33A 84_545 84_545 0.00(9) ?
A1 T22 A13 . . 102.78(9) ?
A1 T22 A29 . . 94.94(9) ?
A13 T22 A29 . . 120.58(9) ?
A1 T22 A60 . . 112.47(9) ?
A13 T22 A60 . . 53.13(9) ?
A29 T22 A60 . . 152.52(9) ?
A1 T22 A61 . . 79.04(12) ?
A13 T22 A61 . . 143.09(14) ?
A29 T22 A61 . . 95.64(13) ?
A60 T22 A61 . . 91.61(15) ?
A1 T22 T34 . . 109.90(6) ?
A13 T22 T34 . . 60.62(7) ?
A29 T22 T34 . . 59.99(7) ?
A60 T22 T34 . . 106.28(7) ?
A61 T22 T34 . . 154.00(10) ?
A1 T22 A28 . . 107.54(9) ?
A13 T22 A28 . . 149.06(9) ?
A29 T22 A28 . . 51.30(9) ?
A60 T22 A28 . . 117.64(9) ?
A61 T22 A28 . . 51.90(11) ?
T34 T22 A28 . . 102.39(6) ?
A1 T22 B48 . 36 60.21(9) ?
A13 T22 B48 . 36 52.95(9) ?
A29 T22 B48 . 36 92.64(9) ?
A60 T22 B48 . 36 99.15(9) ?
A61 T22 B48 . 36 138.97(12) ?
T34 T22 B48 . 36 57.67(6) ?
A28 T22 B48 . 36 142.55(9) ?
A1 T22 T32 . . 135.78(6) ?
A13 T22 T32 . . 102.36(7) ?
A29 T22 T32 . . 102.68(6) ?
A60 T22 T32 . . 59.05(7) ?
A61 T22 T32 . . 59.28(12) ?
T34 T22 T32 . . 114.07(2) ?
A28 T22 T32 . . 58.80(6) ?
B48 T22 T32 36 . 155.30(7) ?
A1 T22 A54 . . 80.81(17) ?
A13 T22 A54 . . 92.82(14) ?
A29 T22 A54 . . 146.27(14) ?
A60 T22 A54 . . 47.19(16) ?
A61 T22 A54 . . 50.65(17) ?
T34 T22 A54 . . 152.61(14) ?
A28 T22 A54 . . 97.84(13) ?
B48 T22 A54 36 . 113.18(14) ?
T32 T22 A54 . . 62.17(15) ?
A1 T22 O33C . 36 57.36(7) ?
A13 T22 O33C . 36 96.70(7) ?
A29 T22 O33C . 36 48.97(7) ?
A60 T22 O33C . 36 147.46(8) ?
A61 T22 O33C . 36 113.90(14) ?
T34 T22 O33C . 36 58.43(4) ?
A28 T22 O33C . 36 94.49(7) ?
B48 T22 O33C 36 36 48.36(7) ?
T32 T22 O33C . 36 151.50(4) ?
A54 T22 O33C . 36 138.17(16) ?
A1 T22 O33A . 36 57.36(7) ?
A13 T22 O33A . 36 96.70(7) ?
A29 T22 O33A . 36 48.97(7) ?
A60 T22 O33A . 36 147.46(8) ?
A61 T22 O33A . 36 113.90(14) ?
T34 T22 O33A . 36 58.43(4) ?
A28 T22 O33A . 36 94.49(7) ?
B48 T22 O33A 36 36 48.36(7) ?
T32 T22 O33A . 36 151.50(4) ?
A54 T22 O33A . 36 138.17(16) ?
O33C T22 O33A 36 36 0.00(10) ?
B1 U22 B28 . . 107.64(9) ?
B1 U22 B29 . . 95.13(9) ?
B28 U22 B29 . . 51.48(9) ?
B1 U22 B13 . . 100.65(9) ?
B28 U22 B13 . . 151.12(9) ?
B29 U22 B13 . . 121.08(9) ?
B1 U22 U34 . . 107.06(6) ?
B28 U22 U34 . . 104.09(6) ?
B29 U22 U34 . . 60.11(7) ?
B13 U22 U34 . . 60.98(7) ?
B1 U22 B61 . . 82.99(12) ?
B28 U22 B61 . . 49.45(11) ?
B29 U22 B61 . . 95.11(13) ?
B13 U22 B61 . . 142.78(14) ?
U34 U22 B61 . . 153.43(10) ?
B1 U22 A48 . 84_545 57.32(8) ?
B28 U22 A48 . 84_545 144.12(9) ?
B29 U22 A48 . 84_545 94.95(9) ?
B13 U22 A48 . 84_545 52.13(9) ?
U34 U22 A48 . 84_545 58.56(6) ?
B61 U22 A48 . 84_545 139.74(12) ?
B1 U22 B60 . . 115.45(9) ?
B28 U22 B60 . . 118.71(9) ?
B29 U22 B60 . . 148.82(9) ?
B13 U22 B60 . . 50.10(9) ?
U34 U22 B60 . . 102.53(6) ?
B61 U22 B60 . . 94.61(15) ?
A48 U22 B60 84_545 . 96.56(9) ?
B1 U22 B54 . . 84.99(17) ?
B28 U22 B54 . . 93.02(14) ?
B29 U22 B54 . . 142.86(14) ?
B13 U22 B54 . . 95.15(15) ?
U34 U22 B54 . . 154.47(14) ?
B61 U22 B54 . . 47.93(17) ?
A48 U22 B54 84_545 . 115.48(15) ?
B60 U22 B54 . . 52.13(16) ?
B1 U22 U32 . . 138.75(6) ?
B28 U22 U32 . . 58.63(6) ?
B29 U22 U32 . . 101.14(7) ?
B13 U22 U32 . . 102.73(7) ?
U34 U22 U32 . . 113.95(2) ?
B61 U22 U32 . . 58.15(12) ?
A48 U22 U32 84_545 . 154.81(6) ?
B60 U22 U32 . . 60.16(7) ?
B54 U22 U32 . . 59.54(15) ?
B1 U22 M33C . 84_545 54.83(7) ?
B28 U22 M33C . 84_545 94.80(7) ?
B29 U22 M33C . 84_545 50.38(7) ?
B13 U22 M33C . 84_545 96.76(7) ?
U34 U22 M33C . 84_545 58.64(3) ?
B61 U22 M33C . 84_545 114.50(14) ?
A48 U22 M33C 84_545 84_545 49.41(7) ?
B60 U22 M33C . 84_545 145.61(7) ?
B54 U22 M33C . 84_545 139.54(17) ?
U32 U22 M33C . 84_545 151.34(4) ?
B1 U22 M33A . 84_545 54.83(7) ?
B28 U22 M33A . 84_545 94.80(7) ?
B29 U22 M33A . 84_545 50.38(7) ?
B13 U22 M33A . 84_545 96.76(7) ?
U34 U22 M33A . 84_545 58.64(3) ?
B61 U22 M33A . 84_545 114.50(14) ?
A48 U22 M33A 84_545 84_545 49.41(7) ?
B60 U22 M33A . 84_545 145.61(7) ?
B54 U22 M33A . 84_545 139.54(17) ?
U32 U22 M33A . 84_545 151.34(4) ?
M33C U22 M33A 84_545 84_545 0.00(9) ?
A15 T23 A26 . . 144.19(13) ?
A15 T23 T14 . . 153.20(9) ?
A26 T23 T14 . . 62.61(10) ?
A15 T23 A7 . . 92.25(12) ?
A26 T23 A7 . . 123.56(13) ?
T14 T23 A7 . . 60.95(9) ?
A15 T23 M18A . . 51.14(11) ?
A26 T23 M18A . . 93.05(12) ?
T14 T23 M18A . . 155.65(7) ?
A7 T23 M18A . . 143.39(11) ?
A15 T23 T19 . 8 60.67(2) ?
A26 T23 T19 . 8 106.29(5) ?
T14 T23 T19 . 8 121.811(14) ?
A7 T23 T19 . 8 102.62(4) ?
M18A T23 T19 . 8 62.44(2) ?
A15 T23 T19 . . 60.67(2) ?
A26 T23 T19 . . 106.29(5) ?
T14 T23 T19 . . 121.814(14) ?
A7 T23 T19 . . 102.62(4) ?
M18A T23 T19 . . 62.44(2) ?
T19 T23 T19 8 . 116.14(3) ?
A15 T23 A23 . 8 94.38(10) ?
A26 T23 A23 . 8 54.50(10) ?
T14 T23 A23 . 8 109.36(7) ?
A7 T23 A23 . 8 152.00(7) ?
M18A T23 A23 . 8 50.02(9) ?
T19 T23 A23 8 8 58.22(7) ?
T19 T23 A23 . 8 104.34(7) ?
A15 T23 A23 . . 94.38(10) ?
A26 T23 A23 . . 54.50(10) ?
T14 T23 A23 . . 109.36(7) ?
A7 T23 A23 . . 151.99(7) ?
M18A T23 A23 . . 50.02(9) ?
T19 T23 A23 8 . 104.35(7) ?
T19 T23 A23 . . 58.22(7) ?
A23 T23 A23 8 . 54.28(13) ?
A15 T23 A4 . . 52.51(10) ?
A26 T23 A4 . . 150.98(7) ?
T14 T23 A4 . . 104.47(7) ?
A7 T23 A4 . . 51.20(9) ?
M18A T23 A4 . . 97.18(9) ?
T19 T23 A4 8 . 102.52(6) ?
T19 T23 A4 . . 56.41(6) ?
A23 T23 A4 8 . 146.16(9) ?
A23 T23 A4 . . 114.62(9) ?
A15 T23 A4 . 8 52.51(10) ?
A26 T23 A4 . 8 150.98(7) ?
T14 T23 A4 . 8 104.46(7) ?
A7 T23 A4 . 8 51.20(9) ?
M18A T23 A4 . 8 97.19(9) ?
T19 T23 A4 8 8 56.41(6) ?
T19 T23 A4 . 8 102.52(6) ?
A23 T23 A4 8 8 114.63(9) ?
A23 T23 A4 . 8 146.16(9) ?
A4 T23 A4 . 8 53.96(12) ?
B26 U23 B15 . . 146.10(13) ?
B26 U23 O18A . . 93.84(11) ?
B15 U23 O18A . . 52.26(11) ?
B26 U23 U14 . . 61.21(10) ?
B15 U23 U14 . . 152.69(9) ?
O18A U23 U14 . . 155.05(6) ?
B26 U23 B7 . . 121.65(13) ?
B15 U23 B7 . . 92.26(12) ?
O18A U23 B7 . . 144.51(10) ?
U14 U23 B7 . . 60.44(9) ?
B26 U23 U19 . 8 106.32(5) ?
B15 U23 U19 . 8 61.19(3) ?
O18A U23 U19 . 8 62.37(2) ?
U14 U23 U19 . 8 121.744(14) ?
B7 U23 U19 . 8 103.42(4) ?
B26 U23 U19 . . 106.32(5) ?
B15 U23 U19 . . 61.18(3) ?
O18A U23 U19 . . 62.37(2) ?
U14 U23 U19 . . 121.749(14) ?
B7 U23 U19 . . 103.43(4) ?
U19 U23 U19 8 . 116.38(3) ?
B26 U23 B23 . 8 54.67(10) ?
B15 U23 B23 . 8 96.47(10) ?
O18A U23 B23 . 8 51.81(8) ?
U14 U23 B23 . 8 107.37(7) ?
B7 U23 B23 . 8 149.76(7) ?
U19 U23 B23 8 8 57.28(7) ?
U19 U23 B23 . 8 106.16(7) ?
B26 U23 B23 . . 54.67(10) ?
B15 U23 B23 . . 96.48(10) ?
O18A U23 B23 . . 51.82(8) ?
U14 U23 B23 . . 107.36(7) ?
B7 U23 B23 . . 149.76(7) ?
U19 U23 B23 8 . 106.17(7) ?
U19 U23 B23 . . 57.28(7) ?
B23 U23 B23 8 . 57.60(13) ?
B26 U23 B4 . . 151.57(7) ?
B15 U23 B4 . . 51.55(10) ?
O18A U23 B4 . . 97.72(8) ?
U14 U23 B4 . . 104.70(7) ?
B7 U23 B4 . . 51.22(9) ?
U19 U23 B4 8 . 102.06(6) ?
U19 U23 B4 . . 57.97(6) ?
B23 U23 B4 8 . 147.74(9) ?
B23 U23 B4 . . 115.25(9) ?
B26 U23 B4 . 8 151.57(7) ?
B15 U23 B4 . 8 51.55(10) ?
O18A U23 B4 . 8 97.72(8) ?
U14 U23 B4 . 8 104.70(7) ?
B7 U23 B4 . 8 51.23(9) ?
U19 U23 B4 8 8 57.96(6) ?
U19 U23 B4 . 8 102.06(6) ?
B23 U23 B4 8 8 115.24(9) ?
B23 U23 B4 . 8 147.74(9) ?
B4 U23 B4 . 8 51.57(12) ?
M9C T24 M9C 46 66 101.32(10) ?
M9C T24 M9A 46 46 0.00(10) ?
M9C T24 M9A 66 46 101.32(10) ?
M9C T24 M9A 46 66 101.32(10) ?
M9C T24 M9A 66 66 0.00(10) ?
M9A T24 M9A 46 66 101.32(10) ?
M9C T24 A72 46 . 102.10(8) ?
M9C T24 A72 66 . 102.10(8) ?
M9A T24 A72 46 . 102.10(8) ?
M9A T24 A72 66 . 102.10(8) ?
M9C T24 M1A 46 . 127.27(10) ?
M9C T24 M1A 66 . 53.06(9) ?
M9A T24 M1A 46 . 127.27(10) ?
M9A T24 M1A 66 . 53.06(9) ?
A72 T24 M1A . . 126.12(8) ?
M9C T24 M1C 46 8 53.06(9) ?
M9C T24 M1C 66 8 127.26(10) ?
M9A T24 M1C 46 8 53.06(9) ?
M9A T24 M1C 66 8 127.26(10) ?
A72 T24 M1C . 8 126.12(8) ?
M1A T24 M1C . 8 102.52(16) ?
M9C T24 M1A 46 8 53.06(9) ?
M9C T24 M1A 66 8 127.26(10) ?
M9A T24 M1A 46 8 53.06(9) ?
M9A T24 M1A 66 8 127.26(10) ?
A72 T24 M1A . 8 126.12(8) ?
M1A T24 M1A . 8 102.52(16) ?
M1C T24 M1A 8 8 0.00(15) ?
M9C T24 T16 46 . 62.67(5) ?
M9C T24 T16 66 . 62.67(5) ?
M9A T24 T16 46 . 62.67(5) ?
M9A T24 T16 66 . 62.67(5) ?
A72 T24 T16 . . 152.90(9) ?
M1A T24 T16 . . 64.60(8) ?
M1C T24 T16 8 . 64.60(8) ?
M1A T24 T16 8 . 64.60(8) ?
M9C T24 T15 46 . 152.81(6) ?
M9C T24 T15 66 . 63.33(5) ?
M9A T24 T15 46 . 152.81(6) ?
M9A T24 T15 66 . 63.33(5) ?
A72 T24 T15 . . 62.88(2) ?
M1A T24 T15 . . 63.26(8) ?
M1C T24 T15 8 . 154.13(8) ?
M1A T24 T15 8 . 154.13(8) ?
T16 T24 T15 . . 120.058(14) ?
M9C T24 T15 46 8 63.33(5) ?
M9C T24 T15 66 8 152.81(6) ?
M9A T24 T15 46 8 63.33(5) ?
M9A T24 T15 66 8 152.81(6) ?
A72 T24 T15 . 8 62.87(2) ?
M1A T24 T15 . 8 154.12(8) ?
M1C T24 T15 8 8 63.26(8) ?
M1A T24 T15 8 8 63.26(8) ?
T16 T24 T15 . 8 120.058(14) ?
T15 T24 T15 . 8 119.82(3) ?
O8A U24 O9C . 22 103.54(8) ?
O8A U24 O9C . 18 103.54(8) ?
O9C U24 O9C 22 18 104.70(12) ?
O8A U24 O9A . 22 103.54(8) ?
O9C U24 O9A 22 22 0.00(18) ?
O9C U24 O9A 18 22 104.70(12) ?
O8A U24 O9A . 18 103.54(8) ?
O9C U24 O9A 22 18 104.70(12) ?
O9C U24 O9A 18 18 0.00(18) ?
O9A U24 O9A 22 18 104.70(12) ?
O8A U24 O19A . . 52.17(10) ?
O9C U24 O19A 22 . 126.10(6) ?
O9C U24 O19A 18 . 126.10(6) ?
O9A U24 O19A 22 . 126.10(6) ?
O9A U24 O19A 18 . 126.10(6) ?
O8A U24 U15 . 8 62.84(2) ?
O9C U24 U15 22 8 62.28(6) ?
O9C U24 U15 18 8 155.07(7) ?
O9A U24 U15 22 8 62.28(6) ?
O9A U24 U15 18 8 155.07(7) ?
O19A U24 U15 . 8 63.93(2) ?
O8A U24 U15 . . 62.83(2) ?
O9C U24 U15 22 . 155.06(7) ?
O9C U24 U15 18 . 62.27(6) ?
O9A U24 U15 22 . 155.06(7) ?
O9A U24 U15 18 . 62.27(6) ?
O19A U24 U15 . . 63.93(2) ?
U15 U24 U15 8 . 120.10(3) ?
O8A U24 U16 . . 154.77(8) ?
O9C U24 U16 22 . 63.11(6) ?
O9C U24 U16 18 . 63.11(6) ?
O9A U24 U16 22 . 63.11(6) ?
O9A U24 U16 18 . 63.11(6) ?
O19A U24 U16 . . 153.07(8) ?
U15 U24 U16 8 . 119.939(14) ?
U15 U24 U16 . . 119.938(14) ?
O8A U24 O1C . 8 127.12(6) ?
O9C U24 O1C 22 8 51.99(8) ?
O9C U24 O1C 18 8 126.38(8) ?
O9A U24 O1C 22 8 51.99(8) ?
O9A U24 O1C 18 8 126.38(8) ?
O19A U24 O1C . 8 100.86(7) ?
U15 U24 O1C 8 8 64.37(6) ?
U15 U24 O1C . 8 152.95(6) ?
U16 U24 O1C . 8 63.40(6) ?
T9 T25 T35 . . 106.854(19) ?
T9 T25 M15A . . 153.02(6) ?
T35 T25 M15A . . 100.12(6) ?
T9 T25 A12 . . 101.41(9) ?
T35 T25 A12 . . 151.74(9) ?
M15A T25 A12 . . 51.62(11) ?
T9 T25 M2A . . 56.87(5) ?
T35 T25 M2A . . 148.19(6) ?
M15A T25 M2A . . 99.29(8) ?
A12 T25 M2A . . 53.06(10) ?
T9 T25 M16A . . 148.88(6) ?
T35 T25 M16A . . 57.37(5) ?
M15A T25 M16A . . 51.18(8) ?
A12 T25 M16A . . 97.45(10) ?
M2A T25 M16A . . 149.84(7) ?
T9 T25 A26 . . 57.38(7) ?
T35 T25 A26 . . 98.44(9) ?
M15A T25 A26 . . 119.26(9) ?
A12 T25 A26 . . 96.57(12) ?
M2A T25 A26 . . 49.89(11) ?
M16A T25 A26 . . 144.14(9) ?
T9 T25 A13 . . 97.99(7) ?
T35 T25 A13 . . 56.03(6) ?
M15A T25 A13 . . 96.78(8) ?
A12 T25 A13 . . 120.36(10) ?
M2A T25 A13 . . 144.93(8) ?
M16A T25 A13 . . 50.94(9) ?
A26 T25 A13 . . 140.15(11) ?
T9 T25 B7 . 33 57.01(7) ?
T35 T25 B7 . 33 148.04(8) ?
M15A T25 B7 . 33 98.97(9) ?
A12 T25 B7 . 33 53.23(11) ?
M2A T25 B7 . 33 50.39(10) ?
M16A T25 B7 . 33 120.44(9) ?
A26 T25 B7 . 33 94.24(11) ?
A13 T25 B7 . 33 96.43(10) ?
U9 U25 O15A . . 154.32(6) ?
U9 U25 U35 . . 107.276(19) ?
O15A U25 U35 . . 98.40(6) ?
U9 U25 B12 . . 100.65(9) ?
O15A U25 B12 . . 53.68(11) ?
U35 U25 B12 . . 152.07(9) ?
U9 U25 A7 . 33_544 57.72(7) ?
O15A U25 A7 . 33_544 99.63(9) ?
U35 U25 A7 . 33_544 147.36(8) ?
B12 U25 A7 . 33_544 52.57(11) ?
U9 U25 O16A . . 148.17(5) ?
O15A U25 O16A . . 50.42(8) ?
U35 U25 O16A . . 57.03(5) ?
B12 U25 O16A . . 98.07(10) ?
A7 U25 O16A 33_544 . 118.62(9) ?
U9 U25 O24A . . 149.84(5) ?
O15A U25 O24A . . 49.58(8) ?
U35 U25 O24A . . 57.51(4) ?
B12 U25 O24A . . 97.56(10) ?
A7 U25 O24A 33_544 . 148.80(8) ?
O16A U25 O24A . . 49.53(7) ?
U9 U25 O2A . . 57.83(5) ?
O15A U25 O2A . . 99.54(8) ?
U35 U25 O2A . . 149.18(6) ?
B12 U25 O2A . . 51.69(10) ?
A7 U25 O2A 33_544 . 51.72(10) ?
O16A U25 O2A . . 149.09(7) ?
O24A U25 O2A . . 120.24(7) ?
T8 T26 M14A . . 151.06(7) ?
T8 T26 M14C . 65_455 151.07(7) ?
M14A T26 M14C . 65_455 49.54(11) ?
T8 T26 M14C . 8 151.07(7) ?
M14A T26 M14C . 8 49.54(11) ?
M14C T26 M14C 65_455 8 49.54(11) ?
T8 T26 M14A . 65_455 151.07(7) ?
M14A T26 M14A . 65_455 49.54(11) ?
M14C T26 M14A 65_455 65_455 0.00(5) ?
M14C T26 M14A 8 65_455 49.54(11) ?
T8 T26 M14A . 8 151.07(7) ?
M14A T26 M14A . 8 49.54(11) ?
M14C T26 M14A 65_455 8 49.54(11) ?
M14C T26 M14A 8 8 0.00(17) ?
M14A T26 M14A 65_455 8 49.54(11) ?
T8 T26 A12 . . 100.32(9) ?
M14A T26 A12 . . 50.74(11) ?
M14C T26 A12 65_455 . 94.66(9) ?
M14C T26 A12 8 . 94.66(9) ?
M14A T26 A12 65_455 . 94.66(9) ?
M14A T26 A12 8 . 94.66(9) ?
T8 T26 A12 . 65_455 100.33(9) ?
M14A T26 A12 . 65_455 94.65(9) ?
M14C T26 A12 65_455 65_455 50.74(11) ?
M14C T26 A12 8 65_455 94.65(9) ?
M14A T26 A12 65_455 65_455 50.74(11) ?
M14A T26 A12 8 65_455 94.65(9) ?
A12 T26 A12 . 65_455 116.86(5) ?
T8 T26 A12 . 8 100.32(9) ?
M14A T26 A12 . 8 94.65(9) ?
M14C T26 A12 65_455 8 94.65(9) ?
M14C T26 A12 8 8 50.74(11) ?
M14A T26 A12 65_455 8 94.65(9) ?
M14A T26 A12 8 8 50.74(11) ?
A12 T26 A12 . 8 116.86(5) ?
A12 T26 A12 65_455 8 116.86(5) ?
T8 T26 M2A . . 56.92(5) ?
M14A T26 M2A . . 97.32(8) ?
M14C T26 M2A 65_455 . 146.05(7) ?
M14C T26 M2A 8 . 118.42(6) ?
M14A T26 M2A 65_455 . 146.05(7) ?
M14A T26 M2A 8 . 118.42(6) ?
A12 T26 M2A . . 52.09(9) ?
A12 T26 M2A 65_455 . 144.43(8) ?
A12 T26 M2A 8 . 95.42(7) ?
U8 U26 B12 . 65_554 99.68(9) ?
U8 U26 B12 . 8 99.68(9) ?
B12 U26 B12 65_554 8 117.23(5) ?
U8 U26 B12 . . 99.69(9) ?
B12 U26 B12 65_554 . 117.23(5) ?
B12 U26 B12 8 . 117.23(5) ?
U8 U26 O14A . . 150.79(8) ?
B12 U26 O14A 65_554 . 95.38(9) ?
B12 U26 O14A 8 . 95.38(9) ?
B12 U26 O14A . . 51.11(12) ?
U8 U26 O14C . 65_554 150.80(8) ?
B12 U26 O14C 65_554 65_554 51.12(12) ?
B12 U26 O14C 8 65_554 95.38(9) ?
B12 U26 O14C . 65_554 95.37(9) ?
O14A U26 O14C . 65_554 49.99(13) ?
U8 U26 O14C . 8 150.80(8) ?
B12 U26 O14C 65_554 8 95.38(9) ?
B12 U26 O14C 8 8 51.12(12) ?
B12 U26 O14C . 8 95.37(9) ?
O14A U26 O14C . 8 49.99(13) ?
O14C U26 O14C 65_554 8 49.99(13) ?
U8 U26 O14A . 65_554 150.80(8) ?
B12 U26 O14A 65_554 65_554 51.12(12) ?
B12 U26 O14A 8 65_554 95.38(9) ?
B12 U26 O14A . 65_554 95.37(9) ?
O14A U26 O14A . 65_554 49.99(13) ?
O14C U26 O14A 65_554 65_554 0.0(2) ?
O14C U26 O14A 8 65_554 49.99(13) ?
U8 U26 O14A . 8 150.80(8) ?
B12 U26 O14A 65_554 8 95.38(9) ?
B12 U26 O14A 8 8 51.12(12) ?
B12 U26 O14A . 8 95.37(9) ?
O14A U26 O14A . 8 49.99(13) ?
O14C U26 O14A 65_554 8 49.99(13) ?
O14C U26 O14A 8 8 0.0(2) ?
O14A U26 O14A 65_554 8 49.99(13) ?
U8 U26 O2A . . 56.80(5) ?
B12 U26 O2A 65_554 . 143.98(8) ?
B12 U26 O2A 8 . 95.00(7) ?
B12 U26 O2A . . 51.71(9) ?
O14A U26 O2A . . 97.22(8) ?
O14C U26 O2A 65_554 . 146.38(8) ?
O14C U26 O2A 8 . 118.40(6) ?
O14A U26 O2A 65_554 . 146.38(8) ?
O14A U26 O2A 8 . 118.40(6) ?
A57O T27 A16 . . 62.60(15) ?
A57O T27 A47 . 78 65.58(9) ?
A16 T27 A47 . 78 102.99(9) ?
A57O T27 A47 . 75 65.58(9) ?
A16 T27 A47 . 75 102.99(9) ?
A47 T27 A47 78 75 102.76(13) ?
A57O T27 M3C . 8 120.13(11) ?
A16 T27 M3C . 8 152.87(5) ?
A47 T27 M3C 78 8 101.98(8) ?
A47 T27 M3C 75 8 60.90(8) ?
A57O T27 M3A . 8 120.13(11) ?
A16 T27 M3A . 8 152.87(5) ?
A47 T27 M3A 78 8 101.98(8) ?
A47 T27 M3A 75 8 60.90(8) ?
M3C T27 M3A 8 8 0.00(10) ?
A57O T27 M3A . . 120.13(11) ?
A16 T27 M3A . . 152.87(5) ?
A47 T27 M3A 78 . 60.90(8) ?
A47 T27 M3A 75 . 101.98(8) ?
M3C T27 M3A 8 . 52.72(10) ?
M3A T27 M3A 8 . 52.72(10) ?
A57O T27 M4C . 8 119.14(6) ?
A16 T27 M4C . 8 102.45(7) ?
A47 T27 M4C 78 8 152.64(9) ?
A47 T27 M4C 75 8 61.53(9) ?
M3C T27 M4C 8 8 51.30(8) ?
M3A T27 M4C 8 8 51.30(8) ?
M3A T27 M4C . 8 98.65(8) ?
A57O T27 M4A . 8 119.14(6) ?
A16 T27 M4A . 8 102.45(7) ?
A47 T27 M4A 78 8 152.64(9) ?
A47 T27 M4A 75 8 61.53(9) ?
M3C T27 M4A 8 8 51.30(8) ?
M3A T27 M4A 8 8 51.30(8) ?
M3A T27 M4A . 8 98.65(8) ?
M4C T27 M4A 8 8 0.00(16) ?
A57O T27 M4A . . 119.15(6) ?
A16 T27 M4A . . 102.46(7) ?
A47 T27 M4A 78 . 61.54(9) ?
A47 T27 M4A 75 . 152.64(9) ?
M3C T27 M4A 8 . 98.64(8) ?
M3A T27 M4A 8 . 98.64(8) ?
M3A T27 M4A . . 51.30(8) ?
M4C T27 M4A 8 . 121.70(12) ?
M4A T27 M4A 8 . 121.70(12) ?
B57O U27 B47 . 6 59.09(9) ?
B57O U27 B47 . 3 59.09(9) ?
B47 U27 B47 6 3 100.11(13) ?
B57O U27 B16 . . 68.22(17) ?
B47 U27 B16 6 . 99.62(9) ?
B47 U27 B16 3 . 99.62(9) ?
B57O U27 O4C . 8 118.47(6) ?
B47 U27 O4C 6 8 154.27(9) ?
B47 U27 O4C 3 8 63.56(9) ?
B16 U27 O4C . 8 102.60(7) ?
B57O U27 O4A . 8 118.47(6) ?
B47 U27 O4A 6 8 154.27(9) ?
B47 U27 O4A 3 8 63.56(9) ?
B16 U27 O4A . 8 102.60(7) ?
O4C U27 O4A 8 8 0.00(15) ?
B57O U27 O4A . . 118.47(6) ?
B47 U27 O4A 6 . 63.56(9) ?
B47 U27 O4A 3 . 154.28(9) ?
B16 U27 O4A . . 102.59(7) ?
O4C U27 O4A 8 . 122.79(12) ?
O4A U27 O4A 8 . 122.79(12) ?
B57O U27 O3C . 8 113.05(14) ?
B47 U27 O3C 6 8 102.75(8) ?
B47 U27 O3C 3 8 63.66(8) ?
B16 U27 O3C . 8 154.04(5) ?
O4C U27 O3C 8 8 52.91(8) ?
O4A U27 O3C 8 8 52.91(8) ?
O4A U27 O3C . 8 99.08(8) ?
B57O U27 O3A . 8 113.05(14) ?
B47 U27 O3A 6 8 102.75(8) ?
B47 U27 O3A 3 8 63.66(8) ?
B16 U27 O3A . 8 154.04(5) ?
O4C U27 O3A 8 8 52.91(8) ?
O4A U27 O3A 8 8 52.91(8) ?
O4A U27 O3A . 8 99.08(8) ?
O3C U27 O3A 8 8 0.00(14) ?
B57O U27 O3A . . 113.05(14) ?
B47 U27 O3A 6 . 63.66(8) ?
B47 U27 O3A 3 . 102.75(8) ?
B16 U27 O3A . . 154.03(5) ?
O4C U27 O3A 8 . 99.08(8) ?
O4A U27 O3A 8 . 99.08(8) ?
O4A U27 O3A . . 52.91(8) ?
O3C U27 O3A 8 . 51.36(10) ?
O3A U27 O3A 8 . 51.36(10) ?
A58O T28 A17 . . 66.17(9) ?
A58O T28 A17 . 21 66.17(9) ?
A17 T28 A17 . 21 103.62(12) ?
A58O T28 A34 . 88 62.76(15) ?
A17 T28 A34 . 88 103.37(8) ?
A17 T28 A34 21 88 103.37(8) ?
A58O T28 M5C . 21 117.17(12) ?
A17 T28 M5C . 21 152.61(8) ?
A17 T28 M5C 21 21 102.07(8) ?
A34 T28 M5C 88 21 61.15(9) ?
A58O T28 M5A . 21 117.17(12) ?
A17 T28 M5A . 21 152.61(8) ?
A17 T28 M5A 21 21 102.07(8) ?
A34 T28 M5A 88 21 61.15(9) ?
M5C T28 M5A 21 21 0.00(15) ?
A58O T28 M5A . . 117.16(12) ?
A17 T28 M5A . . 102.07(8) ?
A17 T28 M5A 21 . 152.61(8) ?
A34 T28 M5A 88 . 61.15(9) ?
M5C T28 M5A 21 . 51.17(11) ?
M5A T28 M5A 21 . 51.17(11) ?
A58O T28 M12A . . 119.09(6) ?
A17 T28 M12A . . 61.39(9) ?
A17 T28 M12A 21 . 153.41(10) ?
A34 T28 M12A 88 . 101.60(8) ?
M5C T28 M12A 21 . 97.84(9) ?
M5A T28 M12A 21 . 97.84(9) ?
M5A T28 M12A . . 51.83(10) ?
A58O T28 M12C . 9 119.09(6) ?
A17 T28 M12C . 9 153.42(10) ?
A17 T28 M12C 21 9 61.39(9) ?
A34 T28 M12C 88 9 101.60(8) ?
M5C T28 M12C 21 9 51.83(10) ?
M5A T28 M12C 21 9 51.83(10) ?
M5A T28 M12C . 9 97.85(9) ?
M12A T28 M12C . 9 121.74(12) ?
A58O T28 M12A . 9 119.09(6) ?
A17 T28 M12A . 9 153.42(10) ?
A17 T28 M12A 21 9 61.39(9) ?
A34 T28 M12A 88 9 101.60(8) ?
M5C T28 M12A 21 9 51.83(10) ?
M5A T28 M12A 21 9 51.83(10) ?
M5A T28 M12A . 9 97.85(9) ?
M12A T28 M12A . 9 121.74(12) ?
M12C T28 M12A 9 9 0.00(15) ?
B58O U28 B17 . 21 59.29(10) ?
B58O U28 B17 . . 59.29(10) ?
B17 U28 B17 21 . 99.08(12) ?
B58O U28 B34 . 16 65.34(18) ?
B17 U28 B34 21 16 98.67(8) ?
B17 U28 B34 . 16 98.67(8) ?
B58O U28 O21C . 9 114.73(16) ?
B17 U28 O21C 21 9 63.60(10) ?
B17 U28 O21C . 9 103.89(10) ?
B34 U28 O21C 16 9 153.08(8) ?
B58O U28 O21A . 9 114.73(16) ?
B17 U28 O21A 21 9 63.60(10) ?
B17 U28 O21A . 9 103.89(10) ?
B34 U28 O21A 16 9 153.08(8) ?
O21C U28 O21A 9 9 0.00(17) ?
B58O U28 O21A . . 114.72(16) ?
B17 U28 O21A 21 . 103.89(10) ?
B17 U28 O21A . . 63.60(10) ?
B34 U28 O21A 16 . 153.08(8) ?
O21C U28 O21A 9 . 53.48(17) ?
O21A U28 O21A 9 . 53.48(17) ?
B58O U28 O5C . 21 122.35(15) ?
B17 U28 O5C 21 21 102.84(8) ?
B17 U28 O5C . 21 154.07(9) ?
B34 U28 O5C 16 21 64.57(9) ?
O21C U28 O5C 9 21 98.20(9) ?
O21A U28 O5C 9 21 98.20(9) ?
O21A U28 O5C . 21 122.89(10) ?
B58O U28 O5A . 21 122.35(15) ?
B17 U28 O5A 21 21 102.84(8) ?
B17 U28 O5A . 21 154.07(9) ?
B34 U28 O5A 16 21 64.57(9) ?
O21C U28 O5A 9 21 98.20(9) ?
O21A U28 O5A 9 21 98.20(9) ?
O21A U28 O5A . 21 122.89(10) ?
O5C U28 O5A 21 21 0.00(16) ?
B58O U28 O5A . . 122.36(15) ?
B17 U28 O5A 21 . 154.06(9) ?
B17 U28 O5A . . 102.85(8) ?
B34 U28 O5A 16 . 64.58(9) ?
O21C U28 O5A 9 . 122.88(10) ?
O21A U28 O5A 9 . 122.88(10) ?
O21A U28 O5A . . 98.20(9) ?
O5C U28 O5A 21 . 52.83(12) ?
O5A U28 O5A 21 . 52.83(12) ?
T77B T29 T77A . . 16.87(3) ?
T77B T29 T77C . . 17.01(7) ?
T77A T29 T77C . . 18.65(7) ?
T77B T29 B1 . 45 63.41(6) ?
T77A T29 B1 . 45 62.72(6) ?
T77C T29 B1 . 45 78.50(9) ?
T77B T29 A18 . . 63.28(6) ?
T77A T29 A18 . . 78.01(6) ?
T77C T29 A18 . . 62.09(8) ?
B1 T29 A18 45 . 106.56(8) ?
T77B T29 A19 . . 76.01(6) ?
T77A T29 A19 . . 62.20(6) ?
T77C T29 A19 . . 62.21(8) ?
B1 T29 A19 45 . 106.43(8) ?
A18 T29 A19 . . 105.51(7) ?
T77B T29 M23A . . 118.21(6) ?
T77A T29 M23A . . 127.50(6) ?
T77C T29 M23A . . 108.88(8) ?
B1 T29 M23A 45 . 152.46(8) ?
A18 T29 M23A . . 58.66(7) ?
A19 T29 M23A . . 100.24(7) ?
T77B T29 M10A . . 126.34(8) ?
T77A T29 M10A . . 109.47(8) ?
T77C T29 M10A . . 118.55(10) ?
B1 T29 M10A 45 . 100.22(10) ?
A18 T29 M10A . . 152.42(10) ?
A19 T29 M10A . . 59.58(10) ?
M23A T29 M10A . . 99.06(9) ?
T77B T29 M4A . . 110.17(6) ?
T77A T29 M4A . . 117.32(6) ?
T77C T29 M4A . . 127.08(9) ?
B1 T29 M4A 45 . 57.73(8) ?
A18 T29 M4A . . 101.10(8) ?
A19 T29 M4A . . 152.31(8) ?
M23A T29 M4A . . 100.01(8) ?
M10A T29 M4A . . 98.63(11) ?
U77B U29 U77C . . 11.47(4) ?
U77B U29 U77A . . 22.28(4) ?
U77C U29 U77A . . 12.95(4) ?
U77B U29 A1 . 45_544 58.88(6) ?
U77C U29 A1 . 45_544 62.73(7) ?
U77A U29 A1 . 45_544 57.84(7) ?
U77B U29 B18 . . 53.68(6) ?
U77C U29 B18 . . 59.95(6) ?
U77A U29 B18 . . 72.83(6) ?
A1 U29 B18 45_544 . 99.82(8) ?
U77B U29 B19 . . 71.56(6) ?
U77C U29 B19 . . 60.20(7) ?
U77A U29 B19 . . 53.65(6) ?
A1 U29 B19 45_544 . 99.53(8) ?
B18 U29 B19 . . 95.96(7) ?
U77B U29 O22A . . 129.23(7) ?
U77C U29 O22A . . 120.34(8) ?
U77A U29 O22A . . 118.34(8) ?
A1 U29 O22A 45_544 . 153.02(10) ?
B18 U29 O22A . . 104.16(8) ?
B19 U29 O22A . . 66.03(9) ?
U77B U29 O10A . . 128.56(7) ?
U77C U29 O10A . . 118.23(8) ?
U77A U29 O10A . . 106.28(7) ?
A1 U29 O10A 45_544 . 101.20(9) ?
B18 U29 O10A . . 154.08(9) ?
B19 U29 O10A . . 65.73(8) ?
O22A U29 O10A . . 52.56(10) ?
U77B U29 O13A . . 107.07(7) ?
U77C U29 O13A . . 117.81(7) ?
U77A U29 O13A . . 129.19(7) ?
A1 U29 O13A 45_544 . 101.42(9) ?
B18 U29 O13A . . 65.66(8) ?
B19 U29 O13A . . 154.13(8) ?
O22A U29 O13A . . 99.61(10) ?
O10A U29 O13A . . 123.89(9) ?
T76S T30 T76S 14 9 22.19(6) ?
T76S T30 T76S 14 . 22.19(6) ?
T76S T30 T76S 9 . 22.19(6) ?
T76S T30 A20 14 88 80.34(8) ?
T76S T30 A20 9 88 61.59(7) ?
T76S T30 A20 . 88 61.59(7) ?
T76S T30 A20 14 26 61.59(7) ?
T76S T30 A20 9 26 61.59(7) ?
T76S T30 A20 . 26 80.33(8) ?
A20 T30 A20 88 26 106.28(8) ?
T76S T30 A20 14 82 61.59(7) ?
T76S T30 A20 9 82 80.34(8) ?
T76S T30 A20 . 82 61.59(7) ?
A20 T30 A20 88 82 106.28(8) ?
A20 T30 A20 26 82 106.28(8) ?
T76S T30 M5C 14 21 128.83(6) ?
T76S T30 M5C 9 21 106.67(6) ?
T76S T30 M5C . 21 117.07(6) ?
A20 T30 M5C 88 21 57.95(8) ?
A20 T30 M5C 26 21 100.63(6) ?
A20 T30 M5C 82 21 152.06(6) ?
T76S T30 M5C 14 9 117.07(6) ?
T76S T30 M5C 9 9 106.67(6) ?
T76S T30 M5C . 9 128.83(6) ?
A20 T30 M5C 88 9 100.63(6) ?
A20 T30 M5C 26 9 57.95(8) ?
A20 T30 M5C 82 9 152.06(6) ?
M5C T30 M5C 21 9 53.09(11) ?
T76S T30 M5A 14 21 128.83(6) ?
T76S T30 M5A 9 21 106.67(6) ?
T76S T30 M5A . 21 117.07(6) ?
A20 T30 M5A 88 21 57.95(8) ?
A20 T30 M5A 26 21 100.63(6) ?
A20 T30 M5A 82 21 152.06(6) ?
M5C T30 M5A 21 21 0.00(15) ?
M5C T30 M5A 9 21 53.09(11) ?
T76S T30 M5A 14 9 117.07(6) ?
T76S T30 M5A 9 9 106.67(6) ?
T76S T30 M5A . 9 128.83(6) ?
A20 T30 M5A 88 9 100.63(6) ?
A20 T30 M5A 26 9 57.95(8) ?
A20 T30 M5A 82 9 152.06(6) ?
M5C T30 M5A 21 9 53.09(11) ?
M5C T30 M5A 9 9 0.00(15) ?
M5A T30 M5A 21 9 53.09(11) ?
T76S T30 M5C 14 17 106.67(6) ?
T76S T30 M5C 9 17 128.83(6) ?
T76S T30 M5C . 17 117.07(6) ?
A20 T30 M5C 88 17 152.06(6) ?
A20 T30 M5C 26 17 100.63(6) ?
A20 T30 M5C 82 17 57.95(8) ?
M5C T30 M5C 21 17 124.18(11) ?
M5C T30 M5C 9 17 99.87(7) ?
M5A T30 M5C 21 17 124.18(11) ?
M5A T30 M5C 9 17 99.87(7) ?
T76S T30 M5A 14 8 117.07(6) ?
T76S T30 M5A 9 8 128.83(6) ?
T76S T30 M5A . 8 106.68(6) ?
A20 T30 M5A 88 8 100.63(6) ?
A20 T30 M5A 26 8 152.06(6) ?
A20 T30 M5A 82 8 57.95(8) ?
M5C T30 M5A 21 8 99.87(7) ?
M5C T30 M5A 9 8 124.18(11) ?
M5A T30 M5A 21 8 99.87(7) ?
M5A T30 M5A 9 8 124.18(11) ?
M5C T30 M5A 17 8 51.80(11) ?
U76S U30 U76S . 14 9.03(4) ?
U76S U30 U76S . 9 9.03(4) ?
U76S U30 U76S 14 9 9.03(4) ?
U76S U30 B20 . 16 59.01(7) ?
U76S U30 B20 14 16 66.73(8) ?
U76S U30 B20 9 16 59.01(7) ?
U76S U30 B20 . 10 59.01(7) ?
U76S U30 B20 14 10 59.01(7) ?
U76S U30 B20 9 10 66.73(8) ?
B20 U30 B20 16 10 99.14(9) ?
U76S U30 B20 . 2 66.73(8) ?
U76S U30 B20 14 2 59.01(7) ?
U76S U30 B20 9 2 59.01(7) ?
B20 U30 B20 16 2 99.14(9) ?
B20 U30 B20 10 2 99.14(9) ?
U76S U30 O5A . . 113.65(6) ?
U76S U30 O5A 14 . 122.68(6) ?
U76S U30 O5A 9 . 118.10(6) ?
B20 U30 O5A 16 . 63.64(9) ?
B20 U30 O5A 10 . 102.86(7) ?
B20 U30 O5A 2 . 153.85(6) ?
U76S U30 O5C . 21 118.10(6) ?
U76S U30 O5C 14 21 122.68(6) ?
U76S U30 O5C 9 21 113.65(6) ?
B20 U30 O5C 16 21 63.64(9) ?
B20 U30 O5C 10 21 153.85(6) ?
B20 U30 O5C 2 21 102.86(7) ?
O5A U30 O5C . 21 52.65(12) ?
U76S U30 O5C . 17 118.10(6) ?
U76S U30 O5C 14 17 113.65(6) ?
U76S U30 O5C 9 17 122.68(6) ?
B20 U30 O5C 16 17 153.85(6) ?
B20 U30 O5C 10 17 63.64(9) ?
B20 U30 O5C 2 17 102.86(7) ?
O5A U30 O5C . 17 99.49(8) ?
O5C U30 O5C 21 17 123.59(12) ?
U76S U30 O5A . 8 113.65(6) ?
U76S U30 O5A 14 8 118.10(6) ?
U76S U30 O5A 9 8 122.68(6) ?
B20 U30 O5A 16 8 102.86(7) ?
B20 U30 O5A 10 8 63.64(9) ?
B20 U30 O5A 2 8 153.85(6) ?
O5A U30 O5A . 8 51.93(12) ?
O5C U30 O5A 21 8 99.49(8) ?
O5C U30 O5A 17 8 52.65(12) ?
U76S U30 O5A . 9 122.67(6) ?
U76S U30 O5A 14 9 118.10(6) ?
U76S U30 O5A 9 9 113.65(6) ?
B20 U30 O5A 16 9 102.86(7) ?
B20 U30 O5A 10 9 153.85(6) ?
B20 U30 O5A 2 9 63.64(9) ?
O5A U30 O5A . 9 99.49(8) ?
O5C U30 O5A 21 9 51.93(12) ?
O5C U30 O5A 17 9 99.49(8) ?
O5A U30 O5A 8 9 123.59(12) ?
A18 T31 A37 . . 100.27(8) ?
A18 T31 T49 . . 107.76(5) ?
A37 T31 T49 . . 62.47(6) ?
A18 T31 A24 . . 95.21(8) ?
A37 T31 A24 . . 124.00(9) ?
T49 T31 A24 . . 61.54(7) ?
A18 T31 A55 . . 78.69(12) ?
A37 T31 A55 . . 146.94(14) ?
T49 T31 A55 . . 149.78(13) ?
A24 T31 A55 . . 88.77(14) ?
A18 T31 A28 . . 113.06(8) ?
A37 T31 A28 . . 52.69(9) ?
T49 T31 A28 . . 106.87(6) ?
A24 T31 A28 . . 151.73(9) ?
A55 T31 A28 . . 96.82(14) ?
A18 T31 M25A . . 57.79(8) ?
A37 T31 M25A . . 51.99(8) ?
T49 T31 M25A . . 59.05(6) ?
A24 T31 M25A . . 96.65(9) ?
A55 T31 M25A . . 136.42(13) ?
A28 T31 M25A . . 98.14(9) ?
A18 T31 T21 . . 133.81(5) ?
A37 T31 T21 . . 105.18(6) ?
T49 T31 T21 . . 118.09(2) ?
A24 T31 T21 . . 101.36(7) ?
A55 T31 T21 . . 59.11(12) ?
A28 T31 T21 . . 59.52(6) ?
M25A T31 T21 . . 156.76(6) ?
A18 T31 A11 . . 107.85(8) ?
A37 T31 A11 . . 150.92(8) ?
T49 T31 A11 . . 101.04(6) ?
A24 T31 A11 . . 47.20(9) ?
A55 T31 A11 . . 49.98(13) ?
A28 T31 A11 . . 119.07(9) ?
M25A T31 A11 . . 142.26(8) ?
T21 T31 A11 . . 59.55(6) ?
A18 T31 A61 . . 80.45(11) ?
A37 T31 A61 . . 95.66(12) ?
T49 T31 A61 . . 157.38(10) ?
A24 T31 A61 . . 140.08(12) ?
A55 T31 A61 . . 51.36(17) ?
A28 T31 A61 . . 51.25(12) ?
M25A T31 A61 . . 113.29(12) ?
T21 T31 A61 . . 59.41(10) ?
A11 T31 A61 . . 96.10(12) ?
B18 U31 B28 . . 109.40(8) ?
B18 U31 U49 . . 115.09(6) ?
B28 U31 U49 . . 108.54(6) ?
B18 U31 B11 . . 102.32(8) ?
B28 U31 B11 . . 117.32(9) ?
U49 U31 B11 . . 104.30(6) ?
B18 U31 B37 . . 105.37(8) ?
B28 U31 B37 . . 55.01(9) ?
U49 U31 B37 . . 60.98(6) ?
B11 U31 B37 . . 152.17(9) ?
B18 U31 B24 . . 96.92(9) ?
B28 U31 B24 . . 153.57(9) ?
U49 U31 B24 . . 59.93(7) ?
B11 U31 B24 . . 51.93(9) ?
B37 U31 B24 . . 120.86(9) ?
B18 U31 B55 . . 71.31(12) ?
B28 U31 B55 . . 92.53(14) ?
U49 U31 B55 . . 152.86(13) ?
B11 U31 B55 . . 49.47(13) ?
B37 U31 B55 . . 145.24(14) ?
B24 U31 B55 . . 93.67(14) ?
B18 U31 O25A . . 64.56(8) ?
B28 U31 O25A . . 99.84(9) ?
U49 U31 O25A . . 58.54(6) ?
B11 U31 O25A . . 142.78(8) ?
B37 U31 O25A . . 52.65(8) ?
B24 U31 O25A . . 93.46(9) ?
B55 U31 O25A . . 135.82(13) ?
B18 U31 U21 . . 126.54(6) ?
B28 U31 U21 . . 58.66(6) ?
U49 U31 U21 . . 117.99(2) ?
B11 U31 U21 . . 58.92(6) ?
B37 U31 U21 . . 105.02(6) ?
B24 U31 U21 . . 103.68(7) ?
B55 U31 U21 . . 58.75(12) ?
O25A U31 U21 . . 157.25(6) ?
B18 U31 B61 . . 73.11(11) ?
B28 U31 B61 . . 49.19(12) ?
U49 U31 B61 . . 156.43(10) ?
B11 U31 B61 . . 94.77(12) ?
B37 U31 B61 . . 95.84(12) ?
B24 U31 B61 . . 143.24(12) ?
B55 U31 B61 . . 49.57(16) ?
O25A U31 B61 . . 112.29(12) ?
U21 U31 B61 . . 60.93(10) ?
A36 T32 A19 . . 100.43(8) ?
A36 T32 A23 . . 123.95(9) ?
A19 T32 A23 . . 93.81(8) ?
A36 T32 A60 . . 154.59(9) ?
A19 T32 A60 . . 104.80(8) ?
A23 T32 A60 . . 51.76(9) ?
A36 T32 A28 . . 52.57(9) ?
A19 T32 A28 . . 112.53(8) ?
A23 T32 A28 . . 153.65(9) ?
A60 T32 A28 . . 117.98(9) ?
A36 T32 A61 . . 96.39(12) ?
A19 T32 A61 . . 79.62(11) ?
A23 T32 A61 . . 139.60(12) ?
A60 T32 A61 . . 91.12(12) ?
A28 T32 A61 . . 51.93(13) ?
A36 T32 A71 . . 52.68(11) ?
A19 T32 A71 . . 58.02(10) ?
A23 T32 A71 . . 94.44(10) ?
A60 T32 A71 . . 143.21(11) ?
A28 T32 A71 . . 98.79(10) ?
A61 T32 A71 . . 114.25(12) ?
A36 T32 T50 . . 63.44(7) ?
A19 T32 T50 . . 106.64(5) ?
A23 T32 T50 . . 60.52(7) ?
A60 T32 T50 . . 105.65(7) ?
A28 T32 T50 . . 108.50(6) ?
A61 T32 T50 . . 159.46(11) ?
A71 T32 T50 . . 57.75(8) ?
A36 T32 T22 . . 105.16(7) ?
A19 T32 T22 . . 132.75(5) ?
A23 T32 T22 . . 103.47(7) ?
A60 T32 T22 . . 58.76(7) ?
A28 T32 T22 . . 59.43(6) ?
A61 T32 T22 . . 58.78(10) ?
A71 T32 T22 . . 157.42(9) ?
T50 T32 T22 . . 120.22(2) ?
A36 T32 M18A . . 97.53(8) ?
A19 T32 M18A . . 55.28(8) ?
A23 T32 M18A . . 49.79(9) ?
A60 T32 M18A . . 94.33(9) ?
A28 T32 M18A . . 147.67(9) ?
A61 T32 M18A . . 134.46(12) ?
A71 T32 M18A . . 48.88(10) ?
T50 T32 M18A . . 57.33(6) ?
T22 T32 M18A . . 152.39(6) ?
A36 T32 A54 . . 145.97(15) ?
A19 T32 A54 . . 77.53(14) ?
A23 T32 A54 . . 89.98(15) ?
A60 T32 A54 . . 46.27(14) ?
A28 T32 A54 . . 96.26(15) ?
A61 T32 A54 . . 49.62(17) ?
A71 T32 A54 . . 135.51(15) ?
T50 T32 A54 . . 150.19(13) ?
T22 T32 A54 . . 59.16(13) ?
M18A T32 A54 . . 108.09(15) ?
B19 U32 B36 . . 104.63(8) ?
B19 U32 B23 . . 96.81(8) ?
B36 U32 B23 . . 125.22(9) ?
B19 U32 B28 . . 108.63(8) ?
B36 U32 B28 . . 54.84(9) ?
B23 U32 B28 . . 153.77(9) ?
B19 U32 B61 . . 72.09(12) ?
B36 U32 B61 . . 96.31(12) ?
B23 U32 B61 . . 138.40(12) ?
B28 U32 B61 . . 49.98(13) ?
B19 U32 U50 . . 113.90(6) ?
B36 U32 U50 . . 62.97(7) ?
B23 U32 U50 . . 62.24(7) ?
B28 U32 U50 . . 110.68(6) ?
B61 U32 U50 . . 159.11(11) ?
B19 U32 O26A . . 64.18(9) ?
B36 U32 O26A . . 52.56(10) ?
B23 U32 O26A . . 97.15(10) ?
B28 U32 O26A . . 99.54(10) ?
B61 U32 O26A . . 112.04(12) ?
U50 U32 O26A . . 58.60(7) ?
B19 U32 B54 . . 69.08(14) ?
B36 U32 B54 . . 144.86(15) ?
B23 U32 B54 . . 89.87(15) ?
B28 U32 B54 . . 93.26(15) ?
B61 U32 B54 . . 48.56(17) ?
U50 U32 B54 . . 152.02(14) ?
O26A U32 B54 . . 133.23(15) ?
B19 U32 B60 . . 103.51(8) ?
B36 U32 B60 . . 151.66(9) ?
B23 U32 B60 . . 47.13(9) ?
B28 U32 B60 . . 117.89(9) ?
B61 U32 B60 . . 95.40(12) ?
U50 U32 B60 . . 102.15(7) ?
O26A U32 B60 . . 142.45(10) ?
B54 U32 B60 . . 52.07(15) ?
B19 U32 U22 . . 125.31(6) ?
B36 U32 U22 . . 105.41(7) ?
B23 U32 U22 . . 101.58(7) ?
B28 U32 U22 . . 58.53(6) ?
B61 U32 U22 . . 60.10(10) ?
U50 U32 U22 . . 120.31(2) ?
O26A U32 U22 . . 157.27(8) ?
B54 U32 U22 . . 60.03(13) ?
B60 U32 U22 . . 59.45(6) ?
B19 U32 O18A . . 61.01(7) ?
B36 U32 O18A . . 97.74(8) ?
B23 U32 O18A . . 51.40(8) ?
B28 U32 O18A . . 149.18(8) ?
B61 U32 O18A . . 133.01(12) ?
U50 U32 O18A . . 57.82(5) ?
O26A U32 O18A . . 49.65(9) ?
B54 U32 O18A . . 107.58(15) ?
B60 U32 O18A . . 92.91(8) ?
U22 U32 O18A . . 152.09(5) ?
A8 T33 A17 . 46 72.09(6) ?
A8 T33 A17 . . 72.09(6) ?
A17 T33 A17 46 . 142.78(12) ?
A8 T33 A21 . . 87.40(15) ?
A17 T33 A21 46 . 94.09(7) ?
A17 T33 A21 . . 94.09(7) ?
A8 T33 T51 . . 151.65(11) ?
A17 T33 T51 46 . 108.13(6) ?
A17 T33 T51 . . 108.13(6) ?
A21 T33 T51 . . 64.25(11) ?
A8 T33 A35 . . 144.80(14) ?
A17 T33 A35 46 . 101.66(7) ?
A17 T33 A35 . . 101.66(7) ?
A21 T33 A35 . . 127.79(14) ?
T51 T33 A35 . . 63.54(10) ?
A8 T33 A62 . . 54.9(2) ?
A17 T33 A62 46 . 75.73(7) ?
A17 T33 A62 . . 75.73(7) ?
A21 T33 A62 . . 142.3(2) ?
T51 T33 A62 . . 153.42(17) ?
A35 T33 A62 . . 89.88(19) ?
A8 T33 A70 . 35 132.02(10) ?
A17 T33 A70 46 35 59.99(11) ?
A17 T33 A70 . 35 153.39(12) ?
A21 T33 A70 . 35 97.72(11) ?
T51 T33 A70 . 35 57.34(9) ?
A35 T33 A70 . 35 52.63(10) ?
A62 T33 A70 . 35 107.42(13) ?
A8 T33 A70 . . 132.02(10) ?
A17 T33 A70 46 . 153.39(12) ?
A17 T33 A70 . . 59.99(11) ?
A21 T33 A70 . . 97.72(11) ?
T51 T33 A70 . . 57.34(9) ?
A35 T33 A70 . . 52.62(10) ?
A62 T33 A70 . . 107.42(13) ?
A70 T33 A70 35 . 94.7(2) ?
A8 T33 M19A . . 105.27(9) ?
A17 T33 M19A 46 . 145.89(9) ?
A17 T33 M19A . . 56.04(9) ?
A21 T33 M19A . . 51.95(8) ?
T51 T33 M19A . . 57.97(6) ?
A35 T33 M19A . . 98.47(9) ?
A62 T33 M19A . . 131.76(7) ?
A70 T33 M19A 35 . 115.30(10) ?
A70 T33 M19A . . 49.54(11) ?
A8 T33 M19C . 35 105.26(9) ?
A17 T33 M19C 46 35 56.03(9) ?
A17 T33 M19C . 35 145.89(9) ?
A21 T33 M19C . 35 51.95(8) ?
T51 T33 M19C . 35 57.98(6) ?
A35 T33 M19C . 35 98.47(9) ?
A62 T33 M19C . 35 131.76(7) ?
A70 T33 M19C 35 35 49.54(11) ?
A70 T33 M19C . 35 115.31(10) ?
M19A T33 M19C . 35 94.04(13) ?
B8 U33 B17 . . 69.53(6) ?
B8 U33 B17 . 22 69.53(6) ?
B17 U33 B17 . 22 136.52(13) ?
B8 U33 B35 . . 146.41(14) ?
B17 U33 B35 . . 102.94(7) ?
B17 U33 B35 22 . 102.94(7) ?
B8 U33 B21 . . 87.29(14) ?
B17 U33 B21 . . 96.04(7) ?
B17 U33 B21 22 . 96.04(7) ?
B35 U33 B21 . . 126.30(14) ?
B8 U33 U51 . . 150.08(11) ?
B17 U33 U51 . . 111.34(6) ?
B17 U33 U51 22 . 111.34(6) ?
B35 U33 U51 . . 63.50(10) ?
B21 U33 U51 . . 62.80(10) ?
B8 U33 B62 . . 54.50(19) ?
B17 U33 B62 . . 72.40(7) ?
B17 U33 B62 22 . 72.40(7) ?
B35 U33 B62 . . 91.92(19) ?
B21 U33 B62 . . 141.78(19) ?
U51 U33 B62 . . 155.42(17) ?
B8 U33 O27C . 11 131.88(7) ?
B17 U33 O27C . 11 155.79(10) ?
B17 U33 O27C 22 11 62.36(9) ?
B35 U33 O27C . 11 53.24(8) ?
B21 U33 O27C . 11 96.21(9) ?
U51 U33 O27C . 11 57.29(6) ?
B62 U33 O27C . 11 108.98(12) ?
B8 U33 O27A . 11 131.88(7) ?
B17 U33 O27A . 11 155.79(10) ?
B17 U33 O27A 22 11 62.36(9) ?
B35 U33 O27A . 11 53.24(8) ?
B21 U33 O27A . 11 96.21(9) ?
U51 U33 O27A . 11 57.29(6) ?
B62 U33 O27A . 11 108.98(12) ?
O27C U33 O27A 11 11 0.00(12) ?
B8 U33 O27A . . 131.87(7) ?
B17 U33 O27A . . 62.36(9) ?
B17 U33 O27A 22 . 155.80(10) ?
B35 U33 O27A . . 53.24(8) ?
B21 U33 O27A . . 96.21(9) ?
U51 U33 O27A . . 57.29(6) ?
B62 U33 O27A . . 108.98(12) ?
O27C U33 O27A 11 . 95.57(14) ?
O27A U33 O27A 11 . 95.57(14) ?
B8 U33 O19C . 11 104.00(9) ?
B17 U33 O19C . 11 146.72(9) ?
B17 U33 O19C 22 11 59.39(9) ?
B35 U33 O19C . 11 98.96(9) ?
B21 U33 O19C . 11 50.68(7) ?
U51 U33 O19C . 11 57.87(6) ?
B62 U33 O19C . 11 131.78(8) ?
O27C U33 O19C 11 11 49.58(9) ?
O27A U33 O19C 11 11 49.58(9) ?
O27A U33 O19C . 11 115.11(8) ?
B48 T34 B52 36 36 99.06(9) ?
B48 T34 A38 36 . 144.27(12) ?
B52 T34 A38 36 . 97.37(11) ?
B48 T34 O34C 36 36 120.78(9) ?
B52 T34 O34C 36 36 52.55(9) ?
A38 T34 O34C . 36 51.02(10) ?
B48 T34 O34A 36 36 120.78(9) ?
B52 T34 O34A 36 36 52.55(9) ?
A38 T34 O34A . 36 51.02(10) ?
O34C T34 O34A 36 36 0.00(12) ?
B48 T34 T53 36 . 153.55(7) ?
B52 T34 T53 36 . 61.08(7) ?
A38 T34 T53 . . 60.62(10) ?
O34C T34 T53 36 . 62.89(7) ?
O34A T34 T53 36 . 62.89(7) ?
B48 T34 A29 36 . 94.86(9) ?
B52 T34 A29 36 . 146.95(10) ?
A38 T34 A29 . . 56.39(12) ?
O34C T34 A29 36 . 94.67(9) ?
O34A T34 A29 36 . 94.67(9) ?
T53 T34 A29 . . 111.27(7) ?
B48 T34 M16A 36 . 93.78(9) ?
B52 T34 M16A 36 . 51.37(8) ?
A38 T34 M16A . . 121.07(11) ?
O34C T34 M16A 36 . 99.16(8) ?
O34A T34 M16A 36 . 99.16(8) ?
T53 T34 M16A . . 60.48(6) ?
A29 T34 M16A . . 156.95(8) ?
B48 T34 T22 36 . 61.59(6) ?
B52 T34 T22 36 . 152.08(7) ?
A38 T34 T22 . . 109.99(9) ?
O34C T34 T22 36 . 153.76(6) ?
O34A T34 T22 36 . 153.76(6) ?
T53 T34 T22 . . 128.35(2) ?
A29 T34 T22 . . 59.63(7) ?
M16A T34 T22 . . 106.85(6) ?
B48 T34 O33C 36 36 50.73(8) ?
B52 T34 O33C 36 36 121.66(8) ?
A38 T34 O33C . 36 93.76(11) ?
O34C T34 O33C 36 36 96.96(8) ?
O34A T34 O33C 36 36 96.96(8) ?
T53 T34 O33C . 36 153.61(4) ?
A29 T34 O33C . 36 50.29(7) ?
M16A T34 O33C . 36 144.25(7) ?
T22 T34 O33C . 36 63.43(4) ?
B48 T34 O33A 36 36 50.73(8) ?
B52 T34 O33A 36 36 121.66(8) ?
A38 T34 O33A . 36 93.76(11) ?
O34C T34 O33A 36 36 96.96(8) ?
O34A T34 O33A 36 36 96.96(8) ?
T53 T34 O33A . 36 153.61(4) ?
A29 T34 O33A . 36 50.29(7) ?
M16A T34 O33A . 36 144.25(7) ?
T22 T34 O33A . 36 63.43(4) ?
O33C T34 O33A 36 36 0.00(11) ?
A48 U34 U53 84_545 . 152.46(7) ?
A48 U34 A52 84_545 84_545 97.80(9) ?
U53 U34 A52 . 84_545 61.75(7) ?
A48 U34 M33C 84_545 84_545 51.24(7) ?
U53 U34 M33C . 84_545 154.50(4) ?
A52 U34 M33C 84_545 84_545 121.80(7) ?
A48 U34 M33A 84_545 84_545 51.24(7) ?
U53 U34 M33A . 84_545 154.50(4) ?
A52 U34 M33A 84_545 84_545 121.80(7) ?
M33C U34 M33A 84_545 84_545 0.00(9) ?
A48 U34 A69 84_545 84_545 119.42(11) ?
U53 U34 A69 . 84_545 64.42(9) ?
A52 U34 A69 84_545 84_545 52.35(10) ?
M33C U34 A69 84_545 84_545 96.89(10) ?
M33A U34 A69 84_545 84_545 96.89(10) ?
A48 U34 B38 84_545 . 145.02(12) ?
U53 U34 B38 . . 61.07(10) ?
A52 U34 B38 84_545 . 98.26(11) ?
M33C U34 B38 84_545 . 94.04(10) ?
M33A U34 B38 84_545 . 94.04(10) ?
A69 U34 B38 84_545 . 52.60(11) ?
A48 U34 B29 84_545 . 96.72(9) ?
U53 U34 B29 . . 110.38(7) ?
A52 U34 B29 84_545 . 147.25(9) ?
M33C U34 B29 84_545 . 51.34(7) ?
M33A U34 B29 84_545 . 51.34(7) ?
A69 U34 B29 84_545 . 95.03(10) ?
B38 U34 B29 . . 55.36(12) ?
A48 U34 U22 84_545 . 61.68(6) ?
U53 U34 U22 . . 128.43(2) ?
A52 U34 U22 84_545 . 151.60(7) ?
M33C U34 U22 84_545 . 62.35(3) ?
M33A U34 U22 84_545 . 62.35(3) ?
A69 U34 U22 84_545 . 153.69(9) ?
B38 U34 U22 . . 109.70(9) ?
B29 U34 U22 . . 59.76(7) ?
A48 U34 O16A 84_545 . 92.13(8) ?
U53 U34 O16A . . 61.03(5) ?
A52 U34 O16A 84_545 . 52.08(8) ?
M33C U34 O16A 84_545 . 143.26(6) ?
M33A U34 O16A 84_545 . 143.26(6) ?
A69 U34 O16A 84_545 . 100.15(10) ?
B38 U34 O16A . . 122.09(11) ?
B29 U34 O16A . . 155.80(8) ?
U22 U34 O16A . . 106.12(5) ?
A48 U34 B13 84_545 . 52.58(9) ?
U53 U34 B13 . . 107.01(7) ?
A52 U34 B13 84_545 . 92.75(9) ?
M33C U34 B13 84_545 . 98.20(7) ?
M33A U34 B13 84_545 . 98.20(7) ?
A69 U34 B13 84_545 . 144.66(10) ?
B38 U34 B13 . . 155.97(10) ?
B29 U34 B13 . . 119.24(9) ?
U22 U34 B13 . . 59.49(7) ?
O16A U34 B13 . . 51.42(8) ?
T46 T35 A13 . . 115.36(7) ?
T46 T35 A30 . . 117.18(9) ?
A13 T35 A30 . . 127.45(11) ?
T46 T35 M24A . . 114.95(6) ?
A13 T35 M24A . . 102.55(9) ?
A30 T35 M24A . . 53.29(11) ?
T46 T35 A23 . . 116.32(7) ?
A13 T35 A23 . . 99.68(10) ?
A30 T35 A23 . . 57.23(12) ?
M24A T35 A23 . . 106.00(9) ?
T46 T35 M16A . . 115.14(6) ?
A13 T35 M16A . . 54.77(9) ?
A30 T35 M16A . . 100.44(11) ?
M24A T35 M16A . . 52.05(8) ?
A23 T35 M16A . . 128.47(9) ?
T46 T35 T25 . . 178.12(2) ?
A13 T35 T25 . . 63.82(7) ?
A30 T35 T25 . . 63.63(9) ?
M24A T35 T25 . . 63.99(6) ?
A23 T35 T25 . . 65.56(7) ?
M16A T35 T25 . . 62.98(6) ?
T46 T35 A60 . . 113.51(6) ?
A13 T35 A60 . . 53.42(10) ?
A30 T35 A60 . . 104.45(11) ?
M24A T35 A60 . . 131.51(9) ?
A23 T35 A60 . . 51.45(10) ?
M16A T35 A60 . . 104.41(9) ?
T25 T35 A60 . . 67.52(6) ?
T46 T35 T34 . . 63.895(15) ?
A13 T35 T34 . . 59.64(7) ?
A30 T35 T34 . . 151.17(9) ?
M24A T35 T34 . . 98.90(6) ?
A23 T35 T34 . . 150.89(7) ?
M16A T35 T34 . . 58.82(6) ?
T25 T35 T34 . . 114.516(18) ?
A60 T35 T34 . . 100.42(7) ?
T46 T35 T50 . . 68.017(18) ?
A13 T35 T50 . . 152.81(7) ?
A30 T35 T50 . . 57.38(9) ?
M24A T35 T50 . . 99.47(6) ?
A23 T35 T50 . . 58.60(7) ?
M16A T35 T50 . . 150.91(6) ?
T25 T35 T50 . . 113.53(2) ?
A60 T35 T50 . . 99.75(7) ?
T34 T35 T50 . . 131.88(2) ?
U46 U35 B13 . . 116.10(7) ?
U46 U35 B23 . . 117.29(7) ?
B13 U35 B23 . . 97.49(10) ?
U46 U35 B30 . . 116.58(9) ?
B13 U35 B30 . . 127.32(11) ?
B23 U35 B30 . . 57.68(12) ?
U46 U35 O16A . . 116.19(5) ?
B13 U35 O16A . . 53.92(9) ?
B23 U35 O16A . . 126.32(9) ?
B30 U35 O16A . . 101.21(10) ?
U46 U35 B60 . . 116.96(7) ?
B13 U35 B60 . . 52.34(10) ?
B23 U35 B60 . . 48.99(10) ?
B30 U35 B60 . . 102.01(11) ?
O16A U35 B60 . . 101.33(9) ?
U46 U35 O24A . . 116.38(5) ?
B13 U35 O24A . . 101.87(8) ?
B23 U35 O24A . . 104.99(9) ?
B30 U35 O24A . . 53.17(10) ?
O16A U35 O24A . . 52.61(7) ?
B60 U35 O24A . . 126.65(8) ?
U46 U35 U25 . . 179.03(3) ?
B13 U35 U25 . . 63.76(7) ?
B23 U35 U25 . . 63.64(7) ?
B30 U35 U25 . . 63.57(8) ?
O16A U35 U25 . . 62.90(5) ?
B60 U35 U25 . . 63.79(7) ?
O24A U35 U25 . . 62.87(5) ?
U46 U35 U34 . . 64.048(16) ?
B13 U35 U34 . . 60.14(7) ?
B23 U35 U34 . . 149.51(7) ?
B30 U35 U34 . . 151.96(9) ?
O16A U35 U34 . . 59.36(5) ?
B60 U35 U34 . . 101.69(7) ?
O24A U35 U34 . . 100.12(5) ?
U25 U35 U34 . . 115.324(18) ?
U46 U35 U50 . . 67.892(18) ?
B13 U35 U50 . . 152.61(7) ?
B23 U35 U50 . . 60.24(7) ?
B30 U35 U50 . . 56.62(9) ?
O16A U35 U50 . . 151.56(6) ?
B60 U35 U50 . . 100.82(7) ?
O24A U35 U50 . . 99.49(5) ?
U25 U35 U50 . . 112.71(2) ?
U34 U35 U50 . . 131.92(2) ?
T47 T36 A24 . 78 117.47(7) ?
T47 T36 A24 . . 117.47(7) ?
A24 T36 A24 78 . 60.08(15) ?
T47 T36 B43 . 39 115.80(7) ?
A24 T36 B43 78 39 98.34(9) ?
A24 T36 B43 . 39 126.57(10) ?
T47 T36 B43 . 36 115.80(7) ?
A24 T36 B43 78 36 126.57(10) ?
A24 T36 B43 . 36 98.34(9) ?
B43 T36 B43 39 36 53.52(13) ?
T47 T36 A11 . 78 116.76(6) ?
A24 T36 A11 78 78 49.32(9) ?
A24 T36 A11 . 78 104.01(10) ?
B43 T36 A11 39 78 53.06(9) ?
B43 T36 A11 36 78 101.72(9) ?
T47 T36 A11 . . 116.77(6) ?
A24 T36 A11 78 . 104.01(10) ?
A24 T36 A11 . . 49.32(9) ?
B43 T36 A11 39 . 101.71(9) ?
B43 T36 A11 36 . 53.06(9) ?
A11 T36 A11 78 . 126.47(12) ?
T47 T36 U59 . 36 177.98(3) ?
A24 T36 U59 78 36 64.20(7) ?
A24 T36 U59 . 36 64.21(7) ?
B43 T36 U59 39 36 62.46(7) ?
B43 T36 U59 36 36 62.46(7) ?
A11 T36 U59 78 36 63.25(6) ?
A11 T36 U59 . 36 63.24(6) ?
T47 T36 T49 . . 66.74(2) ?
A24 T36 T49 78 . 60.60(7) ?
A24 T36 T49 . . 60.60(7) ?
B43 T36 T49 39 . 152.64(7) ?
B43 T36 T49 36 . 152.64(6) ?
A11 T36 T49 78 . 100.45(6) ?
A11 T36 T49 . . 100.45(6) ?
U59 T36 T49 36 . 115.28(3) ?
T47 T36 U67 . 36 63.46(2) ?
A24 T36 U67 78 36 149.48(7) ?
A24 T36 U67 . 36 149.48(7) ?
B43 T36 U67 39 36 59.80(7) ?
B43 T36 U67 36 36 59.80(7) ?
A11 T36 U67 78 36 101.40(6) ?
A11 T36 U67 . 36 101.41(6) ?
U59 T36 U67 36 36 114.52(3) ?
T49 T36 U67 . 36 130.20(3) ?
T47 T36 T31 . 78 66.252(15) ?
A24 T36 T31 78 78 56.78(7) ?
A24 T36 T31 . 78 104.11(7) ?
B43 T36 T31 39 78 100.30(6) ?
B43 T36 T31 36 78 152.97(7) ?
A11 T36 T31 78 78 58.47(6) ?
A11 T36 T31 . 78 152.76(7) ?
U59 T36 T31 36 78 114.755(16) ?
T49 T36 T31 . 78 54.360(12) ?
U67 T36 T31 36 78 103.451(17) ?
T47 T36 T31 . . 66.252(15) ?
A24 T36 T31 78 . 104.11(7) ?
A24 T36 T31 . . 56.78(7) ?
B43 T36 T31 39 . 152.98(7) ?
B43 T36 T31 36 . 100.31(6) ?
A11 T36 T31 78 . 152.76(7) ?
A11 T36 T31 . . 58.48(6) ?
U59 T36 T31 36 . 114.756(16) ?
T49 T36 T31 . . 54.356(12) ?
U67 T36 T31 36 . 103.454(16) ?
T31 T36 T31 78 . 104.49(2) ?
U47 U36 A43 . 87_545 115.18(7) ?
U47 U36 A43 . 84_545 115.18(7) ?
A43 U36 A43 87_545 84_545 56.87(13) ?
U47 U36 B24 . . 116.77(7) ?
A43 U36 B24 87_545 . 128.06(10) ?
A43 U36 B24 84_545 . 99.54(9) ?
U47 U36 B24 . 6 116.76(7) ?
A43 U36 B24 87_545 6 99.54(9) ?
A43 U36 B24 84_545 6 128.06(10) ?
B24 U36 B24 . 6 56.50(14) ?
U47 U36 T59 . 84_545 177.37(3) ?
A43 U36 T59 87_545 84_545 62.59(7) ?
A43 U36 T59 84_545 84_545 62.60(7) ?
B24 U36 T59 . 84_545 65.47(7) ?
B24 U36 T59 6 84_545 65.48(7) ?
U47 U36 B11 . . 113.98(6) ?
A43 U36 B11 87_545 . 105.09(9) ?
A43 U36 B11 84_545 . 52.43(9) ?
B24 U36 B11 . . 52.14(9) ?
B24 U36 B11 6 . 104.55(10) ?
T59 U36 B11 84_545 . 66.04(6) ?
U47 U36 B11 . 6 113.98(6) ?
A43 U36 B11 87_545 6 52.43(9) ?
A43 U36 B11 84_545 6 105.09(9) ?
B24 U36 B11 . 6 104.55(10) ?
B24 U36 B11 6 6 52.14(9) ?
T59 U36 B11 84_545 6 66.04(6) ?
B11 U36 B11 . 6 132.04(11) ?
U47 U36 U49 . . 66.77(2) ?
A43 U36 U49 87_545 . 151.05(7) ?
A43 U36 U49 84_545 . 151.05(7) ?
B24 U36 U49 . . 58.79(7) ?
B24 U36 U49 6 . 58.79(7) ?
T59 U36 U49 84_545 . 115.86(3) ?
B11 U36 U49 . . 99.35(6) ?
B11 U36 U49 6 . 99.35(6) ?
U47 U36 T67 . 84_545 63.44(2) ?
A43 U36 T67 87_545 84_545 60.12(7) ?
A43 U36 T67 84_545 84_545 60.12(7) ?
B24 U36 T67 . 84_545 151.47(7) ?
B24 U36 T67 6 84_545 151.47(7) ?
T59 U36 T67 84_545 84_545 113.93(3) ?
B11 U36 T67 . 84_545 100.35(6) ?
B11 U36 T67 6 84_545 100.35(6) ?
U49 U36 T67 . 84_545 130.21(3) ?
U47 U36 U31 . . 66.506(15) ?
A43 U36 U31 87_545 . 154.44(7) ?
A43 U36 U31 84_545 . 98.47(7) ?
B24 U36 U31 . . 56.98(7) ?
B24 U36 U31 6 . 101.85(7) ?
T59 U36 U31 84_545 . 114.797(16) ?
B11 U36 U31 . . 55.87(6) ?
B11 U36 U31 6 . 152.53(6) ?
U49 U36 U31 . . 54.461(12) ?
T67 U36 U31 84_545 . 103.560(16) ?
U47 U36 U31 . 6 66.512(15) ?
A43 U36 U31 87_545 6 98.47(7) ?
A43 U36 U31 84_545 6 154.43(7) ?
B24 U36 U31 . 6 101.85(7) ?
B24 U36 U31 6 6 56.97(7) ?
T59 U36 U31 84_545 6 114.792(16) ?
B11 U36 U31 . 6 152.53(6) ?
B11 U36 U31 6 6 55.87(6) ?
U49 U36 U31 . 6 54.462(12) ?
T67 U36 U31 84_545 6 103.564(16) ?
U31 U36 U31 . 6 104.85(2) ?
A63 T37 A32 . . 76.75(15) ?
A63 T37 A33 . . 79.16(13) ?
A32 T37 A33 . . 102.31(11) ?
A63 T37 A14 . . 95.25(15) ?
A32 T37 A14 . . 152.51(11) ?
A33 T37 A14 . . 101.88(9) ?
A63 T37 A2 . 35 95.43(15) ?
A32 T37 A2 . 35 102.49(11) ?
A33 T37 A2 . 35 152.62(9) ?
A14 T37 A2 . 35 51.50(10) ?
A63 T37 M13A . . 139.36(13) ?
A32 T37 M13A . . 103.04(10) ?
A33 T37 M13A . . 60.95(8) ?
A14 T37 M13A . . 99.99(9) ?
A2 T37 M13A 35 . 123.41(9) ?
A63 T37 M11A . . 139.37(14) ?
A32 T37 M11A . . 63.27(10) ?
A33 T37 M11A . . 101.64(8) ?
A14 T37 M11A . . 123.54(9) ?
A2 T37 M11A 35 . 99.74(8) ?
M13A T37 M11A . . 51.90(7) ?
A63 T37 M9A . . 117.08(12) ?
A32 T37 M9A . . 63.29(10) ?
A33 T37 M9A . . 152.06(8) ?
A14 T37 M9A . . 99.12(9) ?
A2 T37 M9A 35 . 53.33(8) ?
M13A T37 M9A . . 97.43(8) ?
M11A T37 M9A . . 50.89(7) ?
B63 U37 B33 . . 76.37(13) ?
B63 U37 B32 . . 80.34(15) ?
B33 U37 B32 . . 102.17(11) ?
B63 U37 B14 . . 94.33(15) ?
B33 U37 B14 . . 103.28(10) ?
B32 U37 B14 . . 151.93(11) ?
B63 U37 B2 . 11 94.65(14) ?
B33 U37 B2 . 11 153.04(10) ?
B32 U37 B2 . 11 101.24(11) ?
B14 U37 B2 . 11 51.42(10) ?
B63 U37 O13A . . 140.99(13) ?
B33 U37 O13A . . 65.03(9) ?
B32 U37 O13A . . 101.74(11) ?
B14 U37 O13A . . 99.58(9) ?
B2 U37 O13A 11 . 122.40(9) ?
B63 U37 O6A . . 115.86(12) ?
B33 U37 O6A . . 63.30(9) ?
B32 U37 O6A . . 152.08(11) ?
B14 U37 O6A . . 53.98(9) ?
B2 U37 O6A 11 . 99.91(9) ?
O13A U37 O6A . . 51.05(9) ?
B63 U37 O9A . . 115.73(12) ?
B33 U37 O9A . . 153.01(9) ?
B32 U37 O9A . . 59.47(10) ?
B14 U37 O9A . . 99.82(10) ?
B2 U37 O9A 11 . 53.55(9) ?
O13A U37 O9A . . 97.60(9) ?
O6A U37 O9A . . 122.99(9) ?
B63 U37 O11A . . 140.84(14) ?
B33 U37 O11A . . 104.62(8) ?
B32 U37 O11A . . 60.96(10) ?
B14 U37 O11A . . 122.43(9) ?
B2 U37 O11A 11 . 98.33(8) ?
O13A U37 O11A . . 52.02(9) ?
O6A U37 O11A . . 98.07(8) ?
O9A U37 O11A . . 50.21(8) ?
M11C T38 M11A 8 8 0.00(9) ?
M11C T38 M11A 8 . 50.53(9) ?
M11A T38 M11A 8 . 50.53(9) ?
M11C T38 T48 8 . 58.95(5) ?
M11A T38 T48 8 . 58.95(5) ?
M11A T38 T48 . . 58.95(5) ?
M11C T38 T29 8 . 151.15(5) ?
M11A T38 T29 8 . 151.15(5) ?
M11A T38 T29 . . 100.62(5) ?
T48 T38 T29 . . 109.470(17) ?
M11C T38 T29 8 8 100.62(5) ?
M11A T38 T29 8 8 100.62(5) ?
M11A T38 T29 . 8 151.15(5) ?
T48 T38 T29 . 8 109.466(17) ?
T29 T38 T29 . 8 108.23(3) ?
M11C T38 T27 8 . 59.50(5) ?
M11A T38 T27 8 . 59.50(5) ?
M11A T38 T27 . . 59.50(4) ?
T48 T38 T27 . . 111.09(3) ?
T29 T38 T27 . . 109.266(17) ?
T29 T38 T27 8 . 109.269(17) ?
M11C T38 M4A 8 . 96.20(7) ?
M11A T38 M4A 8 . 96.20(7) ?
M11A T38 M4A . . 51.59(7) ?
T48 T38 M4A . . 101.29(6) ?
T29 T38 M4A . . 58.31(5) ?
T29 T38 M4A 8 . 149.21(6) ?
T27 T38 M4A . . 58.69(5) ?
M11C T38 M4C 8 8 51.59(7) ?
M11A T38 M4C 8 8 51.59(7) ?
M11A T38 M4C . 8 96.20(7) ?
T48 T38 M4C . 8 101.29(6) ?
T29 T38 M4C . 8 149.21(6) ?
T29 T38 M4C 8 8 58.31(5) ?
T27 T38 M4C . 8 58.69(5) ?
M4A T38 M4C . 8 117.37(11) ?
M11C T38 M4A 8 8 51.59(7) ?
M11A T38 M4A 8 8 51.59(7) ?
M11A T38 M4A . 8 96.20(7) ?
T48 T38 M4A . 8 101.29(6) ?
T29 T38 M4A . 8 149.21(6) ?
T29 T38 M4A 8 8 58.31(5) ?
T27 T38 M4A . 8 58.69(5) ?
M4A T38 M4A . 8 117.37(11) ?
M4C T38 M4A 8 8 0.00(12) ?
U48 U38 U29 . . 109.432(17) ?
U48 U38 U29 . 8 109.438(17) ?
U29 U38 U29 . 8 108.44(3) ?
U48 U38 U27 . . 110.88(3) ?
U29 U38 U27 . . 109.301(17) ?
U29 U38 U27 8 . 109.300(17) ?
U48 U38 O11C . 8 59.53(5) ?
U29 U38 O11C . 8 151.27(6) ?
U29 U38 O11C 8 8 100.28(5) ?
U27 U38 O11C . 8 58.88(5) ?
U48 U38 O11A . 8 59.53(5) ?
U29 U38 O11A . 8 151.27(6) ?
U29 U38 O11A 8 8 100.28(5) ?
U27 U38 O11A . 8 58.88(5) ?
O11C U38 O11A 8 8 0.00(15) ?
U48 U38 O11A . . 59.53(5) ?
U29 U38 O11A . . 100.27(5) ?
U29 U38 O11A 8 . 151.28(6) ?
U27 U38 O11A . . 58.87(5) ?
O11C U38 O11A 8 . 51.00(11) ?
O11A U38 O11A 8 . 51.00(11) ?
U48 U38 O4C . 8 100.68(6) ?
U29 U38 O4C . 8 149.87(6) ?
U29 U38 O4C 8 8 58.84(5) ?
U27 U38 O4C . 8 58.42(5) ?
O11C U38 O4C 8 8 50.33(8) ?
O11A U38 O4C 8 8 50.33(8) ?
O11A U38 O4C . 8 95.46(7) ?
U48 U38 O4A . 8 100.68(6) ?
U29 U38 O4A . 8 149.87(6) ?
U29 U38 O4A 8 8 58.84(5) ?
U27 U38 O4A . 8 58.42(5) ?
O11C U38 O4A 8 8 50.33(8) ?
O11A U38 O4A 8 8 50.33(8) ?
O11A U38 O4A . 8 95.46(7) ?
O4C U38 O4A 8 8 0.00(16) ?
U48 U38 O4A . . 100.68(6) ?
U29 U38 O4A . . 58.84(5) ?
U29 U38 O4A 8 . 149.87(6) ?
U27 U38 O4A . . 58.42(5) ?
O11C U38 O4A 8 . 95.46(7) ?
O11A U38 O4A 8 . 95.46(7) ?
O11A U38 O4A . . 50.32(8) ?
O4C U38 O4A 8 . 116.85(11) ?
O4A U38 O4A 8 . 116.85(11) ?
M14A T39 M14C . 8 48.94(13) ?
M14A T39 M14A . 8 48.94(13) ?
M14C T39 M14A 8 8 0.00(5) ?
M14A T39 A12 . 8 93.89(10) ?
M14C T39 A12 8 8 50.41(10) ?
M14A T39 A12 8 8 50.41(10) ?
M14A T39 A12 . . 50.41(10) ?
M14C T39 A12 8 . 93.89(10) ?
M14A T39 A12 8 . 93.89(10) ?
A12 T39 A12 8 . 116.69(15) ?
M14A T39 M15C . 8 95.30(8) ?
M14C T39 M15C 8 8 52.08(8) ?
M14A T39 M15C 8 8 52.08(8) ?
A12 T39 M15C 8 8 50.74(10) ?
A12 T39 M15C . 8 145.09(10) ?
M14A T39 M15A . 8 95.30(8) ?
M14C T39 M15A 8 8 52.08(8) ?
M14A T39 M15A 8 8 52.08(8) ?
A12 T39 M15A 8 8 50.74(10) ?
A12 T39 M15A . 8 145.09(10) ?
M15C T39 M15A 8 8 0.00(14) ?
M14A T39 M15A . . 52.08(8) ?
M14C T39 M15A 8 . 95.29(8) ?
M14A T39 M15A 8 . 95.29(8) ?
A12 T39 M15A 8 . 145.09(10) ?
A12 T39 M15A . . 50.75(10) ?
M15C T39 M15A 8 . 117.16(11) ?
M15A T39 M15A 8 . 117.16(11) ?
M14A T39 A30 . . 145.11(8) ?
M14C T39 A30 8 . 145.11(8) ?
M14A T39 A30 8 . 145.11(8) ?
A12 T39 A30 8 . 117.68(8) ?
A12 T39 A30 . . 117.68(8) ?
M15C T39 A30 8 . 94.01(7) ?
M15A T39 A30 8 . 94.01(7) ?
M15A T39 A30 . . 94.01(7) ?
M14A T39 A26 . . 144.69(8) ?
M14C T39 A26 8 . 144.69(8) ?
M14A T39 A26 8 . 144.69(8) ?
A12 T39 A26 8 . 95.38(10) ?
A12 T39 A26 . . 95.38(10) ?
M15C T39 A26 8 . 116.74(6) ?
M15A T39 A26 8 . 116.74(6) ?
M15A T39 A26 . . 116.75(6) ?
A30 T39 A26 . . 51.97(13) ?
O15C U39 O15A 8 8 0.00(16) ?
O15C U39 O15A 8 . 116.11(12) ?
O15A U39 O15A 8 . 116.11(12) ?
O15C U39 B12 8 . 146.10(10) ?
O15A U39 B12 8 . 146.10(10) ?
O15A U39 B12 . . 52.61(11) ?
O15C U39 B12 8 8 52.62(11) ?
O15A U39 B12 8 8 52.62(11) ?
O15A U39 B12 . 8 146.11(10) ?
B12 U39 B12 . 8 115.75(15) ?
O15C U39 O14A 8 . 95.92(9) ?
O15A U39 O14A 8 . 95.92(9) ?
O15A U39 O14A . . 52.12(9) ?
B12 U39 O14A . . 50.90(11) ?
B12 U39 O14A 8 . 94.88(10) ?
O15C U39 O14C 8 8 52.11(9) ?
O15A U39 O14C 8 8 52.11(9) ?
O15A U39 O14C . 8 95.91(9) ?
B12 U39 O14C . 8 94.88(10) ?
B12 U39 O14C 8 8 50.91(11) ?
O14A U39 O14C . 8 49.99(15) ?
O15C U39 O14A 8 8 52.11(9) ?
O15A U39 O14A 8 8 52.11(9) ?
O15A U39 O14A . 8 95.91(9) ?
B12 U39 O14A . 8 94.88(10) ?
B12 U39 O14A 8 8 50.91(11) ?
O14A U39 O14A . 8 49.99(15) ?
O14C U39 O14A 8 8 0.00(15) ?
O15C U39 B30 8 . 92.81(8) ?
O15A U39 B30 8 . 92.81(8) ?
O15A U39 B30 . . 92.80(8) ?
B12 U39 B30 . . 117.82(8) ?
B12 U39 B30 8 . 117.82(8) ?
O14A U39 B30 . . 143.94(9) ?
O14C U39 B30 8 . 143.93(9) ?
O14A U39 B30 8 . 143.93(9) ?
O15C U39 O24A 8 . 93.18(8) ?
O15A U39 O24A 8 . 93.18(8) ?
O15A U39 O24A . . 48.74(7) ?
B12 U39 O24A . . 96.17(9) ?
B12 U39 O24A 8 . 145.20(9) ?
O14A U39 O24A . . 94.99(8) ?
O14C U39 O24A 8 . 116.29(8) ?
O14A U39 O24A 8 . 116.29(8) ?
B30 U39 O24A . . 49.54(8) ?
T30 T40 M21A . . 150.27(7) ?
T30 T40 M21C . 14 150.27(7) ?
M21A T40 M21C . 14 50.86(12) ?
T30 T40 M21C . 9 150.27(7) ?
M21A T40 M21C . 9 50.86(12) ?
M21C T40 M21C 14 9 50.86(12) ?
T30 T40 M21A . 14 150.27(7) ?
M21A T40 M21A . 14 50.86(12) ?
M21C T40 M21A 14 14 0.0(2) ?
M21C T40 M21A 9 14 50.86(12) ?
T30 T40 M21A . 9 150.27(7) ?
M21A T40 M21A . 9 50.86(12) ?
M21C T40 M21A 14 9 50.86(12) ?
M21C T40 M21A 9 9 0.0(2) ?
M21A T40 M21A 14 9 50.86(12) ?
T30 T40 T28 . . 108.74(2) ?
M21A T40 T28 . . 59.08(3) ?
M21C T40 T28 14 . 100.99(8) ?
M21C T40 T28 9 . 59.08(3) ?
M21A T40 T28 14 . 100.99(8) ?
M21A T40 T28 9 . 59.08(3) ?
T30 T40 T28 . 9 108.75(2) ?
M21A T40 T28 . 9 100.98(8) ?
M21C T40 T28 14 9 59.08(3) ?
M21C T40 T28 9 9 59.08(3) ?
M21A T40 T28 14 9 59.08(3) ?
M21A T40 T28 9 9 59.08(3) ?
T28 T40 T28 . 9 110.19(2) ?
T30 T40 T28 . 8 108.75(2) ?
M21A T40 T28 . 8 59.08(3) ?
M21C T40 T28 14 8 59.08(3) ?
M21C T40 T28 9 8 100.98(8) ?
M21A T40 T28 14 8 59.08(3) ?
M21A T40 T28 9 8 100.98(8) ?
T28 T40 T28 . 8 110.19(2) ?
T28 T40 T28 9 8 110.19(2) ?
T30 T40 M12A . . 98.96(8) ?
M21A T40 M12A . . 51.31(11) ?
M21C T40 M12A 14 . 96.29(8) ?
M21C T40 M12A 9 . 96.29(8) ?
M21A T40 M12A 14 . 96.29(8) ?
M21A T40 M12A 9 . 96.29(8) ?
T28 T40 M12A . . 58.82(2) ?
T28 T40 M12A 9 . 152.29(8) ?
T28 T40 M12A 8 . 58.82(2) ?
U28 U40 U28 . 9 110.15(2) ?
U28 U40 U28 . 8 110.15(2) ?
U28 U40 U28 9 8 110.15(2) ?
U28 U40 O21C . 14 101.81(9) ?
U28 U40 O21C 9 14 58.80(3) ?
U28 U40 O21C 8 14 58.80(3) ?
U28 U40 O21C . 9 58.80(3) ?
U28 U40 O21C 9 9 58.80(3) ?
U28 U40 O21C 8 9 101.82(9) ?
O21C U40 O21C 14 9 52.31(14) ?
U28 U40 O21A . 14 101.81(9) ?
U28 U40 O21A 9 14 58.80(3) ?
U28 U40 O21A 8 14 58.80(3) ?
O21C U40 O21A 14 14 0.0(2) ?
O21C U40 O21A 9 14 52.31(14) ?
U28 U40 O21A . 9 58.80(3) ?
U28 U40 O21A 9 9 58.80(3) ?
U28 U40 O21A 8 9 101.82(9) ?
O21C U40 O21A 14 9 52.31(14) ?
O21C U40 O21A 9 9 0.0(2) ?
O21A U40 O21A 14 9 52.31(14) ?
U28 U40 O21A . . 58.80(3) ?
U28 U40 O21A 9 . 101.82(9) ?
U28 U40 O21A 8 . 58.80(3) ?
O21C U40 O21A 14 . 52.31(14) ?
O21C U40 O21A 9 . 52.31(14) ?
O21A U40 O21A 14 . 52.31(14) ?
O21A U40 O21A 9 . 52.31(14) ?
U28 U40 U30 . . 108.78(2) ?
U28 U40 U30 9 . 108.78(2) ?
U28 U40 U30 8 . 108.78(2) ?
O21C U40 U30 14 . 149.40(8) ?
O21C U40 U30 9 . 149.40(8) ?
O21A U40 U30 14 . 149.40(8) ?
O21A U40 U30 9 . 149.40(8) ?
O21A U40 U30 . . 149.41(8) ?
U28 U40 O12A . . 58.59(2) ?
U28 U40 O12A 9 . 151.44(8) ?
U28 U40 O12A 8 . 58.59(2) ?
O21C U40 O12A 14 . 96.00(8) ?
O21C U40 O12A 9 . 96.00(8) ?
O21A U40 O12A 14 . 96.00(8) ?
O21A U40 O12A 9 . 96.00(8) ?
O21A U40 O12A . . 49.63(11) ?
U30 U40 O12A . . 99.78(7) ?
A18 T41 A19 . . 106.51(7) ?
A18 T41 A61 . . 84.16(13) ?
A19 T41 A61 . . 81.98(14) ?
A18 T41 M23A . . 58.32(7) ?
A19 T41 M23A . . 99.72(7) ?
A61 T41 M23A . . 141.56(13) ?
A18 T41 T77C . . 60.47(8) ?
A19 T41 T77C . . 60.66(8) ?
A61 T41 T77C . . 43.62(12) ?
M23A T41 T77C . . 103.87(8) ?
A18 T41 M22A . . 100.14(8) ?
A19 T41 M22A . . 58.47(9) ?
A61 T41 M22A . . 139.94(14) ?
M23A T41 M22A . . 51.52(9) ?
T77C T41 M22A . . 104.38(8) ?
A18 T41 A36 . . 152.39(8) ?
A19 T41 A36 . . 100.83(8) ?
A61 T41 A36 . . 96.01(13) ?
M23A T41 A36 . . 120.88(8) ?
T77C T41 A36 . . 134.40(9) ?
M22A T41 A36 . . 97.33(9) ?
A18 T41 A37 . . 100.42(8) ?
A19 T41 A37 . . 152.77(8) ?
A61 T41 A37 . . 96.99(13) ?
M23A T41 A37 . . 97.75(8) ?
T77C T41 A37 . . 133.92(8) ?
M22A T41 A37 . . 120.81(9) ?
A36 T41 A37 . . 52.06(9) ?
A18 T41 M25A . . 58.94(8) ?
A19 T41 M25A . . 150.73(8) ?
A61 T41 M25A . . 118.24(15) ?
M23A T41 M25A . . 51.12(8) ?
T77C T41 M25A . . 118.16(8) ?
M22A T41 M25A . . 97.04(9) ?
A36 T41 M25A . . 97.88(9) ?
A37 T41 M25A . . 51.61(9) ?
B19 U41 B18 . . 99.04(8) ?
B19 U41 B61 . . 73.67(15) ?
B18 U41 B61 . . 76.11(14) ?
B19 U41 O26A . . 64.86(9) ?
B18 U41 O26A . . 153.02(10) ?
B61 U41 O26A . . 116.20(16) ?
B19 U41 O22A . . 66.11(9) ?
B18 U41 O22A . . 103.97(8) ?
B61 U41 O22A . . 139.35(15) ?
O26A U41 O22A . . 50.49(10) ?
B19 U41 B36 . . 103.22(8) ?
B18 U41 B36 . . 153.81(8) ?
B61 U41 B36 . . 97.03(13) ?
O26A U41 B36 . . 52.41(10) ?
O22A U41 B36 . . 97.58(9) ?
B19 U41 O23A . . 105.22(8) ?
B18 U41 O23A . . 65.71(7) ?
B61 U41 O23A . . 141.26(13) ?
O26A U41 O23A . . 96.49(9) ?
O22A U41 O23A . . 51.44(9) ?
B36 U41 O23A . . 120.12(9) ?
B19 U41 O25A . . 153.74(8) ?
B18 U41 O25A . . 64.39(8) ?
B61 U41 O25A . . 117.98(16) ?
O26A U41 O25A . . 120.78(9) ?
O22A U41 O25A . . 96.92(9) ?
B36 U41 O25A . . 98.67(9) ?
O23A U41 O25A . . 50.26(8) ?
A62 T42 A17 . . 79.92(10) ?
A62 T42 A17 . 21 79.92(10) ?
A17 T42 A17 . 21 104.05(13) ?
A62 T42 A35 . . 95.35(14) ?
A17 T42 A35 . . 101.93(11) ?
A17 T42 A35 21 . 152.28(11) ?
A62 T42 A35 . 26 95.35(14) ?
A17 T42 A35 . 26 152.28(11) ?
A17 T42 A35 21 26 101.93(11) ?
A35 T42 A35 . 26 50.98(18) ?
A62 T42 A70 . . 116.31(9) ?
A17 T42 A70 . . 60.59(11) ?
A17 T42 A70 21 . 152.32(12) ?
A35 T42 A70 . . 53.18(13) ?
A35 T42 A70 26 . 98.76(14) ?
A62 T42 A70 . 9 116.31(9) ?
A17 T42 A70 . 9 152.32(12) ?
A17 T42 A70 21 9 60.59(11) ?
A35 T42 A70 . 9 98.76(14) ?
A35 T42 A70 26 9 53.18(13) ?
A70 T42 A70 . 9 121.66(17) ?
A62 T42 M21C . 9 140.52(12) ?
A17 T42 M21C . 9 101.72(9) ?
A17 T42 M21C 21 9 61.24(9) ?
A35 T42 M21C . 9 122.14(10) ?
A35 T42 M21C 26 9 99.11(9) ?
A70 T42 M21C . 9 97.54(11) ?
A70 T42 M21C 9 9 51.19(11) ?
A62 T42 M21A . 9 140.52(12) ?
A17 T42 M21A . 9 101.72(9) ?
A17 T42 M21A 21 9 61.24(9) ?
A35 T42 M21A . 9 122.14(10) ?
A35 T42 M21A 26 9 99.11(9) ?
A70 T42 M21A . 9 97.54(11) ?
A70 T42 M21A 9 9 51.19(11) ?
M21C T42 M21A 9 9 0.00(15) ?
A62 T42 M21A . . 140.52(12) ?
A17 T42 M21A . . 61.24(9) ?
A17 T42 M21A 21 . 101.72(9) ?
A35 T42 M21A . . 99.11(9) ?
A35 T42 M21A 26 . 122.14(10) ?
A70 T42 M21A . . 51.19(11) ?
A70 T42 M21A 9 . 97.54(11) ?
M21C T42 M21A 9 . 51.45(14) ?
M21A T42 M21A 9 . 51.45(14) ?
A62 T42 T55 . . 153.78(14) ?
A17 T42 T55 . . 114.69(6) ?
A17 T42 T55 21 . 114.69(6) ?
A35 T42 T55 . . 61.29(7) ?
A35 T42 T55 26 . 61.29(7) ?
A70 T42 T55 . . 60.84(9) ?
A70 T42 T55 9 . 60.85(9) ?
M21C T42 T55 9 . 60.85(7) ?
M21A T42 T55 9 . 60.85(7) ?
M21A T42 T55 . . 60.85(7) ?
B62 U42 B17 . . 75.78(10) ?
B62 U42 B17 . 21 75.79(10) ?
B17 U42 B17 . 21 99.64(13) ?
B62 U42 B35 . 2 95.99(13) ?
B17 U42 B35 . 2 153.15(11) ?
B17 U42 B35 21 2 103.03(11) ?
B62 U42 B35 . . 95.99(13) ?
B17 U42 B35 . . 103.02(11) ?
B17 U42 B35 21 . 153.16(11) ?
B35 U42 B35 2 . 51.75(18) ?
B62 U42 O27A . . 116.41(6) ?
B17 U42 O27A . . 63.18(9) ?
B17 U42 O27A 21 . 152.67(10) ?
B35 U42 O27A 2 . 99.93(12) ?
B35 U42 O27A . . 53.64(10) ?
B62 U42 O27C . 9 116.41(6) ?
B17 U42 O27C . 9 152.67(10) ?
B17 U42 O27C 21 9 63.18(9) ?
B35 U42 O27C 2 9 53.65(10) ?
B35 U42 O27C . 9 99.93(12) ?
O27A U42 O27C . 9 122.50(12) ?
B62 U42 O27A . 9 116.41(6) ?
B17 U42 O27A . 9 152.67(10) ?
B17 U42 O27A 21 9 63.18(9) ?
B35 U42 O27A 2 9 53.65(10) ?
B35 U42 O27A . 9 99.93(12) ?
O27A U42 O27A . 9 122.50(12) ?
O27C U42 O27A 9 9 0.00(12) ?
B62 U42 O21A . . 138.56(12) ?
B17 U42 O21A . . 63.37(10) ?
B17 U42 O21A 21 . 103.45(10) ?
B35 U42 O21A 2 . 123.61(11) ?
B35 U42 O21A . . 99.48(10) ?
O27A U42 O21A . . 50.63(10) ?
O27C U42 O21A 9 . 98.45(10) ?
O27A U42 O21A 9 . 98.45(10) ?
B62 U42 O21C . 9 138.56(12) ?
B17 U42 O21C . 9 103.45(10) ?
B17 U42 O21C 21 9 63.36(10) ?
B35 U42 O21C 2 9 99.48(10) ?
B35 U42 O21C . 9 123.61(11) ?
O27A U42 O21C . 9 98.45(10) ?
O27C U42 O21C 9 9 50.63(10) ?
O27A U42 O21C 9 9 50.63(10) ?
O21A U42 O21C . 9 52.92(17) ?
A39 T43 A34 . . 71.67(11) ?
A39 T43 A33 . . 72.10(10) ?
A34 T43 A33 . . 142.28(10) ?
A39 T43 A31 . . 85.91(12) ?
A34 T43 A31 . . 94.11(10) ?
A33 T43 A31 . . 93.48(11) ?
A39 T43 A14 . . 145.71(12) ?
A34 T43 A14 . . 101.81(9) ?
A33 T43 A14 . . 102.08(9) ?
A31 T43 A14 . . 128.37(11) ?
A39 T43 A63 . . 55.02(13) ?
A34 T43 A63 . . 75.82(17) ?
A33 T43 A63 . . 75.13(16) ?
A31 T43 A63 . . 140.93(13) ?
A14 T43 A63 . . 90.70(12) ?
A39 T43 M6A . . 132.34(10) ?
A34 T43 M6A . . 154.13(8) ?
A33 T43 M6A . . 60.24(8) ?
A31 T43 M6A . . 96.91(9) ?
A14 T43 M6A . . 53.43(9) ?
A63 T43 M6A . . 108.48(15) ?
A39 T43 A73 . . 131.72(12) ?
A34 T43 A73 . . 60.05(10) ?
A33 T43 A73 . . 154.18(9) ?
A31 T43 A73 . . 97.68(12) ?
A14 T43 A73 . . 53.12(10) ?
A63 T43 A73 . . 108.69(14) ?
M6A T43 A73 . . 95.21(9) ?
A39 T43 T20 . . 149.59(9) ?
A34 T43 T20 . . 108.14(8) ?
A33 T43 T20 . . 108.34(6) ?
A31 T43 T20 . . 63.68(9) ?
A14 T43 T20 . . 64.70(7) ?
A63 T43 T20 . . 155.39(10) ?
M6A T43 T20 . . 57.44(6) ?
A73 T43 T20 . . 57.58(7) ?
A39 T43 M17A . . 103.87(12) ?
A34 T43 M17A . . 144.88(8) ?
A33 T43 M17A . . 56.21(8) ?
A31 T43 M17A . . 50.87(9) ?
A14 T43 M17A . . 99.76(8) ?
A63 T43 M17A . . 131.33(15) ?
M6A T43 M17A . . 49.84(7) ?
A73 T43 M17A . . 115.55(8) ?
T20 T43 M17A . . 58.00(5) ?
B39 U43 B33 . . 68.23(10) ?
B39 U43 B34 . . 68.98(11) ?
B33 U43 B34 . . 134.82(10) ?
B39 U43 B31 . . 86.98(12) ?
B33 U43 B31 . . 96.15(11) ?
B34 U43 B31 . . 95.44(10) ?
B39 U43 B14 . . 144.66(11) ?
B33 U43 B14 . . 102.95(9) ?
B34 U43 B14 . . 103.40(9) ?
B31 U43 B14 . . 128.36(11) ?
B39 U43 B63 . . 54.34(13) ?
B33 U43 B63 . . 73.51(16) ?
B34 U43 B63 . . 70.31(17) ?
B31 U43 B63 . . 141.25(13) ?
B14 U43 B63 . . 90.36(12) ?
B39 U43 O7A . . 132.15(11) ?
B33 U43 O7A . . 156.41(9) ?
B34 U43 O7A . . 63.18(9) ?
B31 U43 O7A . . 96.70(12) ?
B14 U43 O7A . . 53.80(9) ?
B63 U43 O7A . . 107.27(14) ?
B39 U43 O6A . . 130.88(10) ?
B33 U43 O6A . . 62.65(9) ?
B34 U43 O6A . . 156.54(9) ?
B31 U43 O6A . . 97.82(9) ?
B14 U43 O6A . . 53.36(9) ?
B63 U43 O6A . . 109.13(15) ?
O7A U43 O6A . . 96.00(9) ?
B39 U43 O20A . . 104.34(8) ?
B33 U43 O20A . . 146.55(8) ?
B34 U43 O20A . . 59.90(9) ?
B31 U43 O20A . . 50.40(11) ?
B14 U43 O20A . . 100.29(8) ?
B63 U43 O20A . . 130.20(16) ?
O7A U43 O20A . . 50.09(7) ?
O6A U43 O20A . . 116.20(8) ?
A27 T44 A27 . 65_455 117.26(6) ?
A27 T44 A27 . 8 117.26(5) ?
A27 T44 A27 65_455 8 117.26(6) ?
A27 T44 M28A . . 51.05(9) ?
A27 T44 M28A 65_455 . 144.84(8) ?
A27 T44 M28A 8 . 94.47(7) ?
A27 T44 M28C . 45_545 144.84(8) ?
A27 T44 M28C 65_455 45_545 51.06(9) ?
A27 T44 M28C 8 45_545 94.47(7) ?
M28A T44 M28C . 45_545 115.74(10) ?
A27 T44 M28C . 65_455 94.46(7) ?
A27 T44 M28C 65_455 65_455 51.05(9) ?
A27 T44 M28C 8 65_455 144.84(8) ?
M28A T44 M28C . 65_455 94.35(7) ?
M28C T44 M28C 45_545 65_455 51.34(9) ?
A27 T44 M28C . 33_545 144.84(8) ?
A27 T44 M28C 65_455 33_545 94.47(7) ?
A27 T44 M28C 8 33_545 51.06(9) ?
M28A T44 M28C . 33_545 94.36(7) ?
M28C T44 M28C 45_545 33_545 48.87(9) ?
M28C T44 M28C 65_455 33_545 94.36(7) ?
A27 T44 M28C . 8 94.46(7) ?
A27 T44 M28C 65_455 8 144.84(8) ?
A27 T44 M28C 8 8 51.05(9) ?
M28A T44 M28C . 8 48.88(9) ?
M28C T44 M28C 45_545 8 94.36(7) ?
M28C T44 M28C 65_455 8 115.74(10) ?
M28C T44 M28C 33_545 8 51.34(9) ?
A27 T44 M28A . 45_545 144.84(8) ?
A27 T44 M28A 65_455 45_545 51.06(9) ?
A27 T44 M28A 8 45_545 94.47(7) ?
M28A T44 M28A . 45_545 115.74(10) ?
M28C T44 M28A 45_545 45_545 0.00(9) ?
M28C T44 M28A 65_455 45_545 51.34(9) ?
M28C T44 M28A 33_545 45_545 48.87(9) ?
M28C T44 M28A 8 45_545 94.36(7) ?
A27 T44 M28A . 65_455 94.46(7) ?
A27 T44 M28A 65_455 65_455 51.05(9) ?
A27 T44 M28A 8 65_455 144.84(8) ?
M28A T44 M28A . 65_455 94.35(7) ?
M28C T44 M28A 45_545 65_455 51.34(9) ?
M28C T44 M28A 65_455 65_455 0.00(9) ?
M28C T44 M28A 33_545 65_455 94.36(7) ?
M28C T44 M28A 8 65_455 115.74(10) ?
M28A T44 M28A 45_545 65_455 51.34(9) ?
A27 T44 M28A . 33_545 144.84(8) ?
A27 T44 M28A 65_455 33_545 94.47(7) ?
A27 T44 M28A 8 33_545 51.06(9) ?
M28A T44 M28A . 33_545 94.36(7) ?
M28C T44 M28A 45_545 33_545 48.87(9) ?
M28C T44 M28A 65_455 33_545 94.36(7) ?
M28C T44 M28A 33_545 33_545 0.00(12) ?
M28C T44 M28A 8 33_545 51.34(9) ?
M28A T44 M28A 45_545 33_545 48.87(9) ?
M28A T44 M28A 65_455 33_545 94.36(7) ?
O14C U44 O14C 65_554 8 50.75(12) ?
O14C U44 O14A 65_554 65_554 0.00(19) ?
O14C U44 O14A 8 65_554 50.75(12) ?
O14C U44 O14A 65_554 8 50.75(12) ?
O14C U44 O14A 8 8 0.00(19) ?
O14A U44 O14A 65_554 8 50.75(12) ?
O14C U44 O14A 65_554 . 50.75(12) ?
O14C U44 O14A 8 . 50.75(12) ?
O14A U44 O14A 65_554 . 50.75(12) ?
O14A U44 O14A 8 . 50.75(12) ?
O14C U44 B27 65_554 . 95.05(10) ?
O14C U44 B27 8 . 95.05(10) ?
O14A U44 B27 65_554 . 95.05(10) ?
O14A U44 B27 8 . 95.05(10) ?
O14A U44 B27 . . 50.04(12) ?
O14C U44 B27 65_554 65_554 50.03(12) ?
O14C U44 B27 8 65_554 95.04(10) ?
O14A U44 B27 65_554 65_554 50.03(12) ?
O14A U44 B27 8 65_554 95.04(10) ?
O14A U44 B27 . 65_554 95.04(10) ?
B27 U44 B27 . 65_554 116.87(6) ?
O14C U44 B27 65_554 8 95.04(10) ?
O14C U44 B27 8 8 50.03(12) ?
O14A U44 B27 65_554 8 95.04(10) ?
O14A U44 B27 8 8 50.03(12) ?
O14A U44 B27 . 8 95.04(10) ?
B27 U44 B27 . 8 116.87(6) ?
B27 U44 B27 65_554 8 116.87(6) ?
O14C U44 O28C 65_554 45_554 95.18(8) ?
O14C U44 O28C 8 45_554 116.77(5) ?
O14A U44 O28C 65_554 45_554 95.18(8) ?
O14A U44 O28C 8 45_554 116.77(5) ?
O14A U44 O28C . 45_554 145.19(7) ?
B27 U44 O28C . 45_554 145.43(8) ?
B27 U44 O28C 65_554 45_554 50.98(9) ?
B27 U44 O28C 8 45_554 94.96(7) ?
O14C U44 O28C 65_554 65_554 95.18(8) ?
O14C U44 O28C 8 65_554 145.19(7) ?
O14A U44 O28C 65_554 65_554 95.18(8) ?
O14A U44 O28C 8 65_554 145.19(7) ?
O14A U44 O28C . 65_554 116.77(5) ?
B27 U44 O28C . 65_554 94.96(7) ?
B27 U44 O28C 65_554 65_554 50.98(9) ?
B27 U44 O28C 8 65_554 145.44(8) ?
O28C U44 O28C 45_554 65_554 51.25(9) ?
O14C U44 O28C 65_554 62_554 116.77(5) ?
O14C U44 O28C 8 62_554 145.19(7) ?
O14A U44 O28C 65_554 62_554 116.77(5) ?
O14A U44 O28C 8 62_554 145.19(7) ?
O14A U44 O28C . 62_554 95.18(8) ?
B27 U44 O28C . 62_554 50.98(9) ?
B27 U44 O28C 65_554 62_554 94.96(7) ?
B27 U44 O28C 8 62_554 145.44(8) ?
O28C U44 O28C 45_554 62_554 95.20(6) ?
O28C U44 O28C 65_554 62_554 49.70(9) ?
M29A T45 A27 . . 146.88(11) ?
M29A T45 O37C . 36 114.21(7) ?
A27 T45 O37C . 36 51.43(10) ?
M29A T45 O37A . 36 114.21(7) ?
A27 T45 O37A . 36 51.43(10) ?
O37C T45 O37A 36 36 0.00(5) ?
M29A T45 M15A . . 147.47(7) ?
A27 T45 M15A . . 52.36(11) ?
O37C T45 M15A 36 . 97.32(7) ?
O37A T45 M15A 36 . 97.32(7) ?
M29A T45 O36C . 36 90.52(8) ?
A27 T45 O36C . 36 95.39(10) ?
O37C T45 O36C 36 36 49.47(9) ?
O37A T45 O36C 36 36 49.47(9) ?
M15A T45 O36C . 36 117.35(8) ?
M29A T45 O36A . 36 90.52(8) ?
A27 T45 O36A . 36 95.39(10) ?
O37C T45 O36A 36 36 49.47(9) ?
O37A T45 O36A 36 36 49.47(9) ?
M15A T45 O36A . 36 117.35(8) ?
O36C T45 O36A 36 36 0.00(16) ?
M29A T45 M28A . . 96.08(7) ?
A27 T45 M28A . . 50.96(10) ?
O37C T45 M28A 36 . 51.82(8) ?
O37A T45 M28A 36 . 51.82(8) ?
M15A T45 M28A . . 97.42(7) ?
O36C T45 M28A 36 . 95.48(8) ?
O36A T45 M28A 36 . 95.48(8) ?
M29A T45 O35C . 36 44.99(7) ?
A27 T45 O35C . 36 145.08(10) ?
O37C T45 O35C 36 36 94.16(7) ?
O37A T45 O35C 36 36 94.16(7) ?
M15A T45 O35C . 36 144.47(6) ?
O36C T45 O35C 36 36 50.78(8) ?
O36A T45 O35C 36 36 50.78(8) ?
M28A T45 O35C . 36 115.89(6) ?
O28A U45 O15A . . 97.66(8) ?
O28A U45 M37C . 84_545 51.24(8) ?
O15A U45 M37C . 84_545 97.49(8) ?
O28A U45 M37A . 84_545 51.24(8) ?
O15A U45 M37A . 84_545 97.49(8) ?
M37C U45 M37A 84_545 84_545 0.00(13) ?
O28A U45 B27 . . 51.59(10) ?
O15A U45 B27 . . 52.22(11) ?
M37C U45 B27 84_545 . 51.16(10) ?
M37A U45 B27 84_545 . 51.16(10) ?
O28A U45 B40 . . 94.45(9) ?
O15A U45 B40 . . 94.00(11) ?
M37C U45 B40 84_545 . 144.90(10) ?
M37A U45 B40 84_545 . 144.90(10) ?
B27 U45 B40 . . 116.83(12) ?
O28A U45 M36C . 84_545 95.45(7) ?
O15A U45 M36C . 84_545 118.89(8) ?
M37C U45 M36C 84_545 84_545 50.65(8) ?
M37A U45 M36C 84_545 84_545 50.65(8) ?
B27 U45 M36C . 84_545 96.32(10) ?
B40 U45 M36C . 84_545 143.85(10) ?
O28A U45 M36A . 84_545 95.45(7) ?
O15A U45 M36A . 84_545 118.89(8) ?
M37C U45 M36A 84_545 84_545 50.65(8) ?
M37A U45 M36A 84_545 84_545 50.65(8) ?
B27 U45 M36A . 84_545 96.32(10) ?
B40 U45 M36A . 84_545 143.85(10) ?
M36C U45 M36A 84_545 84_545 0.00(15) ?
O28A U45 O29A . . 93.63(8) ?
O15A U45 O29A . . 144.43(8) ?
M37C U45 O29A 84_545 . 115.63(8) ?
M37A U45 O29A 84_545 . 115.63(8) ?
B27 U45 O29A . . 144.57(11) ?
B40 U45 O29A . . 51.41(11) ?
M36C U45 O29A 84_545 . 93.27(8) ?
M36A U45 O29A 84_545 . 93.27(8) ?
T35 T46 A36 . . 114.84(7) ?
T35 T46 A41 . . 114.66(9) ?
A36 T46 A41 . . 54.98(12) ?
T35 T46 A38 . . 116.32(8) ?
A36 T46 A38 . . 128.83(10) ?
A41 T46 A38 . . 101.24(12) ?
T35 T46 T60 . . 177.28(2) ?
A36 T46 T60 . . 63.11(7) ?
A41 T46 T60 . . 62.80(8) ?
A38 T46 T60 . . 65.72(8) ?
T35 T46 A29 . . 115.58(7) ?
A36 T46 A29 . . 100.63(9) ?
A41 T46 A29 . . 129.70(11) ?
A38 T46 A29 . . 57.39(12) ?
T60 T46 A29 . . 66.92(7) ?
T35 T46 M30A . . 114.38(6) ?
A36 T46 M30A . . 105.58(10) ?
A41 T46 M30A . . 55.20(11) ?
A38 T46 M30A . . 50.75(12) ?
T60 T46 M30A . . 65.27(6) ?
A29 T46 M30A . . 104.27(9) ?
T35 T46 A28 . . 114.60(6) ?
A36 T46 A28 . . 52.91(9) ?
A41 T46 A28 . . 103.73(11) ?
A38 T46 A28 . . 104.58(12) ?
T60 T46 A28 . . 65.87(6) ?
A29 T46 A28 . . 51.93(9) ?
M30A T46 A28 . . 131.01(9) ?
T35 T46 T34 . . 65.976(16) ?
A36 T46 T34 . . 152.23(7) ?
A41 T46 T34 . . 152.23(9) ?
A38 T46 T34 . . 58.91(7) ?
T60 T46 T34 . . 116.70(2) ?
A29 T46 T34 . . 58.94(6) ?
M30A T46 T34 . . 98.19(7) ?
A28 T46 T34 . . 100.35(6) ?
T35 T46 T58 . . 66.250(17) ?
A36 T46 T58 . . 100.05(7) ?
A41 T46 T58 . . 56.11(9) ?
A38 T46 T58 . . 99.06(10) ?
T60 T46 T58 . . 111.98(2) ?
A29 T46 T58 . . 155.51(7) ?
M30A T46 T58 . . 57.24(6) ?
A28 T46 T58 . . 151.86(7) ?
T34 T46 T58 . . 104.857(17) ?
T35 T46 T32 . . 66.074(16) ?
A36 T46 T32 . . 55.93(7) ?
A41 T46 T32 . . 99.21(9) ?
A38 T46 T32 . . 155.33(10) ?
T60 T46 T32 . . 112.918(19) ?
A29 T46 T32 . . 98.65(7) ?
M30A T46 T32 . . 153.21(7) ?
A28 T46 T32 . . 56.80(6) ?
T34 T46 T32 . . 105.490(17) ?
T58 T46 T32 . . 103.749(19) ?
U35 U46 B29 . . 116.35(7) ?
U35 U46 B41 . . 114.79(9) ?
B29 U46 B41 . . 128.74(11) ?
U35 U46 B36 . . 115.40(7) ?
B29 U46 B36 . . 100.04(9) ?
B41 U46 B36 . . 53.46(12) ?
U35 U46 B38 . . 116.86(8) ?
B29 U46 B38 . . 57.23(12) ?
B41 U46 B38 . . 101.65(12) ?
B36 U46 B38 . . 127.71(10) ?
U35 U46 O30A . . 115.94(7) ?
B29 U46 O30A . . 103.49(10) ?
B41 U46 O30A . . 55.17(12) ?
B36 U46 O30A . . 103.48(10) ?
B38 U46 O30A . . 50.84(12) ?
U35 U46 U60 . . 177.59(2) ?
B29 U46 U60 . . 65.95(7) ?
B41 U46 U60 . . 62.88(8) ?
B36 U46 U60 . . 62.91(7) ?
B38 U46 U60 . . 64.81(8) ?
O30A U46 U60 . . 63.51(7) ?
U35 U46 B28 . . 113.01(6) ?
B29 U46 B28 . . 51.40(9) ?
B41 U46 B28 . . 104.27(11) ?
B36 U46 B28 . . 54.19(9) ?
B38 U46 B28 . . 104.75(12) ?
O30A U46 B28 . . 131.04(9) ?
U60 U46 B28 . . 67.63(6) ?
U35 U46 U34 . . 65.936(16) ?
B29 U46 U34 . . 59.72(6) ?
B41 U46 U34 . . 153.23(9) ?
B36 U46 U34 . . 152.69(7) ?
B38 U46 U34 . . 59.39(8) ?
O30A U46 U34 . . 99.36(8) ?
U60 U46 U34 . . 116.39(2) ?
B28 U46 U34 . . 99.20(6) ?
U35 U46 U58 . . 66.497(18) ?
B29 U46 U58 . . 155.93(7) ?
B41 U46 U58 . . 56.41(9) ?
B36 U46 U58 . . 99.54(7) ?
B38 U46 U58 . . 99.41(10) ?
O30A U46 U58 . . 58.11(7) ?
U60 U46 U58 . . 111.78(2) ?
B28 U46 U58 . . 152.02(6) ?
U34 U46 U58 . . 105.190(17) ?
U35 U46 U32 . . 66.394(16) ?
B29 U46 U32 . . 98.62(7) ?
B41 U46 U32 . . 98.20(9) ?
B36 U46 U32 . . 56.34(7) ?
B38 U46 U32 . . 155.26(10) ?
O30A U46 U32 . . 152.63(8) ?
U60 U46 U32 . . 112.907(19) ?
B28 U46 U32 . . 55.58(6) ?
U34 U46 U32 . . 105.666(17) ?
U58 U46 U32 . . 103.837(19) ?
T36 T47 A37 . 78 114.61(7) ?
T36 T47 A37 . . 114.61(7) ?
A37 T47 A37 78 . 56.49(13) ?
T36 T47 A29 . . 114.99(7) ?
A37 T47 A29 78 . 130.39(9) ?
A37 T47 A29 . . 100.68(9) ?
T36 T47 A29 . 78 115.00(7) ?
A37 T47 A29 78 78 100.67(9) ?
A37 T47 A29 . 78 130.38(9) ?
A29 T47 A29 . 78 58.52(14) ?
T36 T47 T60 . . 177.42(3) ?
A37 T47 T60 78 . 63.20(6) ?
A37 T47 T60 . . 63.19(6) ?
A29 T47 T60 . . 67.19(7) ?
A29 T47 T60 78 . 67.19(7) ?
T36 T47 A28 . 78 114.30(6) ?
A37 T47 A28 78 78 52.72(9) ?
A37 T47 A28 . 78 104.89(9) ?
A29 T47 A28 . 78 105.94(9) ?
A29 T47 A28 78 78 51.94(9) ?
T60 T47 A28 . 78 65.72(6) ?
T36 T47 A28 . . 114.30(6) ?
A37 T47 A28 78 . 104.89(9) ?
A37 T47 A28 . . 52.73(9) ?
A29 T47 A28 . . 51.94(9) ?
A29 T47 A28 78 . 105.94(9) ?
T60 T47 A28 . . 65.72(6) ?
A28 T47 A28 78 . 131.41(12) ?
T36 T47 U67 . 36 65.98(2) ?
A37 T47 U67 78 36 151.47(6) ?
A37 T47 U67 . 36 151.47(6) ?
A29 T47 U67 . 36 58.32(7) ?
A29 T47 U67 78 36 58.33(7) ?
T60 T47 U67 . 36 116.61(3) ?
A28 T47 U67 78 36 99.85(6) ?
A28 T47 U67 . 36 99.85(6) ?
T36 T47 T49 . . 63.36(2) ?
A37 T47 T49 78 . 59.53(6) ?
A37 T47 T49 . . 59.53(6) ?
A29 T47 T49 . . 150.65(7) ?
A29 T47 T49 78 . 150.65(7) ?
T60 T47 T49 . . 114.06(3) ?
A28 T47 T49 78 . 100.43(6) ?
A28 T47 T49 . . 100.43(6) ?
U67 T47 T49 36 . 129.33(3) ?
T36 T47 T31 . . 66.436(15) ?
A37 T47 T31 78 . 100.52(7) ?
A37 T47 T31 . . 55.48(6) ?
A29 T47 T31 . . 97.72(7) ?
A29 T47 T31 78 . 155.29(7) ?
T60 T47 T31 . . 112.245(17) ?
A28 T47 T31 78 . 152.17(7) ?
A28 T47 T31 . . 56.02(6) ?
U67 T47 T31 36 . 105.016(17) ?
T49 T47 T31 . . 53.695(12) ?
T36 T47 T31 . 78 66.435(15) ?
A37 T47 T31 78 78 55.48(6) ?
A37 T47 T31 . 78 100.53(7) ?
A29 T47 T31 . 78 155.28(7) ?
A29 T47 T31 78 78 97.72(7) ?
T60 T47 T31 . 78 112.247(17) ?
A28 T47 T31 78 78 56.02(6) ?
A28 T47 T31 . 78 152.18(7) ?
U67 T47 T31 36 78 105.012(17) ?
T49 T47 T31 . 78 53.698(12) ?
T31 T47 T31 . 78 104.70(2) ?
U36 U47 B37 . 6 115.32(7) ?
U36 U47 B37 . . 115.32(7) ?
B37 U47 B37 6 . 52.85(13) ?
U36 U47 B29 . 6 116.87(7) ?
B37 U47 B29 6 6 99.96(9) ?
B37 U47 B29 . 6 127.67(10) ?
U36 U47 B29 . . 116.86(7) ?
B37 U47 B29 6 . 127.68(9) ?
B37 U47 B29 . . 99.97(9) ?
B29 U47 B29 6 . 58.97(14) ?
U36 U47 U60 . . 177.11(3) ?
B37 U47 U60 6 . 62.17(6) ?
B37 U47 U60 . . 62.17(6) ?
B29 U47 U60 6 . 65.56(7) ?
B29 U47 U60 . . 65.56(7) ?
U36 U47 B28 . . 112.63(6) ?
B37 U47 B28 6 . 104.16(9) ?
B37 U47 B28 . . 54.76(9) ?
B29 U47 B28 6 . 106.38(9) ?
B29 U47 B28 . . 51.20(9) ?
U60 U47 B28 . . 67.39(6) ?
U36 U47 B28 . 6 112.63(6) ?
B37 U47 B28 6 6 54.76(9) ?
B37 U47 B28 . 6 104.15(9) ?
B29 U47 B28 6 6 51.20(9) ?
B29 U47 B28 . 6 106.38(9) ?
U60 U47 B28 . 6 67.39(6) ?
B28 U47 B28 . 6 134.73(12) ?
U36 U47 T67 . 84_545 66.21(2) ?
B37 U47 T67 6 84_545 153.18(6) ?
B37 U47 T67 . 84_545 153.19(6) ?
B29 U47 T67 6 84_545 60.10(7) ?
B29 U47 T67 . 84_545 60.10(7) ?
U60 U47 T67 . 84_545 116.68(3) ?
B28 U47 T67 . 84_545 99.04(6) ?
B28 U47 T67 6 84_545 99.04(6) ?
U36 U47 U49 . . 63.57(2) ?
B37 U47 U49 6 . 59.05(6) ?
B37 U47 U49 . . 59.05(6) ?
B29 U47 U49 6 . 150.15(7) ?
B29 U47 U49 . . 150.16(7) ?
U60 U47 U49 . . 113.54(3) ?
B28 U47 U49 . . 99.75(6) ?
B28 U47 U49 6 . 99.75(6) ?
T67 U47 U49 84_545 . 129.78(3) ?
U36 U47 U31 . . 66.393(15) ?
B37 U47 U31 6 . 99.26(7) ?
B37 U47 U31 . . 57.05(6) ?
B29 U47 U31 6 . 156.03(7) ?
B29 U47 U31 . . 97.71(7) ?
U60 U47 U31 . . 112.128(16) ?
B28 U47 U31 . . 54.71(6) ?
B28 U47 U31 6 . 152.13(6) ?
T67 U47 U31 84_545 . 105.092(17) ?
U49 U47 U31 . . 53.765(11) ?
U36 U47 U31 . 6 66.391(15) ?
B37 U47 U31 6 6 57.05(6) ?
B37 U47 U31 . 6 99.26(7) ?
B29 U47 U31 6 6 97.72(7) ?
B29 U47 U31 . 6 156.03(7) ?
U60 U47 U31 . 6 112.129(16) ?
B28 U47 U31 . 6 152.13(6) ?
B28 U47 U31 6 6 54.71(6) ?
T67 U47 U31 84_545 6 105.090(17) ?
U49 U47 U31 . 6 53.763(11) ?
U31 U47 U31 . 6 104.72(2) ?
A64O T48 A32 . . 58.78(16) ?
A64O T48 A33 . . 66.61(9) ?
A32 T48 A33 . . 101.70(8) ?
A64O T48 A33 . 8 66.61(9) ?
A32 T48 A33 . 8 101.70(8) ?
A33 T48 A33 . 8 103.20(12) ?
A64O T48 M11A . . 116.18(12) ?
A32 T48 M11A . . 63.67(9) ?
A33 T48 M11A . . 102.19(7) ?
A33 T48 M11A 8 . 152.88(8) ?
A64O T48 M11C . 8 116.18(12) ?
A32 T48 M11C . 8 63.67(9) ?
A33 T48 M11C . 8 152.88(8) ?
A33 T48 M11C 8 8 102.19(7) ?
M11A T48 M11C . 8 51.34(9) ?
A64O T48 M11A . 8 116.18(12) ?
A32 T48 M11A . 8 63.67(9) ?
A33 T48 M11A . 8 152.88(8) ?
A33 T48 M11A 8 8 102.19(7) ?
M11A T48 M11A . 8 51.34(9) ?
M11C T48 M11A 8 8 0.00(13) ?
A64O T48 M13C . 8 118.81(6) ?
A32 T48 M13C . 8 103.35(7) ?
A33 T48 M13C . 8 152.67(8) ?
A33 T48 M13C 8 8 61.01(8) ?
M11A T48 M13C . 8 98.60(7) ?
M11C T48 M13C 8 8 52.45(8) ?
M11A T48 M13C 8 8 52.45(8) ?
A64O T48 M13A . 8 118.81(6) ?
A32 T48 M13A . 8 103.35(7) ?
A33 T48 M13A . 8 152.67(8) ?
A33 T48 M13A 8 8 61.01(8) ?
M11A T48 M13A . 8 98.60(7) ?
M11C T48 M13A 8 8 52.45(8) ?
M11A T48 M13A 8 8 52.45(8) ?
M13C T48 M13A 8 8 0.00(11) ?
A64O T48 M13A . . 118.81(6) ?
A32 T48 M13A . . 103.35(7) ?
A33 T48 M13A . . 61.01(8) ?
A33 T48 M13A 8 . 152.66(8) ?
M11A T48 M13A . . 52.46(8) ?
M11C T48 M13A 8 . 98.60(7) ?
M11A T48 M13A 8 . 98.60(7) ?
M13C T48 M13A 8 . 122.32(11) ?
M13A T48 M13A 8 . 122.32(11) ?
B64O U48 B33 . 8 60.05(9) ?
B64O U48 B33 . . 60.04(9) ?
B33 U48 B33 8 . 99.10(12) ?
B64O U48 B32 . . 67.42(17) ?
B33 U48 B32 8 . 100.99(8) ?
B33 U48 B32 . . 100.99(8) ?
B64O U48 O23A . . 116.14(14) ?
B33 U48 O23A 8 . 103.33(8) ?
B33 U48 O23A . . 63.97(8) ?
B32 U48 O23A . . 153.10(6) ?
B64O U48 O23C . 8 116.14(14) ?
B33 U48 O23C 8 8 63.97(8) ?
B33 U48 O23C . 8 103.33(8) ?
B32 U48 O23C . 8 153.10(6) ?
O23A U48 O23C . 8 52.18(11) ?
B64O U48 O23A . 8 116.14(14) ?
B33 U48 O23A 8 8 63.97(8) ?
B33 U48 O23A . 8 103.33(8) ?
B32 U48 O23A . 8 153.10(6) ?
O23A U48 O23A . 8 52.18(11) ?
O23C U48 O23A 8 8 0.00(15) ?
B64O U48 O13C . 8 118.54(6) ?
B33 U48 O13C 8 8 64.31(9) ?
B33 U48 O13C . 8 154.62(9) ?
B32 U48 O13C . 8 101.03(7) ?
O23A U48 O13C . 8 99.74(8) ?
O23C U48 O13C 8 8 52.88(8) ?
O23A U48 O13C 8 8 52.88(8) ?
B64O U48 O13A . 8 118.54(6) ?
B33 U48 O13A 8 8 64.31(9) ?
B33 U48 O13A . 8 154.62(9) ?
B32 U48 O13A . 8 101.03(7) ?
O23A U48 O13A . 8 99.74(8) ?
O23C U48 O13A 8 8 52.88(8) ?
O23A U48 O13A 8 8 52.88(8) ?
O13C U48 O13A 8 8 0.00(17) ?
B64O U48 O13A . . 118.54(6) ?
B33 U48 O13A 8 . 154.62(9) ?
B33 U48 O13A . . 64.31(9) ?
B32 U48 O13A . . 101.04(7) ?
O23A U48 O13A . . 52.87(8) ?
O23C U48 O13A 8 . 99.74(8) ?
O23A U48 O13A 8 . 99.74(8) ?
O13C U48 O13A 8 . 122.91(12) ?
O13A U48 O13A 8 . 122.91(12) ?
M25C T49 M25A 78 78 0.00(12) ?
M25C T49 M25A 78 . 98.61(12) ?
M25A T49 M25A 78 . 98.61(12) ?
M25C T49 T31 78 . 151.70(6) ?
M25A T49 T31 78 . 151.70(6) ?
M25A T49 T31 . . 61.84(6) ?
M25C T49 T31 78 78 61.84(6) ?
M25A T49 T31 78 78 61.84(6) ?
M25A T49 T31 . 78 151.70(6) ?
T31 T49 T31 . 78 126.21(3) ?
M25C T49 M17C 78 78 51.87(7) ?
M25A T49 M17C 78 78 51.87(7) ?
M25A T49 M17C . 78 121.71(8) ?
T31 T49 M17C . 78 155.17(5) ?
T31 T49 M17C 78 78 64.08(5) ?
M25C T49 M17A 78 78 51.87(7) ?
M25A T49 M17A 78 78 51.87(7) ?
M25A T49 M17A . 78 121.71(8) ?
T31 T49 M17A . 78 155.17(5) ?
T31 T49 M17A 78 78 64.08(5) ?
M17C T49 M17A 78 78 0.00(13) ?
M25C T49 M17A 78 . 121.72(8) ?
M25A T49 M17A 78 . 121.72(8) ?
M25A T49 M17A . . 51.87(7) ?
T31 T49 M17A . . 64.08(5) ?
T31 T49 M17A 78 . 155.17(5) ?
M17C T49 M17A 78 . 97.85(9) ?
M17A T49 M17A 78 . 97.85(9) ?
M25C T49 A24 78 . 147.83(9) ?
M25A T49 A24 78 . 147.83(9) ?
M25A T49 A24 . . 97.24(9) ?
T31 T49 A24 . . 59.67(7) ?
T31 T49 A24 78 . 110.03(7) ?
M17C T49 A24 78 . 96.06(8) ?
M17A T49 A24 78 . 96.06(8) ?
M17A T49 A24 . . 52.35(8) ?
M25C T49 A24 78 78 97.24(9) ?
M25A T49 A24 78 78 97.24(9) ?
M25A T49 A24 . 78 147.84(9) ?
T31 T49 A24 . 78 110.03(7) ?
T31 T49 A24 78 78 59.66(7) ?
M17C T49 A24 78 78 52.36(8) ?
M17A T49 A24 78 78 52.36(8) ?
M17A T49 A24 . 78 96.07(8) ?
A24 T49 A24 . 78 56.74(14) ?
O25A U49 O25C . 6 99.68(12) ?
O25A U49 O25A . 6 99.68(12) ?
O25C U49 O25A 6 6 0.00(12) ?
O25A U49 U31 . . 61.89(6) ?
O25C U49 U31 6 . 153.07(6) ?
O25A U49 U31 6 . 153.07(6) ?
O25A U49 U31 . 6 153.07(6) ?
O25C U49 U31 6 6 61.89(6) ?
O25A U49 U31 6 6 61.89(6) ?
U31 U49 U31 . 6 126.14(3) ?
O25A U49 B24 . 6 145.01(9) ?
O25C U49 B24 6 6 96.11(9) ?
O25A U49 B24 6 6 96.11(9) ?
U31 U49 B24 . 6 110.15(7) ?
U31 U49 B24 6 6 60.85(7) ?
O25A U49 B24 . . 96.11(9) ?
O25C U49 B24 6 . 145.01(9) ?
O25A U49 B24 6 . 145.01(9) ?
U31 U49 B24 . . 60.86(7) ?
U31 U49 B24 6 . 110.15(7) ?
B24 U49 B24 6 . 55.59(14) ?
O25A U49 O17C . 6 122.23(7) ?
O25C U49 O17C 6 6 51.09(7) ?
O25A U49 O17C 6 6 51.09(7) ?
U31 U49 O17C . 6 154.77(5) ?
U31 U49 O17C 6 6 63.22(4) ?
B24 U49 O17C 6 6 50.53(8) ?
B24 U49 O17C . 6 94.19(8) ?
O25A U49 O17A . 6 122.23(7) ?
O25C U49 O17A 6 6 51.09(7) ?
O25A U49 O17A 6 6 51.09(7) ?
U31 U49 O17A . 6 154.77(5) ?
U31 U49 O17A 6 6 63.22(4) ?
B24 U49 O17A 6 6 50.53(8) ?
B24 U49 O17A . 6 94.19(8) ?
O17C U49 O17A 6 6 0.00(11) ?
O25A U49 O17A . . 51.08(7) ?
O25C U49 O17A 6 . 122.24(7) ?
O25A U49 O17A 6 . 122.24(7) ?
U31 U49 O17A . . 63.23(4) ?
U31 U49 O17A 6 . 154.77(5) ?
B24 U49 O17A 6 . 94.20(8) ?
B24 U49 O17A . . 50.54(8) ?
O17C U49 O17A 6 . 98.92(8) ?
O17A U49 O17A 6 . 98.92(8) ?
T58 T50 A71 . . 151.43(10) ?
T58 T50 M18A . . 157.25(7) ?
A71 T50 M18A . . 51.32(11) ?
T58 T50 A30 . . 62.03(9) ?
A71 T50 A30 . . 146.54(13) ?
M18A T50 A30 . . 95.22(12) ?
T58 T50 A23 . 8 109.95(7) ?
A71 T50 A23 . 8 95.26(10) ?
M18A T50 A23 . 8 50.86(9) ?
A30 T50 A23 . 8 55.75(10) ?
T58 T50 A23 . . 109.95(7) ?
A71 T50 A23 . . 95.26(10) ?
M18A T50 A23 . . 50.86(9) ?
A30 T50 A23 . . 55.75(10) ?
A23 T50 A23 8 . 55.06(13) ?
T58 T50 T32 . . 121.275(14) ?
A71 T50 T32 . . 60.98(2) ?
M18A T50 T32 . . 62.92(3) ?
A30 T50 T32 . . 107.29(4) ?
A23 T50 T32 8 . 105.46(7) ?
A23 T50 T32 . . 58.57(7) ?
T58 T50 T32 . 8 121.274(14) ?
A71 T50 T32 . 8 60.98(2) ?
M18A T50 T32 . 8 62.92(3) ?
A30 T50 T32 . 8 107.29(4) ?
A23 T50 T32 8 8 58.58(7) ?
A23 T50 T32 . 8 105.47(7) ?
T32 T50 T32 . 8 116.97(3) ?
T58 T50 A41 . . 58.89(9) ?
A71 T50 A41 . . 92.55(13) ?
M18A T50 A41 . . 143.87(11) ?
A30 T50 A41 . . 120.92(13) ?
A23 T50 A41 8 . 151.30(7) ?
A23 T50 A41 . . 151.29(7) ?
T32 T50 A41 . . 102.48(5) ?
T32 T50 A41 8 . 102.48(5) ?
T58 T50 A36 . 8 103.58(6) ?
A71 T50 A36 . 8 51.59(10) ?
M18A T50 A36 . 8 96.85(9) ?
A30 T50 A36 . 8 151.26(7) ?
A23 T50 A36 8 8 115.35(9) ?
A23 T50 A36 . 8 146.36(9) ?
T32 T50 A36 . 8 101.43(6) ?
T32 T50 A36 8 8 56.79(6) ?
A41 T50 A36 . 8 51.55(10) ?
T58 T50 A36 . . 103.58(6) ?
A71 T50 A36 . . 51.59(10) ?
M18A T50 A36 . . 96.85(9) ?
A30 T50 A36 . . 151.25(7) ?
A23 T50 A36 8 . 146.36(9) ?
A23 T50 A36 . . 115.35(9) ?
T32 T50 A36 . . 56.79(6) ?
T32 T50 A36 8 . 101.43(6) ?
A41 T50 A36 . . 51.55(10) ?
A36 T50 A36 8 . 51.88(12) ?
U58 U50 B30 . . 62.15(9) ?
U58 U50 O26A . . 151.39(9) ?
B30 U50 O26A . . 146.46(13) ?
U58 U50 O18A . . 156.80(6) ?
B30 U50 O18A . . 94.65(11) ?
O26A U50 O18A . . 51.81(10) ?
U58 U50 B41 . . 59.45(9) ?
B30 U50 B41 . . 121.60(13) ?
O26A U50 B41 . . 91.94(12) ?
O18A U50 B41 . . 143.75(11) ?
U58 U50 U32 . . 121.165(14) ?
B30 U50 U32 . . 107.15(4) ?
O26A U50 U32 . . 61.12(2) ?
O18A U50 U32 . . 63.13(2) ?
B41 U50 U32 . . 102.20(5) ?
U58 U50 U32 . 8 121.168(14) ?
B30 U50 U32 . 8 107.15(4) ?
O26A U50 U32 . 8 61.11(2) ?
O18A U50 U32 . 8 63.12(2) ?
B41 U50 U32 . 8 102.20(5) ?
U32 U50 U32 . 8 117.20(3) ?
U58 U50 B23 . 8 109.00(7) ?
B30 U50 B23 . 8 55.48(10) ?
O26A U50 B23 . 8 95.94(10) ?
O18A U50 B23 . 8 51.72(8) ?
B41 U50 B23 . 8 149.96(7) ?
U32 U50 B23 . 8 106.99(7) ?
U32 U50 B23 8 8 57.88(7) ?
U58 U50 B23 . . 109.00(7) ?
B30 U50 B23 . . 55.47(10) ?
O26A U50 B23 . . 95.94(10) ?
O18A U50 B23 . . 51.72(8) ?
B41 U50 B23 . . 149.96(7) ?
U32 U50 B23 . . 57.88(7) ?
U32 U50 B23 8 . 107.00(7) ?
B23 U50 B23 8 . 57.72(13) ?
U58 U50 B36 . . 103.31(6) ?
B30 U50 B36 . . 151.59(7) ?
O26A U50 B36 . . 51.66(9) ?
O18A U50 B36 . . 97.60(8) ?
B41 U50 B36 . . 50.58(10) ?
U32 U50 B36 . . 57.44(6) ?
U32 U50 B36 8 . 101.25(6) ?
B23 U50 B36 8 . 147.38(9) ?
B23 U50 B36 . . 115.32(9) ?
A70 T51 A70 63 35 102.15(13) ?
A70 T51 A70 63 . 102.14(13) ?
A70 T51 A70 35 . 102.14(13) ?
A70 T51 M19A 63 . 126.74(3) ?
A70 T51 M19A 35 . 126.75(3) ?
A70 T51 M19A . . 52.64(12) ?
A70 T51 M19C 63 63 52.64(12) ?
A70 T51 M19C 35 63 126.75(3) ?
A70 T51 M19C . 63 126.75(3) ?
M19A T51 M19C . 63 101.53(9) ?
A70 T51 M19C 63 35 126.75(3) ?
A70 T51 M19C 35 35 52.64(12) ?
A70 T51 M19C . 35 126.75(3) ?
M19A T51 M19C . 35 101.53(9) ?
M19C T51 M19C 63 35 101.53(9) ?
A70 T51 M19A 63 63 52.64(12) ?
A70 T51 M19A 35 63 126.75(3) ?
A70 T51 M19A . 63 126.75(3) ?
M19A T51 M19A . 63 101.53(9) ?
M19C T51 M19A 63 63 0.0(2) ?
M19C T51 M19A 35 63 101.53(9) ?
A70 T51 M19A 63 35 126.75(3) ?
A70 T51 M19A 35 35 52.64(12) ?
A70 T51 M19A . 35 126.75(3) ?
M19A T51 M19A . 35 101.53(9) ?
M19C T51 M19A 63 35 101.53(9) ?
M19C T51 M19A 35 35 0.0(2) ?
M19A T51 M19A 63 35 101.53(9) ?
A70 T51 T33 63 . 153.13(11) ?
A70 T51 T33 35 . 62.91(3) ?
A70 T51 T33 . . 62.92(3) ?
M19A T51 T33 . . 63.84(2) ?
M19C T51 T33 63 . 154.24(8) ?
M19C T51 T33 35 . 63.84(2) ?
M19A T51 T33 63 . 154.24(8) ?
M19A T51 T33 35 . 63.84(2) ?
A70 T51 T33 63 35 62.91(3) ?
A70 T51 T33 35 35 62.92(3) ?
A70 T51 T33 . 35 153.12(11) ?
M19A T51 T33 . 35 154.24(8) ?
M19C T51 T33 63 35 63.84(2) ?
M19C T51 T33 35 35 63.85(2) ?
M19A T51 T33 63 35 63.84(2) ?
M19A T51 T33 35 35 63.85(2) ?
T33 T51 T33 . 35 119.9880(10) ?
A70 T51 T33 63 8 62.91(3) ?
A70 T51 T33 35 8 153.13(11) ?
A70 T51 T33 . 8 62.92(3) ?
M19A T51 T33 . 8 63.85(2) ?
M19C T51 T33 63 8 63.84(2) ?
M19C T51 T33 35 8 154.23(8) ?
M19A T51 T33 63 8 63.84(2) ?
M19A T51 T33 35 8 154.23(8) ?
T33 T51 T33 . 8 119.9880(10) ?
T33 T51 T33 35 8 119.9650(10) ?
O27C U51 O27A 15 15 0.0(2) ?
O27C U51 O27C 15 11 103.02(9) ?
O27A U51 O27C 15 11 103.02(9) ?
O27C U51 O27A 15 11 103.02(9) ?
O27A U51 O27A 15 11 103.02(9) ?
O27C U51 O27A 11 11 0.0(2) ?
O27C U51 O27A 15 . 103.02(9) ?
O27A U51 O27A 15 . 103.02(9) ?
O27C U51 O27A 11 . 103.02(9) ?
O27A U51 O27A 11 . 103.02(9) ?
O27C U51 O19C 15 15 52.76(10) ?
O27A U51 O19C 15 15 52.76(10) ?
O27C U51 O19C 11 15 126.74(3) ?
O27A U51 O19C 11 15 126.74(3) ?
O27A U51 O19C . 15 126.74(3) ?
O27C U51 O19C 15 11 126.74(3) ?
O27A U51 O19C 15 11 126.74(3) ?
O27C U51 O19C 11 11 52.76(10) ?
O27A U51 O19C 11 11 52.76(10) ?
O27A U51 O19C . 11 126.74(3) ?
O19C U51 O19C 15 11 100.49(9) ?
O27C U51 O19A 15 15 52.76(10) ?
O27A U51 O19A 15 15 52.76(10) ?
O27C U51 O19A 11 15 126.74(3) ?
O27A U51 O19A 11 15 126.74(3) ?
O27A U51 O19A . 15 126.74(3) ?
O19C U51 O19A 15 15 0.0(2) ?
O19C U51 O19A 11 15 100.49(9) ?
O27C U51 O19A 15 11 126.74(3) ?
O27A U51 O19A 15 11 126.74(3) ?
O27C U51 O19A 11 11 52.76(10) ?
O27A U51 O19A 11 11 52.76(10) ?
O27A U51 O19A . 11 126.74(3) ?
O19C U51 O19A 15 11 100.49(9) ?
O19C U51 O19A 11 11 0.0(2) ?
O19A U51 O19A 15 11 100.49(9) ?
O27C U51 O19A 15 . 126.74(3) ?
O27A U51 O19A 15 . 126.74(3) ?
O27C U51 O19A 11 . 126.74(3) ?
O27A U51 O19A 11 . 126.74(3) ?
O27A U51 O19A . . 52.75(10) ?
O19C U51 O19A 15 . 100.49(9) ?
O19C U51 O19A 11 . 100.49(9) ?
O19A U51 O19A 15 . 100.49(9) ?
O19A U51 O19A 11 . 100.49(9) ?
A40 T52 A27 . . 117.00(8) ?
A40 T52 A27 . 8 117.00(8) ?
A27 T52 A27 . 8 115.28(17) ?
A40 T52 M15A . . 95.26(7) ?
A27 T52 M15A . . 51.84(11) ?
A27 T52 M15A 8 . 145.58(10) ?
A40 T52 M15C . 8 95.26(7) ?
A27 T52 M15C . 8 145.58(10) ?
A27 T52 M15C 8 8 51.83(11) ?
M15A T52 M15C . 8 117.31(10) ?
A40 T52 M15A . 8 95.26(7) ?
A27 T52 M15A . 8 145.58(10) ?
A27 T52 M15A 8 8 51.83(11) ?
M15A T52 M15A . 8 117.31(10) ?
M15C T52 M15A 8 8 0.00(11) ?
A40 T52 M14C . 8 146.49(9) ?
A27 T52 M14C . 8 94.22(10) ?
A27 T52 M14C 8 8 51.52(10) ?
M15A T52 M14C . 8 94.99(8) ?
M15C T52 M14C 8 8 51.94(8) ?
M15A T52 M14C 8 8 51.94(8) ?
A40 T52 M14A . 8 146.49(9) ?
A27 T52 M14A . 8 94.22(10) ?
A27 T52 M14A 8 8 51.52(10) ?
M15A T52 M14A . 8 94.99(8) ?
M15C T52 M14A 8 8 51.94(8) ?
M15A T52 M14A 8 8 51.94(8) ?
M14C T52 M14A 8 8 0.00(12) ?
A40 T52 M14A . . 146.48(9) ?
A27 T52 M14A . . 51.53(10) ?
A27 T52 M14A 8 . 94.22(10) ?
M15A T52 M14A . . 51.94(8) ?
M15C T52 M14A 8 . 94.99(8) ?
M15A T52 M14A 8 . 94.99(8) ?
M14C T52 M14A 8 . 48.64(12) ?
M14A T52 M14A 8 . 48.64(12) ?
A40 T52 M28C . 8 94.26(10) ?
A27 T52 M28C . 8 93.09(11) ?
A27 T52 M28C 8 8 50.44(11) ?
M15A T52 M28C . 8 143.91(7) ?
M15C T52 M28C 8 8 96.31(7) ?
M15A T52 M28C 8 8 96.31(7) ?
M14C T52 M28C 8 8 95.98(7) ?
M14A T52 M28C 8 8 95.98(7) ?
M14A T52 M28C . 8 116.17(7) ?
B40 U52 O28A . . 94.20(10) ?
B40 U52 O28C . 8 94.20(10) ?
O28A U52 O28C . 8 49.94(9) ?
B40 U52 O28A . 8 94.20(10) ?
O28A U52 O28A . 8 49.94(9) ?
O28C U52 O28A 8 8 0.00(9) ?
B40 U52 O15C . 8 93.81(8) ?
O28A U52 O15C . 8 145.58(7) ?
O28C U52 O15C 8 8 96.10(7) ?
O28A U52 O15C 8 8 96.10(7) ?
B40 U52 O15A . 8 93.81(8) ?
O28A U52 O15A . 8 145.58(7) ?
O28C U52 O15A 8 8 96.10(7) ?
O28A U52 O15A 8 8 96.10(7) ?
O15C U52 O15A 8 8 0.00(17) ?
B40 U52 O15A . . 93.81(8) ?
O28A U52 O15A . . 96.10(7) ?
O28C U52 O15A 8 . 145.57(7) ?
O28A U52 O15A 8 . 145.57(7) ?
O15C U52 O15A 8 . 116.68(11) ?
O15A U52 O15A 8 . 116.68(11) ?
B40 U52 B27 . 8 117.07(8) ?
O28A U52 B27 . 8 95.21(10) ?
O28C U52 B27 8 8 51.09(10) ?
O28A U52 B27 8 8 51.09(10) ?
O15C U52 B27 8 8 51.73(11) ?
O15A U52 B27 8 8 51.73(11) ?
O15A U52 B27 . 8 146.12(11) ?
B40 U52 B27 . . 117.07(8) ?
O28A U52 B27 . . 51.08(10) ?
O28C U52 B27 8 . 95.20(10) ?
O28A U52 B27 8 . 95.20(10) ?
O15C U52 B27 8 . 146.12(11) ?
O15A U52 B27 8 . 146.12(11) ?
O15A U52 B27 . . 51.73(11) ?
B27 U52 B27 8 . 116.74(16) ?
B40 U52 O14C . 8 145.77(10) ?
O28A U52 O14C . 8 116.80(8) ?
O28C U52 O14C 8 8 95.19(7) ?
O28A U52 O14C 8 8 95.19(7) ?
O15C U52 O14C 8 8 52.48(10) ?
O15A U52 O14C 8 8 52.48(10) ?
O15A U52 O14C . 8 96.75(9) ?
B27 U52 O14C 8 8 49.90(11) ?
B27 U52 O14C . 8 94.74(11) ?
M29A T53 M30A . . 92.83(7) ?
M29A T53 M24A . . 97.63(7) ?
M30A T53 M24A . . 119.86(8) ?
M29A T53 T34 . . 145.13(6) ?
M30A T53 T34 . . 101.67(7) ?
M24A T53 T34 . . 102.10(6) ?
M29A T53 B52 . 36 91.40(9) ?
M30A T53 B52 . 36 143.76(9) ?
M24A T53 B52 . 36 95.14(8) ?
T34 T53 B52 . 36 58.62(7) ?
M29A T53 A38 . . 111.47(6) ?
M30A T53 A38 . . 50.15(11) ?
M24A T53 A38 . . 148.81(8) ?
T34 T53 A38 . . 59.59(7) ?
B52 T53 A38 36 . 95.12(11) ?
M29A T53 M16A . . 116.39(7) ?
M30A T53 M16A . . 149.29(7) ?
M24A T53 M16A . . 50.60(8) ?
T34 T53 M16A . . 59.97(6) ?
B52 T53 M16A 36 . 50.56(8) ?
A38 T53 M16A . . 119.53(9) ?
M29A T53 O35C . 36 45.25(7) ?
M30A T53 O35C . 36 111.71(5) ?
M24A T53 O35C . 36 117.25(6) ?
T34 T53 O35C . 36 99.92(4) ?
B52 T53 O35C 36 36 51.54(7) ?
A38 T53 O35C . 36 91.98(8) ?
M16A T53 O35C . 36 96.44(6) ?
U34 U53 O24A . . 102.23(5) ?
U34 U53 O30A . . 100.56(8) ?
O24A U53 O30A . . 120.19(8) ?
U34 U53 B38 . . 59.62(7) ?
O24A U53 B38 . . 148.72(8) ?
O30A U53 B38 . . 49.06(12) ?
U34 U53 O16A . . 59.96(5) ?
O24A U53 O16A . . 50.47(7) ?
O30A U53 O16A . . 148.19(7) ?
B38 U53 O16A . . 119.58(9) ?
U34 U53 A52 . 84_545 59.16(6) ?
O24A U53 A52 . 84_545 95.09(8) ?
O30A U53 A52 . 84_545 143.33(9) ?
B38 U53 A52 . 84_545 95.67(11) ?
O16A U53 A52 . 84_545 51.08(8) ?
U34 U53 B40 . . 152.45(9) ?
O24A U53 B40 . . 50.23(10) ?
O30A U53 B40 . . 95.71(11) ?
B38 U53 B40 . . 143.60(12) ?
O16A U53 B40 . . 95.13(10) ?
A52 U53 B40 84_545 . 116.04(10) ?
U34 U53 M35C . 84_545 98.30(4) ?
O24A U53 M35C . 84_545 117.44(6) ?
O30A U53 M35C . 84_545 112.75(5) ?
B38 U53 M35C . 84_545 91.63(8) ?
O16A U53 M35C . 84_545 95.77(5) ?
A52 U53 M35C 84_545 84_545 49.66(7) ?
B40 U53 M35C . 84_545 95.66(10) ?
U34 U53 M35A . 84_545 98.30(4) ?
O24A U53 M35A . 84_545 117.44(6) ?
O30A U53 M35A . 84_545 112.75(5) ?
B38 U53 M35A . 84_545 91.63(8) ?
O16A U53 M35A . 84_545 95.77(5) ?
A52 U53 M35A 84_545 84_545 49.66(7) ?
B40 U53 M35A . 84_545 95.66(10) ?
M35C U53 M35A 84_545 84_545 0.00(7) ?
A39 T54 A31 . . 86.48(15) ?
A39 T54 A33 . 78 72.13(6) ?
A31 T54 A33 . 78 94.42(7) ?
A39 T54 A33 . . 72.12(6) ?
A31 T54 A33 . . 94.42(7) ?
A33 T54 A33 78 . 142.48(12) ?
A39 T54 A42 . . 145.07(14) ?
A31 T54 A42 . . 128.45(14) ?
A33 T54 A42 78 . 101.34(7) ?
A33 T54 A42 . . 101.34(7) ?
A39 T54 A65 . . 56.97(17) ?
A31 T54 A65 . . 143.45(17) ?
A33 T54 A65 78 . 75.65(7) ?
A33 T54 A65 . . 75.65(7) ?
A42 T54 A65 . . 88.10(16) ?
A39 T54 M25C . 78 131.69(6) ?
A31 T54 M25C . 78 97.65(9) ?
A33 T54 M25C 78 78 59.57(8) ?
A33 T54 M25C . 78 153.75(9) ?
A42 T54 M25C . 78 53.25(7) ?
A65 T54 M25C . 78 106.55(10) ?
A39 T54 M25A . 78 131.69(6) ?
A31 T54 M25A . 78 97.65(9) ?
A33 T54 M25A 78 78 59.57(8) ?
A33 T54 M25A . 78 153.75(9) ?
A42 T54 M25A . 78 53.25(7) ?
A65 T54 M25A . 78 106.55(10) ?
M25C T54 M25A 78 78 0.00(16) ?
A39 T54 M25A . . 131.68(6) ?
A31 T54 M25A . . 97.66(9) ?
A33 T54 M25A 78 . 153.75(9) ?
A33 T54 M25A . . 59.57(8) ?
A42 T54 M25A . . 53.26(7) ?
A65 T54 M25A . . 106.55(10) ?
M25C T54 M25A 78 . 95.64(12) ?
M25A T54 M25A 78 . 95.64(12) ?
A39 T54 T49 . . 149.78(11) ?
A31 T54 T49 . . 63.30(11) ?
A33 T54 T49 78 . 108.27(6) ?
A33 T54 T49 . . 108.28(6) ?
A42 T54 T49 . . 65.15(9) ?
A65 T54 T49 . . 153.25(13) ?
M25C T54 T49 78 . 58.12(6) ?
M25A T54 T49 78 . 58.12(6) ?
M25A T54 T49 . . 58.13(6) ?
A39 T54 M17C . 78 103.84(8) ?
A31 T54 M17C . 78 51.20(6) ?
A33 T54 M17C 78 78 56.34(8) ?
A33 T54 M17C . 78 145.54(8) ?
A42 T54 M17C . 78 99.89(8) ?
A65 T54 M17C . 78 131.99(5) ?
M25C T54 M17C 78 78 50.28(7) ?
M25A T54 M17C 78 78 50.28(7) ?
M25A T54 M17C . 78 116.11(7) ?
T49 T54 M17C . 78 58.00(4) ?
B39 U54 B33 . . 68.64(6) ?
B39 U54 B33 . 6 68.64(6) ?
B33 U54 B33 . 6 135.19(12) ?
B39 U54 B42 . . 144.25(14) ?
B33 U54 B42 . . 103.30(7) ?
B33 U54 B42 6 . 103.30(7) ?
B39 U54 B31 . . 87.02(15) ?
B33 U54 B31 . . 95.34(7) ?
B33 U54 B31 6 . 95.34(7) ?
B42 U54 B31 . . 128.74(14) ?
B39 U54 O25A . . 131.33(6) ?
B33 U54 O25A . . 62.69(8) ?
B33 U54 O25A 6 . 156.75(9) ?
B42 U54 O25A . . 53.78(7) ?
B31 U54 O25A . . 97.37(9) ?
B39 U54 O25C . 6 131.34(6) ?
B33 U54 O25C . 6 156.74(9) ?
B33 U54 O25C 6 6 62.70(8) ?
B42 U54 O25C . 6 53.78(7) ?
B31 U54 O25C . 6 97.37(9) ?
O25A U54 O25C . 6 96.31(12) ?
B39 U54 O25A . 6 131.34(6) ?
B33 U54 O25A . 6 156.74(9) ?
B33 U54 O25A 6 6 62.70(8) ?
B42 U54 O25A . 6 53.78(7) ?
B31 U54 O25A . 6 97.37(9) ?
O25A U54 O25A . 6 96.31(12) ?
O25C U54 O25A 6 6 0.00(16) ?
B39 U54 B65 . . 52.95(16) ?
B33 U54 B65 . . 72.00(7) ?
B33 U54 B65 6 . 72.00(7) ?
B42 U54 B65 . . 91.30(16) ?
B31 U54 B65 . . 139.96(16) ?
O25A U54 B65 . . 108.84(9) ?
O25C U54 B65 6 . 108.84(9) ?
O25A U54 B65 6 . 108.84(9) ?
B39 U54 U49 . . 151.22(11) ?
B33 U54 U49 . . 111.92(6) ?
B33 U54 U49 6 . 111.92(6) ?
B42 U54 U49 . . 64.53(9) ?
B31 U54 U49 . . 64.20(10) ?
O25A U54 U49 . . 57.75(6) ?
O25C U54 U49 6 . 57.75(6) ?
O25A U54 U49 6 . 57.75(6) ?
B65 U54 U49 . . 155.83(13) ?
B39 U54 O17C . 6 104.99(8) ?
B33 U54 O17C . 6 146.97(8) ?
B33 U54 O17C 6 6 59.51(7) ?
B42 U54 O17C . 6 99.27(7) ?
B31 U54 O17C . 6 51.63(5) ?
O25A U54 O17C . 6 115.54(7) ?
O25C U54 O17C 6 6 49.21(7) ?
O25A U54 O17C 6 6 49.21(7) ?
B65 U54 O17C . 6 131.51(5) ?
U49 U54 O17C . 6 57.83(4) ?
A70 T55 A70 . 14 116.42(6) ?
A70 T55 A70 . 9 116.42(6) ?
A70 T55 A70 14 9 116.42(6) ?
A70 T55 M21C . 14 94.15(10) ?
A70 T55 M21C 14 14 49.74(12) ?
A70 T55 M21C 9 14 94.14(10) ?
A70 T55 M21C . 9 94.15(10) ?
A70 T55 M21C 14 9 94.15(10) ?
A70 T55 M21C 9 9 49.74(12) ?
M21C T55 M21C 14 9 50.01(12) ?
A70 T55 M21A . 14 94.15(10) ?
A70 T55 M21A 14 14 49.74(12) ?
A70 T55 M21A 9 14 94.14(10) ?
M21C T55 M21A 14 14 0.0(2) ?
M21C T55 M21A 9 14 50.01(12) ?
A70 T55 M21A . 9 94.15(10) ?
A70 T55 M21A 14 9 94.15(10) ?
A70 T55 M21A 9 9 49.74(12) ?
M21C T55 M21A 14 9 50.01(12) ?
M21C T55 M21A 9 9 0.0(2) ?
M21A T55 M21A 14 9 50.01(12) ?
A70 T55 M21A . . 49.74(12) ?
A70 T55 M21A 14 . 94.14(10) ?
A70 T55 M21A 9 . 94.14(10) ?
M21C T55 M21A 14 . 50.00(12) ?
M21C T55 M21A 9 . 50.00(12) ?
M21A T55 M21A 14 . 50.00(12) ?
M21A T55 M21A 9 . 50.00(12) ?
A70 T55 T42 . . 58.22(3) ?
A70 T55 T42 14 . 149.09(11) ?
A70 T55 T42 9 . 58.22(3) ?
M21C T55 T42 14 . 99.35(8) ?
M21C T55 T42 9 . 58.26(3) ?
M21A T55 T42 14 . 99.35(8) ?
M21A T55 T42 9 . 58.26(3) ?
M21A T55 T42 . . 58.26(3) ?
A70 T55 T42 . 9 149.09(11) ?
A70 T55 T42 14 9 58.22(3) ?
A70 T55 T42 9 9 58.22(3) ?
M21C T55 T42 14 9 58.26(3) ?
M21C T55 T42 9 9 58.26(3) ?
M21A T55 T42 14 9 58.26(3) ?
M21A T55 T42 9 9 58.26(3) ?
M21A T55 T42 . 9 99.35(8) ?
T42 T55 T42 . 9 109.08(2) ?
A70 T55 T42 . 8 58.22(3) ?
A70 T55 T42 14 8 58.22(3) ?
A70 T55 T42 9 8 149.09(11) ?
M21C T55 T42 14 8 58.26(3) ?
M21C T55 T42 9 8 99.35(8) ?
M21A T55 T42 14 8 58.26(3) ?
M21A T55 T42 9 8 99.35(8) ?
M21A T55 T42 . 8 58.26(3) ?
T42 T55 T42 . 8 109.08(2) ?
T42 T55 T42 9 8 109.07(2) ?
U42 U55 U42 . 9 109.18(2) ?
U42 U55 U42 . 8 109.18(2) ?
U42 U55 U42 9 8 109.18(2) ?
U42 U55 O27A . . 58.17(2) ?
U42 U55 O27A 9 . 149.00(8) ?
U42 U55 O27A 8 . 58.17(2) ?
U42 U55 O27C . 14 149.01(8) ?
U42 U55 O27C 9 14 58.17(2) ?
U42 U55 O27C 8 14 58.17(2) ?
O27A U55 O27C . 14 116.30(5) ?
U42 U55 O27C . 9 58.17(2) ?
U42 U55 O27C 9 9 58.17(2) ?
U42 U55 O27C 8 9 149.01(8) ?
O27A U55 O27C . 9 116.30(5) ?
O27C U55 O27C 14 9 116.30(5) ?
U42 U55 O27A . 14 149.01(8) ?
U42 U55 O27A 9 14 58.17(2) ?
U42 U55 O27A 8 14 58.17(2) ?
O27A U55 O27A . 14 116.30(5) ?
O27C U55 O27A 14 14 0.00(19) ?
O27C U55 O27A 9 14 116.30(5) ?
U42 U55 O27A . 9 58.17(2) ?
U42 U55 O27A 9 9 58.17(2) ?
U42 U55 O27A 8 9 149.01(8) ?
O27A U55 O27A . 9 116.30(5) ?
O27C U55 O27A 14 9 116.30(5) ?
O27C U55 O27A 9 9 0.00(19) ?
O27A U55 O27A 14 9 116.30(5) ?
U42 U55 O21A . . 58.17(3) ?
U42 U55 O21A 9 . 100.09(9) ?
U42 U55 O21A 8 . 58.17(3) ?
O27A U55 O21A . . 48.91(11) ?
O27C U55 O21A 14 . 94.31(8) ?
O27C U55 O21A 9 . 94.31(8) ?
O27A U55 O21A 14 . 94.31(8) ?
O27A U55 O21A 9 . 94.31(8) ?
U42 U55 O21A . 9 58.17(3) ?
U42 U55 O21A 9 9 58.17(3) ?
U42 U55 O21A 8 9 100.09(9) ?
O27A U55 O21A . 9 94.31(8) ?
O27C U55 O21A 14 9 94.31(8) ?
O27C U55 O21A 9 9 48.92(11) ?
O27A U55 O21A 14 9 94.31(8) ?
O27A U55 O21A 9 9 48.92(11) ?
O21A U55 O21A . 9 51.07(14) ?
T61 T56 A42 . . 57.17(8) ?
T61 T56 A42 . 75 57.17(8) ?
A42 T56 A42 . 75 48.37(16) ?
T61 T56 M25A . . 58.01(6) ?
A42 T56 M25A . . 51.58(9) ?
A42 T56 M25A 75 . 94.21(11) ?
T61 T56 M25C . 8 58.01(6) ?
A42 T56 M25C . 8 94.20(11) ?
A42 T56 M25C 75 8 51.58(9) ?
M25A T56 M25C . 8 115.98(11) ?
T61 T56 M25A . 8 58.01(6) ?
A42 T56 M25A . 8 94.20(11) ?
A42 T56 M25A 75 8 51.58(9) ?
M25A T56 M25A . 8 115.98(11) ?
M25C T56 M25A 8 8 0.00(16) ?
T61 T56 A36 . 8 150.79(6) ?
A42 T56 A36 . 8 120.65(10) ?
A42 T56 A36 75 8 98.32(11) ?
M25A T56 A36 . 8 147.55(9) ?
M25C T56 A36 8 8 95.05(8) ?
M25A T56 A36 8 8 95.05(8) ?
T61 T56 A36 . . 150.78(6) ?
A42 T56 A36 . . 98.32(11) ?
A42 T56 A36 75 . 120.65(10) ?
M25A T56 A36 . . 95.05(8) ?
M25C T56 A36 8 . 147.55(9) ?
M25A T56 A36 8 . 147.55(9) ?
A36 T56 A36 8 . 52.94(13) ?
T61 T56 A37 . . 100.15(6) ?
A42 T56 A37 . . 53.38(11) ?
A42 T56 A37 75 . 96.78(10) ?
M25A T56 A37 . . 50.36(8) ?
M25C T56 A37 8 . 147.26(9) ?
M25A T56 A37 8 . 147.26(9) ?
A36 T56 A37 8 . 98.28(9) ?
A36 T56 A37 . . 50.70(9) ?
T61 T56 A37 . 8 100.15(6) ?
A42 T56 A37 . 8 96.78(10) ?
A42 T56 A37 75 8 53.38(11) ?
M25A T56 A37 . 8 147.26(9) ?
M25C T56 A37 8 8 50.35(8) ?
M25A T56 A37 8 8 50.35(8) ?
A36 T56 A37 8 8 50.70(9) ?
A36 T56 A37 . 8 98.29(9) ?
A37 T56 A37 . 8 121.43(12) ?
T61 T56 M22A . . 98.77(7) ?
A42 T56 M22A . . 143.87(9) ?
A42 T56 M22A 75 . 143.87(9) ?
M25A T56 M22A . . 93.61(7) ?
M25C T56 M22A 8 . 93.61(7) ?
M25A T56 M22A 8 . 93.61(7) ?
A36 T56 M22A 8 . 93.65(9) ?
A36 T56 M22A . . 93.65(9) ?
A37 T56 M22A . . 115.10(6) ?
A37 T56 M22A 8 . 115.09(6) ?
U61 U56 B36 . 8 151.20(6) ?
U61 U56 B36 . . 151.20(6) ?
B36 U56 B36 8 . 51.68(13) ?
U61 U56 O26A . . 147.32(8) ?
B36 U56 O26A 8 . 51.18(9) ?
B36 U56 O26A . . 51.18(9) ?
U61 U56 O23C . 8 57.25(5) ?
B36 U56 O23C 8 8 116.08(8) ?
B36 U56 O23C . 8 143.82(8) ?
O26A U56 O23C . 8 93.58(9) ?
U61 U56 O23A . 8 57.25(5) ?
B36 U56 O23A 8 8 116.08(8) ?
B36 U56 O23A . 8 143.82(8) ?
O26A U56 O23A . 8 93.58(9) ?
O23C U56 O23A 8 8 0.00(14) ?
U61 U56 O23A . . 57.24(5) ?
B36 U56 O23A 8 . 143.81(8) ?
B36 U56 O23A . . 116.09(8) ?
O26A U56 O23A . . 93.58(9) ?
O23C U56 O23A 8 . 49.86(10) ?
O23A U56 O23A 8 . 49.86(10) ?
U61 U56 O22A . . 98.27(7) ?
B36 U56 O22A 8 . 94.41(9) ?
B36 U56 O22A . . 94.41(9) ?
O26A U56 O22A . . 49.05(11) ?
O23C U56 O22A 8 . 50.03(8) ?
O23A U56 O22A 8 . 50.03(8) ?
O23A U56 O22A . . 50.03(8) ?
U61 U56 B37 . . 99.82(6) ?
B36 U56 B37 8 . 97.22(9) ?
B36 U56 B37 . . 51.48(9) ?
O26A U56 B37 . . 96.74(7) ?
O23C U56 B37 8 . 143.70(8) ?
O23A U56 B37 8 . 143.70(8) ?
O23A U56 B37 . . 94.71(8) ?
O22A U56 B37 . . 116.99(6) ?
O38C T57 O38C 61 36 117.45(4) ?
O38C T57 O38C 61 3_556 117.45(4) ?
O38C T57 O38C 36 3_556 117.45(4) ?
O38C T57 O38A 61 61 0.0(2) ?
O38C T57 O38A 36 61 117.45(4) ?
O38C T57 O38A 3_556 61 117.45(4) ?
O38C T57 O38A 61 36 117.45(4) ?
O38C T57 O38A 36 36 0.0(2) ?
O38C T57 O38A 3_556 36 117.45(4) ?
O38A T57 O38A 61 36 117.45(4) ?
O38C T57 O38A 61 3_556 117.45(4) ?
O38C T57 O38A 36 3_556 117.45(4) ?
O38C T57 O38A 3_556 3_556 0.0(2) ?
O38A T57 O38A 61 3_556 117.45(4) ?
O38A T57 O38A 36 3_556 117.45(4) ?
O38C T57 M28A 61 . 94.27(6) ?
O38C T57 M28A 36 . 50.64(8) ?
O38C T57 M28A 3_556 . 144.69(8) ?
O38A T57 M28A 61 . 94.27(6) ?
O38A T57 M28A 36 . 50.64(8) ?
O38A T57 M28A 3_556 . 144.69(8) ?
O38C T57 M28A 61 33_545 50.64(8) ?
O38C T57 M28A 36 33_545 144.70(7) ?
O38C T57 M28A 3_556 33_545 94.26(6) ?
O38A T57 M28A 61 33_545 50.64(8) ?
O38A T57 M28A 36 33_545 144.70(7) ?
O38A T57 M28A 3_556 33_545 94.26(6) ?
M28A T57 M28A . 33_545 94.59(6) ?
O38C T57 M28A 61 62_455 144.70(7) ?
O38C T57 M28A 36 62_455 50.64(8) ?
O38C T57 M28A 3_556 62_455 94.26(6) ?
O38A T57 M28A 61 62_455 144.70(7) ?
O38A T57 M28A 36 62_455 50.64(8) ?
O38A T57 M28A 3_556 62_455 94.26(6) ?
M28A T57 M28A . 62_455 51.43(9) ?
M28A T57 M28A 33_545 62_455 116.08(9) ?
O38C T57 M28C 61 45_545 94.26(6) ?
O38C T57 M28C 36 45_545 144.70(8) ?
O38C T57 M28C 3_556 45_545 50.64(8) ?
O38A T57 M28C 61 45_545 94.26(6) ?
O38A T57 M28C 36 45_545 144.70(8) ?
O38A T57 M28C 3_556 45_545 50.64(8) ?
M28A T57 M28C . 45_545 116.08(9) ?
M28A T57 M28C 33_545 45_545 48.97(9) ?
M28A T57 M28C 62_455 45_545 94.59(6) ?
O38C T57 M28A 61 45_545 94.26(6) ?
O38C T57 M28A 36 45_545 144.70(8) ?
O38C T57 M28A 3_556 45_545 50.64(8) ?
O38A T57 M28A 61 45_545 94.26(6) ?
O38A T57 M28A 36 45_545 144.70(8) ?
O38A T57 M28A 3_556 45_545 50.64(8) ?
M28A T57 M28A . 45_545 116.08(9) ?
M28A T57 M28A 33_545 45_545 48.97(9) ?
M28A T57 M28A 62_455 45_545 94.59(6) ?
M28C T57 M28A 45_545 45_545 0.00(13) ?
M39C U57 M39A 76_545 76_545 0.0(2) ?
M39C U57 M39C 76_545 75_554 50.4(2) ?
M39A U57 M39C 76_545 75_554 50.4(2) ?
M39C U57 M39C 76_545 74_455 50.4(2) ?
M39A U57 M39C 76_545 74_455 50.4(2) ?
M39C U57 M39C 75_554 74_455 50.4(2) ?
M39C U57 M39A 76_545 75_554 50.4(2) ?
M39A U57 M39A 76_545 75_554 50.4(2) ?
M39C U57 M39A 75_554 75_554 0.0(2) ?
M39C U57 M39A 74_455 75_554 50.4(2) ?
M39C U57 M39A 76_545 74_455 50.4(2) ?
M39A U57 M39A 76_545 74_455 50.4(2) ?
M39C U57 M39A 75_554 74_455 50.4(2) ?
M39C U57 M39A 74_455 74_455 0.0(2) ?
M39A U57 M39A 75_554 74_455 50.4(2) ?
M39C U57 O28C 76_545 65_554 117.18(6) ?
M39A U57 O28C 76_545 65_554 117.18(6) ?
M39C U57 O28C 75_554 65_554 95.76(12) ?
M39C U57 O28C 74_455 65_554 145.44(10) ?
M39A U57 O28C 75_554 65_554 95.76(12) ?
M39A U57 O28C 74_455 65_554 145.44(10) ?
M39C U57 O28A 76_545 8 117.18(6) ?
M39A U57 O28A 76_545 8 117.18(6) ?
M39C U57 O28A 75_554 8 145.44(10) ?
M39C U57 O28A 74_455 8 95.76(12) ?
M39A U57 O28A 75_554 8 145.44(10) ?
M39A U57 O28A 74_455 8 95.76(12) ?
O28C U57 O28A 65_554 8 116.18(9) ?
M39C U57 O28C 76_545 8 117.18(6) ?
M39A U57 O28C 76_545 8 117.18(6) ?
M39C U57 O28C 75_554 8 145.44(10) ?
M39C U57 O28C 74_455 8 95.76(12) ?
M39A U57 O28C 75_554 8 145.44(10) ?
M39A U57 O28C 74_455 8 95.76(12) ?
O28C U57 O28C 65_554 8 116.18(9) ?
O28A U57 O28C 8 8 0.00(12) ?
M39C U57 O28A 76_545 65_554 117.18(6) ?
M39A U57 O28A 76_545 65_554 117.18(6) ?
M39C U57 O28A 75_554 65_554 95.76(12) ?
M39C U57 O28A 74_455 65_554 145.44(10) ?
M39A U57 O28A 75_554 65_554 95.76(12) ?
M39A U57 O28A 74_455 65_554 145.44(10) ?
O28C U57 O28A 65_554 65_554 0.00(12) ?
O28A U57 O28A 8 65_554 116.18(9) ?
O28C U57 O28A 8 65_554 116.18(9) ?
M39C U57 O28C 76_545 45_554 145.44(10) ?
M39A U57 O28C 76_545 45_554 145.44(10) ?
M39C U57 O28C 75_554 45_554 95.76(12) ?
M39C U57 O28C 74_455 45_554 117.18(6) ?
M39A U57 O28C 75_554 45_554 95.76(12) ?
M39A U57 O28C 74_455 45_554 117.18(6) ?
O28C U57 O28C 65_554 45_554 51.00(9) ?
O28A U57 O28C 8 45_554 94.64(6) ?
O28C U57 O28C 8 45_554 94.64(6) ?
O28A U57 O28C 65_554 45_554 51.00(9) ?
M39C U57 O28A 76_545 45_554 145.44(10) ?
M39A U57 O28A 76_545 45_554 145.44(10) ?
M39C U57 O28A 75_554 45_554 95.76(12) ?
M39C U57 O28A 74_455 45_554 117.18(6) ?
M39A U57 O28A 75_554 45_554 95.76(12) ?
M39A U57 O28A 74_455 45_554 117.18(6) ?
O28C U57 O28A 65_554 45_554 51.00(9) ?
O28A U57 O28A 8 45_554 94.64(6) ?
O28C U57 O28A 8 45_554 94.64(6) ?
O28A U57 O28A 65_554 45_554 51.00(9) ?
O28C U57 O28A 45_554 45_554 0.00(12) ?
T50 T58 A41 . . 62.94(9) ?
T50 T58 A40 . . 150.91(10) ?
A41 T58 A40 . . 146.14(13) ?
T50 T58 M32A . . 156.63(7) ?
A41 T58 M32A . . 93.69(11) ?
A40 T58 M32A . . 52.45(12) ?
T50 T58 M30C . 75 110.26(7) ?
A41 T58 M30C . 75 54.75(10) ?
A40 T58 M30C . 75 95.65(11) ?
M32A T58 M30C . 75 49.83(8) ?
T50 T58 M30A . 75 110.26(7) ?
A41 T58 M30A . 75 54.75(10) ?
A40 T58 M30A . 75 95.65(11) ?
M32A T58 M30A . 75 49.83(8) ?
M30C T58 M30A 75 75 0.00(14) ?
T50 T58 M30A . . 110.26(7) ?
A41 T58 M30A . . 54.75(10) ?
A40 T58 M30A . . 95.65(11) ?
M32A T58 M30A . . 49.84(8) ?
M30C T58 M30A 75 . 53.08(13) ?
M30A T58 M30A 75 . 53.08(13) ?
T50 T58 A30 . . 59.66(9) ?
A41 T58 A30 . . 122.61(13) ?
A40 T58 A30 . . 91.25(13) ?
M32A T58 A30 . . 143.70(12) ?
M30C T58 A30 75 . 152.48(7) ?
M30A T58 A30 75 . 152.48(7) ?
M30A T58 A30 . . 152.47(7) ?
T50 T58 M24A . . 103.72(6) ?
A41 T58 M24A . . 151.77(7) ?
A40 T58 M24A . . 51.00(9) ?
M32A T58 M24A . . 97.27(8) ?
M30C T58 M24A 75 . 145.98(9) ?
M30A T58 M24A 75 . 145.98(9) ?
M30A T58 M24A . . 116.06(8) ?
A30 T58 M24A . . 50.98(9) ?
U50 U58 B41 . . 61.98(9) ?
U50 U58 B40 . . 150.09(10) ?
B41 U58 B40 . . 147.93(13) ?
U50 U58 O32A . . 157.38(10) ?
B41 U58 O32A . . 95.41(13) ?
B40 U58 O32A . . 52.52(13) ?
U50 U58 B30 . . 59.16(9) ?
B41 U58 B30 . . 121.14(13) ?
B40 U58 B30 . . 90.93(13) ?
O32A U58 B30 . . 143.45(13) ?
U50 U58 O30A . . 108.87(8) ?
B41 U58 O30A . . 54.04(11) ?
B40 U58 O30A . . 97.88(11) ?
O32A U58 O30A . . 51.64(11) ?
B30 U58 O30A . . 152.22(8) ?
U50 U58 O30C . 3 108.87(8) ?
B41 U58 O30C . 3 54.04(11) ?
B40 U58 O30C . 3 97.89(11) ?
O32A U58 O30C . 3 51.65(11) ?
B30 U58 O30C . 3 152.22(8) ?
O30A U58 O30C . 3 52.31(15) ?
U50 U58 O30A . 3 108.87(8) ?
B41 U58 O30A . 3 54.04(11) ?
B40 U58 O30A . 3 97.89(11) ?
O32A U58 O30A . 3 51.65(11) ?
B30 U58 O30A . 3 152.22(8) ?
O30A U58 O30A . 3 52.31(15) ?
O30C U58 O30A 3 3 0.00(16) ?
U50 U58 U53 . . 122.459(14) ?
B41 U58 U53 . . 106.85(5) ?
B40 U58 U53 . . 60.89(3) ?
O32A U58 U53 . . 61.38(3) ?
B30 U58 U53 . . 103.80(5) ?
O30A U58 U53 . . 59.38(8) ?
O30C U58 U53 3 . 103.51(7) ?
O30A U58 U53 3 . 103.51(7) ?
U50 U58 U53 . 8 122.460(14) ?
B41 U58 U53 . 8 106.85(5) ?
B40 U58 U53 . 8 60.89(3) ?
O32A U58 U53 . 8 61.38(3) ?
B30 U58 U53 . 8 103.79(5) ?
O30A U58 U53 . 8 103.51(7) ?
O30C U58 U53 3 8 59.39(8) ?
O30A U58 U53 3 8 59.39(8) ?
U53 U58 U53 . 8 114.85(3) ?
U10 T59 U10 43 39 107.54(3) ?
U10 T59 U36 43 39 107.797(19) ?
U10 T59 U36 39 39 107.798(19) ?
U10 T59 A43 43 21 152.55(6) ?
U10 T59 A43 39 21 99.30(6) ?
U36 T59 A43 39 21 57.01(6) ?
U10 T59 A43 43 . 99.30(6) ?
U10 T59 A43 39 . 152.55(6) ?
U36 T59 A43 39 . 57.00(6) ?
A43 T59 A43 21 . 53.47(12) ?
U10 T59 A5 43 60 152.05(7) ?
U10 T59 A5 39 60 57.43(7) ?
U36 T59 A5 39 60 99.63(7) ?
A43 T59 A5 21 60 51.81(10) ?
A43 T59 A5 . 60 100.06(9) ?
U10 T59 A5 43 78 57.43(7) ?
U10 T59 A5 39 78 152.05(7) ?
U36 T59 A5 39 78 99.63(7) ?
A43 T59 A5 21 78 100.06(9) ?
A43 T59 A5 . 78 51.81(10) ?
A5 T59 A5 60 78 123.59(13) ?
U10 T59 A6 43 60 99.95(7) ?
U10 T59 A6 39 60 57.31(6) ?
U36 T59 A6 39 60 151.76(6) ?
A43 T59 A6 21 60 99.28(9) ?
A43 T59 A6 . 60 123.97(9) ?
A5 T59 A6 60 60 52.30(10) ?
A5 T59 A6 78 60 99.62(9) ?
U10 T59 A6 43 78 57.31(6) ?
U10 T59 A6 39 78 99.95(7) ?
U36 T59 A6 39 78 151.76(6) ?
A43 T59 A6 21 78 123.97(9) ?
A43 T59 A6 . 78 99.28(9) ?
A5 T59 A6 60 78 99.62(9) ?
A5 T59 A6 78 78 52.30(10) ?
A6 T59 A6 60 78 52.44(13) ?
U10 T59 B10 43 39 57.87(3) ?
U10 T59 B10 39 39 57.87(3) ?
U36 T59 B10 39 39 146.99(8) ?
A43 T59 B10 21 39 147.38(8) ?
A43 T59 B10 . 39 147.38(8) ?
A5 T59 B10 60 39 95.77(8) ?
A5 T59 B10 78 39 95.77(8) ?
A6 T59 B10 60 39 49.71(9) ?
A6 T59 B10 78 39 49.71(9) ?
U10 T59 T66 43 . 111.116(18) ?
U10 T59 T66 39 . 111.116(18) ?
U36 T59 T66 39 . 111.30(3) ?
A43 T59 T66 21 . 62.51(6) ?
A43 T59 T66 . . 62.51(6) ?
A5 T59 T66 60 . 61.80(7) ?
A5 T59 T66 78 . 61.80(7) ?
A6 T59 T66 60 . 61.46(7) ?
A6 T59 T66 78 . 61.46(7) ?
B10 T59 T66 39 . 101.71(8) ?
U10 T59 B25 43 39 56.66(3) ?
U10 T59 B25 39 39 56.67(3) ?
U36 T59 B25 39 39 99.54(10) ?
A43 T59 B25 21 39 142.03(9) ?
A43 T59 B25 . 39 142.02(9) ?
A5 T59 B25 60 39 114.09(7) ?
A5 T59 B25 78 39 114.09(7) ?
A6 T59 B25 60 39 91.19(11) ?
A6 T59 B25 78 39 91.19(11) ?
B10 T59 B25 39 39 47.45(13) ?
T66 T59 B25 . 39 149.15(10) ?
T10 U59 T10 67_554 87_545 107.77(3) ?
T10 U59 T36 67_554 87_545 108.163(19) ?
T10 U59 T36 87_545 87_545 108.162(19) ?
T10 U59 B6 67_554 12 99.48(7) ?
T10 U59 B6 87_545 12 58.16(7) ?
T36 U59 B6 87_545 12 152.10(7) ?
T10 U59 B6 67_554 6 58.16(7) ?
T10 U59 B6 87_545 6 99.48(7) ?
T36 U59 B6 87_545 6 152.10(7) ?
B6 U59 B6 12 6 50.74(13) ?
T10 U59 B5 67_554 12 151.43(7) ?
T10 U59 B5 87_545 12 58.25(7) ?
T36 U59 B5 87_545 12 100.16(7) ?
B6 U59 B5 12 12 52.03(10) ?
B6 U59 B5 6 12 97.45(9) ?
T10 U59 B5 67_554 6 58.26(7) ?
T10 U59 B5 87_545 6 151.43(7) ?
T36 U59 B5 87_545 6 100.17(7) ?
B6 U59 B5 12 6 97.45(9) ?
B6 U59 B5 6 6 52.03(10) ?
B5 U59 B5 12 6 120.74(13) ?
T10 U59 B43 67_554 21 151.48(6) ?
T10 U59 B43 87_545 21 100.52(6) ?
T36 U59 B43 87_545 21 58.05(6) ?
B6 U59 B43 12 21 98.38(9) ?
B6 U59 B43 6 21 120.99(9) ?
B5 U59 B43 12 21 51.78(10) ?
B5 U59 B43 6 21 97.49(9) ?
T10 U59 B43 67_554 . 100.52(6) ?
T10 U59 B43 87_545 . 151.48(6) ?
T36 U59 B43 87_545 . 58.05(6) ?
B6 U59 B43 12 . 120.99(9) ?
B6 U59 B43 6 . 98.38(9) ?
B5 U59 B43 12 . 97.49(9) ?
B5 U59 B43 6 . 51.78(10) ?
B43 U59 B43 21 . 51.04(12) ?
T10 U59 A11 67_554 67_554 58.29(6) ?
T10 U59 A11 87_545 67_554 147.61(7) ?
T36 U59 A11 87_545 67_554 58.01(6) ?
B6 U59 A11 12 67_554 146.49(9) ?
B6 U59 A11 6 67_554 96.15(9) ?
B5 U59 A11 12 67_554 146.71(9) ?
B5 U59 A11 6 67_554 50.33(9) ?
B43 U59 A11 21 67_554 95.36(9) ?
B43 U59 A11 . 67_554 50.40(8) ?
T10 U59 A11 67_554 87_545 147.61(7) ?
T10 U59 A11 87_545 87_545 58.29(6) ?
T36 U59 A11 87_545 87_545 58.00(6) ?
B6 U59 A11 12 87_545 96.15(9) ?
B6 U59 A11 6 87_545 146.49(9) ?
B5 U59 A11 12 87_545 50.33(9) ?
B5 U59 A11 6 87_545 146.71(9) ?
B43 U59 A11 21 87_545 50.40(8) ?
B43 U59 A11 . 87_545 95.35(9) ?
A11 U59 A11 67_554 87_545 115.99(11) ?
T10 U59 A24 67_554 67_554 56.55(6) ?
T10 U59 A24 87_545 67_554 101.49(7) ?
T36 U59 A24 87_545 67_554 56.65(6) ?
B6 U59 A24 12 67_554 144.63(9) ?
B6 U59 A24 6 67_554 114.67(9) ?
B5 U59 A24 12 67_554 145.22(9) ?
B5 U59 A24 6 67_554 90.80(9) ?
B43 U59 A24 21 67_554 114.62(9) ?
B43 U59 A24 . 67_554 90.94(9) ?
A11 U59 A24 67_554 67_554 46.12(9) ?
A11 U59 A24 87_545 67_554 95.43(9) ?
T47 T60 T46 . . 107.193(18) ?
T47 T60 T46 . 78 107.200(18) ?
T46 T60 T46 . 78 108.09(3) ?
T47 T60 A41 . . 151.33(9) ?
T46 T60 A41 . . 58.06(7) ?
T46 T60 A41 78 . 101.05(9) ?
T47 T60 A41 . 75 151.33(9) ?
T46 T60 A41 . 75 101.06(9) ?
T46 T60 A41 78 75 58.05(7) ?
A41 T60 A41 . 75 52.88(16) ?
T47 T60 A36 . . 99.36(6) ?
T46 T60 A36 . . 57.82(6) ?
T46 T60 A36 78 . 152.97(7) ?
A41 T60 A36 . . 52.11(11) ?
A41 T60 A36 75 . 99.71(10) ?
T47 T60 A36 . 78 99.36(6) ?
T46 T60 A36 . 78 152.98(7) ?
T46 T60 A36 78 78 57.82(6) ?
A41 T60 A36 . 78 99.71(10) ?
A41 T60 A36 75 78 52.10(11) ?
A36 T60 A36 . 78 123.08(13) ?
T47 T60 A37 . . 57.97(6) ?
T46 T60 A37 . . 99.07(6) ?
T46 T60 A37 78 . 152.29(6) ?
A41 T60 A37 . . 97.86(11) ?
A41 T60 A37 75 . 122.48(10) ?
A36 T60 A37 . . 50.89(9) ?
A36 T60 A37 78 . 99.18(9) ?
T47 T60 A37 . 78 57.96(6) ?
T46 T60 A37 . 78 152.28(6) ?
T46 T60 A37 78 78 99.07(6) ?
A41 T60 A37 . 78 122.48(10) ?
A41 T60 A37 75 78 97.86(11) ?
A36 T60 A37 . 78 99.18(9) ?
A36 T60 A37 78 78 50.89(9) ?
A37 T60 A37 . 78 53.42(12) ?
T47 T60 T64 . . 110.97(3) ?
T46 T60 T64 . . 111.587(18) ?
T46 T60 T64 78 . 111.583(18) ?
A41 T60 T64 . . 61.25(8) ?
A41 T60 T64 75 . 61.25(8) ?
A36 T60 T64 . . 61.55(6) ?
A36 T60 T64 78 . 61.55(6) ?
A37 T60 T64 . . 61.23(6) ?
A37 T60 T64 78 . 61.23(6) ?
T47 T60 A38 . . 98.49(9) ?
T46 T60 A38 . . 56.95(3) ?
T46 T60 A38 78 . 56.95(3) ?
A41 T60 A38 . . 92.72(12) ?
A41 T60 A38 75 . 92.72(12) ?
A36 T60 A38 . . 114.77(7) ?
A36 T60 A38 78 . 114.77(7) ?
A37 T60 A38 . . 142.11(9) ?
A37 T60 A38 78 . 142.10(9) ?
T64 T60 A38 . . 150.55(10) ?
U46 U60 U46 6 . 108.29(3) ?
U46 U60 U47 6 . 107.002(18) ?
U46 U60 U47 . . 107.008(18) ?
U46 U60 B37 6 . 150.75(6) ?
U46 U60 B37 . . 100.45(6) ?
U47 U60 B37 . . 57.93(6) ?
U46 U60 B37 6 6 100.44(6) ?
U46 U60 B37 . 6 150.76(6) ?
U47 U60 B37 . 6 57.93(6) ?
B37 U60 B37 . 6 50.48(12) ?
U46 U60 B41 6 . 102.34(9) ?
U46 U60 B41 . . 57.72(7) ?
U47 U60 B41 . . 150.21(9) ?
B37 U60 B41 . . 97.41(11) ?
B37 U60 B41 6 . 121.49(10) ?
U46 U60 B41 6 3 57.72(7) ?
U46 U60 B41 . 3 102.34(9) ?
U47 U60 B41 . 3 150.21(9) ?
B37 U60 B41 . 3 121.49(10) ?
B37 U60 B41 6 3 97.41(11) ?
B41 U60 B41 . 3 54.94(16) ?
U46 U60 B36 6 . 152.84(7) ?
U46 U60 B36 . . 57.92(6) ?
U47 U60 B36 . . 99.74(6) ?
B37 U60 B36 . . 52.12(9) ?
B37 U60 B36 6 . 97.67(9) ?
B41 U60 B36 . . 50.63(11) ?
B41 U60 B36 3 . 100.04(10) ?
U46 U60 B36 6 6 57.92(6) ?
U46 U60 B36 . 6 152.83(7) ?
U47 U60 B36 . 6 99.74(6) ?
B37 U60 B36 . 6 97.66(9) ?
B37 U60 B36 6 6 52.12(9) ?
B41 U60 B36 . 6 100.04(10) ?
B41 U60 B36 3 6 50.63(11) ?
B36 U60 B36 . 6 122.43(13) ?
U46 U60 O30A 6 . 58.17(3) ?
U46 U60 O30A . . 58.17(3) ?
U47 U60 O30A . . 145.74(8) ?
B37 U60 O30A . . 148.33(8) ?
B37 U60 O30A 6 . 148.33(8) ?
B41 U60 O30A . . 52.17(11) ?
B41 U60 O30A 3 . 52.17(11) ?
B36 U60 O30A . . 96.55(7) ?
B36 U60 O30A 6 . 96.55(7) ?
U46 U60 U64 6 . 111.781(17) ?
U46 U60 U64 . . 111.778(17) ?
U47 U60 U64 . . 110.74(3) ?
B37 U60 U64 . . 60.21(6) ?
B37 U60 U64 6 . 60.21(6) ?
B41 U60 U64 . . 61.32(8) ?
B41 U60 U64 3 . 61.33(8) ?
B36 U60 U64 . . 61.22(6) ?
B36 U60 U64 6 . 61.22(6) ?
O30A U60 U64 . . 103.53(8) ?
A65 T61 A33 . 8 80.17(9) ?
A65 T61 A33 . . 80.17(9) ?
A33 T61 A33 8 . 104.39(12) ?
A65 T61 A42 . . 93.53(12) ?
A33 T61 A42 8 . 151.64(10) ?
A33 T61 A42 . . 101.67(11) ?
A65 T61 A42 . 75 93.53(12) ?
A33 T61 A42 8 75 101.66(11) ?
A33 T61 A42 . 75 151.65(10) ?
A42 T61 A42 . 75 50.80(18) ?
A65 T61 M25A . . 115.76(7) ?
A33 T61 M25A 8 . 152.77(9) ?
A33 T61 M25A . . 60.31(8) ?
A42 T61 M25A . . 53.81(9) ?
A42 T61 M25A 75 . 99.28(11) ?
A65 T61 M25C . 8 115.76(7) ?
A33 T61 M25C 8 8 60.31(8) ?
A33 T61 M25C . 8 152.78(9) ?
A42 T61 M25C . 8 99.27(11) ?
A42 T61 M25C 75 8 53.80(9) ?
M25A T61 M25C . 8 122.37(12) ?
A65 T61 M25A . 8 115.76(7) ?
A33 T61 M25A 8 8 60.31(8) ?
A33 T61 M25A . 8 152.78(9) ?
A42 T61 M25A . 8 99.27(11) ?
A42 T61 M25A 75 8 53.80(9) ?
M25A T61 M25A . 8 122.37(12) ?
M25C T61 M25A 8 8 0.00(16) ?
A65 T61 M23C . 8 141.13(10) ?
A33 T61 M23C 8 8 61.49(8) ?
A33 T61 M23C . 8 102.20(8) ?
A42 T61 M23C . 8 123.10(9) ?
A42 T61 M23C 75 8 99.92(8) ?
M25A T61 M23C . 8 97.91(8) ?
M25C T61 M23C 8 8 51.25(8) ?
M25A T61 M23C 8 8 51.25(8) ?
A65 T61 M23A . 8 141.13(10) ?
A33 T61 M23A 8 8 61.49(8) ?
A33 T61 M23A . 8 102.20(8) ?
A42 T61 M23A . 8 123.10(9) ?
A42 T61 M23A 75 8 99.92(8) ?
M25A T61 M23A . 8 97.91(8) ?
M25C T61 M23A 8 8 51.25(8) ?
M25A T61 M23A 8 8 51.25(8) ?
M23C T61 M23A 8 8 0.00(14) ?
B65 U61 B33 . . 75.21(9) ?
B65 U61 B33 . 8 75.21(9) ?
B33 U61 B33 . 8 100.14(12) ?
B65 U61 B42 . 3 94.99(11) ?
B33 U61 B42 . 3 152.62(10) ?
B33 U61 B42 8 3 101.93(11) ?
B65 U61 B42 . . 95.00(11) ?
B33 U61 B42 . . 101.92(11) ?
B33 U61 B42 8 . 152.63(10) ?
B42 U61 B42 3 . 52.76(18) ?
B65 U61 O23A . . 138.97(9) ?
B33 U61 O23A . . 64.40(8) ?
B33 U61 O23A 8 . 104.20(8) ?
B42 U61 O23A 3 . 124.30(9) ?
B42 U61 O23A . . 99.84(8) ?
B65 U61 O23C . 8 138.98(9) ?
B33 U61 O23C . 8 104.21(8) ?
B33 U61 O23C 8 8 64.40(8) ?
B42 U61 O23C 3 8 99.84(8) ?
B42 U61 O23C . 8 124.29(9) ?
O23A U61 O23C . 8 52.43(11) ?
B65 U61 O23A . 8 138.98(9) ?
B33 U61 O23A . 8 104.21(8) ?
B33 U61 O23A 8 8 64.40(8) ?
B42 U61 O23A 3 8 99.84(8) ?
B42 U61 O23A . 8 124.29(9) ?
O23A U61 O23A . 8 52.43(11) ?
O23C U61 O23A 8 8 0.00(15) ?
B65 U61 O25C . 8 115.53(6) ?
B33 U61 O25C . 8 153.68(9) ?
B33 U61 O25C 8 8 62.73(8) ?
B42 U61 O25C 3 8 53.48(9) ?
B42 U61 O25C . 8 100.94(11) ?
O23A U61 O25C . 8 98.92(8) ?
O23C U61 O25C 8 8 51.29(8) ?
O23A U61 O25C 8 8 51.29(8) ?
B65 U61 O25A . 8 115.53(6) ?
B33 U61 O25A . 8 153.68(9) ?
B33 U61 O25A 8 8 62.73(8) ?
B42 U61 O25A 3 8 53.48(9) ?
B42 U61 O25A . 8 100.94(11) ?
O23A U61 O25A . 8 98.92(8) ?
O23C U61 O25A 8 8 51.29(8) ?
O23A U61 O25A 8 8 51.29(8) ?
O25C U61 O25A 8 8 0.00(16) ?
B65 U61 O25A . . 115.52(6) ?
B33 U61 O25A . . 62.72(8) ?
B33 U61 O25A 8 . 153.67(9) ?
B42 U61 O25A 3 . 100.94(11) ?
B42 U61 O25A . . 53.49(9) ?
O23A U61 O25A . . 51.30(8) ?
O23C U61 O25A 8 . 98.92(8) ?
O23A U61 O25A 8 . 98.92(8) ?
O25C U61 O25A 8 . 124.06(12) ?
O25A U61 O25A 8 . 124.06(12) ?
A35 T62 A35 60 75 52.20(16) ?
A35 T62 A35 60 78 52.20(16) ?
A35 T62 A35 75 78 52.20(16) ?
A35 T62 A35 60 82 146.30(13) ?
A35 T62 A35 75 82 94.82(4) ?
A35 T62 A35 78 82 116.41(6) ?
A35 T62 A35 60 9 146.30(13) ?
A35 T62 A35 75 9 116.41(6) ?
A35 T62 A35 78 9 94.82(4) ?
A35 T62 A35 82 9 48.41(19) ?
A35 T62 A35 60 26 116.41(6) ?
A35 T62 A35 75 26 146.30(13) ?
A35 T62 A35 78 26 94.82(4) ?
A35 T62 A35 82 26 94.82(4) ?
A35 T62 A35 9 26 52.20(16) ?
A35 T62 A35 60 8 94.82(4) ?
A35 T62 A35 75 8 116.41(6) ?
A35 T62 A35 78 8 146.30(13) ?
A35 T62 A35 82 8 94.82(4) ?
A35 T62 A35 9 8 116.41(6) ?
A35 T62 A35 26 8 94.82(4) ?
A35 T62 A35 60 55 116.41(6) ?
A35 T62 A35 75 55 94.82(4) ?
A35 T62 A35 78 55 146.30(13) ?
A35 T62 A35 82 55 52.20(16) ?
A35 T62 A35 9 55 94.82(4) ?
A35 T62 A35 26 55 116.41(6) ?
A35 T62 A35 8 55 48.41(19) ?
A35 T62 A35 60 35 48.41(19) ?
A35 T62 A35 75 35 94.82(4) ?
A35 T62 A35 78 35 94.82(4) ?
A35 T62 A35 82 35 146.30(13) ?
A35 T62 A35 9 35 146.30(13) ?
A35 T62 A35 26 35 94.82(4) ?
A35 T62 A35 8 35 52.20(16) ?
A35 T62 A35 55 35 94.82(4) ?
A35 T62 A35 60 52 94.82(4) ?
A35 T62 A35 75 52 48.41(19) ?
A35 T62 A35 78 52 94.82(4) ?
A35 T62 A35 82 52 52.20(16) ?
A35 T62 A35 9 52 94.82(4) ?
A35 T62 A35 26 52 146.30(13) ?
A35 T62 A35 8 52 94.82(4) ?
A35 T62 A35 55 52 52.20(16) ?
A35 T62 A35 35 52 116.41(6) ?
A35 T62 A35 60 29 94.82(4) ?
A35 T62 A35 75 29 94.82(4) ?
A35 T62 A35 78 29 48.41(19) ?
A35 T62 A35 82 29 94.82(4) ?
A35 T62 A35 9 29 52.20(16) ?
A35 T62 A35 26 29 52.20(16) ?
A35 T62 A35 8 29 146.30(13) ?
A35 T62 A35 55 29 146.30(13) ?
A35 T62 A35 35 29 116.41(6) ?
A35 T62 A35 52 29 116.41(6) ?
A35 T62 A35 60 . 94.82(4) ?
A35 T62 A35 75 . 146.30(13) ?
A35 T62 A35 78 . 116.41(6) ?
A35 T62 A35 82 . 116.41(6) ?
A35 T62 A35 9 . 94.82(4) ?
A35 T62 A35 26 . 48.40(19) ?
A35 T62 A35 8 . 52.21(16) ?
A35 T62 A35 55 . 94.82(4) ?
A35 T62 A35 35 . 52.21(16) ?
A35 T62 A35 52 . 146.30(13) ?
A35 T62 A35 29 . 94.82(4) ?
B35 U62 B35 . 12 94.73(3) ?
B35 U62 B35 . 6 116.26(6) ?
B35 U62 B35 12 6 52.59(15) ?
B35 U62 B35 . 3 146.61(12) ?
B35 U62 B35 12 3 52.59(15) ?
B35 U62 B35 6 3 52.59(15) ?
B35 U62 B35 . 10 116.26(6) ?
B35 U62 B35 12 10 146.61(12) ?
B35 U62 B35 6 10 116.26(6) ?
B35 U62 B35 3 10 94.73(3) ?
B35 U62 B35 . 9 94.74(3) ?
B35 U62 B35 12 9 146.61(12) ?
B35 U62 B35 6 9 94.73(3) ?
B35 U62 B35 3 9 116.26(6) ?
B35 U62 B35 10 9 47.94(18) ?
B35 U62 B35 . 2 47.95(18) ?
B35 U62 B35 12 2 116.26(6) ?
B35 U62 B35 6 2 94.73(3) ?
B35 U62 B35 3 2 146.61(12) ?
B35 U62 B35 10 2 94.73(3) ?
B35 U62 B35 9 2 52.59(15) ?
B35 U62 B35 . 8 52.58(15) ?
B35 U62 B35 12 8 94.73(3) ?
B35 U62 B35 6 8 146.61(12) ?
B35 U62 B35 3 8 116.26(6) ?
B35 U62 B35 10 8 94.73(3) ?
B35 U62 B35 9 8 116.26(6) ?
B35 U62 B35 2 8 94.73(3) ?
B35 U62 B35 . 7 94.73(3) ?
B35 U62 B35 12 7 116.26(6) ?
B35 U62 B35 6 7 146.61(12) ?
B35 U62 B35 3 7 94.73(3) ?
B35 U62 B35 10 7 52.59(15) ?
B35 U62 B35 9 7 94.73(3) ?
B35 U62 B35 2 7 116.26(6) ?
B35 U62 B35 8 7 47.94(18) ?
B35 U62 B35 . 11 52.58(15) ?
B35 U62 B35 12 11 47.94(18) ?
B35 U62 B35 6 11 94.73(3) ?
B35 U62 B35 3 11 94.73(3) ?
B35 U62 B35 10 11 146.61(12) ?
B35 U62 B35 9 11 146.61(12) ?
B35 U62 B35 2 11 94.73(3) ?
B35 U62 B35 8 11 52.59(15) ?
B35 U62 B35 7 11 94.73(3) ?
B35 U62 B35 . 4 146.61(12) ?
B35 U62 B35 12 4 94.73(3) ?
B35 U62 B35 6 4 94.73(3) ?
B35 U62 B35 3 4 47.94(18) ?
B35 U62 B35 10 4 52.59(15) ?
B35 U62 B35 9 4 94.73(3) ?
B35 U62 B35 2 4 146.61(12) ?
B35 U62 B35 8 4 94.73(3) ?
B35 U62 B35 7 4 52.59(15) ?
B35 U62 B35 11 4 116.26(6) ?
B35 U62 B35 . 5 94.74(3) ?
B35 U62 B35 12 5 94.73(3) ?
B35 U62 B35 6 5 47.94(18) ?
B35 U62 B35 3 5 94.73(3) ?
B35 U62 B35 10 5 94.73(3) ?
B35 U62 B35 9 5 52.59(15) ?
B35 U62 B35 2 5 52.59(15) ?
B35 U62 B35 8 5 146.61(12) ?
B35 U62 B35 7 5 146.61(12) ?
B35 U62 B35 11 5 116.26(6) ?
B35 U62 B35 4 5 116.26(6) ?
A8 T63 A8 35 60 108.5(2) ?
A8 T63 A39 35 75 109.52(6) ?
A8 T63 A39 60 75 109.52(6) ?
A8 T63 A39 35 . 109.52(6) ?
A8 T63 A39 60 . 109.52(6) ?
A39 T63 A39 75 . 110.3(2) ?
A8 T63 A64O 35 75 176.38(16) ?
A8 T63 A64O 60 75 67.91(15) ?
A39 T63 A64O 75 75 72.29(7) ?
A39 T63 A64O . 75 72.29(7) ?
A8 T63 A64O 35 . 67.91(15) ?
A8 T63 A64O 60 . 176.39(16) ?
A39 T63 A64O 75 . 72.29(7) ?
A39 T63 A64O . . 72.29(7) ?
A64O T63 A64O 75 . 115.7(2) ?
A8 T63 A58O 35 60 71.28(8) ?
A8 T63 A58O 60 60 71.28(8) ?
A39 T63 A58O 75 60 68.17(15) ?
A39 T63 A58O . 60 178.43(16) ?
A64O T63 A58O 75 60 106.99(8) ?
A64O T63 A58O . 60 106.99(8) ?
A8 T63 A58O 35 35 71.29(8) ?
A8 T63 A58O 60 35 71.28(8) ?
A39 T63 A58O 75 35 178.44(16) ?
A39 T63 A58O . 35 68.17(15) ?
A64O T63 A58O 75 35 106.99(8) ?
A64O T63 A58O . 35 106.99(8) ?
A58O T63 A58O 60 35 113.4(2) ?
A8 T63 A63 35 . 55.20(11) ?
A8 T63 A63 60 . 125.20(16) ?
A39 T63 A63 75 . 125.28(16) ?
A39 T63 A63 . . 54.32(11) ?
A64O T63 A63 75 . 126.57(11) ?
A64O T63 A63 . . 53.05(16) ?
A58O T63 A63 60 . 126.44(12) ?
A58O T63 A63 35 . 53.95(16) ?
A8 T63 A63 35 8 55.20(11) ?
A8 T63 A63 60 8 125.20(16) ?
A39 T63 A63 75 8 54.33(11) ?
A39 T63 A63 . 8 125.28(16) ?
A64O T63 A63 75 8 126.58(11) ?
A64O T63 A63 . 8 53.05(16) ?
A58O T63 A63 60 8 53.95(16) ?
A58O T63 A63 35 8 126.43(12) ?
A63 T63 A63 . 8 90.0(3) ?
A8 T63 A63 35 78 125.20(16) ?
A8 T63 A63 60 78 55.20(11) ?
A39 T63 A63 75 78 125.28(16) ?
A39 T63 A63 . 78 54.33(11) ?
A64O T63 A63 75 78 53.05(16) ?
A64O T63 A63 . 78 126.58(11) ?
A58O T63 A63 60 78 126.43(12) ?
A58O T63 A63 35 78 53.95(16) ?
A63 T63 A63 . 78 90.0(3) ?
A63 T63 A63 8 78 179.4(2) ?
A8 T63 A63 35 75 125.20(16) ?
A8 T63 A63 60 75 55.20(11) ?
A39 T63 A63 75 75 54.33(11) ?
A39 T63 A63 . 75 125.28(16) ?
A64O T63 A63 75 75 53.05(16) ?
A64O T63 A63 . 75 126.58(11) ?
A58O T63 A63 60 75 53.95(16) ?
A58O T63 A63 35 75 126.43(12) ?
A63 T63 A63 . 75 179.4(2) ?
A63 T63 A63 8 75 90.0(3) ?
A63 T63 A63 78 75 90.0(3) ?
B39 U63 B39 . 3 108.7(2) ?
B39 U63 B64O . . 69.21(8) ?
B39 U63 B64O 3 . 69.21(8) ?
B39 U63 B64O . 3 69.21(8) ?
B39 U63 B64O 3 3 69.21(8) ?
B64O U63 B64O . 3 105.0(3) ?
B39 U63 B8 . 11 109.34(6) ?
B39 U63 B8 3 11 109.34(6) ?
B64O U63 B8 . 11 72.13(17) ?
B64O U63 B8 3 11 177.11(17) ?
B39 U63 B8 . 12 109.34(6) ?
B39 U63 B8 3 12 109.34(6) ?
B64O U63 B8 . 12 177.10(17) ?
B64O U63 B8 3 12 72.13(17) ?
B8 U63 B8 11 12 110.8(2) ?
B39 U63 B58O . 12 176.04(19) ?
B39 U63 B58O 3 12 75.28(18) ?
B64O U63 B58O . 12 112.85(11) ?
B64O U63 B58O 3 12 112.85(11) ?
B8 U63 B58O 11 12 68.76(9) ?
B8 U63 B58O 12 12 68.76(9) ?
B39 U63 B58O . 11 75.28(18) ?
B39 U63 B58O 3 11 176.04(19) ?
B64O U63 B58O . 11 112.85(11) ?
B64O U63 B58O 3 11 112.85(11) ?
B8 U63 B58O 11 11 68.76(9) ?
B8 U63 B58O 12 11 68.76(9) ?
B58O U63 B58O 12 11 100.8(3) ?
B39 U63 B65 . . 54.34(10) ?
B39 U63 B65 3 . 54.34(10) ?
B64O U63 B65 . . 52.49(14) ?
B64O U63 B65 3 . 52.49(14) ?
B8 U63 B65 11 . 124.62(10) ?
B8 U63 B65 12 . 124.62(10) ?
B58O U63 B65 12 . 129.62(15) ?
B58O U63 B65 11 . 129.62(15) ?
B39 U63 B62 . 11 125.66(10) ?
B39 U63 B62 3 11 125.66(10) ?
B64O U63 B62 . 11 127.51(14) ?
B64O U63 B62 3 11 127.51(14) ?
B8 U63 B62 11 11 55.38(10) ?
B8 U63 B62 12 11 55.38(10) ?
B58O U63 B62 12 11 50.38(15) ?
B58O U63 B62 11 11 50.38(15) ?
B65 U63 B62 . 11 180.0 ?
B39 U63 B63 . . 54.71(11) ?
B39 U63 B63 3 . 126.66(16) ?
B64O U63 B63 . . 57.46(17) ?
B64O U63 B63 3 . 123.92(12) ?
B8 U63 B63 11 . 54.70(11) ?
B8 U63 B63 12 . 123.99(16) ?
B58O U63 B63 12 . 123.12(13) ?
B58O U63 B63 11 . 55.43(17) ?
B65 U63 B63 . . 90.95(12) ?
B62 U63 B63 11 . 89.05(12) ?
B39 U63 B63 . 3 126.65(16) ?
B39 U63 B63 3 3 54.71(11) ?
B64O U63 B63 . 3 123.92(12) ?
B64O U63 B63 3 3 57.46(17) ?
B8 U63 B63 11 3 124.00(16) ?
B8 U63 B63 12 3 54.70(11) ?
B58O U63 B63 12 3 55.43(17) ?
B58O U63 B63 11 3 123.11(13) ?
B65 U63 B63 . 3 90.95(12) ?
B62 U63 B63 11 3 89.05(12) ?
B63 U63 B63 . 3 178.1(2) ?
A42 T64 A42 . 75 47.91(17) ?
A42 T64 T60 . . 101.79(9) ?
A42 T64 T60 75 . 149.70(9) ?
A42 T64 T60 . 75 149.69(9) ?
A42 T64 T60 75 75 101.78(9) ?
T60 T64 T60 . 75 108.52(3) ?
A42 T64 A41 . . 145.53(8) ?
A42 T64 A41 75 . 145.52(8) ?
T60 T64 A41 . . 58.20(3) ?
T60 T64 A41 75 . 58.21(3) ?
A42 T64 A41 . 75 145.53(8) ?
A42 T64 A41 75 75 145.52(8) ?
T60 T64 A41 . 75 58.20(3) ?
T60 T64 A41 75 75 58.21(3) ?
A41 T64 A41 . 75 51.14(17) ?
A42 T64 A37 . . 52.44(9) ?
A42 T64 A37 75 . 94.72(10) ?
T60 T64 A37 . . 58.47(6) ?
T60 T64 A37 75 . 149.32(6) ?
A41 T64 A37 . . 94.11(7) ?
A41 T64 A37 75 . 116.68(6) ?
A42 T64 A37 . 8 94.71(10) ?
A42 T64 A37 75 8 52.44(9) ?
T60 T64 A37 . 8 149.31(6) ?
T60 T64 A37 75 8 58.47(6) ?
A41 T64 A37 . 8 94.11(7) ?
A41 T64 A37 75 8 116.67(6) ?
A37 T64 A37 . 8 116.83(11) ?
A42 T64 A37 . 78 52.44(9) ?
A42 T64 A37 75 78 94.72(10) ?
T60 T64 A37 . 78 58.47(6) ?
T60 T64 A37 75 78 149.32(6) ?
A41 T64 A37 . 78 116.67(6) ?
A41 T64 A37 75 78 94.11(7) ?
A37 T64 A37 . 78 51.84(12) ?
A37 T64 A37 8 78 146.46(12) ?
A42 T64 A37 . 75 94.71(10) ?
A42 T64 A37 75 75 52.44(9) ?
T60 T64 A37 . 75 149.31(6) ?
T60 T64 A37 75 75 58.47(6) ?
A41 T64 A37 . 75 116.68(6) ?
A41 T64 A37 75 75 94.11(7) ?
A37 T64 A37 . 75 146.46(12) ?
A37 T64 A37 8 75 51.84(12) ?
A37 T64 A37 78 75 116.83(11) ?
A42 T64 T56 . 75 58.74(3) ?
A42 T64 T56 75 75 58.74(3) ?
T60 T64 T56 . 75 109.370(7) ?
T60 T64 T56 75 75 109.367(8) ?
A41 T64 T56 . 75 150.16(9) ?
A41 T64 T56 75 75 99.03(9) ?
A37 T64 T56 . 75 101.30(6) ?
A37 T64 T56 8 75 101.30(6) ?
A37 T64 T56 78 75 58.42(6) ?
A37 T64 T56 75 75 58.42(6) ?
A42 T64 T56 . . 58.74(3) ?
A42 T64 T56 75 . 58.74(3) ?
T60 T64 T56 . . 109.370(7) ?
T60 T64 T56 75 . 109.367(7) ?
A41 T64 T56 . . 99.03(9) ?
A41 T64 T56 75 . 150.17(9) ?
A37 T64 T56 . . 58.42(6) ?
A37 T64 T56 8 . 58.42(6) ?
A37 T64 T56 78 . 101.30(6) ?
A37 T64 T56 75 . 101.30(6) ?
T56 T64 T56 75 . 110.81(3) ?
B37 U64 B37 . 8 118.72(12) ?
B37 U64 B37 . 6 49.48(12) ?
B37 U64 B37 8 6 146.18(12) ?
B37 U64 B37 . 3 146.18(12) ?
B37 U64 B37 8 3 49.48(12) ?
B37 U64 B37 6 3 118.72(12) ?
B37 U64 U60 . . 58.40(6) ?
B37 U64 U60 8 . 150.07(6) ?
B37 U64 U60 6 . 58.39(6) ?
B37 U64 U60 3 . 150.07(6) ?
B37 U64 U60 . 3 150.08(6) ?
B37 U64 U60 8 3 58.39(6) ?
B37 U64 U60 6 3 150.08(6) ?
B37 U64 U60 3 3 58.39(6) ?
U60 U64 U60 . 3 107.85(3) ?
B37 U64 B42 . . 51.62(9) ?
B37 U64 B42 8 . 95.24(10) ?
B37 U64 B42 6 . 51.62(9) ?
B37 U64 B42 3 . 95.24(10) ?
U60 U64 B42 . . 101.63(9) ?
U60 U64 B42 3 . 150.52(9) ?
B37 U64 B42 . 3 95.23(10) ?
B37 U64 B42 8 3 51.62(9) ?
B37 U64 B42 6 3 95.24(10) ?
B37 U64 B42 3 3 51.62(9) ?
U60 U64 B42 . 3 150.52(9) ?
U60 U64 B42 3 3 101.63(9) ?
B42 U64 B42 . 3 48.89(17) ?
B37 U64 B36 . 6 94.63(9) ?
B37 U64 B36 8 6 144.20(8) ?
B37 U64 B36 6 6 50.79(8) ?
B37 U64 B36 3 6 95.64(9) ?
U60 U64 B36 . 6 58.39(6) ?
U60 U64 B36 3 6 99.32(6) ?
B42 U64 B36 . 6 95.98(8) ?
B42 U64 B36 3 6 117.10(7) ?
B37 U64 B36 . 3 144.20(8) ?
B37 U64 B36 8 3 94.63(9) ?
B37 U64 B36 6 3 95.64(9) ?
B37 U64 B36 3 3 50.79(8) ?
U60 U64 B36 . 3 99.32(6) ?
U60 U64 B36 3 3 58.39(6) ?
B42 U64 B36 . 3 117.10(7) ?
B42 U64 B36 3 3 95.99(8) ?
B36 U64 B36 6 3 50.23(12) ?
B37 U64 B36 . 8 95.64(9) ?
B37 U64 B36 8 8 50.79(8) ?
B37 U64 B36 6 8 144.20(8) ?
B37 U64 B36 3 8 94.63(9) ?
U60 U64 B36 . 8 99.32(6) ?
U60 U64 B36 3 8 58.39(6) ?
B42 U64 B36 . 8 117.10(7) ?
B42 U64 B36 3 8 95.99(8) ?
B36 U64 B36 6 8 144.18(12) ?
B36 U64 B36 3 8 116.78(12) ?
B37 U64 B36 . . 50.79(8) ?
B37 U64 B36 8 . 95.64(9) ?
B37 U64 B36 6 . 94.63(9) ?
B37 U64 B36 3 . 144.20(8) ?
U60 U64 B36 . . 58.39(6) ?
U60 U64 B36 3 . 99.32(6) ?
B42 U64 B36 . . 95.99(8) ?
B42 U64 B36 3 . 117.11(7) ?
B36 U64 B36 6 . 116.78(12) ?
B36 U64 B36 3 . 144.18(12) ?
B36 U64 B36 8 . 50.23(12) ?
O38C T65 O38C 39 59 114.83(13) ?
O38C T65 O38A 39 39 0.00(18) ?
O38C T65 O38A 59 39 114.83(13) ?
O38C T65 O38A 39 59 114.83(13) ?
O38C T65 O38A 59 59 0.00(18) ?
O38A T65 O38A 39 59 114.83(13) ?
O38C T65 O38C 39 61 145.66(14) ?
O38C T65 O38C 59 61 53.55(15) ?
O38A T65 O38C 39 61 145.66(14) ?
O38A T65 O38C 59 61 53.55(15) ?
O38C T65 O38C 39 36 53.55(15) ?
O38C T65 O38C 59 36 145.66(14) ?
O38A T65 O38C 39 36 53.55(15) ?
O38A T65 O38C 59 36 145.66(14) ?
O38C T65 O38C 61 36 114.83(13) ?
O38C T65 O38A 39 61 145.66(14) ?
O38C T65 O38A 59 61 53.55(15) ?
O38A T65 O38A 39 61 145.66(14) ?
O38A T65 O38A 59 61 53.55(15) ?
O38C T65 O38A 61 61 0.00(6) ?
O38C T65 O38A 36 61 114.83(13) ?
O38C T65 O38A 39 36 53.55(15) ?
O38C T65 O38A 59 36 145.66(14) ?
O38A T65 O38A 39 36 53.55(15) ?
O38A T65 O38A 59 36 145.66(14) ?
O38C T65 O38A 61 36 114.83(13) ?
O38C T65 O38A 36 36 0.00(6) ?
O38A T65 O38A 61 36 114.83(13) ?
O38C T65 M31C 39 75 94.33(8) ?
O38C T65 M31C 59 75 94.33(8) ?
O38A T65 M31C 39 75 94.33(8) ?
O38A T65 M31C 59 75 94.33(8) ?
O38C T65 M31C 61 75 117.31(7) ?
O38C T65 M31C 36 75 117.31(7) ?
O38A T65 M31C 61 75 117.31(7) ?
O38A T65 M31C 36 75 117.31(7) ?
O38C T65 M31A 39 75 94.33(8) ?
O38C T65 M31A 59 75 94.33(8) ?
O38A T65 M31A 39 75 94.33(8) ?
O38A T65 M31A 59 75 94.33(8) ?
O38C T65 M31A 61 75 117.31(7) ?
O38C T65 M31A 36 75 117.31(7) ?
O38A T65 M31A 61 75 117.31(7) ?
O38A T65 M31A 36 75 117.31(7) ?
M31C T65 M31A 75 75 0.00(6) ?
O38C T65 M31A 39 . 117.32(7) ?
O38C T65 M31A 59 . 117.32(7) ?
O38A T65 M31A 39 . 117.32(7) ?
O38A T65 M31A 59 . 117.32(7) ?
O38C T65 M31A 61 . 94.32(8) ?
O38C T65 M31A 36 . 94.32(8) ?
O38A T65 M31A 61 . 94.32(8) ?
O38A T65 M31A 36 . 94.32(8) ?
M31C T65 M31A 75 . 50.38(15) ?
M31A T65 M31A 75 . 50.38(15) ?
M39C U65 M39C 76_545 74_455 51.2(3) ?
M39C U65 M39A 76_545 76_545 0.0(2) ?
M39C U65 M39A 74_455 76_545 51.2(3) ?
M39C U65 M39A 76_545 74_455 51.2(3) ?
M39C U65 M39A 74_455 74_455 0.0(2) ?
M39A U65 M39A 76_545 74_455 51.2(3) ?
M39C U65 A68 76_545 87_545 51.17(14) ?
M39C U65 A68 74_455 87_545 96.58(13) ?
M39A U65 A68 76_545 87_545 51.17(14) ?
M39A U65 A68 74_455 87_545 96.58(13) ?
M39C U65 A68 76_545 83_455 96.58(13) ?
M39C U65 A68 74_455 83_455 51.17(14) ?
M39A U65 A68 76_545 83_455 96.58(13) ?
M39A U65 A68 74_455 83_455 51.17(14) ?
A68 U65 A68 87_545 83_455 118.15(15) ?
M39C U65 A68 76_545 85_455 96.58(13) ?
M39C U65 A68 74_455 85_455 51.17(14) ?
M39A U65 A68 76_545 85_455 96.58(13) ?
M39A U65 A68 74_455 85_455 51.17(14) ?
A68 U65 A68 87_545 85_455 146.99(15) ?
A68 U65 A68 83_455 85_455 50.72(17) ?
M39C U65 A68 76_545 84_545 51.17(14) ?
M39C U65 A68 74_455 84_545 96.58(13) ?
M39A U65 A68 76_545 84_545 51.17(14) ?
M39A U65 A68 74_455 84_545 96.58(13) ?
A68 U65 A68 87_545 84_545 50.72(17) ?
A68 U65 A68 83_455 84_545 146.99(15) ?
A68 U65 A68 85_455 84_545 118.15(15) ?
M39C U65 O31A 76_545 . 144.56(9) ?
M39C U65 O31A 74_455 . 144.56(9) ?
M39A U65 O31A 76_545 . 144.56(9) ?
M39A U65 O31A 74_455 . 144.56(9) ?
A68 U65 O31A 87_545 . 116.12(7) ?
A68 U65 O31A 83_455 . 116.12(7) ?
A68 U65 O31A 85_455 . 94.19(9) ?
A68 U65 O31A 84_545 . 94.19(9) ?
M39C U65 O31C 76_545 3 144.55(9) ?
M39C U65 O31C 74_455 3 144.55(9) ?
M39A U65 O31C 76_545 3 144.55(9) ?
M39A U65 O31C 74_455 3 144.55(9) ?
A68 U65 O31C 87_545 3 94.19(9) ?
A68 U65 O31C 83_455 3 94.19(9) ?
A68 U65 O31C 85_455 3 116.12(7) ?
A68 U65 O31C 84_545 3 116.12(7) ?
O31A U65 O31C . 3 50.77(13) ?
M39C U65 O31A 76_545 3 144.55(9) ?
M39C U65 O31A 74_455 3 144.55(9) ?
M39A U65 O31A 76_545 3 144.55(9) ?
M39A U65 O31A 74_455 3 144.55(9) ?
A68 U65 O31A 87_545 3 94.19(9) ?
A68 U65 O31A 83_455 3 94.19(9) ?
A68 U65 O31A 85_455 3 116.12(7) ?
A68 U65 O31A 84_545 3 116.12(7) ?
O31A U65 O31A . 3 50.77(13) ?
O31C U65 O31A 3 3 0.00(18) ?
A2 T66 A2 44 37 52.19(13) ?
A2 T66 A3 44 37 52.84(10) ?
A2 T66 A3 37 37 52.84(10) ?
A2 T66 A14 44 60 48.56(9) ?
A2 T66 A14 37 60 94.88(9) ?
A3 T66 A14 37 60 95.42(8) ?
A2 T66 A14 44 78 94.88(9) ?
A2 T66 A14 37 78 48.56(9) ?
A3 T66 A14 37 78 95.42(8) ?
A14 T66 A14 60 78 116.21(12) ?
A2 T66 A44 44 . 95.99(10) ?
A2 T66 A44 37 . 95.99(10) ?
A3 T66 A44 37 . 48.94(12) ?
A14 T66 A44 60 . 117.00(7) ?
A14 T66 A44 78 . 117.00(7) ?
A2 T66 T59 44 . 149.32(7) ?
A2 T66 T59 37 . 149.32(7) ?
A3 T66 T59 37 . 149.00(9) ?
A14 T66 T59 60 . 100.76(7) ?
A14 T66 T59 78 . 100.76(7) ?
A44 T66 T59 . . 100.06(8) ?
A2 T66 A6 44 60 94.46(9) ?
A2 T66 A6 37 60 116.95(9) ?
A3 T66 A6 37 60 146.24(8) ?
A14 T66 A6 60 60 51.25(9) ?
A14 T66 A6 78 60 95.66(9) ?
A44 T66 A6 . 60 144.54(8) ?
T59 T66 A6 . 60 58.05(6) ?
A2 T66 A6 44 78 116.95(9) ?
A2 T66 A6 37 78 94.46(9) ?
A3 T66 A6 37 78 146.24(8) ?
A14 T66 A6 60 78 95.66(9) ?
A14 T66 A6 78 78 51.25(9) ?
A44 T66 A6 . 78 144.54(8) ?
T59 T66 A6 . 78 58.05(6) ?
A6 T66 A6 60 78 50.52(12) ?
A2 T66 A5 44 60 95.21(9) ?
A2 T66 A5 37 60 146.46(9) ?
A3 T66 A5 37 60 117.20(7) ?
A14 T66 A5 60 60 52.09(9) ?
A14 T66 A5 78 60 144.99(9) ?
A44 T66 A5 . 60 95.12(8) ?
T59 T66 A5 . 60 57.59(6) ?
A6 T66 A5 60 60 50.17(9) ?
A6 T66 A5 78 60 94.58(9) ?
A2 T66 A5 44 78 146.46(9) ?
A2 T66 A5 37 78 95.21(9) ?
A3 T66 A5 37 78 117.20(7) ?
A14 T66 A5 60 78 144.99(9) ?
A14 T66 A5 78 78 52.09(9) ?
A44 T66 A5 . 78 95.12(8) ?
T59 T66 A5 . 78 57.59(6) ?
A6 T66 A5 60 78 94.58(9) ?
A6 T66 A5 78 78 50.16(9) ?
A5 T66 A5 60 78 115.17(12) ?
A2 T66 T13 44 37 58.42(6) ?
A2 T66 T13 37 37 58.42(6) ?
A3 T66 T13 37 37 102.06(9) ?
A14 T66 T13 60 37 58.12(6) ?
A14 T66 T13 78 37 58.12(6) ?
A44 T66 T13 . 37 151.00(9) ?
T59 T66 T13 . 37 108.94(3) ?
A6 T66 T13 60 37 58.54(6) ?
A6 T66 T13 78 37 58.54(6) ?
A5 T66 T13 60 37 100.27(7) ?
A5 T66 T13 78 37 100.27(7) ?
B44 U66 B3 . 13 47.69(12) ?
B44 U66 B2 . 20 94.27(10) ?
B3 U66 B2 13 20 52.53(10) ?
B44 U66 B2 . 13 94.27(10) ?
B3 U66 B2 13 13 52.53(10) ?
B2 U66 B2 20 13 53.38(13) ?
B44 U66 B5 . 12 96.28(8) ?
B3 U66 B5 13 12 117.30(7) ?
B2 U66 B5 20 12 94.30(9) ?
B2 U66 B5 13 12 146.69(9) ?
B44 U66 B5 . 6 96.27(8) ?
B3 U66 B5 13 6 117.30(7) ?
B2 U66 B5 20 6 146.69(9) ?
B2 U66 B5 13 6 94.30(9) ?
B5 U66 B5 12 6 115.72(12) ?
B44 U66 B43 . 21 52.12(9) ?
B3 U66 B43 13 21 94.61(10) ?
B2 U66 B43 20 21 116.81(9) ?
B2 U66 B43 13 21 146.02(9) ?
B5 U66 B43 12 21 50.43(9) ?
B5 U66 B43 6 21 94.36(9) ?
B44 U66 B43 . . 52.12(9) ?
B3 U66 B43 13 . 94.61(10) ?
B2 U66 B43 20 . 146.02(9) ?
B2 U66 B43 13 . 116.81(9) ?
B5 U66 B43 12 . 94.36(9) ?
B5 U66 B43 6 . 50.44(9) ?
B43 U66 B43 21 . 49.80(12) ?
B44 U66 B6 . 12 146.00(8) ?
B3 U66 B6 13 12 146.65(8) ?
B2 U66 B6 20 12 94.93(9) ?
B2 U66 B6 13 12 117.29(9) ?
B5 U66 B6 12 12 50.42(10) ?
B5 U66 B6 6 12 93.75(9) ?
B43 U66 B6 21 12 94.82(9) ?
B43 U66 B6 . 12 115.68(9) ?
B44 U66 B6 . 6 146.00(8) ?
B3 U66 B6 13 6 146.66(8) ?
B2 U66 B6 20 6 117.29(9) ?
B2 U66 B6 13 6 94.93(9) ?
B5 U66 B6 12 6 93.75(9) ?
B5 U66 B6 6 6 50.42(10) ?
B43 U66 B6 21 6 115.68(9) ?
B43 U66 B6 . 6 94.82(9) ?
B6 U66 B6 12 6 49.02(12) ?
B44 U66 B14 . 12 116.07(7) ?
B3 U66 B14 13 12 94.82(8) ?
B2 U66 B14 20 12 47.93(9) ?
B2 U66 B14 13 12 95.44(9) ?
B5 U66 B14 12 12 51.68(9) ?
B5 U66 B14 6 12 145.28(9) ?
B43 U66 B14 21 12 95.88(9) ?
B43 U66 B14 . 12 145.03(9) ?
B6 U66 B14 12 12 52.40(9) ?
B6 U66 B14 6 12 95.52(9) ?
B44 U66 B14 . 6 116.07(7) ?
B3 U66 B14 13 6 94.82(8) ?
B2 U66 B14 20 6 95.44(9) ?
B2 U66 B14 13 6 47.93(9) ?
B5 U66 B14 12 6 145.28(9) ?
B5 U66 B14 6 6 51.68(9) ?
B43 U66 B14 21 6 145.03(9) ?
B43 U66 B14 . 6 95.88(9) ?
B6 U66 B14 12 6 95.52(9) ?
B6 U66 B14 6 6 52.40(9) ?
B14 U66 B14 12 6 116.74(12) ?
A45 T67 A45 21 . 98.50(14) ?
A45 T67 U21 21 43 152.65(8) ?
A45 T67 U21 . 43 61.48(7) ?
A45 T67 U21 21 39 61.48(7) ?
A45 T67 U21 . 39 152.66(8) ?
U21 T67 U21 43 39 128.70(3) ?
A45 T67 B29 21 43 145.62(10) ?
A45 T67 B29 . 43 95.98(9) ?
U21 T67 B29 43 43 60.04(7) ?
U21 T67 B29 39 43 111.01(7) ?
A45 T67 B29 21 39 95.98(9) ?
A45 T67 B29 . 39 145.61(10) ?
U21 T67 B29 43 39 111.01(7) ?
U21 T67 B29 39 39 60.04(7) ?
B29 T67 B29 43 39 56.84(13) ?
A45 T67 M33C 21 21 50.86(8) ?
A45 T67 M33C . 21 120.90(8) ?
U21 T67 M33C 43 21 154.48(4) ?
U21 T67 M33C 39 21 62.63(3) ?
B29 T67 M33C 43 21 95.09(8) ?
B29 T67 M33C 39 21 50.92(7) ?
A45 T67 M33A 21 21 50.86(8) ?
A45 T67 M33A . 21 120.90(8) ?
U21 T67 M33A 43 21 154.48(4) ?
U21 T67 M33A 39 21 62.63(3) ?
B29 T67 M33A 43 21 95.09(8) ?
B29 T67 M33A 39 21 50.92(7) ?
M33C T67 M33A 21 21 0.00(9) ?
A45 T67 M33A 21 . 120.89(8) ?
A45 T67 M33A . . 50.85(8) ?
U21 T67 M33A 43 . 62.63(3) ?
U21 T67 M33A 39 . 154.48(4) ?
B29 T67 M33A 43 . 50.92(7) ?
B29 T67 M33A 39 . 95.10(8) ?
M33C T67 M33A 21 . 98.15(7) ?
M33A T67 M33A 21 . 98.15(7) ?
A45 T67 A43 21 . 94.79(10) ?
A45 T67 A43 . . 53.19(9) ?
U21 T67 A43 43 . 58.67(6) ?
U21 T67 A43 39 . 107.01(6) ?
B29 T67 A43 43 . 118.70(9) ?
B29 T67 A43 39 . 155.38(9) ?
M33C T67 A43 21 . 145.51(7) ?
M33A T67 A43 21 . 145.51(7) ?
M33A T67 A43 . . 98.23(7) ?
A45 T67 A43 21 21 53.18(9) ?
A45 T67 A43 . 21 94.79(10) ?
U21 T67 A43 43 21 107.01(7) ?
U21 T67 A43 39 21 58.67(6) ?
B29 T67 A43 43 21 155.39(9) ?
B29 T67 A43 39 21 118.70(9) ?
M33C T67 A43 21 21 98.24(7) ?
M33A T67 A43 21 21 98.24(7) ?
M33A T67 A43 . 21 145.51(7) ?
A43 T67 A43 . 21 53.57(12) ?
A29 U67 A29 67_554 87_545 58.31(13) ?
A29 U67 O40C 67_554 21 145.78(9) ?
A29 U67 O40C 87_545 21 95.29(9) ?
A29 U67 O40A 67_554 21 145.78(9) ?
A29 U67 O40A 87_545 21 95.29(9) ?
O40C U67 O40A 21 21 0.00(11) ?
A29 U67 O40A 67_554 . 95.29(9) ?
A29 U67 O40A 87_545 . 145.78(9) ?
O40C U67 O40A 21 . 97.88(11) ?
O40A U67 O40A 21 . 97.88(11) ?
A29 U67 T21 67_554 67_554 59.91(7) ?
A29 U67 T21 87_545 67_554 112.23(7) ?
O40C U67 T21 21 67_554 152.20(6) ?
O40A U67 T21 21 67_554 152.20(6) ?
O40A U67 T21 . 67_554 61.51(5) ?
A29 U67 T21 67_554 87_545 112.23(7) ?
A29 U67 T21 87_545 87_545 59.91(7) ?
O40C U67 T21 21 87_545 61.51(5) ?
O40A U67 T21 21 87_545 61.51(5) ?
O40A U67 T21 . 87_545 152.20(6) ?
T21 U67 T21 67_554 87_545 129.08(3) ?
A29 U67 O33A 67_554 . 50.87(7) ?
A29 U67 O33A 87_545 . 95.59(8) ?
O40C U67 O33A 21 . 119.51(7) ?
O40A U67 O33A 21 . 119.51(7) ?
O40A U67 O33A . . 50.60(7) ?
T21 U67 O33A 67_554 . 63.49(4) ?
T21 U67 O33A 87_545 . 154.63(4) ?
A29 U67 O33C 67_554 21 95.59(8) ?
A29 U67 O33C 87_545 21 50.87(7) ?
O40C U67 O33C 21 21 50.60(7) ?
O40A U67 O33C 21 21 50.60(7) ?
O40A U67 O33C . 21 119.52(7) ?
T21 U67 O33C 67_554 21 154.63(4) ?
T21 U67 O33C 87_545 21 63.48(4) ?
O33A U67 O33C . 21 96.76(8) ?
A29 U67 O33A 67_554 21 95.59(8) ?
A29 U67 O33A 87_545 21 50.87(7) ?
O40C U67 O33A 21 21 50.60(7) ?
O40A U67 O33A 21 21 50.60(7) ?
O40A U67 O33A . 21 119.52(7) ?
T21 U67 O33A 67_554 21 154.63(4) ?
T21 U67 O33A 87_545 21 63.48(4) ?
O33A U67 O33A . 21 96.76(8) ?
O33C U67 O33A 21 21 0.00(11) ?
A50 T68 A46 . . 86.22(15) ?
A50 T68 A47 . . 71.56(7) ?
A46 T68 A47 . . 93.55(7) ?
A50 T68 A47 . 21 71.56(7) ?
A46 T68 A47 . 21 93.55(7) ?
A47 T68 A47 . 21 141.82(13) ?
A50 T68 A44 . . 147.56(14) ?
A46 T68 A44 . . 126.22(14) ?
A47 T68 A44 . . 102.86(7) ?
A47 T68 A44 21 . 102.85(7) ?
A50 T68 A49 . . 55.84(17) ?
A46 T68 A49 . . 142.06(17) ?
A47 T68 A49 . . 75.74(7) ?
A47 T68 A49 21 . 75.74(7) ?
A44 T68 A49 . . 91.72(16) ?
A50 T68 A45 . . 132.31(7) ?
A46 T68 A45 . . 95.72(10) ?
A47 T68 A45 . . 60.76(10) ?
A47 T68 A45 21 . 154.85(10) ?
A44 T68 A45 . . 53.29(8) ?
A49 T68 A45 . . 109.40(11) ?
A50 T68 A45 . 21 132.32(7) ?
A46 T68 A45 . 21 95.72(10) ?
A47 T68 A45 . 21 154.85(10) ?
A47 T68 A45 21 21 60.76(10) ?
A44 T68 A45 . 21 53.28(8) ?
A49 T68 A45 . 21 109.40(11) ?
A45 T68 A45 . 21 95.02(14) ?
A50 T68 T67 . . 148.76(11) ?
A46 T68 T67 . . 62.53(11) ?
A47 T68 T67 . . 108.27(7) ?
A47 T68 T67 21 . 108.27(7) ?
A44 T68 T67 . . 63.69(9) ?
A49 T68 T67 . . 155.41(13) ?
A45 T68 T67 . . 56.85(7) ?
A45 T68 T67 21 . 56.85(7) ?
A50 T68 M33A . . 103.49(8) ?
A46 T68 M33A . . 50.89(5) ?
A47 T68 M33A . . 56.08(7) ?
A47 T68 M33A 21 . 144.40(8) ?
A44 T68 M33A . . 98.65(7) ?
A49 T68 M33A . . 131.82(4) ?
A45 T68 M33A . . 48.99(8) ?
A45 T68 M33A 21 . 114.44(8) ?
T67 T68 M33A . . 57.63(3) ?
A50 T68 M33C . 21 103.50(8) ?
A46 T68 M33C . 21 50.89(5) ?
A47 T68 M33C . 21 144.39(8) ?
A47 T68 M33C 21 21 56.09(7) ?
A44 T68 M33C . 21 98.65(7) ?
A49 T68 M33C . 21 131.83(4) ?
A45 T68 M33C . 21 114.43(8) ?
A45 T68 M33C 21 21 49.00(8) ?
T67 T68 M33C . 21 57.62(3) ?
M33A T68 M33C . 21 93.00(6) ?
B50 U68 B46 . . 87.10(15) ?
B50 U68 B47 . 21 69.03(7) ?
B46 U68 B47 . 21 94.83(8) ?
B50 U68 B47 . . 69.03(7) ?
B46 U68 B47 . . 94.83(8) ?
B47 U68 B47 21 . 136.30(13) ?
B50 U68 B44 . . 144.48(14) ?
B46 U68 B44 . . 128.42(14) ?
B47 U68 B44 21 . 103.40(7) ?
B47 U68 B44 . . 103.39(7) ?
B50 U68 O40C . 21 131.41(6) ?
B46 U68 O40C . 21 96.55(9) ?
B47 U68 O40C 21 21 62.38(9) ?
B47 U68 O40C . 21 156.99(9) ?
B44 U68 O40C . 21 54.18(7) ?
B50 U68 O40A . 21 131.41(6) ?
B46 U68 O40A . 21 96.55(9) ?
B47 U68 O40A 21 21 62.38(9) ?
B47 U68 O40A . 21 156.99(9) ?
B44 U68 O40A . 21 54.18(7) ?
O40C U68 O40A 21 21 0.00(15) ?
B50 U68 O40A . . 131.41(6) ?
B46 U68 O40A . . 96.55(9) ?
B47 U68 O40A 21 . 156.99(9) ?
B47 U68 O40A . . 62.38(9) ?
B44 U68 O40A . . 54.18(7) ?
O40C U68 O40A 21 . 96.42(11) ?
O40A U68 O40A 21 . 96.42(11) ?
B50 U68 B49 . . 53.88(16) ?
B46 U68 B49 . . 140.98(16) ?
B47 U68 B49 21 . 72.92(7) ?
B47 U68 B49 . . 72.92(7) ?
B44 U68 B49 . . 90.59(15) ?
O40C U68 B49 21 . 108.95(10) ?
O40A U68 B49 21 . 108.95(10) ?
O40A U68 B49 . . 108.95(10) ?
B50 U68 O33A . . 103.68(8) ?
B46 U68 O33A . . 50.98(5) ?
B47 U68 O33A 21 . 145.80(8) ?
B47 U68 O33A . . 58.26(7) ?
B44 U68 O33A . . 100.41(7) ?
O40C U68 O33A 21 . 116.03(7) ?
O40A U68 O33A 21 . 116.03(7) ?
O40A U68 O33A . . 49.60(7) ?
B49 U68 O33A . . 131.18(5) ?
A50 T69 A53 . . 67.65(11) ?
A50 T69 A47 . . 71.70(11) ?
A53 T69 A47 . . 137.24(10) ?
A50 T69 A46 . . 85.67(12) ?
A53 T69 A46 . . 97.09(9) ?
A47 T69 A46 . . 92.51(12) ?
A50 T69 A51 . . 145.33(11) ?
A53 T69 A51 . . 104.51(8) ?
A47 T69 A51 . . 101.20(9) ?
A46 T69 A51 . . 128.95(11) ?
A50 T69 A66 . . 54.65(14) ?
A53 T69 A66 . . 69.4(2) ?
A47 T69 A66 . . 76.8(2) ?
A46 T69 A66 . . 140.32(14) ?
A51 T69 A66 . . 90.72(14) ?
A50 T69 A69 . . 103.03(9) ?
A53 T69 A69 . . 60.58(11) ?
A47 T69 A69 . . 144.42(11) ?
A46 T69 A69 . . 51.94(13) ?
A51 T69 A69 . . 101.27(9) ?
A66 T69 A69 . . 129.9(3) ?
A50 T69 A48 . . 131.33(11) ?
A53 T69 A48 . . 157.25(9) ?
A47 T69 A48 . . 59.64(9) ?
A46 T69 A48 . . 96.94(9) ?
A51 T69 A48 . . 52.87(9) ?
A66 T69 A48 . . 109.3(2) ?
A69 T69 A48 . . 116.65(9) ?
A50 T69 A52 . . 131.95(11) ?
A53 T69 A52 . . 64.31(9) ?
A47 T69 A52 . . 153.84(9) ?
A46 T69 A52 . . 99.60(12) ?
A51 T69 A52 . . 53.39(9) ?
A66 T69 A52 . . 106.6(2) ?
A69 T69 A52 . . 51.75(10) ?
A48 T69 A52 . . 95.70(9) ?
A50 T69 U34 . 43 149.68(9) ?
A53 T69 U34 . 43 113.59(8) ?
A47 T69 U34 . 43 108.09(7) ?
A46 T69 U34 . 43 64.01(8) ?
A51 T69 U34 . 43 64.98(7) ?
A66 T69 U34 . 43 155.66(12) ?
A69 T69 U34 . 43 58.70(7) ?
A48 T69 U34 . 43 58.00(6) ?
A52 T69 U34 . 43 58.51(6) ?
A50 T69 M33A . . 104.26(11) ?
A53 T69 M33A . . 147.80(7) ?
A47 T69 M33A . . 56.21(7) ?
A46 T69 M33A . . 50.72(8) ?
A51 T69 M33A . . 98.60(7) ?
A66 T69 M33A . . 133.0(2) ?
A69 T69 M33A . . 93.32(10) ?
A48 T69 M33A . . 49.37(7) ?
A52 T69 M33A . . 115.92(7) ?
U34 T69 M33A 43 . 57.41(3) ?
B50 U69 B47 . . 68.35(10) ?
B50 U69 B53 . . 72.92(11) ?
B47 U69 B53 . . 139.33(10) ?
B50 U69 B51 . . 145.67(11) ?
B47 U69 B51 . . 103.33(9) ?
B53 U69 B51 . . 101.54(8) ?
B50 U69 B46 . . 85.29(12) ?
B47 U69 B46 . . 92.97(12) ?
B53 U69 B46 . . 95.83(10) ?
B51 U69 B46 . . 128.97(11) ?
B50 U69 B48 . . 130.56(10) ?
B47 U69 B48 . . 62.22(9) ?
B53 U69 B48 . . 154.47(9) ?
B51 U69 B48 . . 53.87(9) ?
B46 U69 B48 . . 96.10(9) ?
B50 U69 B66 . . 54.31(14) ?
B47 U69 B66 . . 75.3(2) ?
B53 U69 B66 . . 72.3(2) ?
B51 U69 B66 . . 91.47(13) ?
B46 U69 B66 . . 139.55(14) ?
B48 U69 B66 . . 111.1(2) ?
B50 U69 B52 . . 133.60(11) ?
B47 U69 B52 . . 155.26(9) ?
B53 U69 B52 . . 60.68(9) ?
B51 U69 B52 . . 52.44(9) ?
B46 U69 B52 . . 99.54(12) ?
B48 U69 B52 . . 95.07(9) ?
B66 U69 B52 . . 106.9(2) ?
B50 U69 O34A . . 104.57(8) ?
B47 U69 O34A . . 145.69(9) ?
B53 U69 O34A . . 57.02(9) ?
B51 U69 O34A . . 99.68(8) ?
B46 U69 O34A . . 52.72(12) ?
B48 U69 O34A . . 115.31(8) ?
B66 U69 O34A . . 129.3(2) ?
B52 U69 O34A . . 50.83(8) ?
B50 U69 T34 . 67_554 149.93(9) ?
B47 U69 T34 . 67_554 110.81(7) ?
B53 U69 T34 . 67_554 108.84(8) ?
B51 U69 T34 . 67_554 64.35(7) ?
B46 U69 T34 . 67_554 64.64(8) ?
B48 U69 T34 . 67_554 57.27(6) ?
B66 U69 T34 . 67_554 155.74(12) ?
B52 U69 T34 . 67_554 57.47(6) ?
O34A U69 T34 . 67_554 58.11(5) ?
B50 U69 O33A . . 102.57(11) ?
B47 U69 O33A . . 57.86(7) ?
B53 U69 O33A . . 146.02(7) ?
B51 U69 O33A . . 99.77(7) ?
B46 U69 O33A . . 50.29(8) ?
B48 U69 O33A . . 49.29(7) ?
B66 U69 O33A . . 133.2(2) ?
B52 U69 O33A . . 115.95(7) ?
O34A U69 O33A . . 93.50(8) ?
T34 U69 O33A 67_554 . 58.49(4) ?
A57O T70 A57O 37 60 108.05(11) ?
A57O T70 A57O 37 75 108.05(11) ?
A57O T70 A57O 60 75 108.05(11) ?
A57O T70 A50 37 9 71.46(8) ?
A57O T70 A50 60 9 71.46(8) ?
A57O T70 A50 75 9 179.06(16) ?
A57O T70 A50 37 8 71.46(8) ?
A57O T70 A50 60 8 179.06(16) ?
A57O T70 A50 75 8 71.46(8) ?
A50 T70 A50 9 8 109.02(10) ?
A57O T70 A50 37 . 179.06(16) ?
A57O T70 A50 60 . 71.46(8) ?
A57O T70 A50 75 . 71.46(8) ?
A50 T70 A50 9 . 109.02(10) ?
A50 T70 A50 8 . 109.02(10) ?
A57O T70 A9 37 75 69.14(11) ?
A57O T70 A9 60 75 69.14(11) ?
A57O T70 A9 75 75 69.14(11) ?
A50 T70 A9 9 75 109.92(10) ?
A50 T70 A9 8 75 109.92(10) ?
A50 T70 A9 . 75 109.92(10) ?
A57O T70 A66 37 14 58.2(3) ?
A57O T70 A66 60 14 125.97(6) ?
A57O T70 A66 75 14 125.98(6) ?
A50 T70 A66 9 14 54.52(5) ?
A50 T70 A66 8 14 54.52(5) ?
A50 T70 A66 . 14 122.8(3) ?
A9 T70 A66 75 14 127.3(2) ?
A57O T70 A66 37 9 125.97(6) ?
A57O T70 A66 60 9 58.2(3) ?
A57O T70 A66 75 9 125.98(6) ?
A50 T70 A66 9 9 54.52(5) ?
A50 T70 A66 8 9 122.8(3) ?
A50 T70 A66 . 9 54.52(5) ?
A9 T70 A66 75 9 127.3(2) ?
A66 T70 A66 14 9 87.1(4) ?
A57O T70 A66 37 . 125.98(6) ?
A57O T70 A66 60 . 125.97(6) ?
A57O T70 A66 75 . 58.2(3) ?
A50 T70 A66 9 . 122.8(3) ?
A50 T70 A66 8 . 54.52(5) ?
A50 T70 A66 . . 54.52(5) ?
A9 T70 A66 75 . 127.3(2) ?
A66 T70 A66 14 . 87.1(4) ?
A66 T70 A66 9 . 87.1(4) ?
A57O T70 A49 37 . 124.65(17) ?
A57O T70 A49 60 . 54.07(5) ?
A57O T70 A49 75 . 54.08(5) ?
A50 T70 A49 9 . 125.48(5) ?
A50 T70 A49 8 . 125.48(5) ?
A50 T70 A49 . . 54.41(15) ?
A9 T70 A49 75 . 55.51(12) ?
A66 T70 A49 14 . 177.2(3) ?
A66 T70 A49 9 . 90.9(2) ?
A66 T70 A49 . . 90.9(2) ?
A57O T70 A49 37 8 54.07(5) ?
A57O T70 A49 60 8 124.65(17) ?
A57O T70 A49 75 8 54.08(5) ?
A50 T70 A49 9 8 125.48(5) ?
A50 T70 A49 8 8 54.41(15) ?
A50 T70 A49 . 8 125.48(5) ?
A9 T70 A49 75 8 55.51(12) ?
A66 T70 A49 14 8 90.9(2) ?
A66 T70 A49 9 8 177.2(3) ?
A66 T70 A49 . 8 90.9(2) ?
A49 T70 A49 . 8 91.09(17) ?
B9 U70 B50 3 . 108.70(10) ?
B9 U70 B50 3 9 108.71(10) ?
B50 U70 B50 . 9 110.22(10) ?
B9 U70 B50 3 8 108.71(10) ?
B50 U70 B50 . 8 110.22(10) ?
B50 U70 B50 9 8 110.22(10) ?
B9 U70 B57O 3 13 76.41(14) ?
B50 U70 B57O . 13 174.89(18) ?
B50 U70 B57O 9 13 67.36(7) ?
B50 U70 B57O 8 13 67.36(7) ?
B9 U70 B57O 3 3 76.41(14) ?
B50 U70 B57O . 3 67.36(7) ?
B50 U70 B57O 9 3 174.88(18) ?
B50 U70 B57O 8 3 67.36(7) ?
B57O U70 B57O 13 3 114.66(10) ?
B9 U70 B57O 3 12 76.41(14) ?
B50 U70 B57O . 12 67.36(7) ?
B50 U70 B57O 9 12 67.36(7) ?
B50 U70 B57O 8 12 174.88(18) ?
B57O U70 B57O 13 12 114.66(10) ?
B57O U70 B57O 3 12 114.66(10) ?
B9 U70 B67O 3 . 180.0(3) ?
B50 U70 B67O . . 71.30(10) ?
B50 U70 B67O 9 . 71.29(10) ?
B50 U70 B67O 8 . 71.29(10) ?
B57O U70 B67O 13 . 103.59(14) ?
B57O U70 B67O 3 . 103.59(14) ?
B57O U70 B67O 12 . 103.59(14) ?
B9 U70 B49 3 . 53.78(13) ?
B50 U70 B49 . . 54.92(16) ?
B50 U70 B49 9 . 124.86(5) ?
B50 U70 B49 8 . 124.86(5) ?
B57O U70 B49 13 . 130.19(18) ?
B57O U70 B49 3 . 57.93(8) ?
B57O U70 B49 12 . 57.93(8) ?
B67O U70 B49 . . 126.22(13) ?
B9 U70 B49 3 9 53.78(13) ?
B50 U70 B49 . 9 124.86(5) ?
B50 U70 B49 9 9 54.93(16) ?
B50 U70 B49 8 9 124.86(5) ?
B57O U70 B49 13 9 57.93(8) ?
B57O U70 B49 3 9 130.19(19) ?
B57O U70 B49 12 9 57.93(8) ?
B67O U70 B49 . 9 126.22(13) ?
B49 U70 B49 . 9 88.64(18) ?
B9 U70 B49 3 8 53.78(13) ?
B50 U70 B49 . 8 124.86(5) ?
B50 U70 B49 9 8 124.86(5) ?
B50 U70 B49 8 8 54.93(16) ?
B57O U70 B49 13 8 57.93(8) ?
B57O U70 B49 3 8 57.93(8) ?
B57O U70 B49 12 8 130.19(19) ?
B67O U70 B49 . 8 126.22(13) ?
B49 U70 B49 . 8 88.64(18) ?
B49 U70 B49 9 8 88.64(18) ?
B9 U70 B66 3 . 128.2(2) ?
B50 U70 B66 . . 55.22(6) ?
B50 U70 B66 9 . 123.1(3) ?
B50 U70 B66 8 . 55.21(6) ?
B57O U70 B66 13 . 121.82(9) ?
B57O U70 B66 3 . 51.8(3) ?
B57O U70 B66 12 . 121.82(9) ?
B67O U70 B66 . . 51.8(2) ?
B49 U70 B66 . . 92.8(2) ?
B49 U70 B66 9 . 178.0(3) ?
B49 U70 B66 8 . 92.8(2) ?
A66 T71 A53 . . 73.19(17) ?
A66 T71 A53 . 8 73.19(17) ?
A53 T71 A53 . 8 96.99(15) ?
A66 T71 A52 . 8 116.61(8) ?
A53 T71 A52 . 8 153.31(10) ?
A53 T71 A52 8 8 65.31(10) ?
A66 T71 A52 . . 116.61(8) ?
A53 T71 A52 . . 65.30(10) ?
A53 T71 A52 8 . 153.32(10) ?
A52 T71 A52 8 . 122.19(13) ?
A66 T71 A51 . . 96.2(2) ?
A53 T71 A51 . . 104.31(10) ?
A53 T71 A51 8 . 152.42(10) ?
A52 T71 A51 8 . 99.31(9) ?
A52 T71 A51 . . 54.16(9) ?
A66 T71 A51 . 8 96.3(2) ?
A53 T71 A51 . 8 152.43(10) ?
A53 T71 A51 8 8 104.30(10) ?
A52 T71 A51 8 8 54.16(9) ?
A52 T71 A51 . 8 99.31(9) ?
A51 T71 A51 . 8 50.53(13) ?
A66 T71 M36C . 8 137.99(19) ?
A53 T71 M36C . 8 103.96(9) ?
A53 T71 M36C 8 8 65.49(9) ?
A52 T71 M36C 8 8 51.36(8) ?
A52 T71 M36C . 8 98.20(9) ?
A51 T71 M36C . 8 124.08(9) ?
A51 T71 M36C 8 8 100.74(8) ?
A66 T71 M36A . 8 137.99(19) ?
A53 T71 M36A . 8 103.96(9) ?
A53 T71 M36A 8 8 65.49(9) ?
A52 T71 M36A 8 8 51.36(8) ?
A52 T71 M36A . 8 98.20(9) ?
A51 T71 M36A . 8 124.08(9) ?
A51 T71 M36A 8 8 100.74(8) ?
M36C T71 M36A 8 8 0.00(16) ?
A66 T71 M36A . . 137.99(19) ?
A53 T71 M36A . . 65.49(9) ?
A53 T71 M36A 8 . 103.97(9) ?
A52 T71 M36A 8 . 98.19(9) ?
A52 T71 M36A . . 51.37(8) ?
A51 T71 M36A . . 100.74(8) ?
A51 T71 M36A 8 . 124.07(9) ?
M36C T71 M36A 8 . 51.96(11) ?
M36A T71 M36A 8 . 51.96(11) ?
A66 T71 T72 . . 155.8(2) ?
A53 T71 T72 . . 120.53(8) ?
A53 T71 T72 8 . 120.53(8) ?
A52 T71 T72 8 . 61.12(7) ?
A52 T71 T72 . . 61.12(7) ?
A51 T71 T72 . . 62.16(7) ?
A51 T71 T72 8 . 62.16(7) ?
M36C T71 T72 8 . 61.92(6) ?
M36A T71 T72 8 . 61.92(6) ?
M36A T71 T72 . . 61.92(6) ?
B66 U71 B53 . 8 77.14(16) ?
B66 U71 B53 . . 77.14(16) ?
B53 U71 B53 8 . 102.66(15) ?
B66 U71 B51 . . 97.2(2) ?
B53 U71 B51 8 . 153.00(10) ?
B53 U71 B51 . . 101.71(10) ?
B66 U71 B51 . 8 97.2(2) ?
B53 U71 B51 8 8 101.71(10) ?
B53 U71 B51 . 8 153.00(10) ?
B51 U71 B51 . 8 52.29(13) ?
B66 U71 O36A . . 137.91(19) ?
B53 U71 O36A 8 . 101.48(10) ?
B53 U71 O36A . . 61.94(10) ?
B51 U71 O36A . . 100.10(9) ?
B51 U71 O36A 8 . 123.59(9) ?
B66 U71 O36C . 8 137.91(19) ?
B53 U71 O36C 8 8 61.94(10) ?
B53 U71 O36C . 8 101.48(10) ?
B51 U71 O36C . 8 123.59(9) ?
B51 U71 O36C 8 8 100.11(9) ?
O36A U71 O36C . 8 50.77(12) ?
B66 U71 O36A . 8 137.91(19) ?
B53 U71 O36A 8 8 61.94(10) ?
B53 U71 O36A . 8 101.48(10) ?
B51 U71 O36A . 8 123.59(9) ?
B51 U71 O36A 8 8 100.11(9) ?
O36A U71 O36A . 8 50.77(12) ?
O36C U71 O36A 8 8 0.00(17) ?
B66 U71 B52 . . 116.61(8) ?
B53 U71 B52 8 . 152.87(11) ?
B53 U71 B52 . . 61.55(10) ?
B51 U71 B52 . . 52.76(9) ?
B51 U71 B52 8 . 99.56(9) ?
O36A U71 B52 . . 52.19(9) ?
O36C U71 B52 8 . 97.89(9) ?
O36A U71 B52 8 . 97.89(9) ?
B66 U71 B52 . 8 116.61(8) ?
B53 U71 B52 8 8 61.55(10) ?
B53 U71 B52 . 8 152.87(11) ?
B51 U71 B52 . 8 99.55(9) ?
B51 U71 B52 8 8 52.76(9) ?
O36A U71 B52 . 8 97.89(9) ?
O36C U71 B52 8 8 52.19(9) ?
O36A U71 B52 8 8 52.19(9) ?
B52 U71 B52 . 8 122.10(13) ?
B66 U71 U72 . . 156.9(2) ?
B53 U71 U72 8 . 115.70(8) ?
B53 U71 U72 . . 115.71(8) ?
B51 U71 U72 . . 62.31(7) ?
B51 U71 U72 8 . 62.32(7) ?
O36A U71 U72 . . 61.28(6) ?
O36C U71 U72 8 . 61.28(6) ?
O36A U71 U72 8 . 61.28(6) ?
B52 U71 U72 . . 61.05(6) ?
B52 U71 U72 8 . 61.05(6) ?
T71 T72 A52 . 8 57.92(6) ?
T71 T72 A52 . . 57.92(6) ?
A52 T72 A52 8 . 115.80(13) ?
T71 T72 B27 . 43 149.79(10) ?
A52 T72 B27 8 43 116.77(7) ?
A52 T72 B27 . 43 116.77(7) ?
T71 T72 O15C . 72 148.85(6) ?
A52 T72 O15C 8 72 93.96(9) ?
A52 T72 O15C . 72 148.02(9) ?
B27 T72 O15C 43 72 51.65(10) ?
T71 T72 O15A . 72 148.85(6) ?
A52 T72 O15A 8 72 93.96(9) ?
A52 T72 O15A . 72 148.02(9) ?
B27 T72 O15A 43 72 51.65(10) ?
O15C T72 O15A 72 72 0.00(12) ?
T71 T72 O15C . 43 148.85(6) ?
A52 T72 O15C 8 43 148.02(9) ?
A52 T72 O15C . 43 93.96(9) ?
B27 T72 O15C 43 43 51.65(10) ?
O15C T72 O15C 72 43 54.76(12) ?
O15A T72 O15C 72 43 54.76(12) ?
T71 T72 O15A . 43 148.85(6) ?
A52 T72 O15A 8 43 148.02(9) ?
A52 T72 O15A . 43 93.96(9) ?
B27 T72 O15A 43 43 51.65(10) ?
O15C T72 O15A 72 43 54.76(12) ?
O15A T72 O15A 72 43 54.76(12) ?
O15C T72 O15A 43 43 0.00(12) ?
T71 T72 M37A . . 99.18(6) ?
A52 T72 M37A 8 . 93.89(7) ?
A52 T72 M37A . . 93.89(7) ?
B27 T72 M37A 43 . 50.61(11) ?
O15C T72 M37A 72 . 95.57(8) ?
O15A T72 M37A 72 . 95.57(8) ?
O15C T72 M37A 43 . 95.57(8) ?
O15A T72 M37A 43 . 95.57(8) ?
T71 T72 A51 . 8 57.47(6) ?
A52 T72 A51 8 8 51.85(9) ?
A52 T72 A51 . 8 94.12(9) ?
B27 T72 A51 43 8 146.75(9) ?
O15C T72 A51 72 8 95.64(9) ?
O15A T72 A51 72 8 95.64(9) ?
O15C T72 A51 43 8 118.21(9) ?
O15A T72 A51 43 8 118.21(9) ?
M37A T72 A51 . 8 144.56(8) ?
T71 T72 A51 . . 57.47(6) ?
A52 T72 A51 8 . 94.11(9) ?
A52 T72 A51 . . 51.85(9) ?
B27 T72 A51 43 . 146.75(9) ?
O15C T72 A51 72 . 118.21(9) ?
O15A T72 A51 72 . 118.21(9) ?
O15C T72 A51 43 . 95.64(9) ?
O15A T72 A51 43 . 95.64(9) ?
M37A T72 A51 . . 144.56(8) ?
A51 T72 A51 8 . 48.03(12) ?
U71 U72 M15C . 48_554 150.06(5) ?
U71 U72 M15A . 48_554 150.06(5) ?
M15C U72 M15A 48_554 48_554 0.00(14) ?
U71 U72 M15C . 67_554 150.06(5) ?
M15C U72 M15C 48_554 67_554 51.99(11) ?
M15A U72 M15C 48_554 67_554 51.99(11) ?
U71 U72 M15A . 67_554 150.06(5) ?
M15C U72 M15A 48_554 67_554 51.99(11) ?
M15A U72 M15A 48_554 67_554 51.99(11) ?
M15C U72 M15A 67_554 67_554 0.00(14) ?
U71 U72 B52 . 8 59.02(6) ?
M15C U72 B52 48_554 8 94.13(8) ?
M15A U72 B52 48_554 8 94.13(8) ?
M15C U72 B52 67_554 8 145.43(8) ?
M15A U72 B52 67_554 8 145.43(8) ?
U71 U72 B52 . . 59.01(6) ?
M15C U72 B52 48_554 . 145.44(8) ?
M15A U72 B52 48_554 . 145.44(8) ?
M15C U72 B52 67_554 . 94.13(8) ?
M15A U72 B52 67_554 . 94.13(8) ?
B52 U72 B52 8 . 118.02(13) ?
U71 U72 O36A . . 58.72(6) ?
M15C U72 O36A 48_554 . 144.21(8) ?
M15A U72 O36A 48_554 . 144.21(8) ?
M15C U72 O36A 67_554 . 116.42(8) ?
M15A U72 O36A 67_554 . 116.42(8) ?
B52 U72 O36A 8 . 94.92(9) ?
B52 U72 O36A . . 50.91(9) ?
U71 U72 O36C . 8 58.72(6) ?
M15C U72 O36C 48_554 8 116.42(8) ?
M15A U72 O36C 48_554 8 116.42(8) ?
M15C U72 O36C 67_554 8 144.21(8) ?
M15A U72 O36C 67_554 8 144.21(8) ?
B52 U72 O36C 8 8 50.91(9) ?
B52 U72 O36C . 8 94.92(9) ?
O36A U72 O36C . 8 49.39(12) ?
U71 U72 O36A . 8 58.72(6) ?
M15C U72 O36A 48_554 8 116.42(8) ?
M15A U72 O36A 48_554 8 116.42(8) ?
M15C U72 O36A 67_554 8 144.21(8) ?
M15A U72 O36A 67_554 8 144.21(8) ?
B52 U72 O36A 8 8 50.91(9) ?
B52 U72 O36A . 8 94.92(9) ?
O36A U72 O36A . 8 49.39(12) ?
O36C U72 O36A 8 8 0.00(16) ?
U71 U72 B51 . . 57.48(6) ?
M15C U72 B51 48_554 . 118.36(8) ?
M15A U72 B51 48_554 . 118.36(8) ?
M15C U72 B51 67_554 . 96.15(8) ?
M15A U72 B51 67_554 . 96.15(8) ?
B52 U72 B51 8 . 95.05(9) ?
B52 U72 B51 . . 50.84(9) ?
O36A U72 B51 . . 95.21(9) ?
O36C U72 B51 8 . 116.20(9) ?
O36A U72 B51 8 . 116.20(9) ?
O29C T73 O29A 39 39 0.00(10) ?
O29C T73 A68 39 . 144.90(9) ?
O29A T73 A68 39 . 144.90(9) ?
O29C T73 A68 39 9 144.91(9) ?
O29A T73 A68 39 9 144.91(9) ?
A68 T73 A68 . 9 51.74(18) ?
O29C T73 M36A 39 . 94.73(8) ?
O29A T73 M36A 39 . 94.73(8) ?
A68 T73 M36A . . 94.86(9) ?
A68 T73 M36A 9 . 117.10(9) ?
O29C T73 M36C 39 21 94.73(8) ?
O29A T73 M36C 39 21 94.73(8) ?
A68 T73 M36C . 21 117.10(9) ?
A68 T73 M36C 9 21 94.87(9) ?
M36A T73 M36C . 21 50.28(11) ?
O29C T73 M36A 39 21 94.73(8) ?
O29A T73 M36A 39 21 94.73(8) ?
A68 T73 M36A . 21 117.10(9) ?
A68 T73 M36A 9 21 94.87(9) ?
M36A T73 M36A . 21 50.28(11) ?
M36C T73 M36A 21 21 0.00(15) ?
O29C T73 O31C 39 40 50.18(8) ?
O29A T73 O31C 39 40 50.18(8) ?
A68 T73 O31C . 40 95.62(10) ?
A68 T73 O31C 9 40 118.28(10) ?
M36A T73 O31C . 40 116.29(8) ?
M36C T73 O31C 21 40 144.00(9) ?
M36A T73 O31C 21 40 144.00(9) ?
O29C T73 O31C 39 39 50.18(8) ?
O29A T73 O31C 39 39 50.18(8) ?
A68 T73 O31C . 39 118.28(10) ?
A68 T73 O31C 9 39 95.62(10) ?
M36A T73 O31C . 39 144.00(9) ?
M36C T73 O31C 21 39 116.30(8) ?
M36A T73 O31C 21 39 116.30(8) ?
O31C T73 O31C 40 39 51.03(12) ?
O29C T73 O31A 39 40 50.18(8) ?
O29A T73 O31A 39 40 50.18(8) ?
A68 T73 O31A . 40 95.62(10) ?
A68 T73 O31A 9 40 118.28(10) ?
M36A T73 O31A . 40 116.29(8) ?
M36C T73 O31A 21 40 144.00(9) ?
M36A T73 O31A 21 40 144.00(9) ?
O31C T73 O31A 40 40 0.00(13) ?
O31C T73 O31A 39 40 51.03(12) ?
O29C T73 O31A 39 39 50.18(8) ?
O29A T73 O31A 39 39 50.18(8) ?
A68 T73 O31A . 39 118.28(10) ?
A68 T73 O31A 9 39 95.62(10) ?
M36A T73 O31A . 39 144.00(9) ?
M36C T73 O31A 21 39 116.30(8) ?
M36A T73 O31A 21 39 116.30(8) ?
O31C T73 O31A 40 39 51.03(12) ?
O31C T73 O31A 39 39 0.00(15) ?
O31A T73 O31A 40 39 51.03(12) ?
M29C U73 M29A 87_545 87_545 0.00(16) ?
M29C U73 O38A 87_545 . 146.00(8) ?
M29A U73 O38A 87_545 . 146.00(8) ?
M29C U73 O38C 87_545 9 146.00(8) ?
M29A U73 O38C 87_545 9 146.00(8) ?
O38A U73 O38C . 9 53.38(15) ?
M29C U73 O38A 87_545 9 146.00(8) ?
M29A U73 O38A 87_545 9 146.00(8) ?
O38A U73 O38A . 9 53.38(15) ?
O38C U73 O38A 9 9 0.00(15) ?
M29C U73 O37C 87_545 9 114.71(6) ?
M29A U73 O37C 87_545 9 114.71(6) ?
O38A U73 O37C . 9 98.03(9) ?
O38C U73 O37C 9 9 51.08(9) ?
O38A U73 O37C 9 9 51.08(9) ?
M29C U73 O37A 87_545 9 114.71(6) ?
M29A U73 O37A 87_545 9 114.71(6) ?
O38A U73 O37A . 9 98.03(9) ?
O38C U73 O37A 9 9 51.08(9) ?
O38A U73 O37A 9 9 51.08(9) ?
O37C U73 O37A 9 9 0.00(13) ?
M29C U73 O37A 87_545 . 114.71(6) ?
M29A U73 O37A 87_545 . 114.71(6) ?
O38A U73 O37A . . 51.08(9) ?
O38C U73 O37A 9 . 98.04(9) ?
O38A U73 O37A 9 . 98.04(9) ?
O37C U73 O37A 9 . 117.50(11) ?
O37A U73 O37A 9 . 117.50(11) ?
M29C U73 M31C 87_545 64_554 54.04(9) ?
M29A U73 M31C 87_545 64_554 54.04(9) ?
O38A U73 M31C . 64_554 93.83(10) ?
O38C U73 M31C 9 64_554 116.56(9) ?
O38A U73 M31C 9 64_554 116.56(9) ?
O37C U73 M31C 9 64_554 145.02(9) ?
O37A U73 M31C 9 64_554 145.02(9) ?
O37A U73 M31C . 64_554 95.48(9) ?
M29C U73 M31C 87_545 87_545 54.04(9) ?
M29A U73 M31C 87_545 87_545 54.04(9) ?
O38A U73 M31C . 87_545 116.56(9) ?
O38C U73 M31C 9 87_545 93.83(10) ?
O38A U73 M31C 9 87_545 93.83(10) ?
O37C U73 M31C 9 87_545 95.48(9) ?
O37A U73 M31C 9 87_545 95.48(9) ?
O37A U73 M31C . 87_545 145.02(9) ?
M31C U73 M31C 64_554 87_545 50.10(13) ?
A53 T74 A53 . 9 96.85(10) ?
A53 T74 A53 . 8 96.85(10) ?
A53 T74 A53 9 8 96.85(10) ?
A53 T74 M36C . 21 65.81(9) ?
A53 T74 M36C 9 21 104.57(6) ?
A53 T74 M36C 8 21 153.64(6) ?
A53 T74 M36C . 17 153.64(6) ?
A53 T74 M36C 9 17 104.57(6) ?
A53 T74 M36C 8 17 65.81(9) ?
M36C T74 M36C 21 17 121.56(12) ?
A53 T74 M36C . 14 153.64(6) ?
A53 T74 M36C 9 14 65.81(9) ?
A53 T74 M36C 8 14 104.57(6) ?
M36C T74 M36C 21 14 98.20(7) ?
M36C T74 M36C 17 14 52.47(11) ?
A53 T74 M36C . 9 104.57(6) ?
A53 T74 M36C 9 9 65.81(9) ?
A53 T74 M36C 8 9 153.64(6) ?
M36C T74 M36C 21 9 52.47(11) ?
M36C T74 M36C 17 9 98.20(7) ?
M36C T74 M36C 14 9 51.02(11) ?
A53 T74 M36C . 8 104.57(6) ?
A53 T74 M36C 9 8 153.64(6) ?
A53 T74 M36C 8 8 65.81(9) ?
M36C T74 M36C 21 8 98.20(7) ?
M36C T74 M36C 17 8 51.02(11) ?
M36C T74 M36C 14 8 98.20(7) ?
M36C T74 M36C 9 8 121.56(12) ?
A53 T74 M36A . 8 104.57(6) ?
A53 T74 M36A 9 8 153.64(6) ?
A53 T74 M36A 8 8 65.81(9) ?
M36C T74 M36A 21 8 98.20(7) ?
M36C T74 M36A 17 8 51.02(11) ?
M36C T74 M36A 14 8 98.20(7) ?
M36C T74 M36A 9 8 121.56(12) ?
M36C T74 M36A 8 8 0.00(11) ?
A53 T74 M36A . 9 104.57(6) ?
A53 T74 M36A 9 9 65.81(9) ?
A53 T74 M36A 8 9 153.64(6) ?
M36C T74 M36A 21 9 52.47(11) ?
M36C T74 M36A 17 9 98.20(7) ?
M36C T74 M36A 14 9 51.02(11) ?
M36C T74 M36A 9 9 0.00(11) ?
M36C T74 M36A 8 9 121.56(12) ?
M36A T74 M36A 8 9 121.56(12) ?
A53 T74 M36A . 14 153.64(6) ?
A53 T74 M36A 9 14 65.81(9) ?
A53 T74 M36A 8 14 104.57(6) ?
M36C T74 M36A 21 14 98.20(7) ?
M36C T74 M36A 17 14 52.47(11) ?
M36C T74 M36A 14 14 0.00(15) ?
M36C T74 M36A 9 14 51.02(11) ?
M36C T74 M36A 8 14 98.20(7) ?
M36A T74 M36A 8 14 98.20(7) ?
M36A T74 M36A 9 14 51.02(11) ?
A53 T74 M36A . 17 153.64(6) ?
A53 T74 M36A 9 17 104.57(6) ?
A53 T74 M36A 8 17 65.81(9) ?
M36C T74 M36A 21 17 121.56(12) ?
M36C T74 M36A 17 17 0.00(15) ?
M36C T74 M36A 14 17 52.47(11) ?
M36C T74 M36A 9 17 98.20(7) ?
M36C T74 M36A 8 17 51.02(11) ?
M36A T74 M36A 8 17 51.02(11) ?
M36A T74 M36A 9 17 98.20(7) ?
M36A T74 M36A 14 17 52.47(11) ?
B67O U74 B53 . 9 64.13(8) ?
B67O U74 B53 . 8 64.13(8) ?
B53 U74 B53 9 8 102.38(9) ?
B67O U74 B53 . . 64.13(8) ?
B53 U74 B53 9 . 102.38(9) ?
B53 U74 B53 8 . 102.38(9) ?
B67O U74 O36C . 21 118.77(6) ?
B53 U74 O36C 9 21 101.66(7) ?
B53 U74 O36C 8 21 153.77(6) ?
B53 U74 O36C . 21 62.04(9) ?
B67O U74 O36C . 9 118.77(6) ?
B53 U74 O36C 9 9 62.03(9) ?
B53 U74 O36C 8 9 153.77(6) ?
B53 U74 O36C . 9 101.66(7) ?
O36C U74 O36C 21 9 51.01(12) ?
B67O U74 O36A . 21 118.77(6) ?
B53 U74 O36A 9 21 101.66(7) ?
B53 U74 O36A 8 21 153.77(6) ?
B53 U74 O36A . 21 62.04(9) ?
O36C U74 O36A 21 21 0.00(17) ?
O36C U74 O36A 9 21 51.01(12) ?
B67O U74 O36A . 9 118.77(6) ?
B53 U74 O36A 9 9 62.03(9) ?
B53 U74 O36A 8 9 153.77(6) ?
B53 U74 O36A . 9 101.66(7) ?
O36C U74 O36A 21 9 51.01(12) ?
O36C U74 O36A 9 9 0.00(17) ?
O36A U74 O36A 21 9 51.01(12) ?
B67O U74 O36C . 17 118.77(6) ?
B53 U74 O36C 9 17 101.66(7) ?
B53 U74 O36C 8 17 62.03(9) ?
B53 U74 O36C . 17 153.77(6) ?
O36C U74 O36C 21 17 122.44(13) ?
O36C U74 O36C 9 17 98.77(8) ?
O36A U74 O36C 21 17 122.44(13) ?
O36A U74 O36C 9 17 98.77(8) ?
B67O U74 O36A . 8 118.77(6) ?
B53 U74 O36A 9 8 153.77(6) ?
B53 U74 O36A 8 8 62.03(9) ?
B53 U74 O36A . 8 101.66(7) ?
O36C U74 O36A 21 8 98.77(8) ?
O36C U74 O36A 9 8 122.44(13) ?
O36A U74 O36A 21 8 98.77(8) ?
O36A U74 O36A 9 8 122.44(13) ?
O36C U74 O36A 17 8 52.96(12) ?
B67O U74 O36C . 14 118.77(6) ?
B53 U74 O36C 9 14 62.03(9) ?
B53 U74 O36C 8 14 101.66(7) ?
B53 U74 O36C . 14 153.77(6) ?
O36C U74 O36C 21 14 98.77(8) ?
O36C U74 O36C 9 14 52.96(12) ?
O36A U74 O36C 21 14 98.77(8) ?
O36A U74 O36C 9 14 52.96(12) ?
O36C U74 O36C 17 14 51.01(12) ?
O36A U74 O36C 8 14 98.77(8) ?
B67O U74 O36A . 14 118.77(6) ?
B53 U74 O36A 9 14 62.03(9) ?
B53 U74 O36A 8 14 101.66(7) ?
B53 U74 O36A . 14 153.77(6) ?
O36C U74 O36A 21 14 98.77(8) ?
O36C U74 O36A 9 14 52.96(12) ?
O36A U74 O36A 21 14 98.77(8) ?
O36A U74 O36A 9 14 52.96(12) ?
O36C U74 O36A 17 14 51.01(12) ?
O36A U74 O36A 8 14 98.77(8) ?
O36C U74 O36A 14 14 0.00(17) ?
A68 T75 A68 14 9 51.80(15) ?
A68 T75 A68 14 . 51.81(15) ?
A68 T75 A68 9 . 51.81(15) ?
A68 T75 T74 14 . 149.71(9) ?
A68 T75 T74 9 . 149.71(9) ?
A68 T75 T74 . . 149.70(9) ?
A68 T75 M36C 14 21 145.47(9) ?
A68 T75 M36C 9 21 94.45(10) ?
A68 T75 M36C . 21 116.48(6) ?
T74 T75 M36C . 21 58.66(6) ?
A68 T75 M36C 14 17 94.45(10) ?
A68 T75 M36C 9 17 145.47(9) ?
A68 T75 M36C . 17 116.48(6) ?
T74 T75 M36C . 17 58.66(6) ?
M36C T75 M36C 21 17 117.31(11) ?
A68 T75 M36C 14 14 94.45(10) ?
A68 T75 M36C 9 14 116.48(6) ?
A68 T75 M36C . 14 145.47(9) ?
T74 T75 M36C . 14 58.66(6) ?
M36C T75 M36C 21 14 95.40(8) ?
M36C T75 M36C 17 14 51.26(11) ?
A68 T75 M36C 14 9 116.48(6) ?
A68 T75 M36C 9 9 94.45(10) ?
A68 T75 M36C . 9 145.47(9) ?
T74 T75 M36C . 9 58.66(6) ?
M36C T75 M36C 21 9 51.26(11) ?
M36C T75 M36C 17 9 95.40(8) ?
M36C T75 M36C 14 9 49.86(11) ?
A68 T75 M36C 14 8 116.48(6) ?
A68 T75 M36C 9 8 145.47(9) ?
A68 T75 M36C . 8 94.45(10) ?
T74 T75 M36C . 8 58.66(6) ?
M36C T75 M36C 21 8 95.40(8) ?
M36C T75 M36C 17 8 49.86(11) ?
M36C T75 M36C 14 8 95.40(8) ?
M36C T75 M36C 9 8 117.31(11) ?
A68 T75 M36A 14 21 145.47(9) ?
A68 T75 M36A 9 21 94.45(10) ?
A68 T75 M36A . 21 116.48(6) ?
T74 T75 M36A . 21 58.66(6) ?
M36C T75 M36A 21 21 0.00(11) ?
M36C T75 M36A 17 21 117.31(11) ?
M36C T75 M36A 14 21 95.40(8) ?
M36C T75 M36A 9 21 51.26(11) ?
M36C T75 M36A 8 21 95.40(8) ?
A68 T75 M36A 14 8 116.48(6) ?
A68 T75 M36A 9 8 145.47(9) ?
A68 T75 M36A . 8 94.45(10) ?
T74 T75 M36A . 8 58.66(6) ?
M36C T75 M36A 21 8 95.40(8) ?
M36C T75 M36A 17 8 49.86(11) ?
M36C T75 M36A 14 8 95.40(8) ?
M36C T75 M36A 9 8 117.31(11) ?
M36C T75 M36A 8 8 0.00(15) ?
M36A T75 M36A 21 8 95.40(8) ?
A68 T75 M36A 14 9 116.48(6) ?
A68 T75 M36A 9 9 94.45(10) ?
A68 T75 M36A . 9 145.47(9) ?
T74 T75 M36A . 9 58.66(6) ?
M36C T75 M36A 21 9 51.26(11) ?
M36C T75 M36A 17 9 95.40(8) ?
M36C T75 M36A 14 9 49.86(11) ?
M36C T75 M36A 9 9 0.00(15) ?
M36C T75 M36A 8 9 117.31(11) ?
M36A T75 M36A 21 9 51.26(11) ?
M36A T75 M36A 8 9 117.31(11) ?
U74 U75 O37C . 14 98.97(7) ?
U74 U75 O37C . 9 98.97(7) ?
O37C U75 O37C 14 9 117.62(3) ?
U74 U75 O37A . 14 98.97(7) ?
O37C U75 O37A 14 14 0.00(17) ?
O37C U75 O37A 9 14 117.62(3) ?
U74 U75 O37A . 9 98.97(7) ?
O37C U75 O37A 14 9 117.62(3) ?
O37C U75 O37A 9 9 0.00(17) ?
O37A U75 O37A 14 9 117.62(3) ?
U74 U75 O37A . . 98.96(7) ?
O37C U75 O37A 14 . 117.62(3) ?
O37C U75 O37A 9 . 117.62(3) ?
O37A U75 O37A 14 . 117.62(3) ?
O37A U75 O37A 9 . 117.62(3) ?
U74 U75 O36C . 21 58.42(6) ?
O37C U75 O36C 14 21 143.72(8) ?
O37C U75 O36C 9 21 49.35(8) ?
O37A U75 O36C 14 21 143.72(8) ?
O37A U75 O36C 9 21 49.35(8) ?
O37A U75 O36C . 21 95.17(7) ?
U74 U75 O36C . 9 58.42(6) ?
O37C U75 O36C 14 9 95.17(7) ?
O37C U75 O36C 9 9 49.35(8) ?
O37A U75 O36C 14 9 95.17(7) ?
O37A U75 O36C 9 9 49.35(8) ?
O37A U75 O36C . 9 143.71(8) ?
O36C U75 O36C 21 9 49.48(12) ?
U74 U75 O36A . 21 58.42(6) ?
O37C U75 O36A 14 21 143.72(8) ?
O37C U75 O36A 9 21 49.35(8) ?
O37A U75 O36A 14 21 143.72(8) ?
O37A U75 O36A 9 21 49.35(8) ?
O37A U75 O36A . 21 95.17(7) ?
O36C U75 O36A 21 21 0.00(16) ?
O36C U75 O36A 9 21 49.48(12) ?
U74 U75 O36A . 9 58.42(6) ?
O37C U75 O36A 14 9 95.17(7) ?
O37C U75 O36A 9 9 49.35(8) ?
O37A U75 O36A 14 9 95.17(7) ?
O37A U75 O36A 9 9 49.35(8) ?
O37A U75 O36A . 9 143.71(8) ?
O36C U75 O36A 21 9 49.48(12) ?
O36C U75 O36A 9 9 0.00(16) ?
O36A U75 O36A 21 9 49.48(12) ?
U74 U75 O36C . 17 58.42(6) ?
O37C U75 O36C 14 17 49.35(8) ?
O37C U75 O36C 9 17 143.72(8) ?
O37A U75 O36C 14 17 49.35(8) ?
O37A U75 O36C 9 17 143.72(8) ?
O37A U75 O36C . 17 95.17(7) ?
O36C U75 O36C 21 17 116.84(12) ?
O36C U75 O36C 9 17 95.09(8) ?
O36A U75 O36C 21 17 116.84(12) ?
O36A U75 O36C 9 17 95.09(8) ?
T76S T76S T76S 14 9 60.013(2) ?
T76S T76S B56 14 2 132.43(13) ?
T76S T76S B56 9 2 132.43(13) ?
T76S T76S T30 14 . 78.90(3) ?
T76S T76S T30 9 . 78.90(3) ?
B56 T76S T30 2 . 141.66(18) ?
T76S T76S T6 14 . 136.68(2) ?
T76S T76S T6 9 . 136.68(2) ?
B56 T76S T6 2 . 71.66(18) ?
T30 T76S T6 . . 70.01(4) ?
T76S T76S A20 14 88 126.76(6) ?
T76S T76S A20 9 88 79.22(3) ?
B56 T76S A20 2 88 99.97(12) ?
T30 T76S A20 . 88 59.71(8) ?
T6 T76S A20 . 88 59.37(3) ?
T76S T76S A20 14 82 79.22(3) ?
T76S T76S A20 9 82 126.76(6) ?
B56 T76S A20 2 82 99.97(12) ?
T30 T76S A20 . 82 59.71(8) ?
T6 T76S A20 . 82 59.37(3) ?
A20 T76S A20 88 82 103.52(13) ?
T76S T76S B56 14 16 32.23(10) ?
T76S T76S B56 9 16 79.68(4) ?
B56 T76S B56 2 16 100.2(2) ?
T30 T76S B56 . 16 108.07(13) ?
T6 T76S B56 . 16 137.98(6) ?
A20 T76S B56 88 16 157.40(9) ?
A20 T76S B56 82 16 82.87(10) ?
T76S T76S B56 14 10 79.68(4) ?
T76S T76S B56 9 10 32.23(10) ?
B56 T76S B56 2 10 100.2(2) ?
T30 T76S B56 . 10 108.07(13) ?
T6 T76S B56 . 10 137.98(6) ?
A20 T76S B56 88 10 82.87(10) ?
A20 T76S B56 82 10 157.40(9) ?
B56 T76S B56 16 10 83.62(15) ?
T76S T76S A56 14 82 79.95(4) ?
T76S T76S A56 9 82 120.58(13) ?
B56 T76S A56 2 82 53.70(11) ?
T30 T76S A56 . 82 136.86(15) ?
T6 T76S A56 . 82 102.70(13) ?
A20 T76S A56 88 82 153.28(8) ?
A20 T76S A56 82 82 79.65(18) ?
B56 T76S A56 16 82 48.68(8) ?
B56 T76S A56 10 82 104.5(2) ?
T76S T76S A56 14 88 120.58(13) ?
T76S T76S A56 9 88 79.95(4) ?
B56 T76S A56 2 88 53.71(11) ?
T30 T76S A56 . 88 136.86(15) ?
T6 T76S A56 . 88 102.70(13) ?
A20 T76S A56 88 88 79.65(18) ?
A20 T76S A56 82 88 153.28(8) ?
B56 T76S A56 16 88 104.5(2) ?
B56 T76S A56 10 88 48.68(8) ?
A56 T76S A56 82 88 86.2(3) ?
T76S T76S U76S 14 14 84.62(3) ?
T76S T76S U76S 9 14 80.90(2) ?
B56 T76S U76S 2 14 59.64(17) ?
T30 T76S U76S . 14 158.47(6) ?
T6 T76S U76S . 14 131.12(6) ?
A20 T76S U76S 88 14 123.24(8) ?
A20 T76S U76S 82 14 130.50(8) ?
B56 T76S U76S 16 14 60.64(12) ?
B56 T76S U76S 10 14 54.80(12) ?
A56 T76S U76S 82 14 51.44(17) ?
A56 T76S U76S 88 14 44.65(18) ?
U76S U76S U76S 14 9 60.026(7) ?
U76S U76S A56 14 26 139.56(9) ?
U76S U76S A56 9 26 139.56(10) ?
U76S U76S B20 14 16 134.36(5) ?
U76S U76S B20 9 16 85.45(2) ?
A56 U76S B20 26 16 86.08(11) ?
U76S U76S B20 14 10 85.45(2) ?
U76S U76S B20 9 10 134.36(5) ?
A56 U76S B20 26 10 86.08(11) ?
B20 U76S B20 16 10 102.18(11) ?
U76S U76S U30 14 . 85.51(2) ?
U76S U76S U30 9 . 85.51(2) ?
A56 U76S U30 26 . 123.68(15) ?
B20 U76S U30 16 . 61.20(8) ?
B20 U76S U30 10 . 61.20(8) ?
U76S U76S A56 14 82 85.56(2) ?
U76S U76S A56 9 82 34.63(9) ?
A56 U76S A56 26 82 104.93(18) ?
B20 U76S A56 16 82 79.74(10) ?
B20 U76S A56 10 82 168.96(10) ?
U30 U76S A56 . 82 111.66(13) ?
U76S U76S A56 14 88 34.63(9) ?
U76S U76S A56 9 88 85.56(2) ?
A56 U76S A56 26 88 104.93(18) ?
B20 U76S A56 16 88 168.96(10) ?
B20 U76S A56 10 88 79.74(10) ?
U30 U76S A56 . 88 111.66(13) ?
A56 U76S A56 82 88 96.34(14) ?
U76S U76S B56 14 16 126.92(13) ?
U76S U76S B56 9 16 85.74(2) ?
A56 U76S B56 26 16 53.99(9) ?
B20 U76S B56 16 16 73.34(19) ?
B20 U76S B56 10 16 139.76(6) ?
U30 U76S B56 . 16 134.21(17) ?
A56 U76S B56 82 16 51.27(7) ?
A56 U76S B56 88 16 112.3(2) ?
U76S U76S B56 14 10 85.74(2) ?
U76S U76S B56 9 10 126.92(13) ?
A56 U76S B56 26 10 53.99(9) ?
B20 U76S B56 16 10 139.76(6) ?
B20 U76S B56 10 10 73.34(19) ?
U30 U76S B56 . 10 134.21(17) ?
A56 U76S B56 82 10 112.3(2) ?
A56 U76S B56 88 10 51.27(7) ?
B56 U76S B56 16 10 84.9(3) ?
U76S U76S B20 14 2 39.86(5) ?
U76S U76S B20 9 2 39.86(5) ?
A56 U76S B20 26 2 179.08(18) ?
B20 U76S B20 16 2 94.50(10) ?
B20 U76S B20 10 2 94.50(10) ?
U30 U76S B20 . 2 57.25(7) ?
A56 U76S B20 82 2 74.48(10) ?
A56 U76S B20 88 2 74.48(10) ?
B56 U76S B20 16 2 125.50(5) ?
B56 U76S B20 10 2 125.50(5) ?
U76S U76S U6 14 . 138.405(15) ?
U76S U76S U6 9 . 138.405(15) ?
A56 U76S U6 26 . 58.76(15) ?
B20 U76S U6 16 . 55.30(3) ?
B20 U76S U6 10 . 55.30(3) ?
U30 U76S U6 . . 64.92(3) ?
A56 U76S U6 82 . 131.27(5) ?
A56 U76S U6 88 . 131.27(5) ?
B56 U76S U6 16 . 94.39(12) ?
B56 U76S U6 10 . 94.39(12) ?
B20 U76S U6 2 . 122.16(8) ?
T77B T77A T77C . . 57.0(2) ?
T77B T77A B54 . 45 137.3(2) ?
T77C T77A B54 . 45 131.3(3) ?
T77B T77A T29 . . 80.44(12) ?
T77C T77A T29 . . 81.31(19) ?
B54 T77A T29 45 . 137.56(17) ?
T77B T77A A61 . . 79.83(19) ?
T77C T77A A61 . . 32.6(2) ?
B54 T77A A61 45 . 98.7(2) ?
T29 T77A A61 . . 108.71(10) ?
T77B T77A A19 . . 126.45(14) ?
T77C T77A A19 . . 81.4(2) ?
B54 T77A A19 45 . 94.8(2) ?
T29 T77A A19 . . 59.66(6) ?
A61 T77A A19 . . 80.99(13) ?
T77B T77A B1 . 45 83.44(14) ?
T77C T77A B1 . 45 128.7(2) ?
B54 T77A B1 45 45 99.7(2) ?
T29 T77A B1 . 45 59.26(6) ?
A61 T77A B1 . 45 161.01(15) ?
A19 T77A B1 . 45 102.14(9) ?
T77B T77A T7 . . 138.84(14) ?
T77C T77A T7 . . 137.4(2) ?
B54 T77A T7 45 . 69.32(17) ?
T29 T77A T7 . . 68.34(3) ?
A61 T77A T7 . . 134.64(14) ?
A19 T77A T7 . . 57.90(5) ?
B1 T77A T7 45 . 57.94(6) ?
T77B T77A B55 . 45 34.30(16) ?
T77C T77A B55 . 45 80.1(2) ?
B54 T77A B55 45 45 103.3(2) ?
T29 T77A B55 . 45 109.57(12) ?
A61 T77A B55 . 45 87.54(19) ?
A19 T77A B55 . 45 159.89(15) ?
B1 T77A B55 45 45 83.64(14) ?
T7 T77A B55 . 45 137.30(14) ?
T77B T77A B61 . 45 84.80(18) ?
T77C T77A B61 . 45 120.0(2) ?
B54 T77A B61 45 45 53.9(2) ?
T29 T77A B61 . 45 140.34(12) ?
A61 T77A B61 . 45 104.53(15) ?
A19 T77A B61 . 45 148.59(15) ?
B1 T77A B61 45 45 82.69(12) ?
T7 T77A B61 . 45 102.22(12) ?
B55 T77A B61 45 45 50.66(19) ?
T77B T77A A54 . . 122.25(19) ?
T77C T77A A54 . . 83.8(3) ?
B54 T77A A54 45 . 48.14(17) ?
T29 T77A A54 . . 137.92(18) ?
A61 T77A A54 . . 51.4(2) ?
A19 T77A A54 . . 79.32(18) ?
B1 T77A A54 45 . 147.45(17) ?
T7 T77A A54 . . 98.89(14) ?
B55 T77A A54 45 . 106.2(2) ?
B61 T77A A54 45 . 80.5(2) ?
T77B T77A U77C . 45 82.03(12) ?
T77C T77A U77C . 45 79.35(19) ?
B54 T77A U77C 45 45 63.24(17) ?
T29 T77A U77C . 45 158.92(5) ?
A61 T77A U77C . 45 56.36(9) ?
A19 T77A U77C . 45 124.80(7) ?
B1 T77A U77C 45 45 129.90(7) ?
T7 T77A U77C . 45 132.56(5) ?
B55 T77A U77C 45 45 58.75(12) ?
B61 T77A U77C 45 45 48.43(10) ?
A54 T77A U77C . 45 47.57(16) ?
U77C U77A U77B . . 23.17(16) ?
U77C U77A A54 . 45_544 137.8(3) ?
U77B U77A A54 . 45_544 140.0(2) ?
U77C U77A B19 . . 110.1(2) ?
U77B U77A B19 . . 125.04(14) ?
A54 U77A B19 45_544 . 91.7(2) ?
U77C U77A A1 . 45_544 102.7(2) ?
U77B U77A A1 . 45_544 80.46(13) ?
A54 U77A A1 45_544 45_544 102.8(2) ?
B19 U77A A1 . 45_544 110.33(10) ?
U77C U77A U7 . . 152.31(19) ?
U77B U77A U7 . . 137.76(13) ?
A54 U77A U7 45_544 . 69.87(18) ?
B19 U77A U7 . . 62.18(6) ?
A1 U77A U7 45_544 . 60.69(7) ?
U77C U77A U29 . . 82.88(17) ?
U77B U77A U29 . . 77.79(11) ?
A54 U77A U29 45_544 . 139.19(18) ?
B19 U77A U29 . . 63.91(7) ?
A1 U77A U29 45_544 . 61.53(7) ?
U7 U77A U29 . . 69.79(4) ?
U77C U77A A61 . 45_544 92.1(2) ?
U77B U77A A61 . 45_544 82.19(18) ?
A54 U77A A61 45_544 45_544 59.6(3) ?
B19 U77A A61 . 45_544 151.18(16) ?
A1 U77A A61 45_544 45_544 80.97(13) ?
U7 U77A A61 . 45_544 105.59(13) ?
U29 U77A A61 . 45_544 139.70(13) ?
U77C U77A B54 . . 100.2(2) ?
U77B U77A B54 . . 119.77(19) ?
A54 U77A B54 45_544 . 50.69(19) ?
B19 U77A B54 . . 73.57(19) ?
A1 U77A B54 45_544 . 153.46(18) ?
U7 U77A B54 . . 102.38(15) ?
U29 U77A B54 . . 135.38(19) ?
A61 U77A B54 45_544 . 84.9(2) ?
U77C U77A B61 . . 55.2(2) ?
U77B U77A B61 . . 78.12(18) ?
A54 U77A B61 45_544 . 99.6(3) ?
B19 U77A B61 . . 75.37(13) ?
A1 U77A B61 45_544 . 156.65(15) ?
U7 U77A B61 . . 135.30(14) ?
U29 U77A B61 . . 104.51(10) ?
A61 U77A B61 45_544 . 105.06(15) ?
B54 U77A B61 . . 49.5(2) ?
U77C U77A A55 . 45_544 43.8(2) ?
U77B U77A A55 . 45_544 31.59(14) ?
A54 U77A A55 45_544 45_544 108.7(2) ?
B19 U77A A55 . 45_544 153.91(15) ?
A1 U77A A55 45_544 45_544 81.50(13) ?
U7 U77A A55 . 45_544 139.59(13) ?
U29 U77A A55 . 45_544 105.78(11) ?
A61 U77A A55 45_544 45_544 50.91(19) ?
B54 U77A A55 . 45_544 106.6(2) ?
B61 U77A A55 . 45_544 85.10(18) ?
U77C U77A T77C . 45_544 75.78(18) ?
U77B U77A T77C . 45_544 80.92(12) ?
A54 U77A T77C 45_544 45_544 62.46(18) ?
B19 U77A T77C . 45_544 127.68(9) ?
A1 U77A T77C 45_544 45_544 119.06(9) ?
U7 U77A T77C . 45_544 130.97(8) ?
U29 U77A T77C . 45_544 158.26(8) ?
A61 U77A T77C 45_544 45_544 39.20(12) ?
B54 U77A T77C . 45_544 54.61(18) ?
B61 U77A T77C . 45_544 66.42(11) ?
A55 U77A T77C 45_544 45_544 55.18(12) ?
T77A T77B T77C . . 67.0(3) ?
T77A T77B B55 . 45 134.2(2) ?
T77C T77B B55 . 45 131.4(3) ?
T77A T77B T29 . . 82.69(12) ?
T77C T77B T29 . . 83.3(2) ?
B55 T77B T29 45 . 133.86(15) ?
T77A T77B A61 . . 83.85(19) ?
T77C T77B A61 . . 29.7(2) ?
B55 T77B A61 45 . 101.9(2) ?
T29 T77B A61 . . 110.01(10) ?
T77A T77B B54 . 45 31.79(17) ?
T77C T77B B54 . 45 83.6(3) ?
B55 T77B B54 45 45 102.7(2) ?
T29 T77B B54 . 45 111.91(13) ?
A61 T77B B54 . 45 85.7(2) ?
T77A T77B A18 . . 131.83(14) ?
T77C T77B A18 . . 79.4(2) ?
B55 T77B A18 45 . 93.89(16) ?
T29 T77B A18 . . 59.26(5) ?
A61 T77B A18 . . 83.01(13) ?
B54 T77B A18 45 . 161.60(18) ?
T77A T77B B1 . 45 80.57(13) ?
T77C T77B B1 . 45 133.3(2) ?
B55 T77B B1 45 45 95.37(17) ?
T29 T77B B1 . 45 59.17(6) ?
A61 T77B B1 . 45 162.01(16) ?
B54 T77B B1 45 45 85.76(17) ?
A18 T77B B1 . 45 100.80(9) ?
T77A T77B T5 . . 136.13(13) ?
T77C T77B T5 . . 135.4(2) ?
B55 T77B T5 45 . 66.21(14) ?
T29 T77B T5 . . 67.66(3) ?
A61 T77B T5 . . 135.66(14) ?
B54 T77B T5 45 . 137.73(18) ?
A18 T77B T5 . . 57.01(5) ?
B1 T77B T5 45 . 56.80(6) ?
T77A T77B B61 . 45 79.52(18) ?
T77C T77B B61 . 45 121.6(3) ?
B55 T77B B61 45 45 54.9(2) ?
T29 T77B B61 . 45 139.15(11) ?
A61 T77B B61 . 45 104.28(15) ?
B54 T77B B61 45 45 48.9(2) ?
A18 T77B B61 . 45 148.64(15) ?
B1 T77B B61 45 45 81.70(12) ?
T5 T77B B61 . 45 101.95(13) ?
T77A T77B A55 . . 127.08(17) ?
T77C T77B A55 . . 79.8(2) ?
B55 T77B A55 45 . 52.11(13) ?
T29 T77B A55 . . 134.21(15) ?
A61 T77B A55 . . 51.77(18) ?
B54 T77B A55 45 . 108.09(19) ?
A18 T77B A55 . . 75.86(15) ?
B1 T77B A55 45 . 146.21(13) ?
T5 T77B A55 . . 96.46(12) ?
B61 T77B A55 45 . 84.87(18) ?
T77A T77B U77C . 45 84.05(12) ?
T77C T77B U77C . 45 80.7(2) ?
B55 T77B U77C 45 45 63.62(14) ?
T29 T77B U77C . 45 162.30(5) ?
A61 T77B U77C . 45 56.75(9) ?
B54 T77B U77C 45 45 58.74(13) ?
A18 T77B U77C . 45 124.39(7) ?
B1 T77B U77C 45 45 129.68(7) ?
T5 T77B U77C . 45 129.79(5) ?
B61 T77B U77C 45 45 48.37(10) ?
A55 T77B U77C . 45 49.68(15) ?
U77C U77B U77A . . 26.46(18) ?
U77C U77B A55 . 45_544 136.0(3) ?
U77A U77B A55 . 45_544 134.10(19) ?
U77C U77B B18 . . 114.4(2) ?
U77A U77B B18 . . 131.06(14) ?
A55 U77B B18 45_544 . 93.92(17) ?
U77C U77B A1 . 45_544 102.2(2) ?
U77A U77B A1 . 45_544 76.83(12) ?
A55 U77B A1 45_544 45_544 98.60(18) ?
B18 U77B A1 . 45_544 109.65(10) ?
U77C U77B U29 . . 85.63(19) ?
U77A U77B U29 . . 79.92(11) ?
A55 U77B U29 45_544 . 138.24(16) ?
B18 U77B U29 . . 64.10(7) ?
A1 U77B U29 45_544 . 61.37(7) ?
U77C U77B U5 . . 154.4(2) ?
U77A U77B U5 . . 135.43(12) ?
A55 U77B U5 45_544 . 68.49(15) ?
B18 U77B U5 . . 61.59(6) ?
A1 U77B U5 45_544 . 60.27(7) ?
U29 U77B U5 . . 69.80(4) ?
U77C U77B B61 . . 54.4(2) ?
U77A U77B B61 . . 80.59(18) ?
A55 U77B B61 45_544 . 103.8(2) ?
B18 U77B B61 . . 78.69(13) ?
A1 U77B B61 45_544 . 155.58(16) ?
U29 U77B B61 . . 105.67(11) ?
U5 U77B B61 . . 138.10(14) ?
U77C U77B A61 . 45_544 88.4(2) ?
U77A U77B A61 . 45_544 76.52(17) ?
A55 U77B A61 45_544 45_544 57.9(2) ?
B18 U77B A61 . 45_544 151.78(16) ?
A1 U77B A61 45_544 45_544 79.43(12) ?
U29 U77B A61 . 45_544 137.88(12) ?
U5 U77B A61 . 45_544 104.89(14) ?
B61 U77B A61 . 45_544 104.28(15) ?
U77C U77B B55 . . 100.0(2) ?
U77A U77B B55 . . 121.73(18) ?
A55 U77B B55 45_544 . 54.17(14) ?
B18 U77B B55 . . 74.54(17) ?
A1 U77B B55 45_544 . 152.72(15) ?
U29 U77B B55 . . 136.44(16) ?
U5 U77B B55 . . 102.64(14) ?
B61 U77B B55 . . 50.80(18) ?
A61 U77B B55 45_544 . 85.65(19) ?
U77C U77B A54 . 45_544 39.5(3) ?
U77A U77B A54 . 45_544 26.64(16) ?
A55 U77B A54 45_544 45_544 107.7(2) ?
B18 U77B A54 . 45_544 153.85(19) ?
A1 U77B A54 45_544 45_544 82.05(17) ?
U29 U77B A54 . 45_544 105.18(13) ?
U5 U77B A54 . 45_544 139.96(18) ?
B61 U77B A54 . 45_544 81.9(2) ?
A61 U77B A54 45_544 45_544 51.2(2) ?
B55 U77B A54 . 45_544 106.1(2) ?
U77C U77B T77C . 45_544 75.22(19) ?
U77A U77B T77C . 45_544 80.93(12) ?
A55 U77B T77C 45_544 45_544 60.75(15) ?
B18 U77B T77C . 45_544 128.07(9) ?
A1 U77B T77C 45_544 45_544 118.00(9) ?
U29 U77B T77C . 45_544 160.35(8) ?
U5 U77B T77C . 45_544 128.43(8) ?
B61 U77B T77C . 45_544 66.66(11) ?
A61 U77B T77C 45_544 45_544 39.07(12) ?
B55 U77B T77C . 45_544 53.68(16) ?
A54 U77B T77C 45_544 45_544 56.75(13) ?
T77B T77C T77A . . 56.0(2) ?
T77B T77C A61 . . 139.5(3) ?
T77A T77C A61 . . 134.4(3) ?
T77B T77C T29 . . 79.7(2) ?
T77A T77C T29 . . 80.04(19) ?
A61 T77C T29 . . 135.41(18) ?
T77B T77C A18 . . 84.4(2) ?
T77A T77C A18 . . 128.3(2) ?
A61 T77C A18 . . 97.2(2) ?
T29 T77C A18 . . 59.43(8) ?
T77B T77C A19 . . 125.3(3) ?
T77A T77C A19 . . 80.7(2) ?
A61 T77C A19 . . 94.2(2) ?
T29 T77C A19 . . 59.49(8) ?
A18 T77C A19 . . 101.69(11) ?
T77B T77C B55 . 45 36.4(2) ?
T77A T77C B55 . 45 82.1(2) ?
A61 T77C B55 . 45 103.4(2) ?
T29 T77C B55 . 45 109.75(15) ?
A18 T77C B55 . 45 83.01(14) ?
A19 T77C B55 . 45 161.14(18) ?
T77B T77C T41 . . 138.7(3) ?
T77A T77C T41 . . 136.0(2) ?
A61 T77C T41 . . 67.53(14) ?
T29 T77C T41 . . 67.93(7) ?
A18 T77C T41 . . 57.46(8) ?
A19 T77C T41 . . 57.40(8) ?
B55 T77C T41 45 . 136.20(16) ?
T77B T77C B54 . 45 80.2(3) ?
T77A T77C B54 . 45 35.4(2) ?
A61 T77C B54 . 45 99.1(2) ?
T29 T77C B54 . 45 110.42(16) ?
A18 T77C B54 . 45 163.1(2) ?
A19 T77C B54 . 45 81.75(16) ?
B55 T77C B54 45 45 88.7(2) ?
T41 T77C B54 . 45 134.28(18) ?
T77B T77C A55 . . 84.7(2) ?
T77A T77C A55 . . 124.2(3) ?
A61 T77C A55 . . 56.8(2) ?
T29 T77C A55 . . 134.67(17) ?
A18 T77C A55 . . 76.94(16) ?
A19 T77C A55 . . 149.93(18) ?
B55 T77C A55 45 . 48.84(11) ?
T41 T77C A55 . . 99.87(17) ?
B54 T77C A55 45 . 108.4(2) ?
T77B T77C A54 . . 118.3(3) ?
T77A T77C A54 . . 79.2(3) ?
A61 T77C A54 . . 55.5(2) ?
T29 T77C A54 . . 135.58(17) ?
A18 T77C A54 . . 152.4(2) ?
A19 T77C A54 . . 78.63(18) ?
B55 T77C A54 45 . 105.7(2) ?
T41 T77C A54 . . 102.9(2) ?
B54 T77C A54 45 . 44.37(14) ?
A55 T77C A54 . . 89.1(2) ?
T77B T77C U77C . 45 85.1(2) ?
T77A T77C U77C . 45 85.1(2) ?
A61 T77C U77C . 45 61.60(14) ?
T29 T77C U77C . 45 162.96(14) ?
A18 T77C U77C . 45 126.83(12) ?
A19 T77C U77C . 45 126.30(12) ?
B55 T77C U77C 45 45 59.46(13) ?
T41 T77C U77C . 45 129.11(12) ?
B54 T77C U77C 45 45 58.93(14) ?
A55 T77C U77C . 45 50.23(15) ?
A54 T77C U77C . 45 47.80(17) ?
U77B U77C U77A . . 130.4(3) ?
U77B U77C A54 . 45_544 132.7(3) ?
U77A U77C A54 . 45_544 32.9(2) ?
U77B U77C B61 . . 115.7(3) ?
U77A U77C B61 . . 113.4(3) ?
A54 U77C B61 45_544 . 95.9(2) ?
U77B U77C A55 . 45_544 35.8(2) ?
U77A U77C A55 . 45_544 126.9(2) ?
A54 U77C A55 45_544 45_544 107.8(2) ?
B61 U77C A55 . 45_544 100.5(2) ?
U77B U77C U29 . . 82.91(19) ?
U77A U77C U29 . . 84.17(17) ?
A54 U77C U29 45_544 . 116.92(15) ?
B61 U77C U29 . . 113.61(11) ?
A55 U77C U29 45_544 . 118.63(14) ?
U77B U77C B18 . . 55.2(2) ?
U77A U77C B18 . . 144.34(19) ?
A54 U77C B18 45_544 . 172.1(2) ?
B61 U77C B18 . . 79.09(15) ?
A55 U77C B18 45_544 . 79.32(15) ?
U29 U77C B18 . . 60.62(6) ?
U77B U77C B19 . . 142.7(2) ?
U77A U77C B19 . . 57.81(19) ?
A54 U77C B19 45_544 . 76.04(18) ?
B61 U77C B19 . . 76.11(15) ?
A55 U77C B19 45_544 . 175.27(16) ?
U29 U77C B19 . . 60.67(6) ?
B18 U77C B19 . . 96.68(8) ?
U77B U77C A1 . 45_544 67.1(2) ?
U77A U77C A1 . 45_544 65.19(19) ?
A54 U77C A1 45_544 45_544 86.32(19) ?
B61 U77C A1 . 45_544 172.46(13) ?
A55 U77C A1 45_544 45_544 85.60(15) ?
U29 U77C A1 . 45_544 59.16(6) ?
B18 U77C A1 . 45_544 97.90(9) ?
B19 U77C A1 . 45_544 97.51(9) ?
U77B U77C A61 . 45_544 80.8(2) ?
U77A U77C A61 . 45_544 75.6(2) ?
A54 U77C A61 45_544 45_544 54.4(2) ?
B61 U77C A61 . 45_544 110.92(16) ?
A55 U77C A61 45_544 45_544 54.0(2) ?
U29 U77C A61 . 45_544 135.36(11) ?
B18 U77C A61 . 45_544 133.12(16) ?
B19 U77C A61 . 45_544 130.12(16) ?
A1 U77C A61 45_544 45_544 76.22(12) ?
U77B U77C B54 . . 148.2(2) ?
U77A U77C B54 . . 68.2(2) ?
A54 U77C B54 45_544 . 46.05(15) ?
B61 U77C B54 . . 49.9(2) ?
A55 U77C B54 45_544 . 113.2(2) ?
U29 U77C B54 . . 127.95(17) ?
B18 U77C B54 . . 128.38(18) ?
B19 U77C B54 . . 67.28(17) ?
A1 U77C B54 45_544 . 131.59(17) ?
A61 U77C B54 45_544 . 80.4(2) ?
U77B U77C B55 . . 69.8(2) ?
U77A U77C B55 . . 145.7(2) ?
A54 U77C B55 45_544 . 113.0(2) ?
B61 U77C B55 . . 51.28(19) ?
A55 U77C B55 45_544 . 49.52(11) ?
U29 U77C B55 . . 129.21(16) ?
B18 U77C B55 . . 68.64(16) ?
B19 U77C B55 . . 126.72(14) ?
A1 U77C B55 45_544 . 134.17(15) ?
A61 U77C B55 45_544 . 82.47(19) ?
B54 U77C B55 . . 82.47(19) ?
A21 M1A M9C . 66 118.98(12) ?
A21 M1A M9A . 66 118.98(12) ?
M9C M1A M9A 66 66 0.00(17) ?
A21 M1A M9C . 63 118.98(12) ?
M9C M1A M9C 66 63 110.9(2) ?
M9A M1A M9C 66 63 110.9(2) ?
A21 M1A M9A . 63 118.98(12) ?
M9C M1A M9A 66 63 110.9(2) ?
M9A M1A M9A 66 63 110.9(2) ?
M9C M1A M9A 63 63 0.00(17) ?
A21 M1A A22 . . 68.8(3) ?
M9C M1A A22 66 . 116.74(13) ?
M9A M1A A22 66 . 116.74(13) ?
M9C M1A A22 63 . 116.73(13) ?
M9A M1A A22 63 . 116.73(13) ?
A21 M1A A32 . 63 101.0(2) ?
M9C M1A A32 66 63 67.57(11) ?
M9A M1A A32 66 63 67.57(11) ?
M9C M1A A32 63 63 67.57(11) ?
M9A M1A A32 63 63 67.57(11) ?
A22 M1A A32 . 63 169.8(3) ?
A21 M1A A16 . 63 168.8(2) ?
M9C M1A A16 66 63 65.28(11) ?
M9A M1A A16 66 63 65.28(11) ?
M9C M1A A16 63 63 65.28(11) ?
M9A M1A A16 63 63 65.28(11) ?
A22 M1A A16 . 63 100.0(2) ?
A32 M1A A16 63 63 90.19(18) ?
A21 M1A T24 . 35 67.52(9) ?
M9C M1A T24 66 35 173.09(17) ?
M9A M1A T24 66 35 173.09(17) ?
M9C M1A T24 63 35 62.45(6) ?
M9A M1A T24 63 35 62.45(6) ?
A22 M1A T24 . 35 66.98(10) ?
A32 M1A T24 63 35 109.82(9) ?
A16 M1A T24 63 35 108.82(9) ?
A21 M1A T24 . . 67.52(9) ?
M9C M1A T24 66 . 62.45(6) ?
M9A M1A T24 66 . 62.45(6) ?
M9C M1A T24 63 . 173.09(17) ?
M9A M1A T24 63 . 173.09(17) ?
A22 M1A T24 . . 66.98(10) ?
A32 M1A T24 63 . 109.82(9) ?
A16 M1A T24 63 . 108.82(9) ?
T24 M1A T24 35 . 124.10(15) ?
A21 M1A T15 . . 60.58(12) ?
M9C M1A T15 66 . 64.49(8) ?
M9A M1A T15 66 . 64.49(8) ?
M9C M1A T15 63 . 121.54(15) ?
M9A M1A T15 63 . 121.54(15) ?
A22 M1A T15 . . 115.42(19) ?
A32 M1A T15 63 . 56.95(10) ?
A16 M1A T15 63 . 127.44(13) ?
T24 M1A T15 35 . 120.01(13) ?
T24 M1A T15 . . 58.49(5) ?
A21 M1A T15 . 46 60.58(12) ?
M9C M1A T15 66 46 121.54(15) ?
M9A M1A T15 66 46 121.54(15) ?
M9C M1A T15 63 46 64.49(8) ?
M9A M1A T15 63 46 64.49(8) ?
A22 M1A T15 . 46 115.42(19) ?
A32 M1A T15 63 46 56.94(10) ?
A16 M1A T15 63 46 127.44(13) ?
T24 M1A T15 35 46 58.49(5) ?
T24 M1A T15 . 46 120.01(13) ?
T15 M1A T15 . 46 70.75(9) ?
O9C O1A O9A 18 18 0.0(2) ?
O9C O1A O9C 18 15 109.99(19) ?
O9A O1A O9C 18 15 109.99(19) ?
O9C O1A O9A 18 15 109.99(19) ?
O9A O1A O9A 18 15 109.99(19) ?
O9C O1A O9A 15 15 0.0(2) ?
O9C O1A B22 18 . 119.83(11) ?
O9A O1A B22 18 . 119.83(11) ?
O9C O1A B22 15 . 119.83(11) ?
O9A O1A B22 15 . 119.83(11) ?
O9C O1A B21 18 . 117.79(11) ?
O9A O1A B21 18 . 117.79(11) ?
O9C O1A B21 15 . 117.79(11) ?
O9A O1A B21 15 . 117.79(11) ?
B22 O1A B21 . . 65.5(2) ?
O9C O1A B32 18 15 64.69(10) ?
O9A O1A B32 18 15 64.69(10) ?
O9C O1A B32 15 15 64.69(10) ?
O9A O1A B32 15 15 64.69(10) ?
B22 O1A B32 . 15 168.0(2) ?
B21 O1A B32 . 15 102.53(18) ?
O9C O1A B16 18 15 67.33(11) ?
O9A O1A B16 18 15 67.33(11) ?
O9C O1A B16 15 15 67.33(11) ?
O9A O1A B16 15 15 67.33(11) ?
B22 O1A B16 . 15 102.3(2) ?
B21 O1A B16 . 15 167.9(2) ?
B32 O1A B16 15 15 89.60(16) ?
O9C O1A U24 18 . 62.28(7) ?
O9A O1A U24 18 . 62.28(7) ?
O9C O1A U24 15 . 172.11(13) ?
O9A O1A U24 15 . 172.11(13) ?
B22 O1A U24 . . 67.44(8) ?
B21 O1A U24 . . 67.17(7) ?
B32 O1A U24 15 . 108.85(7) ?
B16 O1A U24 15 . 109.13(7) ?
O9C O1A U24 18 11 172.11(13) ?
O9A O1A U24 18 11 172.11(13) ?
O9C O1A U24 15 11 62.28(7) ?
O9A O1A U24 15 11 62.28(7) ?
B22 O1A U24 . 11 67.44(8) ?
B21 O1A U24 . 11 67.17(7) ?
B32 O1A U24 15 11 108.85(7) ?
B16 O1A U24 15 11 109.14(7) ?
U24 O1A U24 . 11 125.39(11) ?
O9C O1A U16 18 . 64.33(8) ?
O9A O1A U16 18 . 64.33(8) ?
O9C O1A U16 15 . 121.06(12) ?
O9A O1A U16 15 . 121.06(12) ?
B22 O1A U16 . . 62.17(15) ?
B21 O1A U16 . . 114.49(13) ?
B32 O1A U16 15 . 126.52(10) ?
B16 O1A U16 15 . 56.44(8) ?
U24 O1A U16 . . 58.28(3) ?
U24 O1A U16 11 . 120.25(9) ?
O9C O1A U16 18 11 121.06(12) ?
O9A O1A U16 18 11 121.06(12) ?
O9C O1A U16 15 11 64.32(8) ?
O9A O1A U16 15 11 64.32(8) ?
B22 O1A U16 . 11 62.17(15) ?
B21 O1A U16 . 11 114.49(13) ?
B32 O1A U16 15 11 126.52(10) ?
B16 O1A U16 15 11 56.44(8) ?
U24 O1A U16 . 11 120.25(9) ?
U24 O1A U16 11 11 58.28(3) ?
U16 O1A U16 . 11 70.81(6) ?
A26 M2A M2C . 8 59.82(8) ?
A26 M2A M2A . 8 59.82(8) ?
M2C M2A M2A 8 8 0.00(18) ?
A26 M2A B7 . 33 120.50(12) ?
M2C M2A B7 8 33 179.67(10) ?
M2A M2A B7 8 33 179.67(10) ?
A26 M2A M2C . 62_455 178.70(13) ?
M2C M2A M2C 8 62_455 120.000(2) ?
M2A M2A M2C 8 62_455 120.000(2) ?
B7 M2A M2C 33 62_455 59.69(8) ?
A26 M2A M2A . 62_455 178.70(13) ?
M2C M2A M2A 8 62_455 120.000(2) ?
M2A M2A M2A 8 62_455 120.000(2) ?
B7 M2A M2A 33 62_455 59.69(8) ?
M2C M2A M2A 62_455 62_455 0.00(12) ?
A26 M2A A12 . . 118.01(15) ?
M2C M2A A12 8 . 118.35(11) ?
M2A M2A A12 8 . 118.35(11) ?
B7 M2A A12 33 . 61.65(14) ?
M2C M2A A12 62_455 . 60.83(8) ?
M2A M2A A12 62_455 . 60.83(8) ?
A26 M2A T9 . . 64.01(9) ?
M2C M2A T9 8 . 116.85(6) ?
M2A M2A T9 8 . 116.85(6) ?
B7 M2A T9 33 . 63.37(9) ?
M2C M2A T9 62_455 . 116.78(6) ?
M2A M2A T9 62_455 . 116.78(6) ?
A12 M2A T9 . . 111.68(13) ?
A26 M2A T8 . . 117.56(12) ?
M2C M2A T8 8 . 63.29(6) ?
M2A M2A T8 8 . 63.29(6) ?
B7 M2A T8 33 . 116.38(11) ?
M2C M2A T8 62_455 . 62.88(6) ?
M2A M2A T8 62_455 . 62.88(6) ?
A12 M2A T8 . . 109.86(12) ?
T9 M2A T8 . . 129.33(10) ?
A26 M2A U14 . 33 117.73(14) ?
M2C M2A U14 8 33 115.81(6) ?
M2A M2A U14 8 33 115.81(6) ?
B7 M2A U14 33 33 64.00(11) ?
M2C M2A U14 62_455 33 63.55(6) ?
M2A M2A U14 62_455 33 63.55(6) ?
A12 M2A U14 . 33 115.67(12) ?
T9 M2A U14 . 33 68.75(6) ?
T8 M2A U14 . 33 67.87(6) ?
A26 M2A T14 . . 65.88(12) ?
M2C M2A T14 8 . 64.14(5) ?
M2A M2A T14 8 . 64.14(5) ?
B7 M2A T14 33 . 115.84(13) ?
M2C M2A T14 62_455 . 115.29(5) ?
M2A M2A T14 62_455 . 115.29(5) ?
A12 M2A T14 . . 175.96(13) ?
T9 M2A T14 . . 68.57(6) ?
T8 M2A T14 . . 68.01(6) ?
U14 M2A T14 33 . 60.47(6) ?
A26 M2A T25 . . 65.48(10) ?
M2C M2A T25 8 . 114.94(5) ?
M2A M2A T25 8 . 114.94(5) ?
B7 M2A T25 33 . 65.37(9) ?
M2C M2A T25 62_455 . 113.89(6) ?
M2A M2A T25 62_455 . 113.89(6) ?
A12 M2A T25 . . 62.43(9) ?
T9 M2A T25 . . 59.79(5) ?
T8 M2A T25 . . 170.85(11) ?
U14 M2A T25 33 . 119.21(9) ?
T14 M2A T25 . . 120.00(9) ?
O2C O2A O2A 8 8 0.00(18) ?
O2C O2A O2C 8 62_554 120.0040(10) ?
O2A O2A O2C 8 62_554 120.0040(10) ?
O2C O2A O2A 8 62_554 120.0040(10) ?
O2A O2A O2A 8 62_554 120.0040(10) ?
O2C O2A O2A 62_554 62_554 0.00(12) ?
O2C O2A B26 8 . 60.74(8) ?
O2A O2A B26 8 . 60.74(8) ?
O2C O2A B26 62_554 . 179.26(9) ?
O2A O2A B26 62_554 . 179.26(9) ?
O2C O2A B12 8 . 119.40(11) ?
O2A O2A B12 8 . 119.40(11) ?
O2C O2A B12 62_554 . 60.73(8) ?
O2A O2A B12 62_554 . 60.73(8) ?
B26 O2A B12 . . 118.97(14) ?
O2C O2A A7 8 33_544 178.82(9) ?
O2A O2A A7 8 33_544 178.82(9) ?
O2C O2A A7 62_554 33_544 61.06(7) ?
O2A O2A A7 62_554 33_544 61.06(7) ?
B26 O2A A7 . 33_544 118.20(12) ?
B12 O2A A7 . 33_544 60.47(14) ?
O2C O2A U8 8 . 63.69(6) ?
O2A O2A U8 8 . 63.69(6) ?
O2C O2A U8 62_554 . 63.10(6) ?
O2A O2A U8 62_554 . 63.10(6) ?
B26 O2A U8 . . 117.58(12) ?
B12 O2A U8 . . 111.42(12) ?
A7 O2A U8 33_544 . 117.49(11) ?
O2C O2A U9 8 . 117.02(6) ?
O2A O2A U9 8 . 117.02(6) ?
O2C O2A U9 62_554 . 116.74(5) ?
O2A O2A U9 62_554 . 116.74(5) ?
B26 O2A U9 . . 62.64(9) ?
B12 O2A U9 . . 110.41(13) ?
A7 O2A U9 33_544 . 62.29(8) ?
U8 O2A U9 . . 128.35(10) ?
O2C O2A T14 8 33_544 116.68(5) ?
O2A O2A T14 8 33_544 116.68(5) ?
O2C O2A T14 62_554 33_544 63.87(5) ?
O2A O2A T14 62_554 33_544 63.87(5) ?
B26 O2A T14 . 33_544 115.96(13) ?
B12 O2A T14 . 33_544 114.65(12) ?
A7 O2A T14 33_544 33_544 64.11(11) ?
U8 O2A T14 . 33_544 67.90(6) ?
U9 O2A T14 . 33_544 67.95(6) ?
O2C O2A U14 8 . 64.57(5) ?
O2A O2A U14 8 . 64.57(5) ?
O2C O2A U14 62_554 . 115.91(5) ?
O2A O2A U14 62_554 . 115.91(5) ?
B26 O2A U14 . . 64.35(11) ?
B12 O2A U14 . . 175.53(14) ?
A7 O2A U14 33_544 . 115.62(13) ?
U8 O2A U14 . . 67.96(6) ?
U9 O2A U14 . . 67.97(6) ?
T14 O2A U14 33_544 . 60.91(6) ?
O2C O2A U26 8 . 65.54(5) ?
O2A O2A U26 8 . 65.54(5) ?
O2C O2A U26 62_554 . 65.00(5) ?
O2A O2A U26 62_554 . 65.00(5) ?
B26 O2A U26 . . 115.55(11) ?
B12 O2A U26 . . 63.07(11) ?
A7 O2A U26 33_544 . 114.99(11) ?
U8 O2A U26 . . 59.59(6) ?
U9 O2A U26 . . 172.04(11) ?
T14 O2A U26 33_544 . 118.34(9) ?
U14 O2A U26 . . 118.89(9) ?
M4A M3A A48 . 78 109.69(13) ?
M4A M3A M10A . . 119.39(14) ?
A48 M3A M10A 78 . 119.98(15) ?
M4A M3A M3C . 8 120.06(8) ?
A48 M3A M3C 78 8 120.26(9) ?
M10A M3A M3C . 8 59.90(7) ?
M4A M3A M3A . 8 120.06(8) ?
A48 M3A M3A 78 8 120.26(9) ?
M10A M3A M3A . 8 59.90(7) ?
M3C M3A M3A 8 8 0.00(15) ?
M4A M3A B1 . 45 62.77(10) ?
A48 M3A B1 78 45 64.02(11) ?
M10A M3A B1 . 45 110.39(11) ?
M3C M3A B1 8 45 170.27(8) ?
M3A M3A B1 8 45 170.27(8) ?
M4A M3A T27 . . 64.75(8) ?
A48 M3A T27 78 . 118.29(11) ?
M10A M3A T27 . . 112.76(11) ?
M3C M3A T27 8 . 63.64(5) ?
M3A M3A T27 8 . 63.64(5) ?
B1 M3A T27 45 . 123.32(11) ?
M4A M3A T29 . . 63.99(8) ?
A48 M3A T29 78 . 117.92(11) ?
M10A M3A T29 . . 63.30(9) ?
M3C M3A T29 8 . 112.50(5) ?
M3A M3A T29 8 . 112.50(5) ?
B1 M3A T29 45 . 59.39(8) ?
T27 M3A T29 . . 112.77(8) ?
M4A M3A A47 . 78 65.44(11) ?
A48 M3A A47 78 78 63.65(11) ?
M10A M3A A47 . 78 168.94(13) ?
M3C M3A A47 8 78 109.05(8) ?
M3A M3A A47 8 78 109.05(8) ?
B1 M3A A47 45 78 80.66(11) ?
T27 M3A A47 . 78 59.03(8) ?
T29 M3A A47 . 78 125.60(11) ?
M4A M3A T2 . . 118.71(10) ?
A48 M3A T2 78 . 64.18(9) ?
M10A M3A T2 . . 113.05(11) ?
M3C M3A T2 8 . 64.07(5) ?
M3A M3A T2 8 . 64.07(5) ?
B1 M3A T2 45 . 123.85(11) ?
T27 M3A T2 . . 67.48(5) ?
T29 M3A T2 . . 176.26(10) ?
A47 M3A T2 78 . 57.93(8) ?
O3C O3A O3A 8 8 0.00(16) ?
O3C O3A B48 8 6 121.85(9) ?
O3A O3A B48 8 6 121.85(9) ?
O3C O3A O10A 8 . 60.22(7) ?
O3A O3A O10A 8 . 60.22(7) ?
B48 O3A O10A 6 . 122.01(14) ?
O3C O3A O4A 8 . 119.67(8) ?
O3A O3A O4A 8 . 119.67(8) ?
B48 O3A O4A 6 . 107.55(13) ?
O10A O3A O4A . . 119.44(13) ?
O3C O3A A1 8 45_544 168.55(8) ?
O3A O3A A1 8 45_544 168.55(8) ?
B48 O3A A1 6 45_544 63.76(11) ?
O10A O3A A1 . 45_544 108.37(11) ?
O4A O3A A1 . 45_544 63.66(10) ?
O3C O3A U7 8 . 114.58(5) ?
O3A O3A U7 8 . 114.58(5) ?
B48 O3A U7 6 . 65.88(9) ?
O10A O3A U7 . . 64.15(8) ?
O4A O3A U7 . . 115.94(10) ?
A1 O3A U7 45_544 . 56.99(7) ?
O3C O3A U27 8 . 64.32(5) ?
O3A O3A U27 8 . 64.32(5) ?
B48 O3A U27 6 . 117.56(11) ?
O10A O3A U27 . . 113.06(10) ?
O4A O3A U27 . . 63.23(8) ?
A1 O3A U27 45_544 . 123.57(10) ?
U7 O3A U27 . . 176.54(10) ?
O3C O3A U2 8 . 64.33(5) ?
O3A O3A U2 8 . 64.33(5) ?
B48 O3A U2 6 . 65.16(9) ?
O10A O3A U2 . . 114.37(10) ?
O4A O3A U2 . . 116.83(10) ?
A1 O3A U2 45_544 . 125.25(11) ?
U7 O3A U2 . . 115.60(8) ?
U27 O3A U2 . . 67.17(5) ?
O3C O3A U29 8 . 112.66(5) ?
O3A O3A U29 8 . 112.66(5) ?
B48 O3A U29 6 . 117.87(11) ?
O10A O3A U29 . . 63.67(8) ?
O4A O3A U29 . . 63.54(8) ?
A1 O3A U29 45_544 . 57.84(8) ?
U7 O3A U29 . . 66.10(5) ?
U27 O3A U29 . . 111.04(8) ?
U2 O3A U29 . . 176.87(10) ?
M3A M4A M11A . . 119.93(13) ?
M3A M4A A45 . 78 108.18(15) ?
M11A M4A A45 . 78 121.39(15) ?
M3A M4A M13A . . 120.41(14) ?
M11A M4A M13A . . 59.65(10) ?
A45 M4A M13A 78 . 120.63(14) ?
M3A M4A B1 . 45 63.01(11) ?
M11A M4A B1 . 45 170.19(15) ?
A45 M4A B1 78 45 63.07(12) ?
M13A M4A B1 . 45 110.58(13) ?
M3A M4A T29 . . 64.67(9) ?
M11A M4A T29 . . 112.16(11) ?
A45 M4A T29 78 . 117.69(12) ?
M13A M4A T29 . . 63.53(9) ?
B1 M4A T29 45 . 59.66(8) ?
M3A M4A T27 . . 63.95(8) ?
M11A M4A T27 . . 64.22(8) ?
A45 M4A T27 78 . 117.51(12) ?
M13A M4A T27 . . 113.45(11) ?
B1 M4A T27 45 . 122.81(12) ?
T29 M4A T27 . . 112.69(10) ?
M3A M4A T3 . . 117.28(11) ?
M11A M4A T3 . . 64.70(8) ?
A45 M4A T3 78 . 64.59(10) ?
M13A M4A T3 . . 113.46(12) ?
B1 M4A T3 45 . 123.38(12) ?
T29 M4A T3 . . 176.76(12) ?
T27 M4A T3 . . 67.02(6) ?
M3A M4A T5 . . 116.74(11) ?
M11A M4A T5 . . 113.97(12) ?
A45 M4A T5 78 . 64.65(10) ?
M13A M4A T5 . . 64.18(9) ?
B1 M4A T5 45 . 58.78(8) ?
T29 M4A T5 . . 66.27(6) ?
T27 M4A T5 . . 177.61(12) ?
T3 M4A T5 . . 113.89(10) ?
O40C O4A O40A 6 6 0.00(19) ?
O40C O4A O11A 6 . 120.92(14) ?
O40A O4A O11A 6 . 120.92(14) ?
O40C O4A O13A 6 . 120.49(14) ?
O40A O4A O13A 6 . 120.49(14) ?
O11A O4A O13A . . 60.16(11) ?
O40C O4A O3A 6 . 107.98(14) ?
O40A O4A O3A 6 . 107.98(14) ?
O11A O4A O3A . . 120.62(13) ?
O13A O4A O3A . . 120.29(14) ?
O40C O4A U3 6 . 64.56(9) ?
O40A O4A U3 6 . 64.56(9) ?
O11A O4A U3 . . 64.30(9) ?
O13A O4A U3 . . 113.70(12) ?
O3A O4A U3 . . 117.54(11) ?
O40C O4A U27 6 . 117.98(12) ?
O40A O4A U27 6 . 117.98(12) ?
O11A O4A U27 . . 64.52(9) ?
O13A O4A U27 . . 113.52(12) ?
O3A O4A U27 . . 63.86(8) ?
U3 O4A U27 . . 67.67(6) ?
O40C O4A A1 6 45_544 64.07(11) ?
O40A O4A A1 6 45_544 64.07(11) ?
O11A O4A A1 . 45_544 168.57(15) ?
O13A O4A A1 . 45_544 108.43(13) ?
O3A O4A A1 . 45_544 63.20(10) ?
U3 O4A A1 . 45_544 124.90(12) ?
U27 O4A A1 . 45_544 123.73(12) ?
O40C O4A U29 6 . 117.66(12) ?
O40A O4A U29 6 . 117.66(12) ?
O11A O4A U29 . . 112.99(12) ?
O13A O4A U29 . . 63.98(9) ?
O3A O4A U29 . . 63.72(8) ?
U3 O4A U29 . . 177.28(12) ?
U27 O4A U29 . . 111.63(10) ?
A1 O4A U29 45_544 . 57.77(8) ?
M5C M5A M5A 21 21 0.00(17) ?
M5C M5A A73 21 66 109.05(10) ?
M5A M5A A73 21 66 109.05(10) ?
M5C M5A M12A 21 . 120.52(9) ?
M5A M5A M12A 21 . 120.52(9) ?
A73 M5A M12A 66 . 120.09(15) ?
M5C M5A M5C 21 8 119.9920(10) ?
M5A M5A M5C 21 8 119.9920(10) ?
A73 M5A M5C 66 8 120.28(10) ?
M12A M5A M5C . 8 59.70(7) ?
M5C M5A M5A 21 8 119.9920(10) ?
M5A M5A M5A 21 8 119.9920(10) ?
A73 M5A M5A 66 8 120.28(10) ?
M12A M5A M5A . 8 59.70(7) ?
M5C M5A M5A 8 8 0.00(17) ?
M5C M5A A20 21 88 62.88(6) ?
M5A M5A A20 21 88 62.88(6) ?
A73 M5A A20 66 88 63.85(12) ?
M12A M5A A20 . 88 170.18(14) ?
M5C M5A A20 8 88 110.48(9) ?
M5A M5A A20 8 88 110.48(9) ?
M5C M5A T30 21 . 64.09(5) ?
M5A M5A T30 21 . 64.09(5) ?
A73 M5A T30 66 . 118.58(12) ?
M12A M5A T30 . . 112.29(11) ?
M5C M5A T30 8 . 63.45(6) ?
M5A M5A T30 8 . 63.45(6) ?
A20 M5A T30 88 . 59.85(9) ?
M5C M5A T28 21 . 64.41(5) ?
M5A M5A T28 21 . 64.41(5) ?
A73 M5A T28 66 . 117.60(12) ?
M12A M5A T28 . . 64.29(8) ?
M5C M5A T28 8 . 113.19(5) ?
M5A M5A T28 8 . 113.19(5) ?
A20 M5A T28 88 . 123.09(11) ?
T30 M5A T28 . . 112.34(9) ?
M5C M5A T4 21 . 117.79(5) ?
M5A M5A T4 21 . 117.79(5) ?
A73 M5A T4 66 . 64.36(9) ?
M12A M5A T4 . . 63.96(8) ?
M5C M5A T4 8 . 113.23(6) ?
M5A M5A T4 8 . 113.23(6) ?
A20 M5A T4 88 . 123.82(12) ?
T30 M5A T4 . . 176.23(11) ?
T28 M5A T4 . . 66.85(5) ?
M5C M5A A34 21 88 64.64(6) ?
M5A M5A A34 21 88 64.64(6) ?
A73 M5A A34 66 88 63.46(11) ?
M12A M5A A34 . 88 109.34(12) ?
M5C M5A A34 8 88 169.03(9) ?
M5A M5A A34 8 88 169.03(9) ?
A20 M5A A34 88 88 80.48(12) ?
T30 M5A A34 . 88 125.18(10) ?
T28 M5A A34 . 88 58.56(9) ?
T4 M5A A34 . 88 57.87(6) ?
O7C O5A O7A 18 18 0.0(2) ?
O7C O5A O5C 18 8 121.07(9) ?
O7A O5A O5C 18 8 121.07(9) ?
O7C O5A O5A 18 8 121.07(9) ?
O7A O5A O5A 18 8 121.07(9) ?
O5C O5A O5A 8 8 0.00(18) ?
O7C O5A O12A 18 . 121.79(15) ?
O7A O5A O12A 18 . 121.79(15) ?
O5C O5A O12A 8 . 60.07(7) ?
O5A O5A O12A 8 . 60.07(7) ?
O7C O5A O5C 18 21 107.95(10) ?
O7A O5A O5C 18 21 107.95(10) ?
O5C O5A O5C 8 21 120.0120(10) ?
O5A O5A O5C 8 21 120.0120(10) ?
O12A O5A O5C . 21 119.56(10) ?
O7C O5A O5A 18 21 107.95(10) ?
O7A O5A O5A 18 21 107.95(10) ?
O5C O5A O5A 8 21 120.0120(10) ?
O5A O5A O5A 8 21 120.0120(10) ?
O12A O5A O5A . 21 119.56(10) ?
O5C O5A O5A 21 21 0.00(19) ?
O7C O5A U4 18 . 64.67(9) ?
O7A O5A U4 18 . 64.67(9) ?
O5C O5A U4 8 . 113.72(6) ?
O5A O5A U4 8 . 113.72(6) ?
O12A O5A U4 . . 64.66(9) ?
O5C O5A U4 21 . 117.39(6) ?
O5A O5A U4 21 . 117.39(6) ?
O7C O5A U28 18 . 117.86(12) ?
O7A O5A U28 18 . 117.86(12) ?
O5C O5A U28 8 . 113.18(6) ?
O5A O5A U28 8 . 113.18(6) ?
O12A O5A U28 . . 63.96(9) ?
O5C O5A U28 21 . 63.59(6) ?
O5A O5A U28 21 . 63.59(6) ?
U4 O5A U28 . . 67.63(6) ?
O7C O5A U30 18 . 117.69(12) ?
O7A O5A U30 18 . 117.69(12) ?
O5C O5A U30 8 . 64.04(6) ?
O5A O5A U30 8 . 64.04(6) ?
O12A O5A U30 . . 112.60(12) ?
O5C O5A U30 21 . 63.68(6) ?
O5A O5A U30 21 . 63.68(6) ?
U4 O5A U30 . . 177.26(13) ?
U28 O5A U30 . . 111.48(10) ?
O7C O5A U6 18 . 65.18(9) ?
O7A O5A U6 18 . 65.18(9) ?
O5C O5A U6 8 . 64.28(6) ?
O5A O5A U6 8 . 64.28(6) ?
O12A O5A U6 . . 114.89(12) ?
O5C O5A U6 21 . 115.88(6) ?
O5A O5A U6 21 . 115.88(6) ?
U4 O5A U6 . . 114.68(10) ?
U28 O5A U6 . . 176.96(12) ?
U30 O5A U6 . . 66.12(6) ?
M17A M6A M13A . . 105.24(13) ?
M17A M6A A5 . . 123.05(14) ?
M13A M6A A5 . . 120.07(15) ?
M17A M6A A14 . . 123.01(15) ?
M13A M6A A14 . . 118.63(14) ?
A5 M6A A14 . . 62.82(13) ?
M17A M6A A18 . . 62.43(10) ?
M13A M6A A18 . . 61.94(10) ?
A5 M6A A18 . . 109.78(13) ?
A14 M6A A18 . . 172.20(15) ?
M17A M6A T20 . . 65.58(8) ?
M13A M6A T20 . . 170.57(14) ?
A5 M6A T20 . . 66.36(10) ?
A14 M6A T20 . . 70.01(10) ?
A18 M6A T20 . . 110.08(10) ?
M17A M6A A33 . . 60.95(10) ?
M13A M6A A33 . . 64.16(10) ?
A5 M6A A33 . . 169.84(15) ?
A14 M6A A33 . . 107.03(13) ?
A18 M6A A33 . . 80.38(11) ?
T20 M6A A33 . . 110.77(11) ?
M17A M6A T37 . . 115.72(11) ?
M13A M6A T37 . . 63.72(9) ?
A5 M6A T37 . . 114.41(13) ?
A14 M6A T37 . . 62.39(10) ?
A18 M6A T37 . . 121.69(11) ?
T20 M6A T37 . . 121.34(10) ?
A33 M6A T37 . . 57.94(8) ?
M17A M6A T43 . . 66.82(9) ?
M13A M6A T43 . . 117.05(12) ?
A5 M6A T43 . . 113.51(12) ?
A14 M6A T43 . . 61.79(10) ?
A18 M6A T43 . . 125.53(11) ?
T20 M6A T43 . . 62.43(6) ?
A33 M6A T43 . . 58.16(8) ?
T37 M6A T43 . . 65.84(6) ?
M17A M6A T18 . . 68.13(9) ?
M13A M6A T18 . . 115.88(12) ?
A5 M6A T18 . . 62.20(10) ?
A14 M6A T18 . . 115.90(12) ?
A18 M6A T18 . . 59.56(8) ?
T20 M6A T18 . . 59.67(6) ?
A33 M6A T18 . . 125.66(12) ?
T37 M6A T18 . . 176.15(11) ?
T43 M6A T18 . . 116.80(9) ?
O13A O6A O17A . . 107.20(15) ?
O13A O6A B5 . . 120.09(16) ?
O17A O6A B5 . . 121.94(15) ?
O13A O6A B14 . . 118.08(16) ?
O17A O6A B14 . . 122.66(15) ?
B5 O6A B14 . . 61.29(13) ?
O13A O6A U20 . . 171.72(16) ?
O17A O6A U20 . . 64.84(9) ?
B5 O6A U20 . . 65.36(10) ?
B14 O6A U20 . . 69.69(11) ?
O13A O6A U37 . . 64.01(10) ?
O17A O6A U37 . . 116.91(12) ?
B5 O6A U37 . . 113.15(13) ?
B14 O6A U37 . . 62.00(10) ?
U20 O6A U37 . . 120.84(11) ?
O13A O6A U5 . . 64.54(10) ?
O17A O6A U5 . . 115.32(12) ?
B5 O6A U5 . . 64.70(11) ?
B14 O6A U5 . . 114.91(13) ?
U20 O6A U5 . . 115.88(10) ?
U37 O6A U5 . . 114.21(10) ?
O13A O6A U43 . . 118.15(13) ?
O17A O6A U43 . . 67.05(9) ?
B5 O6A U43 . . 111.53(13) ?
B14 O6A U43 . . 61.58(10) ?
U20 O6A U43 . . 61.91(6) ?
U37 O6A U43 . . 66.06(7) ?
U5 O6A U43 . . 176.14(13) ?
O13A O6A U18 . . 116.88(13) ?
O17A O6A U18 . . 66.53(9) ?
B5 O6A U18 . . 63.19(10) ?
B14 O6A U18 . . 115.29(13) ?
U20 O6A U18 . . 58.77(6) ?
U37 O6A U18 . . 176.30(13) ?
U5 O6A U18 . . 64.15(6) ?
U43 O6A U18 . . 115.33(10) ?
O13A O6A B33 . . 66.86(11) ?
O17A O6A B33 . . 63.03(10) ?
B5 O6A B33 . . 165.24(16) ?
B14 O6A B33 . . 104.05(14) ?
U20 O6A B33 . . 109.46(11) ?
U37 O6A B33 . . 56.39(8) ?
U5 O6A B33 . . 127.66(12) ?
U43 O6A B33 . . 55.94(8) ?
U18 O6A B33 . . 127.31(12) ?
O5C O7A O5A 11 11 0.00(19) ?
O5C O7A O20A 11 . 106.89(15) ?
O5A O7A O20A 11 . 106.89(15) ?
O5C O7A B6 11 . 119.18(15) ?
O5A O7A B6 11 . 119.18(15) ?
O20A O7A B6 . . 123.29(15) ?
O5C O7A B14 11 . 117.99(15) ?
O5A O7A B14 11 . 117.99(15) ?
O20A O7A B14 . . 122.23(15) ?
B6 O7A B14 . . 62.01(13) ?
O5C O7A U20 11 . 171.71(15) ?
O5A O7A U20 11 . 171.71(15) ?
O20A O7A U20 . . 65.24(9) ?
B6 O7A U20 . . 66.10(10) ?
B14 O7A U20 . . 69.85(11) ?
O5C O7A U4 11 11 63.80(9) ?
O5A O7A U4 11 11 63.80(9) ?
O20A O7A U4 . 11 116.12(12) ?
B6 O7A U4 . 11 113.00(13) ?
B14 O7A U4 . 11 61.89(10) ?
U20 O7A U4 . 11 121.24(10) ?
O5C O7A U43 11 . 117.90(12) ?
O5A O7A U43 11 . 117.90(12) ?
O20A O7A U43 . . 66.16(9) ?
B6 O7A U43 . . 112.70(13) ?
B14 O7A U43 . . 61.66(10) ?
U20 O7A U43 . . 62.32(6) ?
U4 O7A U43 11 . 66.26(6) ?
O5C O7A U6 11 11 64.24(9) ?
O5A O7A U6 11 11 64.24(9) ?
O20A O7A U6 . 11 116.66(13) ?
B6 O7A U6 . 11 63.80(10) ?
B14 O7A U6 . 11 114.71(13) ?
U20 O7A U6 . 11 116.07(10) ?
U4 O7A U6 11 11 113.36(10) ?
U43 O7A U6 . 11 176.24(13) ?
O5C O7A U17 11 . 116.02(12) ?
O5A O7A U17 11 . 116.02(12) ?
O20A O7A U17 . . 68.03(10) ?
B6 O7A U17 . . 63.20(10) ?
B14 O7A U17 . . 115.99(13) ?
U20 O7A U17 . . 59.50(6) ?
U4 O7A U17 11 . 175.83(12) ?
U43 O7A U17 . . 116.36(10) ?
U6 O7A U17 11 . 63.80(6) ?
O5C O7A B20 11 . 65.75(12) ?
O5A O7A B20 11 . 65.75(12) ?
O20A O7A B20 . . 64.12(11) ?
B6 O7A B20 . . 105.91(13) ?
B14 O7A B20 . . 167.88(15) ?
U20 O7A B20 . . 107.19(12) ?
U4 O7A B20 11 . 126.55(13) ?
U43 O7A B20 . . 128.19(12) ?
U6 O7A B20 11 . 55.27(7) ?
U17 O7A B20 . . 54.93(8) ?
O19A O8A O12A . . 106.47(18) ?
O19A O8A B2 . 8 122.60(15) ?
O12A O8A B2 . 8 118.86(15) ?
O19A O8A B2 . . 122.60(15) ?
O12A O8A B2 . . 118.86(15) ?
B2 O8A B2 8 . 62.71(17) ?
O19A O8A U24 . . 65.72(12) ?
O12A O8A U24 . . 172.19(18) ?
B2 O8A U24 8 . 67.51(11) ?
B2 O8A U24 . . 67.51(11) ?
O19A O8A U4 . . 117.53(8) ?
O12A O8A U4 . . 64.18(7) ?
B2 O8A U4 8 . 113.10(14) ?
B2 O8A U4 . . 62.01(9) ?
U24 O8A U4 . . 118.66(7) ?
O19A O8A U4 . 8 117.53(8) ?
O12A O8A U4 . 8 64.18(7) ?
B2 O8A U4 8 8 62.01(9) ?
B2 O8A U4 . 8 113.09(14) ?
U24 O8A U4 . 8 118.65(7) ?
U4 O8A U4 . 8 111.78(11) ?
O19A O8A U15 . . 67.46(7) ?
O12A O8A U15 . . 117.67(7) ?
B2 O8A U15 8 . 113.64(13) ?
B2 O8A U15 . . 61.36(8) ?
U24 O8A U15 . . 60.28(6) ?
U4 O8A U15 . . 66.086(14) ?
U4 O8A U15 8 . 174.45(14) ?
O19A O8A U15 . 8 67.45(7) ?
O12A O8A U15 . 8 117.67(7) ?
B2 O8A U15 8 8 61.36(8) ?
B2 O8A U15 . 8 113.64(13) ?
U24 O8A U15 . 8 60.28(6) ?
U4 O8A U15 . 8 174.46(14) ?
U4 O8A U15 8 8 66.090(14) ?
U15 O8A U15 . 8 115.52(11) ?
O19A O8A B17 . 8 63.61(11) ?
O12A O8A B17 . 8 65.66(10) ?
B2 O8A B17 8 8 104.36(9) ?
B2 O8A B17 . 8 167.06(13) ?
U24 O8A B17 . 8 109.20(10) ?
U4 O8A B17 . 8 127.25(13) ?
U4 O8A B17 8 8 56.58(6) ?
U15 O8A B17 . 8 128.92(14) ?
U15 O8A B17 8 8 56.44(7) ?
M11A M9A M1C . 35 104.77(14) ?
M11A M9A M1A . 35 104.77(14) ?
M1C M9A M1A 35 35 0.00(16) ?
M11A M9A A3 . 35 121.30(15) ?
M1C M9A A3 35 35 122.80(16) ?
M1A M9A A3 35 35 122.80(16) ?
M11A M9A A2 . 35 120.40(14) ?
M1C M9A A2 35 35 120.82(15) ?
M1A M9A A2 35 35 120.82(15) ?
A3 M9A A2 35 35 63.09(15) ?
M11A M9A T24 . 35 169.22(12) ?
M1C M9A T24 35 35 64.49(10) ?
M1A M9A T24 35 35 64.49(10) ?
A3 M9A T24 35 35 68.10(11) ?
A2 M9A T24 35 35 67.57(10) ?
M11A M9A T3 . . 65.63(8) ?
M1C M9A T3 35 . 117.41(13) ?
M1A M9A T3 35 . 117.41(13) ?
A3 M9A T3 35 . 63.03(11) ?
A2 M9A T3 35 . 115.15(12) ?
T24 M9A T3 35 . 119.09(9) ?
M11A M9A T37 . . 64.43(8) ?
M1C M9A T37 35 . 114.62(13) ?
M1A M9A T37 35 . 114.62(13) ?
A3 M9A T37 35 . 114.86(14) ?
A2 M9A T37 35 . 62.77(9) ?
T24 M9A T37 35 . 118.08(9) ?
T3 M9A T37 . . 114.16(9) ?
M11A M9A A16 . . 64.99(12) ?
M1C M9A A16 35 . 62.70(13) ?
M1A M9A A16 35 . 62.70(13) ?
A3 M9A A16 35 . 106.64(15) ?
A2 M9A A16 35 . 169.66(15) ?
T24 M9A A16 35 . 108.44(12) ?
T3 M9A A16 . . 57.61(9) ?
T37 M9A A16 . . 125.96(12) ?
M11A M9A T16 . 35 118.46(10) ?
M1C M9A T16 35 35 67.30(11) ?
M1A M9A T16 35 35 67.30(11) ?
A3 M9A T16 35 35 61.99(11) ?
A2 M9A T16 35 35 113.65(12) ?
T24 M9A T16 35 35 59.55(5) ?
T3 M9A T16 . 35 66.46(5) ?
T37 M9A T16 . 35 176.38(11) ?
A16 M9A T16 . 35 57.55(10) ?
M11A M9A T12 . . 66.54(8) ?
M1C M9A T12 35 . 171.17(14) ?
M1A M9A T12 35 . 171.17(14) ?
A3 M9A T12 35 . 65.21(11) ?
A2 M9A T12 35 . 65.08(10) ?
T24 M9A T12 35 . 124.17(9) ?
T3 M9A T12 . . 61.39(5) ?
T37 M9A T12 . . 60.98(5) ?
A16 M9A T12 . . 112.78(11) ?
T16 M9A T12 35 . 117.56(8) ?
O11A O9A O1C . 11 107.07(14) ?
O11A O9A O1A . 11 107.07(14) ?
O1C O9A O1A 11 11 0.00(11) ?
O11A O9A B2 . 11 119.19(16) ?
O1C O9A B2 11 11 123.51(16) ?
O1A O9A B2 11 11 123.51(16) ?
O11A O9A B3 . 11 118.27(16) ?
O1C O9A B3 11 11 121.50(16) ?
O1A O9A B3 11 11 121.50(16) ?
B2 O9A B3 11 11 61.88(15) ?
O11A O9A U24 . 11 172.71(15) ?
O1C O9A U24 11 11 65.74(10) ?
O1A O9A U24 11 11 65.74(10) ?
B2 O9A U24 11 11 67.52(11) ?
B3 O9A U24 11 11 66.75(12) ?
O11A O9A B32 . . 66.02(13) ?
O1C O9A B32 11 . 62.91(12) ?
O1A O9A B32 11 . 62.91(12) ?
B2 O9A B32 11 . 107.65(14) ?
B3 O9A B32 11 . 169.52(18) ?
U24 O9A B32 11 . 110.02(13) ?
O11A O9A U37 . . 65.06(9) ?
O1C O9A U37 11 . 118.50(12) ?
O1A O9A U37 11 . 118.50(12) ?
B2 O9A U37 11 . 62.41(10) ?
B3 O9A U37 11 . 113.25(15) ?
U24 O9A U37 11 . 118.82(11) ?
B32 O9A U37 . . 58.75(9) ?
O11A O9A U15 . 11 119.33(12) ?
O1C O9A U15 11 11 68.29(10) ?
O1A O9A U15 11 11 68.29(10) ?
B2 O9A U15 11 11 61.83(10) ?
B3 O9A U15 11 11 112.88(15) ?
U24 O9A U15 11 11 60.15(6) ?
B32 O9A U15 . 11 58.64(10) ?
U37 O9A U15 . 11 66.38(6) ?
O11A O9A U3 . . 63.67(9) ?
O1C O9A U3 11 . 116.08(13) ?
O1A O9A U3 11 . 116.08(13) ?
B2 O9A U3 11 . 112.61(13) ?
B3 O9A U3 11 . 62.01(12) ?
U24 O9A U3 11 . 117.56(10) ?
B32 O9A U3 . . 126.12(14) ?
U37 O9A U3 . . 112.66(11) ?
U15 O9A U3 11 . 174.34(12) ?
O11A O9A B16 . . 66.32(13) ?
O1C O9A B16 11 . 62.03(12) ?
O1A O9A B16 11 . 62.03(12) ?
B2 O9A B16 11 . 166.07(16) ?
B3 O9A B16 11 . 104.19(15) ?
U24 O9A B16 11 . 107.89(13) ?
B32 O9A B16 . . 86.28(13) ?
U37 O9A B16 . . 128.33(14) ?
U15 O9A B16 11 . 128.44(13) ?
U3 O9A B16 . . 56.82(9) ?
M22A M10A M3A . . 121.20(16) ?
M22A M10A M3C . 8 121.20(16) ?
M3A M10A M3C . 8 60.20(14) ?
M22A M10A M3A . 8 121.20(16) ?
M3A M10A M3A . 8 60.20(14) ?
M3C M10A M3A 8 8 0.00(15) ?
M22A M10A A15 . . 106.5(2) ?
M3A M10A A15 . . 121.18(18) ?
M3C M10A A15 8 . 121.18(18) ?
M3A M10A A15 8 . 121.18(18) ?
M22A M10A A19 . 8 62.42(11) ?
M3A M10A A19 . 8 170.54(13) ?
M3C M10A A19 8 8 110.35(7) ?
M3A M10A A19 8 8 110.35(7) ?
A15 M10A A19 . 8 62.61(12) ?
M22A M10A A19 . . 62.42(11) ?
M3A M10A A19 . . 110.35(7) ?
M3C M10A A19 8 . 170.54(13) ?
M3A M10A A19 8 . 170.54(13) ?
A15 M10A A19 . . 62.61(12) ?
A19 M10A A19 8 . 79.11(15) ?
M22A M10A T29 . . 64.36(9) ?
M3A M10A T29 . . 64.24(8) ?
M3C M10A T29 8 . 113.51(15) ?
M3A M10A T29 8 . 113.51(15) ?
A15 M10A T29 . . 117.24(10) ?
A19 M10A T29 8 . 122.97(16) ?
A19 M10A T29 . . 59.06(7) ?
M22A M10A T29 . 8 64.35(9) ?
M3A M10A T29 . 8 113.51(15) ?
M3C M10A T29 8 8 64.24(8) ?
M3A M10A T29 8 8 64.24(8) ?
A15 M10A T29 . 8 117.24(10) ?
A19 M10A T29 8 8 59.05(7) ?
A19 M10A T29 . 8 122.97(16) ?
T29 M10A T29 . 8 112.41(15) ?
M22A M10A T7 . . 115.94(10) ?
M3A M10A T7 . . 64.58(8) ?
M3C M10A T7 8 . 114.51(16) ?
M3A M10A T7 8 . 114.51(16) ?
A15 M10A T7 . . 64.69(9) ?
A19 M10A T7 8 . 122.91(16) ?
A19 M10A T7 . . 58.08(7) ?
T29 M10A T7 . . 66.446(13) ?
T29 M10A T7 8 . 178.01(16) ?
B15 O10A O3C . 8 119.85(16) ?
B15 O10A O3A . 8 119.85(16) ?
O3C O10A O3A 8 8 0.00(15) ?
B15 O10A O3A . . 119.85(16) ?
O3C O10A O3A 8 . 59.56(13) ?
O3A O10A O3A 8 . 59.56(13) ?
B15 O10A O22A . . 109.72(18) ?
O3C O10A O22A 8 . 120.09(14) ?
O3A O10A O22A 8 . 120.09(14) ?
O3A O10A O22A . . 120.09(14) ?
B15 O10A U29 . 8 118.56(8) ?
O3C O10A U29 8 8 64.48(7) ?
O3A O10A U29 8 8 64.48(7) ?
O3A O10A U29 . 8 112.81(13) ?
O22A O10A U29 . 8 63.40(7) ?
B15 O10A U29 . . 118.57(8) ?
O3C O10A U29 8 . 112.80(13) ?
O3A O10A U29 8 . 112.80(13) ?
O3A O10A U29 . . 64.47(7) ?
O22A O10A U29 . . 63.40(7) ?
U29 O10A U29 8 . 110.95(12) ?
B15 O10A U7 . 8 64.99(7) ?
O3C O10A U7 8 8 64.13(7) ?
O3A O10A U7 8 8 64.13(7) ?
O3A O10A U7 . 8 114.04(13) ?
O22A O10A U7 . 8 116.13(8) ?
U29 O10A U7 8 8 66.339(13) ?
U29 O10A U7 . 8 176.44(13) ?
B15 O10A U7 . . 64.99(7) ?
O3C O10A U7 8 . 114.04(13) ?
O3A O10A U7 8 . 114.04(13) ?
O3A O10A U7 . . 64.13(7) ?
O22A O10A U7 . . 116.13(8) ?
U29 O10A U7 8 . 176.45(13) ?
U29 O10A U7 . . 66.348(13) ?
U7 O10A U7 8 . 116.26(12) ?
B15 O10A U11 . . 64.54(13) ?
O3C O10A U11 8 . 64.66(9) ?
O3A O10A U11 8 . 64.66(9) ?
O3A O10A U11 . . 64.66(9) ?
O22A O10A U11 . . 174.26(16) ?
U29 O10A U11 8 . 118.70(7) ?
U29 O10A U11 . . 118.71(7) ?
U7 O10A U11 8 . 62.14(6) ?
U7 O10A U11 . . 62.14(6) ?
M11C M11A M11A 8 8 0.00(15) ?
M11C M11A M9A 8 . 109.72(8) ?
M11A M11A M9A 8 . 109.72(8) ?
M11C M11A M13A 8 . 120.23(8) ?
M11A M11A M13A 8 . 120.23(8) ?
M9A M11A M13A . . 120.08(12) ?
M11C M11A M4A 8 . 120.01(8) ?
M11A M11A M4A 8 . 120.01(8) ?
M9A M11A M4A . . 119.02(12) ?
M13A M11A M4A . . 60.35(10) ?
M11C M11A T48 8 . 64.33(5) ?
M11A M11A T48 8 . 64.33(5) ?
M9A M11A T48 . . 118.63(10) ?
M13A M11A T48 . . 63.98(8) ?
M4A M11A T48 . . 113.54(10) ?
M11C M11A T27 8 . 64.64(5) ?
M11A M11A T27 8 . 64.64(5) ?
M9A M11A T27 . . 116.66(10) ?
M13A M11A T27 . . 113.40(10) ?
M4A M11A T27 . . 63.47(8) ?
T48 M11A T27 . . 113.56(8) ?
M11C M11A T37 8 . 117.97(5) ?
M11A M11A T37 8 . 117.97(5) ?
M9A M11A T37 . . 64.68(8) ?
M13A M11A T37 . . 63.89(8) ?
M4A M11A T37 . . 113.34(10) ?
T48 M11A T37 . . 67.15(5) ?
T27 M11A T37 . . 176.81(10) ?
M11C M11A T38 8 . 64.73(5) ?
M11A M11A T38 8 . 64.73(5) ?
M9A M11A T38 . . 174.36(12) ?
M13A M11A T38 . . 65.10(8) ?
M4A M11A T38 . . 64.93(8) ?
T48 M11A T38 . . 60.65(5) ?
T27 M11A T38 . . 60.66(5) ?
T37 M11A T38 . . 118.27(8) ?
O9A O11A O4A . . 122.18(14) ?
O9A O11A O13A . . 120.68(14) ?
O4A O11A O13A . . 60.13(11) ?
O9A O11A O11C . 8 107.88(10) ?
O4A O11A O11C . 8 119.72(9) ?
O13A O11A O11C . 8 119.90(9) ?
O9A O11A O11A . 8 107.88(10) ?
O4A O11A O11A . 8 119.72(9) ?
O13A O11A O11A . 8 119.90(9) ?
O11C O11A O11A 8 8 0.00(17) ?
O9A O11A U3 . . 66.34(9) ?
O4A O11A U3 . . 63.62(9) ?
O13A O11A U3 . . 113.12(12) ?
O11C O11A U3 8 . 117.66(5) ?
O11A O11A U3 8 . 117.66(5) ?
O9A O11A U27 . . 118.84(12) ?
O4A O11A U27 . . 63.71(9) ?
O13A O11A U27 . . 112.84(12) ?
O11C O11A U27 8 . 63.87(5) ?
O11A O11A U27 8 . 63.87(5) ?
U3 O11A U27 . . 67.18(6) ?
O9A O11A B32 . . 63.13(12) ?
O4A O11A B32 . . 168.35(15) ?
O13A O11A B32 . . 108.25(13) ?
O11C O11A B32 8 . 63.88(7) ?
O11A O11A B32 8 . 63.88(7) ?
U3 O11A B32 . . 125.91(13) ?
U27 O11A B32 . . 124.49(11) ?
O9A O11A U37 . . 64.73(9) ?
O4A O11A U37 . . 113.43(12) ?
O13A O11A U37 . . 63.32(9) ?
O11C O11A U37 8 . 117.15(5) ?
O11A O11A U37 8 . 117.15(5) ?
U3 O11A U37 . . 114.33(9) ?
U27 O11A U37 . . 176.13(11) ?
B32 O11A U37 . . 57.92(7) ?
A72 M12A M5A . . 120.49(16) ?
A72 M12A M5C . 8 120.50(16) ?
M5A M12A M5C . 8 60.60(14) ?
A72 M12A M5A . 8 120.50(16) ?
M5A M12A M5A . 8 60.60(14) ?
M5C M12A M5A 8 8 0.00(12) ?
A72 M12A M21A . . 109.00(19) ?
M5A M12A M21A . . 119.69(14) ?
M5C M12A M21A 8 . 119.68(14) ?
M5A M12A M21A 8 . 119.68(14) ?
A72 M12A T4 . 8 64.15(7) ?
M5A M12A T4 . 8 114.25(14) ?
M5C M12A T4 8 8 64.34(8) ?
M5A M12A T4 8 8 64.34(8) ?
M21A M12A T4 . 8 117.16(8) ?
A72 M12A T4 . . 64.15(7) ?
M5A M12A T4 . . 64.34(8) ?
M5C M12A T4 8 . 114.26(14) ?
M5A M12A T4 8 . 114.26(14) ?
M21A M12A T4 . . 117.16(8) ?
T4 M12A T4 8 . 113.49(12) ?
A72 M12A T28 . . 117.47(8) ?
M5A M12A T28 . . 63.88(8) ?
M5C M12A T28 8 . 113.57(13) ?
M5A M12A T28 8 . 113.57(13) ?
M21A M12A T28 . . 63.91(7) ?
T4 M12A T28 8 . 177.89(15) ?
T4 M12A T28 . . 66.834(15) ?
A72 M12A T28 . 8 117.47(8) ?
M5A M12A T28 . 8 113.58(13) ?
M5C M12A T28 8 8 63.88(8) ?
M5A M12A T28 8 8 63.88(8) ?
M21A M12A T28 . 8 63.91(7) ?
T4 M12A T28 8 8 66.839(14) ?
T4 M12A T28 . 8 177.90(15) ?
T28 M12A T28 . 8 112.75(12) ?
A72 M12A A17 . . 63.81(12) ?
M5A M12A A17 . . 108.97(8) ?
M5C M12A A17 8 . 169.56(12) ?
M5A M12A A17 8 . 169.56(12) ?
M21A M12A A17 . . 63.98(11) ?
T4 M12A A17 8 . 123.93(13) ?
T4 M12A A17 . . 57.78(7) ?
T28 M12A A17 . . 58.10(7) ?
T28 M12A A17 8 . 123.94(14) ?
O21A O12A O8A . . 108.37(18) ?
O21A O12A O5C . 8 120.50(15) ?
O8A O12A O5C . 8 120.44(15) ?
O21A O12A O5A . 8 120.50(15) ?
O8A O12A O5A . 8 120.44(15) ?
O5C O12A O5A 8 8 0.00(14) ?
O21A O12A O5A . . 120.50(15) ?
O8A O12A O5A . . 120.45(15) ?
O5C O12A O5A 8 . 59.86(15) ?
O5A O12A O5A 8 . 59.86(15) ?
O21A O12A U28 . . 64.42(8) ?
O8A O12A U28 . . 117.83(8) ?
O5C O12A U28 8 . 112.91(13) ?
O5A O12A U28 8 . 112.91(13) ?
O5A O12A U28 . . 63.84(8) ?
O21A O12A U28 . 8 64.42(8) ?
O8A O12A U28 . 8 117.83(8) ?
O5C O12A U28 8 8 63.84(8) ?
O5A O12A U28 8 8 63.84(8) ?
O5A O12A U28 . 8 112.91(13) ?
U28 O12A U28 . 8 112.59(11) ?
O21A O12A U4 . . 118.08(8) ?
O8A O12A U4 . . 64.95(7) ?
O5C O12A U4 8 . 112.36(13) ?
O5A O12A U4 8 . 112.36(13) ?
O5A O12A U4 . . 63.19(8) ?
U28 O12A U4 . . 67.110(15) ?
U28 O12A U4 8 . 175.95(15) ?
O21A O12A U4 . 8 118.09(8) ?
O8A O12A U4 . 8 64.95(7) ?
O5C O12A U4 8 8 63.18(8) ?
O5A O12A U4 8 8 63.18(8) ?
O5A O12A U4 . 8 112.36(13) ?
U28 O12A U4 . 8 175.95(15) ?
U28 O12A U4 8 8 67.108(15) ?
U4 O12A U4 . 8 112.88(11) ?
M23A M13A M11A . . 119.89(13) ?
M23A M13A M6A . . 109.19(13) ?
M11A M13A M6A . . 120.82(13) ?
M23A M13A M4A . . 119.32(13) ?
M11A M13A M4A . . 60.01(10) ?
M6A M13A M4A . . 120.42(13) ?
M23A M13A A18 . . 62.88(10) ?
M11A M13A A18 . . 169.97(14) ?
M6A M13A A18 . . 63.80(10) ?
M4A M13A A18 . . 110.01(12) ?
M23A M13A T29 . . 63.59(8) ?
M11A M13A T29 . . 112.36(11) ?
M6A M13A T29 . . 118.06(11) ?
M4A M13A T29 . . 63.42(9) ?
A18 M13A T29 . . 59.26(8) ?
M23A M13A T48 . . 64.79(8) ?
M11A M13A T48 . . 63.56(8) ?
M6A M13A T48 . . 117.94(12) ?
M4A M13A T48 . . 112.93(11) ?
A18 M13A T48 . . 123.51(11) ?
T29 M13A T48 . . 112.46(9) ?
M23A M13A A33 . . 65.04(10) ?
M11A M13A A33 . . 109.04(12) ?
M6A M13A A33 . . 63.69(11) ?
M4A M13A A33 . . 169.04(14) ?
A18 M13A A33 . . 80.95(11) ?
T29 M13A A33 . . 125.03(11) ?
T48 M13A A33 . . 58.61(8) ?
O6A O13A O4A . . 121.43(15) ?
O6A O13A O11A . . 121.53(15) ?
O4A O13A O11A . . 59.71(11) ?
O6A O13A O23A . . 107.50(15) ?
O4A O13A O23A . . 120.23(14) ?
O11A O13A O23A . . 120.22(14) ?
O6A O13A U37 . . 64.94(10) ?
O4A O13A U37 . . 114.20(12) ?
O11A O13A U37 . . 64.66(9) ?
O23A O13A U37 . . 116.47(12) ?
O6A O13A U29 . . 117.71(13) ?
O4A O13A U29 . . 64.07(9) ?
O11A O13A U29 . . 112.70(12) ?
O23A O13A U29 . . 63.88(9) ?
U37 O13A U29 . . 177.26(12) ?
O6A O13A U48 . . 117.80(13) ?
O4A O13A U48 . . 113.15(12) ?
O11A O13A U48 . . 64.79(9) ?
O23A O13A U48 . . 63.13(9) ?
U37 O13A U48 . . 67.33(7) ?
U29 O13A U48 . . 111.12(10) ?
O6A O13A U5 . . 65.13(10) ?
O4A O13A U5 . . 64.69(9) ?
O11A O13A U5 . . 114.66(12) ?
O23A O13A U5 . . 115.76(12) ?
U37 O13A U5 . . 115.34(10) ?
U29 O13A U5 . . 66.16(7) ?
U48 O13A U5 . . 176.97(13) ?
M14C M14A M14C 65_455 8 60.0 ?
M14C M14A M14A 65_455 65_455 0.00(13) ?
M14C M14A M14A 8 65_455 59.9980(10) ?
M14C M14A M14A 65_455 8 60.0 ?
M14C M14A M14A 8 8 0.00(3) ?
M14A M14A M14A 65_455 8 60.0 ?
M14C M14A A12 65_455 . 120.89(10) ?
M14C M14A A12 8 . 120.89(10) ?
M14A M14A A12 65_455 . 120.89(10) ?
M14A M14A A12 8 . 120.89(10) ?
M14C M14A A27 65_455 . 119.57(11) ?
M14C M14A A27 8 . 119.56(11) ?
M14A M14A A27 65_455 . 119.57(11) ?
M14A M14A A27 8 . 119.56(11) ?
A12 M14A A27 . . 108.91(19) ?
M14C M14A M15C 65_455 62_455 120.19(7) ?
M14C M14A M15C 8 62_455 179.54(10) ?
M14A M14A M15C 65_455 62_455 120.19(7) ?
M14A M14A M15C 8 62_455 179.54(10) ?
A12 M14A M15C . 62_455 59.44(12) ?
A27 M14A M15C . 62_455 59.97(12) ?
M14C M14A M15A 65_455 62_455 120.19(7) ?
M14C M14A M15A 8 62_455 179.54(10) ?
M14A M14A M15A 65_455 62_455 120.19(7) ?
M14A M14A M15A 8 62_455 179.54(10) ?
A12 M14A M15A . 62_455 59.44(12) ?
A27 M14A M15A . 62_455 59.97(12) ?
M15C M14A M15A 62_455 62_455 0.00(14) ?
M14C M14A M15A 65_455 . 179.53(10) ?
M14C M14A M15A 8 . 120.18(7) ?
M14A M14A M15A 65_455 . 179.53(10) ?
M14A M14A M15A 8 . 120.18(7) ?
A12 M14A M15A . . 59.45(12) ?
A27 M14A M15A . . 59.97(12) ?
M15C M14A M15A 62_455 . 59.63(13) ?
M15A M14A M15A 62_455 . 59.63(13) ?
M14C M14A T26 65_455 . 65.23(6) ?
M14C M14A T26 8 . 65.23(6) ?
M14A M14A T26 65_455 . 65.23(6) ?
M14A M14A T26 8 . 65.23(6) ?
A12 M14A T26 . . 65.29(12) ?
A27 M14A T26 . . 174.20(18) ?
M15C M14A T26 62_455 . 115.23(11) ?
M15A M14A T26 62_455 . 115.23(11) ?
M15A M14A T26 . . 115.23(11) ?
M14C M14A T39 65_455 . 116.23(6) ?
M14C M14A T39 8 . 65.53(6) ?
M14A M14A T39 65_455 . 116.23(6) ?
M14A M14A T39 8 . 65.53(6) ?
A12 M14A T39 . . 64.82(7) ?
A27 M14A T39 . . 114.54(7) ?
M15C M14A T39 62_455 . 114.55(12) ?
M15A M14A T39 62_455 . 114.55(12) ?
M15A M14A T39 . . 64.17(7) ?
T26 M14A T39 . . 63.62(5) ?
B27 O14A O14C . 65_554 120.18(12) ?
B27 O14A O14C . 8 120.18(12) ?
O14C O14A O14C 65_554 8 59.9990(10) ?
B27 O14A O14A . 65_554 120.18(12) ?
O14C O14A O14A 65_554 65_554 0.00(15) ?
O14C O14A O14A 8 65_554 59.9990(10) ?
B27 O14A O14A . 8 120.18(12) ?
O14C O14A O14A 65_554 8 59.9990(10) ?
O14C O14A O14A 8 8 0.0(2) ?
O14A O14A O14A 65_554 8 59.9990(10) ?
B27 O14A B12 . . 110.2(2) ?
O14C O14A B12 65_554 . 119.19(10) ?
O14C O14A B12 8 . 119.19(10) ?
O14A O14A B12 65_554 . 119.19(10) ?
O14A O14A B12 8 . 119.19(10) ?
B27 O14A O15C . 62_554 60.56(13) ?
O14C O14A O15C 65_554 62_554 118.58(8) ?
O14C O14A O15C 8 62_554 178.56(8) ?
O14A O14A O15C 65_554 62_554 118.58(8) ?
O14A O14A O15C 8 62_554 178.56(8) ?
B12 O14A O15C . 62_554 61.02(13) ?
B27 O14A O15A . 62_554 60.56(13) ?
O14C O14A O15A 65_554 62_554 118.58(8) ?
O14C O14A O15A 8 62_554 178.56(8) ?
O14A O14A O15A 65_554 62_554 118.58(8) ?
O14A O14A O15A 8 62_554 178.56(8) ?
B12 O14A O15A . 62_554 61.02(13) ?
O15C O14A O15A 62_554 62_554 0.00(19) ?
B27 O14A O15A . . 60.55(13) ?
O14C O14A O15A 65_554 . 178.56(8) ?
O14C O14A O15A 8 . 118.59(8) ?
O14A O14A O15A 65_554 . 178.56(8) ?
O14A O14A O15A 8 . 118.59(8) ?
B12 O14A O15A . . 61.02(13) ?
O15C O14A O15A 62_554 . 62.83(15) ?
O15A O14A O15A 62_554 . 62.83(15) ?
B27 O14A U44 . . 65.15(14) ?
O14C O14A U44 65_554 . 64.62(6) ?
O14C O14A U44 8 . 64.62(6) ?
O14A O14A U44 65_554 . 64.62(6) ?
O14A O14A U44 8 . 64.62(6) ?
B12 O14A U44 . . 175.39(18) ?
O15C O14A U44 62_554 . 115.24(12) ?
O15A O14A U44 62_554 . 115.24(12) ?
O15A O14A U44 . . 115.24(12) ?
B27 O14A U52 . . 65.00(7) ?
O14C O14A U52 65_554 . 115.37(7) ?
O14C O14A U52 8 . 64.74(7) ?
O14A O14A U52 65_554 . 115.37(7) ?
O14A O14A U52 8 . 64.74(7) ?
B12 O14A U52 . . 115.33(9) ?
O15C O14A U52 62_554 . 116.58(13) ?
O15A O14A U52 62_554 . 116.58(13) ?
O15A O14A U52 . . 63.63(8) ?
U44 O14A U52 . . 63.26(7) ?
A12 M15A M16A . . 121.77(15) ?
A12 M15A M24A . . 122.31(12) ?
M16A M15A M24A . . 57.81(11) ?
A12 M15A M15C . 62_455 59.38(8) ?
M16A M15A M15C . 62_455 121.05(8) ?
M24A M15A M15C . 62_455 178.21(8) ?
A12 M15A M15A . 62_455 59.38(8) ?
M16A M15A M15A . 62_455 121.05(8) ?
M24A M15A M15A . 62_455 178.21(8) ?
M15C M15A M15A 62_455 62_455 0.00(16) ?
A12 M15A A27 . . 107.95(14) ?
M16A M15A A27 . . 120.80(15) ?
M24A M15A A27 . . 119.07(13) ?
M15C M15A A27 62_455 . 60.03(8) ?
M15A M15A A27 62_455 . 60.03(8) ?
A12 M15A M14A . . 58.68(13) ?
M16A M15A M14A . . 178.77(15) ?
M24A M15A M14A . . 120.96(12) ?
M15C M15A M14A 62_455 . 60.18(7) ?
M15A M15A M14A 62_455 . 60.18(7) ?
A27 M15A M14A . . 59.57(13) ?
A12 M15A T25 . . 64.46(9) ?
M16A M15A T25 . . 66.11(9) ?
M24A M15A T25 . . 66.77(8) ?
M15C M15A T25 62_455 . 114.29(5) ?
M15A M15A T25 62_455 . 114.29(5) ?
A27 M15A T25 . . 172.36(14) ?
M14A M15A T25 . . 113.60(11) ?
A12 M15A T45 . . 171.44(13) ?
M16A M15A T45 . . 65.79(9) ?
M24A M15A T45 . . 64.36(8) ?
M15C M15A T45 62_455 . 114.02(5) ?
M15A M15A T45 62_455 . 114.02(5) ?
A27 M15A T45 . . 63.52(10) ?
M14A M15A T45 . . 113.86(11) ?
T25 M15A T45 . . 124.06(9) ?
O24A O15A O16A . . 60.58(11) ?
O24A O15A B27 . . 121.13(14) ?
O16A O15A B27 . . 121.62(16) ?
O24A O15A O14A . . 121.44(13) ?
O16A O15A O14A . . 177.97(16) ?
B27 O15A O14A . . 57.46(14) ?
O24A O15A B12 . . 122.04(13) ?
O16A O15A B12 . . 121.07(16) ?
B27 O15A B12 . . 105.61(15) ?
O14A O15A B12 . . 58.43(13) ?
O24A O15A O15C . 62_554 179.17(10) ?
O16A O15A O15C . 62_554 119.40(9) ?
B27 O15A O15C . 62_554 58.10(9) ?
O14A O15A O15C . 62_554 58.58(8) ?
B12 O15A O15C . 62_554 58.74(8) ?
O24A O15A O15A . 62_554 179.17(10) ?
O16A O15A O15A . 62_554 119.40(9) ?
B27 O15A O15A . 62_554 58.10(9) ?
O14A O15A O15A . 62_554 58.58(8) ?
B12 O15A O15A . 62_554 58.74(8) ?
O15C O15A O15A 62_554 62_554 0.00(13) ?
O24A O15A U25 . . 67.65(9) ?
O16A O15A U25 . . 66.92(9) ?
B27 O15A U25 . . 169.48(15) ?
O14A O15A U25 . . 113.78(12) ?
B12 O15A U25 . . 63.87(10) ?
O15C O15A U25 62_554 . 113.15(6) ?
O15A O15A U25 62_554 . 113.15(6) ?
O24A O15A U45 . . 66.23(9) ?
O16A O15A U45 . . 67.23(9) ?
B27 O15A U45 . . 64.31(10) ?
O14A O15A U45 . . 113.05(13) ?
B12 O15A U45 . . 169.92(14) ?
O15C O15A U45 62_554 . 112.96(6) ?
O15A O15A U45 62_554 . 112.96(6) ?
U25 O15A U45 . . 126.21(11) ?
M24A M16A B52 . 36 118.59(15) ?
M24A M16A M15A . . 61.76(11) ?
B52 M16A M15A 36 . 117.91(14) ?
M24A M16A A13 . . 119.41(14) ?
B52 M16A A13 36 . 111.86(15) ?
M15A M16A A13 . . 119.03(14) ?
M24A M16A B51 . 36 178.14(16) ?
B52 M16A B51 36 36 59.89(12) ?
M15A M16A B51 . 36 117.68(14) ?
A13 M16A B51 . 36 62.46(12) ?
M24A M16A T35 . . 63.90(9) ?
B52 M16A T35 36 . 122.91(13) ?
M15A M16A T35 . . 111.65(11) ?
A13 M16A T35 . . 61.49(9) ?
B51 M16A T35 36 . 117.72(12) ?
M24A M16A T34 . . 112.60(11) ?
B52 M16A T34 36 . 63.04(10) ?
M15A M16A T34 . . 174.25(13) ?
A13 M16A T34 . . 64.05(10) ?
B51 M16A T34 36 . 67.93(10) ?
T35 M16A T34 . . 64.94(6) ?
M24A M16A T53 . . 63.68(9) ?
B52 M16A T53 36 . 64.62(10) ?
M15A M16A T53 . . 115.25(12) ?
A13 M16A T53 . . 116.54(12) ?
B51 M16A T53 36 . 115.69(12) ?
T35 M16A T53 . . 69.99(6) ?
T34 M16A T53 . . 59.55(6) ?
M24A M16A T25 . . 66.56(9) ?
B52 M16A T25 36 . 174.71(14) ?
M15A M16A T25 . . 62.71(8) ?
A13 M16A T25 . . 64.68(9) ?
B51 M16A T25 36 . 114.93(12) ?
T35 M16A T25 . . 59.65(5) ?
T34 M16A T25 . . 116.93(9) ?
T53 M16A T25 . . 120.27(9) ?
M24A M16A T45 . . 64.49(9) ?
B52 M16A T45 36 . 64.28(10) ?
M15A M16A T45 . . 63.36(9) ?
A13 M16A T45 . . 175.93(13) ?
B51 M16A T45 36 . 113.65(11) ?
T35 M16A T45 . . 121.33(10) ?
T34 M16A T45 . . 113.89(9) ?
T53 M16A T45 . . 63.50(6) ?
T25 M16A T45 . . 119.08(9) ?
O15A O16A O24A . . 59.05(10) ?
O15A O16A B13 . . 120.12(14) ?
O24A O16A B13 . . 120.20(13) ?
O15A O16A A52 . 84_545 117.27(14) ?
O24A O16A A52 . 84_545 118.71(13) ?
B13 O16A A52 . 84_545 112.08(14) ?
O15A O16A A51 . 84_545 119.00(14) ?
O24A O16A A51 . 84_545 177.52(14) ?
B13 O16A A51 . 84_545 61.91(12) ?
A52 O16A A51 84_545 84_545 60.37(12) ?
O15A O16A U35 . . 110.93(11) ?
O24A O16A U35 . . 64.26(8) ?
B13 O16A U35 . . 62.70(9) ?
A52 O16A U35 84_545 . 122.83(12) ?
A51 O16A U35 84_545 . 118.22(12) ?
O15A O16A U34 . . 171.77(13) ?
O24A O16A U34 . . 113.02(10) ?
B13 O16A U34 . . 64.84(9) ?
A52 O16A U34 84_545 . 63.42(9) ?
A51 O16A U34 84_545 . 68.86(9) ?
U35 O16A U34 . . 64.58(6) ?
O15A O16A U53 . . 113.31(12) ?
O24A O16A U53 . . 64.36(8) ?
B13 O16A U53 . . 117.09(12) ?
A52 O16A U53 84_545 . 64.82(9) ?
A51 O16A U53 84_545 . 116.22(11) ?
U35 O16A U53 . . 69.26(6) ?
U34 O16A U53 . . 59.00(5) ?
O15A O16A U25 . . 62.65(9) ?
O24A O16A U25 . . 65.50(8) ?
B13 O16A U25 . . 65.48(9) ?
A52 O16A U25 84_545 . 175.41(13) ?
A51 O16A U25 84_545 . 115.35(12) ?
U35 O16A U25 . . 60.07(5) ?
U34 O16A U25 . . 117.39(8) ?
U53 O16A U25 . . 119.67(8) ?
O15A O16A T72 . 84_545 64.04(9) ?
O24A O16A T72 . 84_545 113.69(11) ?
B13 O16A T72 . 84_545 116.00(12) ?
A52 O16A T72 84_545 84_545 63.34(9) ?
A51 O16A T72 84_545 84_545 63.83(9) ?
U35 O16A T72 . 84_545 173.83(10) ?
U34 O16A T72 . 84_545 120.87(8) ?
U53 O16A T72 . 84_545 115.59(8) ?
U25 O16A T72 . 84_545 113.78(8) ?
M6A M17A A31 . . 118.53(15) ?
M6A M17A M25A . . 111.03(13) ?
A31 M17A M25A . . 118.15(15) ?
M6A M17A A24 . . 117.07(13) ?
A31 M17A A24 . . 68.40(16) ?
M25A M17A A24 . . 117.93(13) ?
M6A M17A A33 . . 66.46(10) ?
A31 M17A A33 . . 102.89(16) ?
M25A M17A A33 . . 65.54(10) ?
A24 M17A A33 . . 171.29(14) ?
M6A M17A A18 . . 64.29(10) ?
A31 M17A A18 . . 173.52(17) ?
M25A M17A A18 . . 63.90(10) ?
A24 M17A A18 . . 105.14(12) ?
A33 M17A A18 . . 83.57(10) ?
M6A M17A T49 . . 173.65(12) ?
A31 M17A T49 . . 67.78(11) ?
M25A M17A T49 . . 63.61(9) ?
A24 M17A T49 . . 65.02(9) ?
A33 M17A T49 . . 112.41(10) ?
A18 M17A T49 . . 109.53(9) ?
M6A M17A T20 . . 62.88(8) ?
A31 M17A T20 . . 68.66(11) ?
M25A M17A T20 . . 173.07(12) ?
A24 M17A T20 . . 64.78(9) ?
A33 M17A T20 . . 112.78(10) ?
A18 M17A T20 . . 109.48(9) ?
T49 M17A T20 . . 122.23(8) ?
M6A M17A T54 . . 121.01(10) ?
A31 M17A T54 . . 60.20(12) ?
M25A M17A T54 . . 63.66(9) ?
A24 M17A T54 . . 115.00(11) ?
A33 M17A T54 . . 58.40(8) ?
A18 M17A T54 . . 124.22(10) ?
T49 M17A T54 . . 60.60(5) ?
T20 M17A T54 . . 121.77(8) ?
M6A M17A T43 . . 63.34(8) ?
A31 M17A T43 . . 60.98(12) ?
M25A M17A T43 . . 120.56(11) ?
A24 M17A T43 . . 115.00(11) ?
A33 M17A T43 . . 58.52(8) ?
A18 M17A T43 . . 124.03(10) ?
T49 M17A T43 . . 121.88(8) ?
T20 M17A T43 . . 60.68(5) ?
T54 M17A T43 . . 71.06(5) ?
B24 O17A O25A . . 119.10(13) ?
B24 O17A O6A . . 119.79(13) ?
O25A O17A O6A . . 110.26(13) ?
B24 O17A B31 . . 65.98(16) ?
O25A O17A B31 . . 118.13(14) ?
O6A O17A B31 . . 117.51(14) ?
B24 O17A B33 . . 164.96(13) ?
O25A O17A B33 . . 66.54(10) ?
O6A O17A B33 . . 66.43(10) ?
B31 O17A B33 . . 98.99(15) ?
B24 O17A U49 . . 64.61(9) ?
O25A O17A U49 . . 63.25(8) ?
O6A O17A U49 . . 173.30(11) ?
B31 O17A U49 . . 68.53(11) ?
B33 O17A U49 . . 110.67(9) ?
B24 O17A U20 . . 64.72(9) ?
O25A O17A U20 . . 173.81(12) ?
O6A O17A U20 . . 63.84(8) ?
B31 O17A U20 . . 67.58(11) ?
B33 O17A U20 . . 111.11(9) ?
U49 O17A U20 . . 122.57(7) ?
B24 O17A B18 . . 102.18(12) ?
O25A O17A B18 . . 67.30(10) ?
O6A O17A B18 . . 66.91(10) ?
B31 O17A B18 . . 168.14(16) ?
B33 O17A B18 . . 92.87(9) ?
U49 O17A B18 . . 107.79(8) ?
U20 O17A B18 . . 107.59(8) ?
B24 O17A U18 . . 63.43(9) ?
O25A O17A U18 . . 118.62(10) ?
O6A O17A U18 . . 63.82(9) ?
B31 O17A U18 . . 116.58(13) ?
B33 O17A U18 . . 127.95(9) ?
U49 O17A U18 . . 116.98(7) ?
U20 O17A U18 . . 57.77(4) ?
B18 O17A U18 . . 54.14(6) ?
B24 O17A U43 . . 112.99(11) ?
O25A O17A U43 . . 119.36(10) ?
O6A O17A U43 . . 63.35(8) ?
B31 O17A U43 . . 59.58(12) ?
B33 O17A U43 . . 55.81(7) ?
U49 O17A U43 . . 120.62(7) ?
U20 O17A U43 . . 60.57(4) ?
B18 O17A U43 . . 128.55(8) ?
U18 O17A U43 . . 110.85(6) ?
A71 M18A A15 . . 111.5(2) ?
A71 M18A A23 . 8 118.47(16) ?
A15 M18A A23 . 8 117.90(15) ?
A71 M18A A23 . . 118.47(16) ?
A15 M18A A23 . . 117.90(15) ?
A23 M18A A23 8 . 65.91(18) ?
A71 M18A A19 . . 65.07(11) ?
A15 M18A A19 . . 64.46(11) ?
A23 M18A A19 8 . 172.16(13) ?
A23 M18A A19 . . 106.27(10) ?
A71 M18A A19 . 8 65.07(11) ?
A15 M18A A19 . 8 64.46(11) ?
A23 M18A A19 8 8 106.28(10) ?
A23 M18A A19 . 8 172.17(13) ?
A19 M18A A19 . 8 81.53(14) ?
A71 M18A T50 . . 63.73(13) ?
A15 M18A T50 . . 175.22(19) ?
A23 M18A T50 8 . 65.91(11) ?
A23 M18A T50 . . 65.91(11) ?
A19 M18A T50 . . 112.19(10) ?
A19 M18A T50 8 . 112.19(10) ?
A71 M18A T23 . . 174.33(18) ?
A15 M18A T23 . . 62.84(13) ?
A23 M18A T23 8 . 66.04(11) ?
A23 M18A T23 . . 66.04(11) ?
A19 M18A T23 . . 110.93(10) ?
A19 M18A T23 8 . 110.93(10) ?
T50 M18A T23 . . 121.94(12) ?
A71 M18A T32 . . 63.48(7) ?
A15 M18A T32 . . 118.76(8) ?
A23 M18A T32 8 . 115.28(14) ?
A23 M18A T32 . . 61.78(9) ?
A19 M18A T32 . . 59.10(6) ?
A19 M18A T32 8 . 124.52(13) ?
T50 M18A T32 . . 59.75(5) ?
T23 M18A T32 . . 118.56(7) ?
A71 M18A T32 . 8 63.48(7) ?
A15 M18A T32 . 8 118.76(8) ?
A23 M18A T32 8 8 61.78(9) ?
A23 M18A T32 . 8 115.28(14) ?
A19 M18A T32 . 8 124.52(13) ?
A19 M18A T32 8 8 59.11(6) ?
T50 M18A T32 . 8 59.75(5) ?
T23 M18A T32 . 8 118.55(7) ?
T32 M18A T32 . 8 111.61(10) ?
A71 M18A T19 . 8 119.18(8) ?
A15 M18A T19 . 8 62.91(7) ?
A23 M18A T19 8 8 61.73(9) ?
A23 M18A T19 . 8 114.80(14) ?
A19 M18A T19 . 8 123.66(13) ?
A19 M18A T19 8 8 58.83(6) ?
T50 M18A T19 . 8 118.85(7) ?
T23 M18A T19 . 8 59.03(5) ?
T32 M18A T19 . 8 176.53(13) ?
T32 M18A T19 8 8 68.917(14) ?
A71 M18A T19 . . 119.18(8) ?
A15 M18A T19 . . 62.91(7) ?
A23 M18A T19 8 . 114.81(14) ?
A23 M18A T19 . . 61.74(9) ?
A19 M18A T19 . . 58.82(6) ?
A19 M18A T19 8 . 123.66(13) ?
T50 M18A T19 . . 118.85(7) ?
T23 M18A T19 . . 59.04(5) ?
T32 M18A T19 . . 68.916(14) ?
T32 M18A T19 8 . 176.54(13) ?
T19 M18A T19 8 . 110.34(10) ?
B15 O18A O26A . . 110.47(18) ?
B15 O18A B23 . 8 118.16(14) ?
O26A O18A B23 . 8 118.08(13) ?
B15 O18A B23 . . 118.16(14) ?
O26A O18A B23 . . 118.08(13) ?
B23 O18A B23 8 . 68.51(17) ?
B15 O18A U23 . . 63.41(12) ?
O26A O18A U23 . . 173.89(15) ?
B23 O18A U23 8 . 66.69(10) ?
B23 O18A U23 . . 66.69(10) ?
B15 O18A U50 . . 174.32(16) ?
O26A O18A U50 . . 63.85(11) ?
B23 O18A U50 8 . 66.27(9) ?
B23 O18A U50 . . 66.27(9) ?
U23 O18A U50 . . 122.26(10) ?
B15 O18A B19 . . 67.71(10) ?
O26A O18A B19 . . 66.68(9) ?
B23 O18A B19 8 . 167.07(12) ?
B23 O18A B19 . . 98.57(9) ?
U23 O18A B19 . . 109.55(8) ?
U50 O18A B19 . . 108.77(8) ?
B15 O18A B19 . 8 67.71(10) ?
O26A O18A B19 . 8 66.68(9) ?
B23 O18A B19 8 8 98.57(9) ?
B23 O18A B19 . 8 167.07(12) ?
U23 O18A B19 . 8 109.56(8) ?
U50 O18A B19 . 8 108.76(8) ?
B19 O18A B19 . 8 94.34(13) ?
B15 O18A U19 . . 63.62(6) ?
O26A O18A U19 . . 118.45(6) ?
B23 O18A U19 8 . 116.30(12) ?
B23 O18A U19 . . 60.74(8) ?
U23 O18A U19 . . 59.65(4) ?
U50 O18A U19 . . 118.43(5) ?
B19 O18A U19 . . 54.38(5) ?
B19 O18A U19 8 . 129.18(11) ?
B15 O18A U19 . 8 63.62(6) ?
O26A O18A U19 . 8 118.46(6) ?
B23 O18A U19 8 8 60.74(8) ?
B23 O18A U19 . 8 116.30(12) ?
U23 O18A U19 . 8 59.65(4) ?
U50 O18A U19 . 8 118.43(5) ?
B19 O18A U19 . 8 129.18(11) ?
B19 O18A U19 8 8 54.39(5) ?
U19 O18A U19 . 8 111.73(8) ?
B15 O18A U32 . 8 119.15(7) ?
O26A O18A U32 . 8 63.24(6) ?
B23 O18A U32 8 8 60.72(8) ?
B23 O18A U32 . 8 115.77(12) ?
U23 O18A U32 . 8 119.02(5) ?
U50 O18A U32 . 8 59.05(4) ?
B19 O18A U32 . 8 128.18(11) ?
B19 O18A U32 8 8 54.15(5) ?
U19 O18A U32 . 8 176.47(11) ?
U19 O18A U32 8 8 68.870(14) ?
A70 M19A A72 . . 111.1(2) ?
A70 M19A A21 . . 118.21(17) ?
A72 M19A A21 . . 117.54(17) ?
A70 M19A A21 . 8 118.22(17) ?
A72 M19A A21 . 8 117.53(17) ?
A21 M19A A21 . 8 68.4(3) ?
A70 M19A A17 . 8 66.44(13) ?
A72 M19A A17 . 8 65.43(11) ?
A21 M19A A17 . 8 170.32(17) ?
A21 M19A A17 8 8 101.92(14) ?
A70 M19A A17 . . 66.44(13) ?
A72 M19A A17 . . 65.43(11) ?
A21 M19A A17 . . 101.92(14) ?
A21 M19A A17 8 . 170.32(17) ?
A17 M19A A17 8 . 87.71(16) ?
A70 M19A T51 . . 62.33(14) ?
A72 M19A T51 . . 173.46(18) ?
A21 M19A T51 . . 67.59(12) ?
A21 M19A T51 8 . 67.59(12) ?
A17 M19A T51 8 . 110.24(11) ?
A17 M19A T51 . . 110.24(11) ?
A70 M19A T24 . . 173.9(2) ?
A72 M19A T24 . . 62.73(13) ?
A21 M19A T24 . . 66.57(13) ?
A21 M19A T24 8 . 66.57(13) ?
A17 M19A T24 8 . 109.47(11) ?
A17 M19A T24 . . 109.47(11) ?
T51 M19A T24 . . 123.81(13) ?
A70 M19A T33 . . 63.71(8) ?
A72 M19A T33 . . 119.89(8) ?
A21 M19A T33 . . 60.14(12) ?
A21 M19A T33 8 . 115.10(16) ?
A17 M19A T33 8 . 127.51(14) ?
A17 M19A T33 . . 58.19(7) ?
T51 M19A T33 . . 58.18(6) ?
T24 M19A T33 . . 118.63(7) ?
A70 M19A T33 . 8 63.71(8) ?
A72 M19A T33 . 8 119.89(8) ?
A21 M19A T33 . 8 115.09(16) ?
A21 M19A T33 8 8 60.14(12) ?
A17 M19A T33 8 8 58.19(7) ?
A17 M19A T33 . 8 127.51(14) ?
T51 M19A T33 . 8 58.18(6) ?
T24 M19A T33 . 8 118.63(7) ?
T33 M19A T33 . 8 110.12(11) ?
A70 M19A T15 . . 120.33(8) ?
A72 M19A T15 . . 63.59(7) ?
A21 M19A T15 . . 59.57(12) ?
A21 M19A T15 8 . 114.27(16) ?
A17 M19A T15 8 . 126.73(14) ?
A17 M19A T15 . . 57.83(7) ?
T51 M19A T15 . . 118.94(7) ?
T24 M19A T15 . . 57.85(6) ?
T33 M19A T15 . . 69.944(16) ?
T33 M19A T15 8 . 174.12(13) ?
A70 M19A T15 . 8 120.33(8) ?
A72 M19A T15 . 8 63.59(7) ?
A21 M19A T15 . 8 114.28(16) ?
A21 M19A T15 8 8 59.57(12) ?
A17 M19A T15 8 8 57.82(7) ?
A17 M19A T15 . 8 126.73(14) ?
T51 M19A T15 . 8 118.94(7) ?
T24 M19A T15 . 8 57.85(6) ?
T33 M19A T15 . 8 174.13(13) ?
T33 M19A T15 8 8 69.943(16) ?
T15 M19A T15 . 8 109.35(11) ?
O8A O19A O27A . . 110.28(18) ?
O8A O19A B21 . 8 119.16(17) ?
O27A O19A B21 . 8 118.01(16) ?
O8A O19A B21 . . 119.16(17) ?
O27A O19A B21 . . 118.01(16) ?
B21 O19A B21 8 . 66.3(3) ?
O8A O19A U24 . . 62.11(11) ?
O27A O19A U24 . . 172.39(18) ?
B21 O19A U24 8 . 68.05(13) ?
B21 O19A U24 . . 68.05(13) ?
O8A O19A U51 . . 172.41(18) ?
O27A O19A U51 . . 62.13(12) ?
B21 O19A U51 8 . 66.85(13) ?
B21 O19A U51 . . 66.85(13) ?
U24 O19A U51 . . 125.48(13) ?
O8A O19A B17 . 8 66.69(11) ?
O27A O19A B17 . 8 66.26(11) ?
B21 O19A B17 8 8 101.12(14) ?
B21 O19A B17 . 8 167.42(17) ?
U24 O19A B17 . 8 108.87(11) ?
U51 O19A B17 . 8 108.43(11) ?
O8A O19A B17 . . 66.70(11) ?
O27A O19A B17 . . 66.26(11) ?
B21 O19A B17 8 . 167.42(17) ?
B21 O19A B17 . . 101.12(14) ?
U24 O19A B17 . . 108.88(11) ?
U51 O19A B17 . . 108.43(11) ?
B17 O19A B17 8 . 91.42(16) ?
O8A O19A U15 . 8 63.64(7) ?
O27A O19A U15 . 8 119.43(8) ?
B21 O19A U15 8 8 61.48(12) ?
B21 O19A U15 . 8 114.85(17) ?
U24 O19A U15 . 8 58.28(6) ?
U51 O19A U15 . 8 119.19(7) ?
B17 O19A U15 8 8 56.22(7) ?
B17 O19A U15 . 8 128.23(14) ?
O8A O19A U15 . . 63.63(7) ?
O27A O19A U15 . . 119.44(8) ?
B21 O19A U15 8 . 114.86(17) ?
B21 O19A U15 . . 61.49(12) ?
U24 O19A U15 . . 58.28(6) ?
U51 O19A U15 . . 119.19(7) ?
B17 O19A U15 8 . 128.22(14) ?
B17 O19A U15 . . 56.22(7) ?
U15 O19A U15 8 . 110.28(11) ?
A73 M20A A73 78 . 111.87(19) ?
A73 M20A A25 78 . 118.55(11) ?
A73 M20A A25 . . 118.54(11) ?
A73 M20A A31 78 . 117.05(11) ?
A73 M20A A31 . . 117.06(11) ?
A25 M20A A31 . . 67.16(18) ?
A73 M20A A20 78 . 64.71(10) ?
A73 M20A A20 . . 64.71(10) ?
A25 M20A A20 . . 108.25(17) ?
A31 M20A A20 . . 175.41(18) ?
A73 M20A A34 78 . 66.02(10) ?
A73 M20A A34 . . 66.02(10) ?
A25 M20A A34 . . 167.97(18) ?
A31 M20A A34 . . 100.82(17) ?
A20 M20A A34 . . 83.77(13) ?
A73 M20A T20 78 . 174.82(12) ?
A73 M20A T20 . . 63.16(8) ?
A25 M20A T20 . . 64.69(6) ?
A31 M20A T20 . . 67.66(6) ?
A20 M20A T20 . . 110.77(6) ?
A34 M20A T20 . . 111.70(6) ?
A73 M20A T20 78 78 63.16(8) ?
A73 M20A T20 . 78 174.82(12) ?
A25 M20A T20 . 78 64.69(6) ?
A31 M20A T20 . 78 67.66(6) ?
A20 M20A T20 . 78 110.76(6) ?
A34 M20A T20 . 78 111.70(6) ?
T20 M20A T20 . 78 121.77(9) ?
A73 M20A T17 78 78 63.56(8) ?
A73 M20A T17 . 78 119.07(12) ?
A25 M20A T17 . 78 62.48(10) ?
A31 M20A T17 . 78 116.92(12) ?
A20 M20A T17 . 78 59.55(7) ?
A34 M20A T17 . 78 126.50(9) ?
T20 M20A T17 . 78 116.93(8) ?
T20 M20A T17 78 78 58.04(3) ?
A73 M20A T17 78 . 119.08(12) ?
A73 M20A T17 . . 63.55(8) ?
A25 M20A T17 . . 62.48(11) ?
A31 M20A T17 . . 116.93(12) ?
A20 M20A T17 . . 59.55(7) ?
A34 M20A T17 . . 126.50(9) ?
T20 M20A T17 . . 58.05(3) ?
T20 M20A T17 78 . 116.93(8) ?
T17 M20A T17 78 . 68.40(6) ?
A73 M20A T43 78 78 62.90(8) ?
A73 M20A T43 . 78 119.67(12) ?
A25 M20A T43 . 78 113.38(12) ?
A31 M20A T43 . 78 59.59(10) ?
A20 M20A T43 . 78 123.79(9) ?
A34 M20A T43 . 78 57.49(8) ?
T20 M20A T43 . 78 120.29(8) ?
T20 M20A T43 78 78 60.13(3) ?
T17 M20A T43 78 78 110.633(14) ?
T17 M20A T43 . 78 175.83(10) ?
A73 M20A T43 78 . 119.67(12) ?
A73 M20A T43 . . 62.90(8) ?
A25 M20A T43 . . 113.39(12) ?
A31 M20A T43 . . 59.59(10) ?
A20 M20A T43 . . 123.78(9) ?
A34 M20A T43 . . 57.49(8) ?
T20 M20A T43 . . 60.13(3) ?
T20 M20A T43 78 . 120.30(8) ?
T17 M20A T43 78 . 175.83(10) ?
T17 M20A T43 . . 110.631(14) ?
T43 M20A T43 78 . 70.02(6) ?
B31 O20A O7C . 6 119.00(10) ?
B31 O20A O7A . 6 119.00(10) ?
O7C O20A O7A 6 6 0.0(2) ?
B31 O20A O7A . . 119.00(10) ?
O7C O20A O7A 6 . 110.29(18) ?
O7A O20A O7A 6 . 110.29(18) ?
B31 O20A B25 . . 66.99(19) ?
O7C O20A B25 6 . 117.91(11) ?
O7A O20A B25 6 . 117.91(11) ?
O7A O20A B25 . . 117.91(11) ?
B31 O20A B34 . . 100.92(18) ?
O7C O20A B34 6 . 67.11(10) ?
O7A O20A B34 6 . 67.11(10) ?
O7A O20A B34 . . 67.11(10) ?
B25 O20A B34 . . 167.91(19) ?
B31 O20A U20 . . 68.66(7) ?
O7C O20A U20 6 . 172.32(13) ?
O7A O20A U20 6 . 172.32(13) ?
O7A O20A U20 . . 63.35(7) ?
B25 O20A U20 . . 64.50(6) ?
B34 O20A U20 . . 112.12(6) ?
B31 O20A U20 . 6 68.66(7) ?
O7C O20A U20 6 6 63.35(7) ?
O7A O20A U20 6 6 63.35(7) ?
O7A O20A U20 . 6 172.32(13) ?
B25 O20A U20 . 6 64.49(6) ?
B34 O20A U20 . 6 112.12(6) ?
U20 O20A U20 . 6 122.61(10) ?
B31 O20A B20 . . 168.16(19) ?
O7C O20A B20 6 . 65.65(10) ?
O7A O20A B20 6 . 65.65(10) ?
O7A O20A B20 . . 65.64(10) ?
B25 O20A B20 . . 101.17(17) ?
B34 O20A B20 . . 90.92(13) ?
U20 O20A B20 . . 106.97(7) ?
U20 O20A B20 6 . 106.97(7) ?
B31 O20A U43 . . 61.11(11) ?
O7C O20A U43 6 . 121.04(12) ?
O7A O20A U43 6 . 121.04(12) ?
O7A O20A U43 . . 63.76(8) ?
B25 O20A U43 . . 114.33(13) ?
B34 O20A U43 . . 56.68(8) ?
U20 O20A U43 . . 61.10(3) ?
U20 O20A U43 6 . 122.72(9) ?
B20 O20A U43 . . 127.36(9) ?
B31 O20A U43 . 6 61.11(11) ?
O7C O20A U43 6 6 63.76(8) ?
O7A O20A U43 6 6 63.76(8) ?
O7A O20A U43 . 6 121.04(12) ?
B25 O20A U43 . 6 114.32(13) ?
B34 O20A U43 . 6 56.68(8) ?
U20 O20A U43 . 6 122.72(9) ?
U20 O20A U43 6 6 61.10(3) ?
B20 O20A U43 . 6 127.36(9) ?
U43 O20A U43 . 6 71.40(6) ?
A70 M21A M21C . 14 120.50(11) ?
A70 M21A M21C . 9 120.50(11) ?
M21C M21A M21C 14 9 60.0000(10) ?
A70 M21A M21A . 14 120.50(11) ?
M21C M21A M21A 14 14 0.0(2) ?
M21C M21A M21A 9 14 60.0000(10) ?
A70 M21A M21A . 9 120.50(11) ?
M21C M21A M21A 14 9 60.0000(10) ?
M21C M21A M21A 9 9 0.0(2) ?
M21A M21A M21A 14 9 60.0000(10) ?
A70 M21A M12A . . 109.11(19) ?
M21C M21A M12A 14 . 119.79(9) ?
M21C M21A M12A 9 . 119.79(9) ?
M21A M21A M12A 14 . 119.79(9) ?
M21A M21A M12A 9 . 119.79(9) ?
A70 M21A T28 . 8 117.52(9) ?
M21C M21A T28 14 8 64.20(7) ?
M21C M21A T28 9 8 113.38(7) ?
M21A M21A T28 14 8 64.20(7) ?
M21A M21A T28 9 8 113.38(7) ?
M12A M21A T28 . 8 63.82(7) ?
A70 M21A T28 . . 117.53(9) ?
M21C M21A T28 14 . 113.38(7) ?
M21C M21A T28 9 . 64.20(7) ?
M21A M21A T28 14 . 113.38(7) ?
M21A M21A T28 9 . 64.20(7) ?
M12A M21A T28 . . 63.82(7) ?
T28 M21A T28 8 . 112.62(12) ?
A70 M21A T42 . . 64.35(8) ?
M21C M21A T42 14 . 113.75(7) ?
M21C M21A T42 9 . 64.27(7) ?
M21A M21A T42 14 . 113.75(7) ?
M21A M21A T42 9 . 64.27(7) ?
M12A M21A T42 . . 117.30(8) ?
T28 M21A T42 8 . 177.64(15) ?
T28 M21A T42 . . 66.843(18) ?
A70 M21A T42 . 8 64.36(8) ?
M21C M21A T42 14 8 64.27(7) ?
M21C M21A T42 9 8 113.75(7) ?
M21A M21A T42 14 8 64.27(7) ?
M21A M21A T42 9 8 113.75(7) ?
M12A M21A T42 . 8 117.29(8) ?
T28 M21A T42 8 8 66.834(18) ?
T28 M21A T42 . 8 177.64(15) ?
T42 M21A T42 . 8 113.60(12) ?
A70 M21A A17 . . 63.77(12) ?
M21C M21A A17 14 . 169.19(8) ?
M21C M21A A17 9 . 109.19(8) ?
M21A M21A A17 14 . 169.19(8) ?
M21A M21A A17 9 . 109.19(8) ?
M12A M21A A17 . . 64.16(11) ?
T28 M21A A17 8 . 124.03(14) ?
T28 M21A A17 . . 58.13(7) ?
T42 M21A A17 . . 57.85(7) ?
T42 M21A A17 8 . 124.17(14) ?
O12A O21A O27A . . 109.29(19) ?
O12A O21A O21C . 14 119.94(10) ?
O27A O21A O21C . 14 120.21(10) ?
O12A O21A O21C . 9 119.94(10) ?
O27A O21A O21C . 9 120.21(10) ?
O21C O21A O21C 14 9 59.9990(10) ?
O12A O21A O21A . 14 119.94(10) ?
O27A O21A O21A . 14 120.21(10) ?
O21C O21A O21A 14 14 0.00(14) ?
O21C O21A O21A 9 14 59.9990(10) ?
O12A O21A O21A . 9 119.94(10) ?
O27A O21A O21A . 9 120.21(10) ?
O21C O21A O21A 14 9 59.9990(10) ?
O21C O21A O21A 9 9 0.00(14) ?
O21A O21A O21A 14 9 59.9990(10) ?
O12A O21A U28 . . 64.63(9) ?
O27A O21A U28 . . 118.11(9) ?
O21C O21A U28 14 . 112.54(8) ?
O21C O21A U28 9 . 63.26(8) ?
O21A O21A U28 14 . 112.54(8) ?
O21A O21A U28 9 . 63.26(8) ?
O12A O21A U28 . 8 64.63(9) ?
O27A O21A U28 . 8 118.11(9) ?
O21C O21A U28 14 8 63.26(8) ?
O21C O21A U28 9 8 112.54(8) ?
O21A O21A U28 14 8 63.26(8) ?
O21A O21A U28 9 8 112.54(8) ?
U28 O21A U28 . 8 112.89(15) ?
O12A O21A U42 . 8 117.95(9) ?
O27A O21A U42 . 8 64.60(9) ?
O21C O21A U42 14 8 63.54(8) ?
O21C O21A U42 9 8 112.88(8) ?
O21A O21A U42 14 8 63.54(8) ?
O21A O21A U42 9 8 112.88(8) ?
U28 O21A U42 . 8 175.92(17) ?
U28 O21A U42 8 8 66.858(18) ?
O12A O21A U42 . . 117.95(9) ?
O27A O21A U42 . . 64.60(9) ?
O21C O21A U42 14 . 112.88(8) ?
O21C O21A U42 9 . 63.54(8) ?
O21A O21A U42 14 . 112.88(8) ?
O21A O21A U42 9 . 63.54(8) ?
U28 O21A U42 . . 66.860(18) ?
U28 O21A U42 8 . 175.92(17) ?
U42 O21A U42 8 . 113.08(14) ?
A71 M22A M23C . 8 121.05(16) ?
A71 M22A M23A . 8 121.05(16) ?
M23C M22A M23A 8 8 0.00(16) ?
A71 M22A M23A . . 121.05(16) ?
M23C M22A M23A 8 . 60.56(14) ?
M23A M22A M23A 8 . 60.56(14) ?
A71 M22A M10A . . 109.68(19) ?
M23C M22A M10A 8 . 118.59(15) ?
M23A M22A M10A 8 . 118.59(15) ?
M23A M22A M10A . . 118.59(15) ?
A71 M22A A19 . 8 64.03(11) ?
M23C M22A A19 8 8 109.60(8) ?
M23A M22A A19 8 8 109.60(8) ?
M23A M22A A19 . 8 170.08(12) ?
M10A M22A A19 . 8 63.70(11) ?
A71 M22A A19 . . 64.03(11) ?
M23C M22A A19 8 . 170.08(12) ?
M23A M22A A19 8 . 170.08(12) ?
M23A M22A A19 . . 109.60(8) ?
M10A M22A A19 . . 63.70(11) ?
A19 M22A A19 8 . 80.19(14) ?
A71 M22A T29 . 8 118.50(8) ?
M23C M22A T29 8 8 63.27(7) ?
M23A M22A T29 8 8 63.27(7) ?
M23A M22A T29 . 8 112.40(13) ?
M10A M22A T29 . 8 63.35(7) ?
A19 M22A T29 8 8 59.11(6) ?
A19 M22A T29 . 8 123.23(13) ?
A71 M22A T29 . . 118.50(8) ?
M23C M22A T29 8 . 112.40(13) ?
M23A M22A T29 8 . 112.40(13) ?
M23A M22A T29 . . 63.27(7) ?
M10A M22A T29 . . 63.35(7) ?
A19 M22A T29 8 . 123.22(13) ?
A19 M22A T29 . . 59.11(6) ?
T29 M22A T29 8 . 110.96(11) ?
A71 M22A T41 . 8 65.46(7) ?
M23C M22A T41 8 8 63.94(7) ?
M23A M22A T41 8 8 63.94(7) ?
M23A M22A T41 . 8 114.68(13) ?
M10A M22A T41 . 8 116.49(8) ?
A19 M22A T41 8 8 58.32(6) ?
A19 M22A T41 . 8 124.69(13) ?
T29 M22A T41 8 8 66.270(12) ?
T29 M22A T41 . 8 176.01(13) ?
O26A O22A O23A . . 120.21(16) ?
O26A O22A O23C . 8 120.20(16) ?
O23A O22A O23C . 8 59.61(14) ?
O26A O22A O23A . 8 120.20(16) ?
O23A O22A O23A . 8 59.61(14) ?
O23C O22A O23A 8 8 0.00(12) ?
O26A O22A O10A . . 107.95(18) ?
O23A O22A O10A . . 121.17(15) ?
O23C O22A O10A 8 . 121.17(15) ?
O23A O22A O10A 8 . 121.17(15) ?
O26A O22A U29 . . 117.86(9) ?
O23A O22A U29 . . 64.62(8) ?
O23C O22A U29 8 . 113.26(14) ?
O23A O22A U29 8 . 113.26(14) ?
O10A O22A U29 . . 64.05(8) ?
O26A O22A U29 . 8 117.85(9) ?
O23A O22A U29 . 8 113.26(14) ?
O23C O22A U29 8 8 64.62(8) ?
O23A O22A U29 8 8 64.62(8) ?
O10A O22A U29 . 8 64.04(8) ?
U29 O22A U29 . 8 111.89(12) ?
O26A O22A U41 . 8 64.63(8) ?
O23A O22A U41 . 8 114.00(14) ?
O23C O22A U41 8 8 64.40(8) ?
O23A O22A U41 8 8 64.40(8) ?
O10A O22A U41 . 8 116.05(8) ?
U29 O22A U41 . 8 177.47(14) ?
U29 O22A U41 8 8 66.467(12) ?
O26A O22A U41 . . 64.63(8) ?
O23A O22A U41 . . 64.41(8) ?
O23C O22A U41 8 . 114.01(14) ?
O23A O22A U41 8 . 114.01(14) ?
O10A O22A U41 . . 116.05(8) ?
U29 O22A U41 . . 66.467(12) ?
U29 O22A U41 8 . 177.48(14) ?
U41 O22A U41 8 . 115.11(12) ?
M25A M23A M13A . . 108.45(13) ?
M25A M23A M22A . . 120.67(14) ?
M13A M23A M22A . . 121.09(14) ?
M25A M23A M23C . 8 120.21(9) ?
M13A M23A M23C . 8 119.87(8) ?
M22A M23A M23C . 8 59.71(7) ?
M25A M23A M23A . 8 120.21(9) ?
M13A M23A M23A . 8 119.87(8) ?
M22A M23A M23A . 8 59.71(7) ?
M23C M23A M23A 8 8 0.00(16) ?
M25A M23A A18 . . 64.14(10) ?
M13A M23A A18 . . 63.01(9) ?
M22A M23A A18 . . 110.97(11) ?
M23C M23A A18 8 . 170.64(7) ?
M23A M23A A18 8 . 170.64(7) ?
M25A M23A T29 . . 118.94(11) ?
M13A M23A T29 . . 64.26(8) ?
M22A M23A T29 . . 64.57(8) ?
M23C M23A T29 8 . 112.78(5) ?
M23A M23A T29 8 . 112.78(5) ?
A18 M23A T29 . . 59.49(7) ?
M25A M23A T41 . . 65.22(9) ?
M13A M23A T41 . . 116.78(10) ?
M22A M23A T41 . . 64.54(8) ?
M23C M23A T41 8 . 114.49(5) ?
M23A M23A T41 8 . 114.49(5) ?
A18 M23A T41 . . 58.61(7) ?
T29 M23A T41 . . 66.88(5) ?
M25A M23A T48 . . 116.63(11) ?
M13A M23A T48 . . 63.72(8) ?
M22A M23A T48 . . 113.47(10) ?
M23C M23A T48 8 . 64.06(5) ?
M23A M23A T48 8 . 64.06(5) ?
A18 M23A T48 . . 122.65(10) ?
T29 M23A T48 . . 112.17(8) ?
T41 M23A T48 . . 177.99(10) ?
O25A O23A O23C . 8 121.61(9) ?
O25A O23A O23A . 8 121.61(9) ?
O23C O23A O23A 8 8 0.00(17) ?
O25A O23A O22A . . 121.60(15) ?
O23C O23A O22A 8 . 60.20(7) ?
O23A O23A O22A 8 . 60.20(7) ?
O25A O23A O13A . . 108.22(14) ?
O23C O23A O13A 8 . 119.88(9) ?
O23A O23A O13A 8 . 119.88(9) ?
O22A O23A O13A . . 118.79(15) ?
O25A O23A U61 . . 65.47(9) ?
O23C O23A U61 8 . 63.78(5) ?
O23A O23A U61 8 . 63.78(5) ?
O22A O23A U61 . . 113.74(11) ?
O13A O23A U61 . . 118.11(11) ?
O25A O23A U48 . . 118.33(12) ?
O23C O23A U48 8 . 63.91(5) ?
O23A O23A U48 8 . 63.91(5) ?
O22A O23A U48 . . 112.51(11) ?
O13A O23A U48 . . 63.99(9) ?
U61 O23A U48 . . 67.46(6) ?
O25A O23A U29 . . 117.64(12) ?
O23C O23A U29 8 . 112.48(5) ?
O23A O23A U29 8 . 112.48(5) ?
O22A O23A U29 . . 63.07(9) ?
O13A O23A U29 . . 63.52(9) ?
U61 O23A U29 . . 176.25(11) ?
U48 O23A U29 . . 111.48(9) ?
O25A O23A U41 . . 65.34(9) ?
O23C O23A U41 8 . 114.27(5) ?
O23A O23A U41 8 . 114.27(5) ?
O22A O23A U41 . . 64.15(9) ?
O13A O23A U41 . . 115.80(11) ?
U61 O23A U41 . . 114.97(9) ?
U48 O23A U41 . . 176.32(11) ?
U29 O23A U41 . . 65.90(6) ?
M16A M24A A40 . . 122.04(14) ?
M16A M24A A30 . . 119.85(13) ?
A40 M24A A30 . . 110.54(14) ?
M16A M24A M24C . 8 178.80(9) ?
A40 M24A M24C . 8 59.09(8) ?
A30 M24A M24C . 8 59.43(8) ?
M16A M24A M24A . 8 178.80(9) ?
A40 M24A M24A . 8 59.09(8) ?
A30 M24A M24A . 8 59.43(8) ?
M24C M24A M24A 8 8 0.00(15) ?
M16A M24A M15A . . 60.44(11) ?
A40 M24A M15A . . 118.55(16) ?
A30 M24A M15A . . 117.13(15) ?
M24C M24A M15A 8 . 118.85(8) ?
M24A M24A M15A 8 . 118.85(8) ?
M16A M24A T35 . . 64.05(9) ?
A40 M24A T35 . . 124.58(15) ?
A30 M24A T35 . . 63.05(9) ?
M24C M24A T35 8 . 115.80(6) ?
M24A M24A T35 8 . 115.80(6) ?
M15A M24A T35 . . 110.77(11) ?
M16A M24A T53 . . 65.71(9) ?
A40 M24A T53 . . 66.31(10) ?
A30 M24A T53 . . 118.46(15) ?
M24C M24A T53 8 . 115.43(5) ?
M24A M24A T53 8 . 115.43(5) ?
M15A M24A T53 . . 115.85(11) ?
T35 M24A T53 . . 70.75(6) ?
M16A M24A T58 . . 116.55(12) ?
A40 M24A T58 . . 62.66(12) ?
A30 M24A T58 . . 63.96(12) ?
M24C M24A T58 8 . 64.17(5) ?
M24A M24A T58 8 . 64.17(5) ?
M15A M24A T58 . . 176.99(13) ?
T35 M24A T58 . . 66.97(6) ?
T53 M24A T58 . . 61.77(6) ?
M16A M24A T45 . . 66.28(9) ?
A40 M24A T45 . . 65.01(10) ?
A30 M24A T45 . . 173.68(13) ?
M24C M24A T45 8 . 114.41(5) ?
M24A M24A T45 8 . 114.41(5) ?
M15A M24A T45 . . 63.68(8) ?
T35 M24A T45 . . 122.99(10) ?
T53 M24A T45 . . 64.61(6) ?
T58 M24A T45 . . 115.59(9) ?
O15A O24A B40 . . 118.68(15) ?
O15A O24A O16A . . 60.37(10) ?
B40 O24A O16A . . 121.34(12) ?
O15A O24A B30 . . 119.69(15) ?
B40 O24A B30 . . 109.89(13) ?
O16A O24A B30 . . 119.31(12) ?
O15A O24A O24C . 8 119.97(9) ?
B40 O24A O24C . 8 59.40(8) ?
O16A O24A O24C . 8 179.06(9) ?
B30 O24A O24C . 8 59.74(7) ?
O15A O24A O24A . 8 119.97(9) ?
B40 O24A O24A . 8 59.40(8) ?
O16A O24A O24A . 8 179.06(9) ?
B30 O24A O24A . 8 59.74(7) ?
O24C O24A O24A 8 8 0.00(15) ?
O15A O24A U35 . . 111.05(11) ?
B40 O24A U35 . . 122.87(14) ?
O16A O24A U35 . . 63.12(8) ?
B30 O24A U35 . . 62.77(9) ?
O24C O24A U35 8 . 116.04(5) ?
O24A O24A U35 8 . 116.04(5) ?
O15A O24A U53 . . 115.04(11) ?
B40 O24A U53 . . 65.69(9) ?
O16A O24A U53 . . 65.17(8) ?
B30 O24A U53 . . 116.24(13) ?
O24C O24A U53 8 . 115.08(5) ?
O24A O24A U53 8 . 115.08(5) ?
U35 O24A U53 . . 69.17(5) ?
O15A O24A U45 . . 64.09(9) ?
B40 O24A U45 . . 64.35(9) ?
O16A O24A U45 . . 66.33(8) ?
B30 O24A U45 . . 174.05(11) ?
O24C O24A U45 8 . 114.61(4) ?
O24A O24A U45 8 . 114.61(4) ?
U35 O24A U45 . . 121.11(8) ?
U53 O24A U45 . . 63.53(5) ?
O15A O24A U52 . . 64.57(9) ?
B40 O24A U52 . . 63.36(12) ?
O16A O24A U52 . . 116.05(10) ?
B30 O24A U52 . . 114.57(11) ?
O24C O24A U52 8 . 64.73(4) ?
O24A O24A U52 8 . 64.73(4) ?
U35 O24A U52 . . 173.54(9) ?
U53 O24A U52 . . 116.71(8) ?
U45 O24A U52 . . 62.08(5) ?
M23A M25A M17A . . 106.06(14) ?
M23A M25A A37 . . 119.96(15) ?
M17A M25A A37 . . 121.86(14) ?
M23A M25A A42 . . 119.53(15) ?
M17A M25A A42 . . 122.04(15) ?
A37 M25A A42 . . 62.99(14) ?
M23A M25A A18 . . 62.23(10) ?
M17A M25A A18 . . 62.18(10) ?
A37 M25A A18 . . 109.50(13) ?
A42 M25A A18 . . 172.39(17) ?
M23A M25A A33 . . 65.58(10) ?
M17A M25A A33 . . 61.02(10) ?
A37 M25A A33 . . 169.58(16) ?
A42 M25A A33 . . 106.73(15) ?
A18 M25A A33 . . 80.81(11) ?
M23A M25A T49 . . 170.11(14) ?
M17A M25A T49 . . 64.52(9) ?
A37 M25A T49 . . 66.12(10) ?
A42 M25A T49 . . 69.83(12) ?
A18 M25A T49 . . 108.97(11) ?
A33 M25A T49 . . 109.81(11) ?
M23A M25A T61 . . 64.85(9) ?
M17A M25A T61 . . 116.07(12) ?
A37 M25A T61 . . 114.67(13) ?
A42 M25A T61 . . 62.33(11) ?
A18 M25A T61 . . 122.73(12) ?
A33 M25A T61 . . 58.32(8) ?
T49 M25A T61 . . 121.10(11) ?
M23A M25A T41 . . 63.65(9) ?
M17A M25A T41 . . 115.64(12) ?
A37 M25A T41 . . 64.11(10) ?
A42 M25A T41 . . 115.70(14) ?
A18 M25A T41 . . 57.67(8) ?
A33 M25A T41 . . 124.93(12) ?
T49 M25A T41 . . 116.57(10) ?
T61 M25A T41 . . 113.98(10) ?
M23A M25A T54 . . 118.65(12) ?
M17A M25A T54 . . 66.06(9) ?
A37 M25A T54 . . 112.90(13) ?
A42 M25A T54 . . 61.65(11) ?
A18 M25A T54 . . 124.86(12) ?
A33 M25A T54 . . 57.99(8) ?
T49 M25A T54 . . 61.54(6) ?
T61 M25A T54 . . 66.47(7) ?
T41 M25A T54 . . 176.98(13) ?
O17A O25A O23A . . 106.82(14) ?
O17A O25A B42 . . 122.63(15) ?
O23A O25A B42 . . 118.13(15) ?
O17A O25A B37 . . 122.56(14) ?
O23A O25A B37 . . 120.16(14) ?
B42 O25A B37 . . 61.13(14) ?
O17A O25A U49 . . 65.66(8) ?
O23A O25A U49 . . 172.26(14) ?
B42 O25A U49 . . 69.01(11) ?
B37 O25A U49 . . 65.20(10) ?
O17A O25A U61 . . 117.73(12) ?
O23A O25A U61 . . 63.23(9) ?
B42 O25A U61 . . 62.02(11) ?
B37 O25A U61 . . 112.14(12) ?
U49 O25A U61 . . 121.17(10) ?
O17A O25A U54 . . 67.76(8) ?
O23A O25A U54 . . 117.75(12) ?
B42 O25A U54 . . 60.79(11) ?
B37 O25A U54 . . 111.18(12) ?
U49 O25A U54 . . 62.07(6) ?
U61 O25A U54 . . 66.59(6) ?
O17A O25A U31 . . 67.33(8) ?
O23A O25A U31 . . 116.68(12) ?
B42 O25A U31 . . 115.32(14) ?
B37 O25A U31 . . 63.21(9) ?
U49 O25A U31 . . 59.58(6) ?
U61 O25A U31 . . 174.92(12) ?
U54 O25A U31 . . 116.46(10) ?
O17A O25A U41 . . 115.62(12) ?
O23A O25A U41 . . 64.40(9) ?
B42 O25A U41 . . 115.01(14) ?
B37 O25A U41 . . 64.96(9) ?
U49 O25A U41 . . 116.36(10) ?
U61 O25A U41 . . 112.66(9) ?
U54 O25A U41 . . 175.73(12) ?
U31 O25A U41 . . 63.97(6) ?
O17A O25A B33 . . 63.40(10) ?
O23A O25A B33 . . 66.17(10) ?
B42 O25A B33 . . 103.71(15) ?
B37 O25A B33 . . 164.82(15) ?
U49 O25A B33 . . 110.17(11) ?
U61 O25A B33 . . 56.65(8) ?
U54 O25A B33 . . 56.31(8) ?
U31 O25A B33 . . 128.32(12) ?
U41 O25A B33 . . 127.16(12) ?
O22A O26A O18A . . 106.51(18) ?
O22A O26A B36 . 8 120.44(17) ?
O18A O26A B36 . 8 121.76(16) ?
O22A O26A B36 . . 120.44(17) ?
O18A O26A B36 . . 121.76(16) ?
B36 O26A B36 8 . 60.60(17) ?
O22A O26A U50 . . 170.9(2) ?
O18A O26A U50 . . 64.34(11) ?
B36 O26A U50 8 . 67.11(12) ?
B36 O26A U50 . . 67.11(12) ?
O22A O26A U41 . . 64.89(8) ?
O18A O26A U41 . . 115.52(9) ?
B36 O26A U41 8 . 114.55(15) ?
B36 O26A U41 . . 64.03(9) ?
U50 O26A U41 . . 118.06(8) ?
O22A O26A U41 . 8 64.88(8) ?
O18A O26A U41 . 8 115.52(9) ?
B36 O26A U41 8 8 64.03(9) ?
B36 O26A U41 . 8 114.55(15) ?
U50 O26A U41 . 8 118.06(8) ?
U41 O26A U41 . 8 115.49(13) ?
O22A O26A U32 . 8 117.30(8) ?
O18A O26A U32 . 8 67.10(8) ?
B36 O26A U32 8 8 61.91(9) ?
B36 O26A U32 . 8 112.55(15) ?
U50 O26A U32 . 8 60.29(7) ?
U41 O26A U32 . 8 176.36(17) ?
U41 O26A U32 8 8 64.274(14) ?
O22A O26A U32 . . 117.30(8) ?
O18A O26A U32 . . 67.10(8) ?
B36 O26A U32 8 . 112.55(15) ?
B36 O26A U32 . . 61.91(9) ?
U50 O26A U32 . . 60.28(7) ?
U41 O26A U32 . . 64.275(14) ?
U41 O26A U32 8 . 176.36(17) ?
U32 O26A U32 8 . 115.70(13) ?
O22A O26A U56 . . 65.95(13) ?
O18A O26A U56 . . 172.46(18) ?
B36 O26A U56 8 . 64.40(11) ?
B36 O26A U56 . . 64.41(11) ?
U50 O26A U56 . . 123.20(14) ?
U41 O26A U56 . . 62.07(7) ?
U41 O26A U56 8 . 62.07(7) ?
U32 O26A U56 8 . 115.68(8) ?
U32 O26A U56 . . 115.68(8) ?
O21A O27A O19A . . 105.58(19) ?
O21A O27A B35 . . 119.82(17) ?
O19A O27A B35 . . 122.23(16) ?
O21A O27A B35 . 8 119.81(17) ?
O19A O27A B35 . 8 122.23(16) ?
B35 O27A B35 . 8 63.1(2) ?
O21A O27A U51 . . 170.70(19) ?
O19A O27A U51 . . 65.12(12) ?
B35 O27A U51 . . 67.73(13) ?
B35 O27A U51 8 . 67.74(13) ?
O21A O27A U42 . . 64.77(8) ?
O19A O27A U42 . . 116.66(8) ?
B35 O27A U42 . . 62.28(11) ?
B35 O27A U42 8 . 114.12(15) ?
U51 O27A U42 . . 118.47(7) ?
O21A O27A U42 . 8 64.77(8) ?
O19A O27A U42 . 8 116.66(8) ?
B35 O27A U42 . 8 114.12(15) ?
B35 O27A U42 8 8 62.28(11) ?
U51 O27A U42 . 8 118.47(7) ?
U42 O27A U42 . 8 113.33(12) ?
O21A O27A U33 . 8 117.56(8) ?
O19A O27A U33 . 8 67.10(7) ?
B35 O27A U33 . 8 113.64(16) ?
B35 O27A U33 8 8 61.29(11) ?
U51 O27A U33 . 8 59.93(6) ?
U42 O27A U33 . 8 175.36(15) ?
U42 O27A U33 8 8 65.698(17) ?
O21A O27A U33 . . 117.56(8) ?
O19A O27A U33 . . 67.10(7) ?
B35 O27A U33 . . 61.29(11) ?
B35 O27A U33 8 . 113.65(16) ?
U51 O27A U33 . . 59.93(6) ?
U42 O27A U33 . . 65.698(17) ?
U42 O27A U33 8 . 175.36(15) ?
U33 O27A U33 8 . 114.88(12) ?
O21A O27A B17 . . 65.59(11) ?
O19A O27A B17 . . 63.04(11) ?
B35 O27A B17 . . 104.29(12) ?
B35 O27A B17 8 . 167.34(15) ?
U51 O27A B17 . . 108.25(10) ?
U42 O27A B17 . . 56.28(7) ?
U42 O27A B17 8 . 127.55(14) ?
U33 O27A B17 8 . 128.14(14) ?
U33 O27A B17 . . 56.13(7) ?
M28C M28A M28A 8 8 0.00(14) ?
M28C M28A M31A 8 . 60.51(7) ?
M28A M28A M31A 8 . 60.51(7) ?
M28C M28A O38C 8 36 119.98(10) ?
M28A M28A O38C 8 36 119.98(10) ?
M31A M28A O38C . 36 119.58(13) ?
M28C M28A O38A 8 36 119.98(10) ?
M28A M28A O38A 8 36 119.98(10) ?
M31A M28A O38A . 36 119.58(13) ?
O38C M28A O38A 36 36 0.00(13) ?
M28C M28A A27 8 . 120.45(11) ?
M28A M28A A27 8 . 120.45(11) ?
M31A M28A A27 . . 121.14(13) ?
O38C M28A A27 36 . 108.56(13) ?
O38A M28A A27 36 . 108.56(13) ?
M28C M28A M28C 8 62_455 120.005(2) ?
M28A M28A M28C 8 62_455 120.005(2) ?
M31A M28A M28C . 62_455 178.76(10) ?
O38C M28A M28C 36 62_455 59.19(7) ?
O38A M28A M28C 36 62_455 59.19(7) ?
A27 M28A M28C . 62_455 59.75(8) ?
M28C M28A M28A 8 62_455 120.005(2) ?
M28A M28A M28A 8 62_455 120.005(2) ?
M31A M28A M28A . 62_455 178.76(10) ?
O38C M28A M28A 36 62_455 59.19(7) ?
O38A M28A M28A 36 62_455 59.19(7) ?
A27 M28A M28A . 62_455 59.75(8) ?
M28C M28A M28A 62_455 62_455 0.00(15) ?
M28C M28A O37C 8 36 179.62(8) ?
M28A M28A O37C 8 36 179.62(8) ?
M31A M28A O37C . 36 119.16(10) ?
O38C M28A O37C 36 36 59.95(12) ?
O38A M28A O37C 36 36 59.95(12) ?
A27 M28A O37C . 36 59.85(13) ?
M28C M28A O37C 62_455 36 60.32(6) ?
M28A M28A O37C 62_455 36 60.32(6) ?
M28C M28A O37A 8 36 179.62(8) ?
M28A M28A O37A 8 36 179.62(8) ?
M31A M28A O37A . 36 119.16(10) ?
O38C M28A O37A 36 36 59.95(12) ?
O38A M28A O37A 36 36 59.95(12) ?
A27 M28A O37A . 36 59.85(13) ?
M28C M28A O37A 62_455 36 60.32(6) ?
M28A M28A O37A 62_455 36 60.32(6) ?
O37C M28A O37A 36 36 0.00(17) ?
M28C M28A T57 8 . 65.51(5) ?
M28A M28A T57 8 . 65.51(5) ?
M31A M28A T57 . . 115.46(10) ?
O38C M28A T57 36 . 63.47(10) ?
O38A M28A T57 36 . 63.47(10) ?
A27 M28A T57 . . 115.20(11) ?
M28C M28A T57 62_455 . 64.28(5) ?
M28A M28A T57 62_455 . 64.28(5) ?
O37C M28A T57 36 . 114.64(10) ?
O37A M28A T57 36 . 114.64(10) ?
O31A O28A O28C . 8 59.85(6) ?
O31A O28A O28A . 8 59.85(6) ?
O28C O28A O28A 8 8 0.00(15) ?
O31A O28A M37C . 84_545 120.66(10) ?
O28C O28A M37C 8 84_545 179.48(8) ?
O28A O28A M37C 8 84_545 179.48(8) ?
O31A O28A M37A . 84_545 120.66(10) ?
O28C O28A M37A 8 84_545 179.48(8) ?
O28A O28A M37A 8 84_545 179.48(8) ?
M37C O28A M37A 84_545 84_545 0.00(10) ?
O31A O28A B27 . . 121.37(13) ?
O28C O28A B27 8 . 119.97(11) ?
O28A O28A B27 8 . 119.97(11) ?
M37C O28A B27 84_545 . 59.92(13) ?
M37A O28A B27 84_545 . 59.92(13) ?
O31A O28A A68 . 84_545 118.95(12) ?
O28C O28A A68 8 84_545 120.39(10) ?
O28A O28A A68 8 84_545 120.39(10) ?
M37C O28A A68 84_545 84_545 59.38(12) ?
M37A O28A A68 84_545 84_545 59.38(12) ?
B27 O28A A68 . 84_545 109.11(14) ?
O31A O28A O28C . 62_554 178.82(10) ?
O28C O28A O28C 8 62_554 119.9910(10) ?
O28A O28A O28C 8 62_554 119.9910(10) ?
M37C O28A O28C 84_545 62_554 59.49(6) ?
M37A O28A O28C 84_545 62_554 59.49(6) ?
B27 O28A O28C . 62_554 59.79(8) ?
A68 O28A O28C 84_545 62_554 60.00(7) ?
O31A O28A O28A . 62_554 178.82(10) ?
O28C O28A O28A 8 62_554 119.9910(10) ?
O28A O28A O28A 8 62_554 119.9910(10) ?
M37C O28A O28A 84_545 62_554 59.49(6) ?
M37A O28A O28A 84_545 62_554 59.49(6) ?
B27 O28A O28A . 62_554 59.79(8) ?
A68 O28A O28A 84_545 62_554 60.00(7) ?
O28C O28A O28A 62_554 62_554 0.00(10) ?
O31A O28A U45 . . 66.06(8) ?
O28C O28A U45 8 . 115.82(5) ?
O28A O28A U45 8 . 115.82(5) ?
M37C O28A U45 84_545 . 64.64(7) ?
M37A O28A U45 84_545 . 64.64(7) ?
B27 O28A U45 . . 64.74(9) ?
A68 O28A U45 84_545 . 114.38(12) ?
O28C O28A U45 62_554 . 114.74(5) ?
O28A O28A U45 62_554 . 114.74(5) ?
O31A O28A U52 . . 66.04(9) ?
O28C O28A U52 8 . 65.03(4) ?
O28A O28A U52 8 . 65.03(4) ?
M37C O28A U52 84_545 . 115.17(10) ?
M37A O28A U52 84_545 . 115.17(10) ?
B27 O28A U52 . . 64.60(9) ?
A68 O28A U52 84_545 . 173.70(12) ?
O28C O28A U52 62_554 . 115.04(5) ?
O28A O28A U52 62_554 . 115.04(5) ?
U45 O28A U52 . . 63.24(5) ?
O35C M29A O35A 36 36 0.00(16) ?
O35C M29A M32A 36 . 125.31(14) ?
O35A M29A M32A 36 . 125.31(14) ?
O35C M29A M31A 36 . 124.73(12) ?
O35A M29A M31A 36 . 124.73(12) ?
M32A M29A M31A . . 102.68(11) ?
O35C M29A M31C 36 75 124.73(12) ?
O35A M29A M31C 36 75 124.73(12) ?
M32A M29A M31C . 75 102.68(12) ?
M31A M29A M31C . 75 56.39(17) ?
O35C M29A M31A 36 75 124.73(12) ?
O35A M29A M31A 36 75 124.73(12) ?
M32A M29A M31A . 75 102.68(12) ?
M31A M29A M31A . 75 56.39(17) ?
M31C M29A M31A 75 75 0.00(13) ?
O35C M29A A40 36 . 124.45(8) ?
O35A M29A A40 36 . 124.45(8) ?
M32A M29A A40 . . 58.17(11) ?
M31A M29A A40 . . 58.06(13) ?
M31C M29A A40 75 . 102.41(13) ?
M31A M29A A40 75 . 102.41(13) ?
O35C M29A A40 36 75 124.45(8) ?
O35A M29A A40 36 75 124.45(8) ?
M32A M29A A40 . 75 58.17(11) ?
M31A M29A A40 . 75 102.42(13) ?
M31C M29A A40 75 75 58.07(13) ?
M31A M29A A40 75 75 58.07(13) ?
A40 M29A A40 . 75 103.85(17) ?
O35C M29A U73 36 36 69.42(9) ?
O35A M29A U73 36 36 69.42(9) ?
M32A M29A U73 . 36 165.27(13) ?
M31A M29A U73 . 36 64.58(9) ?
M31C M29A U73 75 36 64.58(9) ?
M31A M29A U73 75 36 64.58(9) ?
A40 M29A U73 . 36 115.40(12) ?
A40 M29A U73 75 36 115.40(12) ?
O35C M29A T53 36 . 68.82(8) ?
O35A M29A T53 36 . 68.82(8) ?
M32A M29A T53 . . 66.73(7) ?
M31A M29A T53 . . 115.80(8) ?
M31C M29A T53 75 . 166.29(12) ?
M31A M29A T53 75 . 166.29(12) ?
A40 M29A T53 . . 64.90(9) ?
A40 M29A T53 75 . 117.98(14) ?
U73 M29A T53 36 . 124.45(8) ?
O32A O29A O31A . . 108.96(14) ?
O32A O29A O31C . 3 108.97(14) ?
O31A O29A O31C . 3 61.66(17) ?
O32A O29A O31A . 3 108.97(14) ?
O31A O29A O31A . 3 61.66(17) ?
O31C O29A O31A 3 3 0.00(13) ?
O32A O29A O29C . 3 58.65(10) ?
O31A O29A O29C . 3 59.36(8) ?
O31C O29A O29C 3 3 59.36(8) ?
O31A O29A O29C 3 3 59.36(8) ?
O32A O29A O29A . 3 58.65(10) ?
O31A O29A O29A . 3 59.36(8) ?
O31C O29A O29A 3 3 59.36(8) ?
O31A O29A O29A 3 3 59.36(8) ?
O29C O29A O29A 3 3 0.0(2) ?
O32A O29A M35C . 84_545 120.71(16) ?
O31A O29A M35C . 84_545 121.16(12) ?
O31C O29A M35C 3 84_545 121.15(12) ?
O31A O29A M35C 3 84_545 121.15(12) ?
O29C O29A M35C 3 84_545 179.36(10) ?
O29A O29A M35C 3 84_545 179.36(10) ?
O32A O29A M35A . 84_545 120.71(16) ?
O31A O29A M35A . 84_545 121.16(12) ?
O31C O29A M35A 3 84_545 121.15(12) ?
O31A O29A M35A 3 84_545 121.15(12) ?
O29C O29A M35A 3 84_545 179.36(10) ?
O29A O29A M35A 3 84_545 179.36(10) ?
M35C O29A M35A 84_545 84_545 0.00(14) ?
O32A O29A B40 . 3 61.57(12) ?
O31A O29A B40 . 3 110.54(15) ?
O31C O29A B40 3 3 59.96(13) ?
O31A O29A B40 3 3 59.96(13) ?
O29C O29A B40 3 3 60.37(8) ?
O29A O29A B40 3 3 60.37(8) ?
M35C O29A B40 84_545 3 119.44(9) ?
M35A O29A B40 84_545 3 119.44(9) ?
O32A O29A B40 . . 61.57(12) ?
O31A O29A B40 . . 59.96(13) ?
O31C O29A B40 3 . 110.54(15) ?
O31A O29A B40 3 . 110.54(15) ?
O29C O29A B40 3 . 60.37(8) ?
O29A O29A B40 3 . 60.37(8) ?
M35C O29A B40 84_545 . 119.44(9) ?
M35A O29A B40 84_545 . 119.44(9) ?
B40 O29A B40 3 . 112.32(19) ?
M32A M30A A38 . . 123.82(18) ?
M32A M30A M30C . 75 57.69(10) ?
A38 M30A M30C . 75 178.49(13) ?
M32A M30A M30A . 75 57.69(10) ?
A38 M30A M30A . 75 178.49(13) ?
M30C M30A M30A 75 75 0.00(17) ?
M32A M30A A41 . . 109.91(14) ?
A38 M30A A41 . . 118.24(15) ?
M30C M30A A41 75 . 60.52(9) ?
M30A M30A A41 75 . 60.52(9) ?
M32A M30A A41 . 75 109.91(14) ?
A38 M30A A41 . 75 118.24(15) ?
M30C M30A A41 75 75 60.52(9) ?
M30A M30A A41 75 75 60.52(9) ?
A41 M30A A41 . 75 59.7(2) ?
M32A M30A T53 . . 68.31(9) ?
A38 M30A T53 . . 66.05(11) ?
M30C M30A T53 75 . 115.14(7) ?
M30A M30A T53 75 . 115.14(7) ?
A41 M30A T53 . . 115.53(10) ?
A41 M30A T53 75 . 174.45(13) ?
M32A M30A T53 . 78 68.31(9) ?
A38 M30A T53 . 78 66.04(11) ?
M30C M30A T53 75 78 115.14(7) ?
M30A M30A T53 75 78 115.14(7) ?
A41 M30A T53 . 78 174.46(13) ?
A41 M30A T53 75 78 115.53(10) ?
T53 M30A T53 . 78 69.05(8) ?
M32A M30A T46 . 78 125.56(6) ?
A38 M30A T46 . 78 63.71(8) ?
M30C M30A T46 75 78 115.60(6) ?
M30A M30A T46 75 78 115.60(6) ?
A41 M30A T46 . 78 108.36(15) ?
A41 M30A T46 75 78 61.17(8) ?
T53 M30A T46 . 78 124.28(12) ?
T53 M30A T46 78 78 69.85(5) ?
M32A M30A T46 . . 125.57(6) ?
A38 M30A T46 . . 63.71(8) ?
M30C M30A T46 75 . 115.60(6) ?
M30A M30A T46 75 . 115.60(6) ?
A41 M30A T46 . . 61.17(8) ?
A41 M30A T46 75 . 108.36(15) ?
T53 M30A T46 . . 69.85(5) ?
T53 M30A T46 78 . 124.27(12) ?
T46 M30A T46 78 . 106.40(11) ?
M32A M30A T58 . . 64.10(7) ?
A38 M30A T58 . . 116.93(7) ?
M30C M30A T58 75 . 63.46(6) ?
M30A M30A T58 75 . 63.46(6) ?
A41 M30A T58 . . 61.16(10) ?
A41 M30A T58 75 . 112.16(14) ?
T53 M30A T58 . . 62.29(4) ?
T53 M30A T58 78 . 120.92(11) ?
T46 M30A T58 78 . 169.00(13) ?
T46 M30A T58 . . 66.360(15) ?
B38 O30A O32A . . 121.0(2) ?
B38 O30A O30C . 3 179.63(14) ?
O32A O30A O30C . 3 59.39(11) ?
B38 O30A O30A . 3 179.63(14) ?
O32A O30A O30A . 3 59.39(11) ?
O30C O30A O30A 3 3 0.0(3) ?
B38 O30A B41 . . 119.24(17) ?
O32A O30A B41 . . 110.44(16) ?
O30C O30A B41 3 . 60.46(10) ?
O30A O30A B41 3 . 60.46(10) ?
B38 O30A B41 . 3 119.24(17) ?
O32A O30A B41 . 3 110.44(16) ?
O30C O30A B41 3 3 60.47(10) ?
O30A O30A B41 3 3 60.47(10) ?
B41 O30A B41 . 3 62.7(2) ?
B38 O30A U46 . . 63.93(9) ?
O32A O30A U46 . . 123.76(7) ?
O30C O30A U46 3 . 115.91(8) ?
O30A O30A U46 3 . 115.91(8) ?
B41 O30A U46 . . 61.52(8) ?
B41 O30A U46 3 . 111.57(16) ?
B38 O30A U46 . 6 63.92(9) ?
O32A O30A U46 . 6 123.77(7) ?
O30C O30A U46 3 6 115.92(8) ?
O30A O30A U46 3 6 115.92(8) ?
B41 O30A U46 . 6 111.56(16) ?
B41 O30A U46 3 6 61.52(8) ?
U46 O30A U46 . 6 108.55(13) ?
B38 O30A U53 . . 65.63(12) ?
O32A O30A U53 . . 66.11(10) ?
O30C O30A U53 3 . 114.66(8) ?
O30A O30A U53 3 . 114.66(8) ?
B41 O30A U53 . . 114.58(10) ?
B41 O30A U53 3 . 175.01(17) ?
U46 O30A U53 . . 69.05(5) ?
U46 O30A U53 6 . 123.26(14) ?
B38 O30A U53 . 6 65.63(12) ?
O32A O30A U53 . 6 66.11(10) ?
O30C O30A U53 3 6 114.66(8) ?
O30A O30A U53 3 6 114.66(8) ?
B41 O30A U53 . 6 175.01(17) ?
B41 O30A U53 3 6 114.57(10) ?
U46 O30A U53 . 6 123.26(14) ?
U46 O30A U53 6 6 69.06(5) ?
U53 O30A U53 . 6 67.83(9) ?
B38 O30A U58 . 3 116.26(9) ?
O32A O30A U58 . 3 63.39(8) ?
O30C O30A U58 3 3 63.85(7) ?
O30A O30A U58 3 3 63.85(7) ?
B41 O30A U58 . 3 114.25(15) ?
B41 O30A U58 3 3 61.12(11) ?
U46 O30A U58 . 3 172.20(15) ?
U46 O30A U58 6 3 66.153(14) ?
U53 O30A U58 . 3 118.49(13) ?
U53 O30A U58 6 3 61.20(5) ?
M28C M31A M28A 8 8 0.00(15) ?
M28C M31A M28A 8 . 58.97(13) ?
M28A M31A M28A 8 . 58.97(13) ?
M28C M31A M31C 8 75 121.23(9) ?
M28A M31A M31C 8 75 121.23(9) ?
M28A M31A M31C . 75 121.23(9) ?
M28C M31A M31A 8 75 121.23(9) ?
M28A M31A M31A 8 75 121.23(9) ?
M28A M31A M31A . 75 121.23(9) ?
M31C M31A M31A 75 75 0.0(2) ?
M28C M31A A40 8 . 119.53(16) ?
M28A M31A A40 8 . 119.53(16) ?
M28A M31A A40 . . 119.53(16) ?
M31C M31A A40 75 . 108.96(13) ?
M31A M31A A40 75 . 108.96(13) ?
M28C M31A M29C 8 75 115.94(8) ?
M28A M31A M29C 8 75 115.94(8) ?
M28A M31A M29C . 75 174.76(12) ?
M31C M31A M29C 75 75 61.80(8) ?
M31A M31A M29C 75 75 61.80(8) ?
A40 M31A M29C . 75 61.03(12) ?
M28C M31A M29A 8 75 115.94(8) ?
M28A M31A M29A 8 75 115.94(8) ?
M28A M31A M29A . 75 174.76(12) ?
M31C M31A M29A 75 75 61.80(8) ?
M31A M31A M29A 75 75 61.80(8) ?
A40 M31A M29A . 75 61.03(12) ?
M29C M31A M29A 75 75 0.00(17) ?
M28C M31A M29A 8 . 174.76(12) ?
M28A M31A M29A 8 . 174.76(12) ?
M28A M31A M29A . . 115.95(8) ?
M31C M31A M29A 75 . 61.80(8) ?
M31A M31A M29A 75 . 61.80(8) ?
A40 M31A M29A . . 61.03(12) ?
M29C M31A M29A 75 . 69.11(15) ?
M29A M31A M29A 75 . 69.11(15) ?
M28C M31A T65 8 . 65.67(10) ?
M28A M31A T65 8 . 65.67(10) ?
M28A M31A T65 . . 65.67(10) ?
M31C M31A T65 75 . 64.80(7) ?
M31A M31A T65 75 . 64.80(7) ?
A40 M31A T65 . . 173.76(19) ?
M29C M31A T65 75 . 114.15(12) ?
M29A M31A T65 75 . 114.15(12) ?
M29A M31A T65 . . 114.15(12) ?
O28A O31A O28C . 8 60.30(13) ?
O28A O31A O28A . 8 60.30(13) ?
O28C O31A O28A 8 8 0.00(14) ?
O28A O31A O29A . . 119.21(9) ?
O28C O31A O29A 8 . 179.50(14) ?
O28A O31A O29A 8 . 179.50(14) ?
O28A O31A O29C . 3 179.50(14) ?
O28C O31A O29C 8 3 119.21(9) ?
O28A O31A O29C 8 3 119.21(9) ?
O29A O31A O29C . 3 61.29(16) ?
O28A O31A O29A . 3 179.50(14) ?
O28C O31A O29A 8 3 119.21(9) ?
O28A O31A O29A 8 3 119.21(9) ?
O29A O31A O29A . 3 61.29(16) ?
O29C O31A O29A 3 3 0.00(13) ?
O28A O31A B40 . . 118.58(15) ?
O28C O31A B40 8 . 118.58(15) ?
O28A O31A B40 8 . 118.58(15) ?
O29A O31A B40 . . 61.53(13) ?
O29C O31A B40 3 . 61.53(13) ?
O29A O31A B40 3 . 61.53(13) ?
O28A O31A O31C . 3 121.05(9) ?
O28C O31A O31C 8 3 121.05(9) ?
O28A O31A O31C 8 3 121.05(9) ?
O29A O31A O31C . 3 59.17(8) ?
O29C O31A O31C 3 3 59.17(8) ?
O29A O31A O31C 3 3 59.17(8) ?
B40 O31A O31C . 3 109.80(13) ?
O28A O31A O31A . 3 121.05(9) ?
O28C O31A O31A 8 3 121.05(9) ?
O28A O31A O31A 8 3 121.05(9) ?
O29A O31A O31A . 3 59.17(8) ?
O29C O31A O31A 3 3 59.17(8) ?
O29A O31A O31A 3 3 59.17(8) ?
B40 O31A O31A . 3 109.80(13) ?
O31C O31A O31A 3 3 0.0(2) ?
O28A O31A T73 . 83_455 115.84(12) ?
O28C O31A T73 8 83_455 65.36(7) ?
O28A O31A T73 8 83_455 65.36(7) ?
O29A O31A T73 . 83_455 115.07(12) ?
O29C O31A T73 3 83_455 63.79(8) ?
O29A O31A T73 3 83_455 63.79(8) ?
B40 O31A T73 . 83_455 115.73(8) ?
O31C O31A T73 3 83_455 64.49(6) ?
O31A O31A T73 3 83_455 64.49(6) ?
M30C M32A M30A 75 75 0.00(14) ?
M30C M32A M30A 75 . 64.61(19) ?
M30A M32A M30A 75 . 64.61(19) ?
M30C M32A A40 75 . 118.95(10) ?
M30A M32A A40 75 . 118.95(10) ?
M30A M32A A40 . . 118.95(10) ?
M30C M32A A40 75 75 118.95(10) ?
M30A M32A A40 75 75 118.95(10) ?
M30A M32A A40 . 75 118.95(10) ?
A40 M32A A40 . 75 110.1(3) ?
M30C M32A M29A 75 . 176.78(15) ?
M30A M32A M29A 75 . 176.78(15) ?
M30A M32A M29A . . 112.17(10) ?
A40 M32A M29A . . 62.21(11) ?
A40 M32A M29A 75 . 62.21(11) ?
M30C M32A M29C 75 75 112.17(10) ?
M30A M32A M29C 75 75 112.17(10) ?
M30A M32A M29C . 75 176.79(15) ?
A40 M32A M29C . 75 62.21(11) ?
A40 M32A M29C 75 75 62.21(11) ?
M29A M32A M29C . 75 71.04(16) ?
M30C M32A M29A 75 75 112.17(10) ?
M30A M32A M29A 75 75 112.17(10) ?
M30A M32A M29A . 75 176.79(15) ?
A40 M32A M29A . 75 62.21(11) ?
A40 M32A M29A 75 75 62.21(11) ?
M29A M32A M29A . 75 71.04(16) ?
M29C M32A M29A 75 75 0.00(11) ?
M30C M32A T58 75 . 66.07(7) ?
M30A M32A T58 75 . 66.07(7) ?
M30A M32A T58 . . 66.07(7) ?
A40 M32A T58 . . 63.63(11) ?
A40 M32A T58 75 . 173.74(18) ?
M29A M32A T58 . . 112.99(4) ?
M29C M32A T58 75 . 112.99(4) ?
M29A M32A T58 75 . 112.99(4) ?
M30C M32A T58 75 75 66.07(7) ?
M30A M32A T58 75 75 66.07(7) ?
M30A M32A T58 . 75 66.07(7) ?
A40 M32A T58 . 75 173.74(18) ?
A40 M32A T58 75 75 63.63(11) ?
M29A M32A T58 . 75 113.00(4) ?
M29C M32A T58 75 75 113.00(4) ?
M29A M32A T58 75 75 113.00(4) ?
T58 M32A T58 . 75 122.63(14) ?
O29C O32A O29A 3 3 0.0(2) ?
O29C O32A O29A 3 . 62.7(2) ?
O29A O32A O29A 3 . 62.7(2) ?
O29C O32A O30A 3 . 179.26(19) ?
O29A O32A O30A 3 . 179.26(19) ?
O29A O32A O30A . . 118.03(12) ?
O29C O32A O30C 3 3 118.03(12) ?
O29A O32A O30C 3 3 118.03(12) ?
O29A O32A O30C . 3 179.27(19) ?
O30A O32A O30C . 3 61.2(2) ?
O29C O32A O30A 3 3 118.03(12) ?
O29A O32A O30A 3 3 118.03(12) ?
O29A O32A O30A . 3 179.27(19) ?
O30A O32A O30A . 3 61.2(2) ?
O30C O32A O30A 3 3 0.0(3) ?
O29C O32A B40 3 3 61.67(14) ?
O29A O32A B40 3 3 61.67(14) ?
O29A O32A B40 . 3 61.66(14) ?
O30A O32A B40 . 3 118.57(11) ?
O30C O32A B40 3 3 118.57(11) ?
O30A O32A B40 3 3 118.57(11) ?
O29C O32A B40 3 . 61.67(14) ?
O29A O32A B40 3 . 61.67(14) ?
O29A O32A B40 . . 61.67(14) ?
O30A O32A B40 . . 118.57(11) ?
O30C O32A B40 3 . 118.57(11) ?
O30A O32A B40 3 . 118.57(11) ?
B40 O32A B40 3 . 112.5(3) ?
O29C O32A U58 3 3 114.83(6) ?
O29A O32A U58 3 3 114.83(6) ?
O29A O32A U58 . 3 114.83(6) ?
O30A O32A U58 . 3 64.97(10) ?
O30C O32A U58 3 3 64.97(10) ?
O30A O32A U58 3 3 64.97(10) ?
B40 O32A U58 3 3 63.22(11) ?
B40 O32A U58 . 3 175.7(2) ?
O29C O32A U58 3 . 114.83(6) ?
O29A O32A U58 3 . 114.83(6) ?
O29A O32A U58 . . 114.83(6) ?
O30A O32A U58 . . 64.96(10) ?
O30C O32A U58 3 . 64.96(10) ?
O30A O32A U58 3 . 64.96(10) ?
B40 O32A U58 3 . 175.7(2) ?
B40 O32A U58 . . 63.22(11) ?
U58 O32A U58 3 . 121.09(19) ?
A45 M33A A48 . . 111.88(13) ?
A45 M33A B29 . 43 117.70(13) ?
A48 M33A B29 . 43 119.15(12) ?
A45 M33A A46 . . 115.46(15) ?
A48 M33A A46 . . 118.75(14) ?
B29 M33A A46 43 . 67.32(15) ?
A45 M33A B1 . 43 64.49(11) ?
A48 M33A B1 . 43 64.64(10) ?
B29 M33A B1 43 43 108.28(11) ?
A46 M33A B1 . 43 175.24(15) ?
A45 M33A A47 . . 66.63(11) ?
A48 M33A A47 . . 65.55(10) ?
B29 M33A A47 43 . 168.15(13) ?
A46 M33A A47 . . 100.83(15) ?
B1 M33A A47 43 . 83.57(10) ?
A45 M33A U34 . 43 175.23(11) ?
A48 M33A U34 . 43 63.87(8) ?
B29 M33A U34 43 43 64.54(8) ?
A46 M33A U34 . 43 69.18(11) ?
B1 M33A U34 43 43 110.99(8) ?
A47 M33A U34 . 43 112.09(9) ?
A45 M33A T67 . . 62.36(9) ?
A48 M33A T67 . . 173.86(11) ?
B29 M33A T67 43 . 64.31(8) ?
A46 M33A T67 . . 66.97(11) ?
B1 M33A T67 43 . 109.79(8) ?
A47 M33A T67 . . 112.14(9) ?
U34 M33A T67 43 . 121.78(6) ?
A45 M33A U22 . 43 117.68(10) ?
A48 M33A U22 . 43 64.43(8) ?
B29 M33A U22 43 43 62.58(8) ?
A46 M33A U22 . 43 118.77(13) ?
B1 M33A U22 43 43 58.93(7) ?
A47 M33A U22 . 43 126.57(9) ?
U34 M33A U22 43 43 59.01(3) ?
T67 M33A U22 . 43 115.56(5) ?
A45 M33A U21 . 43 63.33(9) ?
A48 M33A U21 . 43 117.95(9) ?
B29 M33A U21 43 43 62.54(8) ?
A46 M33A U21 . 43 116.88(13) ?
B1 M33A U21 43 43 58.57(7) ?
A47 M33A U21 . 43 126.37(9) ?
U34 M33A U21 43 43 116.14(5) ?
T67 M33A U21 . 43 58.26(3) ?
U22 M33A U21 43 43 66.38(3) ?
A45 M33A T69 . . 120.19(9) ?
A48 M33A T69 . . 63.07(8) ?
B29 M33A T69 43 . 113.54(10) ?
A46 M33A T69 . . 60.50(12) ?
B1 M33A T69 43 . 123.96(9) ?
A47 M33A T69 . . 57.56(7) ?
U34 M33A T69 43 . 60.52(4) ?
T67 M33A T69 . . 121.07(6) ?
U22 M33A T69 43 . 111.86(5) ?
U21 M33A T69 43 . 176.06(7) ?
A45 M33A T68 . . 62.33(9) ?
A48 M33A T68 . . 119.37(9) ?
B29 M33A T68 43 . 113.75(10) ?
A46 M33A T68 . . 59.24(12) ?
B1 M33A T68 43 . 122.78(9) ?
A47 M33A T68 . . 57.25(7) ?
U34 M33A T68 43 . 121.23(6) ?
T67 M33A T68 . . 60.76(4) ?
U22 M33A T68 43 . 176.12(7) ?
U21 M33A T68 43 . 111.13(5) ?
T69 M33A T68 . . 70.43(4) ?
B48 O33A O40A . . 111.80(13) ?
B48 O33A A29 . 67_554 117.24(13) ?
O40A O33A A29 . 67_554 117.55(12) ?
B48 O33A B46 . . 119.10(15) ?
O40A O33A B46 . . 117.35(14) ?
A29 O33A B46 67_554 . 67.33(15) ?
B48 O33A A1 . 67_554 65.16(10) ?
O40A O33A A1 . 67_554 65.43(10) ?
A29 O33A A1 67_554 67_554 103.36(12) ?
B46 O33A A1 . 67_554 170.65(16) ?
B48 O33A B47 . . 67.56(11) ?
O40A O33A B47 . . 67.37(10) ?
A29 O33A B47 67_554 . 167.96(13) ?
B46 O33A B47 . . 100.63(15) ?
A1 O33A B47 67_554 . 88.68(10) ?
B48 O33A U67 . . 173.67(11) ?
O40A O33A U67 . . 63.88(8) ?
A29 O33A U67 67_554 . 63.38(9) ?
B46 O33A U67 . . 67.17(11) ?
A1 O33A U67 67_554 . 108.51(9) ?
B47 O33A U67 . . 113.19(9) ?
B48 O33A T34 . 67_554 62.51(9) ?
O40A O33A T34 . 67_554 172.94(11) ?
A29 O33A T34 67_554 67_554 64.42(9) ?
B46 O33A T34 . 67_554 69.70(11) ?
A1 O33A T34 67_554 67_554 107.65(9) ?
B47 O33A T34 . 67_554 112.16(9) ?
U67 O33A T34 . 67_554 121.39(7) ?
B48 O33A U68 . . 121.61(10) ?
O40A O33A U68 . . 63.49(8) ?
A29 O33A U68 67_554 . 113.95(10) ?
B46 O33A U68 . . 59.90(12) ?
A1 O33A U68 67_554 . 126.25(9) ?
B47 O33A U68 . . 57.11(7) ?
U67 O33A U68 . . 61.47(4) ?
T34 O33A U68 67_554 . 122.62(6) ?
B48 O33A U69 . . 63.32(8) ?
O40A O33A U69 . . 121.79(9) ?
A29 O33A U69 67_554 . 113.65(10) ?
B46 O33A U69 . . 61.24(12) ?
A1 O33A U69 67_554 . 125.92(9) ?
B47 O33A U69 . . 57.38(7) ?
U67 O33A U69 . . 122.67(6) ?
T34 O33A U69 67_554 . 60.47(4) ?
U68 O33A U69 . . 71.97(4) ?
B48 O33A T21 . 67_554 116.04(10) ?
O40A O33A T21 . 67_554 63.53(8) ?
A29 O33A T21 67_554 67_554 61.54(9) ?
B46 O33A T21 . 67_554 116.76(13) ?
A1 O33A T21 67_554 67_554 55.50(7) ?
B47 O33A T21 . 67_554 127.74(9) ?
U67 O33A T21 . 67_554 58.22(4) ?
T34 O33A T21 67_554 67_554 114.31(6) ?
U68 O33A T21 . 67_554 111.71(6) ?
U69 O33A T21 . 67_554 174.66(7) ?
O35A O34A A38 . 87_545 115.42(18) ?
O35A O34A B52 . . 60.76(10) ?
A38 O34A B52 87_545 . 117.83(11) ?
O35A O34A B52 . 21 60.75(10) ?
A38 O34A B52 87_545 21 117.83(11) ?
B52 O34A B52 . 21 111.1(2) ?
O35A O34A B46 . . 178.0(2) ?
A38 O34A B46 87_545 . 66.59(18) ?
B52 O34A B46 . . 118.57(12) ?
B52 O34A B46 21 . 118.58(12) ?
O35A O34A B53 . . 75.03(13) ?
A38 O34A B53 87_545 . 169.6(2) ?
B52 O34A B53 . . 66.34(11) ?
B52 O34A B53 21 . 66.35(11) ?
B46 O34A B53 . . 102.96(18) ?
O35A O34A T34 . 87_545 111.80(8) ?
A38 O34A T34 87_545 87_545 64.44(7) ?
B52 O34A T34 . 87_545 172.56(16) ?
B52 O34A T34 21 87_545 62.80(7) ?
B46 O34A T34 . 87_545 68.86(8) ?
B53 O34A T34 . 87_545 112.76(7) ?
O35A O34A T34 . 67_554 111.80(8) ?
A38 O34A T34 87_545 67_554 64.44(7) ?
B52 O34A T34 . 67_554 62.80(7) ?
B52 O34A T34 21 67_554 172.55(16) ?
B46 O34A T34 . 67_554 68.86(8) ?
B53 O34A T34 . 67_554 112.76(7) ?
T34 O34A T34 87_545 67_554 122.86(12) ?
O35A O34A U69 . 21 117.94(11) ?
A38 O34A U69 87_545 21 113.51(14) ?
B52 O34A U69 . 21 121.34(14) ?
B52 O34A U69 21 21 63.87(9) ?
B46 O34A U69 . 21 60.56(11) ?
B53 O34A U69 . 21 58.62(9) ?
T34 O34A U69 87_545 21 60.96(4) ?
T34 O34A U69 67_554 21 122.51(12) ?
O35A O34A U69 . . 117.94(11) ?
A38 O34A U69 87_545 . 113.51(14) ?
B52 O34A U69 . . 63.86(9) ?
B52 O34A U69 21 . 121.34(14) ?
B46 O34A U69 . . 60.56(11) ?
B53 O34A U69 . . 58.62(9) ?
T34 O34A U69 87_545 . 122.51(12) ?
T34 O34A U69 67_554 . 60.96(4) ?
U69 O34A U69 21 . 71.23(8) ?
O35A O34A T53 . 67_554 63.33(8) ?
A38 O34A T53 87_545 67_554 63.14(11) ?
B52 O34A T53 . 67_554 62.62(9) ?
B52 O34A T53 21 67_554 115.32(14) ?
B46 O34A T53 . 67_554 118.26(14) ?
B53 O34A T53 . 67_554 124.98(12) ?
T34 O34A T53 87_545 67_554 115.11(11) ?
T34 O34A T53 67_554 67_554 58.61(4) ?
U69 O34A T53 21 67_554 176.05(11) ?
U69 O34A T53 . 67_554 111.770(13) ?
M36C M35A M36A 21 21 0.00(13) ?
M36C M35A M36A 21 . 61.47(14) ?
M36A M35A M36A 21 . 61.47(14) ?
M36C M35A A69 21 . 110.08(13) ?
M36A M35A A69 21 . 110.08(13) ?
M36A M35A A69 . . 110.09(13) ?
M36C M35A A52 21 21 60.88(10) ?
M36A M35A A52 21 21 60.88(10) ?
M36A M35A A52 . 21 111.58(12) ?
A69 M35A A52 . 21 61.86(9) ?
M36C M35A A52 21 . 111.57(12) ?
M36A M35A A52 21 . 111.57(12) ?
M36A M35A A52 . . 60.88(10) ?
A69 M35A A52 . . 61.86(9) ?
A52 M35A A52 21 . 113.41(17) ?
M36C M35A O29C 21 39 118.39(11) ?
M36A M35A O29C 21 39 118.39(11) ?
M36A M35A O29C . 39 118.39(11) ?
A69 M35A O29C . 39 122.87(16) ?
A52 M35A O29C 21 39 119.47(9) ?
A52 M35A O29C . 39 119.47(9) ?
M36C M35A O29A 21 39 118.39(11) ?
M36A M35A O29A 21 39 118.39(11) ?
M36A M35A O29A . 39 118.39(11) ?
A69 M35A O29A . 39 122.87(16) ?
A52 M35A O29A 21 39 119.47(9) ?
A52 M35A O29A . 39 119.47(9) ?
O29C M35A O29A 39 39 0.00(15) ?
M36C M35A T73 21 . 65.06(8) ?
M36A M35A T73 21 . 65.06(8) ?
M36A M35A T73 . . 65.06(8) ?
A69 M35A T73 . . 174.17(14) ?
A52 M35A T73 21 . 116.14(9) ?
A52 M35A T73 . . 116.14(9) ?
O29C M35A T73 39 . 62.96(9) ?
O29A M35A T73 39 . 62.96(9) ?
M36C M35A U53 21 43 176.47(10) ?
M36A M35A U53 21 43 176.47(10) ?
M36A M35A U53 . 43 115.88(6) ?
A69 M35A U53 . 43 68.22(10) ?
A52 M35A U53 21 43 119.64(11) ?
A52 M35A U53 . 43 64.92(8) ?
O29C M35A U53 39 43 64.70(7) ?
O29A M35A U53 39 43 64.70(7) ?
T73 M35A U53 . 43 116.44(6) ?
M36C M35A U53 21 39 115.89(6) ?
M36A M35A U53 21 39 115.89(6) ?
M36A M35A U53 . 39 176.48(10) ?
A69 M35A U53 . 39 68.22(10) ?
A52 M35A U53 21 39 64.92(8) ?
A52 M35A U53 . 39 119.64(11) ?
O29C M35A U53 39 39 64.70(7) ?
O29A M35A U53 39 39 64.70(7) ?
T73 M35A U53 . 39 116.44(6) ?
U53 M35A U53 43 39 66.65(5) ?
M29C O35A M29A 87_545 87_545 0.00(14) ?
M29C O35A O34A 87_545 . 123.03(14) ?
M29A O35A O34A 87_545 . 123.03(14) ?
M29C O35A O36A 87_545 . 120.38(12) ?
M29A O35A O36A 87_545 . 120.38(12) ?
O34A O35A O36A . . 108.02(12) ?
M29C O35A O36C 87_545 21 120.38(12) ?
M29A O35A O36C 87_545 21 120.38(12) ?
O34A O35A O36C . 21 108.02(12) ?
O36A O35A O36C . 21 60.95(14) ?
M29C O35A O36A 87_545 21 120.38(12) ?
M29A O35A O36A 87_545 21 120.38(12) ?
O34A O35A O36A . 21 108.02(12) ?
O36A O35A O36A . 21 60.95(14) ?
O36C O35A O36A 21 21 0.00(14) ?
M29C O35A B52 87_545 21 120.32(9) ?
M29A O35A B52 87_545 21 120.32(9) ?
O34A O35A B52 . 21 60.77(9) ?
O36A O35A B52 . 21 109.90(12) ?
O36C O35A B52 21 21 60.25(10) ?
O36A O35A B52 21 21 60.25(10) ?
M29C O35A B52 87_545 . 120.33(9) ?
M29A O35A B52 87_545 . 120.33(9) ?
O34A O35A B52 . . 60.76(9) ?
O36A O35A B52 . . 60.24(10) ?
O36C O35A B52 21 . 109.90(12) ?
O36A O35A B52 21 . 109.90(12) ?
B52 O35A B52 21 . 111.15(17) ?
M29C O35A T53 87_545 87_545 65.94(8) ?
M29A O35A T53 87_545 87_545 65.94(8) ?
O34A O35A T53 . 87_545 67.34(8) ?
O36A O35A T53 . 87_545 173.54(11) ?
O36C O35A T53 21 87_545 115.47(7) ?
O36A O35A T53 21 87_545 115.47(7) ?
B52 O35A T53 21 87_545 64.10(8) ?
B52 O35A T53 . 87_545 118.68(11) ?
M29C O35A T53 87_545 67_554 65.94(8) ?
M29A O35A T53 87_545 67_554 65.94(8) ?
O34A O35A T53 . 67_554 67.34(8) ?
O36A O35A T53 . 67_554 115.47(7) ?
O36C O35A T53 21 67_554 173.54(11) ?
O36A O35A T53 21 67_554 173.54(11) ?
B52 O35A T53 21 67_554 118.68(11) ?
B52 O35A T53 . 67_554 64.10(8) ?
T53 O35A T53 87_545 67_554 67.52(5) ?
M35A M36A M36C . 21 59.26(7) ?
M35A M36A M36A . 21 59.26(7) ?
M36C M36A M36A 21 21 0.00(17) ?
M35A M36A A52 . . 60.80(11) ?
M36C M36A A52 21 . 109.71(10) ?
M36A M36A A52 21 . 109.71(10) ?
M35A M36A M37A . . 121.72(13) ?
M36C M36A M37A 21 . 121.56(9) ?
M36A M36A M37A 21 . 121.56(9) ?
A52 M36A M37A . . 119.22(15) ?
M35A M36A M36C . 8 178.83(9) ?
M36C M36A M36C 21 8 119.995(3) ?
M36A M36A M36C 21 8 119.995(3) ?
A52 M36A M36C . 8 119.20(10) ?
M37A M36A M36C . 8 59.39(7) ?
M35A M36A M36A . 8 178.83(9) ?
M36C M36A M36A 21 8 119.995(3) ?
M36A M36A M36A 21 8 119.995(3) ?
A52 M36A M36A . 8 119.20(10) ?
M37A M36A M36A . 8 59.39(7) ?
M36C M36A M36A 8 8 0.00(17) ?
M35A M36A T74 . . 115.12(11) ?
M36C M36A T74 21 . 64.48(6) ?
M36A M36A T74 21 . 64.48(6) ?
A52 M36A T74 . . 116.64(13) ?
M37A M36A T74 . . 113.60(11) ?
M36C M36A T74 8 . 63.77(6) ?
M36A M36A T74 8 . 63.77(6) ?
M35A M36A T71 . . 115.35(11) ?
M36C M36A T71 21 . 117.81(6) ?
M36A M36A T71 21 . 117.81(6) ?
A52 M36A T71 . . 63.01(10) ?
M37A M36A T71 . . 111.87(11) ?
M36C M36A T71 8 . 64.02(6) ?
M36A M36A T71 8 . 64.02(6) ?
T74 M36A T71 . . 66.76(6) ?
M35A M36A T73 . . 66.02(8) ?
M36C M36A T73 21 . 64.86(6) ?
M36A M36A T73 21 . 64.86(6) ?
A52 M36A T73 . . 116.87(13) ?
M37A M36A T73 . . 65.69(8) ?
M36C M36A T73 8 . 114.65(5) ?
M36A M36A T73 8 . 114.65(5) ?
T74 M36A T73 . . 115.02(9) ?
T71 M36A T73 . . 177.31(12) ?
O37A O36A O36C . 8 59.78(8) ?
O37A O36A O36A . 8 59.78(8) ?
O36C O36A O36A 8 8 0.00(19) ?
O37A O36A O35A . . 119.65(13) ?
O36C O36A O35A 8 . 179.09(9) ?
O36A O36A O35A 8 . 179.09(9) ?
O37A O36A B52 . . 120.78(16) ?
O36C O36A B52 8 . 120.68(10) ?
O36A O36A B52 8 . 120.68(10) ?
O35A O36A B52 . . 60.18(11) ?
O37A O36A O36C . 21 119.95(10) ?
O36C O36A O36C 8 21 119.9910(10) ?
O36A O36A O36C 8 21 119.9910(10) ?
O35A O36A O36C . 21 59.53(7) ?
B52 O36A O36C . 21 108.71(10) ?
O37A O36A O36A . 21 119.95(10) ?
O36C O36A O36A 8 21 119.9910(10) ?
O36A O36A O36A 8 21 119.9910(10) ?
O35A O36A O36A . 21 59.53(7) ?
B52 O36A O36A . 21 108.71(10) ?
O36C O36A O36A 21 21 0.00(19) ?
O37A O36A U74 . . 113.21(12) ?
O36C O36A U74 8 . 64.49(6) ?
O36A O36A U74 8 . 64.49(6) ?
O35A O36A U74 . . 115.51(11) ?
B52 O36A U74 . . 117.68(14) ?
O36C O36A U74 21 . 63.51(6) ?
O36A O36A U74 21 . 63.51(6) ?
O37A O36A U71 . . 113.85(13) ?
O36C O36A U71 8 . 64.62(6) ?
O36A O36A U71 8 . 64.62(6) ?
O35A O36A U71 . . 116.27(12) ?
B52 O36A U71 . . 64.13(10) ?
O36C O36A U71 21 . 117.21(6) ?
O36A O36A U71 21 . 117.21(6) ?
U74 O36A U71 . . 67.43(7) ?
O37A O36A B53 . . 168.65(15) ?
O36C O36A B53 8 . 108.87(9) ?
O36A O36A B53 8 . 108.87(9) ?
O35A O36A B53 . . 71.70(11) ?
B52 O36A B53 . . 63.96(12) ?
O36C O36A B53 21 . 64.02(7) ?
O36A O36A B53 21 . 64.02(7) ?
U74 O36A B53 . . 57.78(9) ?
U71 O36A B53 . . 57.52(7) ?
M36A M37A M36C . 8 61.23(15) ?
M36A M37A M36A . 8 61.23(15) ?
M36C M37A M36A 8 8 0.00(13) ?
M36A M37A A68 . . 117.60(14) ?
M36C M37A A68 8 . 117.59(14) ?
M36A M37A A68 8 . 117.59(14) ?
M36A M37A O28C . 72 178.63(18) ?
M36C M37A O28C 8 72 118.86(8) ?
M36A M37A O28C 8 72 118.86(8) ?
A68 M37A O28C . 72 61.07(12) ?
M36A M37A O28A . 72 178.63(18) ?
M36C M37A O28A 8 72 118.86(8) ?
M36A M37A O28A 8 72 118.86(8) ?
A68 M37A O28A . 72 61.07(12) ?
O28C M37A O28A 72 72 0.00(15) ?
M36A M37A O28C . 43 118.86(8) ?
M36C M37A O28C 8 43 178.63(18) ?
M36A M37A O28C 8 43 178.63(18) ?
A68 M37A O28C . 43 61.07(12) ?
O28C M37A O28C 72 43 61.01(12) ?
O28A M37A O28C 72 43 61.01(12) ?
M36A M37A O28A . 43 118.86(8) ?
M36C M37A O28A 8 43 178.63(18) ?
M36A M37A O28A 8 43 178.63(18) ?
A68 M37A O28A . 43 61.07(12) ?
O28C M37A O28A 72 43 61.01(12) ?
O28A M37A O28A 72 43 61.01(12) ?
O28C M37A O28A 43 43 0.00(15) ?
M36A M37A B27 . 43 120.77(15) ?
M36C M37A B27 8 43 120.77(15) ?
M36A M37A B27 8 43 120.77(15) ?
A68 M37A B27 . 43 110.96(19) ?
O28C M37A B27 72 43 60.48(12) ?
O28A M37A B27 72 43 60.48(12) ?
O28C M37A B27 43 43 60.48(12) ?
O28A M37A B27 43 43 60.48(12) ?
M36A M37A U45 . 72 116.75(13) ?
M36C M37A U45 8 72 65.14(7) ?
M36A M37A U45 8 72 65.14(7) ?
A68 M37A U45 . 72 115.34(7) ?
O28C M37A U45 72 72 64.13(6) ?
O28A M37A U45 72 72 64.13(6) ?
O28C M37A U45 43 72 115.56(11) ?
O28A M37A U45 43 72 115.56(11) ?
B27 M37A U45 43 72 64.69(6) ?
M36A M37A U45 . 43 65.14(7) ?
M36C M37A U45 8 43 116.75(13) ?
M36A M37A U45 8 43 116.75(13) ?
A68 M37A U45 . 43 115.34(7) ?
O28C M37A U45 72 43 115.56(11) ?
O28A M37A U45 72 43 115.56(11) ?
O28C M37A U45 43 43 64.13(6) ?
O28A M37A U45 43 43 64.13(6) ?
B27 M37A U45 43 43 64.69(6) ?
U45 M37A U45 72 43 117.46(10) ?
O36C O37A O36A 8 8 0.0(2) ?
O36C O37A O36A 8 . 60.43(16) ?
O36A O37A O36A 8 . 60.43(16) ?
O36C O37A O38A 8 . 121.77(14) ?
O36A O37A O38A 8 . 121.77(14) ?
O36A O37A O38A . . 121.77(14) ?
O36C O37A A27 8 67_554 120.31(15) ?
O36A O37A A27 8 67_554 120.31(15) ?
O36A O37A A27 . 67_554 120.30(15) ?
O38A O37A A27 . 67_554 106.74(18) ?
O36C O37A M28C 8 48_554 120.11(9) ?
O36A O37A M28C 8 48_554 120.11(9) ?
O36A O37A M28C . 48_554 179.38(13) ?
O38A O37A M28C . 48_554 58.34(11) ?
A27 O37A M28C 67_554 48_554 59.21(12) ?
O36C O37A M28C 8 67_554 179.38(13) ?
O36A O37A M28C 8 67_554 179.38(13) ?
O36A O37A M28C . 67_554 120.10(9) ?
O38A O37A M28C . 67_554 58.34(11) ?
A27 O37A M28C 67_554 67_554 59.21(12) ?
M28C O37A M28C 48_554 67_554 59.36(12) ?
O36C O37A M28A 8 48_554 120.11(9) ?
O36A O37A M28A 8 48_554 120.11(9) ?
O36A O37A M28A . 48_554 179.38(13) ?
O38A O37A M28A . 48_554 58.34(11) ?
A27 O37A M28A 67_554 48_554 59.21(12) ?
M28C O37A M28A 48_554 48_554 0.00(11) ?
M28C O37A M28A 67_554 48_554 59.36(12) ?
O36C O37A M28A 8 67_554 179.38(13) ?
O36A O37A M28A 8 67_554 179.38(13) ?
O36A O37A M28A . 67_554 120.10(9) ?
O38A O37A M28A . 67_554 58.34(11) ?
A27 O37A M28A 67_554 67_554 59.21(12) ?
M28C O37A M28A 48_554 67_554 59.36(12) ?
M28C O37A M28A 67_554 67_554 0.00(11) ?
M28A O37A M28A 48_554 67_554 59.36(12) ?
O36C O37A U75 8 . 65.82(10) ?
O36A O37A U75 8 . 65.82(10) ?
O36A O37A U75 . . 65.83(10) ?
O38A O37A U75 . . 65.82(11) ?
A27 O37A U75 67_554 . 172.56(18) ?
M28C O37A U75 48_554 . 114.62(11) ?
M28C O37A U75 67_554 . 114.62(11) ?
M28A O37A U75 48_554 . 114.62(11) ?
M28A O37A U75 67_554 . 114.62(11) ?
M28C O38A M28C 48_554 67_554 61.63(14) ?
M28C O38A M28A 48_554 48_554 0.00(11) ?
M28C O38A M28A 67_554 48_554 61.63(14) ?
M28C O38A M28A 48_554 67_554 61.63(14) ?
M28C O38A M28A 67_554 67_554 0.00(11) ?
M28A O38A M28A 48_554 67_554 61.63(14) ?
M28C O38A O39A 48_554 . 121.35(15) ?
M28C O38A O39A 67_554 . 121.35(15) ?
M28A O38A O39A 48_554 . 121.35(15) ?
M28A O38A O39A 67_554 . 121.35(15) ?
M28C O38A O37A 48_554 . 61.71(12) ?
M28C O38A O37A 67_554 . 61.71(12) ?
M28A O38A O37A 48_554 . 61.71(12) ?
M28A O38A O37A 67_554 . 61.71(12) ?
O39A O38A O37A . . 176.2(2) ?
M28C O38A O38C 48_554 14 119.18(7) ?
M28C O38A O38C 67_554 14 179.13(8) ?
M28A O38A O38C 48_554 14 119.18(7) ?
M28A O38A O38C 67_554 14 179.13(8) ?
O39A O38A O38C . 14 58.64(9) ?
O37A O38A O38C . 14 118.26(9) ?
M28C O38A O38C 48_554 9 179.13(8) ?
M28C O38A O38C 67_554 9 119.18(7) ?
M28A O38A O38C 48_554 9 179.13(8) ?
M28A O38A O38C 67_554 9 119.18(7) ?
O39A O38A O38C . 9 58.64(9) ?
O37A O38A O38C . 9 118.26(9) ?
O38C O38A O38C 14 9 60.0040(10) ?
M28C O38A O38A 48_554 14 119.18(7) ?
M28C O38A O38A 67_554 14 179.13(8) ?
M28A O38A O38A 48_554 14 119.18(7) ?
M28A O38A O38A 67_554 14 179.13(8) ?
O39A O38A O38A . 14 58.64(9) ?
O37A O38A O38A . 14 118.26(9) ?
O38C O38A O38A 14 14 0.00(15) ?
O38C O38A O38A 9 14 60.0040(10) ?
M28C O38A O38A 48_554 9 179.13(8) ?
M28C O38A O38A 67_554 9 119.18(7) ?
M28A O38A O38A 48_554 9 179.13(8) ?
M28A O38A O38A 67_554 9 119.18(7) ?
O39A O38A O38A . 9 58.64(9) ?
O37A O38A O38A . 9 118.26(9) ?
O38C O38A O38A 14 9 60.0040(10) ?
O38C O38A O38A 9 9 0.00(15) ?
O38A O38A O38A 14 9 60.0040(10) ?
M39C M39A M39C 4_656 3_665 60.0 ?
M39C M39A M39C 4_656 2_566 60.0030(10) ?
M39C M39A M39C 3_665 2_566 60.0 ?
M39C M39A M39A 4_656 4_656 0.0(4) ?
M39C M39A M39A 3_665 4_656 60.0 ?
M39C M39A M39A 2_566 4_656 60.0 ?
M39C M39A M39A 4_656 3_665 60.0 ?
M39C M39A M39A 3_665 3_665 0.0(4) ?
M39C M39A M39A 2_566 3_665 60.0 ?
M39A M39A M39A 4_656 3_665 60.0 ?
M39C M39A M39A 4_656 2_566 60.0030(10) ?
M39C M39A M39A 3_665 2_566 60.0 ?
M39C M39A M39A 2_566 2_566 0.0(4) ?
M39A M39A M39A 4_656 2_566 60.0030(10) ?
M39A M39A M39A 3_665 2_566 60.0 ?
M39C M39A A68 4_656 14 120.09(10) ?
M39C M39A A68 3_665 14 120.09(10) ?
M39C M39A A68 2_566 14 179.9(2) ?
M39A M39A A68 4_656 14 120.09(10) ?
M39A M39A A68 3_665 14 120.09(10) ?
M39A M39A A68 2_566 14 179.9(2) ?
M39C M39A A68 4_656 9 179.89(13) ?
M39C M39A A68 3_665 9 120.09(10) ?
M39C M39A A68 2_566 9 120.09(10) ?
M39A M39A A68 4_656 9 179.89(13) ?
M39A M39A A68 3_665 9 120.09(10) ?
M39A M39A A68 2_566 9 120.09(10) ?
A68 M39A A68 14 9 59.8(2) ?
M39C M39A A68 4_656 . 120.08(10) ?
M39C M39A A68 3_665 . 179.89(13) ?
M39C M39A A68 2_566 . 120.08(10) ?
M39A M39A A68 4_656 . 120.08(10) ?
M39A M39A A68 3_665 . 179.89(13) ?
M39A M39A A68 2_566 . 120.08(10) ?
A68 M39A A68 14 . 59.8(2) ?
A68 M39A A68 9 . 59.8(2) ?
M39C M39A U65 4_656 58 64.39(13) ?
M39C M39A U65 3_665 58 114.93(10) ?
M39C M39A U65 2_566 58 114.93(11) ?
M39A M39A U65 4_656 58 64.39(13) ?
M39A M39A U65 3_665 58 114.93(10) ?
M39A M39A U65 2_566 58 114.93(11) ?
A68 M39A U65 14 58 65.10(8) ?
A68 M39A U65 9 58 115.5(2) ?
A68 M39A U65 . 58 65.10(8) ?
M39C M39A U65 4_656 39 114.93(11) ?
M39C M39A U65 3_665 39 114.93(11) ?
M39C M39A U65 2_566 39 64.39(13) ?
M39A M39A U65 4_656 39 114.93(11) ?
M39A M39A U65 3_665 39 114.93(11) ?
M39A M39A U65 2_566 39 64.39(13) ?
A68 M39A U65 14 39 115.5(2) ?
A68 M39A U65 9 39 65.10(9) ?
A68 M39A U65 . 39 65.10(8) ?
U65 M39A U65 58 39 117.24(7) ?
M39C M39A U65 4_656 74 114.93(10) ?
M39C M39A U65 3_665 74 64.39(13) ?
M39C M39A U65 2_566 74 114.93(10) ?
M39A M39A U65 4_656 74 114.93(10) ?
M39A M39A U65 3_665 74 64.39(13) ?
M39A M39A U65 2_566 74 114.93(10) ?
A68 M39A U65 14 74 65.10(8) ?
A68 M39A U65 9 74 65.10(8) ?
A68 M39A U65 . 74 115.5(2) ?
U65 M39A U65 58 74 117.24(7) ?
U65 M39A U65 39 74 117.24(7) ?
O39C O39A O39C 52_454 75_445 59.9970(10) ?
O39C O39A O39C 52_454 26_544 59.9960(10) ?
O39C O39A O39C 75_445 26_544 59.9960(10) ?
O39C O39A O39A 52_454 52_454 0.0(2) ?
O39C O39A O39A 75_445 52_454 59.9970(10) ?
O39C O39A O39A 26_544 52_454 59.9960(10) ?
O39C O39A O39A 52_454 75_445 59.9970(10) ?
O39C O39A O39A 75_445 75_445 0.00(6) ?
O39C O39A O39A 26_544 75_445 60.0 ?
O39A O39A O39A 52_454 75_445 59.9970(10) ?
O39C O39A O39A 52_454 26_544 59.9960(10) ?
O39C O39A O39A 75_445 26_544 59.9960(10) ?
O39C O39A O39A 26_544 26_544 0.0(4) ?
O39A O39A O39A 52_454 26_544 59.9960(10) ?
O39A O39A O39A 75_445 26_544 59.9960(10) ?
O39C O39A O38A 52_454 . 118.63(9) ?
O39C O39A O38A 75_445 . 178.33(13) ?
O39C O39A O38A 26_544 . 118.64(9) ?
O39A O39A O38A 52_454 . 118.63(9) ?
O39A O39A O38A 75_445 . 178.33(13) ?
O39A O39A O38A 26_544 . 118.64(9) ?
O39C O39A O38C 52_454 14 118.63(9) ?
O39C O39A O38C 75_445 14 118.63(9) ?
O39C O39A O38C 26_544 14 178.33(13) ?
O39A O39A O38C 52_454 14 118.63(9) ?
O39A O39A O38C 75_445 14 118.63(9) ?
O39A O39A O38C 26_544 14 178.33(13) ?
O38A O39A O38C . 14 62.72(19) ?
O39C O39A O38A 52_454 9 178.32(13) ?
O39C O39A O38A 75_445 9 118.63(9) ?
O39C O39A O38A 26_544 9 118.63(9) ?
O39A O39A O38A 52_454 9 178.32(13) ?
O39A O39A O38A 75_445 9 118.63(9) ?
O39A O39A O38A 26_544 9 118.63(9) ?
O38A O39A O38A . 9 62.72(19) ?
O38C O39A O38A 14 9 62.72(19) ?
O39C O39A O38A 52_454 14 118.63(9) ?
O39C O39A O38A 75_445 14 118.63(9) ?
O39C O39A O38A 26_544 14 178.33(13) ?
O39A O39A O38A 52_454 14 118.63(9) ?
O39A O39A O38A 75_445 14 118.63(9) ?
O39A O39A O38A 26_544 14 178.33(13) ?
O38A O39A O38A . 14 62.72(19) ?
O38C O39A O38A 14 14 0.00(18) ?
O38A O39A O38A 9 14 62.72(19) ?
O39C O39A O38C 52_454 9 178.32(13) ?
O39C O39A O38C 75_445 9 118.63(9) ?
O39C O39A O38C 26_544 9 118.63(9) ?
O39A O39A O38C 52_454 9 178.32(13) ?
O39A O39A O38C 75_445 9 118.63(9) ?
O39A O39A O38C 26_544 9 118.63(9) ?
O38A O39A O38C . 9 62.72(19) ?
O38C O39A O38C 14 9 62.72(19) ?
O38A O39A O38C 9 9 0.00(18) ?
O38A O39A O38C 14 9 62.72(19) ?
O33A O40A O4C . 6 106.29(13) ?
O33A O40A O4A . 6 106.29(13) ?
O4C O40A O4A 6 6 0.00(19) ?
O33A O40A B43 . . 123.17(14) ?
O4C O40A B43 6 . 120.21(15) ?
O4A O40A B43 6 . 120.21(15) ?
O33A O40A B44 . . 123.25(14) ?
O4C O40A B44 6 . 117.45(15) ?
O4A O40A B44 6 . 117.45(15) ?
B43 O40A B44 . . 61.40(14) ?
O33A O40A A1 . 67_554 62.81(10) ?
O4C O40A A1 6 67_554 64.41(11) ?
O4A O40A A1 6 67_554 64.41(11) ?
B43 O40A A1 . 67_554 108.99(13) ?
B44 O40A A1 . 67_554 170.16(16) ?
O33A O40A U3 . 6 115.84(11) ?
O4C O40A U3 6 6 63.83(9) ?
O4A O40A U3 6 6 63.83(9) ?
B43 O40A U3 . 6 113.10(12) ?
B44 O40A U3 . 6 61.57(11) ?
A1 O40A U3 67_554 6 124.53(12) ?
O33A O40A U67 . . 65.52(8) ?
O4C O40A U67 6 . 171.28(14) ?
O4A O40A U67 6 . 171.28(14) ?
B43 O40A U67 . . 65.20(10) ?
B44 O40A U67 . . 70.88(11) ?
A1 O40A U67 67_554 . 107.87(11) ?
U3 O40A U67 6 . 121.65(10) ?
O33A O40A U68 . . 66.90(8) ?
O4C O40A U68 6 . 117.68(12) ?
O4A O40A U68 6 . 117.68(12) ?
B43 O40A U68 . . 111.61(12) ?
B44 O40A U68 . . 61.67(11) ?
A1 O40A U68 67_554 . 127.00(12) ?
U3 O40A U68 6 . 65.72(6) ?
U67 O40A U68 . . 62.90(6) ?
O33A O40A U5 . 6 116.20(11) ?
O4C O40A U5 6 6 64.59(9) ?
O4A O40A U5 6 6 64.59(9) ?
B43 O40A U5 . 6 64.62(9) ?
B44 O40A U5 . 6 114.38(13) ?
A1 O40A U5 67_554 6 56.84(8) ?
U3 O40A U5 6 6 113.81(10) ?
U67 O40A U5 . 6 115.43(9) ?
U68 O40A U5 . 6 175.92(12) ?
O33A O40A B47 . . 61.80(10) ?
O4C O40A B47 6 . 66.00(11) ?
O4A O40A B47 6 . 66.00(11) ?
B43 O40A B47 . . 166.03(15) ?
B44 O40A B47 . . 104.71(14) ?
A1 O40A B47 67_554 . 84.95(11) ?
U3 O40A B47 6 . 56.73(8) ?
U67 O40A B47 . . 110.44(11) ?
U68 O40A B47 . . 56.65(8) ?
U5 O40A B47 6 . 126.84(12) ?
U77A A1 U77B 45 45 22.71(5) ?
U77A A1 T22 45 . 84.90(9) ?
U77B A1 T22 45 . 99.05(10) ?
U77A A1 T21 45 . 98.75(10) ?
U77B A1 T21 45 . 85.66(9) ?
T22 A1 T21 . . 74.06(8) ?
U77A A1 U7 45 45 60.91(7) ?
U77B A1 U7 45 45 82.75(9) ?
T22 A1 U7 . 45 68.95(7) ?
T21 A1 U7 . 45 138.75(11) ?
U77A A1 U5 45 45 83.42(9) ?
U77B A1 U5 45 45 61.18(7) ?
T22 A1 U5 . 45 137.93(11) ?
T21 A1 U5 . 45 68.06(7) ?
U7 A1 U5 45 45 135.17(12) ?
U77A A1 U29 45 45 60.62(7) ?
U77B A1 U29 45 45 59.74(7) ?
T22 A1 U29 . 45 135.26(11) ?
T21 A1 U29 . 45 134.55(11) ?
U7 A1 U29 45 45 69.52(7) ?
U5 A1 U29 45 45 69.53(7) ?
U77A A1 O33C 45 36 151.29(13) ?
U77B A1 O33C 45 36 151.82(13) ?
T22 A1 O33C . 36 67.48(8) ?
T21 A1 O33C . 36 67.13(8) ?
U7 A1 O33C 45 36 112.59(11) ?
U5 A1 O33C 45 36 111.56(11) ?
U29 A1 O33C 45 36 146.73(12) ?
U77A A1 O33A 45 36 151.29(13) ?
U77B A1 O33A 45 36 151.82(13) ?
T22 A1 O33A . 36 67.48(8) ?
T21 A1 O33A . 36 67.13(8) ?
U7 A1 O33A 45 36 112.59(11) ?
U5 A1 O33A 45 36 111.56(11) ?
U29 A1 O33A 45 36 146.73(12) ?
O33C A1 O33A 36 36 0.00(11) ?
U77A A1 B48 45 36 122.95(13) ?
U77B A1 B48 45 36 145.63(14) ?
T22 A1 B48 . 36 63.57(9) ?
T21 A1 B48 . 36 114.46(12) ?
U7 A1 B48 45 36 63.62(9) ?
U5 A1 B48 45 36 150.87(13) ?
U29 A1 B48 45 36 110.45(11) ?
O33C A1 B48 36 36 51.73(9) ?
O33A A1 B48 36 36 51.73(9) ?
U77A A1 O3C 45 45 108.38(11) ?
U77B A1 O3C 45 45 118.85(12) ?
T22 A1 O3C . 45 110.56(11) ?
T21 A1 O3C . 45 152.71(13) ?
U7 A1 O3C 45 45 61.96(8) ?
U5 A1 O3C 45 45 111.49(11) ?
U29 A1 O3C 45 45 61.59(8) ?
O33C A1 O3C 36 45 89.32(10) ?
O33A A1 O3C 36 45 89.32(10) ?
B48 A1 O3C 36 45 52.06(9) ?
U77A A1 O3A 45 45 108.38(11) ?
U77B A1 O3A 45 45 118.85(12) ?
T22 A1 O3A . 45 110.56(11) ?
T21 A1 O3A . 45 152.71(13) ?
U7 A1 O3A 45 45 61.96(8) ?
U5 A1 O3A 45 45 111.49(11) ?
U29 A1 O3A 45 45 61.59(8) ?
O33C A1 O3A 36 45 89.32(10) ?
O33A A1 O3A 36 45 89.32(10) ?
B48 A1 O3A 36 45 52.06(9) ?
O3C A1 O3A 45 45 0.00(10) ?
M33C B1 M33A 84_545 84_545 0.00(10) ?
M33C B1 M4C 84_545 45_544 95.08(11) ?
M33A B1 M4C 84_545 45_544 95.08(11) ?
M33C B1 M4A 84_545 45_544 95.08(11) ?
M33A B1 M4A 84_545 45_544 95.08(11) ?
M4C B1 M4A 45_544 45_544 0.00(16) ?
M33C B1 M3C 84_545 45_544 94.30(11) ?
M33A B1 M3C 84_545 45_544 94.30(11) ?
M4C B1 M3C 45_544 45_544 54.22(10) ?
M4A B1 M3C 45_544 45_544 54.22(10) ?
M33C B1 M3A 84_545 45_544 94.30(11) ?
M33A B1 M3A 84_545 45_544 94.30(11) ?
M4C B1 M3A 45_544 45_544 54.22(10) ?
M4A B1 M3A 45_544 45_544 54.22(10) ?
M3C B1 M3A 45_544 45_544 0.00(10) ?
M33C B1 A45 84_545 84_545 54.04(10) ?
M33A B1 A45 84_545 84_545 54.04(10) ?
M4C B1 A45 45_544 84_545 55.43(11) ?
M4A B1 A45 45_544 84_545 55.43(11) ?
M3C B1 A45 45_544 84_545 95.94(12) ?
M3A B1 A45 45_544 84_545 95.94(12) ?
M33C B1 T5 84_545 45_544 114.07(11) ?
M33A B1 T5 84_545 45_544 114.07(11) ?
M4C B1 T5 45_544 45_544 64.17(9) ?
M4A B1 T5 45_544 45_544 64.17(9) ?
M3C B1 T5 45_544 45_544 113.69(11) ?
M3A B1 T5 45_544 45_544 113.69(11) ?
A45 B1 T5 84_545 45_544 64.21(10) ?
M33C B1 T29 84_545 45_544 154.34(12) ?
M33A B1 T29 84_545 45_544 154.34(12) ?
M4C B1 T29 45_544 45_544 62.62(9) ?
M4A B1 T29 45_544 45_544 62.62(9) ?
M3C B1 T29 45_544 45_544 62.94(8) ?
M3A B1 T29 45_544 45_544 62.94(8) ?
A45 B1 T29 84_545 45_544 113.45(13) ?
T5 B1 T29 45_544 45_544 69.34(7) ?
M33C B1 A48 84_545 84_545 54.38(9) ?
M33A B1 A48 84_545 84_545 54.38(9) ?
M4C B1 A48 45_544 84_545 95.61(12) ?
M4A B1 A48 45_544 84_545 95.61(12) ?
M3C B1 A48 45_544 84_545 54.02(10) ?
M3A B1 A48 45_544 84_545 54.02(10) ?
A45 B1 A48 84_545 84_545 96.17(13) ?
T5 B1 A48 45_544 84_545 157.19(13) ?
T29 B1 A48 45_544 84_545 112.13(12) ?
M33C B1 T7 84_545 45_544 113.13(11) ?
M33A B1 T7 84_545 45_544 113.13(11) ?
M4C B1 T7 45_544 45_544 113.31(12) ?
M4A B1 T7 45_544 45_544 113.31(12) ?
M3C B1 T7 45_544 45_544 64.10(8) ?
M3A B1 T7 45_544 45_544 64.10(8) ?
A45 B1 T7 84_545 45_544 156.94(13) ?
T5 B1 T7 45_544 45_544 132.76(11) ?
T29 B1 T7 45_544 45_544 69.19(7) ?
A48 B1 T7 84_545 45_544 63.26(9) ?
M33C B1 U22 84_545 . 66.24(8) ?
M33A B1 U22 84_545 . 66.24(8) ?
M4C B1 U22 45_544 . 157.77(13) ?
M4A B1 U22 45_544 . 157.77(13) ?
M3C B1 U22 45_544 . 112.82(11) ?
M3A B1 U22 45_544 . 112.82(11) ?
A45 B1 U22 84_545 . 114.95(13) ?
T5 B1 U22 45_544 . 133.27(11) ?
T29 B1 U22 45_544 . 131.57(11) ?
A48 B1 U22 84_545 . 64.08(9) ?
T7 B1 U22 45_544 . 67.11(7) ?
A14 A2 A72 66 . 118.75(17) ?
A14 A2 M9C 66 66 119.22(15) ?
A72 A2 M9C . 66 116.48(17) ?
A14 A2 M9A 66 66 119.22(15) ?
A72 A2 M9A . 66 116.48(17) ?
M9C A2 M9A 66 66 0.00(16) ?
A14 A2 A2 66 8 120.08(11) ?
A72 A2 A2 . 8 58.74(9) ?
M9C A2 A2 66 8 108.81(9) ?
M9A A2 A2 66 8 108.81(9) ?
A14 A2 A3 66 . 119.96(18) ?
A72 A2 A3 . . 109.78(15) ?
M9C A2 A3 66 . 57.85(12) ?
M9A A2 A3 66 . 57.85(12) ?
A2 A2 A3 8 . 60.45(8) ?
A14 A2 T15 66 . 117.25(15) ?
A72 A2 T15 . . 66.31(11) ?
M9C A2 T15 66 . 65.94(10) ?
M9A A2 T15 66 . 65.94(10) ?
A2 A2 T15 8 . 113.64(7) ?
A3 A2 T15 . . 113.16(15) ?
A14 A2 T4 66 . 63.92(11) ?
A72 A2 T4 . . 63.41(10) ?
M9C A2 T4 66 . 127.03(14) ?
M9A A2 T4 66 . 127.03(14) ?
A2 A2 T4 8 . 112.20(6) ?
A3 A2 T4 . . 172.55(14) ?
T15 A2 T4 . . 67.72(8) ?
A14 A2 T37 66 66 63.92(11) ?
A72 A2 T37 . 66 126.72(14) ?
M9C A2 T37 66 66 63.91(9) ?
M9A A2 T37 66 66 63.91(9) ?
A2 A2 T37 8 66 171.96(7) ?
A3 A2 T37 . 66 111.58(12) ?
T15 A2 T37 . 66 67.42(8) ?
T4 A2 T37 . 66 75.74(8) ?
A14 A2 T13 66 . 65.12(10) ?
A72 A2 T13 . . 63.47(12) ?
M9C A2 T13 66 . 171.57(15) ?
M9A A2 T13 66 . 171.57(15) ?
A2 A2 T13 8 . 63.52(6) ?
A3 A2 T13 . . 113.84(13) ?
T15 A2 T13 . . 119.52(11) ?
T4 A2 T13 . . 61.07(7) ?
T37 A2 T13 66 . 123.49(12) ?
A14 A2 T12 66 66 65.33(11) ?
A72 A2 T12 . 66 172.19(15) ?
M9C A2 T12 66 66 63.35(9) ?
M9A A2 T12 66 66 63.35(9) ?
A2 A2 T12 8 66 113.56(6) ?
A3 A2 T12 . 66 63.10(10) ?
T15 A2 T12 . 66 118.67(11) ?
T4 A2 T12 . 66 123.49(12) ?
T37 A2 T12 66 66 60.77(6) ?
T13 A2 T12 . 66 115.43(11) ?
A14 A2 T24 66 . 175.60(17) ?
A72 A2 T24 . . 60.66(12) ?
M9C A2 T24 66 . 59.50(9) ?
M9A A2 T24 66 . 59.50(9) ?
A2 A2 T24 8 . 63.73(6) ?
A3 A2 T24 . . 63.42(12) ?
T15 A2 T24 . . 58.36(7) ?
T4 A2 T24 . . 113.09(11) ?
T37 A2 T24 66 . 112.60(11) ?
T13 A2 T24 . . 116.77(11) ?
T12 A2 T24 66 . 115.85(11) ?
B14 B2 O9C 18 18 120.26(16) ?
B14 B2 O9A 18 18 120.26(16) ?
O9C B2 O9A 18 18 0.00(19) ?
B14 B2 O8A 18 . 120.12(16) ?
O9C B2 O8A 18 . 113.53(17) ?
O9A B2 O8A 18 . 113.53(17) ?
B14 B2 B3 18 . 120.34(18) ?
O9C B2 B3 18 . 59.71(12) ?
O9A B2 B3 18 . 59.71(12) ?
O8A B2 B3 . . 107.96(14) ?
B14 B2 B2 18 8 119.89(11) ?
O9C B2 B2 18 8 109.00(10) ?
O9A B2 B2 18 8 109.00(10) ?
O8A B2 B2 . 8 58.64(8) ?
B3 B2 B2 . 8 59.44(8) ?
B14 B2 U15 18 . 117.57(15) ?
O9C B2 U15 18 . 64.83(10) ?
O9A B2 U15 18 . 64.83(10) ?
O8A B2 U15 . . 64.74(10) ?
B3 B2 U15 . . 113.56(15) ?
B2 B2 U15 8 . 113.11(7) ?
B14 B2 U37 18 18 64.03(11) ?
O9C B2 U37 18 18 64.04(10) ?
O9A B2 U37 18 18 64.04(10) ?
O8A B2 U37 . 18 126.43(13) ?
B3 B2 U37 . 18 112.85(12) ?
B2 B2 U37 8 18 172.21(7) ?
U15 B2 U37 . 18 67.92(8) ?
B14 B2 U4 18 . 63.79(11) ?
O9C B2 U4 18 . 126.46(14) ?
O9A B2 U4 18 . 126.46(14) ?
O8A B2 U4 . . 64.17(9) ?
B3 B2 U4 . . 171.01(14) ?
B2 B2 U4 8 . 111.61(6) ?
U15 B2 U4 . . 67.95(8) ?
U37 B2 U4 18 . 76.07(8) ?
B14 B2 U24 18 . 176.20(17) ?
O9C B2 U24 18 . 59.38(10) ?
O9A B2 U24 18 . 59.38(10) ?
O8A B2 U24 . . 58.49(10) ?
B3 B2 U24 . . 63.09(12) ?
B2 B2 U24 8 . 62.89(6) ?
U15 B2 U24 . . 58.67(7) ?
U37 B2 U24 18 . 113.56(11) ?
U4 B2 U24 . . 113.09(11) ?
B14 B2 U12 18 18 65.39(11) ?
O9C B2 U12 18 18 65.22(10) ?
O9A B2 U12 18 18 65.22(10) ?
O8A B2 U12 . 18 171.33(15) ?
B3 B2 U12 . 18 63.71(10) ?
B2 B2 U12 8 18 113.12(6) ?
U15 B2 U12 . 18 119.86(11) ?
U37 B2 U12 18 18 61.45(7) ?
U4 B2 U12 . 18 123.91(12) ?
U24 B2 U12 . 18 116.47(11) ?
A44 A3 M9C 82 46 119.50(12) ?
A44 A3 M9C 82 66 119.50(12) ?
M9C A3 M9C 46 66 115.6(2) ?
A44 A3 M9A 82 46 119.50(12) ?
M9C A3 M9A 46 46 0.00(16) ?
M9C A3 M9A 66 46 115.6(2) ?
A44 A3 M9A 82 66 119.50(12) ?
M9C A3 M9A 46 66 115.6(2) ?
M9C A3 M9A 66 66 0.00(16) ?
M9A A3 M9A 46 66 115.6(2) ?
A44 A3 A2 82 . 119.54(19) ?
M9C A3 A2 46 . 108.71(18) ?
M9C A3 A2 66 . 59.08(11) ?
M9A A3 A2 46 . 108.71(18) ?
M9A A3 A2 66 . 59.08(11) ?
A44 A3 A2 82 8 119.55(19) ?
M9C A3 A2 46 8 59.08(11) ?
M9C A3 A2 66 8 108.71(18) ?
M9A A3 A2 46 8 59.08(11) ?
M9A A3 A2 66 8 108.71(18) ?
A2 A3 A2 . 8 59.10(16) ?
A44 A3 T3 82 46 64.40(12) ?
M9C A3 T3 46 46 63.79(8) ?
M9C A3 T3 66 46 126.70(18) ?
M9A A3 T3 46 46 63.79(8) ?
M9A A3 T3 66 46 126.70(18) ?
A2 A3 T3 . 46 171.58(13) ?
A2 A3 T3 8 46 112.54(7) ?
A44 A3 T3 82 66 64.40(12) ?
M9C A3 T3 46 66 126.70(18) ?
M9C A3 T3 66 66 63.79(8) ?
M9A A3 T3 46 66 126.70(18) ?
M9A A3 T3 66 66 63.79(8) ?
A2 A3 T3 . 66 112.55(7) ?
A2 A3 T3 8 66 171.58(13) ?
T3 A3 T3 46 66 75.79(12) ?
A44 A3 T16 82 . 118.3(2) ?
M9C A3 T16 46 . 65.58(12) ?
M9C A3 T16 66 . 65.58(12) ?
M9A A3 T16 46 . 65.58(12) ?
M9A A3 T16 66 . 65.58(12) ?
A2 A3 T16 . . 113.37(16) ?
A2 A3 T16 8 . 113.36(16) ?
T3 A3 T16 46 . 67.91(10) ?
T3 A3 T16 66 . 67.91(10) ?
A44 A3 T12 82 66 65.17(10) ?
M9C A3 T12 46 66 171.6(2) ?
M9C A3 T12 66 66 63.84(6) ?
M9A A3 T12 46 66 171.6(2) ?
M9A A3 T12 66 66 63.84(6) ?
A2 A3 T12 . 66 63.46(9) ?
A2 A3 T12 8 66 112.75(16) ?
T3 A3 T12 46 66 123.79(16) ?
T3 A3 T12 66 66 61.18(5) ?
T16 A3 T12 . 66 119.38(9) ?
A44 A3 T12 82 46 65.17(10) ?
M9C A3 T12 46 46 63.84(6) ?
M9C A3 T12 66 46 171.6(2) ?
M9A A3 T12 46 46 63.84(6) ?
M9A A3 T12 66 46 171.6(2) ?
A2 A3 T12 . 46 112.75(16) ?
A2 A3 T12 8 46 63.46(9) ?
T3 A3 T12 46 46 61.18(5) ?
T3 A3 T12 66 46 123.79(16) ?
T16 A3 T12 . 46 119.38(9) ?
T12 A3 T12 66 46 115.37(16) ?
B44 B3 O9C 10 22 119.82(12) ?
B44 B3 O9A 10 22 119.82(12) ?
O9C B3 O9A 22 22 0.00(19) ?
B44 B3 O9C 10 18 119.82(12) ?
O9C B3 O9C 22 18 114.4(2) ?
O9A B3 O9C 22 18 114.4(2) ?
B44 B3 O9A 10 18 119.82(12) ?
O9C B3 O9A 22 18 114.4(2) ?
O9A B3 O9A 22 18 114.4(2) ?
O9C B3 O9A 18 18 0.00(19) ?
B44 B3 B2 10 . 119.88(19) ?
O9C B3 B2 22 . 109.32(18) ?
O9A B3 B2 22 . 109.32(18) ?
O9C B3 B2 18 . 58.41(11) ?
O9A B3 B2 18 . 58.41(11) ?
B44 B3 B2 10 8 119.89(19) ?
O9C B3 B2 22 8 58.41(11) ?
O9A B3 B2 22 8 58.41(11) ?
O9C B3 B2 18 8 109.32(18) ?
O9A B3 B2 18 8 109.32(18) ?
B2 B3 B2 . 8 61.12(17) ?
B44 B3 U16 10 . 116.8(2) ?
O9C B3 U16 22 . 65.37(12) ?
O9A B3 U16 22 . 65.37(12) ?
O9C B3 U16 18 . 65.37(12) ?
O9A B3 U16 18 . 65.37(12) ?
B2 B3 U16 . . 113.68(16) ?
B2 B3 U16 8 . 113.68(16) ?
B44 B3 U3 10 18 63.47(12) ?
O9C B3 U3 22 18 126.51(19) ?
O9A B3 U3 22 18 126.51(19) ?
O9C B3 U3 18 18 64.39(9) ?
O9A B3 U3 18 18 64.39(9) ?
B2 B3 U3 . 18 111.76(7) ?
B2 B3 U3 8 18 172.84(13) ?
U16 B3 U3 . 18 67.58(10) ?
B44 B3 U3 10 22 63.47(12) ?
O9C B3 U3 22 22 64.39(9) ?
O9A B3 U3 22 22 64.39(9) ?
O9C B3 U3 18 22 126.51(19) ?
O9A B3 U3 18 22 126.51(19) ?
B2 B3 U3 . 22 172.84(13) ?
B2 B3 U3 8 22 111.77(7) ?
U16 B3 U3 . 22 67.58(10) ?
U3 B3 U3 18 22 75.34(12) ?
B44 B3 U24 10 . 175.8(2) ?
O9C B3 U24 22 . 59.22(11) ?
O9A B3 U24 22 . 59.22(11) ?
O9C B3 U24 18 . 59.22(11) ?
O9A B3 U24 18 . 59.22(11) ?
B2 B3 U24 . . 63.56(12) ?
B2 B3 U24 8 . 63.55(12) ?
U16 B3 U24 . . 58.94(10) ?
U3 B3 U24 18 . 113.42(13) ?
U3 B3 U24 22 . 113.42(13) ?
B44 B3 U12 10 22 65.03(10) ?
O9C B3 U12 22 22 64.63(7) ?
O9A B3 U12 22 22 64.63(7) ?
O9C B3 U12 18 22 172.1(2) ?
O9A B3 U12 18 22 172.1(2) ?
B2 B3 U12 . 22 114.05(17) ?
B2 B3 U12 8 22 63.20(9) ?
U16 B3 U12 . 22 119.04(9) ?
U3 B3 U12 18 22 122.91(16) ?
U3 B3 U12 22 22 60.75(5) ?
U24 B3 U12 . 22 116.44(9) ?
B60 A4 B13 45 45 59.72(13) ?
B60 A4 A7 45 . 121.75(16) ?
B13 A4 A7 45 . 119.86(17) ?
B60 A4 A15 45 . 123.41(16) ?
B13 A4 A15 45 . 120.49(17) ?
A7 A4 A15 . . 106.07(15) ?
B60 A4 A4 45 8 178.37(11) ?
B13 A4 A4 45 8 119.12(10) ?
A7 A4 A4 . 8 57.54(9) ?
A15 A4 A4 . 8 58.06(9) ?
B60 A4 U9 45 45 65.44(11) ?
B13 A4 U9 45 45 112.67(13) ?
A7 A4 U9 . 45 63.53(10) ?
A15 A4 U9 . 45 121.02(15) ?
A4 A4 U9 8 45 114.67(7) ?
B60 A4 T19 45 . 68.51(11) ?
B13 A4 T19 45 . 118.08(14) ?
A7 A4 T19 . . 114.99(15) ?
A15 A4 T19 . . 64.78(10) ?
A4 A4 T19 8 . 113.10(7) ?
U9 A4 T19 45 . 69.17(8) ?
B60 A4 T7 45 . 69.01(11) ?
B13 A4 T7 45 . 65.06(10) ?
A7 A4 T7 . . 169.20(15) ?
A15 A4 T7 . . 64.31(10) ?
A4 A4 T7 8 . 111.73(6) ?
U9 A4 T7 45 . 124.93(11) ?
T19 A4 T7 . . 66.49(7) ?
B60 A4 U25 45 45 66.73(11) ?
B13 A4 U25 45 45 65.20(10) ?
A7 A4 U25 . 45 64.19(10) ?
A15 A4 U25 . 45 169.63(14) ?
A4 A4 U25 8 45 111.84(6) ?
U9 A4 U25 45 45 59.17(6) ?
T19 A4 U25 . 45 121.60(11) ?
T7 A4 U25 . 45 125.00(11) ?
B60 A4 T11 45 . 116.81(14) ?
B13 A4 T11 45 . 64.98(10) ?
A7 A4 T11 . . 110.59(13) ?
A15 A4 T11 . . 64.74(12) ?
A4 A4 T11 8 . 62.84(6) ?
U9 A4 T11 45 . 172.18(13) ?
T19 A4 T11 . . 118.63(11) ?
T7 A4 T11 . . 61.62(7) ?
U25 A4 T11 45 . 114.12(10) ?
B60 A4 T23 45 . 118.15(14) ?
B13 A4 T23 45 . 177.77(15) ?
A7 A4 T23 . . 61.57(12) ?
A15 A4 T23 . . 59.75(11) ?
A4 A4 T23 8 . 63.02(6) ?
U9 A4 T23 45 . 66.15(7) ?
T19 A4 T23 . . 59.82(6) ?
T7 A4 T23 . . 113.86(11) ?
U25 A4 T23 45 . 114.94(10) ?
T11 A4 T23 . . 116.46(10) ?
B60 A4 U1 45 65 114.90(14) ?
B13 A4 U1 45 65 64.67(10) ?
A7 A4 U1 . 65 63.67(12) ?
A15 A4 U1 . 65 112.27(13) ?
A4 A4 U1 8 65 63.49(6) ?
U9 A4 U1 45 65 112.05(11) ?
T19 A4 U1 . 65 176.58(13) ?
T7 A4 U1 . 65 114.18(11) ?
U25 A4 U1 45 65 61.05(6) ?
T11 A4 U1 . 65 60.13(6) ?
T23 A4 U1 . 65 117.45(10) ?
B7 B4 B15 . . 108.14(15) ?
B7 B4 A13 . 45_544 121.81(17) ?
B15 B4 A13 . 45_544 119.53(17) ?
B7 B4 A60 . 45_544 123.78(16) ?
B15 B4 A60 . 45_544 117.28(15) ?
A13 B4 A60 45_544 45_544 59.62(12) ?
B7 B4 B4 . 8 59.10(9) ?
B15 B4 B4 . 8 59.12(9) ?
A13 B4 B4 45_544 8 121.39(10) ?
A60 B4 B4 45_544 8 176.40(10) ?
B7 B4 T9 . 45_544 62.91(10) ?
B15 B4 T9 . 45_544 121.86(15) ?
A13 B4 T9 45_544 45_544 110.52(13) ?
A60 B4 T9 45_544 45_544 65.65(10) ?
B4 B4 T9 8 45_544 115.96(7) ?
B7 B4 U19 . . 114.08(15) ?
B15 B4 U19 . . 65.20(10) ?
A13 B4 U19 45_544 . 114.99(13) ?
A60 B4 U19 45_544 . 63.16(10) ?
B4 B4 U19 8 . 114.08(6) ?
T9 B4 U19 45_544 . 68.27(7) ?
B7 B4 U7 . . 171.34(15) ?
B15 B4 U7 . . 63.41(10) ?
A13 B4 U7 45_544 . 64.21(10) ?
A60 B4 U7 45_544 . 64.14(10) ?
B4 B4 U7 8 . 112.84(6) ?
T9 B4 U7 45_544 . 122.34(11) ?
U19 B4 U7 . . 65.08(7) ?
B7 B4 U11 . . 113.93(13) ?
B15 B4 U11 . . 63.90(12) ?
A13 B4 U11 45_544 . 65.99(10) ?
A60 B4 U11 45_544 . 114.79(13) ?
B4 B4 U11 8 . 64.00(6) ?
T9 B4 U11 45_544 . 173.74(13) ?
U19 B4 U11 . . 117.76(11) ?
U7 B4 U11 . . 61.54(7) ?
B7 B4 T25 . 45_544 64.91(10) ?
B15 B4 T25 . 45_544 172.22(14) ?
A13 B4 T25 45_544 45_544 64.50(10) ?
A60 B4 T25 45_544 45_544 70.42(11) ?
B4 B4 T25 8 45_544 113.17(6) ?
T9 B4 T25 45_544 45_544 59.12(6) ?
U19 B4 T25 . 45_544 120.14(11) ?
U7 B4 T25 . 45_544 123.39(11) ?
U11 B4 T25 . 45_544 114.81(10) ?
B7 B4 U23 . . 61.79(12) ?
B15 B4 U23 . . 60.94(12) ?
A13 B4 U23 45_544 . 174.14(15) ?
A60 B4 U23 45_544 . 114.67(13) ?
B4 B4 U23 8 . 64.22(6) ?
T9 B4 U23 45_544 . 66.32(7) ?
U19 B4 U23 . . 59.47(6) ?
U7 B4 U23 . . 112.80(10) ?
U11 B4 U23 . . 117.63(11) ?
T25 B4 U23 45_544 . 115.83(11) ?
B7 B4 T1 . 65_454 65.81(12) ?
B15 B4 T1 . 65_454 113.32(13) ?
A13 B4 T1 45_544 65_454 65.93(10) ?
A60 B4 T1 45_544 65_454 118.25(13) ?
B4 B4 T1 8 65_454 64.49(6) ?
T9 B4 T1 45_544 65_454 112.70(11) ?
U19 B4 T1 . 65_454 178.48(13) ?
U7 B4 T1 . 65_454 114.78(11) ?
U11 B4 T1 . 65_454 61.31(6) ?
T25 B4 T1 45_544 65_454 61.29(6) ?
U23 B4 T1 . 65_454 119.66(11) ?
M6A A5 B11 . 45 118.69(16) ?
M6A A5 A43 . 78 119.77(15) ?
B11 A5 A43 45 78 59.09(12) ?
M6A A5 A6 . . 108.34(15) ?
B11 A5 A6 45 . 123.20(16) ?
A43 A5 A6 78 . 120.77(16) ?
M6A A5 A14 . . 58.97(12) ?
B11 A5 A14 45 . 176.93(18) ?
A43 A5 A14 78 . 119.79(16) ?
A6 A5 A14 . . 59.87(13) ?
M6A A5 U10 . 45 121.79(15) ?
B11 A5 U10 45 45 66.53(10) ?
A43 A5 U10 78 45 111.17(13) ?
A6 A5 U10 . 45 62.33(10) ?
A14 A5 U10 . 45 116.23(14) ?
M6A A5 T18 . . 64.97(10) ?
B11 A5 T18 45 . 64.23(10) ?
A43 A5 T18 78 . 114.80(15) ?
A6 A5 T18 . . 115.66(14) ?
A14 A5 T18 . . 115.03(14) ?
U10 A5 T18 45 . 69.62(8) ?
M6A A5 T5 . . 64.26(10) ?
B11 A5 T5 45 . 64.84(11) ?
A43 A5 T5 78 . 63.48(10) ?
A6 A5 T5 . . 171.84(15) ?
A14 A5 T5 . . 112.10(13) ?
U10 A5 T5 45 . 123.90(12) ?
T18 A5 T5 . . 65.28(7) ?
M6A A5 T59 . 78 171.30(16) ?
B11 A5 T59 45 78 70.00(10) ?
A43 A5 T59 78 78 64.04(10) ?
A6 A5 T59 . 78 64.22(10) ?
A14 A5 T59 . 78 112.36(13) ?
U10 A5 T59 45 78 59.90(7) ?
T18 A5 T59 . 78 121.62(11) ?
T5 A5 T59 . 78 122.83(12) ?
M6A A5 T20 . . 61.14(10) ?
B11 A5 T20 45 . 114.30(14) ?
A43 A5 T20 78 . 173.26(16) ?
A6 A5 T20 . . 63.19(10) ?
A14 A5 T20 . . 66.73(11) ?
U10 A5 T20 45 . 65.07(8) ?
T18 A5 T20 . . 58.96(7) ?
T5 A5 T20 . . 113.36(11) ?
T59 A5 T20 78 . 116.12(11) ?
M6A A5 T12 . . 64.46(9) ?
B11 A5 T12 45 . 114.51(14) ?
A43 A5 T12 78 . 65.41(10) ?
A6 A5 T12 . . 113.36(13) ?
A14 A5 T12 . . 62.93(10) ?
U10 A5 T12 45 . 172.83(14) ?
T18 A5 T12 . . 117.43(11) ?
T5 A5 T12 . . 61.02(7) ?
T59 A5 T12 78 . 113.35(11) ?
T20 A5 T12 . . 118.99(11) ?
A11 B5 B43 45_544 6 59.58(13) ?
A11 B5 B6 45_544 . 119.71(15) ?
B43 B5 B6 6 . 119.78(16) ?
A11 B5 O6A 45_544 . 119.91(16) ?
B43 B5 O6A 6 . 118.64(15) ?
B6 B5 O6A . . 110.83(16) ?
A11 B5 B14 45_544 . 178.32(18) ?
B43 B5 B14 6 . 119.15(16) ?
B6 B5 B14 . . 61.75(13) ?
O6A B5 B14 . . 59.42(12) ?
A11 B5 T10 45_544 45_544 64.24(10) ?
B43 B5 T10 6 45_544 111.79(13) ?
B6 B5 T10 . 45_544 62.68(10) ?
O6A B5 T10 . 45_544 121.25(15) ?
B14 B5 T10 . 45_544 117.44(15) ?
A11 B5 U18 45_544 . 65.68(10) ?
B43 B5 U18 6 . 115.10(15) ?
B6 B5 U18 . . 116.01(14) ?
O6A B5 U18 . . 64.28(10) ?
B14 B5 U18 . . 114.66(14) ?
T10 B5 U18 45_544 . 68.50(8) ?
A11 B5 U59 45_544 6 65.99(10) ?
B43 B5 U59 6 6 64.35(10) ?
B6 B5 U59 . 6 63.82(10) ?
O6A B5 U59 . 6 174.03(16) ?
B14 B5 U59 . 6 114.70(14) ?
T10 B5 U59 45_544 6 59.52(6) ?
U18 B5 U59 . 6 119.88(11) ?
A11 B5 U20 45_544 . 113.52(14) ?
B43 B5 U20 6 . 172.79(16) ?
B6 B5 U20 . . 64.66(11) ?
O6A B5 U20 . . 61.90(10) ?
B14 B5 U20 . . 67.70(11) ?
T10 B5 U20 45_544 . 64.35(7) ?
U18 B5 U20 . . 58.12(7) ?
U59 B5 U20 6 . 115.86(11) ?
A11 B5 U5 45_544 . 66.51(11) ?
B43 B5 U5 6 . 64.19(10) ?
B6 B5 U5 . . 173.53(15) ?
O6A B5 U5 . . 63.01(10) ?
B14 B5 U5 . . 112.05(13) ?
T10 B5 U5 45_544 . 121.61(12) ?
U18 B5 U5 . . 63.96(7) ?
U59 B5 U5 6 . 122.22(12) ?
U20 B5 U5 . . 111.98(11) ?
A11 B5 U12 45_544 . 114.88(15) ?
B43 B5 U12 6 . 64.32(10) ?
B6 B5 U12 . . 115.11(14) ?
O6A B5 U12 . . 64.23(10) ?
B14 B5 U12 . . 63.45(10) ?
T10 B5 U12 45_544 . 174.39(14) ?
U18 B5 U12 . . 116.55(11) ?
U59 B5 U12 6 . 114.90(11) ?
U20 B5 U12 . . 119.98(11) ?
U5 B5 U12 . . 61.11(7) ?
B10 A6 A73 36 . 120.91(18) ?
B10 A6 A5 36 . 119.77(17) ?
A73 A6 A5 . . 110.56(15) ?
B10 A6 A6 36 63 58.70(9) ?
A73 A6 A6 . 63 118.73(10) ?
A5 A6 A6 . 63 119.59(10) ?
B10 A6 A14 36 . 177.29(18) ?
A73 A6 A14 . . 59.49(13) ?
A5 A6 A14 . . 61.51(12) ?
A6 A6 A14 63 . 118.63(10) ?
B10 A6 U10 36 45 64.75(11) ?
A73 A6 U10 . 45 122.63(15) ?
A5 A6 U10 . 45 62.16(10) ?
A6 A6 U10 63 45 111.03(7) ?
A14 A6 U10 . 45 117.53(14) ?
B10 A6 T17 36 . 65.97(10) ?
A73 A6 T17 . . 65.18(11) ?
A5 A6 T17 . . 116.46(13) ?
A6 A6 T17 63 . 114.61(7) ?
A14 A6 T17 . . 115.91(14) ?
U10 A6 T17 45 . 69.56(8) ?
B10 A6 T20 36 . 114.98(13) ?
A73 A6 T20 . . 61.98(10) ?
A5 A6 T20 . . 64.31(10) ?
A6 A6 T20 63 . 173.44(7) ?
A14 A6 T20 . . 67.68(10) ?
U10 A6 T20 45 . 65.40(7) ?
T17 A6 T20 . . 59.26(7) ?
B10 A6 T6 36 35 66.35(12) ?
A73 A6 T6 . 35 63.79(10) ?
A5 A6 T6 . 35 173.81(15) ?
A6 A6 T6 63 35 63.63(6) ?
A14 A6 T6 . 35 112.41(13) ?
U10 A6 T6 45 35 122.54(12) ?
T17 A6 T6 . 35 64.27(7) ?
T20 A6 T6 . 35 113.06(11) ?
B10 A6 T59 36 78 66.52(12) ?
A73 A6 T59 . 78 172.56(16) ?
A5 A6 T59 . 78 63.48(10) ?
A6 A6 T59 63 78 63.78(6) ?
A14 A6 T59 . 78 113.06(13) ?
U10 A6 T59 45 78 59.62(7) ?
T17 A6 T59 . 78 120.95(11) ?
T20 A6 T59 . 78 116.43(11) ?
T6 A6 T59 35 78 121.91(11) ?
B10 A6 T13 36 35 114.46(13) ?
A73 A6 T13 . 35 64.46(11) ?
A5 A6 T13 . 35 114.50(13) ?
A6 A6 T13 63 35 64.17(6) ?
A14 A6 T13 . 35 63.07(10) ?
U10 A6 T13 45 35 172.60(13) ?
T17 A6 T13 . 35 117.27(11) ?
T20 A6 T13 . 35 119.95(11) ?
T6 A6 T13 35 35 61.35(7) ?
T59 A6 T13 78 35 113.07(11) ?
B10 A6 T66 36 78 114.41(13) ?
A73 A6 T66 . 78 113.48(14) ?
A5 A6 T66 . 78 65.03(10) ?
A6 A6 T66 63 78 64.74(6) ?
A14 A6 T66 . 78 63.64(10) ?
U10 A6 T66 45 78 112.25(11) ?
T17 A6 T66 . 78 178.18(14) ?
T20 A6 T66 . 78 121.46(11) ?
T6 A6 T66 35 78 114.13(11) ?
T59 A6 T66 78 78 60.49(7) ?
T13 A6 T66 35 78 60.92(6) ?
B6 B6 B5 15 . 120.30(10) ?
B6 B6 A10 15 84_545 61.01(9) ?
B5 B6 A10 . 84_545 123.23(17) ?
B6 B6 O7A 15 . 119.74(10) ?
B5 B6 O7A . . 108.91(15) ?
A10 B6 O7A 84_545 . 116.99(16) ?
B6 B6 B14 15 . 119.64(10) ?
B5 B6 B14 . . 60.24(12) ?
A10 B6 B14 84_545 . 176.04(19) ?
O7A B6 B14 . . 59.12(12) ?
B6 B6 T10 15 45_544 112.03(7) ?
B5 B6 T10 . 45_544 63.00(10) ?
A10 B6 T10 84_545 45_544 65.72(10) ?
O7A B6 T10 . 45_544 120.40(14) ?
B14 B6 T10 . 45_544 116.41(14) ?
B6 B6 U17 15 . 115.32(7) ?
B5 B6 U17 . . 115.83(13) ?
A10 B6 U17 84_545 . 62.83(9) ?
O7A B6 U17 . . 64.15(10) ?
B14 B6 U17 . . 114.39(13) ?
T10 B6 U17 45_544 . 68.61(7) ?
B6 B6 U6 15 11 64.59(6) ?
B5 B6 U6 . 11 172.11(15) ?
A10 B6 U6 84_545 11 64.23(12) ?
O7A B6 U6 . 11 63.58(10) ?
B14 B6 U6 . 11 112.22(13) ?
T10 B6 U6 45_544 11 122.15(12) ?
U17 B6 U6 . 11 64.02(7) ?
B6 B6 U59 15 6 64.63(6) ?
B5 B6 U59 . 6 64.15(10) ?
A10 B6 U59 84_545 6 70.16(12) ?
O7A B6 U59 . 6 172.61(15) ?
B14 B6 U59 . 6 113.75(13) ?
T10 B6 U59 45_544 6 59.70(7) ?
U17 B6 U59 . 6 120.42(11) ?
U6 B6 U59 11 6 123.23(11) ?
B6 B6 U20 15 . 173.20(7) ?
B5 B6 U20 . . 63.80(10) ?
A10 B6 U20 84_545 . 112.33(12) ?
O7A B6 U20 . . 61.02(10) ?
B14 B6 U20 . . 66.91(10) ?
T10 B6 U20 45_544 . 64.17(7) ?
U17 B6 U20 . . 58.36(6) ?
U6 B6 U20 11 . 112.02(11) ?
U59 B6 U20 6 . 115.45(11) ?
B6 B6 U13 15 11 65.06(6) ?
B5 B6 U13 . 11 114.12(13) ?
A10 B6 U13 84_545 11 114.77(13) ?
O7A B6 U13 . 11 64.42(10) ?
B14 B6 U13 . 11 63.44(10) ?
T10 B6 U13 45_544 11 174.71(13) ?
U17 B6 U13 . 11 116.50(11) ?
U6 B6 U13 11 11 61.24(7) ?
U59 B6 U13 6 11 115.21(11) ?
U20 B6 U13 . 11 119.19(11) ?
A4 A7 A4 . 8 64.93(18) ?
A4 A7 O2C . 45 118.60(9) ?
A4 A7 O2C 8 45 176.45(14) ?
A4 A7 O2C . 65 176.46(14) ?
A4 A7 O2C 8 65 118.59(9) ?
O2C A7 O2C 45 65 57.88(14) ?
A4 A7 O2A . 45 118.60(9) ?
A4 A7 O2A 8 45 176.45(14) ?
O2C A7 O2A 45 45 0.00(16) ?
O2C A7 O2A 65 45 57.88(14) ?
A4 A7 O2A . 65 176.46(14) ?
A4 A7 O2A 8 65 118.59(9) ?
O2C A7 O2A 45 65 57.88(14) ?
O2C A7 O2A 65 65 0.00(16) ?
O2A A7 O2A 45 65 57.88(14) ?
A4 A7 B12 . 65 119.91(17) ?
A4 A7 B12 8 65 119.91(17) ?
O2C A7 B12 45 65 59.25(13) ?
O2C A7 B12 65 65 59.25(13) ?
O2A A7 B12 45 65 59.25(13) ?
O2A A7 B12 65 65 59.25(13) ?
A4 A7 U9 . 65 119.98(16) ?
A4 A7 U9 8 65 62.26(9) ?
O2C A7 U9 45 65 114.46(15) ?
O2C A7 U9 65 65 62.87(8) ?
O2A A7 U9 45 65 114.46(15) ?
O2A A7 U9 65 65 62.87(8) ?
B12 A7 U9 65 65 109.92(9) ?
A4 A7 U9 . 45 62.26(9) ?
A4 A7 U9 8 45 119.99(16) ?
O2C A7 U9 45 45 62.86(8) ?
O2C A7 U9 65 45 114.46(15) ?
O2A A7 U9 45 45 62.86(8) ?
O2A A7 U9 65 45 114.46(15) ?
B12 A7 U9 65 45 109.92(9) ?
U9 A7 U9 65 45 128.08(15) ?
A4 A7 T23 . . 67.23(12) ?
A4 A7 T23 8 . 67.24(12) ?
O2C A7 T23 45 . 113.26(14) ?
O2C A7 T23 65 . 113.26(14) ?
O2A A7 T23 45 . 113.26(14) ?
O2A A7 T23 65 . 113.26(14) ?
B12 A7 T23 65 . 171.1(2) ?
U9 A7 T23 65 . 67.72(8) ?
U9 A7 T23 45 . 67.71(8) ?
A4 A7 T14 . . 116.30(15) ?
A4 A7 T14 8 . 116.30(15) ?
O2C A7 T14 45 . 62.24(10) ?
O2C A7 T14 65 . 62.24(10) ?
O2A A7 T14 45 . 62.24(10) ?
O2A A7 T14 65 . 62.24(10) ?
B12 A7 T14 65 . 112.10(18) ?
U9 A7 T14 65 . 67.49(8) ?
U9 A7 T14 45 . 67.49(8) ?
T23 A7 T14 . . 58.97(8) ?
A4 A7 U25 . 65 118.51(16) ?
A4 A7 U25 8 65 65.16(9) ?
O2C A7 U25 45 65 112.26(15) ?
O2C A7 U25 65 65 64.52(8) ?
O2A A7 U25 45 65 112.26(15) ?
O2A A7 U25 65 65 64.52(8) ?
B12 A7 U25 65 65 62.49(8) ?
U9 A7 U25 65 65 59.149(15) ?
U9 A7 U25 45 65 172.07(15) ?
T23 A7 U25 . 65 120.15(8) ?
T14 A7 U25 . 65 116.64(8) ?
M2C B7 M2C 45_544 65_454 60.63(15) ?
M2C B7 M2A 45_544 45_544 0.00(12) ?
M2C B7 M2A 65_454 45_544 60.63(15) ?
M2C B7 M2A 45_544 65_454 60.63(15) ?
M2C B7 M2A 65_454 65_454 0.00(12) ?
M2A B7 M2A 45_544 65_454 60.63(15) ?
M2C B7 B4 45_544 . 118.77(9) ?
M2C B7 B4 65_454 . 178.5(2) ?
M2A B7 B4 45_544 . 118.77(9) ?
M2A B7 B4 65_454 . 178.5(2) ?
M2C B7 B4 45_544 8 178.5(2) ?
M2C B7 B4 65_454 8 118.76(9) ?
M2A B7 B4 45_544 8 178.5(2) ?
M2A B7 B4 65_454 8 118.76(9) ?
B4 B7 B4 . 8 61.80(18) ?
M2C B7 A12 45_544 65_454 60.85(13) ?
M2C B7 A12 65_454 65_454 60.85(13) ?
M2A B7 A12 45_544 65_454 60.85(13) ?
M2A B7 A12 65_454 65_454 60.85(13) ?
B4 B7 A12 . 65_454 117.62(17) ?
B4 B7 A12 8 65_454 117.62(17) ?
M2C B7 T9 45_544 45_544 62.54(8) ?
M2C B7 T9 65_454 45_544 116.87(15) ?
M2A B7 T9 45_544 45_544 62.54(8) ?
M2A B7 T9 65_454 45_544 116.87(15) ?
B4 B7 T9 . 45_544 63.29(9) ?
B4 B7 T9 8 45_544 118.67(16) ?
A12 B7 T9 65_454 45_544 110.42(9) ?
M2C B7 T9 45_544 65_454 116.87(15) ?
M2C B7 T9 65_454 65_454 62.54(8) ?
M2A B7 T9 45_544 65_454 116.87(15) ?
M2A B7 T9 65_454 65_454 62.54(8) ?
B4 B7 T9 . 65_454 118.66(16) ?
B4 B7 T9 8 65_454 63.29(9) ?
A12 B7 T9 65_454 65_454 110.42(9) ?
T9 B7 T9 45_544 65_454 129.54(16) ?
M2C B7 U23 45_544 . 114.53(14) ?
M2C B7 U23 65_454 . 114.53(14) ?
M2A B7 U23 45_544 . 114.53(14) ?
M2A B7 U23 65_454 . 114.53(14) ?
B4 B7 U23 . . 66.99(12) ?
B4 B7 U23 8 . 66.99(12) ?
A12 B7 U23 65_454 . 174.4(2) ?
T9 B7 U23 45_544 . 68.22(8) ?
T9 B7 U23 65_454 . 68.22(8) ?
M2C B7 U14 45_544 . 63.71(11) ?
M2C B7 U14 65_454 . 63.71(11) ?
M2A B7 U14 45_544 . 63.71(11) ?
M2A B7 U14 65_454 . 63.71(11) ?
B4 B7 U14 . . 117.47(15) ?
B4 B7 U14 8 . 117.47(15) ?
A12 B7 U14 65_454 . 114.78(18) ?
T9 B7 U14 45_544 . 68.37(8) ?
T9 B7 U14 65_454 . 68.37(8) ?
U23 B7 U14 . . 59.62(8) ?
M2C B7 T25 45_544 45_544 64.25(8) ?
M2C B7 T25 65_454 45_544 113.72(15) ?
M2A B7 T25 45_544 45_544 64.25(8) ?
M2A B7 T25 65_454 45_544 113.72(15) ?
B4 B7 T25 . 45_544 64.95(9) ?
B4 B7 T25 8 45_544 115.34(16) ?
A12 B7 T25 65_454 45_544 61.83(8) ?
T9 B7 T25 45_544 45_544 59.227(17) ?
T9 B7 T25 65_454 45_544 171.12(15) ?
U23 B7 T25 . 45_544 119.95(8) ?
U14 B7 T25 . 45_544 118.05(8) ?
A62 A8 A63 . 66 105.8(2) ?
A62 A8 A63 . 63 105.8(2) ?
A63 A8 A63 66 63 103.9(3) ?
A62 A8 T33 . . 66.1(2) ?
A63 A8 T33 66 . 128.03(17) ?
A63 A8 T33 63 . 128.04(17) ?
A62 A8 T63 . 63 67.4(2) ?
A63 A8 T63 66 63 66.05(15) ?
A63 A8 T63 63 63 66.05(15) ?
T33 A8 T63 . 63 133.49(18) ?
A62 A8 T15 . 46 127.47(17) ?
A63 A8 T15 66 46 126.7(2) ?
A63 A8 T15 63 46 66.24(12) ?
T33 A8 T15 . 46 79.16(13) ?
T63 A8 T15 63 46 132.29(12) ?
A62 A8 T15 . . 127.47(17) ?
A63 A8 T15 66 . 66.24(12) ?
A63 A8 T15 63 . 126.7(2) ?
T33 A8 T15 . . 79.16(13) ?
T63 A8 T15 63 . 132.29(12) ?
T15 A8 T15 46 . 78.88(13) ?
B63 B8 B63 18 15 106.9(3) ?
B63 B8 B62 18 . 101.0(2) ?
B63 B8 B62 15 . 101.0(2) ?
B63 B8 U15 18 22 131.1(2) ?
B63 B8 U15 15 22 67.48(12) ?
B62 B8 U15 . 22 127.90(17) ?
B63 B8 U15 18 . 67.47(12) ?
B63 B8 U15 15 . 131.1(2) ?
B62 B8 U15 . . 127.90(17) ?
U15 B8 U15 22 . 80.65(14) ?
B63 B8 U33 18 . 126.41(17) ?
B63 B8 U33 15 . 126.41(17) ?
B62 B8 U33 . . 67.0(2) ?
U15 B8 U33 22 . 79.88(13) ?
U15 B8 U33 . . 79.89(13) ?
B63 B8 U63 18 15 65.12(15) ?
B63 B8 U63 15 15 65.12(15) ?
B62 B8 U63 . 15 63.7(2) ?
U15 B8 U63 22 15 132.60(12) ?
U15 B8 U63 . 15 132.59(12) ?
U33 B8 U63 . 15 130.73(18) ?
A49 A9 A49 82 78 103.4(2) ?
A49 A9 A49 82 75 103.4(2) ?
A49 A9 A49 78 75 103.4(2) ?
A49 A9 T16 82 35 128.29(11) ?
A49 A9 T16 78 35 66.82(14) ?
A49 A9 T16 75 35 128.29(12) ?
A49 A9 T16 82 63 128.29(11) ?
A49 A9 T16 78 63 128.29(12) ?
A49 A9 T16 75 63 66.82(14) ?
T16 A9 T16 35 63 80.42(19) ?
A49 A9 T16 82 . 66.83(14) ?
A49 A9 T16 78 . 128.29(11) ?
A49 A9 T16 75 . 128.29(11) ?
T16 A9 T16 35 . 80.41(19) ?
T16 A9 T16 63 . 80.42(19) ?
A49 A9 T70 82 75 65.0(2) ?
A49 A9 T70 78 75 65.0(2) ?
A49 A9 T70 75 75 65.0(2) ?
T16 A9 T70 35 75 131.80(13) ?
T16 A9 T70 63 75 131.80(13) ?
T16 A9 T70 . 75 131.81(13) ?
B49 B9 B49 10 6 105.2(2) ?
B49 B9 B49 10 3 105.2(2) ?
B49 B9 B49 6 3 105.2(2) ?
B49 B9 U70 10 3 66.5(2) ?
B49 B9 U70 6 3 66.5(2) ?
B49 B9 U70 3 3 66.5(2) ?
B49 B9 U16 10 . 66.31(15) ?
B49 B9 U16 6 . 127.38(13) ?
B49 B9 U16 3 . 127.38(13) ?
U70 B9 U16 3 . 132.84(12) ?
B49 B9 U16 10 15 127.37(13) ?
B49 B9 U16 6 15 127.37(13) ?
B49 B9 U16 3 15 66.30(15) ?
U70 B9 U16 3 15 132.84(12) ?
U16 B9 U16 . 15 78.84(18) ?
B49 B9 U16 10 11 127.38(13) ?
B49 B9 U16 6 11 66.30(15) ?
B49 B9 U16 3 11 127.37(13) ?
U70 B9 U16 3 11 132.84(12) ?
U16 B9 U16 . 11 78.84(18) ?
U16 B9 U16 15 11 78.85(18) ?
A56 A10 A25 . . 119.6(3) ?
A56 A10 B6 . 43 117.4(2) ?
A25 A10 B6 . 43 114.73(18) ?
A56 A10 B6 . 45 117.4(2) ?
A25 A10 B6 . 45 114.73(18) ?
B6 A10 B6 43 45 57.99(17) ?
A56 A10 U17 . 45 65.71(9) ?
A25 A10 U17 . 45 116.42(9) ?
B6 A10 U17 43 45 113.81(16) ?
B6 A10 U17 45 45 64.03(9) ?
A56 A10 U17 . 43 65.71(9) ?
A25 A10 U17 . 43 116.42(9) ?
B6 A10 U17 43 43 64.03(9) ?
B6 A10 U17 45 43 113.81(16) ?
U17 A10 U17 45 43 120.48(14) ?
A56 A10 T17 . 78 67.12(17) ?
A25 A10 T17 . 78 64.64(12) ?
B6 A10 T17 43 78 115.31(7) ?
B6 A10 T17 45 78 172.84(13) ?
U17 A10 T17 45 78 122.96(13) ?
U17 A10 T17 43 78 62.16(4) ?
A56 A10 T17 . . 67.12(17) ?
A25 A10 T17 . . 64.64(12) ?
B6 A10 T17 43 . 172.84(13) ?
B6 A10 T17 45 . 115.31(7) ?
U17 A10 T17 45 . 62.15(4) ?
U17 A10 T17 43 . 122.97(13) ?
T17 A10 T17 78 . 71.24(10) ?
A56 A10 T10 . . 125.35(9) ?
A25 A10 T10 . . 61.72(9) ?
B6 A10 T10 43 . 105.97(15) ?
B6 A10 T10 45 . 60.84(9) ?
U17 A10 T10 45 . 67.373(17) ?
U17 A10 T10 43 . 168.74(14) ?
T17 A10 T10 78 . 121.93(14) ?
T17 A10 T10 . . 67.21(5) ?
A56 A10 T10 . 78 125.35(9) ?
A25 A10 T10 . 78 61.72(9) ?
B6 A10 T10 43 78 60.84(9) ?
B6 A10 T10 45 78 105.97(15) ?
U17 A10 T10 45 78 168.74(14) ?
U17 A10 T10 43 78 67.374(17) ?
T17 A10 T10 78 78 67.21(5) ?
T17 A10 T10 . 78 121.93(14) ?
T10 A10 T10 . 78 103.72(13) ?
A56 A10 U6 . 26 62.5(2) ?
A25 A10 U6 . 26 177.8(2) ?
B6 A10 U6 43 26 63.43(12) ?
B6 A10 U6 45 26 63.43(12) ?
U17 A10 U6 45 26 64.13(8) ?
U17 A10 U6 43 26 64.13(8) ?
T17 A10 U6 78 26 117.02(11) ?
T17 A10 U6 . 26 117.01(11) ?
T10 A10 U6 . 26 117.29(9) ?
T10 A10 U6 78 26 117.29(9) ?
B25 B10 A6 . 67_554 120.47(18) ?
B25 B10 A6 . 45_544 120.48(18) ?
A6 B10 A6 67_554 45_544 62.60(18) ?
B25 B10 B56 . . 113.2(3) ?
A6 B10 B56 67_554 . 115.6(2) ?
A6 B10 B56 45_544 . 115.6(2) ?
B25 B10 U10 . . 63.89(9) ?
A6 B10 U10 67_554 . 112.13(16) ?
A6 B10 U10 45_544 . 62.33(9) ?
B56 B10 U10 . . 122.03(9) ?
B25 B10 U10 . 6 63.89(9) ?
A6 B10 U10 67_554 6 62.32(9) ?
A6 B10 U10 45_544 6 112.13(16) ?
B56 B10 U10 . 6 122.03(9) ?
U10 B10 U10 . 6 108.11(13) ?
B25 B10 T17 . 45_544 115.93(9) ?
A6 B10 T17 67_554 45_544 114.98(16) ?
A6 B10 T17 45_544 45_544 62.58(9) ?
B56 B10 T17 . 45_544 63.69(9) ?
U10 B10 T17 . 45_544 67.607(14) ?
U10 B10 T17 6 45_544 174.16(15) ?
B25 B10 T17 . 67_554 115.93(9) ?
A6 B10 T17 67_554 67_554 62.58(9) ?
A6 B10 T17 45_544 67_554 114.98(16) ?
B56 B10 T17 . 67_554 63.70(9) ?
U10 B10 T17 . 67_554 174.16(15) ?
U10 B10 T17 6 67_554 67.610(13) ?
T17 B10 T17 45_544 67_554 116.35(14) ?
B25 B10 U17 . . 63.67(12) ?
A6 B10 U17 67_554 . 175.54(17) ?
A6 B10 U17 45_544 . 114.31(8) ?
B56 B10 U17 . . 62.22(15) ?
U10 B10 U17 . . 67.63(5) ?
U10 B10 U17 6 . 122.11(14) ?
T17 B10 U17 45_544 . 60.65(5) ?
T17 B10 U17 67_554 . 117.85(13) ?
B25 B10 U17 . 6 63.66(12) ?
A6 B10 U17 67_554 6 114.32(8) ?
A6 B10 U17 45_544 6 175.55(17) ?
B56 B10 U17 . 6 62.22(15) ?
U10 B10 U17 . 6 122.11(14) ?
U10 B10 U17 6 6 67.64(5) ?
T17 B10 U17 45_544 6 117.85(13) ?
T17 B10 U17 67_554 6 60.66(5) ?
U17 B10 U17 . 6 68.56(9) ?
B25 B10 T6 . 2 174.9(2) ?
A6 B10 T6 67_554 2 63.65(12) ?
A6 B10 T6 45_544 2 63.65(12) ?
B56 B10 T6 . 2 61.69(19) ?
U10 B10 T6 . 2 118.23(9) ?
U10 B10 T6 6 2 118.23(9) ?
T17 B10 T6 45_544 2 62.49(7) ?
T17 B10 T6 67_554 2 62.49(7) ?
U17 B10 T6 . 2 112.31(11) ?
U17 B10 T6 6 2 112.32(11) ?
B25 B10 T59 . 84_545 67.57(15) ?
A6 B10 T59 67_554 84_545 63.76(12) ?
A6 B10 T59 45_544 84_545 63.76(12) ?
B56 B10 T59 . 84_545 179.2(3) ?
U10 B10 T59 . 84_545 58.20(7) ?
U10 B10 T59 6 84_545 58.20(7) ?
T17 B10 T59 45_544 84_545 116.06(8) ?
T17 B10 T59 67_554 84_545 116.06(8) ?
U17 B10 T59 . 84_545 118.37(12) ?
U17 B10 T59 6 84_545 118.37(12) ?
T6 B10 T59 2 84_545 117.54(14) ?
A24 A11 A55 . . 113.3(2) ?
A24 A11 B5 . 45 120.53(16) ?
A55 A11 B5 . 45 115.0(2) ?
A24 A11 B43 . 36 120.82(16) ?
A55 A11 B43 . 36 116.53(19) ?
B5 A11 B43 45 36 61.15(13) ?
A24 A11 T36 . . 64.12(11) ?
A55 A11 T36 . . 122.87(18) ?
B5 A11 T36 45 . 111.97(13) ?
B43 A11 T36 36 . 63.05(10) ?
A24 A11 T10 . . 63.78(11) ?
A55 A11 T10 . . 120.17(18) ?
B5 A11 T10 45 . 63.00(10) ?
B43 A11 T10 36 . 112.03(13) ?
T36 A11 T10 . . 109.00(10) ?
A24 A11 U18 . 45 115.78(14) ?
A55 A11 U18 . 45 62.14(16) ?
B5 A11 U18 45 45 63.38(10) ?
B43 A11 U18 36 45 114.47(13) ?
T36 A11 U18 . 45 174.88(12) ?
T10 A11 U18 . 45 67.33(6) ?
A24 A11 T21 . . 116.87(14) ?
A55 A11 T21 . . 63.56(15) ?
B5 A11 T21 45 . 114.47(14) ?
B43 A11 T21 36 . 64.06(10) ?
T36 A11 T21 . . 68.63(7) ?
T10 A11 T21 . . 175.96(12) ?
U18 A11 T21 45 . 114.81(10) ?
A24 A11 T31 . . 64.21(11) ?
A55 A11 T31 . . 63.01(17) ?
B5 A11 T31 45 . 174.64(15) ?
B43 A11 T31 36 . 114.73(13) ?
T36 A11 T31 . . 67.14(7) ?
T10 A11 T31 . . 122.36(11) ?
U18 A11 T31 45 . 117.70(10) ?
T21 A11 T31 . . 60.18(6) ?
A24 A11 T18 . . 63.86(11) ?
A55 A11 T18 . . 61.33(15) ?
B5 A11 T18 45 . 114.72(13) ?
B43 A11 T18 36 . 174.66(15) ?
T36 A11 T18 . . 122.29(11) ?
T10 A11 T18 . . 67.03(7) ?
U18 A11 T18 45 . 60.21(6) ?
T21 A11 T18 . . 116.97(10) ?
T31 A11 T18 . . 69.16(7) ?
A24 A11 U59 . 36 67.21(11) ?
A55 A11 U59 . 36 178.4(2) ?
B5 A11 U59 45 36 63.68(10) ?
B43 A11 U59 36 36 63.89(10) ?
T36 A11 U59 . 36 58.75(6) ?
T10 A11 U59 . 36 58.53(6) ?
U18 A11 U59 45 36 116.24(10) ?
T21 A11 U59 . 36 117.72(10) ?
T31 A11 U59 . 36 118.39(10) ?
T18 A11 U59 . 36 118.10(10) ?
A24 A11 U5 . 45 174.86(15) ?
A55 A11 U5 . 45 61.55(16) ?
B5 A11 U5 45 45 63.54(10) ?
B43 A11 U5 36 45 63.48(10) ?
T36 A11 U5 . 45 118.14(10) ?
T10 A11 U5 . 45 118.11(10) ?
U18 A11 U5 45 45 62.43(6) ?
T21 A11 U5 . 45 61.62(6) ?
T31 A11 U5 . 45 111.89(9) ?
T18 A11 U5 . 45 111.99(9) ?
U59 A11 U5 36 45 117.93(10) ?
B55 B11 A43 . 84_545 117.8(2) ?
B55 B11 B24 . . 117.3(2) ?
A43 B11 B24 84_545 . 115.45(15) ?
B55 B11 A5 . 45_544 117.9(2) ?
A43 B11 A5 84_545 45_544 60.60(13) ?
B24 B11 A5 . 45_544 115.62(15) ?
B55 B11 T18 . 45_544 66.46(17) ?
A43 B11 T18 84_545 45_544 114.67(14) ?
B24 B11 T18 . 45_544 116.21(13) ?
A5 B11 T18 45_544 45_544 62.59(10) ?
B55 B11 U21 . . 65.12(16) ?
A43 B11 U21 84_545 . 63.24(10) ?
B24 B11 U21 . . 116.70(13) ?
A5 B11 U21 45_544 . 114.67(14) ?
T18 B11 U21 45_544 . 119.73(10) ?
B55 B11 U31 . . 65.65(17) ?
A43 B11 U31 84_545 . 113.83(13) ?
B24 B11 U31 . . 64.31(10) ?
A5 B11 U31 45_544 . 174.15(15) ?
T18 B11 U31 45_544 . 123.03(10) ?
U21 B11 U31 . . 61.84(6) ?
B55 B11 U18 . . 65.75(16) ?
A43 B11 U18 84_545 . 174.57(15) ?
B24 B11 U18 . . 64.23(11) ?
A5 B11 U18 45_544 . 114.31(13) ?
T18 B11 U18 45_544 . 62.21(6) ?
U21 B11 U18 . . 122.02(10) ?
U31 B11 U18 . . 71.19(7) ?
B55 B11 U36 . . 124.54(19) ?
A43 B11 U36 84_545 . 60.44(10) ?
B24 B11 U36 . . 61.91(10) ?
A5 B11 U36 45_544 . 107.60(13) ?
T18 B11 U36 45_544 . 168.89(12) ?
U21 B11 U36 . . 68.18(7) ?
U31 B11 U36 . . 66.96(7) ?
U18 B11 U36 . . 121.73(11) ?
B55 B11 U10 . . 124.75(18) ?
A43 B11 U10 84_545 . 107.63(12) ?
B24 B11 U10 . . 62.16(10) ?
A5 B11 U10 45_544 . 60.46(10) ?
T18 B11 U10 45_544 . 67.01(6) ?
U21 B11 U10 . . 169.95(12) ?
U31 B11 U10 . . 122.13(11) ?
U18 B11 U10 . . 67.23(7) ?
U36 B11 U10 . . 104.13(9) ?
B55 B11 T5 . 45_544 63.84(17) ?
A43 B11 T5 84_545 45_544 63.41(10) ?
B24 B11 T5 . 45_544 178.79(16) ?
A5 B11 T5 45_544 45_544 63.58(10) ?
T18 B11 T5 45_544 45_544 64.37(6) ?
U21 B11 T5 . 45_544 63.33(6) ?
U31 B11 T5 . 45_544 116.38(10) ?
U18 B11 T5 . 45_544 116.86(10) ?
U36 B11 T5 . 45_544 117.29(10) ?
U10 B11 T5 . 45_544 117.57(10) ?
B55 B11 T59 . 84_545 178.2(2) ?
A43 B11 T59 84_545 84_545 60.82(10) ?
B24 B11 T59 . 84_545 64.45(10) ?
A5 B11 T59 45_544 84_545 60.63(10) ?
T18 B11 T59 45_544 84_545 112.93(9) ?
U21 B11 T59 . 84_545 114.34(9) ?
U31 B11 T59 . 84_545 115.73(10) ?
U18 B11 T59 . 84_545 115.59(10) ?
U36 B11 T59 . 84_545 56.02(5) ?
U10 B11 T59 . 84_545 55.73(5) ?
T5 B11 T59 45_544 84_545 114.38(10) ?
M14A A12 M15C . 62_455 61.88(13) ?
M14A A12 M15A . 62_455 61.88(13) ?
M15C A12 M15A 62_455 62_455 0.00(17) ?
M14A A12 M15A . . 61.88(13) ?
M15C A12 M15A 62_455 . 61.22(15) ?
M15A A12 M15A 62_455 . 61.22(15) ?
M14A A12 M2A . . 120.76(17) ?
M15C A12 M2A 62_455 . 177.3(2) ?
M15A A12 M2A 62_455 . 177.3(2) ?
M15A A12 M2A . . 120.16(8) ?
M14A A12 M2C . 62_455 120.76(17) ?
M15C A12 M2C 62_455 62_455 120.16(8) ?
M15A A12 M2C 62_455 62_455 120.16(8) ?
M15A A12 M2C . 62_455 177.3(2) ?
M2A A12 M2C . 62_455 58.35(15) ?
M14A A12 M2A . 62_455 120.76(17) ?
M15C A12 M2A 62_455 62_455 120.16(8) ?
M15A A12 M2A 62_455 62_455 120.16(8) ?
M15A A12 M2A . 62_455 177.3(2) ?
M2A A12 M2A . 62_455 58.35(15) ?
M2C A12 M2A 62_455 62_455 0.00(17) ?
M14A A12 B7 . 33 177.9(2) ?
M15C A12 B7 62_455 33 119.84(17) ?
M15A A12 B7 62_455 33 119.84(17) ?
M15A A12 B7 . 33 119.84(17) ?
M2A A12 B7 . 33 57.51(13) ?
M2C A12 B7 62_455 33 57.51(13) ?
M2A A12 B7 62_455 33 57.51(13) ?
M14A A12 T25 . . 115.75(10) ?
M15C A12 T25 62_455 . 115.33(15) ?
M15A A12 T25 62_455 . 115.33(15) ?
M15A A12 T25 . . 63.92(8) ?
M2A A12 T25 . . 64.51(8) ?
M2C A12 T25 62_455 . 113.59(16) ?
M2A A12 T25 62_455 . 113.59(16) ?
B7 A12 T25 33 . 64.95(9) ?
O14A B12 O2A . . 121.42(17) ?
O14A B12 O2C . 62_554 121.43(17) ?
O2A B12 O2C . 62_554 58.54(15) ?
O14A B12 O2A . 62_554 121.43(17) ?
O2A B12 O2A . 62_554 58.54(15) ?
O2C B12 O2A 62_554 62_554 0.00(17) ?
O14A B12 A7 . 33_544 177.9(2) ?
O2A B12 A7 . 33_544 60.29(14) ?
O2C B12 A7 62_554 33_544 60.28(14) ?
O2A B12 A7 62_554 33_544 60.28(14) ?
O14A B12 O15C . 62_554 60.55(13) ?
O2A B12 O15C . 62_554 177.59(16) ?
O2C B12 O15C 62_554 62_554 119.46(9) ?
O2A B12 O15C 62_554 62_554 119.46(9) ?
A7 B12 O15C 33_544 62_554 117.78(17) ?
O14A B12 O15A . 62_554 60.55(13) ?
O2A B12 O15A . 62_554 177.59(16) ?
O2C B12 O15A 62_554 62_554 119.46(9) ?
O2A B12 O15A 62_554 62_554 119.46(9) ?
A7 B12 O15A 33_544 62_554 117.78(17) ?
O15C B12 O15A 62_554 62_554 0.00(19) ?
O14A B12 O15A . . 60.55(13) ?
O2A B12 O15A . . 119.45(9) ?
O2C B12 O15A 62_554 . 177.58(16) ?
O2A B12 O15A 62_554 . 177.58(16) ?
A7 B12 O15A 33_544 . 117.77(17) ?
O15C B12 O15A 62_554 . 62.51(16) ?
O15A B12 O15A 62_554 . 62.51(16) ?
O14A B12 U25 . . 114.35(10) ?
O2A B12 U25 . . 65.78(8) ?
O2C B12 U25 62_554 . 115.13(16) ?
O2A B12 U25 62_554 . 115.13(16) ?
A7 B12 U25 33_544 . 64.94(9) ?
O15C B12 U25 62_554 . 115.06(16) ?
O15A B12 U25 62_554 . 115.06(16) ?
O15A B12 U25 . . 62.46(8) ?
B4 A13 M16A 45 . 119.89(16) ?
B4 A13 A60 45 . 60.92(13) ?
M16A A13 A60 . . 124.97(16) ?
B4 A13 B48 45 36 118.63(16) ?
M16A A13 B48 . 36 108.06(15) ?
A60 A13 B48 . 36 117.99(16) ?
B4 A13 B51 45 36 117.32(15) ?
M16A A13 B51 . 36 59.38(11) ?
A60 A13 B51 . 36 175.64(18) ?
B48 A13 B51 36 36 58.79(12) ?
B4 A13 T35 45 . 112.77(13) ?
M16A A13 T35 . . 63.74(10) ?
A60 A13 T35 . . 67.00(11) ?
B48 A13 T35 36 . 121.97(14) ?
B51 A13 T35 36 . 117.00(14) ?
B4 A13 T22 45 . 115.34(14) ?
M16A A13 T22 . . 117.83(13) ?
A60 A13 T22 . . 63.62(10) ?
B48 A13 T22 36 . 64.61(10) ?
B51 A13 T22 36 . 115.39(13) ?
T35 A13 T22 . . 70.55(8) ?
B4 A13 T34 45 . 175.45(16) ?
M16A A13 T34 . . 63.54(10) ?
A60 A13 T34 . . 114.85(14) ?
B48 A13 T34 36 . 61.14(10) ?
B51 A13 T34 36 . 66.76(10) ?
T35 A13 T34 . . 65.47(7) ?
T22 A13 T34 . . 60.22(7) ?
B4 A13 U7 45 45 63.83(10) ?
M16A A13 U7 . 45 170.64(15) ?
A60 A13 U7 . 45 64.37(11) ?
B48 A13 U7 36 45 63.83(10) ?
B51 A13 U7 36 45 111.29(13) ?
T35 A13 U7 . 45 123.94(12) ?
T22 A13 U7 . 45 64.08(7) ?
T34 A13 U7 . 45 113.29(11) ?
B4 A13 T25 45 . 64.67(10) ?
M16A A13 T25 . . 64.39(10) ?
A60 A13 T25 . . 70.93(11) ?
B48 A13 T25 36 . 171.09(15) ?
B51 A13 T25 36 . 112.31(13) ?
T35 A13 T25 . . 60.15(7) ?
T22 A13 T25 . . 122.48(11) ?
T34 A13 T25 . . 116.31(11) ?
U7 A13 T25 45 . 123.21(11) ?
B4 A13 U11 45 33 63.42(10) ?
M16A A13 U11 . 33 112.27(13) ?
A60 A13 U11 . 33 113.74(14) ?
B48 A13 U11 36 33 64.39(10) ?
B51 A13 U11 36 33 62.54(10) ?
T35 A13 U11 . 33 172.91(13) ?
T22 A13 U11 . 33 116.33(11) ?
T34 A13 U11 . 33 118.81(11) ?
U7 A13 U11 45 33 60.69(7) ?
T25 A13 U11 . 33 113.05(10) ?
B60 B13 A4 . 45_544 58.24(13) ?
B60 B13 O16A . . 120.67(16) ?
A4 B13 O16A 45_544 . 121.12(16) ?
B60 B13 A48 . 84_545 121.73(17) ?
A4 B13 A48 45_544 84_545 118.41(16) ?
O16A B13 A48 . 84_545 108.95(15) ?
B60 B13 A51 . 84_545 177.45(19) ?
A4 B13 A51 45_544 84_545 119.21(16) ?
O16A B13 A51 . 84_545 60.32(11) ?
A48 B13 A51 84_545 84_545 58.90(12) ?
B60 B13 U35 . . 64.61(11) ?
A4 B13 U35 45_544 . 111.66(14) ?
O16A B13 U35 . . 63.38(9) ?
A48 B13 U35 84_545 . 121.96(14) ?
A51 B13 U35 84_545 . 117.42(14) ?
B60 B13 U22 . . 66.23(11) ?
A4 B13 U22 45_544 . 113.36(14) ?
O16A B13 U22 . . 117.24(13) ?
A48 B13 U22 84_545 . 65.06(10) ?
A51 B13 U22 84_545 . 115.69(13) ?
U35 B13 U22 . . 69.66(8) ?
B60 B13 T7 . 45_544 67.77(11) ?
A4 B13 T7 45_544 45_544 63.19(10) ?
O16A B13 T7 . 45_544 171.49(15) ?
A48 B13 T7 84_545 45_544 63.33(10) ?
A51 B13 T7 84_545 45_544 111.29(13) ?
U35 B13 T7 . 45_544 123.12(12) ?
U22 B13 T7 . 45_544 63.86(7) ?
B60 B13 U34 . . 114.61(14) ?
A4 B13 U34 45_544 . 172.45(16) ?
O16A B13 U34 . . 63.74(9) ?
A48 B13 U34 84_545 . 62.15(10) ?
A51 B13 U34 84_545 . 67.94(10) ?
U35 B13 U34 . . 64.42(7) ?
U22 B13 U34 . . 59.53(6) ?
T7 B13 U34 45_544 . 112.85(11) ?
B60 B13 T11 . 33_544 115.67(14) ?
A4 B13 T11 45_544 33_544 65.09(10) ?
O16A B13 T11 . 33_544 112.92(13) ?
A48 B13 T11 84_545 33_544 63.84(10) ?
A51 B13 T11 84_545 33_544 62.12(10) ?
U35 B13 T11 . 33_544 173.54(14) ?
U22 B13 T11 . 33_544 116.62(11) ?
T7 B13 T11 45_544 33_544 61.16(7) ?
U34 B13 T11 . 33_544 119.47(11) ?
B60 B13 U25 . . 66.18(11) ?
A4 B13 U25 45_544 . 64.86(10) ?
O16A B13 U25 . . 64.34(9) ?
A48 B13 U25 84_545 . 172.08(16) ?
A51 B13 U25 84_545 . 113.20(13) ?
U35 B13 U25 . . 59.89(7) ?
U22 B13 U25 . . 121.18(11) ?
T7 B13 U25 45_544 . 123.03(11) ?
U34 B13 U25 . . 115.68(11) ?
T11 B13 U25 33_544 . 113.95(11) ?
A2 A14 A73 35 . 120.44(16) ?
A2 A14 M6A 35 . 120.75(15) ?
A73 A14 M6A . . 113.20(16) ?
A2 A14 A6 35 . 121.29(16) ?
A73 A14 A6 . . 58.49(12) ?
M6A A14 A6 . . 106.68(15) ?
A2 A14 A5 35 . 120.99(17) ?
A73 A14 A5 . . 107.34(16) ?
M6A A14 A5 . . 58.21(12) ?
A6 A14 A5 . . 58.62(13) ?
A2 A14 T43 35 . 117.86(15) ?
A73 A14 T43 . . 65.15(11) ?
M6A A14 T43 . . 64.78(10) ?
A6 A14 T43 . . 112.31(14) ?
A5 A14 T43 . . 112.24(14) ?
A2 A14 T4 35 35 64.38(11) ?
A73 A14 T4 . 35 64.28(11) ?
M6A A14 T4 . 35 126.61(14) ?
A6 A14 T4 . 35 112.82(13) ?
A5 A14 T4 . 35 171.15(16) ?
T43 A14 T4 . 35 67.75(8) ?
A2 A14 T37 35 . 64.57(11) ?
A73 A14 T37 . . 126.59(15) ?
M6A A14 T37 . . 64.32(9) ?
A6 A14 T37 . . 170.53(15) ?
A5 A14 T37 . . 112.27(13) ?
T43 A14 T37 . . 67.47(8) ?
T4 A14 T37 35 . 76.17(9) ?
A2 A14 T13 35 35 65.42(11) ?
A73 A14 T13 . 35 64.76(10) ?
M6A A14 T13 . 35 170.98(16) ?
A6 A14 T13 . 35 64.53(10) ?
A5 A14 T13 . 35 113.36(14) ?
T43 A14 T13 . 35 119.46(12) ?
T4 A14 T13 35 35 61.27(7) ?
T37 A14 T13 . 35 124.33(12) ?
A2 A14 T12 35 . 65.59(10) ?
A73 A14 T12 . . 171.24(16) ?
M6A A14 T12 . . 64.73(10) ?
A6 A14 T12 . . 113.32(14) ?
A5 A14 T12 . . 64.11(10) ?
T43 A14 T12 . . 118.86(11) ?
T4 A14 T12 35 . 124.13(12) ?
T37 A14 T12 . . 61.02(7) ?
T13 A14 T12 35 . 115.83(11) ?
A2 A14 T66 35 78 65.43(11) ?
A73 A14 T66 . 78 113.89(13) ?
M6A A14 T66 . 78 113.55(13) ?
A6 A14 T66 . 78 65.11(10) ?
A5 A14 T66 . 78 64.78(11) ?
T43 A14 T66 . 78 176.69(14) ?
T4 A14 T66 35 78 114.95(11) ?
T37 A14 T66 . 78 114.70(12) ?
T13 A14 T66 35 78 61.76(7) ?
T12 A14 T66 . 78 61.61(7) ?
B2 B14 O6A 11 . 120.24(16) ?
B2 B14 O7A 11 . 120.77(16) ?
O6A B14 O7A . . 113.36(16) ?
B2 B14 B5 11 . 120.65(17) ?
O6A B14 B5 . . 59.29(12) ?
O7A B14 B5 . . 106.86(16) ?
B2 B14 B6 11 . 120.47(16) ?
O6A B14 B6 . . 107.62(15) ?
O7A B14 B6 . . 58.87(12) ?
B5 B14 B6 . . 58.01(13) ?
B2 B14 U4 11 11 64.91(11) ?
O6A B14 U4 . 11 126.89(15) ?
O7A B14 U4 . 11 63.79(10) ?
B5 B14 U4 . 11 169.83(16) ?
B6 B14 U4 . 11 112.02(13) ?
B2 B14 U37 11 . 64.56(11) ?
O6A B14 U37 . . 64.02(10) ?
O7A B14 U37 . . 126.42(15) ?
B5 B14 U37 . . 113.19(13) ?
B6 B14 U37 . . 171.00(15) ?
U4 B14 U37 11 . 76.70(9) ?
B2 B14 U43 11 . 118.35(15) ?
O6A B14 U43 . . 65.06(10) ?
O7A B14 U43 . . 64.54(10) ?
B5 B14 U43 . . 112.74(14) ?
B6 B14 U43 . . 112.52(14) ?
U4 B14 U43 11 . 67.88(8) ?
U37 B14 U43 . . 67.91(8) ?
B2 B14 U12 11 . 65.80(11) ?
O6A B14 U12 . . 64.37(10) ?
O7A B14 U12 . . 170.59(16) ?
B5 B14 U12 . . 63.90(10) ?
B6 B14 U12 . . 112.42(13) ?
U4 B14 U12 11 . 125.27(12) ?
U37 B14 U12 . . 61.70(7) ?
U43 B14 U12 . . 119.62(11) ?
B2 B14 U13 11 11 66.30(11) ?
O6A B14 U13 . 11 170.73(16) ?
O7A B14 U13 . 11 64.27(10) ?
B5 B14 U13 . 11 112.13(14) ?
B6 B14 U13 . 11 63.26(10) ?
U4 B14 U13 11 11 61.03(7) ?
U37 B14 U13 . 11 124.96(12) ?
U43 B14 U13 . 11 118.90(11) ?
U12 B14 U13 . 11 116.37(12) ?
M18A A15 M10A . . 106.4(2) ?
M18A A15 A4 . . 122.66(17) ?
M10A A15 A4 . . 118.41(18) ?
M18A A15 A4 . 8 122.66(17) ?
M10A A15 A4 . 8 118.41(18) ?
A4 A15 A4 . 8 63.89(17) ?
M18A A15 A19 . . 62.08(12) ?
M10A A15 A19 . . 63.07(12) ?
A4 A15 A19 . . 108.28(9) ?
A4 A15 A19 8 . 172.03(14) ?
M18A A15 A19 . 8 62.08(12) ?
M10A A15 A19 . 8 63.07(12) ?
A4 A15 A19 . 8 172.03(14) ?
A4 A15 A19 8 8 108.28(9) ?
A19 A15 A19 . 8 79.50(15) ?
M18A A15 T23 . . 66.02(13) ?
M10A A15 T23 . . 172.4(2) ?
A4 A15 T23 . . 67.74(12) ?
A4 A15 T23 8 . 67.74(12) ?
A19 A15 T23 . . 111.52(13) ?
A19 A15 T23 8 . 111.52(13) ?
M18A A15 T19 . 8 67.73(9) ?
M10A A15 T19 . 8 116.79(9) ?
A4 A15 T19 . 8 114.92(16) ?
A4 A15 T19 8 8 61.21(9) ?
A19 A15 T19 . 8 125.92(16) ?
A19 A15 T19 8 8 59.70(7) ?
T23 A15 T19 . 8 61.22(8) ?
M18A A15 T19 . . 67.73(9) ?
M10A A15 T19 . . 116.78(9) ?
A4 A15 T19 . . 61.21(9) ?
A4 A15 T19 8 . 114.93(16) ?
A19 A15 T19 . . 59.69(7) ?
A19 A15 T19 8 . 125.92(16) ?
T23 A15 T19 . . 61.23(8) ?
T19 A15 T19 8 . 117.14(15) ?
M18A A15 T7 . 8 116.04(10) ?
M10A A15 T7 . 8 63.62(9) ?
A4 A15 T7 . 8 115.03(16) ?
A4 A15 T7 8 8 62.64(9) ?
A19 A15 T7 . 8 122.36(16) ?
A19 A15 T7 8 8 57.89(7) ?
T23 A15 T7 . 8 118.92(9) ?
T19 A15 T7 8 8 64.807(14) ?
T19 A15 T7 . 8 176.13(17) ?
O10A B15 O18A . . 105.34(19) ?
O10A B15 B4 . . 120.93(18) ?
O18A B15 B4 . . 121.79(17) ?
O10A B15 B4 . 8 120.93(18) ?
O18A B15 B4 . 8 121.79(17) ?
B4 B15 B4 . 8 61.76(17) ?
O10A B15 U23 . . 169.7(2) ?
O18A B15 U23 . . 64.33(12) ?
B4 B15 U23 . . 67.51(12) ?
B4 B15 U23 8 . 67.52(12) ?
O10A B15 U7 . . 64.17(9) ?
O18A B15 U7 . . 114.72(10) ?
B4 B15 U7 . . 64.86(9) ?
B4 B15 U7 8 . 116.16(16) ?
U23 B15 U7 . . 119.01(9) ?
O10A B15 U7 . 8 64.17(9) ?
O18A B15 U7 . 8 114.72(10) ?
B4 B15 U7 . 8 116.16(16) ?
B4 B15 U7 8 8 64.85(9) ?
U23 B15 U7 . 8 119.01(9) ?
U7 B15 U7 . 8 115.02(15) ?
O10A B15 U19 . . 116.37(9) ?
O18A B15 U19 . . 66.19(9) ?
B4 B15 U19 . . 62.73(9) ?
B4 B15 U19 8 . 114.17(16) ?
U23 B15 U19 . . 60.65(8) ?
U7 B15 U19 . . 64.765(13) ?
U7 B15 U19 8 . 178.88(19) ?
O10A B15 U19 . 8 116.38(9) ?
O18A B15 U19 . 8 66.19(9) ?
B4 B15 U19 . 8 114.16(16) ?
B4 B15 U19 8 8 62.72(9) ?
U23 B15 U19 . 8 60.64(8) ?
U7 B15 U19 . 8 178.87(19) ?
U7 B15 U19 8 8 64.767(13) ?
U19 B15 U19 . 8 115.42(15) ?
O10A B15 U11 . . 66.01(13) ?
O18A B15 U11 . . 171.4(2) ?
B4 B15 U11 . . 65.23(12) ?
B4 B15 U11 8 . 65.23(12) ?
U23 B15 U11 . . 124.32(16) ?
U7 B15 U11 . . 62.34(8) ?
U7 B15 U11 8 . 62.34(8) ?
U19 B15 U11 . . 116.85(9) ?
U19 B15 U11 8 . 116.85(9) ?
T27 A16 A57O . . 55.62(14) ?
T27 A16 T3 . . 70.03(10) ?
A57O A16 T3 . . 73.53(10) ?
T27 A16 T3 . 8 70.04(10) ?
A57O A16 T3 . 8 73.53(10) ?
T3 A16 T3 . 8 137.96(19) ?
T27 A16 T16 . 63 137.04(10) ?
A57O A16 T16 . 63 99.47(15) ?
T3 A16 T16 . 63 141.93(16) ?
T3 A16 T16 8 63 69.28(4) ?
T27 A16 T16 . 35 137.04(10) ?
A57O A16 T16 . 35 99.46(15) ?
T3 A16 T16 . 35 69.29(4) ?
T3 A16 T16 8 35 141.93(16) ?
T16 A16 T16 63 35 75.34(12) ?
T27 A16 M1C . 35 144.5(2) ?
A57O A16 M1C . 35 159.9(2) ?
T3 A16 M1C . 35 109.99(10) ?
T3 A16 M1C 8 35 109.98(10) ?
T16 A16 M1C 63 35 65.14(12) ?
T16 A16 M1C 35 35 65.14(12) ?
T27 A16 M1A . 35 144.5(2) ?
A57O A16 M1A . 35 159.9(2) ?
T3 A16 M1A . 35 109.99(10) ?
T3 A16 M1A 8 35 109.98(10) ?
T16 A16 M1A 63 35 65.14(12) ?
T16 A16 M1A 35 35 65.14(12) ?
M1C A16 M1A 35 35 0.0(2) ?
T27 A16 M9C . 8 107.93(13) ?
A57O A16 M9C . 8 133.80(9) ?
T3 A16 M9C . 8 147.28(17) ?
T3 A16 M9C 8 8 60.45(6) ?
T16 A16 M9C 63 8 61.78(8) ?
T16 A16 M9C 35 8 113.63(17) ?
M1C A16 M9C 35 8 52.02(10) ?
M1A A16 M9C 35 8 52.02(10) ?
T27 A16 M9A . 8 107.93(13) ?
A57O A16 M9A . 8 133.80(9) ?
T3 A16 M9A . 8 147.28(17) ?
T3 A16 M9A 8 8 60.45(6) ?
T16 A16 M9A 63 8 61.78(8) ?
T16 A16 M9A 35 8 113.63(17) ?
M1C A16 M9A 35 8 52.02(10) ?
M1A A16 M9A 35 8 52.02(10) ?
M9C A16 M9A 8 8 0.00(14) ?
T27 A16 M9A . . 107.93(13) ?
A57O A16 M9A . . 133.79(9) ?
T3 A16 M9A . . 60.46(6) ?
T3 A16 M9A 8 . 147.28(17) ?
T16 A16 M9A 63 . 113.63(17) ?
T16 A16 M9A 35 . 61.78(8) ?
M1C A16 M9A 35 . 52.02(10) ?
M1A A16 M9A 35 . 52.02(10) ?
M9C A16 M9A 8 . 91.25(17) ?
M9A A16 M9A 8 . 91.25(17) ?
U16 B16 U16 15 11 78.21(13) ?
U16 B16 U3 15 8 69.64(4) ?
U16 B16 U3 11 8 145.66(16) ?
U16 B16 U3 15 . 145.66(16) ?
U16 B16 U3 11 . 69.64(4) ?
U3 B16 U3 8 . 137.00(19) ?
U16 B16 U27 15 . 137.29(10) ?
U16 B16 U27 11 . 137.29(10) ?
U3 B16 U27 8 . 69.18(9) ?
U3 B16 U27 . . 69.18(9) ?
U16 B16 O1C 15 11 65.12(11) ?
U16 B16 O1C 11 11 65.12(11) ?
U3 B16 O1C 8 11 109.51(10) ?
U3 B16 O1C . 11 109.51(10) ?
U27 B16 O1C . 11 141.58(19) ?
U16 B16 O1A 15 11 65.12(11) ?
U16 B16 O1A 11 11 65.12(11) ?
U3 B16 O1A 8 11 109.51(10) ?
U3 B16 O1A . 11 109.51(10) ?
U27 B16 O1A . 11 141.58(19) ?
O1C B16 O1A 11 11 0.00(16) ?
U16 B16 O9A 15 . 113.47(18) ?
U16 B16 O9A 11 . 62.11(9) ?
U3 B16 O9A 8 . 142.83(18) ?
U3 B16 O9A . . 61.28(7) ?
U27 B16 O9A . . 106.00(13) ?
O1C B16 O9A 11 . 50.65(10) ?
O1A B16 O9A 11 . 50.65(10) ?
U16 B16 O9C 15 8 62.12(9) ?
U16 B16 O9C 11 8 113.47(18) ?
U3 B16 O9C 8 8 61.27(7) ?
U3 B16 O9C . 8 142.83(18) ?
U27 B16 O9C . 8 105.99(13) ?
O1C B16 O9C 11 8 50.65(10) ?
O1A B16 O9C 11 8 50.65(10) ?
O9A B16 O9C . 8 86.71(18) ?
U16 B16 O9A 15 8 62.12(9) ?
U16 B16 O9A 11 8 113.47(18) ?
U3 B16 O9A 8 8 61.27(7) ?
U3 B16 O9A . 8 142.83(18) ?
U27 B16 O9A . 8 105.99(13) ?
O1C B16 O9A 11 8 50.65(10) ?
O1A B16 O9A 11 8 50.65(10) ?
O9A B16 O9A . 8 86.71(18) ?
O9C B16 O9A 8 8 0.00(12) ?
U16 B16 O11A 15 . 145.80(18) ?
U16 B16 O11A 11 . 106.82(9) ?
U3 B16 O11A 8 . 106.51(14) ?
U3 B16 O11A . . 59.40(8) ?
U27 B16 O11A . . 59.67(10) ?
O1C B16 O11A 11 . 85.94(14) ?
O1A B16 O11A 11 . 85.94(14) ?
O9A B16 O11A . . 48.82(10) ?
O9C B16 O11A 8 . 85.80(14) ?
O9A B16 O11A 8 . 85.80(14) ?
M19A A17 T4 . . 111.90(12) ?
M19A A17 T15 . . 66.27(9) ?
T4 A17 T15 . . 69.25(7) ?
M19A A17 T42 . . 111.10(12) ?
T4 A17 T42 . . 135.48(12) ?
T15 A17 T42 . . 141.45(12) ?
M19A A17 T33 . . 65.77(9) ?
T4 A17 T33 . . 141.98(12) ?
T15 A17 T33 . . 76.27(8) ?
T42 A17 T33 . . 68.79(7) ?
M19A A17 T28 . . 146.45(13) ?
T4 A17 T28 . . 68.94(7) ?
T15 A17 T28 . . 135.42(11) ?
T42 A17 T28 . . 69.06(7) ?
T33 A17 T28 . . 135.19(11) ?
M19A A17 A72 . . 54.12(12) ?
T4 A17 A72 . . 60.68(9) ?
T15 A17 A72 . . 63.19(9) ?
T42 A17 A72 . . 148.91(13) ?
T33 A17 A72 . . 116.45(13) ?
T28 A17 A72 . . 107.41(13) ?
M19A A17 A70 . . 52.69(13) ?
T4 A17 A70 . . 148.98(13) ?
T15 A17 A70 . . 115.45(14) ?
T42 A17 A70 . . 61.21(10) ?
T33 A17 A70 . . 62.29(10) ?
T28 A17 A70 . . 108.28(13) ?
A72 A17 A70 . . 92.98(14) ?
M19A A17 M21A . . 89.38(12) ?
T4 A17 M21A . . 108.62(12) ?
T15 A17 M21A . . 150.82(13) ?
T42 A17 M21A . . 60.91(8) ?
T33 A17 M21A . . 109.27(12) ?
T28 A17 M21A . . 60.62(9) ?
A72 A17 M21A . . 89.89(12) ?
A70 A17 M21A . . 51.26(13) ?
M19A A17 M12A . . 89.86(11) ?
T4 A17 M12A . . 60.62(8) ?
T15 A17 M12A . . 109.62(12) ?
T42 A17 M12A . . 108.82(12) ?
T33 A17 M12A . . 150.79(13) ?
T28 A17 M12A . . 60.51(8) ?
A72 A17 M12A . . 50.51(12) ?
A70 A17 M12A . . 90.50(12) ?
M21A A17 M12A . . 51.86(11) ?
B58O B17 U42 . . 71.23(15) ?
B58O B17 U28 . . 56.81(15) ?
U42 B17 U28 . . 70.00(8) ?
B58O B17 U33 . . 99.75(18) ?
U42 B17 U33 . . 69.65(7) ?
U28 B17 U33 . . 138.25(12) ?
B58O B17 U15 . . 104.72(16) ?
U42 B17 U15 . . 144.80(12) ?
U28 B17 U15 . . 138.32(12) ?
U33 B17 U15 . . 76.95(8) ?
B58O B17 U4 . . 78.71(17) ?
U42 B17 U4 . . 138.70(12) ?
U28 B17 U4 . . 69.99(7) ?
U33 B17 U4 . . 144.84(12) ?
U15 B17 U4 . . 69.72(7) ?
B58O B17 O19A . . 161.94(19) ?
U42 B17 O19A . . 108.98(12) ?
U28 B17 O19A . . 141.00(13) ?
U33 B17 O19A . . 64.69(9) ?
U15 B17 O19A . . 64.16(9) ?
U4 B17 O19A . . 108.33(12) ?
B58O B17 O8A . . 139.5(2) ?
U42 B17 O8A . . 142.93(13) ?
U28 B17 O8A . . 106.63(11) ?
U33 B17 O8A . . 111.83(12) ?
U15 B17 O8A . . 61.09(8) ?
U4 B17 O8A . . 60.82(8) ?
O19A B17 O8A . . 49.70(10) ?
B58O B17 O27A . . 131.66(18) ?
U42 B17 O27A . . 60.55(8) ?
U28 B17 O27A . . 106.10(11) ?
U33 B17 O27A . . 61.51(8) ?
U15 B17 O27A . . 112.26(12) ?
U4 B17 O27A . . 142.79(12) ?
O19A B17 O27A . . 50.70(10) ?
O8A B17 O27A . . 86.88(11) ?
M23A A18 M13A . . 54.11(9) ?
M23A A18 M17A . . 93.54(10) ?
M13A A18 M17A . . 92.90(11) ?
M23A A18 T41 . . 63.06(7) ?
M13A A18 T41 . . 112.74(10) ?
M17A A18 T41 . . 113.32(10) ?
M23A A18 T29 . . 61.85(7) ?
M13A A18 T29 . . 62.21(8) ?
M17A A18 T29 . . 151.83(11) ?
T41 A18 T29 . . 69.46(6) ?
M23A A18 T5 . . 112.86(10) ?
M13A A18 T5 . . 63.72(8) ?
M17A A18 T5 . . 113.26(10) ?
T41 A18 T5 . . 133.40(9) ?
T29 A18 T5 . . 69.22(6) ?
M23A A18 M25A . . 53.63(9) ?
M13A A18 M25A . . 94.07(11) ?
M17A A18 M25A . . 53.92(9) ?
T41 A18 M25A . . 63.39(8) ?
T29 A18 M25A . . 111.48(10) ?
T5 A18 M25A . . 155.25(12) ?
M23A A18 M6A . . 95.38(11) ?
M13A A18 M6A . . 54.26(9) ?
M17A A18 M6A . . 53.28(9) ?
T41 A18 M6A . . 155.53(11) ?
T29 A18 M6A . . 112.07(10) ?
T5 A18 M6A . . 63.68(8) ?
M25A A18 M6A . . 95.05(11) ?
U77B B18 U18 . . 93.47(9) ?
U77B B18 U5 . . 64.52(7) ?
U18 B18 U5 . . 70.11(6) ?
U77B B18 U31 . . 108.33(9) ?
U18 B18 U31 . . 77.14(7) ?
U5 B18 U31 . . 145.61(10) ?
U77B B18 U41 . . 87.64(8) ?
U18 B18 U41 . . 145.40(10) ?
U5 B18 U41 . . 138.78(10) ?
U31 B18 U41 . . 69.78(6) ?
U77B B18 U77C . . 10.41(4) ?
U18 B18 U77C . . 101.66(9) ?
U5 B18 U77C . . 73.78(7) ?
U31 B18 U77C . . 103.65(9) ?
U41 B18 U77C . . 77.25(7) ?
U77B B18 U29 . . 62.22(7) ?
U18 B18 U29 . . 139.51(9) ?
U5 B18 U29 . . 70.17(6) ?
U31 B18 U29 . . 138.99(9) ?
U41 B18 U29 . . 70.02(6) ?
U77C B18 U29 . . 59.44(6) ?
U77B B18 O17A . . 157.28(11) ?
U18 B18 O17A . . 64.20(7) ?
U5 B18 O17A . . 108.29(9) ?
U31 B18 O17A . . 64.46(7) ?
U41 B18 O17A . . 108.16(9) ?
U77C B18 O17A . . 162.54(11) ?
U29 B18 O17A . . 137.96(10) ?
M18A A19 T41 . . 112.82(11) ?
M18A A19 M22A . . 92.33(11) ?
T41 A19 M22A . . 63.22(8) ?
M18A A19 T7 . . 113.53(11) ?
T41 A19 T7 . . 133.60(10) ?
M22A A19 T7 . . 112.62(11) ?
M18A A19 T29 . . 151.36(11) ?
T41 A19 T29 . . 69.34(6) ?
M22A A19 T29 . . 62.35(8) ?
T7 A19 T29 . . 69.21(6) ?
M18A A19 A15 . . 53.46(12) ?
T41 A19 A15 . . 154.50(12) ?
M22A A19 A15 . . 94.01(11) ?
T7 A19 A15 . . 63.77(9) ?
T29 A19 A15 . . 111.74(12) ?
M18A A19 M10A . . 93.56(11) ?
T41 A19 M10A . . 112.08(12) ?
M22A A19 M10A . . 53.88(12) ?
T7 A19 M10A . . 62.98(9) ?
T29 A19 M10A . . 61.37(9) ?
A15 A19 M10A . . 54.32(13) ?
M18A A19 A71 . . 52.88(11) ?
T41 A19 A71 . . 63.75(9) ?
M22A A19 A71 . . 53.37(12) ?
T7 A19 A71 . . 154.43(12) ?
T29 A19 A71 . . 111.72(12) ?
A15 A19 A71 . . 94.00(12) ?
M10A A19 A71 . . 94.32(12) ?
M18A A19 T19 . . 65.83(8) ?
T41 A19 T19 . . 136.54(9) ?
M22A A19 T19 . . 154.19(11) ?
T7 A19 T19 . . 67.90(6) ?
T29 A19 T19 . . 133.67(9) ?
A15 A19 T19 . . 62.34(9) ?
M10A A19 T19 . . 111.34(12) ?
A71 A19 T19 . . 114.50(12) ?
U77A B19 U19 . . 93.08(9) ?
U77A B19 U41 . . 89.21(8) ?
U19 B19 U41 . . 146.27(10) ?
U77A B19 U7 . . 63.30(7) ?
U19 B19 U7 . . 70.30(6) ?
U41 B19 U7 . . 138.40(10) ?
U77A B19 U32 . . 109.96(10) ?
U19 B19 U32 . . 77.81(7) ?
U41 B19 U32 . . 69.84(6) ?
U7 B19 U32 . . 146.61(10) ?
U77A B19 U77C . . 12.11(4) ?
U19 B19 U77C . . 102.71(9) ?
U41 B19 U77C . . 77.12(7) ?
U7 B19 U77C . . 74.00(7) ?
U32 B19 U77C . . 104.49(9) ?
U77A B19 U29 . . 62.43(7) ?
U19 B19 U29 . . 139.31(10) ?
U41 B19 U29 . . 69.98(6) ?
U7 B19 U29 . . 69.65(6) ?
U32 B19 U29 . . 139.15(10) ?
U77C B19 U29 . . 59.13(6) ?
U77A B19 O18A . . 156.85(12) ?
U19 B19 O18A . . 63.89(7) ?
U41 B19 O18A . . 108.47(10) ?
U7 B19 O18A . . 107.65(9) ?
U32 B19 O18A . . 64.84(7) ?
U77C B19 O18A . . 163.69(11) ?
U29 B19 O18A . . 137.06(10) ?
M20A A20 M5C . 35 94.43(13) ?
M20A A20 M5A . 35 94.43(13) ?
M5C A20 M5A 35 35 0.00(11) ?
M20A A20 M5C . 37 94.43(13) ?
M5C A20 M5C 35 37 54.24(13) ?
M5A A20 M5C 35 37 54.24(13) ?
M20A A20 M5A . 37 94.43(13) ?
M5C A20 M5A 35 37 54.24(13) ?
M5A A20 M5A 35 37 54.24(13) ?
M5C A20 M5A 37 37 0.00(15) ?
M20A A20 T6 . 35 113.55(7) ?
M5C A20 T6 35 35 64.18(7) ?
M5A A20 T6 35 35 64.18(7) ?
M5C A20 T6 37 35 113.58(13) ?
M5A A20 T6 37 35 113.58(13) ?
M20A A20 T6 . 37 113.55(7) ?
M5C A20 T6 35 37 113.58(13) ?
M5A A20 T6 35 37 113.58(13) ?
M5C A20 T6 37 37 64.18(7) ?
M5A A20 T6 37 37 64.18(7) ?
T6 A20 T6 35 37 132.87(14) ?
M20A A20 A73 . 78 54.19(9) ?
M5C A20 A73 35 78 95.50(14) ?
M5A A20 A73 35 78 95.50(14) ?
M5C A20 A73 37 78 54.43(10) ?
M5A A20 A73 37 78 54.43(10) ?
T6 A20 A73 35 78 156.87(14) ?
T6 A20 A73 37 78 63.73(7) ?
M20A A20 A73 . . 54.20(9) ?
M5C A20 A73 35 . 54.43(10) ?
M5A A20 A73 35 . 54.43(10) ?
M5C A20 A73 37 . 95.50(14) ?
M5A A20 A73 37 . 95.50(14) ?
T6 A20 A73 35 . 63.73(7) ?
T6 A20 A73 37 . 156.87(14) ?
A73 A20 A73 78 . 95.99(17) ?
M20A A20 T30 . 26 153.37(15) ?
M5C A20 T30 35 26 62.19(9) ?
M5A A20 T30 35 26 62.19(9) ?
M5C A20 T30 37 26 62.19(9) ?
M5A A20 T30 37 26 62.19(9) ?
T6 A20 T30 35 26 69.48(7) ?
T6 A20 T30 37 26 69.48(7) ?
A73 A20 T30 78 26 112.17(11) ?
A73 A20 T30 . 26 112.16(11) ?
M20A A20 T76S . 35 146.94(15) ?
M5C A20 T76S 35 35 107.73(12) ?
M5A A20 T76S 35 35 107.73(12) ?
M5C A20 T76S 37 35 118.36(14) ?
M5A A20 T76S 37 35 118.36(14) ?
T6 A20 T76S 35 35 59.08(6) ?
T6 A20 T76S 37 35 80.15(9) ?
A73 A20 T76S 78 35 142.73(10) ?
A73 A20 T76S . 35 121.19(8) ?
T30 A20 T76S 26 35 58.71(8) ?
U76S B20 U76S 11 13 9.10(4) ?
U76S B20 U17 11 6 101.02(10) ?
U76S B20 U17 13 6 95.36(10) ?
U76S B20 U17 11 . 95.36(10) ?
U76S B20 U17 13 . 101.02(10) ?
U17 B20 U17 6 . 76.00(10) ?
U76S B20 U6 11 11 69.88(7) ?
U76S B20 U6 13 11 78.70(8) ?
U17 B20 U6 6 11 142.85(12) ?
U17 B20 U6 . 11 69.41(3) ?
U76S B20 U6 11 13 78.70(8) ?
U76S B20 U6 13 13 69.88(7) ?
U17 B20 U6 6 13 69.42(3) ?
U17 B20 U6 . 13 142.85(12) ?
U6 B20 U6 11 13 137.77(15) ?
U76S B20 U30 11 2 59.78(8) ?
U76S B20 U30 13 2 59.78(8) ?
U17 B20 U30 6 2 137.82(7) ?
U17 B20 U30 . 2 137.81(7) ?
U6 B20 U30 11 2 70.02(7) ?
U6 B20 U30 13 2 70.02(7) ?
U76S B20 O20A 11 . 158.51(15) ?
U76S B20 O20A 13 . 158.51(15) ?
U17 B20 O20A 6 . 65.71(9) ?
U17 B20 O20A . . 65.72(9) ?
U6 B20 O20A 11 . 109.76(7) ?
U6 B20 O20A 13 . 109.76(7) ?
U30 B20 O20A 2 . 141.36(15) ?
U76S B20 O7A 11 . 131.27(7) ?
U76S B20 O7A 13 . 140.31(8) ?
U17 B20 O7A 6 . 112.81(14) ?
U17 B20 O7A . . 62.30(8) ?
U6 B20 O7A 11 . 61.88(6) ?
U6 B20 O7A 13 . 145.14(14) ?
U30 B20 O7A 2 . 106.92(11) ?
O20A B20 O7A . . 50.24(8) ?
U76S B20 O7C 11 6 140.31(8) ?
U76S B20 O7C 13 6 131.27(7) ?
U17 B20 O7C 6 6 62.29(8) ?
U17 B20 O7C . 6 112.81(14) ?
U6 B20 O7C 11 6 145.14(14) ?
U6 B20 O7C 13 6 61.88(6) ?
U30 B20 O7C 2 6 106.92(11) ?
O20A B20 O7C . 6 50.24(8) ?
O7A B20 O7C . 6 87.64(15) ?
M1A A21 M19A . . 120.53(12) ?
M1A A21 M19C . 35 120.52(12) ?
M19A A21 M19C . 35 118.8(2) ?
M1A A21 M19A . 35 120.52(12) ?
M19A A21 M19A . 35 118.8(2) ?
M19C A21 M19A 35 35 0.00(9) ?
M1A A21 T15 . . 68.25(13) ?
M19A A21 T15 . . 68.55(9) ?
M19C A21 T15 35 . 134.2(2) ?
M19A A21 T15 35 . 134.2(2) ?
M1A A21 T15 . 46 68.25(13) ?
M19A A21 T15 . 46 134.2(2) ?
M19C A21 T15 35 46 68.54(9) ?
M19A A21 T15 35 46 68.54(9) ?
T15 A21 T15 . 46 76.24(13) ?
M1A A21 T33 . . 134.0(2) ?
M19A A21 T33 . . 67.91(12) ?
M19C A21 T33 35 . 67.91(12) ?
M19A A21 T33 35 . 67.91(12) ?
T15 A21 T33 . . 75.98(12) ?
T15 A21 T33 46 . 75.98(12) ?
M1A A21 A22 . . 56.53(18) ?
M19A A21 A22 . . 107.90(14) ?
M19C A21 A22 35 . 107.90(14) ?
M19A A21 A22 35 . 107.90(14) ?
T15 A21 A22 . . 111.99(16) ?
T15 A21 A22 46 . 111.99(16) ?
T33 A21 A22 . . 169.5(2) ?
M1A A21 A21 . 35 108.16(13) ?
M19A A21 A21 . 35 107.36(13) ?
M19C A21 A21 35 35 55.78(13) ?
M19A A21 A21 35 35 55.78(13) ?
T15 A21 A21 . 35 170.02(9) ?
T15 A21 A21 46 35 111.57(7) ?
T33 A21 A21 . 35 111.42(9) ?
A22 A21 A21 . 35 59.86(11) ?
M1A A21 A21 . 8 108.16(13) ?
M19A A21 A21 . 8 55.78(13) ?
M19C A21 A21 35 8 107.37(13) ?
M19A A21 A21 35 8 107.37(13) ?
T15 A21 A21 . 8 111.57(7) ?
T15 A21 A21 46 8 170.02(9) ?
T33 A21 A21 . 8 111.42(9) ?
A22 A21 A21 . 8 59.86(11) ?
A21 A21 A21 35 8 59.9990(10) ?
O19C B21 O19A 11 11 0.00(9) ?
O19C B21 O19A 11 . 121.0(2) ?
O19A B21 O19A 11 . 121.0(2) ?
O19C B21 O1A 11 . 119.33(12) ?
O19A B21 O1A 11 . 119.33(12) ?
O19A B21 O1A . . 119.32(12) ?
O19C B21 B22 11 . 108.23(14) ?
O19A B21 B22 11 . 108.23(14) ?
O19A B21 B22 . . 108.23(14) ?
O1A B21 B22 . . 56.54(16) ?
O19C B21 B21 11 11 56.84(13) ?
O19A B21 B21 11 11 56.84(13) ?
O19A B21 B21 . 11 108.87(13) ?
O1A B21 B21 . 11 108.24(12) ?
B22 B21 B21 . 11 59.93(11) ?
O19C B21 B21 11 8 108.87(13) ?
O19A B21 B21 11 8 108.87(13) ?
O19A B21 B21 . 8 56.84(13) ?
O1A B21 B21 . 8 108.24(12) ?
B22 B21 B21 . 8 59.93(11) ?
B21 B21 B21 11 8 60.0030(10) ?
O19C B21 U33 11 . 68.41(13) ?
O19A B21 U33 11 . 68.41(13) ?
O19A B21 U33 . . 68.41(13) ?
O1A B21 U33 . . 132.4(2) ?
B22 B21 U33 . . 171.1(2) ?
B21 B21 U33 11 . 112.68(9) ?
B21 B21 U33 8 . 112.68(9) ?
O19C B21 U15 11 22 67.71(9) ?
O19A B21 U15 11 22 67.71(9) ?
O19A B21 U15 . 22 132.4(2) ?
O1A B21 U15 . 22 67.98(12) ?
B22 B21 U15 . 22 112.27(16) ?
B21 B21 U15 11 22 112.43(6) ?
B21 B21 U15 8 22 170.74(9) ?
U33 B21 U15 . 22 74.57(12) ?
O19C B21 U15 11 . 132.4(2) ?
O19A B21 U15 11 . 132.4(2) ?
O19A B21 U15 . . 67.70(9) ?
O1A B21 U15 . . 67.98(12) ?
B22 B21 U15 . . 112.27(16) ?
B21 B21 U15 11 . 170.74(9) ?
B21 B21 U15 8 . 112.43(6) ?
U33 B21 U15 . . 74.57(12) ?
U15 B21 U15 22 . 74.52(13) ?
M1A A22 M1C . 35 120.000(3) ?
M1A A22 M1A . 35 120.000(3) ?
M1C A22 M1A 35 35 0.0(3) ?
M1A A22 M1C . 8 120.000(2) ?
M1C A22 M1C 35 8 119.999(3) ?
M1A A22 M1C 35 8 119.999(3) ?
M1A A22 M1A . 8 120.000(2) ?
M1C A22 M1A 35 8 119.999(3) ?
M1A A22 M1A 35 8 119.999(3) ?
M1C A22 M1A 8 8 0.0(3) ?
M1A A22 T16 . . 69.11(12) ?
M1C A22 T16 35 . 135.2(3) ?
M1A A22 T16 35 . 135.2(3) ?
M1C A22 T16 8 . 69.11(12) ?
M1A A22 T16 8 . 69.11(12) ?
M1A A22 T16 . 63 135.2(3) ?
M1C A22 T16 35 63 69.11(12) ?
M1A A22 T16 35 63 69.11(12) ?
M1C A22 T16 8 63 69.11(12) ?
M1A A22 T16 8 63 69.11(12) ?
T16 A22 T16 . 63 75.97(19) ?
M1A A22 T16 . 35 69.11(12) ?
M1C A22 T16 35 35 69.11(12) ?
M1A A22 T16 35 35 69.11(12) ?
M1C A22 T16 8 35 135.2(3) ?
M1A A22 T16 8 35 135.2(3) ?
T16 A22 T16 . 35 75.97(19) ?
T16 A22 T16 63 35 75.97(19) ?
M1A A22 A21 . 35 106.9(2) ?
M1C A22 A21 35 35 54.67(16) ?
M1A A22 A21 35 35 54.67(16) ?
M1C A22 A21 8 35 106.9(2) ?
M1A A22 A21 8 35 106.9(2) ?
T16 A22 A21 . 35 170.1(2) ?
T16 A22 A21 63 35 111.54(8) ?
T16 A22 A21 35 35 111.54(8) ?
M1A A22 A21 . 8 106.9(2) ?
M1C A22 A21 35 8 106.9(2) ?
M1A A22 A21 35 8 106.9(2) ?
M1C A22 A21 8 8 54.67(16) ?
M1A A22 A21 8 8 54.67(16) ?
T16 A22 A21 . 8 111.54(8) ?
T16 A22 A21 63 8 111.54(8) ?
T16 A22 A21 35 8 170.1(2) ?
A21 A22 A21 35 8 60.3(2) ?
M1A A22 A21 . . 54.67(16) ?
M1C A22 A21 35 . 106.9(2) ?
M1A A22 A21 35 . 106.9(2) ?
M1C A22 A21 8 . 106.9(2) ?
M1A A22 A21 8 . 106.9(2) ?
T16 A22 A21 . . 111.54(8) ?
T16 A22 A21 63 . 170.1(2) ?
T16 A22 A21 35 . 111.55(8) ?
A21 A22 A21 35 . 60.3(2) ?
A21 A22 A21 8 . 60.3(2) ?
O1A B22 O1C . 11 119.67(4) ?
O1A B22 O1A . 11 119.67(4) ?
O1C B22 O1A 11 11 0.00(18) ?
O1A B22 O1C . 8 119.67(4) ?
O1C B22 O1C 11 8 119.67(4) ?
O1A B22 O1C 11 8 119.67(4) ?
O1A B22 O1A . 8 119.67(4) ?
O1C B22 O1A 11 8 119.67(4) ?
O1A B22 O1A 11 8 119.67(4) ?
O1C B22 O1A 8 8 0.00(18) ?
O1A B22 B21 . . 57.94(15) ?
O1C B22 B21 11 . 109.6(2) ?
O1A B22 B21 11 . 109.6(2) ?
O1C B22 B21 8 . 109.6(2) ?
O1A B22 B21 8 . 109.6(2) ?
O1A B22 B21 . 11 109.6(2) ?
O1C B22 B21 11 11 57.94(15) ?
O1A B22 B21 11 11 57.94(15) ?
O1C B22 B21 8 11 109.6(2) ?
O1A B22 B21 8 11 109.6(2) ?
B21 B22 B21 . 11 60.1(2) ?
O1A B22 B21 . 8 109.6(2) ?
O1C B22 B21 11 8 109.6(2) ?
O1A B22 B21 11 8 109.6(2) ?
O1C B22 B21 8 8 57.94(15) ?
O1A B22 B21 8 8 57.94(15) ?
B21 B22 B21 . 8 60.1(2) ?
B21 B22 B21 11 8 60.1(2) ?
O1A B22 U16 . . 67.10(11) ?
O1C B22 U16 11 . 130.9(3) ?
O1A B22 U16 11 . 130.9(3) ?
O1C B22 U16 8 . 67.10(11) ?
O1A B22 U16 8 . 67.10(11) ?
B21 B22 U16 . . 112.54(8) ?
B21 B22 U16 11 . 171.2(2) ?
B21 B22 U16 8 . 112.54(8) ?
O1A B22 U16 . 15 130.9(3) ?
O1C B22 U16 11 15 67.10(11) ?
O1A B22 U16 11 15 67.10(11) ?
O1C B22 U16 8 15 67.10(11) ?
O1A B22 U16 8 15 67.10(11) ?
B21 B22 U16 . 15 171.2(2) ?
B21 B22 U16 11 15 112.54(8) ?
B21 B22 U16 8 15 112.54(8) ?
U16 B22 U16 . 15 74.25(18) ?
O1A B22 U16 . 11 67.10(11) ?
O1C B22 U16 11 11 67.10(11) ?
O1A B22 U16 11 11 67.10(11) ?
O1C B22 U16 8 11 130.9(3) ?
O1A B22 U16 8 11 130.9(3) ?
B21 B22 U16 . 11 112.54(8) ?
B21 B22 U16 11 11 112.54(8) ?
B21 B22 U16 8 11 171.2(2) ?
U16 B22 U16 . 11 74.24(18) ?
U16 B22 U16 15 11 74.25(18) ?
M18A A23 A60 . . 120.76(16) ?
M18A A23 A26 . . 108.70(15) ?
A60 A23 A26 . . 122.03(16) ?
M18A A23 A23 . 8 57.04(9) ?
A60 A23 A23 . 8 177.76(11) ?
A26 A23 A23 . 8 59.54(9) ?
M18A A23 A30 . . 108.96(15) ?
A60 A23 A30 . . 122.00(15) ?
A26 A23 A30 . . 58.86(15) ?
A23 A23 A30 8 . 60.04(9) ?
M18A A23 T35 . . 124.11(14) ?
A60 A23 T35 . . 66.98(11) ?
A26 A23 T35 . . 108.86(15) ?
A23 A23 T35 8 . 114.37(7) ?
A30 A23 T35 . . 61.07(9) ?
M18A A23 T9 . . 124.54(14) ?
A60 A23 T9 . . 66.29(11) ?
A26 A23 T9 . . 61.41(10) ?
A23 A23 T9 8 . 114.34(7) ?
A30 A23 T9 . . 108.57(15) ?
T35 A23 T9 . . 109.41(11) ?
M18A A23 T19 . . 68.49(10) ?
A60 A23 T19 . . 64.78(11) ?
A26 A23 T19 . . 113.55(15) ?
A23 A23 T19 8 . 113.30(7) ?
A30 A23 T19 . . 171.37(16) ?
T35 A23 T19 . . 127.40(13) ?
T9 A23 T19 . . 68.26(7) ?
M18A A23 T32 . . 68.43(10) ?
A60 A23 T32 . . 64.94(11) ?
A26 A23 T32 . . 171.44(15) ?
A23 A23 T32 8 . 113.67(7) ?
A30 A23 T32 . . 113.82(14) ?
T35 A23 T32 . . 68.27(8) ?
T9 A23 T32 . . 127.04(12) ?
T19 A23 T32 . . 73.37(8) ?
M18A A23 T50 . . 63.23(10) ?
A60 A23 T50 . . 117.32(14) ?
A26 A23 T50 . . 110.54(14) ?
A23 A23 T50 8 . 62.47(7) ?
A30 A23 T50 . . 60.97(12) ?
T35 A23 T50 . . 65.59(7) ?
T9 A23 T50 . . 169.50(14) ?
T19 A23 T50 . . 122.22(12) ?
T32 A23 T50 . . 60.90(7) ?
M18A A23 T23 . . 63.94(10) ?
A60 A23 T23 . . 116.16(14) ?
A26 A23 T23 . . 60.73(12) ?
A23 A23 T23 8 . 62.86(7) ?
A30 A23 T23 . . 111.09(14) ?
T35 A23 T23 . . 169.48(14) ?
T9 A23 T23 . . 65.20(7) ?
T19 A23 T23 . . 60.29(6) ?
T32 A23 T23 . . 122.26(12) ?
T50 A23 T23 . . 118.05(11) ?
B60 B23 O18A . . 125.84(17) ?
B60 B23 B26 . . 121.71(16) ?
O18A B23 B26 . . 104.93(14) ?
B60 B23 B30 . . 120.50(16) ?
O18A B23 B30 . . 105.49(14) ?
B26 B23 B30 . . 59.67(15) ?
B60 B23 U9 . . 66.93(11) ?
O18A B23 U9 . . 123.09(13) ?
B26 B23 U9 . . 61.83(10) ?
B30 B23 U9 . . 110.49(15) ?
B60 B23 U35 . . 66.13(11) ?
O18A B23 U35 . . 123.04(14) ?
B26 B23 U35 . . 110.65(15) ?
B30 B23 U35 . . 61.21(10) ?
U9 B23 U35 . . 112.69(11) ?
B60 B23 U19 . . 70.19(12) ?
O18A B23 U19 . . 67.17(9) ?
B26 B23 U19 . . 112.93(15) ?
B30 B23 U19 . . 168.81(15) ?
U9 B23 U19 . . 69.43(8) ?
U35 B23 U19 . . 129.66(13) ?
B60 B23 U32 . . 69.25(12) ?
O18A B23 U32 . . 67.89(9) ?
B26 B23 U32 . . 168.26(15) ?
B30 B23 U32 . . 112.24(14) ?
U9 B23 U32 . . 129.73(13) ?
U35 B23 U32 . . 68.57(8) ?
U19 B23 U32 . . 73.59(9) ?
B60 B23 B23 . 8 178.30(12) ?
O18A B23 B23 . 8 55.74(9) ?
B26 B23 B23 . 8 57.37(9) ?
B30 B23 B23 . 8 57.85(9) ?
U9 B23 B23 . 8 112.97(7) ?
U35 B23 B23 . 8 112.63(7) ?
U19 B23 B23 . 8 111.43(7) ?
U32 B23 B23 . 8 111.55(7) ?
B60 B23 U50 . . 118.68(15) ?
O18A B23 U50 . . 62.01(9) ?
B26 B23 U50 . . 108.78(13) ?
B30 B23 U50 . . 59.24(11) ?
U9 B23 U50 . . 169.59(14) ?
U35 B23 U50 . . 65.10(7) ?
U19 B23 U50 . . 120.22(12) ?
U32 B23 U50 . . 59.88(6) ?
B23 B23 U50 8 . 61.14(7) ?
B60 B23 U23 . . 119.85(14) ?
O18A B23 U23 . . 61.49(9) ?
B26 B23 U23 . . 59.40(11) ?
B30 B23 U23 . . 109.38(13) ?
U9 B23 U23 . . 65.65(7) ?
U35 B23 U23 . . 169.83(14) ?
U19 B23 U23 . . 59.97(6) ?
U32 B23 U23 . . 120.66(12) ?
B23 B23 U23 8 . 61.20(6) ?
U50 B23 U23 . . 114.56(11) ?
A11 A24 M17A . . 125.26(17) ?
A11 A24 A25 . . 120.33(17) ?
M17A A24 A25 . . 106.73(15) ?
A11 A24 T10 . . 66.94(11) ?
M17A A24 T10 . . 123.24(13) ?
A25 A24 T10 . . 60.63(11) ?
A11 A24 T36 . . 66.56(11) ?
M17A A24 T36 . . 122.84(13) ?
A25 A24 T36 . . 109.80(13) ?
T10 A24 T36 . . 112.73(11) ?
A11 A24 A24 . 78 119.10(11) ?
M17A A24 A24 . 78 107.55(9) ?
A25 A24 A24 . 78 59.76(9) ?
T10 A24 A24 . 78 109.20(7) ?
T36 A24 A24 . 78 59.96(7) ?
A11 A24 A31 . . 179.3(2) ?
M17A A24 A31 . . 54.61(11) ?
A25 A24 A31 . . 60.17(15) ?
T10 A24 A31 . . 113.73(15) ?
T36 A24 A31 . . 112.88(13) ?
A24 A24 A31 78 . 60.62(9) ?
A11 A24 T18 . . 68.89(11) ?
M17A A24 T18 . . 67.64(10) ?
A25 A24 T18 . . 113.70(12) ?
T10 A24 T18 . . 69.54(8) ?
T36 A24 T18 . . 128.81(13) ?
A24 A24 T18 78 . 171.18(7) ?
A31 A24 T18 . . 111.43(12) ?
A11 A24 T31 . . 68.59(11) ?
M17A A24 T31 . . 67.59(10) ?
A25 A24 T31 . . 170.33(15) ?
T10 A24 T31 . . 128.94(13) ?
T36 A24 T31 . . 69.24(8) ?
A24 A24 T31 78 . 113.56(7) ?
A31 A24 T31 . . 110.88(14) ?
T18 A24 T31 . . 72.08(8) ?
A11 A24 T20 . . 116.89(15) ?
M17A A24 T20 . . 62.88(9) ?
A25 A24 T20 . . 61.23(10) ?
T10 A24 T20 . . 63.69(7) ?
T36 A24 T20 . . 171.02(14) ?
A24 A24 T20 78 . 112.59(7) ?
A31 A24 T20 . . 63.73(10) ?
T18 A24 T20 . . 58.78(7) ?
T31 A24 T20 . . 119.61(12) ?
A11 A24 T49 . . 116.55(14) ?
M17A A24 T49 . . 62.62(9) ?
A25 A24 T49 . . 111.85(13) ?
T10 A24 T49 . . 170.84(14) ?
T36 A24 T49 . . 63.61(7) ?
A24 A24 T49 78 . 61.63(7) ?
A31 A24 T49 . . 62.77(11) ?
T18 A24 T49 . . 119.49(12) ?
T31 A24 T49 . . 58.79(6) ?
T20 A24 T49 . . 118.55(11) ?
O17A B24 B11 . . 119.15(16) ?
O17A B24 B24 . 6 110.20(9) ?
B11 B24 B24 . 6 121.86(10) ?
O17A B24 B25 . . 110.33(16) ?
B11 B24 B25 . . 121.20(17) ?
B24 B24 B25 6 . 60.36(9) ?
O17A B24 B31 . . 58.51(11) ?
B11 B24 B31 . . 177.53(18) ?
B24 B24 B31 6 . 60.50(9) ?
B25 B24 B31 . . 60.24(16) ?
O17A B24 U36 . . 124.02(13) ?
B11 B24 U36 . . 65.95(10) ?
B24 B24 U36 6 . 61.75(7) ?
B25 B24 U36 . . 110.04(13) ?
B31 B24 U36 . . 115.80(13) ?
O17A B24 U10 . . 123.80(14) ?
B11 B24 U10 . . 65.80(10) ?
B24 B24 U10 6 . 109.80(7) ?
B25 B24 U10 . . 61.05(11) ?
B31 B24 U10 . . 114.53(15) ?
U36 B24 U10 . . 109.16(11) ?
O17A B24 U49 . . 64.85(9) ?
B11 B24 U49 . . 113.75(14) ?
B24 B24 U49 6 . 62.20(7) ?
B25 B24 U49 . . 114.75(14) ?
B31 B24 U49 . . 66.35(12) ?
U36 B24 U49 . . 63.78(7) ?
U10 B24 U49 . . 170.88(14) ?
O17A B24 U20 . . 64.79(9) ?
B11 B24 U20 . . 113.19(14) ?
B24 B24 U20 6 . 114.37(7) ?
B25 B24 U20 . . 62.07(10) ?
B31 B24 U20 . . 65.39(10) ?
U36 B24 U20 . . 170.84(14) ?
U10 B24 U20 . . 63.50(7) ?
U49 B24 U20 . . 122.84(11) ?
O17A B24 U18 . . 67.29(10) ?
B11 B24 U18 . . 63.84(10) ?
B24 B24 U18 6 . 173.18(7) ?
B25 B24 U18 . . 114.00(12) ?
B31 B24 U18 . . 113.86(13) ?
U36 B24 U18 . . 125.03(12) ?
U10 B24 U18 . . 68.29(8) ?
U49 B24 U18 . . 120.20(12) ?
U20 B24 U18 . . 58.82(7) ?
O17A B24 U31 . . 67.67(9) ?
B11 B24 U31 . . 63.76(10) ?
B24 B24 U31 6 . 114.51(7) ?
B25 B24 U31 . . 173.96(15) ?
B31 B24 U31 . . 114.95(15) ?
U36 B24 U31 . . 68.09(8) ?
U10 B24 U31 . . 124.93(12) ?
U49 B24 U31 . . 59.22(7) ?
U20 B24 U31 . . 120.26(12) ?
U18 B24 U31 . . 70.86(8) ?
A10 A25 M20A . . 119.5(2) ?
A10 A25 A24 . . 121.33(18) ?
M20A A25 A24 . . 110.15(18) ?
A10 A25 A24 . 78 121.32(18) ?
M20A A25 A24 . 78 110.15(18) ?
A24 A25 A24 . 78 60.49(17) ?
A10 A25 T10 . 78 67.39(11) ?
M20A A25 T10 . 78 123.41(9) ?
A24 A25 T10 . 78 109.18(17) ?
A24 A25 T10 78 78 59.87(10) ?
A10 A25 T10 . . 67.39(11) ?
M20A A25 T10 . . 123.42(9) ?
A24 A25 T10 . . 59.88(10) ?
A24 A25 T10 78 . 109.18(17) ?
T10 A25 T10 78 . 111.07(16) ?
A10 A25 A31 . . 176.9(3) ?
M20A A25 A31 . . 57.38(15) ?
A24 A25 A31 . . 61.21(15) ?
A24 A25 A31 78 . 61.22(15) ?
T10 A25 A31 78 . 113.98(12) ?
T10 A25 A31 . . 113.99(12) ?
A10 A25 T17 . 78 64.77(13) ?
M20A A25 T17 . 78 66.91(12) ?
A24 A25 T17 . 78 172.96(17) ?
A24 A25 T17 78 78 113.90(7) ?
T10 A25 T17 78 78 69.06(6) ?
T10 A25 T17 . 78 127.16(18) ?
A31 A25 T17 . 78 112.82(16) ?
A10 A25 T17 . . 64.77(13) ?
M20A A25 T17 . . 66.91(12) ?
A24 A25 T17 . . 113.90(7) ?
A24 A25 T17 78 . 172.96(17) ?
T10 A25 T17 78 . 127.16(18) ?
T10 A25 T17 . . 69.06(6) ?
A31 A25 T17 . . 112.83(16) ?
T17 A25 T17 78 . 71.33(12) ?
A10 A25 T20 . 78 114.70(11) ?
M20A A25 T20 . 78 63.82(9) ?
A24 A25 T20 . 78 113.96(18) ?
A24 A25 T20 78 78 62.13(9) ?
T10 A25 T20 78 78 63.759(15) ?
T10 A25 T20 . 78 171.13(19) ?
A31 A25 T20 . 78 64.40(10) ?
T17 A25 T20 78 78 59.03(5) ?
T17 A25 T20 . 78 119.79(16) ?
A10 A25 T20 . . 114.71(11) ?
M20A A25 T20 . . 63.82(9) ?
A24 A25 T20 . . 62.13(9) ?
A24 A25 T20 78 . 113.96(18) ?
T10 A25 T20 78 . 171.13(19) ?
T10 A25 T20 . . 63.768(15) ?
A31 A25 T20 . . 64.40(10) ?
T17 A25 T20 78 . 119.79(16) ?
T17 A25 T20 . . 59.03(5) ?
T20 A25 T20 78 . 120.29(17) ?
B10 B25 O20A . . 124.5(2) ?
B10 B25 B24 . . 119.63(19) ?
O20A B25 B24 . . 107.98(18) ?
B10 B25 B24 . 6 119.64(19) ?
O20A B25 B24 . 6 107.98(18) ?
B24 B25 B24 . 6 59.27(17) ?
B10 B25 B31 . . 179.7(3) ?
O20A B25 B31 . . 55.82(16) ?
B24 B25 B31 . . 60.09(15) ?
B24 B25 B31 6 . 60.09(15) ?
B10 B25 U10 . . 64.81(11) ?
O20A B25 U10 . . 124.31(9) ?
B24 B25 U10 . . 61.78(10) ?
B24 B25 U10 6 . 109.52(17) ?
B31 B25 U10 . . 115.04(12) ?
B10 B25 U10 . 6 64.81(11) ?
O20A B25 U10 . 6 124.31(9) ?
B24 B25 U10 . 6 109.52(17) ?
B24 B25 U10 6 6 61.78(10) ?
B31 B25 U10 . 6 115.04(12) ?
U10 B25 U10 . 6 109.35(16) ?
B10 B25 U17 . 6 66.71(13) ?
O20A B25 U17 . 6 68.62(12) ?
B24 B25 U17 . 6 172.61(17) ?
B24 B25 U17 6 6 114.89(7) ?
B31 B25 U17 . 6 113.56(16) ?
U10 B25 U17 . 6 125.61(18) ?
U10 B25 U17 6 6 68.93(6) ?
B10 B25 U20 . . 114.84(11) ?
O20A B25 U20 . . 64.36(9) ?
B24 B25 U20 . . 61.82(9) ?
B24 B25 U20 6 . 113.23(18) ?
B31 B25 U20 . . 65.25(10) ?
U10 B25 U20 . . 63.659(15) ?
U10 B25 U20 6 . 170.44(18) ?
U17 B25 U20 6 . 120.21(16) ?
B10 B25 U17 . . 66.70(13) ?
O20A B25 U17 . . 68.63(12) ?
B24 B25 U17 . . 114.88(7) ?
B24 B25 U17 6 . 172.60(17) ?
B31 B25 U17 . . 113.56(16) ?
U10 B25 U17 . . 68.92(6) ?
U10 B25 U17 6 . 125.61(18) ?
U17 B25 U17 6 . 70.51(12) ?
U20 B25 U17 . . 59.44(5) ?
B10 B25 U20 . 6 114.84(11) ?
O20A B25 U20 . 6 64.37(9) ?
B24 B25 U20 . 6 113.23(18) ?
B24 B25 U20 6 6 61.82(9) ?
B31 B25 U20 . 6 65.25(10) ?
U10 B25 U20 . 6 170.44(18) ?
U10 B25 U20 6 6 63.662(15) ?
U17 B25 U20 6 6 59.45(5) ?
U20 B25 U20 . 6 122.38(17) ?
U17 B25 U20 . 6 120.22(16) ?
M2C A26 M2A 8 8 0.00(17) ?
M2C A26 M2A 8 . 60.36(16) ?
M2A A26 M2A 8 . 60.36(16) ?
M2C A26 A30 8 . 120.49(17) ?
M2A A26 A30 8 . 120.49(17) ?
M2A A26 A30 . . 120.48(17) ?
M2C A26 A23 8 8 119.33(9) ?
M2A A26 A23 8 8 119.33(9) ?
M2A A26 A23 . 8 178.2(2) ?
A30 A26 A23 . 8 61.32(14) ?
M2C A26 A23 8 . 178.2(2) ?
M2A A26 A23 8 . 178.2(2) ?
M2A A26 A23 . . 119.32(9) ?
A30 A26 A23 . . 61.32(14) ?
A23 A26 A23 8 . 60.92(18) ?
M2C A26 T9 8 . 116.13(17) ?
M2A A26 T9 8 . 116.13(17) ?
M2A A26 T9 . . 62.64(8) ?
A30 A26 T9 . . 111.55(10) ?
A23 A26 T9 8 . 116.69(17) ?
A23 A26 T9 . . 62.72(9) ?
M2C A26 T9 8 8 62.64(8) ?
M2A A26 T9 8 8 62.64(8) ?
M2A A26 T9 . 8 116.13(17) ?
A30 A26 T9 . 8 111.55(10) ?
A23 A26 T9 8 8 62.72(9) ?
A23 A26 T9 . 8 116.70(17) ?
T9 A26 T9 . 8 127.06(16) ?
M2C A26 T23 8 . 113.55(15) ?
M2A A26 T23 8 . 113.55(15) ?
M2A A26 T23 . . 113.55(15) ?
A30 A26 T23 . . 116.54(19) ?
A23 A26 T23 8 . 64.77(12) ?
A23 A26 T23 . . 64.77(12) ?
T9 A26 T23 . . 67.04(8) ?
T9 A26 T23 8 . 67.05(8) ?
M2C A26 T14 8 . 63.31(12) ?
M2A A26 T14 8 . 63.31(12) ?
M2A A26 T14 . . 63.31(12) ?
A30 A26 T14 . . 175.4(2) ?
A23 A26 T14 8 . 114.87(15) ?
A23 A26 T14 . . 114.87(15) ?
T9 A26 T14 . . 67.26(9) ?
T9 A26 T14 8 . 67.27(9) ?
T23 A26 T14 . . 58.83(9) ?
M2C A26 T25 8 8 64.63(8) ?
M2A A26 T25 8 8 64.63(8) ?
M2A A26 T25 . 8 114.67(16) ?
A30 A26 T25 . 8 64.28(9) ?
A23 A26 T25 8 8 66.18(9) ?
A23 A26 T25 . 8 116.69(17) ?
T9 A26 T25 . 8 173.67(16) ?
T9 A26 T25 8 8 59.181(15) ?
T23 A26 T25 . 8 118.83(8) ?
T14 A26 T25 . 8 117.29(9) ?
O2C B26 O2A 8 8 0.00(16) ?
O2C B26 O2A 8 . 58.53(15) ?
O2A B26 O2A 8 . 58.53(15) ?
O2C B26 B23 8 . 176.58(15) ?
O2A B26 B23 8 . 176.58(15) ?
O2A B26 B23 . . 118.10(9) ?
O2C B26 B23 8 8 118.10(9) ?
O2A B26 B23 8 8 118.10(9) ?
O2A B26 B23 . 8 176.58(15) ?
B23 B26 B23 . 8 65.26(18) ?
O2C B26 B30 8 . 119.78(17) ?
O2A B26 B30 8 . 119.78(17) ?
O2A B26 B30 . . 119.78(17) ?
B23 B26 B30 . . 60.82(14) ?
B23 B26 B30 8 . 60.82(14) ?
O2C B26 U9 8 8 64.11(8) ?
O2A B26 U9 8 8 64.11(8) ?
O2A B26 U9 . 8 116.39(16) ?
B23 B26 U9 . 8 119.11(17) ?
B23 B26 U9 8 8 60.96(9) ?
B30 B26 U9 . 8 110.71(10) ?
O2C B26 U9 8 . 116.39(16) ?
O2A B26 U9 8 . 116.39(16) ?
O2A B26 U9 . . 64.11(8) ?
B23 B26 U9 . . 60.96(9) ?
B23 B26 U9 8 . 119.11(17) ?
B30 B26 U9 . . 110.71(10) ?
U9 B26 U9 8 . 128.65(16) ?
O2C B26 U23 8 . 115.55(16) ?
O2A B26 U23 8 . 115.55(16) ?
O2A B26 U23 . . 115.55(16) ?
B23 B26 U23 . . 65.94(12) ?
B23 B26 U23 8 . 65.93(12) ?
B30 B26 U23 . . 115.67(19) ?
U9 B26 U23 8 . 67.74(8) ?
U9 B26 U23 . . 67.74(8) ?
O2C B26 U14 8 . 63.70(12) ?
O2A B26 U14 8 . 63.70(12) ?
O2A B26 U14 . . 63.70(12) ?
B23 B26 U14 . . 115.86(15) ?
B23 B26 U14 8 . 115.86(15) ?
B30 B26 U14 . . 175.8(2) ?
U9 B26 U14 8 . 68.22(9) ?
U9 B26 U14 . . 68.23(9) ?
U23 B26 U14 . . 60.16(9) ?
O2C B26 U25 8 . 113.17(16) ?
O2A B26 U25 8 . 113.17(16) ?
O2A B26 U25 . . 65.00(8) ?
B23 B26 U25 . . 63.80(9) ?
B23 B26 U25 8 . 117.31(17) ?
B30 B26 U25 . . 63.71(9) ?
U9 B26 U25 8 . 172.25(15) ?
U9 B26 U25 . . 59.081(16) ?
U23 B26 U25 . . 119.12(9) ?
U14 B26 U25 . . 117.75(9) ?
M28A A27 M28C . 62_455 60.51(16) ?
M28A A27 M28A . 62_455 60.51(16) ?
M28C A27 M28A 62_455 62_455 0.00(3) ?
M28A A27 O37C . 36 60.95(13) ?
M28C A27 O37C 62_455 36 60.95(13) ?
M28A A27 O37C 62_455 36 60.95(13) ?
M28A A27 O37A . 36 60.95(13) ?
M28C A27 O37A 62_455 36 60.95(13) ?
M28A A27 O37A 62_455 36 60.95(13) ?
O37C A27 O37A 36 36 0.00(10) ?
M28A A27 M14A . . 119.98(17) ?
M28C A27 M14A 62_455 . 119.98(17) ?
M28A A27 M14A 62_455 . 119.98(17) ?
O37C A27 M14A 36 . 178.9(3) ?
O37A A27 M14A 36 . 178.9(3) ?
M28A A27 M15A . . 119.77(8) ?
M28C A27 M15A 62_455 . 179.4(2) ?
M28A A27 M15A 62_455 . 179.4(2) ?
O37C A27 M15A 36 . 118.60(18) ?
O37A A27 M15A 36 . 118.60(18) ?
M14A A27 M15A . . 60.46(14) ?
M28A A27 M15C . 62_455 179.4(2) ?
M28C A27 M15C 62_455 62_455 119.76(8) ?
M28A A27 M15C 62_455 62_455 119.76(8) ?
O37C A27 M15C 36 62_455 118.61(18) ?
O37A A27 M15C 36 62_455 118.61(18) ?
M14A A27 M15C . 62_455 60.46(14) ?
M15A A27 M15C . 62_455 59.95(16) ?
M28A A27 M15A . 62_455 179.4(2) ?
M28C A27 M15A 62_455 62_455 119.76(8) ?
M28A A27 M15A 62_455 62_455 119.76(8) ?
O37C A27 M15A 36 62_455 118.61(18) ?
O37A A27 M15A 36 62_455 118.61(18) ?
M14A A27 M15A . 62_455 60.46(14) ?
M15A A27 M15A . 62_455 59.95(16) ?
M15C A27 M15A 62_455 62_455 0.00(17) ?
O14A B27 M37C . 84_545 179.3(3) ?
O14A B27 M37A . 84_545 179.3(3) ?
M37C B27 M37A 84_545 84_545 0.0(2) ?
O14A B27 O28A . . 119.84(18) ?
M37C B27 O28A 84_545 . 59.61(13) ?
M37A B27 O28A 84_545 . 59.61(13) ?
O14A B27 O28C . 62_554 119.84(18) ?
M37C B27 O28C 84_545 62_554 59.61(13) ?
M37A B27 O28C 84_545 62_554 59.61(13) ?
O28A B27 O28C . 62_554 60.43(15) ?
O14A B27 O28A . 62_554 119.84(18) ?
M37C B27 O28A 84_545 62_554 59.61(13) ?
M37A B27 O28A 84_545 62_554 59.61(13) ?
O28A B27 O28A . 62_554 60.43(15) ?
O28C B27 O28A 62_554 62_554 0.00(15) ?
O14A B27 O15C . 62_554 61.98(15) ?
M37C B27 O15C 84_545 62_554 118.56(17) ?
M37A B27 O15C 84_545 62_554 118.56(17) ?
O28A B27 O15C . 62_554 177.9(2) ?
O28C B27 O15C 62_554 62_554 117.87(8) ?
O28A B27 O15C 62_554 62_554 117.87(8) ?
O14A B27 O15A . 62_554 61.98(15) ?
M37C B27 O15A 84_545 62_554 118.56(17) ?
M37A B27 O15A 84_545 62_554 118.56(17) ?
O28A B27 O15A . 62_554 177.9(2) ?
O28C B27 O15A 62_554 62_554 117.87(8) ?
O28A B27 O15A 62_554 62_554 117.87(8) ?
O15C B27 O15A 62_554 62_554 0.00(19) ?
O14A B27 O15A . . 61.98(15) ?
M37C B27 O15A 84_545 . 118.55(17) ?
M37A B27 O15A 84_545 . 118.55(17) ?
O28A B27 O15A . . 117.87(8) ?
O28C B27 O15A 62_554 . 177.8(2) ?
O28A B27 O15A 62_554 . 177.8(2) ?
O15C B27 O15A 62_554 . 63.79(18) ?
O15A B27 O15A 62_554 . 63.79(18) ?
A29 A28 A36 . . 119.39(16) ?
A29 A28 A37 . . 119.07(16) ?
A36 A28 A37 . . 60.24(12) ?
A29 A28 A61 . . 115.79(18) ?
A36 A28 A61 . . 114.73(19) ?
A37 A28 A61 . . 116.23(18) ?
A29 A28 T46 . . 63.42(10) ?
A36 A28 T46 . . 62.10(10) ?
A37 A28 T46 . . 109.26(13) ?
A61 A28 T46 . . 122.85(19) ?
A29 A28 T31 . . 115.43(14) ?
A36 A28 T31 . . 113.94(14) ?
A37 A28 T31 . . 62.57(10) ?
A61 A28 T31 . . 66.38(16) ?
T46 A28 T31 . . 170.64(12) ?
A29 A28 T47 . . 62.77(10) ?
A36 A28 T47 . . 108.97(13) ?
A37 A28 T47 . . 62.05(10) ?
A61 A28 T47 . . 125.9(2) ?
T46 A28 T47 . . 104.92(10) ?
T31 A28 T47 . . 67.67(7) ?
A29 A28 T32 . . 115.67(14) ?
A36 A28 T32 . . 62.36(10) ?
A37 A28 T32 . . 113.98(13) ?
A61 A28 T32 . . 64.23(17) ?
T46 A28 T32 . . 66.85(7) ?
T31 A28 T32 . . 119.82(11) ?
T47 A28 T32 . . 169.85(12) ?
A29 A28 T21 . . 63.33(10) ?
A36 A28 T21 . . 175.63(15) ?
A37 A28 T21 . . 115.62(13) ?
A61 A28 T21 . . 65.21(15) ?
T46 A28 T21 . . 121.88(11) ?
T31 A28 T21 . . 61.84(6) ?
T47 A28 T21 . . 68.81(7) ?
T32 A28 T21 . . 120.21(10) ?
A29 A28 T22 . . 63.69(10) ?
A36 A28 T22 . . 115.58(13) ?
A37 A28 T22 . . 175.60(15) ?
A61 A28 T22 . . 63.55(14) ?
T46 A28 T22 . . 68.47(7) ?
T31 A28 T22 . . 120.00(11) ?
T47 A28 T22 . . 121.93(11) ?
T32 A28 T22 . . 61.77(6) ?
T21 A28 T22 . . 68.51(7) ?
A29 A28 T41 . . 177.45(15) ?
A36 A28 T41 . . 62.80(10) ?
A37 A28 T41 . . 62.93(10) ?
A61 A28 T41 . . 61.67(13) ?
T46 A28 T41 . . 117.86(10) ?
T31 A28 T41 . . 63.71(7) ?
T47 A28 T41 . . 118.23(11) ?
T32 A28 T41 . . 63.80(7) ?
T21 A28 T41 . . 114.57(10) ?
T22 A28 T41 . . 114.43(10) ?
A29 A28 T60 . . 66.92(10) ?
A36 A28 T60 . . 62.20(10) ?
A37 A28 T60 . . 62.32(10) ?
A61 A28 T60 . . 176.92(18) ?
T46 A28 T60 . . 56.54(6) ?
T31 A28 T60 . . 114.15(10) ?
T47 A28 T60 . . 56.34(6) ?
T32 A28 T60 . . 113.53(10) ?
T21 A28 T60 . . 117.81(10) ?
T22 A28 T60 . . 117.66(10) ?
T41 A28 T60 . . 115.62(10) ?
B61 B28 B29 . . 121.63(18) ?
B61 B28 B36 . . 114.99(19) ?
B29 B28 B36 . . 114.02(15) ?
B61 B28 B37 . . 118.20(19) ?
B29 B28 B37 . . 113.35(15) ?
B36 B28 B37 . . 58.64(12) ?
B61 B28 U31 . . 68.14(17) ?
B29 B28 U31 . . 116.59(14) ?
B36 B28 U31 . . 113.65(13) ?
B37 B28 U31 . . 63.53(9) ?
B61 B28 U21 . . 69.11(16) ?
B29 B28 U21 . . 65.35(11) ?
B36 B28 U21 . . 173.75(15) ?
B37 B28 U21 . . 115.50(13) ?
U31 B28 U21 . . 62.80(7) ?
B61 B28 U22 . . 66.92(15) ?
B29 B28 U22 . . 64.78(10) ?
B36 B28 U22 . . 115.30(13) ?
B37 B28 U22 . . 172.95(15) ?
U31 B28 U22 . . 123.52(11) ?
U21 B28 U22 . . 70.39(7) ?
B61 B28 U32 . . 65.31(18) ?
B29 B28 U32 . . 115.40(14) ?
B36 B28 U32 . . 62.26(9) ?
B37 B28 U32 . . 113.96(13) ?
U31 B28 U32 . . 122.73(11) ?
U21 B28 U32 . . 123.89(11) ?
U22 B28 U32 . . 62.84(6) ?
B61 B28 U41 . . 61.77(13) ?
B29 B28 U41 . . 176.50(15) ?
B36 B28 U41 . . 62.74(10) ?
B37 B28 U41 . . 64.12(10) ?
U31 B28 U41 . . 64.87(7) ?
U21 B28 U41 . . 117.72(11) ?
U22 B28 U41 . . 117.42(10) ?
U32 B28 U41 . . 64.71(7) ?
B61 B28 U46 . . 124.6(2) ?
B29 B28 U46 . . 61.06(10) ?
B36 B28 U46 . . 60.30(9) ?
B37 B28 U46 . . 104.86(12) ?
U31 B28 U46 . . 167.00(12) ?
U21 B28 U46 . . 121.97(11) ?
U22 B28 U46 . . 68.17(7) ?
U32 B28 U46 . . 66.20(7) ?
U41 B28 U46 . . 116.73(10) ?
B61 B28 U47 . . 128.5(2) ?
B29 B28 U47 . . 61.39(10) ?
B36 B28 U47 . . 105.65(12) ?
B37 B28 U47 . . 59.78(9) ?
U31 B28 U47 . . 67.34(7) ?
U21 B28 U47 . . 68.41(7) ?
U22 B28 U47 . . 121.72(11) ?
U32 B28 U47 . . 166.02(12) ?
U41 B28 U47 . . 117.57(10) ?
U46 B28 U47 . . 102.28(9) ?
O33C A29 O33A 36 36 0.00(9) ?
O33C A29 A28 36 . 123.63(16) ?
O33A A29 A28 36 . 123.63(16) ?
O33C A29 A38 36 . 108.94(15) ?
O33A A29 A38 36 . 108.94(15) ?
A28 A29 A38 . . 119.24(17) ?
O33C A29 B46 36 36 56.44(11) ?
O33A A29 B46 36 36 56.44(11) ?
A28 A29 B46 . 36 179.34(19) ?
A38 A29 B46 . 36 61.09(15) ?
O33C A29 A29 36 78 108.50(9) ?
O33A A29 A29 36 78 108.50(9) ?
A28 A29 A29 . 78 119.96(10) ?
A38 A29 A29 . 78 59.50(9) ?
B46 A29 A29 36 78 59.61(9) ?
O33C A29 T47 36 . 125.80(13) ?
O33A A29 T47 36 . 125.80(13) ?
A28 A29 T47 . . 65.28(10) ?
A38 A29 T47 . . 107.65(13) ?
B46 A29 T47 36 . 114.10(13) ?
A29 A29 T47 78 . 60.74(7) ?
O33C A29 U67 36 36 65.76(9) ?
O33A A29 U67 36 36 65.76(9) ?
A28 A29 U67 . 36 114.54(14) ?
A38 A29 U67 . 36 113.23(13) ?
B46 A29 U67 36 36 64.83(12) ?
A29 A29 U67 78 36 60.85(7) ?
T47 A29 U67 . 36 63.65(7) ?
O33C A29 T46 36 . 125.05(13) ?
O33A A29 T46 36 . 125.05(13) ?
A28 A29 T46 . . 64.64(10) ?
A38 A29 T46 . . 61.01(10) ?
B46 A29 T46 36 . 115.92(15) ?
A29 A29 T46 78 . 108.80(7) ?
T47 A29 T46 . . 107.34(10) ?
U67 A29 T46 36 . 168.35(13) ?
O33C A29 T21 36 . 69.29(9) ?
O33A A29 T21 36 . 69.29(9) ?
A28 A29 T21 . . 65.20(10) ?
A38 A29 T21 . . 174.22(15) ?
B46 A29 T21 36 . 114.44(15) ?
A29 A29 T21 78 . 115.44(7) ?
T47 A29 T21 . . 70.28(8) ?
U67 A29 T21 36 . 60.99(7) ?
T46 A29 T21 . . 124.65(12) ?
O33C A29 T22 36 . 69.24(9) ?
O33A A29 T22 36 . 69.24(9) ?
A28 A29 T22 . . 65.01(10) ?
A38 A29 T22 . . 115.30(12) ?
B46 A29 T22 36 . 115.46(12) ?
A29 A29 T22 78 . 173.80(7) ?
T47 A29 T22 . . 125.38(12) ?
U67 A29 T22 36 . 121.57(11) ?
T46 A29 T22 . . 69.31(8) ?
T21 A29 T22 . . 69.56(8) ?
O33C A29 T34 36 . 65.28(9) ?
O33A A29 T34 36 . 65.28(9) ?
A28 A29 T34 . . 113.94(14) ?
A38 A29 T34 . . 61.65(9) ?
B46 A29 T34 36 . 66.71(11) ?
A29 A29 T34 78 . 113.43(7) ?
T47 A29 T34 . . 168.02(13) ?
U67 A29 T34 36 . 124.19(11) ?
T46 A29 T34 . . 63.49(7) ?
T21 A29 T34 . . 120.91(11) ?
T22 A29 T34 . . 60.38(6) ?
B28 B29 M33C . 84_545 119.08(16) ?
B28 B29 M33A . 84_545 119.08(16) ?
M33C B29 M33A 84_545 84_545 0.00(10) ?
B28 B29 B38 . . 123.64(17) ?
M33C B29 B38 84_545 . 108.93(15) ?
M33A B29 B38 84_545 . 108.93(15) ?
B28 B29 B29 . 6 122.61(10) ?
M33C B29 B29 84_545 6 109.15(9) ?
M33A B29 B29 84_545 6 109.15(9) ?
B38 B29 B29 . 6 59.02(9) ?
B28 B29 A46 . 84_545 175.30(18) ?
M33C B29 A46 84_545 84_545 56.47(10) ?
M33A B29 A46 84_545 84_545 56.47(10) ?
B38 B29 A46 . 84_545 60.86(15) ?
B29 B29 A46 6 84_545 60.16(8) ?
B28 B29 U46 . . 67.54(11) ?
M33C B29 U46 84_545 . 123.84(13) ?
M33A B29 U46 84_545 . 123.84(13) ?
B38 B29 U46 . . 61.84(11) ?
B29 B29 U46 6 . 109.43(7) ?
A46 B29 U46 84_545 . 115.78(15) ?
B28 B29 U47 . . 67.41(11) ?
M33C B29 U47 84_545 . 123.84(13) ?
M33A B29 U47 84_545 . 123.84(13) ?
B38 B29 U47 . . 108.66(13) ?
B29 B29 U47 6 . 60.51(7) ?
A46 B29 U47 84_545 . 113.25(13) ?
U46 B29 U47 . . 110.28(11) ?
B28 B29 U22 . . 63.74(10) ?
M33C B29 U22 84_545 . 67.03(9) ?
M33A B29 U22 84_545 . 67.03(9) ?
B38 B29 U22 . . 116.19(12) ?
B29 B29 U22 6 . 173.23(7) ?
A46 B29 U22 84_545 . 113.68(12) ?
U46 B29 U22 . . 69.97(8) ?
U47 B29 U22 . . 126.21(12) ?
B28 B29 U34 . . 114.50(14) ?
M33C B29 U34 84_545 . 64.11(8) ?
M33A B29 U34 84_545 . 64.11(8) ?
B38 B29 U34 . . 62.26(10) ?
B29 B29 U34 6 . 113.33(7) ?
A46 B29 U34 84_545 . 65.67(10) ?
U46 B29 U34 . . 63.84(7) ?
U47 B29 U34 . . 170.53(13) ?
U22 B29 U34 . . 60.13(6) ?
B28 B29 U21 . . 63.23(10) ?
M33C B29 U21 84_545 . 67.46(9) ?
M33A B29 U21 84_545 . 67.46(9) ?
B38 B29 U21 . . 172.24(16) ?
B29 B29 U21 6 . 114.95(6) ?
A46 B29 U21 84_545 . 112.38(14) ?
U46 B29 U21 . . 125.92(12) ?
U47 B29 U21 . . 69.70(8) ?
U22 B29 U21 . . 69.33(8) ?
U34 B29 U21 . . 119.67(11) ?
B28 B29 T67 . 84_545 113.37(14) ?
M33C B29 T67 84_545 84_545 64.77(8) ?
M33A B29 T67 84_545 84_545 64.77(8) ?
B38 B29 T67 . 84_545 112.60(13) ?
B29 B29 T67 6 84_545 61.58(7) ?
A46 B29 T67 84_545 84_545 63.98(12) ?
U46 B29 T67 . 84_545 170.34(13) ?
U47 B29 T67 . 84_545 62.94(7) ?
U22 B29 T67 . 84_545 119.39(11) ?
U34 B29 T67 . 84_545 121.80(11) ?
U21 B29 T67 . 84_545 59.73(7) ?
M24A A30 M24C . 8 61.14(16) ?
M24A A30 M24A . 8 61.14(16) ?
M24C A30 M24A 8 8 0.00(12) ?
M24A A30 A26 . . 121.82(18) ?
M24C A30 A26 8 . 121.81(18) ?
M24A A30 A26 8 . 121.81(18) ?
M24A A30 A23 . 8 177.9(2) ?
M24C A30 A23 8 8 119.43(9) ?
M24A A30 A23 8 8 119.43(9) ?
A26 A30 A23 . 8 59.82(14) ?
M24A A30 A23 . . 119.43(9) ?
M24C A30 A23 8 . 177.9(2) ?
M24A A30 A23 8 . 177.9(2) ?
A26 A30 A23 . . 59.82(14) ?
A23 A30 A23 8 . 59.93(17) ?
M24A A30 T35 . 8 117.83(17) ?
M24C A30 T35 8 8 63.67(8) ?
M24A A30 T35 8 8 63.67(8) ?
A26 A30 T35 . 8 110.14(10) ?
A23 A30 T35 8 8 61.70(9) ?
A23 A30 T35 . 8 114.83(16) ?
M24A A30 T35 . . 63.66(8) ?
M24C A30 T35 8 . 117.83(17) ?
M24A A30 T35 8 . 117.83(17) ?
A26 A30 T35 . . 110.14(10) ?
A23 A30 T35 8 . 114.83(16) ?
A23 A30 T35 . . 61.71(9) ?
T35 A30 T35 8 . 127.01(17) ?
M24A A30 T50 . . 114.66(16) ?
M24C A30 T50 8 . 114.66(16) ?
M24A A30 T50 8 . 114.66(16) ?
A26 A30 T50 . . 113.26(18) ?
A23 A30 T50 8 . 63.28(12) ?
A23 A30 T50 . . 63.28(12) ?
T35 A30 T50 8 . 66.63(9) ?
T35 A30 T50 . . 66.64(9) ?
M24A A30 T58 . . 65.06(12) ?
M24C A30 T58 8 . 65.06(12) ?
M24A A30 T58 8 . 65.06(12) ?
A26 A30 T58 . . 171.6(2) ?
A23 A30 T58 8 . 113.20(16) ?
A23 A30 T58 . . 113.20(16) ?
T35 A30 T58 8 . 67.53(9) ?
T35 A30 T58 . . 67.53(9) ?
T50 A30 T58 . . 58.31(9) ?
M24A A30 T39 . . 67.24(12) ?
M24C A30 T39 8 . 67.24(12) ?
M24A A30 T39 8 . 67.24(12) ?
A26 A30 T39 . . 64.45(14) ?
A23 A30 T39 8 . 114.82(16) ?
A23 A30 T39 . . 114.82(16) ?
T35 A30 T39 8 . 113.85(9) ?
T35 A30 T39 . . 113.85(9) ?
T50 A30 T39 . . 177.71(19) ?
T58 A30 T39 . . 123.98(16) ?
O24A B30 O24C . 8 60.52(15) ?
O24A B30 O24A . 8 60.52(15) ?
O24C B30 O24A 8 8 0.00(15) ?
O24A B30 B26 . . 120.04(18) ?
O24C B30 B26 8 . 120.04(18) ?
O24A B30 B26 8 . 120.04(18) ?
O24A B30 B23 . . 117.57(9) ?
O24C B30 B23 8 . 177.76(16) ?
O24A B30 B23 8 . 177.76(16) ?
B26 B30 B23 . . 59.51(14) ?
O24A B30 B23 . 8 177.76(16) ?
O24C B30 B23 8 8 117.58(9) ?
O24A B30 B23 8 8 117.58(9) ?
B26 B30 B23 . 8 59.51(14) ?
B23 B30 B23 . 8 64.30(17) ?
O24A B30 U35 . . 64.07(8) ?
O24C B30 U35 8 . 117.85(16) ?
O24A B30 U35 8 . 117.85(16) ?
B26 B30 U35 . . 110.43(10) ?
B23 B30 U35 . . 61.11(9) ?
B23 B30 U35 8 . 118.17(17) ?
O24A B30 U35 . 8 117.86(16) ?
O24C B30 U35 8 8 64.07(8) ?
O24A B30 U35 8 8 64.07(8) ?
B26 B30 U35 . 8 110.43(10) ?
B23 B30 U35 . 8 118.18(17) ?
B23 B30 U35 8 8 61.11(9) ?
U35 B30 U35 . 8 127.67(17) ?
O24A B30 U50 . . 116.42(16) ?
O24C B30 U50 8 . 116.41(16) ?
O24A B30 U50 8 . 116.41(16) ?
B26 B30 U50 . . 113.58(18) ?
B23 B30 U50 . . 65.28(12) ?
B23 B30 U50 8 . 65.28(12) ?
U35 B30 U50 . . 67.26(9) ?
U35 B30 U50 8 . 67.26(9) ?
O24A B30 U58 . . 66.34(12) ?
O24C B30 U58 8 . 66.33(12) ?
O24A B30 U58 8 . 66.33(12) ?
B26 B30 U58 . . 172.3(2) ?
B23 B30 U58 . . 114.31(15) ?
B23 B30 U58 8 . 114.31(15) ?
U35 B30 U58 . . 67.54(9) ?
U35 B30 U58 8 . 67.54(9) ?
U50 B30 U58 . . 58.69(9) ?
O24A B30 U39 . . 65.51(11) ?
O24C B30 U39 8 . 65.51(11) ?
O24A B30 U39 8 . 65.51(11) ?
B26 B30 U39 . . 64.10(14) ?
B23 B30 U39 . . 112.83(15) ?
B23 B30 U39 8 . 112.84(15) ?
U35 B30 U39 . . 113.25(9) ?
U35 B30 U39 8 . 113.26(9) ?
U50 B30 U39 . . 177.68(19) ?
U58 B30 U39 . . 123.63(16) ?
M17C A31 M17A 78 78 0.00(15) ?
M17C A31 M17A 78 . 120.9(2) ?
M17A A31 M17A 78 . 120.9(2) ?
M17C A31 M20A 78 . 119.53(11) ?
M17A A31 M20A 78 . 119.53(11) ?
M17A A31 M20A . . 119.53(11) ?
M17C A31 T54 78 . 68.60(12) ?
M17A A31 T54 78 . 68.60(12) ?
M17A A31 T54 . . 68.60(12) ?
M20A A31 T54 . . 134.8(2) ?
M17C A31 T43 78 78 68.15(8) ?
M17A A31 T43 78 78 68.15(8) ?
M17A A31 T43 . 78 134.7(2) ?
M20A A31 T43 . 78 68.29(12) ?
T54 A31 T43 . 78 76.64(12) ?
M17C A31 T43 78 . 134.7(2) ?
M17A A31 T43 78 . 134.7(2) ?
M17A A31 T43 . . 68.15(8) ?
M20A A31 T43 . . 68.29(12) ?
T54 A31 T43 . . 76.65(12) ?
T43 A31 T43 78 . 76.35(13) ?
M17C A31 A25 78 . 107.44(15) ?
M17A A31 A25 78 . 107.44(15) ?
M17A A31 A25 . . 107.43(15) ?
M20A A31 A25 . . 55.46(15) ?
T54 A31 A25 . . 169.7(2) ?
T43 A31 A25 78 . 111.21(15) ?
T43 A31 A25 . . 111.20(15) ?
M17C A31 A24 78 . 107.98(19) ?
M17A A31 A24 78 . 107.98(19) ?
M17A A31 A24 . . 56.99(12) ?
M20A A31 A24 . . 106.28(18) ?
T54 A31 A24 . . 112.79(16) ?
T43 A31 A24 78 . 168.31(18) ?
T43 A31 A24 . . 111.89(7) ?
A25 A31 A24 . . 58.62(15) ?
M17C A31 A24 78 78 57.00(12) ?
M17A A31 A24 78 78 57.00(12) ?
M17A A31 A24 . 78 107.98(19) ?
M20A A31 A24 . 78 106.28(18) ?
T54 A31 A24 . 78 112.79(16) ?
T43 A31 A24 78 78 111.89(7) ?
T43 A31 A24 . 78 168.30(18) ?
A25 A31 A24 . 78 58.62(15) ?
A24 A31 A24 . 78 58.76(17) ?
O20A B31 O17C . 6 120.49(10) ?
O20A B31 O17A . 6 120.49(10) ?
O17C B31 O17A 6 6 0.00(13) ?
O20A B31 O17A . . 120.49(10) ?
O17C B31 O17A 6 . 118.9(2) ?
O17A B31 O17A 6 . 118.9(2) ?
O20A B31 B24 . . 108.80(19) ?
O17C B31 B24 6 . 106.38(19) ?
O17A B31 B24 6 . 106.38(19) ?
O17A B31 B24 . . 55.51(11) ?
O20A B31 B24 . 6 108.80(19) ?
O17C B31 B24 6 6 55.51(11) ?
O17A B31 B24 6 6 55.51(11) ?
O17A B31 B24 . 6 106.39(19) ?
B24 B31 B24 . 6 59.00(18) ?
O20A B31 B25 . . 57.19(16) ?
O17C B31 B25 6 . 107.29(14) ?
O17A B31 B25 6 . 107.29(14) ?
O17A B31 B25 . . 107.29(14) ?
B24 B31 B25 . . 59.68(15) ?
B24 B31 B25 6 . 59.68(15) ?
O20A B31 U43 . . 68.49(12) ?
O17C B31 U43 6 . 134.6(2) ?
O17A B31 U43 6 . 134.6(2) ?
O17A B31 U43 . . 68.50(8) ?
B24 B31 U43 . . 111.93(7) ?
B24 B31 U43 6 . 169.82(17) ?
B25 B31 U43 . . 112.60(15) ?
O20A B31 U43 . 6 68.49(12) ?
O17C B31 U43 6 6 68.50(8) ?
O17A B31 U43 6 6 68.50(8) ?
O17A B31 U43 . 6 134.6(2) ?
B24 B31 U43 . 6 169.82(17) ?
B24 B31 U43 6 6 111.93(7) ?
B25 B31 U43 . 6 112.60(15) ?
U43 B31 U43 . 6 76.65(13) ?
O20A B31 U54 . . 134.3(2) ?
O17C B31 U54 6 . 68.09(11) ?
O17A B31 U54 6 . 68.09(11) ?
O17A B31 U54 . . 68.09(11) ?
B24 B31 U54 . . 110.73(16) ?
B24 B31 U54 6 . 110.72(16) ?
B25 B31 U54 . . 168.5(2) ?
U43 B31 U54 . . 76.08(12) ?
U43 B31 U54 6 . 76.07(12) ?
A64O A32 T15 . 63 101.60(15) ?
A64O A32 T15 . 35 101.60(15) ?
T15 A32 T15 63 35 77.20(11) ?
A64O A32 T37 . . 74.48(9) ?
T15 A32 T37 63 . 144.80(15) ?
T15 A32 T37 35 . 69.68(3) ?
A64O A32 T37 . 8 74.48(9) ?
T15 A32 T37 63 8 69.67(3) ?
T15 A32 T37 35 8 144.80(15) ?
T37 A32 T37 . 8 137.88(17) ?
A64O A32 T48 . . 56.60(15) ?
T15 A32 T48 63 . 137.83(8) ?
T15 A32 T48 35 . 137.83(8) ?
T37 A32 T48 . . 69.66(8) ?
T37 A32 T48 8 . 69.67(8) ?
A64O A32 M1C . 35 161.6(2) ?
T15 A32 M1C 63 35 64.58(11) ?
T15 A32 M1C 35 35 64.58(11) ?
T37 A32 M1C . 35 109.25(9) ?
T37 A32 M1C 8 35 109.24(9) ?
T48 A32 M1C . 35 141.80(19) ?
A64O A32 M1A . 35 161.6(2) ?
T15 A32 M1A 63 35 64.58(11) ?
T15 A32 M1A 35 35 64.58(11) ?
T37 A32 M1A . 35 109.25(9) ?
T37 A32 M1A 8 35 109.24(9) ?
T48 A32 M1A . 35 141.80(19) ?
M1C A32 M1A 35 35 0.0(2) ?
A64O A32 M11A . . 110.31(18) ?
T15 A32 M11A 63 . 145.53(16) ?
T15 A32 M11A 35 . 107.82(8) ?
T37 A32 M11A . . 60.23(7) ?
T37 A32 M11A 8 . 106.20(13) ?
T48 A32 M11A . . 59.28(9) ?
M1C A32 M11A 35 . 86.34(14) ?
M1A A32 M11A 35 . 86.34(14) ?
A64O A32 M11C . 8 110.31(18) ?
T15 A32 M11C 63 8 107.81(8) ?
T15 A32 M11C 35 8 145.53(16) ?
T37 A32 M11C . 8 106.20(13) ?
T37 A32 M11C 8 8 60.23(7) ?
T48 A32 M11C . 8 59.28(9) ?
M1C A32 M11C 35 8 86.34(14) ?
M1A A32 M11C 35 8 86.34(14) ?
M11A A32 M11C . 8 49.10(11) ?
A64O A32 M11A . 8 110.31(18) ?
T15 A32 M11A 63 8 107.81(8) ?
T15 A32 M11A 35 8 145.53(16) ?
T37 A32 M11A . 8 106.20(13) ?
T37 A32 M11A 8 8 60.23(7) ?
T48 A32 M11A . 8 59.28(9) ?
M1C A32 M11A 35 8 86.34(14) ?
M1A A32 M11A 35 8 86.34(14) ?
M11A A32 M11A . 8 49.10(11) ?
M11C A32 M11A 8 8 0.00(12) ?
O1C B32 O1A 11 11 0.00(16) ?
O1C B32 U37 11 8 111.46(8) ?
O1A B32 U37 11 8 111.46(8) ?
O1C B32 U37 11 . 111.46(8) ?
O1A B32 U37 11 . 111.46(8) ?
U37 B32 U37 8 . 135.63(17) ?
O1C B32 U15 11 15 66.03(10) ?
O1A B32 U15 11 15 66.03(10) ?
U37 B32 U15 8 15 68.93(4) ?
U37 B32 U15 . 15 141.53(15) ?
O1C B32 U15 11 11 66.03(10) ?
O1A B32 U15 11 11 66.03(10) ?
U37 B32 U15 8 11 141.53(15) ?
U37 B32 U15 . 11 68.94(4) ?
U15 B32 U15 15 11 76.17(11) ?
O1C B32 U48 11 . 146.28(18) ?
O1A B32 U48 11 . 146.28(18) ?
U37 B32 U48 8 . 69.13(8) ?
U37 B32 U48 . . 69.13(8) ?
U15 B32 U48 15 . 135.41(9) ?
U15 B32 U48 11 . 135.41(9) ?
O1C B32 O9A 11 . 52.39(10) ?
O1A B32 O9A 11 . 52.39(10) ?
U37 B32 O9A 8 . 148.92(16) ?
U37 B32 O9A . . 61.78(7) ?
U15 B32 O9A 15 . 114.89(16) ?
U15 B32 O9A 11 . 62.31(8) ?
U48 B32 O9A . . 108.75(13) ?
O1C B32 O9C 11 8 52.40(10) ?
O1A B32 O9C 11 8 52.40(10) ?
U37 B32 O9C 8 8 61.78(7) ?
U37 B32 O9C . 8 148.92(16) ?
U15 B32 O9C 15 8 62.32(8) ?
U15 B32 O9C 11 8 114.90(16) ?
U48 B32 O9C . 8 108.74(13) ?
O9A B32 O9C . 8 91.75(18) ?
O1C B32 O9A 11 8 52.40(10) ?
O1A B32 O9A 11 8 52.40(10) ?
U37 B32 O9A 8 8 61.78(7) ?
U37 B32 O9A . 8 148.92(16) ?
U15 B32 O9A 15 8 62.32(8) ?
U15 B32 O9A 11 8 114.90(16) ?
U48 B32 O9A . 8 108.74(13) ?
O9A B32 O9A . 8 91.75(18) ?
O9C B32 O9A 8 8 0.00(18) ?
O1C B32 O11C 11 8 88.63(14) ?
O1A B32 O11C 11 8 88.63(14) ?
U37 B32 O11C 8 8 61.12(8) ?
U37 B32 O11C . 8 109.40(14) ?
U15 B32 O11C 15 8 108.90(8) ?
U15 B32 O11C 11 8 150.11(16) ?
U48 B32 O11C . 8 61.41(10) ?
O9A B32 O11C . 8 90.03(14) ?
O9C B32 O11C 8 8 50.84(10) ?
O9A B32 O11C 8 8 50.84(10) ?
M17A A33 T61 . . 111.82(11) ?
M17A A33 T37 . . 111.30(11) ?
T61 A33 T37 . . 135.49(12) ?
M17A A33 T54 . . 65.25(8) ?
T61 A33 T54 . . 69.39(7) ?
T37 A33 T54 . . 141.61(11) ?
M17A A33 T43 . . 65.27(8) ?
T61 A33 T43 . . 142.32(11) ?
T37 A33 T43 . . 68.58(7) ?
T54 A33 T43 . . 76.52(8) ?
M17A A33 T48 . . 147.24(12) ?
T61 A33 T48 . . 68.95(7) ?
T37 A33 T48 . . 69.03(7) ?
T54 A33 T48 . . 135.67(11) ?
T43 A33 T48 . . 135.03(11) ?
M17A A33 M25A . . 53.44(9) ?
T61 A33 M25A . . 61.37(8) ?
T37 A33 M25A . . 148.85(13) ?
T54 A33 M25A . . 62.44(9) ?
T43 A33 M25A . . 115.58(12) ?
T48 A33 M25A . . 108.36(11) ?
M17A A33 M6A . . 52.59(9) ?
T61 A33 M6A . . 149.03(13) ?
T37 A33 M6A . . 61.60(8) ?
T54 A33 M6A . . 114.52(11) ?
T43 A33 M6A . . 61.60(8) ?
T48 A33 M6A . . 108.91(11) ?
M25A A33 M6A . . 92.23(12) ?
M17A A33 M13A . . 90.32(11) ?
T61 A33 M13A . . 108.29(11) ?
T37 A33 M13A . . 61.03(8) ?
T54 A33 M13A . . 150.49(13) ?
T43 A33 M13A . . 109.28(11) ?
T48 A33 M13A . . 60.38(8) ?
M25A A33 M13A . . 90.09(12) ?
M6A A33 M13A . . 52.15(9) ?
B64O B33 U37 . . 76.92(15) ?
B64O B33 U43 . . 104.65(15) ?
U37 B33 U43 . . 69.96(7) ?
B64O B33 U54 . . 101.76(17) ?
U37 B33 U54 . . 145.79(12) ?
U43 B33 U54 . . 77.60(8) ?
B64O B33 U61 . . 72.63(14) ?
U37 B33 U61 . . 137.78(12) ?
U43 B33 U61 . . 146.04(12) ?
U54 B33 U61 . . 70.17(7) ?
B64O B33 U48 . . 56.24(14) ?
U37 B33 U48 . . 69.75(7) ?
U43 B33 U48 . . 138.46(11) ?
U54 B33 U48 . . 138.09(11) ?
U61 B33 U48 . . 69.17(7) ?
B64O B33 O17A . . 163.53(18) ?
U37 B33 O17A . . 108.72(11) ?
U43 B33 O17A . . 64.60(8) ?
U54 B33 O17A . . 64.62(8) ?
U61 B33 O17A . . 108.77(10) ?
U48 B33 O17A . . 140.10(12) ?
B64O B33 O25A . . 133.17(17) ?
U37 B33 O25A . . 142.48(13) ?
U43 B33 O25A . . 112.11(11) ?
U54 B33 O25A . . 60.99(8) ?
U61 B33 O25A . . 60.63(8) ?
U48 B33 O25A . . 105.81(11) ?
O17A B33 O25A . . 50.07(8) ?
B64O B33 O6A . . 137.22(18) ?
U37 B33 O6A . . 60.31(9) ?
U43 B33 O6A . . 61.42(8) ?
U54 B33 O6A . . 112.69(12) ?
U61 B33 O6A . . 142.18(13) ?
U48 B33 O6A . . 105.49(11) ?
O17A B33 O6A . . 50.53(9) ?
O25A B33 O6A . . 87.01(12) ?
M20A A34 T43 . . 66.41(9) ?
M20A A34 T43 . 78 66.41(9) ?
T43 A34 T43 . 78 77.14(10) ?
M20A A34 T4 . 35 111.51(7) ?
T43 A34 T4 . 35 68.96(3) ?
T43 A34 T4 78 35 142.53(14) ?
M20A A34 T4 . 37 111.51(7) ?
T43 A34 T4 . 37 142.53(14) ?
T43 A34 T4 78 37 68.96(3) ?
T4 A34 T4 35 37 135.16(15) ?
M20A A34 A58O . 35 159.8(2) ?
T43 A34 A58O . 35 98.26(13) ?
T43 A34 A58O 78 35 98.26(14) ?
T4 A34 A58O 35 35 72.07(8) ?
T4 A34 A58O 37 35 72.07(8) ?
M20A A34 T28 . 35 145.88(16) ?
T43 A34 T28 . 35 135.07(8) ?
T43 A34 T28 78 35 135.08(8) ?
T4 A34 T28 35 35 68.75(8) ?
T4 A34 T28 37 35 68.75(8) ?
A58O A34 T28 35 35 54.32(14) ?
M20A A34 A73 . 78 52.55(9) ?
T43 A34 A73 . 78 115.49(15) ?
T43 A34 A73 78 78 62.15(8) ?
T4 A34 A73 35 78 148.55(15) ?
T4 A34 A73 37 78 61.47(7) ?
A58O A34 A73 35 78 133.34(9) ?
T28 A34 A73 35 78 108.40(12) ?
M20A A34 A73 . . 52.55(9) ?
T43 A34 A73 . . 62.15(8) ?
T43 A34 A73 78 . 115.49(15) ?
T4 A34 A73 35 . 61.47(7) ?
T4 A34 A73 37 . 148.55(15) ?
A58O A34 A73 35 . 133.34(9) ?
T28 A34 A73 35 . 108.39(12) ?
A73 A34 A73 78 . 92.07(18) ?
M20A A34 M5A . 35 89.21(12) ?
T43 A34 M5A . 35 109.53(7) ?
T43 A34 M5A 78 35 150.27(15) ?
T4 A34 M5A 35 35 60.93(7) ?
T4 A34 M5A 37 35 107.81(13) ?
A58O A34 M5A 35 35 108.96(17) ?
T28 A34 M5A 35 35 60.30(9) ?
A73 A34 M5A 78 35 89.85(13) ?
A73 A34 M5A . 35 51.74(10) ?
M20A A34 M5C . 35 89.21(12) ?
T43 A34 M5C . 35 109.53(7) ?
T43 A34 M5C 78 35 150.27(15) ?
T4 A34 M5C 35 35 60.93(7) ?
T4 A34 M5C 37 35 107.81(13) ?
A58O A34 M5C 35 35 108.96(17) ?
T28 A34 M5C 35 35 60.30(9) ?
A73 A34 M5C 78 35 89.85(13) ?
A73 A34 M5C . 35 51.74(10) ?
M5A A34 M5C 35 35 0.00(11) ?
U4 B34 U4 11 13 139.44(16) ?
U4 B34 U43 11 . 69.70(3) ?
U4 B34 U43 13 . 145.58(13) ?
U4 B34 U43 11 6 145.57(13) ?
U4 B34 U43 13 6 69.70(3) ?
U43 B34 U43 . 6 77.31(11) ?
U4 B34 U28 11 11 70.21(8) ?
U4 B34 U28 13 11 70.21(8) ?
U43 B34 U28 . 11 138.75(7) ?
U43 B34 U28 6 11 138.75(7) ?
U4 B34 O20A 11 . 107.99(8) ?
U4 B34 O20A 13 . 107.98(8) ?
U43 B34 O20A . . 63.43(9) ?
U43 B34 O20A 6 . 63.43(9) ?
U28 B34 O20A 11 . 140.64(16) ?
U4 B34 B58O 11 11 75.02(9) ?
U4 B34 B58O 13 11 75.02(9) ?
U43 B34 B58O . 11 105.65(15) ?
U43 B34 B58O 6 11 105.64(15) ?
U28 B34 B58O 11 11 54.10(15) ?
O20A B34 B58O . 11 165.3(2) ?
U4 B34 O7C 11 6 141.73(15) ?
U4 B34 O7C 13 6 59.94(7) ?
U43 B34 O7C . 6 111.49(14) ?
U43 B34 O7C 6 6 60.66(8) ?
U28 B34 O7C 11 6 105.78(12) ?
O20A B34 O7C . 6 50.31(9) ?
B58O B34 O7C 11 6 134.96(9) ?
U4 B34 O7A 11 6 141.73(15) ?
U4 B34 O7A 13 6 59.94(7) ?
U43 B34 O7A . 6 111.49(14) ?
U43 B34 O7A 6 6 60.66(8) ?
U28 B34 O7A 11 6 105.78(12) ?
O20A B34 O7A . 6 50.31(9) ?
B58O B34 O7A 11 6 134.96(9) ?
O7C B34 O7A 6 6 0.00(16) ?
U4 B34 O7A 11 . 59.94(7) ?
U4 B34 O7A 13 . 141.72(15) ?
U43 B34 O7A . . 60.66(8) ?
U43 B34 O7A 6 . 111.49(14) ?
U28 B34 O7A 11 . 105.78(12) ?
O20A B34 O7A . . 50.31(9) ?
B58O B34 O7A 11 . 134.96(9) ?
O7C B34 O7A 6 . 86.54(15) ?
O7A B34 O7A 6 . 86.54(15) ?
A35 A35 A70 26 . 119.99(14) ?
A35 A35 A70 26 35 119.99(14) ?
A70 A35 A70 . 35 113.9(3) ?
A35 A35 A35 26 35 120.0010(10) ?
A70 A35 A35 . 35 108.89(13) ?
A70 A35 A35 35 35 59.06(12) ?
A35 A35 A35 26 8 120.0010(10) ?
A70 A35 A35 . 8 59.06(12) ?
A70 A35 A35 35 8 108.89(13) ?
A35 A35 A35 35 8 59.9960(10) ?
A35 A35 T42 26 . 64.51(9) ?
A70 A35 T42 . . 63.82(10) ?
A70 A35 T42 35 . 125.44(18) ?
A35 A35 T42 35 . 172.21(6) ?
A35 A35 T42 8 . 112.43(6) ?
A35 A35 T42 26 26 64.51(9) ?
A70 A35 T42 . 26 125.44(18) ?
A70 A35 T42 35 26 63.82(10) ?
A35 A35 T42 35 26 112.43(6) ?
A35 A35 T42 8 26 172.21(6) ?
T42 A35 T42 . 26 75.06(12) ?
A35 A35 T33 26 . 117.47(10) ?
A70 A35 T33 . . 64.87(12) ?
A70 A35 T33 35 . 64.86(12) ?
A35 A35 T33 35 . 113.37(8) ?
A35 A35 T33 8 . 113.37(8) ?
T42 A35 T33 . . 66.89(10) ?
T42 A35 T33 26 . 66.89(10) ?
A35 A35 T55 26 26 65.51(9) ?
A70 A35 T55 . 26 172.4(2) ?
A70 A35 T55 35 26 64.12(11) ?
A35 A35 T55 35 26 63.58(9) ?
A35 A35 T55 8 26 114.00(9) ?
T42 A35 T55 . 26 123.63(16) ?
T42 A35 T55 26 26 61.05(5) ?
T33 A35 T55 . 26 118.38(9) ?
A35 A35 T55 26 . 65.51(9) ?
A70 A35 T55 . . 64.12(11) ?
A70 A35 T55 35 . 172.4(2) ?
A35 A35 T55 35 . 114.00(9) ?
A35 A35 T55 8 . 63.58(9) ?
T42 A35 T55 . . 61.05(5) ?
T42 A35 T55 26 . 123.63(16) ?
T33 A35 T55 . . 118.38(9) ?
T55 A35 T55 26 . 116.82(16) ?
A35 A35 T62 26 . 65.80(9) ?
A70 A35 T62 . . 113.86(13) ?
A70 A35 T62 35 . 113.86(13) ?
A35 A35 T62 35 . 63.90(8) ?
A35 A35 T62 8 . 63.90(8) ?
T42 A35 T62 . . 115.54(13) ?
T42 A35 T62 26 . 115.54(13) ?
T33 A35 T62 . . 176.7(2) ?
T55 A35 T62 26 . 62.48(8) ?
T55 A35 T62 . . 62.48(8) ?
A35 A35 T51 26 . 175.24(9) ?
A70 A35 T51 . . 58.92(14) ?
A70 A35 T51 35 . 58.91(14) ?
A35 A35 T51 35 . 63.92(8) ?
A35 A35 T51 8 . 63.92(8) ?
T42 A35 T51 . . 111.94(13) ?
T42 A35 T51 26 . 111.94(13) ?
T33 A35 T51 . . 57.77(9) ?
T55 A35 T51 26 . 116.09(10) ?
T55 A35 T51 . . 116.09(10) ?
T62 A35 T51 . . 118.96(16) ?
B35 B35 O27C 2 11 119.96(12) ?
B35 B35 O27A 2 11 119.96(12) ?
O27C B35 O27A 11 11 0.0(2) ?
B35 B35 O27A 2 . 119.95(12) ?
O27C B35 O27A 11 . 114.5(2) ?
O27A B35 O27A 11 . 114.5(2) ?
B35 B35 B35 2 11 120.0000(10) ?
O27C B35 B35 11 11 58.47(11) ?
O27A B35 B35 11 11 58.47(11) ?
O27A B35 B35 . 11 108.56(12) ?
B35 B35 B35 2 8 119.9990(10) ?
O27C B35 B35 11 8 108.55(12) ?
O27A B35 B35 11 8 108.55(12) ?
O27A B35 B35 . 8 58.47(11) ?
B35 B35 B35 11 8 60.0090(10) ?
B35 B35 U33 2 . 117.48(10) ?
O27C B35 U33 11 . 65.47(11) ?
O27A B35 U33 11 . 65.47(11) ?
O27A B35 U33 . . 65.47(11) ?
B35 B35 U33 11 . 113.37(8) ?
B35 B35 U33 8 . 113.37(8) ?
B35 B35 U42 2 . 64.12(9) ?
O27C B35 U42 11 . 126.88(18) ?
O27A B35 U42 11 . 126.88(18) ?
O27A B35 U42 . . 64.07(8) ?
B35 B35 U42 11 . 171.82(6) ?
B35 B35 U42 8 . 111.90(6) ?
U33 B35 U42 . . 67.68(10) ?
B35 B35 U42 2 2 64.12(9) ?
O27C B35 U42 11 2 64.07(8) ?
O27A B35 U42 11 2 64.07(8) ?
O27A B35 U42 . 2 126.88(18) ?
B35 B35 U42 11 2 111.90(6) ?
B35 B35 U42 8 2 171.82(6) ?
U33 B35 U42 . 2 67.68(10) ?
U42 B35 U42 . 2 76.16(12) ?
B35 B35 U51 2 . 176.16(9) ?
O27C B35 U51 11 . 59.19(12) ?
O27A B35 U51 11 . 59.19(12) ?
O27A B35 U51 . . 59.20(12) ?
B35 B35 U51 11 . 63.16(8) ?
B35 B35 U51 8 . 63.16(8) ?
U33 B35 U51 . . 58.69(9) ?
U42 B35 U51 . . 113.06(13) ?
U42 B35 U51 2 . 113.06(13) ?
B35 B35 U55 2 . 65.57(9) ?
O27C B35 U55 11 . 171.4(2) ?
O27A B35 U55 11 . 171.4(2) ?
O27A B35 U55 . . 64.01(8) ?
B35 B35 U55 11 . 113.43(9) ?
B35 B35 U55 8 . 63.20(9) ?
U33 B35 U55 . . 118.93(9) ?
U42 B35 U55 . . 60.82(5) ?
U42 B35 U55 2 . 123.99(16) ?
U51 B35 U55 . . 115.77(10) ?
A28 A36 A37 . . 59.92(12) ?
A28 A36 A71 . . 120.31(15) ?
A37 A36 A71 . . 120.09(17) ?
A28 A36 A41 . . 121.62(15) ?
A37 A36 A41 . . 120.31(17) ?
A71 A36 A41 . . 108.06(15) ?
A28 A36 A36 . 8 178.97(11) ?
A37 A36 A36 . 8 120.06(10) ?
A71 A36 A36 . 8 58.73(9) ?
A41 A36 A36 . 8 59.36(9) ?
A28 A36 T46 . . 64.99(10) ?
A37 A36 T46 . . 111.27(13) ?
A71 A36 T46 . . 121.65(15) ?
A41 A36 T46 . . 62.61(10) ?
A36 A36 T46 8 . 115.72(7) ?
A28 A36 T32 . . 65.07(10) ?
A37 A36 T32 . . 116.00(14) ?
A71 A36 T32 . . 65.36(10) ?
A41 A36 T32 . . 114.85(15) ?
A36 A36 T32 8 . 114.36(7) ?
T46 A36 T32 . . 68.71(8) ?
A28 A36 T41 . . 66.10(10) ?
A37 A36 T41 . . 64.09(10) ?
A71 A36 T41 . . 64.59(10) ?
A41 A36 T41 . . 172.09(15) ?
A36 A36 T41 8 . 112.91(6) ?
T46 A36 T41 . . 123.15(12) ?
T32 A36 T41 . . 65.66(7) ?
A28 A36 T60 . . 68.53(10) ?
A37 A36 T60 . . 64.67(10) ?
A71 A36 T60 . . 171.02(15) ?
A41 A36 T60 . . 63.74(10) ?
A36 A36 T60 8 . 112.45(6) ?
T46 A36 T60 . . 59.07(6) ?
T32 A36 T60 . . 120.58(11) ?
T41 A36 T60 . . 123.36(11) ?
A28 A36 T56 . . 115.87(13) ?
A37 A36 T56 . . 64.87(10) ?
A71 A36 T56 . . 65.21(12) ?
A41 A36 T56 . . 112.74(13) ?
A36 A36 T56 8 . 63.53(6) ?
T46 A36 T56 . . 172.18(13) ?
T32 A36 T56 . . 118.97(11) ?
T41 A36 T56 . . 62.18(7) ?
T60 A36 T56 . . 113.52(11) ?
A28 A36 T50 . . 115.94(13) ?
A37 A36 T50 . . 175.61(16) ?
A71 A36 T50 . . 60.01(12) ?
A41 A36 T50 . . 62.63(12) ?
A36 A36 T50 8 . 64.06(6) ?
T46 A36 T50 . . 66.67(7) ?
T32 A36 T50 . . 59.76(6) ?
T41 A36 T50 . . 113.43(10) ?
T60 A36 T50 . . 115.90(10) ?
T56 A36 T50 . . 117.67(11) ?
A28 A36 T64 . . 116.17(13) ?
A37 A36 T64 . . 65.14(10) ?
A71 A36 T64 . . 113.72(13) ?
A41 A36 T64 . . 64.47(12) ?
A36 A36 T64 8 . 64.40(6) ?
T46 A36 T64 . . 111.51(10) ?
T32 A36 T64 . . 178.75(14) ?
T41 A36 T64 . . 114.85(11) ?
T60 A36 T64 . . 60.23(6) ?
T56 A36 T64 . . 60.84(6) ?
T50 A36 T64 . . 119.11(11) ?
B41 B36 O26A . . 109.07(15) ?
B41 B36 B36 . 8 59.24(9) ?
O26A B36 B36 . 8 59.70(9) ?
B41 B36 B37 . . 119.53(17) ?
O26A B36 B37 . . 119.73(16) ?
B36 B36 B37 8 . 119.56(10) ?
B41 B36 B28 . . 123.53(15) ?
O26A B36 B28 . . 117.09(14) ?
B36 B36 B28 8 . 176.76(10) ?
B37 B36 B28 . . 61.16(12) ?
B41 B36 U46 . . 63.01(10) ?
O26A B36 U46 . . 122.39(15) ?
B36 B36 U46 8 . 116.19(7) ?
B37 B36 U46 . . 110.66(13) ?
B28 B36 U46 . . 65.51(10) ?
B41 B36 U32 . . 114.61(15) ?
O26A B36 U32 . . 65.53(10) ?
B36 B36 U32 8 . 114.79(7) ?
B37 B36 U32 . . 116.70(14) ?
B28 B36 U32 . . 62.90(10) ?
U46 B36 U32 . . 68.22(7) ?
B41 B36 U41 . . 172.30(15) ?
O26A B36 U41 . . 63.55(10) ?
B36 B36 U41 8 . 113.42(6) ?
B37 B36 U41 . . 65.26(10) ?
B28 B36 U41 . . 63.74(10) ?
U46 B36 U41 . . 122.13(12) ?
U32 B36 U41 . . 65.25(7) ?
B41 B36 U60 . . 64.52(10) ?
O26A B36 U60 . . 172.53(15) ?
B36 B36 U60 8 . 112.85(6) ?
B37 B36 U60 . . 63.38(10) ?
B28 B36 U60 . . 70.37(10) ?
U46 B36 U60 . . 59.17(6) ?
U32 B36 U60 . . 120.03(11) ?
U41 B36 U60 . . 122.66(11) ?
B41 B36 U56 . . 113.65(14) ?
O26A B36 U56 . . 64.41(11) ?
B36 B36 U56 8 . 64.16(6) ?
B37 B36 U56 . . 64.79(10) ?
B28 B36 U56 . . 114.54(13) ?
U46 B36 U56 . . 172.81(13) ?
U32 B36 U56 . . 118.56(11) ?
U41 B36 U56 . . 61.94(6) ?
U60 B36 U56 . . 113.76(11) ?
B41 B36 U50 . . 62.53(12) ?
O26A B36 U50 . . 61.23(11) ?
B36 B36 U50 8 . 64.56(6) ?
B37 B36 U50 . . 175.84(16) ?
B28 B36 U50 . . 114.69(13) ?
U46 B36 U50 . . 66.63(7) ?
U32 B36 U50 . . 59.59(6) ?
U41 B36 U50 . . 113.13(10) ?
U60 B36 U50 . . 116.22(10) ?
U56 B36 U50 . . 118.23(11) ?
M25A A37 A28 . . 120.44(15) ?
M25A A37 A36 . . 119.17(15) ?
A28 A37 A36 . . 59.84(12) ?
M25A A37 A37 . 78 109.20(10) ?
A28 A37 A37 . 78 120.97(10) ?
A36 A37 A37 . 78 119.91(10) ?
M25A A37 A42 . . 59.45(12) ?
A28 A37 A42 . . 178.47(18) ?
A36 A37 A42 . . 118.75(17) ?
A37 A37 A42 78 . 60.05(8) ?
M25A A37 T47 . . 123.02(13) ?
A28 A37 T47 . . 65.22(10) ?
A36 A37 T47 . . 111.12(13) ?
A37 A37 T47 78 . 61.75(6) ?
A42 A37 T47 . . 116.21(13) ?
M25A A37 T31 . . 66.12(10) ?
A28 A37 T31 . . 64.74(10) ?
A36 A37 T31 . . 115.44(14) ?
A37 A37 T31 78 . 115.41(6) ?
A42 A37 T31 . . 116.07(14) ?
T47 A37 T31 . . 69.48(7) ?
M25A A37 T41 . . 64.28(10) ?
A28 A37 T41 . . 65.98(10) ?
A36 A37 T41 . . 63.85(10) ?
A37 A37 T41 78 . 172.93(6) ?
A42 A37 T41 . . 113.03(11) ?
T47 A37 T41 . . 123.57(11) ?
T31 A37 T41 . . 65.32(7) ?
M25A A37 T49 . . 62.25(9) ?
A28 A37 T49 . . 114.18(13) ?
A36 A37 T49 . . 173.96(15) ?
A37 A37 T49 78 . 63.13(6) ?
A42 A37 T49 . . 67.22(12) ?
T47 A37 T49 . . 65.09(7) ?
T31 A37 T49 . . 59.19(6) ?
T41 A37 T49 . . 113.76(10) ?
M25A A37 T60 . . 171.14(14) ?
A28 A37 T60 . . 68.41(10) ?
A36 A37 T60 . . 64.44(10) ?
A37 A37 T60 78 . 63.29(6) ?
A42 A37 T60 . . 111.71(12) ?
T47 A37 T60 . . 58.84(6) ?
T31 A37 T60 . . 120.64(10) ?
T41 A37 T60 . . 122.93(11) ?
T49 A37 T60 . . 115.10(10) ?
M25A A37 T56 . . 64.57(9) ?
A28 A37 T56 . . 115.44(13) ?
A36 A37 T56 . . 64.43(10) ?
A37 A37 T56 78 . 113.36(6) ?
A42 A37 T56 . . 63.07(10) ?
T47 A37 T56 . . 171.50(12) ?
T31 A37 T56 . . 118.80(10) ?
T41 A37 T56 . . 61.98(6) ?
T49 A37 T56 . . 119.96(10) ?
T60 A37 T56 . . 113.03(10) ?
B37 B37 O25A 6 . 110.66(9) ?
B37 B37 B36 6 . 121.29(10) ?
O25A B37 B36 . . 117.80(15) ?
B37 B37 B42 6 . 61.54(8) ?
O25A B37 B42 . . 59.25(12) ?
B36 B37 B42 . . 120.31(17) ?
B37 B37 B28 6 . 123.85(9) ?
O25A B37 B28 . . 114.92(15) ?
B36 B37 B28 . . 60.20(12) ?
B42 B37 B28 . . 174.03(16) ?
B37 B37 U47 6 . 63.57(6) ?
O25A B37 U47 . . 121.45(13) ?
B36 B37 U47 . . 111.24(13) ?
B42 B37 U47 . . 118.07(13) ?
B28 B37 U47 . . 65.45(10) ?
B37 B37 U31 6 . 116.60(6) ?
O25A B37 U31 . . 64.14(9) ?
B36 B37 U31 . . 113.20(13) ?
B42 B37 U31 . . 114.55(14) ?
B28 B37 U31 . . 61.46(9) ?
U47 B37 U31 . . 68.61(7) ?
B37 B37 U49 6 . 64.68(6) ?
O25A B37 U49 . . 61.44(9) ?
B36 B37 U49 . . 171.85(15) ?
B42 B37 U49 . . 66.90(12) ?
B28 B37 U49 . . 112.20(12) ?
U47 B37 U49 . . 65.44(7) ?
U31 B37 U49 . . 58.80(6) ?
B37 B37 U60 6 . 64.76(6) ?
O25A B37 U60 . . 174.57(14) ?
B36 B37 U60 . . 64.51(10) ?
B42 B37 U60 . . 115.33(13) ?
B28 B37 U60 . . 70.50(10) ?
U47 B37 U60 . . 59.90(6) ?
U31 B37 U60 . . 120.10(10) ?
U49 B37 U60 . . 117.06(10) ?
B37 B37 U41 6 . 173.39(6) ?
O25A B37 U41 . . 63.16(9) ?
B36 B37 U41 . . 62.56(10) ?
B42 B37 U41 . . 112.04(11) ?
B28 B37 U41 . . 62.48(9) ?
U47 B37 U41 . . 121.09(11) ?
U31 B37 U41 . . 63.69(6) ?
U49 B37 U41 . . 112.11(10) ?
U60 B37 U41 . . 121.27(10) ?
B37 B37 U64 6 . 65.27(6) ?
O25A B37 U64 . . 114.47(12) ?
B36 B37 U64 . . 65.79(10) ?
B42 B37 U64 . . 65.16(12) ?
B28 B37 U64 . . 118.64(13) ?
U47 B37 U64 . . 113.46(10) ?
U31 B37 U64 . . 177.87(12) ?
U49 B37 U64 . . 122.26(11) ?
U60 B37 U64 . . 61.40(6) ?
U41 B37 U64 . . 114.33(10) ?
M30A A38 O34C . 36 120.3(2) ?
M30A A38 O34A . 36 120.3(2) ?
O34C A38 O34A 36 36 0.0(2) ?
M30A A38 A29 . 78 121.60(17) ?
O34C A38 A29 36 78 109.08(18) ?
O34A A38 A29 36 78 109.08(18) ?
M30A A38 A29 . . 121.61(17) ?
O34C A38 A29 36 . 109.08(18) ?
O34A A38 A29 36 . 109.08(18) ?
A29 A38 A29 78 . 60.99(17) ?
M30A A38 B46 . 36 178.5(2) ?
O34C A38 B46 36 36 58.25(16) ?
O34A A38 B46 36 36 58.25(16) ?
A29 A38 B46 78 36 59.61(15) ?
A29 A38 B46 . 36 59.60(15) ?
M30A A38 T46 . . 65.54(10) ?
O34C A38 T46 36 . 124.22(8) ?
O34A A38 T46 36 . 124.22(8) ?
A29 A38 T46 78 . 110.45(16) ?
A29 A38 T46 . . 61.60(9) ?
B46 A38 T46 36 . 115.13(12) ?
M30A A38 T46 . 78 65.53(10) ?
O34C A38 T46 36 78 124.22(8) ?
O34A A38 T46 36 78 124.22(8) ?
A29 A38 T46 78 78 61.60(9) ?
A29 A38 T46 . 78 110.46(16) ?
B46 A38 T46 36 78 115.13(12) ?
T46 A38 T46 . 78 108.76(15) ?
M30A A38 T34 . . 113.26(10) ?
O34C A38 T34 36 . 64.54(8) ?
O34A A38 T34 36 . 64.54(8) ?
A29 A38 T34 78 . 114.96(17) ?
A29 A38 T34 . . 61.96(9) ?
B46 A38 T34 36 . 66.32(9) ?
T46 A38 T34 . . 63.792(14) ?
T46 A38 T34 78 . 170.94(16) ?
M30A A38 T34 . 78 113.25(10) ?
O34C A38 T34 36 78 64.55(8) ?
O34A A38 T34 36 78 64.55(8) ?
A29 A38 T34 78 78 61.95(9) ?
A29 A38 T34 . 78 114.96(17) ?
B46 A38 T34 36 78 66.32(9) ?
T46 A38 T34 . 78 170.93(16) ?
T46 A38 T34 78 78 63.791(14) ?
T34 A38 T34 . 78 123.05(16) ?
M30A A38 T53 . 78 63.81(12) ?
O34C A38 T53 36 78 67.31(12) ?
O34A A38 T53 36 78 67.31(12) ?
A29 A38 T53 78 78 115.49(7) ?
A29 A38 T53 . 78 174.37(18) ?
B46 A38 T53 36 78 115.01(15) ?
T46 A38 T53 . 78 123.92(17) ?
T46 A38 T53 78 78 69.70(6) ?
T34 A38 T53 . 78 118.38(15) ?
T34 A38 T53 78 78 59.80(5) ?
O30A B38 A69 . 84_545 122.7(2) ?
O30A B38 B29 . 6 119.76(18) ?
A69 B38 B29 84_545 6 108.71(19) ?
O30A B38 B29 . . 119.76(17) ?
A69 B38 B29 84_545 . 108.70(19) ?
B29 B38 B29 6 . 61.95(17) ?
O30A B38 A46 . 84_545 178.8(3) ?
A69 B38 A46 84_545 84_545 56.13(17) ?
B29 B38 A46 6 84_545 61.22(15) ?
B29 B38 A46 . 84_545 61.21(15) ?
O30A B38 U46 . 6 65.24(10) ?
A69 B38 U46 84_545 6 123.59(8) ?
B29 B38 U46 6 6 60.91(9) ?
B29 B38 U46 . 6 111.01(16) ?
A46 B38 U46 84_545 6 115.27(12) ?
O30A B38 U46 . . 65.23(10) ?
A69 B38 U46 84_545 . 123.58(8) ?
B29 B38 U46 6 . 111.02(16) ?
B29 B38 U46 . . 60.92(9) ?
A46 B38 U46 84_545 . 115.28(12) ?
U46 B38 U46 6 . 110.31(15) ?
O30A B38 U34 . 6 113.81(11) ?
A69 B38 U34 84_545 6 63.69(8) ?
B29 B38 U34 6 6 62.38(9) ?
B29 B38 U34 . 6 115.91(18) ?
A46 B38 U34 84_545 6 65.84(9) ?
U46 B38 U34 6 6 63.585(13) ?
U46 B38 U34 . 6 172.36(17) ?
O30A B38 U34 . . 113.82(11) ?
A69 B38 U34 84_545 . 63.69(8) ?
B29 B38 U34 6 . 115.91(18) ?
B29 B38 U34 . . 62.38(9) ?
A46 B38 U34 84_545 . 65.83(9) ?
U46 B38 U34 6 . 172.36(17) ?
U46 B38 U34 . . 63.591(13) ?
U34 B38 U34 6 . 122.05(16) ?
O30A B38 U53 . . 65.30(13) ?
A69 B38 U53 84_545 . 67.72(13) ?
B29 B38 U53 6 . 174.78(19) ?
B29 B38 U53 . . 115.03(7) ?
A46 B38 U53 84_545 . 113.74(15) ?
U46 B38 U53 6 . 124.11(17) ?
U46 B38 U53 . . 69.35(6) ?
U34 B38 U53 6 . 117.60(15) ?
U34 B38 U53 . . 59.31(5) ?
O30A B38 U53 . 6 65.31(13) ?
A69 B38 U53 84_545 6 67.72(13) ?
B29 B38 U53 6 6 115.03(7) ?
B29 B38 U53 . 6 174.78(19) ?
A46 B38 U53 84_545 6 113.73(15) ?
U46 B38 U53 6 6 69.36(6) ?
U46 B38 U53 . 6 124.11(17) ?
U34 B38 U53 6 6 59.31(5) ?
U34 B38 U53 . 6 117.59(15) ?
U53 B38 U53 . 6 67.63(11) ?
A63 A39 A63 . 78 104.7(3) ?
A63 A39 A65 . . 104.3(2) ?
A63 A39 A65 78 . 104.3(2) ?
A63 A39 T43 . . 66.43(12) ?
A63 A39 T43 78 . 128.8(2) ?
A65 A39 T43 . . 126.96(15) ?
A63 A39 T43 . 78 128.8(2) ?
A63 A39 T43 78 78 66.43(12) ?
A65 A39 T43 . 78 126.95(15) ?
T43 A39 T43 . 78 80.74(14) ?
A63 A39 T54 . . 127.63(17) ?
A63 A39 T54 78 . 127.62(18) ?
A65 A39 T54 . . 64.83(18) ?
T43 A39 T54 . . 80.34(13) ?
T43 A39 T54 78 . 80.33(13) ?
A63 A39 T63 . . 65.52(15) ?
A63 A39 T63 78 . 65.52(15) ?
A65 A39 T63 . . 66.57(18) ?
T43 A39 T63 . . 131.95(12) ?
T43 A39 T63 78 . 131.95(12) ?
T54 A39 T63 . . 131.40(18) ?
B65 B39 B63 . . 105.1(2) ?
B65 B39 B63 . 6 105.1(2) ?
B63 B39 B63 . 6 100.9(4) ?
B65 B39 U54 . . 68.83(19) ?
B63 B39 U54 . . 129.49(17) ?
B63 B39 U54 6 . 129.48(17) ?
B65 B39 U63 . . 64.53(19) ?
B63 B39 U63 . . 65.66(16) ?
B63 B39 U63 6 . 65.66(16) ?
U54 B39 U63 . . 133.36(18) ?
B65 B39 U43 . 6 129.33(15) ?
B63 B39 U43 . 6 125.5(2) ?
B63 B39 U43 6 6 66.37(12) ?
U54 B39 U43 . 6 79.57(13) ?
U63 B39 U43 . 6 132.02(12) ?
B65 B39 U43 . . 129.33(15) ?
B63 B39 U43 . . 66.38(12) ?
B63 B39 U43 6 . 125.5(2) ?
U54 B39 U43 . . 79.57(13) ?
U63 B39 U43 . . 132.03(12) ?
U43 B39 U43 6 . 79.05(14) ?
M24A A40 M24C . 8 61.82(17) ?
M24A A40 M24A . 8 61.82(17) ?
M24C A40 M24A 8 8 0.00(18) ?
M24A A40 M32A . . 120.32(18) ?
M24C A40 M32A 8 . 120.32(18) ?
M24A A40 M32A 8 . 120.32(18) ?
M24A A40 M31A . . 121.86(18) ?
M24C A40 M31A 8 . 121.86(18) ?
M24A A40 M31A 8 . 121.86(18) ?
M32A A40 M31A . . 106.0(2) ?
M24A A40 M29A . . 114.56(8) ?
M24C A40 M29A 8 . 176.09(17) ?
M24A A40 M29A 8 . 176.09(17) ?
M32A A40 M29A . . 59.62(12) ?
M31A A40 M29A . . 60.91(13) ?
M24A A40 M29C . 75 176.09(17) ?
M24C A40 M29C 8 75 114.56(8) ?
M24A A40 M29C 8 75 114.56(8) ?
M32A A40 M29C . 75 59.62(12) ?
M31A A40 M29C . 75 60.91(13) ?
M29A A40 M29C . 75 69.02(15) ?
M24A A40 M29A . 75 176.09(17) ?
M24C A40 M29A 8 75 114.56(8) ?
M24A A40 M29A 8 75 114.56(8) ?
M32A A40 M29A . 75 59.62(12) ?
M31A A40 M29A . 75 60.91(13) ?
M29A A40 M29A . 75 69.02(15) ?
M29C A40 M29A 75 75 0.00(12) ?
O24C B40 O24A 8 8 0.00(15) ?
O24C B40 O24A 8 . 61.20(15) ?
O24A B40 O24A 8 . 61.20(15) ?
O24C B40 O31A 8 . 122.33(18) ?
O24A B40 O31A 8 . 122.33(18) ?
O24A B40 O31A . . 122.33(18) ?
O24C B40 O32A 8 . 121.70(19) ?
O24A B40 O32A 8 . 121.70(19) ?
O24A B40 O32A . . 121.70(19) ?
O31A B40 O32A . . 104.0(2) ?
O24C B40 O29C 8 3 119.75(8) ?
O24A B40 O29C 8 3 119.75(8) ?
O24A B40 O29C . 3 178.4(2) ?
O31A B40 O29C . 3 58.51(14) ?
O32A B40 O29C . 3 56.76(14) ?
O24C B40 O29A 8 3 119.75(8) ?
O24A B40 O29A 8 3 119.75(8) ?
O24A B40 O29A . 3 178.4(2) ?
O31A B40 O29A . 3 58.51(14) ?
O32A B40 O29A . 3 56.76(14) ?
O29C B40 O29A 3 3 0.00(16) ?
O24C B40 O29A 8 . 178.4(2) ?
O24A B40 O29A 8 . 178.4(2) ?
O24A B40 O29A . . 119.76(8) ?
O31A B40 O29A . . 58.50(14) ?
O32A B40 O29A . . 56.76(14) ?
O29C B40 O29A 3 . 59.26(16) ?
O29A B40 O29A 3 . 59.26(16) ?
A36 A41 A36 8 . 61.28(17) ?
A36 A41 A41 8 75 119.78(12) ?
A36 A41 A41 . 75 119.78(12) ?
A36 A41 M30C 8 75 119.88(10) ?
A36 A41 M30C . 75 178.80(17) ?
A41 A41 M30C 75 75 60.15(10) ?
A36 A41 M30A 8 75 119.88(10) ?
A36 A41 M30A . 75 178.80(17) ?
A41 A41 M30A 75 75 60.15(10) ?
M30C A41 M30A 75 75 0.0(2) ?
A36 A41 M30A 8 . 178.80(17) ?
A36 A41 M30A . . 119.88(10) ?
A41 A41 M30A 75 . 60.15(10) ?
M30C A41 M30A 75 . 58.96(18) ?
M30A A41 M30A 75 . 58.96(18) ?
A36 A41 T46 8 8 62.42(9) ?
A36 A41 T46 . 8 117.23(17) ?
A41 A41 T46 75 8 110.62(9) ?
M30C A41 T46 75 8 63.63(8) ?
M30A A41 T46 75 8 63.63(8) ?
M30A A41 T46 . 8 116.41(17) ?
A36 A41 T46 8 . 117.23(17) ?
A36 A41 T46 . . 62.41(9) ?
A41 A41 T46 75 . 110.63(9) ?
M30C A41 T46 75 . 116.42(17) ?
M30A A41 T46 75 . 116.42(17) ?
M30A A41 T46 . . 63.63(8) ?
T46 A41 T46 8 . 129.18(17) ?
A36 A41 T58 8 . 115.27(16) ?
A36 A41 T58 . . 115.27(16) ?
A41 A41 T58 75 . 114.99(9) ?
M30C A41 T58 75 . 64.09(11) ?
M30A A41 T58 75 . 64.09(11) ?
M30A A41 T58 . . 64.09(11) ?
T46 A41 T58 8 . 68.22(9) ?
T46 A41 T58 . . 68.23(9) ?
A36 A41 T50 8 . 65.82(12) ?
A36 A41 T50 . . 65.83(12) ?
A41 A41 T50 75 . 173.16(9) ?
M30C A41 T50 75 . 114.16(15) ?
M30A A41 T50 75 . 114.16(15) ?
M30A A41 T50 . . 114.16(15) ?
T46 A41 T50 8 . 67.73(9) ?
T46 A41 T50 . . 67.74(9) ?
T58 A41 T50 . . 58.17(9) ?
A36 A41 T60 8 . 114.31(17) ?
A36 A41 T60 . . 64.15(9) ?
A41 A41 T60 75 . 63.57(8) ?
M30C A41 T60 75 . 115.14(16) ?
M30A A41 T60 75 . 115.14(16) ?
M30A A41 T60 . . 66.81(9) ?
T46 A41 T60 8 . 171.62(16) ?
T46 A41 T60 . . 59.139(16) ?
T58 A41 T60 . . 119.28(9) ?
T50 A41 T60 . . 118.79(9) ?
B36 B41 B36 . 8 61.52(18) ?
B36 B41 O30C . 3 177.8(2) ?
B36 B41 O30C 8 3 119.68(11) ?
B36 B41 O30A . 3 177.8(2) ?
B36 B41 O30A 8 3 119.68(11) ?
O30C B41 O30A 3 3 0.00(15) ?
B36 B41 O30A . . 119.67(11) ?
B36 B41 O30A 8 . 177.8(2) ?
O30C B41 O30A 3 . 59.1(2) ?
O30A B41 O30A 3 . 59.1(2) ?
B36 B41 B41 . 3 119.17(12) ?
B36 B41 B41 8 3 119.18(12) ?
O30C B41 B41 3 3 58.66(11) ?
O30A B41 B41 3 3 58.66(11) ?
O30A B41 B41 . 3 58.66(11) ?
B36 B41 U46 . . 63.54(9) ?
B36 B41 U46 8 . 118.66(17) ?
O30C B41 U46 3 . 116.26(18) ?
O30A B41 U46 3 . 116.26(18) ?
O30A B41 U46 . . 63.31(9) ?
B41 B41 U46 3 . 109.85(9) ?
B36 B41 U46 . 8 118.66(17) ?
B36 B41 U46 8 8 63.54(9) ?
O30C B41 U46 3 8 63.31(9) ?
O30A B41 U46 3 8 63.31(9) ?
O30A B41 U46 . 8 116.27(18) ?
B41 B41 U46 3 8 109.85(9) ?
U46 B41 U46 . 8 129.52(17) ?
B36 B41 U58 . . 116.59(16) ?
B36 B41 U58 8 . 116.59(16) ?
O30C B41 U58 3 . 64.84(12) ?
O30A B41 U58 3 . 64.84(12) ?
O30A B41 U58 . . 64.84(12) ?
B41 B41 U58 3 . 114.04(9) ?
U46 B41 U58 . . 68.04(9) ?
U46 B41 U58 8 . 68.05(9) ?
B36 B41 U50 . . 66.89(13) ?
B36 B41 U50 8 . 66.89(13) ?
O30C B41 U50 3 . 115.22(15) ?
O30A B41 U50 3 . 115.22(15) ?
O30A B41 U50 . . 115.22(15) ?
B41 B41 U50 3 . 172.61(9) ?
U46 B41 U50 . . 68.29(9) ?
U46 B41 U50 8 . 68.29(9) ?
U58 B41 U50 . . 58.57(9) ?
B36 B41 U60 . . 64.84(9) ?
B36 B41 U60 8 . 114.90(17) ?
O30C B41 U60 3 . 113.05(16) ?
O30A B41 U60 3 . 113.05(16) ?
O30A B41 U60 . . 64.91(10) ?
B41 B41 U60 3 . 62.53(8) ?
U46 B41 U60 . . 59.403(17) ?
U46 B41 U60 8 . 170.98(16) ?
U58 B41 U60 . . 118.73(9) ?
U50 B41 U60 . . 119.91(9) ?
A42 A42 M25C 75 78 120.26(11) ?
A42 A42 M25A 75 78 120.26(11) ?
M25C A42 M25A 78 78 0.00(14) ?
A42 A42 M25A 75 . 120.26(11) ?
M25C A42 M25A 78 . 114.0(2) ?
M25A A42 M25A 78 . 114.0(2) ?
A42 A42 A37 75 . 121.19(11) ?
M25C A42 A37 78 . 107.52(18) ?
M25A A42 A37 78 . 107.52(18) ?
M25A A42 A37 . . 57.56(11) ?
A42 A42 A37 75 78 121.19(11) ?
M25C A42 A37 78 78 57.55(11) ?
M25A A42 A37 78 78 57.55(11) ?
M25A A42 A37 . 78 107.52(18) ?
A37 A42 A37 . 78 59.90(16) ?
A42 A42 T61 75 75 64.60(9) ?
M25C A42 T61 78 75 63.86(8) ?
M25A A42 T61 78 75 63.86(8) ?
M25A A42 T61 . 75 127.05(18) ?
A37 A42 T61 . 75 171.02(13) ?
A37 A42 T61 78 75 111.52(7) ?
A42 A42 T61 75 . 64.60(9) ?
M25C A42 T61 78 . 127.05(18) ?
M25A A42 T61 78 . 127.05(18) ?
M25A A42 T61 . . 63.86(8) ?
A37 A42 T61 . . 111.53(7) ?
A37 A42 T61 78 . 171.02(13) ?
T61 A42 T61 75 . 76.90(12) ?
A42 A42 T54 75 . 118.41(9) ?
M25C A42 T54 78 . 65.09(11) ?
M25A A42 T54 78 . 65.09(11) ?
M25A A42 T54 . . 65.09(11) ?
A37 A42 T54 . . 111.39(16) ?
A37 A42 T54 78 . 111.38(16) ?
T61 A42 T54 75 . 68.14(9) ?
T61 A42 T54 . . 68.14(9) ?
A42 A42 T56 75 75 65.82(8) ?
M25C A42 T56 78 75 64.23(7) ?
M25A A42 T56 78 75 64.23(7) ?
M25A A42 T56 . 75 170.7(2) ?
A37 A42 T56 . 75 113.62(16) ?
A37 A42 T56 78 75 63.55(9) ?
T61 A42 T56 75 75 61.21(5) ?
T61 A42 T56 . 75 124.92(15) ?
T54 A42 T56 . 75 119.46(8) ?
A42 A42 T56 75 . 65.82(8) ?
M25C A42 T56 78 . 170.7(2) ?
M25A A42 T56 78 . 170.7(2) ?
M25A A42 T56 . . 64.22(7) ?
A37 A42 T56 . . 63.55(9) ?
A37 A42 T56 78 . 113.63(16) ?
T61 A42 T56 75 . 124.92(15) ?
T61 A42 T56 . . 61.21(5) ?
T54 A42 T56 . . 119.45(8) ?
T56 A42 T56 75 . 115.88(15) ?
B42 B42 O25C 3 6 120.24(11) ?
B42 B42 O25A 3 6 120.24(11) ?
O25C B42 O25A 6 6 0.00(19) ?
B42 B42 O25A 3 . 120.24(11) ?
O25C B42 O25A 6 . 114.2(2) ?
O25A B42 O25A 6 . 114.2(2) ?
B42 B42 B37 3 . 120.05(12) ?
O25C B42 B37 6 . 107.14(18) ?
O25A B42 B37 6 . 107.14(18) ?
O25A B42 B37 . . 59.62(11) ?
B42 B42 B37 3 6 120.05(12) ?
O25C B42 B37 6 6 59.61(11) ?
O25A B42 B37 6 6 59.61(11) ?
O25A B42 B37 . 6 107.14(18) ?
B37 B42 B37 . 6 56.93(16) ?
B42 B42 U54 3 . 118.05(9) ?
O25C B42 U54 6 . 65.43(11) ?
O25A B42 U54 6 . 65.43(11) ?
O25A B42 U54 . . 65.42(11) ?
B37 B42 U54 . . 113.72(16) ?
B37 B42 U54 6 . 113.71(16) ?
B42 B42 U61 3 3 63.62(9) ?
O25C B42 U61 6 3 64.49(8) ?
O25A B42 U61 6 3 64.49(8) ?
O25A B42 U61 . 3 128.12(18) ?
B37 B42 U61 . 3 169.86(13) ?
B37 B42 U61 6 3 112.93(7) ?
U54 B42 U61 . 3 69.00(10) ?
B42 B42 U61 3 . 63.62(9) ?
O25C B42 U61 6 . 128.12(18) ?
O25A B42 U61 6 . 128.12(18) ?
O25A B42 U61 . . 64.49(8) ?
B37 B42 U61 . . 112.93(7) ?
B37 B42 U61 6 . 169.86(13) ?
U54 B42 U61 . . 69.00(10) ?
U61 B42 U61 3 . 77.21(12) ?
B42 B42 U56 3 3 65.22(8) ?
O25C B42 U56 6 3 64.88(7) ?
O25A B42 U56 6 3 64.88(7) ?
O25A B42 U56 . 3 170.6(2) ?
B37 B42 U56 . 3 111.19(16) ?
B37 B42 U56 6 3 63.94(9) ?
U54 B42 U56 . 3 120.07(8) ?
U61 B42 U56 3 3 60.72(5) ?
U61 B42 U56 . 3 124.00(15) ?
B42 B42 U56 3 . 65.22(8) ?
O25C B42 U56 6 . 170.6(2) ?
O25A B42 U56 6 . 170.6(2) ?
O25A B42 U56 . . 64.88(7) ?
B37 B42 U56 . . 63.94(9) ?
B37 B42 U56 6 . 111.19(16) ?
U54 B42 U56 . . 120.07(8) ?
U61 B42 U56 3 . 124.00(15) ?
U61 B42 U56 . . 60.72(5) ?
U56 B42 U56 3 . 114.29(15) ?
B11 A43 A5 43 78 60.31(12) ?
B11 A43 A45 43 . 119.52(16) ?
A5 A43 A45 78 . 119.69(15) ?
B11 A43 A43 43 21 122.67(10) ?
A5 A43 A43 78 21 119.62(10) ?
A45 A43 A43 . 21 108.38(10) ?
B11 A43 A44 43 . 176.88(17) ?
A5 A43 A44 78 . 118.20(16) ?
A45 A43 A44 . . 58.39(12) ?
A43 A43 A44 21 . 60.41(8) ?
B11 A43 U36 43 39 67.15(10) ?
A5 A43 U36 78 39 112.51(13) ?
A45 A43 U36 . 39 121.71(15) ?
A43 A43 U36 21 39 61.56(7) ?
A44 A43 U36 . 39 115.82(13) ?
B11 A43 U21 43 43 64.51(10) ?
A5 A43 U21 78 43 115.49(14) ?
A45 A43 U21 . 43 64.82(11) ?
A43 A43 U21 21 43 116.83(6) ?
A44 A43 U21 . 43 115.07(14) ?
U36 A43 U21 39 43 70.89(7) ?
B11 A43 T5 43 78 65.51(10) ?
A5 A43 T5 78 78 64.28(10) ?
A45 A43 T5 . 78 64.24(10) ?
A43 A43 T5 21 78 171.75(6) ?
A44 A43 T5 . 78 111.42(11) ?
U36 A43 T5 39 78 124.85(11) ?
U21 A43 T5 43 78 64.36(7) ?
B11 A43 T67 43 . 114.87(13) ?
A5 A43 T67 78 . 175.08(15) ?
A45 A43 T67 . . 61.10(11) ?
A43 A43 T67 21 . 63.22(6) ?
A44 A43 T67 . . 66.57(11) ?
U36 A43 T67 39 . 64.74(7) ?
U21 A43 T67 43 . 60.02(7) ?
T5 A43 T67 78 . 113.48(11) ?
B11 A43 T59 43 . 70.45(10) ?
A5 A43 T59 78 . 64.15(10) ?
A45 A43 T59 . . 170.04(15) ?
A43 A43 T59 21 . 63.26(6) ?
A44 A43 T59 . . 111.66(13) ?
U36 A43 T59 39 . 60.40(6) ?
U21 A43 T59 43 . 123.03(11) ?
T5 A43 T59 78 . 123.66(11) ?
T67 A43 T59 . . 115.96(10) ?
B11 A43 T12 43 78 114.67(13) ?
A5 A43 T12 78 78 64.42(10) ?
A45 A43 T12 . 78 64.45(10) ?
A43 A43 T12 21 78 113.22(6) ?
A44 A43 T12 . 78 62.53(9) ?
U36 A43 T12 39 78 172.41(13) ?
U21 A43 T12 43 78 116.67(10) ?
T5 A43 T12 78 78 60.94(6) ?
T67 A43 T12 . 78 118.84(10) ?
T59 A43 T12 . 78 112.72(11) ?
B11 A43 T66 43 . 117.50(13) ?
A5 A43 T66 78 . 64.78(11) ?
A45 A43 T66 . . 111.97(13) ?
A43 A43 T66 21 . 64.76(6) ?
A44 A43 T66 . . 62.76(11) ?
U36 A43 T66 39 . 112.27(10) ?
U21 A43 T66 43 . 176.62(12) ?
T5 A43 T66 78 . 113.60(10) ?
T67 A43 T66 . . 119.83(10) ?
T59 A43 T66 . . 60.28(6) ?
T12 A43 T66 78 . 60.18(6) ?
A11 B43 B43 67_554 21 120.06(10) ?
A11 B43 B5 67_554 6 59.27(12) ?
B43 B43 B5 21 6 119.93(10) ?
A11 B43 O40A 67_554 . 120.19(15) ?
B43 B43 O40A 21 . 110.18(9) ?
B5 B43 O40A 6 . 119.14(15) ?
A11 B43 B44 67_554 . 177.64(19) ?
B43 B43 B44 21 . 61.28(8) ?
B5 B43 B44 6 . 118.45(16) ?
O40A B43 B44 . . 59.97(12) ?
A11 B43 T36 67_554 87_545 63.89(10) ?
B43 B43 T36 21 87_545 63.24(6) ?
B5 B43 T36 6 87_545 111.17(12) ?
O40A B43 T36 . 87_545 121.29(14) ?
B44 B43 T36 . 87_545 118.24(13) ?
A11 B43 T21 67_554 67_554 65.09(10) ?
B43 B43 T21 21 67_554 117.29(6) ?
B5 B43 T21 6 67_554 113.82(14) ?
O40A B43 T21 . 67_554 64.28(9) ?
B44 B43 T21 . 67_554 116.34(14) ?
T36 B43 T21 87_545 67_554 69.26(7) ?
A11 B43 U67 67_554 . 113.09(13) ?
B43 B43 U67 21 . 64.37(6) ?
B5 B43 U67 6 . 172.19(15) ?
O40A B43 U67 . . 62.17(10) ?
B44 B43 U67 . . 69.18(12) ?
T36 B43 U67 87_545 . 64.07(7) ?
T21 B43 U67 67_554 . 59.14(6) ?
A11 B43 U59 67_554 . 65.70(10) ?
B43 B43 U59 21 . 64.48(6) ?
B5 B43 U59 6 . 63.86(10) ?
O40A B43 U59 . . 174.05(15) ?
B44 B43 U59 . . 114.19(13) ?
T36 B43 U59 87_545 . 59.49(6) ?
T21 B43 U59 67_554 . 119.99(10) ?
U67 B43 U59 . . 115.65(10) ?
A11 B43 U5 67_554 6 66.41(10) ?
B43 B43 U5 21 6 173.29(6) ?
B5 B43 U5 6 6 64.16(10) ?
O40A B43 U5 . 6 63.46(9) ?
B44 B43 U5 . 6 112.33(11) ?
T36 B43 U5 87_545 6 121.29(11) ?
T21 B43 U5 67_554 6 62.76(7) ?
U67 B43 U5 . 6 112.28(10) ?
U59 B43 U5 . 6 121.76(11) ?
A11 B43 U12 67_554 6 114.74(14) ?
B43 B43 U12 21 6 114.89(6) ?
B5 B43 U12 6 6 64.46(10) ?
O40A B43 U12 . 6 64.52(9) ?
B44 B43 U12 . 6 63.03(9) ?
T36 B43 U12 87_545 6 174.13(13) ?
T21 B43 U12 67_554 6 115.76(10) ?
U67 B43 U12 . 6 120.73(11) ?
U59 B43 U12 . 6 114.64(11) ?
U5 B43 U12 6 6 61.14(6) ?
A3 A44 A45 37 21 120.39(12) ?
A3 A44 A45 37 . 120.39(12) ?
A45 A44 A45 21 . 112.7(2) ?
A3 A44 A43 37 21 121.50(18) ?
A45 A44 A43 21 21 58.83(12) ?
A45 A44 A43 . 21 107.71(18) ?
A3 A44 A43 37 . 121.50(18) ?
A45 A44 A43 21 . 107.71(18) ?
A45 A44 A43 . . 58.83(12) ?
A43 A44 A43 21 . 59.17(16) ?
A3 A44 T68 37 . 116.06(19) ?
A45 A44 T68 21 . 64.79(12) ?
A45 A44 T68 . . 64.79(12) ?
A43 A44 T68 21 . 113.26(15) ?
A43 A44 T68 . . 113.25(15) ?
A3 A44 T3 37 78 63.42(12) ?
A45 A44 T3 21 78 125.79(18) ?
A45 A44 T3 . 78 64.59(9) ?
A43 A44 T3 21 78 171.77(12) ?
A43 A44 T3 . 78 112.85(7) ?
T68 A44 T3 . 78 66.94(9) ?
A3 A44 T3 37 60 63.42(12) ?
A45 A44 T3 21 60 64.60(9) ?
A45 A44 T3 . 60 125.79(18) ?
A43 A44 T3 21 60 112.85(7) ?
A43 A44 T3 . 60 171.78(12) ?
T68 A44 T3 . 60 66.95(9) ?
T3 A44 T3 78 60 75.04(11) ?
A3 A44 T12 37 78 65.11(9) ?
A45 A44 T12 21 78 172.3(2) ?
A45 A44 T12 . 78 65.47(8) ?
A43 A44 T12 21 78 114.02(16) ?
A43 A44 T12 . 78 64.72(9) ?
T68 A44 T12 . 78 118.82(8) ?
T3 A44 T12 78 78 60.90(5) ?
T3 A44 T12 60 78 122.87(14) ?
A3 A44 T12 37 60 65.11(9) ?
A45 A44 T12 21 60 65.47(8) ?
A45 A44 T12 . 60 172.3(2) ?
A43 A44 T12 21 60 64.72(9) ?
A43 A44 T12 . 60 114.02(16) ?
T68 A44 T12 . 60 118.82(8) ?
T3 A44 T12 78 60 122.87(14) ?
T3 A44 T12 60 60 60.91(5) ?
T12 A44 T12 78 60 115.28(15) ?
A3 A44 T66 37 . 65.45(15) ?
A45 A44 T66 21 . 114.60(13) ?
A45 A44 T66 . . 114.61(13) ?
A43 A44 T66 21 . 65.46(12) ?
A43 A44 T66 . . 65.47(12) ?
T68 A44 T66 . . 178.48(19) ?
T3 A44 T66 78 . 114.19(12) ?
T3 A44 T66 60 . 114.19(12) ?
T12 A44 T66 78 . 61.60(8) ?
T12 A44 T66 60 . 61.60(8) ?
A3 A44 T67 37 . 177.3(2) ?
A45 A44 T67 21 . 58.95(11) ?
A45 A44 T67 . . 58.94(11) ?
A43 A44 T67 21 . 60.69(11) ?
A43 A44 T67 . . 60.69(11) ?
T68 A44 T67 . . 61.26(9) ?
T3 A44 T67 78 . 114.61(12) ?
T3 A44 T67 60 . 114.61(12) ?
T12 A44 T67 78 . 115.84(9) ?
T12 A44 T67 60 . 115.84(9) ?
T66 A44 T67 . . 117.22(14) ?
B3 B44 O40C 13 21 121.33(11) ?
B3 B44 O40A 13 21 121.33(11) ?
O40C B44 O40A 21 21 0.00(18) ?
B3 B44 O40A 13 . 121.33(11) ?
O40C B44 O40A 21 . 111.7(2) ?
O40A B44 O40A 21 . 111.7(2) ?
B3 B44 B43 13 . 121.52(19) ?
O40C B44 B43 21 . 105.96(17) ?
O40A B44 B43 21 . 105.96(17) ?
O40A B44 B43 . . 58.64(11) ?
B3 B44 B43 13 21 121.52(19) ?
O40C B44 B43 21 21 58.64(11) ?
O40A B44 B43 21 21 58.64(11) ?
O40A B44 B43 . 21 105.96(17) ?
B43 B44 B43 . 21 57.45(16) ?
B3 B44 U3 13 6 65.81(12) ?
O40C B44 U3 21 6 125.98(18) ?
O40A B44 U3 21 6 125.98(18) ?
O40A B44 U3 . 6 63.67(8) ?
B43 B44 U3 . 6 112.57(7) ?
B43 B44 U3 21 6 169.34(13) ?
B3 B44 U3 13 12 65.81(12) ?
O40C B44 U3 21 12 63.66(8) ?
O40A B44 U3 21 12 63.66(8) ?
O40A B44 U3 . 12 125.99(18) ?
B43 B44 U3 . 12 169.34(13) ?
B43 B44 U3 21 12 112.57(7) ?
U3 B44 U3 6 12 77.08(11) ?
B3 B44 U68 13 . 118.8(2) ?
O40C B44 U68 21 . 64.14(11) ?
O40A B44 U68 21 . 64.14(11) ?
O40A B44 U68 . . 64.15(11) ?
B43 B44 U68 . . 111.41(15) ?
B43 B44 U68 21 . 111.42(15) ?
U3 B44 U68 6 . 67.27(10) ?
U3 B44 U68 12 . 67.27(10) ?
B3 B44 U12 13 12 66.67(9) ?
O40C B44 U12 21 12 64.48(6) ?
O40A B44 U12 21 12 64.48(6) ?
O40A B44 U12 . 12 169.86(19) ?
B43 B44 U12 . 12 112.48(16) ?
B43 B44 U12 21 12 63.92(9) ?
U3 B44 U12 6 12 126.40(15) ?
U3 B44 U12 12 12 61.83(5) ?
U68 B44 U12 . 12 118.95(8) ?
B3 B44 U12 13 6 66.67(9) ?
O40C B44 U12 21 6 169.86(19) ?
O40A B44 U12 21 6 169.86(19) ?
O40A B44 U12 . 6 64.48(6) ?
B43 B44 U12 . 6 63.93(9) ?
B43 B44 U12 21 6 112.48(16) ?
U3 B44 U12 6 6 61.83(5) ?
U3 B44 U12 12 6 126.40(15) ?
U68 B44 U12 . 6 118.95(8) ?
U12 B44 U12 12 6 117.54(15) ?
M33A A45 M4C . 78 105.09(15) ?
M33A A45 M4A . 78 105.09(15) ?
M4C A45 M4A 78 78 0.00(13) ?
M33A A45 A44 . . 124.49(17) ?
M4C A45 A44 78 . 118.35(17) ?
M4A A45 A44 78 . 118.35(17) ?
M33A A45 A43 . . 122.80(16) ?
M4C A45 A43 78 . 119.38(16) ?
M4A A45 A43 78 . 119.38(16) ?
A44 A45 A43 . . 62.78(15) ?
M33A A45 B1 . 43 61.47(11) ?
M4C A45 B1 78 43 61.49(12) ?
M4A A45 B1 78 43 61.49(12) ?
A44 A45 B1 . 43 172.00(18) ?
A43 A45 B1 . 43 109.85(15) ?
M33A A45 T67 . . 66.79(9) ?
M4C A45 T67 78 . 171.45(17) ?
M4A A45 T67 78 . 171.45(17) ?
A44 A45 T67 . . 69.82(12) ?
A43 A45 T67 . . 65.72(11) ?
B1 A45 T67 43 . 110.82(13) ?
M33A A45 A47 . . 61.44(11) ?
M4C A45 A47 78 . 64.59(12) ?
M4A A45 A47 78 . 64.59(12) ?
A44 A45 A47 . . 107.36(16) ?
A43 A45 A47 . . 170.14(17) ?
B1 A45 A47 43 . 80.01(13) ?
T67 A45 A47 . . 111.62(13) ?
M33A A45 T68 . . 68.67(9) ?
M4C A45 T68 78 . 116.70(13) ?
M4A A45 T68 78 . 116.70(13) ?
A44 A45 T68 . . 61.92(12) ?
A43 A45 T68 . . 114.11(14) ?
B1 A45 T68 43 . 125.83(14) ?
T67 A45 T68 . . 63.81(7) ?
A47 A45 T68 . . 57.80(9) ?
M33A A45 T3 . 78 116.81(13) ?
M4C A45 T3 78 78 63.42(10) ?
M4A A45 T3 78 78 63.42(10) ?
A44 A45 T3 . 78 62.71(12) ?
A43 A45 T3 . 78 114.48(14) ?
B1 A45 T3 43 78 120.86(14) ?
T67 A45 T3 . 78 121.96(12) ?
A47 A45 T3 . 78 58.06(9) ?
T68 A45 T3 . 78 65.40(7) ?
M33A A45 U21 . 43 67.70(9) ?
M4C A45 U21 78 43 114.60(13) ?
M4A A45 U21 78 43 114.60(13) ?
A44 A45 U21 . 43 116.57(16) ?
A43 A45 U21 . 43 62.23(10) ?
B1 A45 U21 43 43 59.20(9) ?
T67 A45 U21 . 43 60.60(7) ?
A47 A45 U21 . 43 125.63(14) ?
T68 A45 U21 . 43 118.79(12) ?
T3 A45 U21 78 43 175.23(14) ?
M33C A46 M33A 21 21 0.00(10) ?
M33C A46 M33A 21 . 122.7(2) ?
M33A A46 M33A 21 . 122.7(2) ?
M33C A46 A69 21 . 118.58(11) ?
M33A A46 A69 21 . 118.58(11) ?
M33A A46 A69 . . 118.58(11) ?
M33C A46 B38 21 39 106.18(14) ?
M33A A46 B38 21 39 106.18(14) ?
M33A A46 B38 . 39 106.18(14) ?
A69 A46 B38 . 39 57.74(17) ?
M33C A46 B29 21 43 108.49(18) ?
M33A A46 B29 21 43 108.49(18) ?
M33A A46 B29 . 43 56.21(10) ?
A69 A46 B29 . 43 107.26(19) ?
B38 A46 B29 39 43 57.93(14) ?
M33C A46 B29 21 39 56.20(10) ?
M33A A46 B29 21 39 56.20(10) ?
M33A A46 B29 . 39 108.50(18) ?
A69 A46 B29 . 39 107.26(19) ?
B38 A46 B29 39 39 57.93(14) ?
B29 A46 B29 43 39 59.68(17) ?
M33C A46 T68 21 . 69.87(12) ?
M33A A46 T68 21 . 69.87(12) ?
M33A A46 T68 . . 69.87(12) ?
A69 A46 T68 . . 132.6(2) ?
B38 A46 T68 39 . 169.6(2) ?
B29 A46 T68 43 . 113.52(16) ?
B29 A46 T68 39 . 113.52(16) ?
M33C A46 T69 21 21 68.78(7) ?
M33A A46 T69 21 21 68.78(7) ?
M33A A46 T69 . 21 135.6(2) ?
A69 A46 T69 . 21 65.94(13) ?
B38 A46 T69 39 21 110.76(16) ?
B29 A46 T69 43 21 167.83(18) ?
B29 A46 T69 39 21 111.54(7) ?
T68 A46 T69 . 21 77.18(12) ?
M33C A46 T69 21 . 135.6(2) ?
M33A A46 T69 21 . 135.6(2) ?
M33A A46 T69 . . 68.78(7) ?
A69 A46 T69 . . 65.94(13) ?
B38 A46 T69 39 . 110.76(16) ?
B29 A46 T69 43 . 111.55(7) ?
B29 A46 T69 39 . 167.83(18) ?
T68 A46 T69 . . 77.19(12) ?
T69 A46 T69 21 . 75.65(13) ?
M33C A46 T67 21 . 62.96(11) ?
M33A A46 T67 21 . 62.96(11) ?
M33A A46 T67 . . 62.96(11) ?
A69 A46 T67 . . 164.9(2) ?
B38 A46 T67 39 . 107.12(19) ?
B29 A46 T67 43 . 60.05(11) ?
B29 A46 T67 39 . 60.05(11) ?
T68 A46 T67 . . 62.52(10) ?
T69 A46 T67 21 . 124.76(13) ?
T69 A46 T67 . . 124.77(13) ?
O33A B46 O33C . 21 122.5(2) ?
O33A B46 O33A . 21 122.5(2) ?
O33C B46 O33A 21 21 0.00(12) ?
O33A B46 O34A . . 118.71(11) ?
O33C B46 O34A 21 . 118.71(11) ?
O33A B46 O34A 21 . 118.71(11) ?
O33A B46 A29 . 67_554 56.24(11) ?
O33C B46 A29 21 67_554 109.35(19) ?
O33A B46 A29 21 67_554 109.35(19) ?
O34A B46 A29 . 67_554 106.21(18) ?
O33A B46 A29 . 87_545 109.35(19) ?
O33C B46 A29 21 87_545 56.24(11) ?
O33A B46 A29 21 87_545 56.24(11) ?
O34A B46 A29 . 87_545 106.21(18) ?
A29 B46 A29 67_554 87_545 60.78(17) ?
O33A B46 U68 . . 69.12(12) ?
O33C B46 U68 21 . 69.13(12) ?
O33A B46 U68 21 . 69.13(12) ?
O34A B46 U68 . . 134.6(2) ?
A29 B46 U68 67_554 . 112.66(16) ?
A29 B46 U68 87_545 . 112.66(16) ?
O33A B46 A38 . 87_545 107.24(14) ?
O33C B46 A38 21 87_545 107.24(14) ?
O33A B46 A38 21 87_545 107.24(14) ?
O34A B46 A38 . 87_545 55.17(16) ?
A29 B46 A38 67_554 87_545 59.30(15) ?
A29 B46 A38 87_545 87_545 59.30(15) ?
U68 B46 A38 . 87_545 170.2(2) ?
O33A B46 U69 . . 68.47(8) ?
O33C B46 U69 21 . 135.2(2) ?
O33A B46 U69 21 . 135.2(2) ?
O34A B46 U69 . . 66.72(12) ?
A29 B46 U69 67_554 . 110.92(7) ?
A29 B46 U69 87_545 . 168.10(19) ?
U68 B46 U69 . . 77.94(12) ?
A38 B46 U69 87_545 . 109.57(16) ?
O33A B46 U69 . 21 135.2(2) ?
O33C B46 U69 21 21 68.47(8) ?
O33A B46 U69 21 21 68.47(8) ?
O34A B46 U69 . 21 66.72(12) ?
A29 B46 U69 67_554 21 168.10(19) ?
A29 B46 U69 87_545 21 110.92(7) ?
U68 B46 U69 . 21 77.95(12) ?
A38 B46 U69 87_545 21 109.56(16) ?
U69 B46 U69 . 21 75.79(13) ?
M33A A47 T68 . . 66.66(8) ?
M33A A47 T2 . 75 111.48(11) ?
T68 A47 T2 . 75 142.85(13) ?
M33A A47 T69 . . 66.23(8) ?
T68 A47 T69 . . 77.72(8) ?
T2 A47 T69 75 . 68.86(8) ?
M33A A47 T3 . 78 111.16(11) ?
T68 A47 T3 . 78 68.17(7) ?
T2 A47 T3 75 78 135.57(12) ?
T69 A47 T3 . 78 142.53(12) ?
M33A A47 T27 . 75 145.67(13) ?
T68 A47 T27 . 75 134.35(12) ?
T2 A47 T27 75 75 69.27(8) ?
T69 A47 T27 . 75 135.61(12) ?
T3 A47 T27 78 75 68.69(8) ?
M33A A47 A48 . . 52.76(9) ?
T68 A47 A48 . . 116.24(13) ?
T2 A47 A48 75 . 61.44(9) ?
T69 A47 A48 . . 62.43(9) ?
T3 A47 A48 78 . 148.05(14) ?
T27 A47 A48 75 . 108.14(12) ?
M33A A47 M3C . 78 89.35(11) ?
T68 A47 M3C . 78 150.03(13) ?
T2 A47 M3C 75 78 61.40(8) ?
T69 A47 M3C . 78 109.85(11) ?
T3 A47 M3C 78 78 107.45(12) ?
T27 A47 M3C 75 78 60.06(8) ?
A48 A47 M3C . 78 51.65(10) ?
M33A A47 M3A . 78 89.35(11) ?
T68 A47 M3A . 78 150.03(13) ?
T2 A47 M3A 75 78 61.40(8) ?
T69 A47 M3A . 78 109.85(11) ?
T3 A47 M3A 78 78 107.45(12) ?
T27 A47 M3A 75 78 60.06(8) ?
A48 A47 M3A . 78 51.65(10) ?
M3C A47 M3A 78 78 0.00(13) ?
M33A A47 A45 . . 51.93(10) ?
T68 A47 A45 . . 61.44(9) ?
T2 A47 A45 75 . 148.72(14) ?
T69 A47 A45 . . 114.66(13) ?
T3 A47 A45 78 . 61.62(10) ?
T27 A47 A45 75 . 108.66(13) ?
A48 A47 A45 . . 91.69(13) ?
M3C A47 A45 78 . 89.91(12) ?
M3A A47 A45 78 . 89.91(12) ?
M33A A47 M4C . 78 89.19(11) ?
T68 A47 M4C . 78 108.73(12) ?
T2 A47 M4C 75 78 108.33(12) ?
T69 A47 M4C . 78 150.26(13) ?
T3 A47 M4C 78 78 60.55(9) ?
T27 A47 M4C 75 78 60.06(8) ?
A48 A47 M4C . 78 89.71(12) ?
M3C A47 M4C 78 78 50.68(9) ?
M3A A47 M4C 78 78 50.68(9) ?
A45 A47 M4C . 78 52.10(11) ?
B57O B47 U3 3 6 80.07(16) ?
B57O B47 U68 3 . 104.90(15) ?
U3 B47 U68 6 . 68.95(8) ?
B57O B47 U2 3 3 69.06(14) ?
U3 B47 U2 6 3 138.15(13) ?
U68 B47 U2 . 3 145.15(13) ?
B57O B47 U69 3 . 97.96(17) ?
U3 B47 U69 6 . 145.28(12) ?
U68 B47 U69 . . 78.34(9) ?
U2 B47 U69 3 . 69.02(8) ?
B57O B47 U27 3 3 56.91(13) ?
U3 B47 U27 6 3 69.92(8) ?
U68 B47 U27 . 3 137.37(12) ?
U2 B47 U27 3 3 69.71(8) ?
U69 B47 U27 . 3 137.35(12) ?
B57O B47 O33A 3 . 160.68(18) ?
U3 B47 O33A 6 . 108.83(11) ?
U68 B47 O33A . . 64.63(8) ?
U2 B47 O33A 3 . 109.50(11) ?
U69 B47 O33A . . 64.76(8) ?
U27 B47 O33A 3 . 141.87(13) ?
B57O B47 O40A 3 . 140.36(19) ?
U3 B47 O40A 6 . 60.33(8) ?
U68 B47 O40A . . 60.98(8) ?
U2 B47 O40A 3 . 144.13(13) ?
U69 B47 O40A . . 113.13(12) ?
U27 B47 O40A 3 . 106.43(12) ?
O33A B47 O40A . . 50.82(9) ?
B57O B47 B48 3 . 129.99(18) ?
U3 B47 B48 6 . 143.62(14) ?
U68 B47 B48 . . 112.73(12) ?
U2 B47 B48 3 . 61.16(9) ?
U69 B47 B48 . . 60.72(9) ?
U27 B47 B48 3 . 106.82(12) ?
O33A B47 B48 . . 50.63(9) ?
O40A B47 B48 . . 87.89(12) ?
B57O B47 O4C 3 6 112.57(18) ?
U3 B47 O4C 6 6 59.40(8) ?
U68 B47 O4C . 6 106.73(12) ?
U2 B47 O4C 3 6 107.10(12) ?
U69 B47 O4C . 6 145.83(13) ?
U27 B47 O4C 3 6 59.37(8) ?
O33A B47 O4C . 6 86.49(11) ?
O40A B47 O4C . 6 49.72(9) ?
B48 B47 O4C . 6 87.14(12) ?
M33A A48 M3C . 78 105.16(14) ?
M33A A48 M3A . 78 105.16(14) ?
M3C A48 M3A 78 78 0.00(16) ?
M33A A48 A51 . . 123.60(15) ?
M3C A48 A51 78 . 119.30(15) ?
M3A A48 A51 78 . 119.30(15) ?
M33A A48 B13 . 43 121.15(14) ?
M3C A48 B13 78 43 121.48(15) ?
M3A A48 B13 78 43 121.48(15) ?
A51 A48 B13 . 43 62.07(13) ?
M33A A48 B1 . 43 60.99(10) ?
M3C A48 B1 78 43 61.96(11) ?
M3A A48 B1 78 43 61.96(11) ?
A51 A48 B1 . 43 172.42(16) ?
B13 A48 B1 43 43 110.59(14) ?
M33A A48 A47 . . 61.69(10) ?
M3C A48 A47 78 . 64.70(11) ?
M3A A48 A47 78 . 64.70(11) ?
A51 A48 A47 . . 107.14(14) ?
B13 A48 A47 43 . 168.96(17) ?
B1 A48 A47 43 . 80.27(12) ?
M33A A48 U34 . 43 64.90(8) ?
M3C A48 U34 78 43 169.76(15) ?
M3A A48 U34 78 43 169.76(15) ?
A51 A48 U34 . 43 70.23(11) ?
B13 A48 U34 43 43 65.27(10) ?
B1 A48 U34 43 43 109.14(12) ?
A47 A48 U34 . 43 110.08(12) ?
M33A A48 T2 . 75 116.98(12) ?
M3C A48 T2 78 75 64.68(9) ?
M3A A48 T2 78 75 64.68(9) ?
A51 A48 T2 . 75 62.19(10) ?
B13 A48 T2 43 75 114.48(13) ?
B1 A48 T2 43 75 122.43(13) ?
A47 A48 T2 . 75 58.34(9) ?
U34 A48 T2 43 75 121.11(11) ?
M33A A48 T7 . 78 114.80(12) ?
M3C A48 T7 78 78 64.84(9) ?
M3A A48 T7 78 78 64.84(9) ?
A51 A48 T7 . 78 114.60(13) ?
B13 A48 T7 43 78 64.34(10) ?
B1 A48 T7 43 78 58.50(9) ?
A47 A48 T7 . 78 125.42(13) ?
U34 A48 T7 43 78 116.00(10) ?
T2 A48 T7 75 78 114.17(10) ?
M33A A48 T69 . . 67.56(8) ?
M3C A48 T69 78 . 117.63(12) ?
M3A A48 T69 78 . 117.63(12) ?
A51 A48 T69 . . 62.06(10) ?
B13 A48 T69 43 . 112.20(14) ?
B1 A48 T69 43 . 124.74(13) ?
A47 A48 T69 . . 57.93(9) ?
U34 A48 T69 43 . 62.10(7) ?
T2 A48 T69 75 . 65.93(7) ?
T7 A48 T69 78 . 176.40(13) ?
O33A B48 O3C . 6 106.34(14) ?
O33A B48 O3A . 6 106.34(14) ?
O3C B48 O3A 6 6 0.00(16) ?
O33A B48 A13 . 67_554 123.14(15) ?
O3C B48 A13 6 67_554 119.02(15) ?
O3A B48 A13 6 67_554 119.02(15) ?
O33A B48 B51 . . 123.48(15) ?
O3C B48 B51 6 . 117.65(15) ?
O3A B48 B51 6 . 117.65(15) ?
A13 B48 B51 67_554 . 62.44(13) ?
O33A B48 T34 . 67_554 66.75(9) ?
O3C B48 T34 6 67_554 172.55(15) ?
O3A B48 T34 6 67_554 172.55(15) ?
A13 B48 T34 67_554 67_554 65.21(10) ?
B51 B48 T34 . 67_554 69.56(11) ?
O33A B48 A1 . 67_554 63.11(10) ?
O3C B48 A1 6 67_554 64.19(11) ?
O3A B48 A1 6 67_554 64.19(11) ?
A13 B48 A1 67_554 67_554 107.24(14) ?
B51 B48 A1 . 67_554 169.43(16) ?
T34 B48 A1 67_554 67_554 109.12(12) ?
O33A B48 U69 . . 67.39(9) ?
O3C B48 U69 6 . 118.02(12) ?
O3A B48 U69 6 . 118.02(12) ?
A13 B48 U69 67_554 . 112.79(14) ?
B51 B48 U69 . . 61.54(10) ?
T34 B48 U69 67_554 . 62.78(7) ?
A1 B48 U69 67_554 . 127.84(13) ?
O33A B48 U2 . 3 115.92(12) ?
O3C B48 U2 6 3 63.72(9) ?
O3A B48 U2 6 3 63.72(9) ?
A13 B48 U2 67_554 3 114.03(13) ?
B51 B48 U2 . 3 62.12(10) ?
T34 B48 U2 67_554 3 121.20(11) ?
A1 B48 U2 67_554 3 124.32(13) ?
U69 B48 U2 . 3 65.76(7) ?
O33A B48 T22 . 67_554 68.60(9) ?
O3C B48 T22 6 67_554 114.83(12) ?
O3A B48 T22 6 67_554 114.83(12) ?
A13 B48 T22 67_554 67_554 62.44(10) ?
B51 B48 T22 . 67_554 116.61(13) ?
T34 B48 T22 67_554 67_554 60.74(6) ?
A1 B48 T22 67_554 67_554 56.22(8) ?
U69 B48 T22 . 67_554 117.95(11) ?
U2 B48 T22 3 67_554 175.39(13) ?
O33A B48 B47 . . 61.81(10) ?
O3C B48 B47 6 . 66.12(11) ?
O3A B48 B47 6 . 66.12(11) ?
A13 B48 B47 67_554 . 167.64(16) ?
B51 B48 B47 . . 105.22(13) ?
T34 B48 B47 67_554 . 111.10(12) ?
A1 B48 B47 67_554 . 85.12(12) ?
U69 B48 B47 . . 57.05(9) ?
U2 B48 B47 3 . 56.73(8) ?
T22 B48 B47 67_554 . 127.24(13) ?
A57O A49 A57O 75 60 118.8(3) ?
A57O A49 A50 75 . 76.66(18) ?
A57O A49 A50 60 . 76.66(18) ?
A57O A49 T3 75 60 161.7(2) ?
A57O A49 T3 60 60 79.15(10) ?
A50 A49 T3 . 60 113.59(19) ?
A57O A49 T3 75 78 79.15(10) ?
A57O A49 T3 60 78 161.7(2) ?
A50 A49 T3 . 78 113.59(19) ?
T3 A49 T3 60 78 82.75(18) ?
A57O A49 A9 75 75 73.48(18) ?
A57O A49 A9 60 75 73.49(18) ?
A50 A49 A9 . 75 119.1(3) ?
T3 A49 A9 60 75 111.1(2) ?
T3 A49 A9 78 75 111.1(2) ?
A57O A49 T68 75 . 105.95(17) ?
A57O A49 T68 60 . 105.95(17) ?
A50 A49 T68 . . 59.59(17) ?
T3 A49 T68 60 . 69.83(14) ?
T3 A49 T68 78 . 69.83(14) ?
A9 A49 T68 75 . 178.7(3) ?
A57O A49 T70 75 . 59.44(15) ?
A57O A49 T70 60 . 59.44(15) ?
A50 A49 T70 . . 59.61(17) ?
T3 A49 T70 60 . 138.59(9) ?
T3 A49 T70 78 . 138.59(9) ?
A9 A49 T70 75 . 59.5(2) ?
T68 A49 T70 . . 119.2(2) ?
A57O A49 T16 75 37 101.35(18) ?
A57O A49 T16 60 37 101.35(18) ?
A50 A49 T16 . 37 175.8(3) ?
T3 A49 T16 60 37 69.35(14) ?
T3 A49 T16 78 37 69.35(14) ?
A9 A49 T16 75 37 56.67(19) ?
T68 A49 T16 . 37 124.6(2) ?
T70 A49 T16 . 37 116.2(2) ?
B9 B49 B50 3 . 120.0(3) ?
B9 B49 U3 3 12 114.5(2) ?
B50 B49 U3 . 12 110.22(19) ?
B9 B49 U3 3 6 114.5(2) ?
B50 B49 U3 . 6 110.23(19) ?
U3 B49 U3 12 6 80.70(17) ?
B9 B49 B57O 3 12 80.20(19) ?
B50 B49 B57O . 12 70.29(19) ?
U3 B49 B57O 12 12 80.10(12) ?
U3 B49 B57O 6 12 159.5(2) ?
B9 B49 B57O 3 3 80.20(19) ?
B50 B49 B57O . 3 70.30(19) ?
U3 B49 B57O 12 3 159.5(2) ?
U3 B49 B57O 6 3 80.10(12) ?
B57O B49 B57O 12 3 117.8(3) ?
B9 B49 U70 3 . 59.7(2) ?
B50 B49 U70 . . 60.33(17) ?
U3 B49 U70 12 . 139.58(9) ?
U3 B49 U70 6 . 139.58(9) ?
B57O B49 U70 12 . 59.53(16) ?
B57O B49 U70 3 . 59.54(16) ?
B9 B49 U16 3 13 60.8(2) ?
B50 B49 U16 . 13 179.2(3) ?
U3 B49 U16 12 13 69.18(14) ?
U3 B49 U16 6 13 69.18(14) ?
B57O B49 U16 12 13 110.04(19) ?
B57O B49 U16 3 13 110.05(19) ?
U70 B49 U16 . 13 120.5(2) ?
B9 B49 U68 3 . 178.0(3) ?
B50 B49 U68 . . 57.96(16) ?
U3 B49 U68 12 . 66.90(13) ?
U3 B49 U68 6 . 66.90(13) ?
B57O B49 U68 12 . 98.79(18) ?
B57O B49 U68 3 . 98.80(18) ?
U70 B49 U68 . . 118.3(2) ?
U16 B49 U68 13 . 121.2(2) ?
A66 A50 A66 9 . 100.2(5) ?
A66 A50 A49 9 . 105.7(3) ?
A66 A50 A49 . . 105.7(3) ?
A66 A50 T69 9 21 67.07(15) ?
A66 A50 T69 . 21 126.9(3) ?
A49 A50 T69 . 21 127.42(15) ?
A66 A50 T69 9 . 126.9(3) ?
A66 A50 T69 . . 67.07(15) ?
A49 A50 T69 . . 127.43(15) ?
T69 A50 T69 21 . 80.29(13) ?
A66 A50 T68 9 . 129.9(3) ?
A66 A50 T68 . . 129.9(3) ?
A49 A50 T68 . . 64.57(18) ?
T69 A50 T68 21 . 80.92(12) ?
T69 A50 T68 . . 80.92(12) ?
A66 A50 T70 9 . 65.11(17) ?
A66 A50 T70 . . 65.11(17) ?
A49 A50 T70 . . 65.98(17) ?
T69 A50 T70 21 . 132.14(11) ?
T69 A50 T70 . . 132.14(11) ?
T68 A50 T70 . . 130.55(18) ?
B49 B50 B66 . . 106.0(3) ?
B49 B50 B66 . 9 106.0(3) ?
B66 B50 B66 . 9 97.1(5) ?
B49 B50 U68 . . 68.16(18) ?
B66 B50 U68 . . 131.4(3) ?
B66 B50 U68 9 . 131.4(3) ?
B49 B50 U69 . . 129.77(14) ?
B66 B50 U69 . . 66.86(15) ?
B66 B50 U69 9 . 124.1(3) ?
U68 B50 U69 . . 80.63(12) ?
B49 B50 U69 . 21 129.78(14) ?
B66 B50 U69 . 21 124.1(3) ?
B66 B50 U69 9 21 66.86(15) ?
U68 B50 U69 . 21 80.63(12) ?
U69 B50 U69 . 21 78.96(13) ?
B49 B50 U70 . . 64.75(17) ?
B66 B50 U70 . . 64.73(16) ?
B66 B50 U70 9 . 64.74(16) ?
U68 B50 U70 . . 132.91(18) ?
U69 B50 U70 . . 131.57(12) ?
U69 B50 U70 21 . 131.56(12) ?
A51 A51 A48 8 . 120.43(10) ?
A51 A51 A52 8 . 119.48(10) ?
A48 A51 A52 . . 114.21(16) ?
A51 A51 O16C 8 43 121.59(9) ?
A48 A51 O16C . 43 106.95(14) ?
A52 A51 O16C . 43 58.62(11) ?
A51 A51 O16A 8 43 121.59(9) ?
A48 A51 O16A . 43 106.95(14) ?
A52 A51 O16A . 43 58.62(11) ?
O16C A51 O16A 43 43 0.00(15) ?
A51 A51 B13 8 43 121.66(10) ?
A48 A51 B13 . 43 59.04(12) ?
A52 A51 B13 . 43 107.18(15) ?
O16C A51 B13 43 43 57.76(11) ?
O16A A51 B13 43 43 57.76(11) ?
A51 A51 T2 8 75 64.50(7) ?
A48 A51 T2 . 75 64.28(10) ?
A52 A51 T2 . 75 125.82(14) ?
O16C A51 T2 43 75 170.96(14) ?
O16A A51 T2 43 75 170.96(14) ?
B13 A51 T2 43 75 113.73(13) ?
A51 A51 T69 8 . 118.01(7) ?
A48 A51 T69 . . 65.07(10) ?
A52 A51 T69 . . 64.86(10) ?
O16C A51 T69 43 . 111.54(13) ?
O16A A51 T69 43 . 111.54(13) ?
B13 A51 T69 43 . 112.22(13) ?
T2 A51 T69 75 . 67.62(7) ?
A51 A51 T71 8 . 64.73(7) ?
A48 A51 T71 . . 126.65(14) ?
A52 A51 T71 . . 62.87(10) ?
O16C A51 T71 43 . 112.13(12) ?
O16A A51 T71 43 . 112.13(12) ?
B13 A51 T71 43 . 169.54(15) ?
T2 A51 T71 75 . 76.20(8) ?
T69 A51 T71 . . 67.56(7) ?
A51 A51 T11 8 75 65.50(6) ?
A48 A51 T11 . 75 64.99(10) ?
A52 A51 T11 . 75 171.55(15) ?
O16C A51 T11 43 75 113.14(13) ?
O16A A51 T11 43 75 113.14(13) ?
B13 A51 T11 43 75 64.88(10) ?
T2 A51 T11 75 75 62.04(7) ?
T69 A51 T11 . 75 119.95(11) ?
T71 A51 T11 . 75 124.85(11) ?
A51 A51 U1 8 43 65.98(6) ?
A48 A51 U1 . 43 114.18(13) ?
A52 A51 U1 . 43 112.78(13) ?
O16C A51 U1 43 43 64.60(9) ?
O16A A51 U1 43 43 64.60(9) ?
B13 A51 U1 43 43 64.85(10) ?
T2 A51 U1 75 43 115.96(11) ?
T69 A51 U1 . 43 175.91(13) ?
T71 A51 U1 . 43 114.74(11) ?
T11 A51 U1 75 43 61.96(7) ?
A51 A51 T72 8 . 65.99(6) ?
A48 A51 T72 . . 171.44(15) ?
A52 A51 T72 . . 63.15(10) ?
O16C A51 T72 43 . 64.56(9) ?
O16A A51 T72 43 . 64.56(9) ?
B13 A51 T72 43 . 113.21(13) ?
T2 A51 T72 75 . 124.15(11) ?
T69 A51 T72 . . 118.12(11) ?
T71 A51 T72 . . 60.37(6) ?
T11 A51 T72 75 . 116.30(11) ?
U1 A51 T72 43 . 62.01(7) ?
B51 B51 B52 8 . 120.20(10) ?
B51 B51 B48 8 . 120.49(10) ?
B52 B51 B48 . . 113.89(16) ?
B51 B51 M16C 8 67_554 121.29(9) ?
B52 B51 M16C . 67_554 57.86(12) ?
B48 B51 M16C . 67_554 107.04(14) ?
B51 B51 M16A 8 67_554 121.29(9) ?
B52 B51 M16A . 67_554 57.86(12) ?
B48 B51 M16A . 67_554 107.04(14) ?
M16C B51 M16A 67_554 67_554 0.00(16) ?
B51 B51 A13 8 67_554 121.30(10) ?
B52 B51 A13 . 67_554 106.62(15) ?
B48 B51 A13 . 67_554 58.77(12) ?
M16C B51 A13 67_554 67_554 58.17(12) ?
M16A B51 A13 67_554 67_554 58.17(12) ?
B51 B51 U69 8 . 117.60(7) ?
B52 B51 U69 . . 66.21(10) ?
B48 B51 U69 . . 64.59(10) ?
M16C B51 U69 67_554 . 112.61(13) ?
M16A B51 U69 67_554 . 112.61(13) ?
A13 B51 U69 67_554 . 112.32(13) ?
B51 B51 U71 8 . 63.86(7) ?
B52 B51 U71 . . 64.73(10) ?
B48 B51 U71 . . 126.89(14) ?
M16C B51 U71 67_554 . 112.67(13) ?
M16A B51 U71 67_554 . 112.67(13) ?
A13 B51 U71 67_554 . 170.67(15) ?
U69 B51 U71 . . 68.32(7) ?
B51 B51 U2 8 3 64.00(6) ?
B52 B51 U2 . 3 127.43(14) ?
B48 B51 U2 . 3 64.49(10) ?
M16C B51 U2 67_554 3 170.93(15) ?
M16A B51 U2 67_554 3 170.93(15) ?
A13 B51 U2 67_554 3 113.00(13) ?
U69 B51 U2 . 3 67.56(7) ?
U71 B51 U2 . 3 76.07(8) ?
B51 B51 U72 8 . 65.20(6) ?
B52 B51 U72 . . 64.03(10) ?
B48 B51 U72 . . 171.84(15) ?
M16C B51 U72 67_554 . 64.98(9) ?
M16A B51 U72 67_554 . 64.98(9) ?
A13 B51 U72 67_554 . 113.63(13) ?
U69 B51 U72 . . 119.15(11) ?
U71 B51 U72 . . 60.20(6) ?
U2 B51 U72 3 . 123.37(11) ?
B51 B51 U11 8 3 65.25(6) ?
B52 B51 U11 . 3 170.62(15) ?
B48 B51 U11 . 3 65.21(10) ?
M16C B51 U11 67_554 3 113.00(13) ?
M16A B51 U11 67_554 3 113.00(13) ?
A13 B51 U11 67_554 3 64.58(10) ?
U69 B51 U11 . 3 119.24(11) ?
U71 B51 U11 . 3 123.80(11) ?
U2 B51 U11 3 3 61.31(7) ?
U72 B51 U11 . 3 115.42(11) ?
B51 B51 T1 8 67_554 65.54(6) ?
B52 B51 T1 . 67_554 112.79(13) ?
B48 B51 T1 . 67_554 113.92(13) ?
M16C B51 T1 67_554 67_554 64.87(10) ?
M16A B51 T1 67_554 67_554 64.87(10) ?
A13 B51 T1 67_554 67_554 64.88(10) ?
U69 B51 T1 . 67_554 176.85(13) ?
U71 B51 T1 . 67_554 114.18(11) ?
U2 B51 T1 3 67_554 114.59(11) ?
U72 B51 T1 . 67_554 61.94(6) ?
U11 B51 T1 3 67_554 61.32(6) ?
M35A A52 M36A . . 58.32(11) ?
M35A A52 O16C . 43 121.21(15) ?
M36A A52 O16C . 43 122.46(15) ?
M35A A52 O16A . 43 121.21(15) ?
M36A A52 O16A . 43 122.46(15) ?
O16C A52 O16A 43 43 0.00(16) ?
M35A A52 A69 . . 58.58(13) ?
M36A A52 A69 . . 105.44(16) ?
O16C A52 A69 43 . 121.83(16) ?
O16A A52 A69 43 . 121.83(16) ?
M35A A52 A51 . . 177.73(17) ?
M36A A52 A51 . . 121.31(16) ?
O16C A52 A51 43 . 61.02(12) ?
O16A A52 A51 43 . 61.02(12) ?
A69 A52 A51 . . 120.15(17) ?
M35A A52 T71 . . 115.51(13) ?
M36A A52 T71 . . 65.62(10) ?
O16C A52 T71 43 . 114.17(13) ?
O16A A52 T71 43 . 114.17(13) ?
A69 A52 T71 . . 114.53(15) ?
A51 A52 T71 . . 62.97(10) ?
M35A A52 U34 . 43 110.73(12) ?
M36A A52 U34 . 43 168.65(15) ?
O16C A52 U34 43 43 64.50(9) ?
O16A A52 U34 43 43 64.50(9) ?
A69 A52 U34 . 43 63.96(11) ?
A51 A52 U34 . 43 69.50(11) ?
T71 A52 U34 . 43 121.42(12) ?
M35A A52 T69 . . 116.24(12) ?
M36A A52 T69 . . 118.60(13) ?
O16C A52 T69 43 . 110.93(13) ?
O16A A52 T69 43 . 110.93(13) ?
A69 A52 T69 . . 64.04(13) ?
A51 A52 T69 . . 61.75(10) ?
T71 A52 T69 . . 66.53(7) ?
U34 A52 T69 43 . 61.77(7) ?
M35A A52 T72 . . 116.02(13) ?
M36A A52 T72 . . 66.59(10) ?
O16C A52 T72 43 . 65.98(9) ?
O16A A52 T72 43 . 65.98(9) ?
A69 A52 T72 . . 171.76(16) ?
A51 A52 T72 . . 65.00(10) ?
T71 A52 T72 . . 60.96(6) ?
U34 A52 T72 43 . 124.14(11) ?
T69 A52 T72 . . 117.10(11) ?
M16C B52 M16A 67_554 67_554 0.00(18) ?
M16C B52 O35A 67_554 . 119.99(15) ?
M16A B52 O35A 67_554 . 119.99(15) ?
M16C B52 O34A 67_554 . 122.57(16) ?
M16A B52 O34A 67_554 . 122.57(16) ?
O35A B52 O34A . . 58.48(11) ?
M16C B52 O36A 67_554 . 121.56(16) ?
M16A B52 O36A 67_554 . 121.56(16) ?
O35A B52 O36A . . 59.57(11) ?
O34A B52 O36A . . 105.70(15) ?
M16C B52 B51 67_554 . 62.25(12) ?
M16A B52 B51 67_554 . 62.25(12) ?
O35A B52 B51 . . 177.69(18) ?
O34A B52 B51 . . 121.17(17) ?
O36A B52 B51 . . 119.08(16) ?
M16C B52 T34 67_554 67_554 65.60(10) ?
M16A B52 T34 67_554 67_554 65.60(10) ?
O35A B52 T34 . 67_554 111.51(12) ?
O34A B52 T34 . 67_554 64.66(10) ?
O36A B52 T34 . 67_554 170.16(16) ?
B51 B52 T34 . 67_554 69.68(11) ?
M16C B52 U71 67_554 . 114.40(13) ?
M16A B52 U71 67_554 . 114.40(13) ?
O35A B52 U71 . . 115.37(12) ?
O34A B52 U71 . . 114.79(14) ?
O36A B52 U71 . . 63.68(10) ?
B51 B52 U71 . . 62.51(10) ?
T34 B52 U71 67_554 . 121.12(12) ?
M16C B52 B53 67_554 . 168.22(17) ?
M16A B52 B53 67_554 . 168.22(17) ?
O35A B52 B53 . . 71.68(11) ?
O34A B52 B53 . . 60.62(12) ?
O36A B52 B53 . . 64.40(12) ?
B51 B52 B53 . . 106.10(14) ?
T34 B52 B53 67_554 . 109.96(13) ?
U71 B52 B53 . . 57.53(8) ?
T69 A53 T69 . 21 77.69(10) ?
T69 A53 T71 . 9 146.47(13) ?
T69 A53 T71 21 9 69.83(3) ?
T69 A53 T71 . . 69.83(3) ?
T69 A53 T71 21 . 146.46(13) ?
T71 A53 T71 9 . 139.87(15) ?
T69 A53 T74 . . 139.22(6) ?
T69 A53 T74 21 . 139.22(6) ?
T71 A53 T74 9 . 70.27(8) ?
T71 A53 T74 . . 70.28(8) ?
T69 A53 A69 . . 62.40(10) ?
T69 A53 A69 21 . 62.40(10) ?
T71 A53 A69 9 . 107.34(8) ?
T71 A53 A69 . . 107.34(8) ?
T74 A53 A69 . . 140.02(17) ?
O34A B53 U71 . 9 110.88(7) ?
O34A B53 U71 . . 110.88(7) ?
U71 B53 U71 9 . 136.88(15) ?
O34A B53 U74 . . 147.17(16) ?
U71 B53 U74 9 . 69.63(8) ?
U71 B53 U74 . . 69.64(8) ?
O34A B53 U69 . 21 64.36(10) ?
U71 B53 U69 9 21 68.98(3) ?
U71 B53 U69 . 21 141.73(13) ?
U74 B53 U69 . 21 136.14(8) ?
O34A B53 U69 . . 64.36(10) ?
U71 B53 U69 9 . 141.73(13) ?
U71 B53 U69 . . 68.98(3) ?
U74 B53 U69 . . 136.14(8) ?
U69 B53 U69 21 . 75.89(10) ?
O34A B53 B67O . . 158.2(2) ?
U71 B53 B67O 9 . 72.68(8) ?
U71 B53 B67O . . 72.68(8) ?
U74 B53 B67O . . 54.64(14) ?
U69 B53 B67O 21 . 99.03(14) ?
U69 B53 B67O . . 99.03(14) ?
O34A B53 B52 . . 53.04(9) ?
U71 B53 B52 9 . 148.47(15) ?
U71 B53 B52 . . 60.93(7) ?
U74 B53 B52 . . 108.47(11) ?
U69 B53 B52 21 . 114.29(14) ?
U69 B53 B52 . . 61.74(8) ?
B67O B53 B52 . . 133.42(9) ?
O34A B53 B52 . 21 53.04(9) ?
U71 B53 B52 9 21 60.93(7) ?
U71 B53 B52 . 21 148.47(15) ?
U74 B53 B52 . 21 108.47(11) ?
U69 B53 B52 21 21 61.74(8) ?
U69 B53 B52 . 21 114.29(14) ?
B67O B53 B52 . 21 133.42(9) ?
B52 B53 B52 . 21 92.02(16) ?
O34A B53 O36A . . 90.67(13) ?
U71 B53 O36A 9 . 108.83(13) ?
U71 B53 O36A . . 60.53(8) ?
U74 B53 O36A . . 60.18(10) ?
U69 B53 O36A 21 . 150.11(15) ?
U69 B53 O36A . . 109.17(8) ?
B67O B53 O36A . . 108.85(17) ?
B52 B53 O36A . . 51.65(10) ?
B52 B53 O36A 21 . 90.56(13) ?
U77A A54 B54 45 45 83.8(4) ?
U77A A54 A60 45 . 135.1(3) ?
B54 A54 A60 45 . 126.1(5) ?
U77A A54 A61 45 . 75.7(3) ?
B54 A54 A61 45 . 107.9(4) ?
A60 A54 A61 . . 116.1(4) ?
U77A A54 U77C 45 45 9.39(7) ?
B54 A54 U77C 45 45 78.6(4) ?
A60 A54 U77C . 45 144.2(3) ?
A61 A54 U77C . 45 70.4(2) ?
U77A A54 U19 45 45 101.7(3) ?
B54 A54 U19 45 45 69.1(3) ?
A60 A54 U19 . 45 67.52(19) ?
A61 A54 U19 . 45 176.4(4) ?
U77C A54 U19 45 45 106.7(3) ?
U77A A54 U7 45 45 66.54(18) ?
B54 A54 U7 45 45 120.0(3) ?
A60 A54 U7 . 45 69.24(19) ?
A61 A54 U7 . 45 112.8(3) ?
U77C A54 U7 45 45 75.92(19) ?
U19 A54 U7 45 45 67.95(14) ?
U77A A54 T19 45 . 150.9(4) ?
B54 A54 T19 45 . 67.5(3) ?
A60 A54 T19 . . 65.6(2) ?
A61 A54 T19 . . 117.0(3) ?
U77C A54 T19 45 . 146.0(4) ?
U19 A54 T19 45 . 64.11(16) ?
U7 A54 T19 45 . 123.2(2) ?
U77A A54 U77B 45 45 13.33(8) ?
B54 A54 U77B 45 45 84.2(4) ?
A60 A54 U77B . 45 143.0(3) ?
A61 A54 U77B . 45 63.1(2) ?
U77C A54 U77B 45 45 7.82(5) ?
U19 A54 U77B 45 45 114.1(3) ?
U7 A54 U77B 45 45 77.27(18) ?
T19 A54 U77B . 45 150.7(3) ?
U77A A54 T77A 45 . 82.1(3) ?
B54 A54 T77A 45 . 47.9(3) ?
A60 A54 T77A . . 142.5(3) ?
A61 A54 T77A . . 61.09(19) ?
U77C A54 T77A 45 . 72.8(2) ?
U19 A54 T77A 45 . 116.3(3) ?
U7 A54 T77A 45 . 148.3(3) ?
T19 A54 T77A . . 82.28(16) ?
U77B A54 T77A 45 . 72.54(19) ?
U77A A54 T22 45 . 90.0(2) ?
B54 A54 T22 45 . 169.7(5) ?
A60 A54 T22 . . 63.8(2) ?
A61 A54 T22 . . 62.5(2) ?
U77C A54 T22 45 . 94.1(2) ?
U19 A54 T22 45 . 120.4(2) ?
U7 A54 T22 45 . 64.16(15) ?
T19 A54 T22 . . 119.2(3) ?
U77B A54 T22 45 . 87.80(19) ?
T77A A54 T22 . . 123.2(2) ?
U77A A54 T77C 45 . 80.3(2) ?
B54 A54 T77C 45 . 64.7(3) ?
A60 A54 T77C . . 139.7(3) ?
A61 A54 T77C . . 44.18(17) ?
U77C A54 T77C 45 . 71.04(19) ?
U19 A54 T77C 45 . 133.2(3) ?
U7 A54 T77C 45 . 144.9(3) ?
T19 A54 T77C . . 91.47(18) ?
U77B A54 T77C 45 . 68.39(18) ?
T77A A54 T77C . . 16.98(8) ?
T22 A54 T77C . . 106.2(2) ?
T77A B54 A54 45_544 45_544 84.0(4) ?
T77A B54 B61 45_544 . 77.7(3) ?
A54 B54 B61 45_544 . 110.2(4) ?
T77A B54 B60 45_544 . 131.6(3) ?
A54 B54 B60 45_544 . 122.3(5) ?
B61 B54 B60 . . 119.8(4) ?
T77A B54 T77B 45_544 45_544 10.91(6) ?
A54 B54 T77B 45_544 45_544 85.0(4) ?
B61 B54 T77B . 45_544 67.3(2) ?
B60 B54 T77B . 45_544 139.0(3) ?
T77A B54 U77A 45_544 . 82.2(3) ?
A54 B54 U77A 45_544 . 45.5(3) ?
B61 B54 U77A . . 65.4(2) ?
B60 B54 U77A . . 145.8(3) ?
T77B B54 U77A 45_544 . 75.2(2) ?
T77A B54 U19 45_544 . 146.9(4) ?
A54 B54 U19 45_544 . 64.5(3) ?
B61 B54 U19 . . 121.0(3) ?
B60 B54 U19 . . 66.1(2) ?
T77B B54 U19 45_544 . 149.5(3) ?
U77A B54 U19 . . 82.30(17) ?
T77A B54 T77C 45_544 45_544 13.35(10) ?
A54 B54 T77C 45_544 45_544 70.9(3) ?
B61 B54 T77C . 45_544 80.4(3) ?
B60 B54 T77C . 45_544 141.2(3) ?
T77B B54 T77C 45_544 45_544 16.14(8) ?
U77A B54 T77C . 45_544 71.3(2) ?
U19 B54 T77C . 45_544 134.8(3) ?
T77A B54 T19 45_544 45_544 97.0(3) ?
A54 B54 T19 45_544 45_544 67.3(3) ?
B61 B54 T19 . 45_544 174.5(4) ?
B60 B54 T19 . 45_544 64.93(17) ?
T77B B54 T19 45_544 45_544 107.3(3) ?
U77A B54 T19 . 45_544 112.7(3) ?
U19 B54 T19 . 45_544 62.88(15) ?
T77C B54 T19 45_544 45_544 94.1(3) ?
T77A B54 T7 45_544 45_544 65.68(17) ?
A54 B54 T7 45_544 45_544 117.7(3) ?
B61 B54 T7 . 45_544 113.9(3) ?
B60 B54 T7 . 45_544 66.10(17) ?
T77B B54 T7 45_544 45_544 74.32(17) ?
U77A B54 T7 . 45_544 146.4(4) ?
U19 B54 T7 . 45_544 119.5(2) ?
T77C B54 T7 45_544 45_544 75.52(19) ?
T19 B54 T7 45_544 45_544 64.50(13) ?
T77A B54 U32 45_544 . 138.9(3) ?
A54 B54 U32 45_544 . 121.9(2) ?
B61 B54 U32 . . 64.0(2) ?
B60 B54 U32 . . 64.4(2) ?
T77B B54 U32 45_544 . 129.9(3) ?
U77A B54 U32 . . 94.24(19) ?
U19 B54 U32 . . 71.38(19) ?
T77C B54 U32 45_544 . 144.3(3) ?
T19 B54 U32 45_544 . 121.5(3) ?
T7 B54 U32 45_544 . 116.1(3) ?
T77A B54 U22 45_544 . 91.1(2) ?
A54 B54 U22 45_544 . 174.0(5) ?
B61 B54 U22 . . 65.3(2) ?
B60 B54 U22 . . 63.6(2) ?
T77B B54 U22 45_544 . 89.5(2) ?
U77A B54 U22 . . 130.5(3) ?
U19 B54 U22 . . 121.0(3) ?
T77C B54 U22 45_544 . 104.0(2) ?
T19 B54 U22 45_544 . 116.8(2) ?
T7 B54 U22 45_544 . 62.78(14) ?
U32 B54 U22 . . 60.43(19) ?
U77B A55 B55 45 45 77.1(3) ?
U77B A55 A11 45 . 133.2(3) ?
B55 A55 A11 45 . 126.4(4) ?
U77B A55 A61 45 . 73.8(2) ?
B55 A55 A61 45 . 104.9(4) ?
A11 A55 A61 . . 123.9(3) ?
U77B A55 U77C 45 45 8.21(5) ?
B55 A55 U77C 45 45 73.6(3) ?
A11 A55 U77C . 45 141.2(3) ?
A61 A55 U77C . 45 68.2(2) ?
U77B A55 T18 45 . 143.7(3) ?
B55 A55 T18 45 . 67.6(2) ?
A11 A55 T18 . . 68.19(19) ?
A61 A55 T18 . . 122.6(2) ?
U77C A55 T18 45 . 141.2(3) ?
U77B A55 U18 45 45 95.3(2) ?
B55 A55 U18 45 45 66.9(2) ?
A11 A55 U18 . 45 67.25(16) ?
A61 A55 U18 . 45 168.0(4) ?
U77C A55 U18 45 45 100.4(2) ?
T18 A55 U18 . 45 63.60(13) ?
U77B A55 U5 45 45 64.66(16) ?
B55 A55 U5 45 45 114.27(19) ?
A11 A55 U5 . 45 68.61(16) ?
A61 A55 U5 . 45 112.2(2) ?
U77C A55 U5 45 45 72.77(17) ?
T18 A55 U5 . 45 122.7(2) ?
U18 A55 U5 45 45 66.02(12) ?
U77B A55 T31 45 . 138.3(3) ?
B55 A55 T31 45 . 123.98(17) ?
A11 A55 T31 . . 67.0(2) ?
A61 A55 T31 . . 66.30(18) ?
U77C A55 T31 45 . 134.1(2) ?
T18 A55 T31 . . 72.78(18) ?
U18 A55 T31 45 . 125.3(3) ?
U5 A55 T31 45 . 120.1(2) ?
U77B A55 T21 45 . 91.0(2) ?
B55 A55 T21 45 . 166.7(4) ?
A11 A55 T21 . . 66.32(17) ?
A61 A55 T21 . . 65.43(19) ?
U77C A55 T21 45 . 93.80(19) ?
T18 A55 T21 . . 124.9(3) ?
U18 A55 T21 45 . 121.0(2) ?
U5 A55 T21 45 . 64.43(12) ?
T31 A55 T21 . . 62.04(15) ?
U77B A55 T77C 45 . 78.4(2) ?
B55 A55 T77C 45 . 62.7(3) ?
A11 A55 T77C . . 146.6(3) ?
A61 A55 T77C . . 44.45(16) ?
U77C A55 T77C 45 . 70.14(17) ?
T18 A55 T77C . . 92.41(17) ?
U18 A55 T77C 45 . 129.4(2) ?
U5 A55 T77C 45 . 141.9(3) ?
T31 A55 T77C . . 81.62(16) ?
T21 A55 T77C . . 109.5(2) ?
U77B A55 T77B 45 . 78.3(2) ?
B55 A55 T77B 45 . 47.4(2) ?
A11 A55 T77B . . 148.4(3) ?
A61 A55 T77B . . 59.54(17) ?
U77C A55 T77B 45 . 70.35(17) ?
T18 A55 T77B . . 83.92(15) ?
U18 A55 T77B 45 . 113.9(2) ?
U5 A55 T77B 45 . 142.4(3) ?
T31 A55 T77B . . 91.38(16) ?
T21 A55 T77B . . 124.8(2) ?
T77C A55 T77B . . 15.42(7) ?
T77B B55 A55 45_544 45_544 80.5(3) ?
T77B B55 B11 45_544 . 135.1(3) ?
A55 B55 B11 45_544 . 118.3(4) ?
T77B B55 B61 45_544 . 76.8(2) ?
A55 B55 B61 45_544 . 110.8(4) ?
B11 B55 B61 . . 123.8(3) ?
T77B B55 T77C 45_544 45_544 12.26(9) ?
A55 B55 T77C 45_544 45_544 68.4(2) ?
B11 B55 T77C . 45_544 142.3(3) ?
B61 B55 T77C . 45_544 80.0(2) ?
T77B B55 T77A 45_544 45_544 11.50(6) ?
A55 B55 T77A 45_544 45_544 84.2(3) ?
B11 B55 T77A . 45_544 141.9(3) ?
B61 B55 T77A . 45_544 65.4(2) ?
T77C B55 T77A 45_544 45_544 17.81(9) ?
T77B B55 T5 45_544 45_544 68.09(17) ?
A55 B55 T5 45_544 45_544 113.24(19) ?
B11 B55 T5 . 45_544 67.00(16) ?
B61 B55 T5 . 45_544 116.4(2) ?
T77C B55 T5 45_544 45_544 76.30(18) ?
T77A B55 T5 45_544 45_544 76.01(17) ?
T77B B55 U21 45_544 . 94.7(2) ?
A55 B55 U21 45_544 . 175.2(4) ?
B11 B55 U21 . . 65.09(17) ?
B61 B55 U21 . . 68.02(19) ?
T77C B55 U21 45_544 . 106.7(2) ?
T77A B55 U21 45_544 . 91.11(18) ?
T5 B55 U21 45_544 . 64.24(12) ?
T77B B55 U77B 45_544 . 80.6(2) ?
A55 B55 U77B 45_544 . 48.7(2) ?
B11 B55 U77B . . 143.3(3) ?
B61 B55 U77B . . 63.43(18) ?
T77C B55 U77B 45_544 . 71.17(18) ?
T77A B55 U77B 45_544 . 74.77(17) ?
T5 B55 U77B 45_544 . 147.0(3) ?
U21 B55 U77B . . 131.0(2) ?
T77B B55 U31 45_544 . 141.6(3) ?
A55 B55 U31 45_544 . 122.60(19) ?
B11 B55 U31 . . 64.9(2) ?
B61 B55 U31 . . 66.56(19) ?
T77C B55 U31 45_544 . 146.5(2) ?
T77A B55 U31 45_544 . 130.9(2) ?
T5 B55 U31 45_544 . 118.2(2) ?
U21 B55 U31 . . 61.62(15) ?
U77B B55 U31 . . 92.73(17) ?
T77B B55 U18 45_544 . 143.3(3) ?
A55 B55 U18 45_544 . 63.5(2) ?
B11 B55 U18 . . 64.85(18) ?
B61 B55 U18 . . 121.2(2) ?
T77C B55 U18 45_544 . 131.7(2) ?
T77A B55 U18 45_544 . 147.5(3) ?
T5 B55 U18 45_544 . 118.6(2) ?
U21 B55 U18 . . 121.3(3) ?
U77B B55 U18 . . 80.83(15) ?
U31 B55 U18 . . 70.65(17) ?
T77B B55 T18 45_544 45_544 96.9(2) ?
A55 B55 T18 45_544 45_544 62.8(2) ?
B11 B55 T18 . 45_544 64.13(15) ?
B61 B55 T18 . 45_544 172.1(4) ?
T77C B55 T18 45_544 45_544 92.9(2) ?
T77A B55 T18 45_544 45_544 108.2(2) ?
T5 B55 T18 45_544 45_544 64.62(12) ?
U21 B55 T18 . 45_544 117.9(2) ?
U77B B55 T18 . 45_544 111.1(2) ?
U31 B55 T18 . 45_544 120.5(3) ?
U18 B55 T18 . 45_544 61.32(12) ?
A10 A56 U76S . 26 143.0(3) ?
A10 A56 B56 . 36 123.4(4) ?
U76S A56 B56 26 36 73.0(3) ?
A10 A56 B56 . 39 123.5(4) ?
U76S A56 B56 26 39 73.0(3) ?
B56 A56 B56 36 39 105.8(6) ?
A10 A56 U76S . 37 146.5(3) ?
U76S A56 U76S 26 37 5.77(3) ?
B56 A56 U76S 36 37 67.2(3) ?
B56 A56 U76S 39 37 74.7(3) ?
A10 A56 U76S . 35 146.5(3) ?
U76S A56 U76S 26 35 5.77(3) ?
B56 A56 U76S 36 35 74.7(3) ?
B56 A56 U76S 39 35 67.2(3) ?
U76S A56 U76S 37 35 8.89(5) ?
A10 A56 U6 . 26 70.1(2) ?
U76S A56 U6 26 26 72.9(2) ?
B56 A56 U6 36 26 114.72(14) ?
B56 A56 U6 39 26 114.72(14) ?
U76S A56 U6 37 26 76.7(2) ?
U76S A56 U6 35 26 76.7(2) ?
A10 A56 U17 . 43 66.91(15) ?
U76S A56 U17 26 43 98.3(2) ?
B56 A56 U17 36 43 169.6(5) ?
B56 A56 U17 39 43 65.6(2) ?
U76S A56 U17 37 43 104.0(2) ?
U76S A56 U17 35 43 96.06(18) ?
U6 A56 U17 26 43 66.60(12) ?
A10 A56 U17 . 45 66.91(15) ?
U76S A56 U17 26 45 98.3(2) ?
B56 A56 U17 36 45 65.6(2) ?
B56 A56 U17 39 45 169.6(5) ?
U76S A56 U17 37 45 96.06(18) ?
U76S A56 U17 35 45 104.0(2) ?
U6 A56 U17 26 45 66.60(12) ?
U17 A56 U17 43 45 122.3(2) ?
A10 A56 T17 . 78 66.1(2) ?
U76S A56 T17 26 78 138.54(17) ?
B56 A56 T17 36 78 120.68(18) ?
B56 A56 T17 39 78 65.69(16) ?
U76S A56 T17 37 78 140.33(19) ?
U76S A56 T17 35 78 132.85(15) ?
U6 A56 T17 26 78 121.9(2) ?
U17 A56 T17 43 78 62.20(10) ?
U17 A56 T17 45 78 123.1(3) ?
A10 A56 T17 . . 66.1(2) ?
U76S A56 T17 26 . 138.53(17) ?
B56 A56 T17 36 . 65.68(16) ?
B56 A56 T17 39 . 120.68(18) ?
U76S A56 T17 37 . 132.84(15) ?
U76S A56 T17 35 . 140.32(19) ?
U6 A56 T17 26 . 121.9(2) ?
U17 A56 T17 43 . 123.1(3) ?
U17 A56 T17 45 . 62.20(10) ?
T17 A56 T17 78 . 70.6(2) ?
A10 A56 T76S . 35 141.7(3) ?
U76S A56 T76S 26 35 74.4(2) ?
B56 A56 T76S 36 35 44.1(3) ?
B56 A56 T76S 39 35 63.9(3) ?
U76S A56 T76S 37 35 70.01(19) ?
U76S A56 T76S 35 35 71.65(19) ?
U6 A56 T76S 26 35 145.7(3) ?
U17 A56 T76S 43 35 128.87(14) ?
U17 A56 T76S 45 35 108.77(10) ?
T17 A56 T76S 78 35 89.80(17) ?
T17 A56 T76S . 35 78.16(14) ?
T76S B56 A56 2 84_545 82.1(3) ?
T76S B56 A56 2 87_545 82.1(3) ?
A56 B56 A56 84_545 87_545 114.2(6) ?
T76S B56 B10 2 . 130.2(3) ?
A56 B56 B10 84_545 . 119.3(4) ?
A56 B56 B10 87_545 . 119.3(3) ?
T76S B56 U17 2 . 143.79(13) ?
A56 B56 U17 84_545 . 63.83(17) ?
A56 B56 U17 87_545 . 121.8(2) ?
B10 B56 U17 . . 64.9(2) ?
T76S B56 U17 2 6 143.79(13) ?
A56 B56 U17 84_545 6 121.8(2) ?
A56 B56 U17 87_545 6 63.83(17) ?
B10 B56 U17 . 6 64.9(2) ?
U17 B56 U17 . 6 70.4(2) ?
T76S B56 T6 2 2 64.28(19) ?
A56 B56 T6 84_545 2 114.49(14) ?
A56 B56 T6 87_545 2 114.49(14) ?
B10 B56 T6 . 2 65.94(17) ?
U17 B56 T6 . 2 117.7(2) ?
U17 B56 T6 6 2 117.7(2) ?
T76S B56 U76S 2 11 81.3(3) ?
A56 B56 U76S 84_545 11 53.0(3) ?
A56 B56 U76S 87_545 11 61.5(3) ?
B10 B56 U76S . 11 148.3(3) ?
U17 B56 U76S . 11 87.37(16) ?
U17 B56 U76S 6 11 92.25(18) ?
T6 B56 U76S 2 11 145.3(3) ?
T76S B56 U76S 2 13 81.3(3) ?
A56 B56 U76S 84_545 13 61.5(3) ?
A56 B56 U76S 87_545 13 53.0(3) ?
B10 B56 U76S . 13 148.3(3) ?
U17 B56 U76S . 13 92.26(18) ?
U17 B56 U76S 6 13 87.37(16) ?
T6 B56 U76S 2 13 145.3(3) ?
U76S B56 U76S 11 13 8.48(4) ?
T76S B56 T17 2 67_554 93.95(19) ?
A56 B56 T17 84_545 67_554 176.1(4) ?
A56 B56 T17 87_545 67_554 64.7(2) ?
B10 B56 T17 . 67_554 63.61(14) ?
U17 B56 T17 . 67_554 120.1(3) ?
U17 B56 T17 6 67_554 61.43(10) ?
T6 B56 T17 2 67_554 63.77(11) ?
U76S B56 T17 11 67_554 126.12(12) ?
U76S B56 T17 13 67_554 117.64(10) ?
T76S B56 T17 2 45_544 93.95(19) ?
A56 B56 T17 84_545 45_544 64.7(2) ?
A56 B56 T17 87_545 45_544 176.1(4) ?
B10 B56 T17 . 45_544 63.62(14) ?
U17 B56 T17 . 45_544 61.42(10) ?
U17 B56 T17 6 45_544 120.1(3) ?
T6 B56 T17 2 45_544 63.77(11) ?
U76S B56 T17 11 45_544 117.64(10) ?
U76S B56 T17 13 45_544 126.12(12) ?
T17 B56 T17 67_554 45_544 116.2(2) ?
T76S B56 T76S 2 13 15.35(8) ?
A56 B56 T76S 84_545 13 67.4(3) ?
A56 B56 T76S 87_545 13 85.2(3) ?
B10 B56 T76S . 13 140.5(3) ?
U17 B56 T76S . 13 130.53(12) ?
U17 B56 T76S 6 13 148.94(19) ?
T6 B56 T76S 2 13 75.9(2) ?
U76S B56 T76S 11 13 69.40(19) ?
U76S B56 T76S 13 13 71.02(19) ?
T17 B56 T76S 67_554 13 108.7(2) ?
T17 B56 T76S 45_544 13 90.92(16) ?
A54 A60 A23 . . 119.5(2) ?
A54 A60 A13 . . 119.2(2) ?
A23 A60 A13 . . 114.25(16) ?
A54 A60 B4 . 45 114.8(2) ?
A23 A60 B4 . 45 115.38(16) ?
A13 A60 B4 . 45 59.45(13) ?
A54 A60 U19 . 45 63.2(2) ?
A23 A60 U19 . 45 116.30(14) ?
A13 A60 U19 . 45 114.51(14) ?
B4 A60 U19 45 45 62.76(10) ?
A54 A60 T22 . . 69.0(2) ?
A23 A60 T22 . . 116.24(14) ?
A13 A60 T22 . . 63.25(10) ?
B4 A60 T22 45 . 113.81(14) ?
U19 A60 T22 45 . 121.05(11) ?
A54 A60 T19 . . 66.33(18) ?
A23 A60 T19 . . 63.40(11) ?
A13 A60 T19 . . 172.99(16) ?
B4 A60 T19 45 . 114.90(13) ?
U19 A60 T19 45 . 63.14(7) ?
T22 A60 T19 . . 123.75(11) ?
A54 A60 T32 . . 71.3(2) ?
A23 A60 T32 . . 63.30(11) ?
A13 A60 T32 . . 113.05(14) ?
B4 A60 T32 45 . 171.75(15) ?
U19 A60 T32 45 . 125.43(11) ?
T22 A60 T32 . . 62.19(7) ?
T19 A60 T32 . . 72.29(8) ?
A54 A60 T9 . . 122.0(2) ?
A23 A60 T9 . . 62.42(10) ?
A13 A60 T9 . . 106.43(13) ?
B4 A60 T9 45 . 60.49(10) ?
U19 A60 T9 45 . 66.38(7) ?
T22 A60 T9 . . 168.70(13) ?
T19 A60 T9 . . 66.56(7) ?
T32 A60 T9 . . 121.99(12) ?
A54 A60 T35 . . 129.4(2) ?
A23 A60 T35 . . 61.57(10) ?
A13 A60 T35 . . 59.58(10) ?
B4 A60 T35 45 . 105.98(13) ?
U19 A60 T35 45 . 167.25(13) ?
T22 A60 T35 . . 67.87(7) ?
T19 A60 T35 . . 121.19(12) ?
T32 A60 T35 . . 66.00(7) ?
T9 A60 T35 . . 103.44(10) ?
A54 A60 U7 . 45 62.49(18) ?
A23 A60 U7 . 45 177.94(16) ?
A13 A60 U7 . 45 63.81(11) ?
B4 A60 U7 45 45 63.22(10) ?
U19 A60 U7 45 45 64.65(7) ?
T22 A60 U7 . 45 63.80(7) ?
T19 A60 U7 . 45 118.44(11) ?
T32 A60 U7 . 45 117.84(11) ?
T9 A60 U7 . 45 117.10(11) ?
T35 A60 U7 . 45 117.05(11) ?
B23 B60 A4 . 45_544 121.57(17) ?
B23 B60 B13 . . 121.71(17) ?
A4 B60 B13 45_544 . 62.03(14) ?
B23 B60 B54 . . 112.3(2) ?
A4 B60 B54 45_544 . 113.7(2) ?
B13 B60 B54 . . 116.9(2) ?
B23 B60 U35 . . 64.89(11) ?
A4 B60 U35 45_544 . 113.39(14) ?
B13 B60 U35 . . 63.05(11) ?
B54 B60 U35 . . 122.9(2) ?
B23 B60 U9 . . 63.97(11) ?
A4 B60 U9 45_544 . 63.18(10) ?
B13 B60 U9 . . 112.68(14) ?
B54 B60 U9 . . 119.0(2) ?
U35 B60 U9 . . 109.88(11) ?
B23 B60 U22 . . 117.05(14) ?
A4 B60 U22 45_544 . 114.28(14) ?
B13 B60 U22 . . 63.67(11) ?
B54 B60 U22 . . 64.25(18) ?
U35 B60 U22 . . 68.29(7) ?
U9 B60 U22 . . 176.31(13) ?
B23 B60 T19 . 45_544 115.09(14) ?
A4 B60 T19 45_544 45_544 61.60(10) ?
B13 B60 T19 . 45_544 114.24(15) ?
B54 B60 T19 . 45_544 62.4(2) ?
U35 B60 T19 . 45_544 174.49(13) ?
U9 B60 T19 . 45_544 66.22(7) ?
U22 B60 T19 . 45_544 115.36(11) ?
B23 B60 U32 . . 63.62(11) ?
A4 B60 U32 45_544 . 174.54(16) ?
B13 B60 U32 . . 114.35(14) ?
B54 B60 U32 . . 63.57(19) ?
U35 B60 U32 . . 66.47(7) ?
U9 B60 U32 . . 122.21(12) ?
U22 B60 U32 . . 60.38(6) ?
T19 B60 U32 45_544 . 118.75(11) ?
B23 B60 U19 . . 62.64(11) ?
A4 B60 U19 45_544 . 113.92(14) ?
B13 B60 U19 . . 174.96(16) ?
B54 B60 U19 . . 61.26(16) ?
U35 B60 U19 . . 121.98(12) ?
U9 B60 U19 . . 66.22(7) ?
U22 B60 U19 . . 117.47(11) ?
T19 B60 U19 45_544 . 60.73(6) ?
U32 B60 U19 . . 69.45(7) ?
B23 B60 U25 . . 66.79(11) ?
A4 B60 U25 45_544 . 65.49(11) ?
B13 B60 U25 . . 65.32(11) ?
B54 B60 U25 . . 177.3(2) ?
U35 B60 U25 . . 59.26(6) ?
U9 B60 U25 . . 58.29(6) ?
U22 B60 U25 . . 118.47(10) ?
T19 B60 U25 45_544 . 115.39(10) ?
U32 B60 U25 . . 117.43(11) ?
U19 B60 U25 . . 116.42(11) ?
B23 B60 T7 . 45_544 174.50(16) ?
A4 B60 T7 45_544 45_544 62.36(11) ?
B13 B60 T7 . 45_544 63.15(11) ?
B54 B60 T7 . 45_544 62.23(16) ?
U35 B60 T7 . 45_544 117.98(11) ?
U9 B60 T7 . 45_544 117.53(11) ?
U22 B60 T7 . 45_544 61.82(7) ?
T19 B60 T7 45_544 45_544 62.57(7) ?
U32 B60 T7 . 45_544 112.60(10) ?
U19 B60 T7 . 45_544 112.65(10) ?
U25 B60 T7 . 45_544 118.65(11) ?
A49 A57O A49 78 75 107.8(3) ?
A49 A57O T27 78 . 114.81(17) ?
A49 A57O T27 75 . 114.81(17) ?
A49 A57O A66 78 75 102.0(2) ?
A49 A57O A66 75 75 102.0(2) ?
T27 A57O A66 . 75 113.8(3) ?
A49 A57O T70 78 75 66.49(16) ?
A49 A57O T70 75 75 66.49(16) ?
T27 A57O T70 . 75 177.2(2) ?
A66 A57O T70 75 75 63.4(2) ?
A49 A57O A16 78 . 80.47(19) ?
A49 A57O A16 75 . 80.47(19) ?
T27 A57O A16 . . 61.78(14) ?
A66 A57O A16 75 . 175.6(3) ?
T70 A57O A16 75 . 121.0(2) ?
A49 A57O A47 78 75 174.7(2) ?
A49 A57O A47 75 75 77.37(14) ?
T27 A57O A47 . 75 61.10(11) ?
A66 A57O A47 75 75 77.51(18) ?
T70 A57O A47 75 75 117.44(13) ?
A16 A57O A47 . 75 99.64(15) ?
A49 A57O A47 78 78 77.37(14) ?
A49 A57O A47 75 78 174.7(2) ?
T27 A57O A47 . 78 61.10(11) ?
A66 A57O A47 75 78 77.51(18) ?
T70 A57O A47 75 78 117.44(13) ?
A16 A57O A47 . 78 99.64(15) ?
A47 A57O A47 75 78 97.40(19) ?
B66 B57O U27 3 . 126.1(3) ?
B66 B57O B47 3 6 86.1(2) ?
U27 B57O B47 . 6 64.00(13) ?
B66 B57O B47 3 3 86.1(2) ?
U27 B57O B47 . 3 64.00(13) ?
B47 B57O B47 6 3 106.9(2) ?
B66 B57O B49 3 6 105.7(2) ?
U27 B57O B49 . 6 110.2(2) ?
B47 B57O B49 6 6 78.53(14) ?
B47 B57O B49 3 6 167.5(3) ?
B66 B57O B49 3 3 105.7(2) ?
U27 B57O B49 . 3 110.2(2) ?
B47 B57O B49 6 3 167.5(3) ?
B47 B57O B49 3 3 78.53(14) ?
B49 B57O B49 6 3 94.0(3) ?
B66 B57O U70 3 3 66.0(2) ?
U27 B57O U70 . 3 167.9(3) ?
B47 B57O U70 6 3 120.87(14) ?
B47 B57O U70 3 3 120.87(14) ?
B49 B57O U70 6 3 62.54(16) ?
B49 B57O U70 3 3 62.54(16) ?
B66 B57O U2 3 . 58.7(2) ?
U27 B57O U2 . . 67.44(13) ?
B47 B57O U2 6 . 57.27(13) ?
B47 B57O U2 3 . 57.26(13) ?
B49 B57O U2 6 . 132.48(16) ?
B49 B57O U2 3 . 132.48(16) ?
U70 B57O U2 3 . 124.7(2) ?
T28 A58O A63 . 66 116.52(18) ?
T28 A58O A63 . 88 116.52(18) ?
A63 A58O A63 66 88 105.4(3) ?
T28 A58O A62 . . 111.1(3) ?
A63 A58O A62 66 . 102.8(2) ?
A63 A58O A62 88 . 102.8(2) ?
T28 A58O T63 . 63 175.8(3) ?
A63 A58O T63 66 63 65.46(17) ?
A63 A58O T63 88 63 65.46(17) ?
A62 A58O T63 . 63 64.7(2) ?
T28 A58O A34 . 88 62.92(15) ?
A63 A58O A34 66 88 80.69(18) ?
A63 A58O A34 88 88 80.69(18) ?
A62 A58O A34 . 88 174.0(3) ?
T63 A58O A34 63 88 121.3(2) ?
T28 A58O A17 . . 60.78(12) ?
A63 A58O A17 66 . 78.73(13) ?
A63 A58O A17 88 . 175.9(2) ?
A62 A58O A17 . . 76.05(17) ?
T63 A58O A17 63 . 117.01(14) ?
A34 A58O A17 88 . 100.10(16) ?
T28 A58O A17 . 21 60.78(12) ?
A63 A58O A17 66 21 175.9(2) ?
A63 A58O A17 88 21 78.73(13) ?
A62 A58O A17 . 21 76.05(17) ?
T63 A58O A17 63 21 117.01(14) ?
A34 A58O A17 88 21 100.10(16) ?
A17 A58O A17 . 21 97.2(2) ?
B62 B58O U28 . . 123.2(3) ?
B62 B58O B63 . 18 105.3(3) ?
U28 B58O B63 . 18 111.0(2) ?
B62 B58O B63 . 16 105.3(3) ?
U28 B58O B63 . 16 111.0(2) ?
B63 B58O B63 18 16 97.9(3) ?
B62 B58O B17 . . 83.8(2) ?
U28 B58O B17 . . 63.90(15) ?
B63 B58O B17 18 . 77.79(13) ?
B63 B58O B17 16 . 170.8(3) ?
B62 B58O B17 . 21 83.8(2) ?
U28 B58O B17 . 21 63.90(15) ?
B63 B58O B17 18 21 170.7(3) ?
B63 B58O B17 16 21 77.78(13) ?
B17 B58O B17 . 21 105.3(3) ?
B62 B58O U63 . 15 65.6(3) ?
U28 B58O U63 . 15 171.2(3) ?
B63 B58O U63 18 15 64.02(18) ?
B63 B58O U63 16 15 64.02(18) ?
B17 B58O U63 . 15 119.93(17) ?
B17 B58O U63 21 15 119.93(17) ?
B62 B58O B34 . 16 176.2(4) ?
U28 B58O B34 . 16 60.56(17) ?
B63 B58O B34 18 16 72.3(2) ?
B63 B58O B34 16 16 72.3(2) ?
B17 B58O B34 . 16 98.51(19) ?
B17 B58O B34 21 16 98.50(19) ?
U63 B58O B34 15 16 110.6(2) ?
B62 B58O U42 . . 56.9(3) ?
U28 B58O U42 . . 66.30(15) ?
B63 B58O U42 18 . 130.40(16) ?
B63 B58O U42 16 . 130.40(16) ?
B17 B58O U42 . . 55.96(14) ?
B17 B58O U42 21 . 55.96(14) ?
U63 B58O U42 15 . 122.5(2) ?
B34 B58O U42 16 . 126.9(2) ?
T77C A61 A54 . . 80.3(3) ?
T77C A61 A28 . . 135.5(2) ?
A54 A61 A28 . . 123.5(3) ?
T77C A61 A55 . . 78.8(2) ?
A54 A61 A55 . . 112.3(3) ?
A28 A61 A55 . . 116.2(3) ?
T77C A61 T77B . . 10.79(9) ?
A54 A61 T77B . . 81.3(3) ?
A28 A61 T77B . . 142.8(2) ?
A55 A61 T77B . . 68.69(19) ?
T77C A61 T77A . . 12.95(10) ?
A54 A61 T77A . . 67.5(2) ?
A28 A61 T77A . . 144.0(2) ?
A55 A61 T77A . . 82.9(2) ?
T77B A61 T77A . . 16.32(4) ?
T77C A61 U77A . 45 83.65(17) ?
A54 A61 U77A . 45 44.7(2) ?
A28 A61 U77A . 45 140.5(2) ?
A55 A61 U77A . 45 69.4(2) ?
T77B A61 U77A . 45 76.74(13) ?
T77A A61 U77A . 45 73.42(12) ?
T77C A61 T41 . . 68.85(15) ?
A54 A61 T41 . . 118.0(3) ?
A28 A61 T41 . . 66.75(13) ?
A55 A61 T41 . . 112.3(3) ?
T77B A61 T41 . . 77.27(13) ?
T77A A61 T41 . . 77.96(13) ?
U77A A61 T41 45 . 150.9(2) ?
T77C A61 U77B . 45 82.33(17) ?
A54 A61 U77B . 45 65.7(2) ?
A28 A61 U77B . 45 139.9(2) ?
A55 A61 U77B . 45 48.21(19) ?
T77B A61 U77B . 45 72.86(12) ?
T77A A61 U77B . 45 75.77(12) ?
U77A A61 U77B 45 45 21.29(5) ?
T41 A61 U77B . 45 149.0(2) ?
T77C A61 T22 . . 146.2(3) ?
A54 A61 T22 . . 66.9(2) ?
A28 A61 T22 . . 64.55(14) ?
A55 A61 T22 . . 120.5(2) ?
T77B A61 T22 . . 148.1(2) ?
T77A A61 T22 . . 133.9(2) ?
U77A A61 T22 45 . 78.87(13) ?
T41 A61 T22 . . 119.23(18) ?
U77B A61 T22 45 . 91.09(13) ?
T77C A61 T32 . . 99.5(2) ?
A54 A61 T32 . . 69.0(3) ?
A28 A61 T32 . . 63.83(14) ?
A55 A61 T32 . . 177.5(2) ?
T77B A61 T32 . . 109.7(2) ?
T77A A61 T32 . . 95.83(19) ?
U77A A61 T32 45 . 112.3(2) ?
T41 A61 T32 . . 65.25(11) ?
U77B A61 T32 45 . 133.6(2) ?
T22 A61 T32 . . 61.94(13) ?
T77C A61 U77C . 45 78.48(16) ?
A54 A61 U77C . 45 55.3(2) ?
A28 A61 U77C . 45 145.7(2) ?
A55 A61 U77C . 45 57.7(2) ?
T77B A61 U77C . 45 70.13(12) ?
T77A A61 U77C . 45 70.09(12) ?
U77A A61 U77C 45 45 12.21(4) ?
T41 A61 U77C . 45 147.3(2) ?
U77B A61 U77C 45 45 10.77(4) ?
T22 A61 U77C . 45 88.92(13) ?
T32 A61 U77C . 45 123.8(2) ?
B54 B61 B28 . . 122.6(3) ?
B54 B61 B55 . . 110.9(3) ?
B28 B61 B55 . . 116.5(3) ?
B54 B61 U77C . . 75.2(3) ?
B28 B61 U77C . . 147.0(2) ?
B55 B61 U77C . . 74.4(2) ?
B54 B61 U41 . . 117.7(3) ?
B28 B61 U41 . . 68.10(13) ?
B55 B61 U41 . . 115.1(3) ?
U77C B61 U41 . . 79.08(14) ?
B54 B61 U77B . . 83.5(3) ?
B28 B61 U77B . . 145.1(2) ?
B55 B61 U77B . . 65.78(19) ?
U77C B61 U77B . . 9.95(5) ?
U41 B61 U77B . . 79.48(13) ?
B54 B61 U77A . . 65.1(2) ?
B28 B61 U77A . . 147.5(2) ?
B55 B61 U77A . . 83.7(2) ?
U77C B61 U77A . . 11.39(5) ?
U41 B61 U77A . . 80.49(14) ?
U77B B61 U77A . . 21.30(6) ?
B54 B61 U32 . . 67.5(3) ?
B28 B61 U32 . . 64.71(15) ?
B55 B61 U32 . . 178.3(3) ?
U77C B61 U32 . . 105.3(2) ?
U41 B61 U32 . . 66.43(12) ?
U77B B61 U32 . . 114.1(2) ?
U77A B61 U32 . . 95.8(2) ?
B54 B61 T77A . 45_544 48.4(2) ?
B28 B61 T77A . 45_544 139.0(2) ?
B55 B61 T77A . 45_544 64.0(2) ?
U77C B61 T77A . 45_544 73.89(13) ?
U41 B61 T77A . 45_544 152.1(2) ?
U77B B61 T77A . 45_544 75.10(12) ?
U77A B61 T77A . 45_544 71.65(12) ?
U32 B61 T77A . 45_544 114.3(2) ?
B54 B61 U22 . . 66.8(2) ?
B28 B61 U22 . . 63.64(14) ?
B55 B61 U22 . . 117.4(2) ?
U77C B61 U22 . . 142.0(2) ?
U41 B61 U22 . . 119.80(18) ?
U77B B61 U22 . . 149.5(2) ?
U77A B61 U22 . . 131.8(2) ?
U32 B61 U22 . . 61.75(12) ?
T77A B61 U22 45_544 . 79.77(12) ?
B54 B61 T77B . 45_544 63.8(2) ?
B28 B61 T77B . 45_544 138.6(2) ?
B55 B61 T77B . 45_544 48.3(2) ?
U77C B61 T77B . 45_544 72.87(12) ?
U41 B61 T77B . 45_544 150.5(2) ?
U77B B61 T77B . 45_544 71.28(12) ?
U77A B61 T77B . 45_544 73.87(12) ?
U32 B61 T77B . 45_544 129.9(2) ?
T77A B61 T77B 45_544 45_544 15.68(4) ?
U22 B61 T77B . 45_544 88.67(13) ?
B54 B61 U31 . . 174.5(3) ?
B28 B61 U31 . . 62.67(15) ?
B55 B61 U31 . . 63.9(2) ?
U77C B61 U31 . . 101.20(19) ?
U41 B61 U31 . . 65.06(11) ?
U77B B61 U31 . . 92.54(17) ?
U77A B61 U31 . . 111.70(18) ?
U32 B61 U31 . . 117.83(15) ?
T77A B61 U31 45_544 . 126.8(2) ?
U22 B61 U31 . . 116.55(18) ?
T77B B61 U31 45_544 . 111.3(2) ?
A8 A62 A8 26 . 116.7(4) ?
A8 A62 T42 26 26 113.10(11) ?
A8 A62 T42 . 26 113.10(11) ?
A8 A62 T42 26 . 113.10(11) ?
A8 A62 T42 . . 113.10(11) ?
T42 A62 T42 26 . 83.2(3) ?
A8 A62 A58O 26 26 74.11(18) ?
A8 A62 A58O . 26 74.11(18) ?
T42 A62 A58O 26 26 79.81(12) ?
T42 A62 A58O . 26 163.1(3) ?
A8 A62 A58O 26 . 74.11(18) ?
A8 A62 A58O . . 74.12(18) ?
T42 A62 A58O 26 . 163.1(3) ?
T42 A62 A58O . . 79.81(12) ?
A58O A62 A58O 26 . 117.1(4) ?
A8 A62 T33 26 26 59.01(12) ?
A8 A62 T33 . 26 175.7(4) ?
T42 A62 T33 26 26 69.92(16) ?
T42 A62 T33 . 26 69.91(16) ?
A58O A62 T33 26 26 103.87(5) ?
A58O A62 T33 . 26 103.85(5) ?
A8 A62 T33 26 . 175.7(4) ?
A8 A62 T33 . . 59.01(12) ?
T42 A62 T33 26 . 69.92(16) ?
T42 A62 T33 . . 69.92(16) ?
A58O A62 T33 26 . 103.86(5) ?
A58O A62 T33 . . 103.86(5) ?
T33 A62 T33 26 . 125.3(3) ?
A8 A62 T63 26 63 58.3(2) ?
A8 A62 T63 . 63 58.3(2) ?
T42 A62 T63 26 63 138.38(14) ?
T42 A62 T63 . 63 138.38(14) ?
A58O A62 T63 26 63 58.6(2) ?
A58O A62 T63 . 63 58.6(2) ?
T33 A62 T63 26 63 117.35(17) ?
T33 A62 T63 . 63 117.35(17) ?
B58O B62 B58O . 2 128.1(5) ?
B58O B62 B8 . . 77.70(18) ?
B58O B62 B8 2 . 77.70(18) ?
B58O B62 B8 . 2 77.70(18) ?
B58O B62 B8 2 2 77.70(18) ?
B8 B62 B8 . 2 121.8(4) ?
B58O B62 U42 . . 75.91(18) ?
B58O B62 U42 2 . 156.0(4) ?
B8 B62 U42 . . 111.85(12) ?
B8 B62 U42 2 . 111.85(12) ?
B58O B62 U42 . 2 156.0(4) ?
B58O B62 U42 2 2 75.90(18) ?
B8 B62 U42 . 2 111.85(12) ?
B8 B62 U42 2 2 111.84(12) ?
U42 B62 U42 . 2 80.1(3) ?
B58O B62 U63 . 15 64.0(3) ?
B58O B62 U63 2 15 64.0(3) ?
B8 B62 U63 . 15 60.9(2) ?
B8 B62 U63 2 15 60.9(2) ?
U42 B62 U63 . 15 139.93(13) ?
U42 B62 U63 2 15 139.93(13) ?
B58O B62 U33 . 2 102.42(8) ?
B58O B62 U33 2 2 102.42(8) ?
B8 B62 U33 . 2 179.7(4) ?
B8 B62 U33 2 2 58.49(12) ?
U42 B62 U33 . 2 67.93(16) ?
U42 B62 U33 2 2 67.93(16) ?
U63 B62 U33 15 2 119.40(16) ?
B58O B62 U33 . . 102.41(8) ?
B58O B62 U33 2 . 102.41(8) ?
B8 B62 U33 . . 58.49(12) ?
B8 B62 U33 2 . 179.7(4) ?
U42 B62 U33 . . 67.94(16) ?
U42 B62 U33 2 . 67.94(16) ?
U63 B62 U33 15 . 119.40(16) ?
U33 B62 U33 2 . 121.2(3) ?
A64O A63 A58O . 35 121.5(3) ?
A64O A63 A39 . . 79.2(2) ?
A58O A63 A39 35 . 73.9(2) ?
A64O A63 A8 . 35 73.2(2) ?
A58O A63 A8 35 35 76.2(2) ?
A39 A63 A8 . 35 118.9(2) ?
A64O A63 T37 . . 78.4(2) ?
A58O A63 T37 35 . 160.1(3) ?
A39 A63 T37 . . 112.9(2) ?
A8 A63 T37 35 . 113.2(3) ?
A64O A63 T4 . 35 160.4(3) ?
A58O A63 T4 35 35 77.8(2) ?
A39 A63 T4 . 35 111.9(2) ?
A8 A63 T4 35 35 112.0(2) ?
T37 A63 T4 . 35 82.35(14) ?
A64O A63 T43 . . 106.7(2) ?
A58O A63 T43 35 . 101.7(2) ?
A39 A63 T43 . . 58.55(15) ?
A8 A63 T43 35 . 177.3(3) ?
T37 A63 T43 . . 69.30(12) ?
T4 A63 T43 35 . 69.08(12) ?
A64O A63 T63 . . 60.95(16) ?
A58O A63 T63 35 . 60.59(17) ?
A39 A63 T63 . . 60.16(15) ?
A8 A63 T63 35 . 58.75(14) ?
T37 A63 T63 . . 139.3(3) ?
T4 A63 T63 35 . 138.3(3) ?
T43 A63 T63 . . 118.70(17) ?
A64O A63 T15 . 35 100.5(2) ?
A58O A63 T15 35 35 104.4(2) ?
A39 A63 T15 . 35 177.6(2) ?
A8 A63 T15 35 35 58.89(15) ?
T37 A63 T15 . 35 69.30(13) ?
T4 A63 T15 35 35 69.04(12) ?
T43 A63 T15 . 35 123.65(17) ?
T63 A63 T15 . 35 117.64(16) ?
B39 B63 B8 . 11 119.7(2) ?
B39 B63 B58O . 11 80.4(2) ?
B8 B63 B58O 11 11 73.6(2) ?
B39 B63 U4 . 11 114.7(3) ?
B8 B63 U4 11 11 113.8(2) ?
B58O B63 U4 11 11 81.6(3) ?
B39 B63 B64O . . 72.0(2) ?
B8 B63 B64O 11 . 75.4(2) ?
B58O B63 B64O 11 . 119.4(3) ?
U4 B63 B64O 11 . 159.0(3) ?
B39 B63 U37 . . 110.9(2) ?
B8 B63 U37 11 . 109.5(2) ?
B58O B63 U37 11 . 162.6(3) ?
U4 B63 U37 11 . 81.57(13) ?
B64O B63 U37 . . 77.5(2) ?
B39 B63 U63 . . 59.64(15) ?
B8 B63 U63 11 . 60.18(14) ?
B58O B63 U63 11 . 60.55(18) ?
U4 B63 U63 11 . 142.1(3) ?
B64O B63 U63 . . 58.90(17) ?
U37 B63 U63 . . 136.4(3) ?
B39 B63 U43 . . 59.28(15) ?
B8 B63 U43 11 . 176.2(3) ?
B58O B63 U43 11 . 109.5(3) ?
U4 B63 U43 11 . 69.35(12) ?
B64O B63 U43 . . 100.9(2) ?
U37 B63 U43 . . 68.37(12) ?
U63 B63 U43 . . 118.91(17) ?
B39 B63 U15 . 11 175.7(3) ?
B8 B63 U15 11 11 57.70(15) ?
B58O B63 U15 11 11 101.5(2) ?
U4 B63 U15 11 11 69.42(12) ?
B64O B63 U15 . 11 103.8(3) ?
U37 B63 U15 . 11 68.20(13) ?
U63 B63 U15 . 11 117.88(17) ?
U43 B63 U15 . 11 123.02(17) ?
A63 A64O A63 . 8 107.9(3) ?
A63 A64O T48 . . 116.80(19) ?
A63 A64O T48 8 . 116.79(19) ?
A63 A64O A32 . . 81.46(19) ?
A63 A64O A32 8 . 81.46(19) ?
T48 A64O A32 . . 64.62(16) ?
A63 A64O T63 . . 65.99(18) ?
A63 A64O T63 8 . 66.00(18) ?
T48 A64O T63 . . 173.7(2) ?
A32 A64O T63 . . 121.6(2) ?
A63 A64O A65 . . 102.2(2) ?
A63 A64O A65 8 . 102.2(2) ?
T48 A64O A65 . . 109.0(2) ?
A32 A64O A65 . . 173.6(3) ?
T63 A64O A65 . . 64.77(18) ?
A63 A64O A33 . . 77.98(13) ?
A63 A64O A33 8 . 173.9(2) ?
T48 A64O A33 . . 60.55(12) ?
A32 A64O A33 . . 101.46(16) ?
T63 A64O A33 . . 116.06(14) ?
A65 A64O A33 . . 74.41(16) ?
A63 A64O A33 . 8 173.8(2) ?
A63 A64O A33 8 8 77.99(13) ?
T48 A64O A33 . 8 60.55(12) ?
A32 A64O A33 . 8 101.46(16) ?
T63 A64O A33 . 8 116.06(14) ?
A65 A64O A33 . 8 74.41(16) ?
A33 A64O A33 . 8 96.1(2) ?
B65 B64O U48 . . 119.7(3) ?
B65 B64O B33 . 8 81.23(19) ?
U48 B64O B33 . 8 63.71(15) ?
B65 B64O B33 . . 81.23(19) ?
U48 B64O B33 . . 63.72(15) ?
B33 B64O B33 8 . 103.9(3) ?
B65 B64O B63 . 8 103.3(2) ?
U48 B64O B63 . 8 113.8(2) ?
B33 B64O B63 8 8 77.68(12) ?
B33 B64O B63 . 8 175.4(3) ?
B65 B64O B63 . . 103.3(2) ?
U48 B64O B63 . . 113.9(2) ?
B33 B64O B63 8 . 175.4(3) ?
B33 B64O B63 . . 77.68(12) ?
B63 B64O B63 8 . 100.4(3) ?
B65 B64O U63 . . 65.0(2) ?
U48 B64O U63 . . 175.3(3) ?
B33 B64O U63 8 . 118.47(17) ?
B33 B64O U63 . . 118.47(17) ?
B63 B64O U63 8 . 63.64(18) ?
B63 B64O U63 . . 63.64(18) ?
B65 B64O B32 . . 179.4(4) ?
U48 B64O B32 . . 59.65(16) ?
B33 B64O B32 8 . 98.40(18) ?
B33 B64O B32 . . 98.41(18) ?
B63 B64O B32 8 . 77.1(2) ?
B63 B64O B32 . . 77.1(2) ?
U63 B64O B32 . . 115.6(2) ?
T61 A65 T61 . 75 85.2(2) ?
T61 A65 A39 . . 112.75(9) ?
T61 A65 A39 75 . 112.76(9) ?
T61 A65 A39 . 75 112.76(9) ?
T61 A65 A39 75 75 112.76(9) ?
A39 A65 A39 . 75 116.6(4) ?
T61 A65 A64O . . 80.02(12) ?
T61 A65 A64O 75 . 165.2(3) ?
A39 A65 A64O . . 73.55(14) ?
A39 A65 A64O 75 . 73.55(14) ?
T61 A65 A64O . 75 165.2(3) ?
T61 A65 A64O 75 75 80.03(12) ?
A39 A65 A64O . 75 73.54(14) ?
A39 A65 A64O 75 75 73.54(14) ?
A64O A65 A64O . 75 114.8(3) ?
T61 A65 T54 . 75 70.83(13) ?
T61 A65 T54 75 75 70.83(13) ?
A39 A65 T54 . 75 174.8(3) ?
A39 A65 T54 75 75 58.20(11) ?
A64O A65 T54 . 75 103.91(5) ?
A64O A65 T54 75 75 103.92(5) ?
T61 A65 T54 . . 70.82(13) ?
T61 A65 T54 75 . 70.82(13) ?
A39 A65 T54 . . 58.20(11) ?
A39 A65 T54 75 . 174.8(3) ?
A64O A65 T54 . . 103.92(5) ?
A64O A65 T54 75 . 103.92(5) ?
T54 A65 T54 75 . 127.0(3) ?
T61 A65 T63 . . 137.40(11) ?
T61 A65 T63 75 . 137.41(11) ?
A39 A65 T63 . . 58.30(18) ?
A39 A65 T63 75 . 58.30(18) ?
A64O A65 T63 . . 57.38(17) ?
A64O A65 T63 75 . 57.38(17) ?
T54 A65 T63 75 . 116.50(13) ?
T54 A65 T63 . . 116.50(13) ?
B64O B65 B64O . 3 125.0(4) ?
B64O B65 B39 . . 77.12(15) ?
B64O B65 B39 3 . 77.13(15) ?
B64O B65 B39 . 3 77.13(15) ?
B64O B65 B39 3 3 77.13(15) ?
B39 B65 B39 . 3 122.3(4) ?
B64O B65 U61 . . 77.21(16) ?
B64O B65 U61 3 . 157.8(3) ?
B39 B65 U61 . . 111.62(11) ?
B39 B65 U61 3 . 111.61(11) ?
B64O B65 U61 . 3 157.8(3) ?
B64O B65 U61 3 3 77.21(16) ?
B39 B65 U61 . 3 111.62(11) ?
B39 B65 U61 3 3 111.61(11) ?
U61 B65 U61 . 3 80.5(2) ?
B64O B65 U63 . . 62.5(2) ?
B64O B65 U63 3 . 62.5(2) ?
B39 B65 U63 . . 61.13(19) ?
B39 B65 U63 3 . 61.13(19) ?
U61 B65 U63 . . 139.72(10) ?
U61 B65 U63 3 . 139.73(10) ?
B64O B65 U54 . . 103.07(7) ?
B64O B65 U54 3 . 103.07(7) ?
B39 B65 U54 . . 58.22(12) ?
B39 B65 U54 3 . 179.5(3) ?
U61 B65 U54 . . 68.04(12) ?
U61 B65 U54 3 . 68.04(12) ?
U63 B65 U54 . . 119.35(13) ?
B64O B65 U54 . 3 103.07(7) ?
B64O B65 U54 3 3 103.07(7) ?
B39 B65 U54 . 3 179.5(3) ?
B39 B65 U54 3 3 58.21(12) ?
U61 B65 U54 . 3 68.04(12) ?
U61 B65 U54 3 3 68.04(12) ?
U63 B65 U54 . 3 119.35(13) ?
U54 B65 U54 . 3 121.3(3) ?
A50 A66 A50 8 . 120.7(3) ?
A50 A66 T71 8 . 113.8(3) ?
A50 A66 T71 . . 113.8(3) ?
A50 A66 T2 8 75 110.1(3) ?
A50 A66 T2 . 75 110.1(3) ?
T71 A66 T2 . 75 81.26(19) ?
A50 A66 A57O 8 75 74.3(2) ?
A50 A66 A57O . 75 74.3(2) ?
T71 A66 A57O . 75 158.6(4) ?
T2 A66 A57O 75 75 77.3(3) ?
A50 A66 T70 8 . 60.36(16) ?
A50 A66 T70 . . 60.37(16) ?
T71 A66 T70 . . 143.0(5) ?
T2 A66 T70 75 . 135.7(4) ?
A57O A66 T70 75 . 58.44(18) ?
A50 A66 T69 8 8 58.28(10) ?
A50 A66 T69 . 8 176.4(5) ?
T71 A66 T69 . 8 69.23(14) ?
T2 A66 T69 75 8 67.96(17) ?
A57O A66 T69 75 8 102.2(3) ?
T70 A66 T69 . 8 118.61(12) ?
A50 A66 T69 8 . 176.4(5) ?
A50 A66 T69 . . 58.28(10) ?
T71 A66 T69 . . 69.22(14) ?
T2 A66 T69 75 . 67.97(17) ?
A57O A66 T69 75 . 102.2(3) ?
T70 A66 T69 . . 118.61(12) ?
T69 A66 T69 8 . 122.5(2) ?
B57O B66 B67O 3 . 125.1(3) ?
B57O B66 B50 3 8 74.3(2) ?
B67O B66 B50 . 8 79.1(3) ?
B57O B66 B50 3 . 74.3(2) ?
B67O B66 B50 . . 79.1(3) ?
B50 B66 B50 8 . 119.9(3) ?
B57O B66 U71 3 . 152.9(5) ?
B67O B66 U71 . . 82.1(4) ?
B50 B66 U71 8 . 115.7(3) ?
B50 B66 U71 . . 115.7(3) ?
B57O B66 U2 3 3 72.2(3) ?
B67O B66 U2 . 3 162.7(4) ?
B50 B66 U2 8 3 108.6(3) ?
B50 B66 U2 . 3 108.6(3) ?
U71 B66 U2 . 3 80.65(19) ?
B57O B66 U70 3 . 62.2(2) ?
B67O B66 U70 . . 62.8(2) ?
B50 B66 U70 8 . 60.05(16) ?
B50 B66 U70 . . 60.05(16) ?
U71 B66 U70 . . 144.9(5) ?
U2 B66 U70 3 . 134.5(4) ?
B57O B66 U69 3 . 99.4(3) ?
B67O B66 U69 . . 106.4(3) ?
B50 B66 U69 8 . 173.4(5) ?
B50 B66 U69 . . 58.82(10) ?
U71 B66 U69 . . 69.25(14) ?
U2 B66 U69 3 . 67.16(17) ?
U70 B66 U69 . . 118.85(12) ?
B57O B66 U69 3 8 99.4(3) ?
B67O B66 U69 . 8 106.4(3) ?
B50 B66 U69 8 8 58.83(10) ?
B50 B66 U69 . 8 173.4(5) ?
U71 B66 U69 . 8 69.25(14) ?
U2 B66 U69 3 8 67.16(17) ?
U70 B66 U69 . 8 118.86(12) ?
U69 B66 U69 . 8 121.6(2) ?
B66 B67O B66 . 9 103.9(3) ?
B66 B67O B66 . 14 103.9(3) ?
B66 B67O B66 9 14 103.9(3) ?
B66 B67O U74 . . 114.6(2) ?
B66 B67O U74 9 . 114.6(2) ?
B66 B67O U74 14 . 114.6(2) ?
B66 B67O U70 . . 65.4(2) ?
B66 B67O U70 9 . 65.4(2) ?
B66 B67O U70 14 . 65.4(2) ?
U74 B67O U70 . . 180.00(14) ?
B66 B67O B53 . . 78.58(12) ?
B66 B67O B53 9 . 78.58(12) ?
B66 B67O B53 14 . 175.9(3) ?
U74 B67O B53 . . 61.24(14) ?
U70 B67O B53 . . 118.76(14) ?
B66 B67O B53 . 8 78.59(12) ?
B66 B67O B53 9 8 175.9(3) ?
B66 B67O B53 14 8 78.59(12) ?
U74 B67O B53 . 8 61.23(14) ?
U70 B67O B53 . 8 118.77(14) ?
B53 B67O B53 . 8 98.78(18) ?
B66 B67O B53 . 9 175.9(3) ?
B66 B67O B53 9 9 78.59(12) ?
B66 B67O B53 14 9 78.59(12) ?
U74 B67O B53 . 9 61.23(14) ?
U70 B67O B53 . 9 118.77(14) ?
B53 B67O B53 . 9 98.78(18) ?
B53 B67O B53 8 9 98.77(18) ?
M37A A68 A68 . 14 120.85(10) ?
M37A A68 A68 . 9 120.85(10) ?
A68 A68 A68 14 9 59.995(2) ?
M37A A68 M39A . . 178.9(2) ?
A68 A68 M39A 14 . 60.08(10) ?
A68 A68 M39A 9 . 60.08(10) ?
M37A A68 O28C . 43 59.55(13) ?
A68 A68 O28C 14 43 179.57(14) ?
A68 A68 O28C 9 43 120.00(7) ?
M39A A68 O28C . 43 119.51(16) ?
M37A A68 O28A . 43 59.55(13) ?
A68 A68 O28A 14 43 179.57(14) ?
A68 A68 O28A 9 43 120.00(7) ?
M39A A68 O28A . 43 119.51(16) ?
O28C A68 O28A 43 43 0.00(10) ?
M37A A68 O28C . 72 59.55(13) ?
A68 A68 O28C 14 72 120.00(7) ?
A68 A68 O28C 9 72 179.57(14) ?
M39A A68 O28C . 72 119.51(16) ?
O28C A68 O28C 43 72 60.00(14) ?
O28A A68 O28C 43 72 60.00(14) ?
M37A A68 O28A . 72 59.55(13) ?
A68 A68 O28A 14 72 120.00(7) ?
A68 A68 O28A 9 72 179.57(14) ?
M39A A68 O28A . 72 119.51(16) ?
O28C A68 O28A 43 72 60.00(14) ?
O28A A68 O28A 43 72 60.00(14) ?
O28C A68 O28A 72 72 0.00(10) ?
M37A A68 T75 . . 66.60(12) ?
A68 A68 T75 14 . 64.09(8) ?
A68 A68 T75 9 . 64.09(8) ?
M39A A68 T75 . . 114.54(18) ?
O28C A68 T75 43 . 116.31(15) ?
O28A A68 T75 43 . 116.31(15) ?
O28C A68 T75 72 . 116.31(15) ?
O28A A68 T75 72 . 116.31(15) ?
M37A A68 T73 . . 66.02(9) ?
A68 A68 T73 14 . 115.09(9) ?
A68 A68 T73 9 . 64.13(9) ?
M39A A68 T73 . . 114.36(10) ?
O28C A68 T73 43 . 65.15(7) ?
O28A A68 T73 43 . 65.15(7) ?
O28C A68 T73 72 . 116.11(16) ?
O28A A68 T73 72 . 116.11(16) ?
T75 A68 T73 . . 63.67(8) ?
M35A A69 A46 . . 179.1(3) ?
M35A A69 A52 . 21 59.55(12) ?
A46 A69 A52 . 21 120.17(14) ?
M35A A69 A52 . . 59.55(12) ?
A46 A69 A52 . . 120.16(14) ?
A52 A69 A52 21 . 109.6(2) ?
M35A A69 B38 . 39 114.7(2) ?
A46 A69 B38 . 39 66.1(2) ?
A52 A69 B38 21 39 117.49(14) ?
A52 A69 B38 . 39 117.48(14) ?
M35A A69 A53 . . 77.23(15) ?
A46 A69 A53 . . 101.9(2) ?
A52 A69 A53 21 . 67.67(13) ?
A52 A69 A53 . . 67.68(13) ?
B38 A69 A53 39 . 168.0(2) ?
M35A A69 U34 . 43 111.28(10) ?
A46 A69 U34 . 43 69.02(10) ?
A52 A69 U34 21 43 170.7(2) ?
A52 A69 U34 . 43 63.69(7) ?
B38 A69 U34 39 43 63.71(9) ?
A53 A69 U34 . 43 113.12(9) ?
M35A A69 U34 . 39 111.28(10) ?
A46 A69 U34 . 39 69.02(10) ?
A52 A69 U34 21 39 63.70(7) ?
A52 A69 U34 . 39 170.7(2) ?
B38 A69 U34 39 39 63.71(9) ?
A53 A69 U34 . 39 113.12(9) ?
U34 A69 U34 43 39 122.09(16) ?
M35A A69 T69 . . 117.23(14) ?
A46 A69 T69 . . 62.12(13) ?
A52 A69 T69 21 . 122.36(18) ?
A52 A69 T69 . . 64.21(10) ?
B38 A69 T69 39 . 114.18(16) ?
A53 A69 T69 . . 57.01(10) ?
U34 A69 T69 43 . 61.74(5) ?
U34 A69 T69 39 . 124.44(16) ?
M35A A69 T69 . 21 117.24(14) ?
A46 A69 T69 . 21 62.12(13) ?
A52 A69 T69 21 21 64.21(10) ?
A52 A69 T69 . 21 122.36(18) ?
B38 A69 T69 39 21 114.18(16) ?
A53 A69 T69 . 21 57.02(10) ?
U34 A69 T69 43 21 124.43(16) ?
U34 A69 T69 39 21 61.74(5) ?
T69 A69 T69 . 21 72.84(11) ?
M35A A69 U53 . 43 63.71(10) ?
A46 A69 U53 . 43 116.99(17) ?
A52 A69 U53 21 43 114.06(18) ?
A52 A69 U53 . 43 62.65(10) ?
B38 A69 U53 39 43 61.89(13) ?
A53 A69 U53 . 43 127.38(14) ?
U34 A69 U53 43 43 57.65(5) ?
U34 A69 U53 39 43 113.16(14) ?
T69 A69 U53 . 43 111.480(16) ?
T69 A69 U53 21 43 174.90(13) ?
M19A A70 M21A . . 105.3(2) ?
M19A A70 A35 . 8 123.2(2) ?
M21A A70 A35 . 8 119.5(2) ?
M19A A70 A35 . . 123.2(2) ?
M21A A70 A35 . . 119.5(2) ?
A35 A70 A35 8 . 61.9(2) ?
M19A A70 T51 . . 65.03(14) ?
M21A A70 T51 . . 170.3(2) ?
A35 A70 T51 8 . 68.42(15) ?
A35 A70 T51 . . 68.43(15) ?
M19A A70 A17 . 8 60.87(13) ?
M21A A70 A17 . 8 64.97(13) ?
A35 A70 A17 8 8 107.74(12) ?
A35 A70 A17 . 8 169.61(18) ?
T51 A70 A17 . 8 108.24(14) ?
M19A A70 A17 . . 60.87(13) ?
M21A A70 A17 . . 64.97(13) ?
A35 A70 A17 8 . 169.61(18) ?
A35 A70 A17 . . 107.74(12) ?
T51 A70 A17 . . 108.24(14) ?
A17 A70 A17 8 . 82.63(18) ?
M19A A70 T42 . . 115.95(11) ?
M21A A70 T42 . . 64.46(10) ?
A35 A70 T42 8 . 114.03(19) ?
A35 A70 T42 . . 63.00(12) ?
T51 A70 T42 . . 118.77(10) ?
A17 A70 T42 8 . 125.37(18) ?
A17 A70 T42 . . 58.20(8) ?
M19A A70 T42 . 8 115.95(11) ?
M21A A70 T42 . 8 64.46(10) ?
A35 A70 T42 8 8 63.00(12) ?
A35 A70 T42 . 8 114.03(19) ?
T51 A70 T42 . 8 118.78(10) ?
A17 A70 T42 8 8 58.19(8) ?
A17 A70 T42 . 8 125.36(18) ?
T42 A70 T42 . 8 113.76(16) ?
M19A A70 T33 . . 66.75(10) ?
M21A A70 T33 . . 117.58(11) ?
A35 A70 T33 8 . 113.7(2) ?
A35 A70 T33 . . 62.51(11) ?
T51 A70 T33 . . 59.74(8) ?
A17 A70 T33 8 . 125.11(18) ?
A17 A70 T33 . . 57.72(8) ?
T42 A70 T33 . . 65.851(17) ?
T42 A70 T33 8 . 176.4(2) ?
M18A A71 M22A . . 106.0(2) ?
M18A A71 A36 . 8 122.89(17) ?
M22A A71 A36 . 8 119.03(17) ?
M18A A71 A36 . . 122.89(17) ?
M22A A71 A36 . . 119.02(17) ?
A36 A71 A36 8 . 62.54(18) ?
M18A A71 A19 . 8 62.05(12) ?
M22A A71 A19 . 8 62.59(12) ?
A36 A71 A19 8 8 109.21(9) ?
A36 A71 A19 . 8 171.61(14) ?
M18A A71 A19 . . 62.04(12) ?
M22A A71 A19 . . 62.60(12) ?
A36 A71 A19 8 . 171.61(14) ?
A36 A71 A19 . . 109.20(9) ?
A19 A71 A19 8 . 79.00(15) ?
M18A A71 T50 . . 64.95(13) ?
M22A A71 T50 . . 170.9(2) ?
A36 A71 T50 8 . 68.40(12) ?
A36 A71 T50 . . 68.40(12) ?
A19 A71 T50 8 . 110.91(13) ?
A19 A71 T50 . . 110.90(13) ?
M18A A71 T32 . . 67.64(9) ?
M22A A71 T32 . . 116.35(9) ?
A36 A71 T32 8 . 114.67(16) ?
A36 A71 T32 . . 61.96(9) ?
A19 A71 T32 8 . 125.56(16) ?
A19 A71 T32 . . 59.61(7) ?
T50 A71 T32 . . 61.27(8) ?
M18A A71 T32 . 8 67.64(9) ?
M22A A71 T32 . 8 116.35(9) ?
A36 A71 T32 8 8 61.96(9) ?
A36 A71 T32 . 8 114.67(16) ?
A19 A71 T32 8 8 59.62(7) ?
A19 A71 T32 . 8 125.56(16) ?
T50 A71 T32 . 8 61.27(8) ?
T32 A71 T32 . 8 117.49(15) ?
M18A A71 T41 . 8 115.45(10) ?
M22A A71 T41 . 8 63.79(8) ?
A36 A71 T41 8 8 63.49(9) ?
A36 A71 T41 . 8 115.06(16) ?
A19 A71 T41 8 8 57.48(7) ?
A19 A71 T41 . 8 121.89(16) ?
T50 A71 T41 . 8 119.12(8) ?
T32 A71 T41 . 8 176.87(17) ?
T32 A71 T41 8 8 64.267(13) ?
M12A A72 M19A . . 105.4(2) ?
M12A A72 A2 . 8 121.08(18) ?
M19A A72 A2 . 8 121.29(17) ?
M12A A72 A2 . . 121.07(18) ?
M19A A72 A2 . . 121.29(17) ?
A2 A72 A2 8 . 62.52(18) ?
M12A A72 T24 . . 169.6(2) ?
M19A A72 T24 . . 64.12(13) ?
A2 A72 T24 8 . 67.40(12) ?
A2 A72 T24 . . 67.41(12) ?
M12A A72 T4 . 8 65.03(9) ?
M19A A72 T4 . 8 115.81(10) ?
A2 A72 T4 8 8 63.41(9) ?
A2 A72 T4 . 8 115.25(17) ?
T24 A72 T4 . 8 118.41(9) ?
M12A A72 T4 . . 65.04(9) ?
M19A A72 T4 . . 115.81(10) ?
A2 A72 T4 8 . 115.26(17) ?
A2 A72 T4 . . 63.41(9) ?
T24 A72 T4 . . 118.41(9) ?
T4 A72 T4 8 . 114.78(15) ?
M12A A72 A17 . 8 65.68(12) ?
M19A A72 A17 . 8 60.44(12) ?
A2 A72 A17 8 8 107.15(10) ?
A2 A72 A17 . 8 169.31(15) ?
T24 A72 A17 . 8 106.96(13) ?
T4 A72 A17 8 8 58.51(7) ?
T4 A72 A17 . 8 126.44(16) ?
M12A A72 A17 . . 65.68(12) ?
M19A A72 A17 . . 60.44(12) ?
A2 A72 A17 8 . 169.32(15) ?
A2 A72 A17 . . 107.16(10) ?
T24 A72 A17 . . 106.96(13) ?
T4 A72 A17 8 . 126.44(16) ?
T4 A72 A17 . . 58.50(7) ?
A17 A72 A17 8 . 83.01(17) ?
M12A A72 T13 . . 66.49(13) ?
M19A A72 T13 . . 171.9(2) ?
A2 A72 T13 8 . 65.23(12) ?
A2 A72 T13 . . 65.23(12) ?
T24 A72 T13 . . 123.95(16) ?
T4 A72 T13 8 . 61.60(8) ?
T4 A72 T13 . . 61.60(8) ?
A17 A72 T13 8 . 114.16(12) ?
A17 A72 T13 . . 114.16(12) ?
M20A A73 M5C . 35 105.00(15) ?
M20A A73 M5A . 35 105.00(15) ?
M5C A73 M5A 35 35 0.00(12) ?
M20A A73 A6 . . 122.04(16) ?
M5C A73 A6 35 . 121.00(16) ?
M5A A73 A6 35 . 121.00(16) ?
M20A A73 A14 . . 123.65(16) ?
M5C A73 A14 35 . 119.11(16) ?
M5A A73 A14 35 . 119.11(16) ?
A6 A73 A14 . . 62.01(14) ?
M20A A73 A20 . . 61.09(12) ?
M5C A73 A20 35 . 61.72(12) ?
M5A A73 A20 35 . 61.72(12) ?
A6 A73 A20 . . 111.01(15) ?
A14 A73 A20 . . 172.72(17) ?
M20A A73 T20 . . 65.45(9) ?
M5C A73 T20 35 . 170.20(16) ?
M5A A73 T20 35 . 170.20(16) ?
A6 A73 T20 . . 65.64(11) ?
A14 A73 T20 . . 69.94(11) ?
A20 A73 T20 . . 109.85(14) ?
M20A A73 A34 . . 61.43(12) ?
M5C A73 A34 35 . 64.80(13) ?
M5A A73 A34 35 . 64.80(13) ?
A6 A73 A34 . . 168.72(17) ?
A14 A73 A34 . . 106.84(14) ?
A20 A73 A34 . . 80.18(13) ?
T20 A73 A34 . . 110.09(13) ?
M20A A73 T4 . 35 116.80(13) ?
M5C A73 T4 35 35 64.13(10) ?
M5A A73 T4 35 35 64.13(10) ?
A6 A73 T4 . 35 114.14(14) ?
A14 A73 T4 . 35 62.42(11) ?
A20 A73 T4 . 35 121.67(14) ?
T20 A73 T4 . 35 121.27(12) ?
A34 A73 T4 . 35 58.18(9) ?
M20A A73 T43 . . 67.81(10) ?
M5C A73 T43 35 . 117.44(13) ?
M5A A73 T43 35 . 117.44(13) ?
A6 A73 T43 . . 112.34(14) ?
A14 A73 T43 . . 61.72(10) ?
A20 A73 T43 . . 124.99(14) ?
T20 A73 T43 . . 62.17(7) ?
A34 A73 T43 . . 57.80(10) ?
T4 A73 T43 35 . 66.00(7) ?
M20A A73 T6 . 35 114.61(13) ?
M5C A73 T6 35 35 64.33(9) ?
M5A A73 T6 35 35 64.33(9) ?
A6 A73 T6 . 35 64.78(10) ?
A14 A73 T6 . 35 115.21(14) ?
A20 A73 T6 . 35 58.04(8) ?
T20 A73 T6 . 35 116.59(11) ?
A34 A73 T6 . 35 124.92(14) ?
T4 A73 T6 35 35 113.62(11) ?
T43 A73 T6 . 35 176.85(15) ?

loop_
_geom_bond_atom_site_label_1
_geom_bond_atom_site_label_2
_geom_bond_site_symmetry_2
_geom_bond_distance
_geom_bond_publ_flag
T1 M15C 62_455 2.961(3) ?
T1 M15A 62_455 2.961(3) ?
T1 M15A . 2.961(3) ?
T1 A12 . 2.977(4) ?
T1 B51 47 3.019(3) ?
T1 B51 36 3.019(3) ?
T1 B4 45 3.031(3) ?
T1 B4 33 3.031(3) ?
T1 M16A . 3.037(3) ?
T1 M16C 62_455 3.037(3) ?
U1 A51 95_545 2.988(3) ?
U1 A51 84_545 2.988(3) ?
U1 O15A . 2.988(3) ?
U1 O15C 62_554 2.988(3) ?
U1 O15A 62_554 2.988(3) ?
U1 A7 33_544 3.004(4) ?
U1 B12 . 3.007(4) ?
U1 O16A . 3.009(3) ?
U1 O16C 62_554 3.009(3) ?
U1 O16A 62_554 3.009(3) ?
T2 A66 75 2.727(10) ?
T2 A47 78 2.789(3) ?
T2 A47 75 2.789(3) ?
T2 A51 78 2.825(3) ?
T2 A51 75 2.825(3) ?
T2 A48 78 2.878(3) ?
T2 A48 75 2.878(3) ?
T2 M3A . 2.889(2) ?
T2 M3C 8 2.890(2) ?
T2 M3A 8 2.890(2) ?
T2 T11 . 2.9687(9) ?
U2 B66 3 2.769(10) ?
U2 B47 3 2.780(3) ?
U2 B47 6 2.780(3) ?
U2 B51 6 2.853(3) ?
U2 B51 3 2.853(3) ?
U2 O3C 8 2.878(2) ?
U2 O3A 8 2.878(2) ?
U2 O3A . 2.878(2) ?
U2 B48 6 2.913(3) ?
U2 B48 3 2.913(3) ?
U2 U11 . 2.9804(9) ?
T3 A49 78 2.639(5) ?
T3 A16 . 2.7752(18) ?
T3 A47 78 2.808(3) ?
T3 A3 35 2.840(4) ?
T3 M9A . 2.859(2) ?
T3 A44 78 2.864(4) ?
T3 M4A . 2.882(3) ?
T3 A45 78 2.911(3) ?
T3 M11A . 2.913(2) ?
U3 B49 6 2.704(5) ?
U3 B47 6 2.756(3) ?
U3 B16 . 2.7922(19) ?
U3 B44 6 2.810(3) ?
U3 O4A . 2.846(3) ?
U3 O11A . 2.863(3) ?
U3 O40C 6 2.864(3) ?
U3 O40A 6 2.864(3) ?
U3 B3 11 2.865(4) ?
U3 O9A . 2.926(3) ?
T4 A63 66 2.681(6) ?
T4 A17 . 2.790(3) ?
T4 A34 88 2.7930(16) ?
T4 A14 66 2.842(3) ?
T4 A72 . 2.853(2) ?
T4 A2 . 2.853(3) ?
T4 M12A . 2.873(2) ?
T4 M5A . 2.883(2) ?
T4 A73 66 2.888(3) ?
T4 T13 . 2.9604(6) ?
U4 B63 18 2.643(6) ?
U4 B34 16 2.7582(15) ?
U4 B17 . 2.778(3) ?
U4 B14 18 2.824(3) ?
U4 B2 . 2.851(3) ?
U4 O5A . 2.852(3) ?
U4 O7C 18 2.872(3) ?
U4 O7A 18 2.872(3) ?
U4 O12A . 2.8875(19) ?
U4 O8A . 2.906(2) ?
T5 B1 45 2.761(3) ?
T5 A18 . 2.768(2) ?
T5 B55 45 2.884(6) ?
T5 M4A . 2.906(3) ?
T5 A43 78 2.907(3) ?
T5 M13A . 2.911(3) ?
T5 T77B . 2.9246(13) ?
T5 A5 . 2.927(3) ?
T5 A45 78 2.928(3) ?
T5 M6A . 2.933(3) ?
U5 B18 . 2.705(2) ?
U5 A1 45_544 2.751(3) ?
U5 U77B . 2.7760(16) ?
U5 A55 45_544 2.858(6) ?
U5 O13A . 2.897(3) ?
U5 O6A . 2.911(3) ?
U5 O4A . 2.915(3) ?
U5 O40C 6 2.926(3) ?
U5 O40A 6 2.926(3) ?
T6 T76S . 2.7533(16) ?
T6 A20 82 2.7613(15) ?
T6 A20 88 2.7613(15) ?
T6 B56 2 2.901(6) ?
T6 M5A . 2.909(3) ?
T6 M5C 8 2.909(3) ?
T6 M5A 8 2.909(3) ?
T6 A73 46 2.919(3) ?
T6 A73 66 2.919(3) ?
T6 A6 66 2.943(3) ?
T6 A6 46 2.943(3) ?
U6 B20 10 2.7232(14) ?
U6 B20 16 2.7232(14) ?
U6 A56 26 2.782(7) ?
U6 O5A . 2.900(3) ?
U6 O5C 8 2.900(3) ?
U6 O5A 8 2.900(3) ?
U6 O7C 22 2.923(3) ?
U6 O7C 18 2.923(3) ?
U6 O7A 22 2.923(3) ?
U6 O7A 18 2.923(3) ?
U6 B6 18 2.928(3) ?
T7 A19 . 2.763(2) ?
T7 B1 45 2.773(3) ?
T7 T77A . 2.8657(14) ?
T7 A4 . 2.884(3) ?
T7 M10A . 2.900(2) ?
T7 A48 78 2.905(3) ?
T7 M3A . 2.913(2) ?
T7 A15 . 2.926(2) ?
T7 B13 45 2.930(3) ?
T7 B54 45 2.942(6) ?
U7 B19 . 2.712(2) ?
U7 A1 45_544 2.733(3) ?
U7 U77A . 2.7392(15) ?
U7 A54 45_544 2.804(6) ?
U7 O3A . 2.877(2) ?
U7 O10A . 2.8770(19) ?
U7 B15 . 2.897(2) ?
U7 B4 . 2.932(3) ?
U7 B48 6 2.940(3) ?
U7 A13 45_544 2.942(3) ?
T8 U8 1_556 2.5364(7) ?
T8 M2C 62_455 2.813(3) ?
T8 M2A 62_455 2.813(3) ?
T8 M2C 45_545 2.813(3) ?
T8 M2C 65_455 2.813(3) ?
T8 M2C 33_545 2.813(3) ?
T8 M2C 8 2.813(3) ?
T8 M2A 45_545 2.813(3) ?
T8 M2A 65_455 2.813(3) ?
T8 M2A 33_545 2.813(3) ?
T8 M2A 8 2.813(3) ?
U8 T8 1_554 2.5361(7) ?
U8 O2C 45_554 2.787(3) ?
U8 O2C 65_554 2.787(3) ?
U8 O2A 45_554 2.787(3) ?
U8 O2A 65_554 2.787(3) ?
U8 O2C 62_554 2.787(3) ?
U8 O2C 33_554 2.787(3) ?
U8 O2A 62_554 2.787(3) ?
U8 O2A 33_554 2.787(3) ?
U8 O2A . 2.787(3) ?
U8 O2C 8 2.787(3) ?
T9 U9 45 2.5604(3) ?
T9 M2A . 2.783(3) ?
T9 B7 33 2.8042(18) ?
T9 B4 45 2.814(3) ?
T9 A26 . 2.817(2) ?
T9 A23 . 2.851(3) ?
T9 T25 . 2.8724(6) ?
T9 A60 . 2.945(3) ?
T9 T23 . 3.1273(6) ?
T9 U23 33 3.1841(6) ?
T9 U19 45 3.1872(7) ?
U9 T9 45_544 2.5606(3) ?
U9 B23 . 2.778(3) ?
U9 A4 45_544 2.791(3) ?
U9 B26 . 2.8011(19) ?
U9 A7 33_544 2.8226(19) ?
U9 O2A . 2.837(3) ?
U9 B60 . 2.844(3) ?
U9 U25 . 2.8661(6) ?
U9 U23 . 3.1320(6) ?
U9 T19 45_544 3.1794(7) ?
U9 T23 33_544 3.1810(6) ?
T10 U10 45 2.5810(3) ?
T10 A24 . 2.785(3) ?
T10 A25 . 2.806(3) ?
T10 B6 45 2.818(3) ?
T10 B5 45 2.826(3) ?
T10 A11 . 2.856(3) ?
T10 U59 36 2.8636(6) ?
T10 A10 . 2.941(3) ?
T10 T20 . 3.0208(6) ?
T10 U20 45 3.0786(7) ?
T10 U18 45 3.2270(6) ?
T10 T18 . 3.2292(7) ?
U10 T10 45_544 2.5810(3) ?
U10 A5 45_544 2.789(3) ?
U10 A6 45_544 2.794(3) ?
U10 B25 . 2.831(3) ?
U10 B24 . 2.851(3) ?
U10 B10 . 2.853(2) ?
U10 T59 84_545 2.8635(6) ?
U10 B11 . 2.941(3) ?
U10 U20 . 3.0198(6) ?
U10 T20 45_544 3.0909(7) ?
U10 T18 45_544 3.2137(7) ?
U10 T17 45_544 3.2230(7) ?
T11 A51 78 2.934(3) ?
T11 A51 75 2.934(3) ?
T11 A48 75 2.972(3) ?
T11 A48 78 2.972(3) ?
T11 B13 45 3.005(3) ?
T11 B13 65 3.005(3) ?
T11 A4 . 3.008(3) ?
T11 A4 8 3.008(3) ?
T11 M10A . 3.010(4) ?
T11 A15 . 3.019(4) ?
U11 B15 . 2.944(4) ?
U11 O3C 8 2.962(3) ?
U11 O3A 8 2.962(3) ?
U11 O3A . 2.962(3) ?
U11 B4 8 2.977(3) ?
U11 B4 . 2.977(3) ?
U11 O10A . 2.980(4) ?
U11 B51 6 2.988(3) ?
U11 B51 3 2.988(3) ?
T12 M9A . 2.949(3) ?
T12 T37 . 2.9651(7) ?
T12 A3 35 2.982(3) ?
T12 A44 78 2.984(2) ?
T12 A14 . 2.986(3) ?
T12 A2 35 2.992(3) ?
T12 M4A . 2.998(3) ?
T12 M13A . 2.998(3) ?
U12 O13A . 2.951(3) ?
U12 B44 6 2.952(2) ?
U12 B14 . 2.967(3) ?
U12 O4A . 2.967(3) ?
U12 U37 . 2.9727(6) ?
U12 O11A . 2.973(3) ?
U12 B43 6 2.975(3) ?
U12 O6A . 2.976(3) ?
T13 A72 . 2.928(4) ?
T13 T4 8 2.9602(6) ?
T13 A14 46 2.964(3) ?
T13 A14 66 2.964(3) ?
T13 A2 . 2.971(3) ?
T13 A2 8 2.971(3) ?
T13 M12A . 2.978(4) ?
T13 A73 46 2.983(3) ?
T13 A73 66 2.983(3) ?
T13 A6 46 3.001(3) ?
U13 U4 8 2.9529(6) ?
U13 O5C 8 2.956(3) ?
U13 O5A 8 2.956(3) ?
U13 O5A . 2.957(3) ?
U13 B6 22 2.980(3) ?
U13 B6 18 2.980(3) ?
U13 B14 22 2.985(3) ?
U13 B14 18 2.985(3) ?
U13 O7C 22 2.989(3) ?
U13 O7C 18 2.989(3) ?
T14 T23 . 2.8540(9) ?
T14 O2C 45 2.864(3) ?
T14 O2A 45 2.864(3) ?
T14 O2C 65 2.864(3) ?
T14 O2A 65 2.864(3) ?
T14 M2C 8 2.899(3) ?
T14 M2A 8 2.899(3) ?
T14 M2A . 2.899(3) ?
T14 U14 62 2.9097(3) ?
T14 U14 33 2.9097(3) ?
T14 A7 . 2.912(4) ?
U14 U23 . 2.8631(9) ?
U14 O2C 8 2.877(3) ?
U14 O2A 8 2.877(3) ?
U14 O2A . 2.877(3) ?
U14 M2C 45_544 2.880(3) ?
U14 M2C 65_454 2.880(3) ?
U14 M2A 45_544 2.880(3) ?
U14 M2A 65_454 2.880(3) ?
U14 B7 . 2.887(4) ?
U14 B26 . 2.893(5) ?
U14 T14 62_454 2.9100(3) ?
T15 A8 . 2.719(4) ?
T15 A32 63 2.769(3) ?
T15 A17 . 2.793(3) ?
T15 A21 . 2.798(4) ?
T15 A2 . 2.841(3) ?
T15 T24 . 2.8482(6) ?
T15 A63 66 2.907(5) ?
T15 A72 . 2.960(2) ?
T15 M9C 66 2.961(2) ?
T15 M9A 66 2.961(2) ?
T15 M1A . 2.984(3) ?
U15 B8 . 2.671(4) ?
U15 B17 . 2.777(3) ?
U15 B32 15 2.802(3) ?
U15 B2 . 2.830(3) ?
U15 U24 . 2.8473(6) ?
U15 B21 . 2.856(4) ?
U15 O9C 18 2.906(3) ?
U15 O9A 18 2.906(3) ?
U15 O8A . 2.9167(19) ?
U15 B63 18 2.919(5) ?
U15 O19A . 3.007(2) ?
T16 A9 . 2.657(5) ?
T16 A22 . 2.787(6) ?
T16 A16 63 2.807(4) ?
T16 A16 35 2.807(4) ?
T16 A3 . 2.842(5) ?
T16 T24 . 2.8443(9) ?
T16 A49 82 2.924(6) ?
T16 M9C 46 2.931(3) ?
T16 M9C 66 2.931(3) ?
T16 M9A 46 2.931(3) ?
T16 M9A 66 2.931(3) ?
T16 M1A 8 3.038(3) ?
U16 B9 . 2.736(5) ?
U16 B16 11 2.754(4) ?
U16 B16 15 2.754(4) ?
U16 B3 . 2.830(5) ?
U16 U24 . 2.8526(9) ?
U16 B49 10 2.869(6) ?
U16 B22 . 2.878(6) ?
U16 O9C 22 2.944(3) ?
U16 O9C 18 2.944(3) ?
U16 O9A 22 2.944(3) ?
U16 O9A 18 2.944(3) ?
T17 A20 . 2.834(3) ?
T17 A6 . 2.856(3) ?
T17 T20 . 2.8589(7) ?
T17 A25 . 2.892(4) ?
T17 A10 . 2.895(3) ?
T17 A56 . 2.917(7) ?
T17 A73 . 2.920(3) ?
T17 B10 36 2.939(2) ?
T17 B56 36 2.941(4) ?
T17 U17 45 2.9819(3) ?
T17 M20A . 2.999(2) ?
U17 B20 . 2.714(3) ?
U17 A56 84_545 2.856(3) ?
U17 U20 . 2.8699(7) ?
U17 A10 84_545 2.882(2) ?
U17 B25 . 2.895(4) ?
U17 B56 . 2.897(7) ?
U17 B6 . 2.912(3) ?
U17 O7A . 2.936(3) ?
U17 B10 . 2.966(3) ?
U17 T17 45_544 2.9817(3) ?
U17 O20A . 3.057(2) ?
T18 A55 . 2.825(7) ?
T18 A18 . 2.833(2) ?
T18 A5 . 2.840(3) ?
T18 T20 . 2.8526(7) ?
T18 A24 . 2.876(4) ?
T18 B11 45 2.881(3) ?
T18 M6A . 2.909(3) ?
T18 B55 45 2.935(6) ?
T18 U18 45 2.9853(3) ?
T18 A11 . 2.989(3) ?
U18 B18 . 2.699(2) ?
U18 A55 45_544 2.841(6) ?
U18 U20 . 2.8459(7) ?
U18 B11 . 2.898(3) ?
U18 B5 . 2.907(3) ?
U18 B24 . 2.908(4) ?
U18 B55 . 2.919(7) ?
U18 O6A . 2.934(3) ?
U18 A11 45_544 2.963(3) ?
U18 T18 45_544 2.9853(3) ?
U18 O17A . 2.999(2) ?
T19 A4 . 2.811(3) ?
T19 A19 . 2.828(3) ?
T19 A23 . 2.855(3) ?
T19 A60 . 2.889(3) ?
T19 A15 . 2.901(2) ?
T19 A54 . 2.905(7) ?
T19 B54 45 2.910(7) ?
T19 T23 . 2.9168(6) ?
T19 B60 45 2.973(3) ?
T19 M18A . 3.0157(19) ?
T19 U19 45 3.0180(3) ?
U19 B19 . 2.706(3) ?
U19 A54 45_544 2.778(7) ?
U19 B23 . 2.830(3) ?
U19 B4 . 2.866(3) ?
U19 A60 45_544 2.876(3) ?
U19 B54 . 2.876(7) ?
U19 U23 . 2.9119(6) ?
U19 B15 . 2.927(2) ?
U19 O18A . 2.9894(15) ?
U19 B60 . 2.998(3) ?
U19 T19 45_544 3.0182(3) ?
T20 M6A . 2.823(3) ?
T20 A73 . 2.835(3) ?
T20 M17A . 2.888(2) ?
T20 M20A . 2.8897(13) ?
T20 A25 . 2.911(2) ?
T20 A6 . 2.925(3) ?
T20 A24 . 2.936(3) ?
U20 O7A . 2.845(3) ?
U20 O6A . 2.865(3) ?
U20 B24 . 2.887(3) ?
U20 O17A . 2.889(2) ?
U20 O20A . 2.8907(15) ?
U20 B25 . 2.894(2) ?
T21 A1 . 2.731(3) ?
T21 A29 . 2.870(3) ?
T21 A55 . 2.898(6) ?
T21 U67 36 2.9011(6) ?
T21 A28 . 2.915(3) ?
T21 B43 36 2.938(3) ?
T21 O40C 36 2.949(3) ?
T21 O40A 36 2.949(3) ?
T21 A61 . 2.958(6) ?
T21 A11 . 2.963(3) ?
T21 T31 . 2.9824(7) ?
T21 O33C 36 3.0538(19) ?
U21 B1 . 2.804(3) ?
U21 B28 . 2.854(3) ?
U21 A43 84_545 2.856(3) ?
U21 B11 . 2.887(3) ?
U21 B55 . 2.888(6) ?
U21 T67 84_545 2.8960(6) ?
U21 B29 . 2.905(3) ?
U21 A45 84_545 2.920(3) ?
U21 U31 . 2.9718(7) ?
U21 B61 . 3.017(6) ?
U21 M33C 84_545 3.0233(17) ?
U21 M33A 84_545 3.0233(17) ?
T22 A1 . 2.721(3) ?
T22 A13 . 2.877(3) ?
T22 A29 . 2.886(3) ?
T22 A60 . 2.886(3) ?
T22 A61 . 2.893(5) ?
T22 T34 . 2.9076(6) ?
T22 A28 . 2.918(3) ?
T22 B48 36 2.932(3) ?
T22 T32 . 2.9855(6) ?
T22 A54 . 3.001(9) ?
T22 O33C 36 3.0621(18) ?
T22 O33A 36 3.0621(18) ?
U22 B1 . 2.804(3) ?
U22 B28 . 2.864(3) ?
U22 B29 . 2.889(3) ?
U22 B13 . 2.899(3) ?
U22 U34 . 2.9001(6) ?
U22 B61 . 2.941(5) ?
U22 A48 84_545 2.955(3) ?
U22 B60 . 2.960(3) ?
U22 B54 . 2.976(8) ?
U22 U32 . 2.9879(6) ?
U22 M33C 84_545 2.9965(16) ?
U22 M33A 84_545 2.9965(16) ?
T23 A15 . 2.825(4) ?
T23 A26 . 2.846(4) ?
T23 A7 . 2.886(4) ?
T23 M18A . 2.901(3) ?
T23 T19 8 2.9165(6) ?
T23 A23 8 2.951(3) ?
T23 A23 . 2.951(3) ?
T23 A4 . 3.027(3) ?
T23 A4 8 3.027(3) ?
U23 B26 . 2.819(4) ?
U23 B15 . 2.839(4) ?
U23 O18A . 2.861(3) ?
U23 B7 . 2.873(4) ?
U23 U19 8 2.9118(6) ?
U23 B23 8 2.990(3) ?
U23 B23 . 2.990(3) ?
U23 B4 . 3.000(3) ?
U23 B4 8 3.001(3) ?
T24 M9C 46 2.791(3) ?
T24 M9C 66 2.791(3) ?
T24 M9A 46 2.791(3) ?
T24 M9A 66 2.791(3) ?
T24 A72 . 2.827(4) ?
T24 M1A . 2.841(2) ?
T24 M1C 8 2.841(2) ?
T24 M1A 8 2.841(2) ?
T24 T15 8 2.8484(6) ?
U24 O8A . 2.746(3) ?
U24 O9C 22 2.771(3) ?
U24 O9C 18 2.771(3) ?
U24 O9A 22 2.771(3) ?
U24 O9A 18 2.771(3) ?
U24 O19A . 2.832(4) ?
U24 U15 8 2.8473(6) ?
U24 O1C 8 2.8542(14) ?
T25 T35 . 2.8944(6) ?
T25 M15A . 2.904(3) ?
T25 A12 . 2.917(2) ?
T25 M2A . 2.971(3) ?
T25 M16A . 2.988(3) ?
T25 A26 . 2.991(2) ?
T25 A13 . 2.995(3) ?
T25 B7 33 2.998(2) ?
U25 O15A . 2.880(3) ?
U25 U35 . 2.9037(6) ?
U25 B12 . 2.916(2) ?
U25 A7 33_544 2.978(2) ?
U25 O16A . 2.983(2) ?
U25 O24A . 2.995(2) ?
U25 O2A . 2.997(3) ?
T26 M14A . 2.917(3) ?
T26 M14C 65_455 2.918(3) ?
T26 M14C 8 2.918(3) ?
T26 M14A 65_455 2.918(3) ?
T26 M14A 8 2.918(3) ?
T26 A12 . 2.950(4) ?
T26 A12 65_455 2.950(4) ?
T26 A12 8 2.950(4) ?
T26 M2A . 3.039(3) ?
U26 B12 65_554 2.930(4) ?
U26 B12 8 2.930(4) ?
U26 B12 . 2.930(4) ?
U26 O14A . 2.978(4) ?
U26 O14C 65_554 2.978(4) ?
U26 O14C 8 2.978(4) ?
U26 O14A 65_554 2.978(4) ?
U26 O14A 8 2.978(4) ?
U26 O2A . 2.983(3) ?
T27 A57O . 2.580(5) ?
T27 A16 . 2.754(5) ?
T27 A47 78 2.816(3) ?
T27 A47 75 2.816(3) ?
T27 M3C 8 2.846(2) ?
T27 M3A 8 2.846(2) ?
T27 M3A . 2.846(2) ?
T27 M4C 8 2.865(3) ?
T27 M4A 8 2.865(3) ?
T27 M4A . 2.865(3) ?
U27 B57O . 2.600(6) ?
U27 B47 6 2.790(3) ?
U27 B47 3 2.790(3) ?
U27 B16 . 2.805(5) ?
U27 O4C 8 2.861(3) ?
U27 O4A 8 2.861(3) ?
U27 O4A . 2.861(3) ?
U27 O3C 8 2.876(2) ?
U27 O3A 8 2.876(2) ?
U27 O3A . 2.877(2) ?
T28 A58O . 2.569(6) ?
T28 A17 . 2.805(3) ?
T28 A17 21 2.805(3) ?
T28 A34 88 2.815(4) ?
T28 M5C 21 2.866(3) ?
T28 M5A 21 2.866(3) ?
T28 M5A . 2.866(3) ?
T28 M12A . 2.8762(19) ?
T28 M12C 9 2.8763(19) ?
T28 M12A 9 2.8763(19) ?
U28 B58O . 2.582(7) ?
U28 B17 21 2.770(3) ?
U28 B17 . 2.770(3) ?
U28 B34 16 2.775(4) ?
U28 O21C 9 2.864(2) ?
U28 O21A 9 2.864(2) ?
U28 O21A . 2.864(2) ?
U28 O5C 21 2.866(3) ?
U28 O5A 21 2.866(3) ?
U28 O5A . 2.866(3) ?
T29 T77B . 2.7133(12) ?
T29 T77A . 2.7292(13) ?
T29 T77C . 2.739(3) ?
T29 B1 45 2.765(3) ?
T29 A18 . 2.766(3) ?
T29 A19 . 2.773(3) ?
T29 M23A . 2.831(2) ?
T29 M10A . 2.838(2) ?
T29 M4A . 2.845(3) ?
U29 U77B . 2.7277(14) ?
U29 U77C . 2.7407(13) ?
U29 U77A . 2.7477(15) ?
U29 A1 45_544 2.772(3) ?
U29 B18 . 2.774(3) ?
U29 B19 . 2.784(3) ?
U29 O22A . 2.844(2) ?
U29 O10A . 2.860(2) ?
U29 O13A . 2.873(3) ?
T30 T76S 14 2.7409(18) ?
T30 T76S 9 2.7409(18) ?
T30 T76S . 2.7410(18) ?
T30 A20 88 2.770(4) ?
T30 A20 26 2.770(4) ?
T30 A20 82 2.770(4) ?
T30 M5C 21 2.833(2) ?
T30 M5C 9 2.833(2) ?
T30 M5A 21 2.833(2) ?
T30 M5A 9 2.833(2) ?
T30 M5C 17 2.833(2) ?
T30 M5A 8 2.833(2) ?
U30 U76S . 2.7288(16) ?
U30 U76S 14 2.7289(16) ?
U30 U76S 9 2.7289(16) ?
U30 B20 16 2.767(4) ?
U30 B20 10 2.767(4) ?
U30 B20 2 2.767(4) ?
U30 O5A . 2.875(3) ?
U30 O5C 21 2.875(3) ?
U30 O5C 17 2.875(3) ?
U30 O5A 8 2.875(3) ?
U30 O5A 9 2.875(3) ?
T31 A18 . 2.830(2) ?
T31 A37 . 2.835(3) ?
T31 T49 . 2.8606(6) ?
T31 A24 . 2.887(3) ?
T31 A55 . 2.889(7) ?
T31 A28 . 2.889(3) ?
T31 M25A . 2.939(3) ?
T31 A11 . 2.985(3) ?
T31 A61 . 2.987(6) ?
U31 B18 . 2.710(2) ?
U31 B28 . 2.850(3) ?
U31 U49 . 2.8623(6) ?
U31 B11 . 2.896(3) ?
U31 B37 . 2.904(3) ?
U31 B24 . 2.910(3) ?
U31 B55 . 2.914(8) ?
U31 O25A . 2.928(3) ?
U31 B61 . 2.978(6) ?
T32 A36 . 2.832(3) ?
T32 A19 . 2.839(3) ?
T32 A23 . 2.855(3) ?
T32 A60 . 2.895(3) ?
T32 A28 . 2.899(3) ?
T32 A61 . 2.908(6) ?
T32 A71 . 2.916(2) ?
T32 T50 . 2.9238(6) ?
T32 M18A . 3.0135(19) ?
T32 A54 . 3.091(9) ?
U32 B19 . 2.717(3) ?
U32 B36 . 2.851(3) ?
U32 B23 . 2.856(3) ?
U32 B28 . 2.867(3) ?
U32 B61 . 2.881(6) ?
U32 U50 . 2.9170(6) ?
U32 O26A . 2.941(2) ?
U32 B54 . 2.961(9) ?
U32 B60 . 2.981(3) ?
U32 O18A . 3.0339(16) ?
T33 A8 . 2.700(5) ?
T33 A17 46 2.799(3) ?
T33 A17 . 2.799(3) ?
T33 A21 . 2.812(5) ?
T33 T51 . 2.8439(6) ?
T33 A35 . 2.872(5) ?
T33 A62 . 2.879(4) ?
T33 A70 35 2.931(3) ?
T33 A70 . 2.931(3) ?
T33 M19A . 3.004(2) ?
T33 M19C 35 3.004(2) ?
U33 B8 . 2.708(5) ?
U33 B17 . 2.774(3) ?
U33 B17 22 2.774(3) ?
U33 B35 . 2.831(5) ?
U33 B21 . 2.845(5) ?
U33 U51 . 2.8580(6) ?
U33 B62 . 2.924(5) ?
U33 O27C 11 2.9364(19) ?
U33 O27A 11 2.9364(19) ?
U33 O27A . 2.9364(19) ?
U33 O19C 11 3.027(2) ?
T34 B48 36 2.816(3) ?
T34 B52 36 2.845(3) ?
T34 A38 . 2.888(2) ?
T34 O34C 36 2.8908(17) ?
T34 O34A 36 2.8908(17) ?
T34 T53 . 2.8943(6) ?
T34 A29 . 2.897(3) ?
T34 M16A . 2.907(3) ?
T34 O33C 36 2.9169(19) ?
T34 O33A 36 2.9169(19) ?
U34 A48 84_545 2.864(3) ?
U34 U53 . 2.8867(6) ?
U34 A52 84_545 2.889(3) ?
U34 M33C 84_545 2.8888(17) ?
U34 M33A 84_545 2.8888(17) ?
U34 A69 84_545 2.895(2) ?
U34 B38 . 2.896(2) ?
U34 B29 . 2.899(3) ?
U34 O16A . 2.915(3) ?
U34 B13 . 2.942(3) ?
T35 T46 . 2.5862(6) ?
T35 A13 . 2.768(3) ?
T35 A30 . 2.806(2) ?
T35 M24A . 2.821(3) ?
T35 A23 . 2.823(3) ?
T35 M16A . 2.825(3) ?
T35 A60 . 2.954(3) ?
T35 T50 . 3.1078(6) ?
U35 U46 . 2.5681(6) ?
U35 B13 . 2.794(3) ?
U35 B23 . 2.804(3) ?
U35 B30 . 2.807(2) ?
U35 O16A . 2.811(2) ?
U35 B60 . 2.832(3) ?
U35 O24A . 2.839(2) ?
U35 U50 . 3.1183(6) ?
T36 T47 . 2.5876(8) ?
T36 A24 78 2.791(3) ?
T36 A24 . 2.791(3) ?
T36 B43 39 2.826(3) ?
T36 B43 36 2.826(3) ?
T36 A11 78 2.846(3) ?
T36 A11 . 2.846(3) ?
T36 U59 36 2.8691(9) ?
T36 T49 . 3.0235(9) ?
T36 U67 36 3.0601(9) ?
T36 T31 78 3.2267(6) ?
U36 U47 . 2.5740(9) ?
U36 A43 87_545 2.775(3) ?
U36 A43 84_545 2.775(3) ?
U36 B24 . 2.840(3) ?
U36 B24 6 2.840(3) ?
U36 T59 84_545 2.8771(9) ?
U36 B11 . 2.940(3) ?
U36 B11 6 2.940(3) ?
U36 U49 . 3.0240(9) ?
U36 T67 84_545 3.0591(9) ?
U36 U31 6 3.2199(6) ?
T37 A63 . 2.651(6) ?
T37 A32 . 2.7746(16) ?
T37 A33 . 2.793(3) ?
T37 A14 . 2.850(3) ?
T37 A2 35 2.866(3) ?
T37 M13A . 2.880(3) ?
T37 M11A . 2.888(2) ?
T37 M9A . 2.894(3) ?
U37 B63 . 2.723(6) ?
U37 B33 . 2.758(3) ?
U37 B32 . 2.7938(17) ?
U37 B14 . 2.825(3) ?
U37 B2 11 2.838(3) ?
U37 O13A . 2.854(3) ?
U37 O6A . 2.877(3) ?
U37 O9A . 2.879(3) ?
U37 O11A . 2.887(3) ?
T38 M11C 8 2.893(2) ?
T38 M11A 8 2.893(2) ?
T38 M11A . 2.893(2) ?
T38 T48 . 2.9002(9) ?
T38 T29 8 2.9113(6) ?
T38 M4A . 2.928(3) ?
T38 M4C 8 2.929(3) ?
T38 M4A 8 2.929(3) ?
U38 U48 . 2.9015(9) ?
U38 U29 8 2.9042(6) ?
U38 O11C 8 2.948(3) ?
U38 O11A 8 2.948(3) ?
U38 O11A . 2.948(3) ?
U38 O4C 8 2.948(3) ?
U38 O4A 8 2.948(3) ?
U38 O4A . 2.948(3) ?
T39 M14A . 2.9513(16) ?
T39 M14C 8 2.9513(16) ?
T39 M14A 8 2.9513(16) ?
T39 A12 8 2.952(2) ?
T39 A12 . 2.952(2) ?
T39 M15C 8 2.962(3) ?
T39 M15A 8 2.962(3) ?
T39 M15A . 2.962(3) ?
T39 A30 . 2.990(5) ?
T39 A26 . 3.012(4) ?
U39 O15C 8 2.952(3) ?
U39 O15A 8 2.952(3) ?
U39 O15A . 2.952(3) ?
U39 B12 . 2.953(2) ?
U39 B12 8 2.953(2) ?
U39 O14A . 2.9777(19) ?
U39 O14C 8 2.9778(19) ?
U39 O14A 8 2.9778(19) ?
U39 B30 . 3.009(5) ?
U39 O24A . 3.022(2) ?
T40 M21A . 2.918(4) ?
T40 M21C 14 2.918(4) ?
T40 M21C 9 2.918(4) ?
T40 M21A 14 2.918(4) ?
T40 M21A 9 2.918(4) ?
T40 T28 9 2.9204(7) ?
T40 T28 8 2.9204(7) ?
T40 M12A . 2.937(3) ?
U40 U28 9 2.9111(7) ?
U40 U28 8 2.9111(7) ?
U40 O21C 14 2.923(4) ?
U40 O21C 9 2.923(4) ?
U40 O21A 14 2.923(4) ?
U40 O21A 9 2.923(4) ?
U40 O21A . 2.924(4) ?
U40 O12A . 2.952(3) ?
T41 A18 . 2.751(2) ?
T41 A19 . 2.753(2) ?
T41 A61 . 2.857(4) ?
T41 M23A . 2.873(2) ?
T41 T77C . 2.883(3) ?
T41 M22A . 2.8877(18) ?
T41 A36 . 2.901(3) ?
T41 A37 . 2.907(3) ?
T41 M25A . 2.911(3) ?
U41 B19 . 2.710(2) ?
U41 B18 . 2.718(2) ?
U41 B61 . 2.788(4) ?
U41 O26A . 2.899(2) ?
U41 O22A . 2.905(2) ?
U41 B36 . 2.911(3) ?
U41 O23A . 2.911(3) ?
U41 O25A . 2.933(3) ?
T42 A62 . 2.627(7) ?
T42 A17 . 2.797(3) ?
T42 A17 21 2.797(3) ?
T42 A35 . 2.864(4) ?
T42 A35 26 2.864(4) ?
T42 A70 . 2.885(3) ?
T42 A70 9 2.885(3) ?
T42 M21C 9 2.887(2) ?
T42 M21A 9 2.887(2) ?
T42 M21A . 2.887(2) ?
T42 T55 . 2.9660(8) ?
U42 B62 . 2.724(7) ?
U42 B17 . 2.759(3) ?
U42 B17 21 2.759(3) ?
U42 B35 2 2.842(4) ?
U42 B35 . 2.843(4) ?
U42 O27A . 2.8879(19) ?
U42 O27C 9 2.8880(19) ?
U42 O27A 9 2.8880(19) ?
U42 O21A . 2.892(2) ?
U42 O21C 9 2.892(2) ?
T43 A39 . 2.686(4) ?
T43 A34 . 2.790(3) ?
T43 A33 . 2.805(3) ?
T43 A31 . 2.815(4) ?
T43 A14 . 2.829(3) ?
T43 A63 . 2.886(5) ?
T43 M6A . 2.905(3) ?
T43 A73 . 2.915(3) ?
T43 M17A . 2.988(2) ?
U43 B39 . 2.721(4) ?
U43 B33 . 2.759(3) ?
U43 B34 . 2.772(3) ?
U43 B31 . 2.792(4) ?
U43 B14 . 2.836(3) ?
U43 B63 . 2.900(5) ?
U43 O7A . 2.910(3) ?
U43 O6A . 2.924(3) ?
U43 O20A . 2.967(2) ?
T44 A27 . 2.918(5) ?
T44 A27 65_455 2.919(5) ?
T44 A27 8 2.919(5) ?
T44 M28A . 2.934(2) ?
T44 M28C 45_545 2.934(2) ?
T44 M28C 65_455 2.934(2) ?
T44 M28C 33_545 2.934(2) ?
T44 M28C 8 2.934(2) ?
T44 M28A 45_545 2.934(2) ?
T44 M28A 65_455 2.934(2) ?
T44 M28A 33_545 2.934(2) ?
U44 O14C 65_554 2.936(4) ?
U44 O14C 8 2.936(4) ?
U44 O14A 65_554 2.936(4) ?
U44 O14A 8 2.936(4) ?
U44 O14A . 2.936(4) ?
U44 B27 . 2.945(5) ?
U44 B27 65_554 2.945(5) ?
U44 B27 8 2.945(5) ?
U44 O28C 45_554 2.954(2) ?
U44 O28C 65_554 2.954(2) ?
U44 O28C 62_554 2.954(2) ?
T45 M29A . 2.8675(14) ?
T45 A27 . 2.919(2) ?
T45 O37C 36 2.9307(16) ?
T45 O37A 36 2.9307(16) ?
T45 M15A . 2.934(3) ?
T45 O36C 36 2.938(3) ?
T45 O36A 36 2.938(3) ?
T45 M28A . 2.942(2) ?
T45 O35C 36 2.9470(12) ?
U45 O28A . 2.903(2) ?
U45 O15A . 2.908(3) ?
U45 M37C 84_545 2.9157(16) ?
U45 M37A 84_545 2.9157(16) ?
U45 B27 . 2.929(2) ?
U45 B40 . 2.933(3) ?
U45 M36C 84_545 2.938(3) ?
U45 M36A 84_545 2.938(3) ?
U45 O29A . 2.9465(17) ?
T46 A36 . 2.812(3) ?
T46 A41 . 2.817(2) ?
T46 A38 . 2.838(3) ?
T46 T60 . 2.8500(6) ?
T46 A29 . 2.854(3) ?
T46 M30A . 2.881(2) ?
T46 A28 . 2.884(3) ?
T46 T58 . 3.1689(6) ?
U46 B29 . 2.798(3) ?
U46 B41 . 2.807(2) ?
U46 B36 . 2.820(3) ?
U46 B38 . 2.822(3) ?
U46 O30A . 2.853(2) ?
U46 U60 . 2.8580(6) ?
U46 B28 . 2.954(3) ?
U46 U58 . 3.1571(6) ?
T47 A37 78 2.820(3) ?
T47 A37 . 2.820(3) ?
T47 A29 . 2.837(3) ?
T47 A29 78 2.837(3) ?
T47 T60 . 2.8466(9) ?
T47 A28 78 2.898(3) ?
T47 A28 . 2.898(3) ?
T47 U67 36 2.9973(8) ?
T47 T49 . 3.1079(9) ?
T47 T31 78 3.2222(6) ?
U47 B37 6 2.812(3) ?
U47 B37 . 2.812(3) ?
U47 B29 6 2.815(3) ?
U47 B29 . 2.815(3) ?
U47 U60 . 2.8708(9) ?
U47 B28 . 2.960(3) ?
U47 B28 6 2.960(3) ?
U47 T67 84_545 2.9902(9) ?
U47 U49 . 3.1034(9) ?
U47 U31 6 3.2228(6) ?
T48 A64O . 2.571(6) ?
T48 A32 . 2.782(4) ?
T48 A33 . 2.809(3) ?
T48 A33 8 2.809(3) ?
T48 M11A . 2.850(2) ?
T48 M11C 8 2.850(2) ?
T48 M11A 8 2.850(2) ?
T48 M13C 8 2.861(3) ?
T48 M13A 8 2.861(3) ?
T48 M13A . 2.861(3) ?
U48 B64O . 2.592(7) ?
U48 B33 8 2.795(3) ?
U48 B33 . 2.795(3) ?
U48 B32 . 2.803(4) ?
U48 O23A . 2.852(3) ?
U48 O23C 8 2.853(3) ?
U48 O23A 8 2.853(3) ?
U48 O13C 8 2.873(3) ?
U48 O13A 8 2.873(3) ?
U48 O13A . 2.874(3) ?
T49 M25C 78 2.858(3) ?
T49 M25A 78 2.858(3) ?
T49 M25A . 2.859(3) ?
T49 T31 78 2.8607(6) ?
T49 M17C 78 2.881(2) ?
T49 M17A 78 2.881(2) ?
T49 M17A . 2.881(2) ?
T49 A24 . 2.941(3) ?
T49 A24 78 2.941(3) ?
U49 O25A . 2.831(3) ?
U49 O25C 6 2.831(3) ?
U49 O25A 6 2.831(3) ?
U49 U31 6 2.8624(6) ?
U49 B24 6 2.883(3) ?
U49 B24 . 2.883(3) ?
U49 O17C 6 2.889(2) ?
U49 O17A 6 2.889(2) ?
U49 O17A . 2.889(2) ?
T50 T58 . 2.8111(9) ?
T50 A71 . 2.820(4) ?
T50 M18A . 2.849(3) ?
T50 A30 . 2.851(5) ?
T50 A23 8 2.913(3) ?
T50 A23 . 2.913(3) ?
T50 T32 8 2.9239(6) ?
T50 A41 . 2.947(5) ?
T50 A36 8 3.027(3) ?
T50 A36 . 3.027(3) ?
U50 U58 . 2.8094(9) ?
U50 B30 . 2.823(5) ?
U50 O26A . 2.867(4) ?
U50 O18A . 2.879(3) ?
U50 B41 . 2.906(5) ?
U50 U32 8 2.9171(6) ?
U50 B23 8 2.984(3) ?
U50 B23 . 2.984(3) ?
U50 B36 . 3.013(3) ?
T51 A70 63 2.772(5) ?
T51 A70 35 2.772(5) ?
T51 A70 . 2.772(5) ?
T51 M19A . 2.837(3) ?
T51 M19C 63 2.838(3) ?
T51 M19C 35 2.838(3) ?
T51 M19A 63 2.838(3) ?
T51 M19A 35 2.838(3) ?
T51 T33 35 2.8440(6) ?
T51 T33 8 2.8440(6) ?
U51 O27C 15 2.779(4) ?
U51 O27A 15 2.779(4) ?
U51 O27C 11 2.779(4) ?
U51 O27A 11 2.779(4) ?
U51 O27A . 2.779(4) ?
U51 O19C 15 2.851(4) ?
U51 O19C 11 2.851(4) ?
U51 O19A 15 2.851(4) ?
U51 O19A 11 2.851(4) ?
U51 O19A . 2.852(4) ?
T52 A40 . 2.948(5) ?
T52 A27 . 2.950(2) ?
T52 A27 8 2.950(2) ?
T52 M15A . 2.959(3) ?
T52 M15C 8 2.959(3) ?
T52 M15A 8 2.959(3) ?
T52 M14C 8 2.9681(17) ?
T52 M14A 8 2.9681(17) ?
T52 M14A . 2.9682(17) ?
T52 M28C 8 2.969(2) ?
U52 B40 . 2.908(5) ?
U52 O28A . 2.940(2) ?
U52 O28C 8 2.940(2) ?
U52 O28A 8 2.940(2) ?
U52 O15C 8 2.942(3) ?
U52 O15A 8 2.942(3) ?
U52 O15A . 2.942(3) ?
U52 B27 8 2.947(2) ?
U52 B27 . 2.947(2) ?
U52 O14C 8 2.9487(19) ?
T53 M29A . 2.862(2) ?
T53 M30A . 2.865(3) ?
T53 M24A . 2.873(3) ?
T53 B52 36 2.917(3) ?
T53 A38 . 2.918(4) ?
T53 M16A . 2.922(3) ?
T53 O35C 36 2.9230(19) ?
U53 O24A . 2.927(2) ?
U53 O30A . 2.930(3) ?
U53 B38 . 2.938(4) ?
U53 O16A . 2.946(3) ?
U53 A52 84_545 2.964(3) ?
U53 B40 . 2.966(3) ?
U53 M35C 84_545 2.9760(19) ?
U53 M35A 84_545 2.9760(19) ?
T54 A39 . 2.693(5) ?
T54 A31 . 2.780(5) ?
T54 A33 78 2.797(3) ?
T54 A33 . 2.797(3) ?
T54 A42 . 2.838(5) ?
T54 A65 . 2.868(3) ?
T54 M25C 78 2.925(3) ?
T54 M25A 78 2.925(3) ?
T54 M25A . 2.925(3) ?
T54 M17C 78 2.983(2) ?
U54 B39 . 2.687(5) ?
U54 B33 . 2.764(3) ?
U54 B33 6 2.764(3) ?
U54 B42 . 2.788(5) ?
U54 B31 . 2.823(5) ?
U54 O25A . 2.905(3) ?
U54 O25C 6 2.905(3) ?
U54 O25A 6 2.905(3) ?
U54 B65 . 2.947(4) ?
U54 O17C 6 3.016(2) ?
T55 A70 . 2.963(5) ?
T55 A70 14 2.963(5) ?
T55 A70 9 2.963(5) ?
T55 M21C 14 2.965(4) ?
T55 M21C 9 2.965(4) ?
T55 M21A 14 2.965(4) ?
T55 M21A 9 2.965(4) ?
T55 M21A . 2.965(4) ?
T55 T42 9 2.9662(7) ?
T55 T42 8 2.9662(8) ?
U55 U42 9 2.9603(7) ?
U55 U42 8 2.9603(7) ?
U55 O27A . 2.981(3) ?
U55 O27C 14 2.981(3) ?
U55 O27C 9 2.981(3) ?
U55 O27A 14 2.981(3) ?
U55 O27A 9 2.981(3) ?
U55 O21A . 2.989(4) ?
U55 O21A 9 2.989(4) ?
T56 T61 . 2.9577(9) ?
T56 A42 . 2.969(2) ?
T56 A42 75 2.969(2) ?
T56 M25A . 2.970(3) ?
T56 M25C 8 2.970(3) ?
T56 M25A 8 2.970(3) ?
T56 A36 8 2.971(3) ?
T56 A36 . 2.971(3) ?
T56 A37 . 2.982(3) ?
T56 A37 8 2.982(3) ?
T56 M22A . 2.989(4) ?
U56 U61 . 2.9515(9) ?
U56 B36 8 2.969(3) ?
U56 B36 . 2.970(3) ?
U56 O26A . 2.970(4) ?
U56 O23C 8 2.976(3) ?
U56 O23A 8 2.976(3) ?
U56 O23A . 2.976(3) ?
U56 O22A . 2.992(4) ?
U56 B37 . 2.996(3) ?
T57 O38C 61 2.870(4) ?
T57 O38C 36 2.870(4) ?
T57 O38C 3_556 2.870(4) ?
T57 O38A 61 2.870(4) ?
T57 O38A 36 2.870(4) ?
T57 O38A 3_556 2.870(4) ?
T57 M28A . 2.928(2) ?
T57 M28A 33_545 2.928(2) ?
T57 M28A 62_455 2.928(2) ?
T57 M28C 45_545 2.928(2) ?
T57 M28A 45_545 2.928(2) ?
U57 M39C 76_545 2.9632(14) ?
U57 M39A 76_545 2.9632(14) ?
U57 M39C 75_554 2.9632(14) ?
U57 M39C 74_455 2.9632(14) ?
U57 M39A 75_554 2.9632(14) ?
U57 M39A 74_455 2.9632(14) ?
U57 O28C 65_554 2.967(2) ?
U57 O28A 8 2.967(2) ?
U57 O28C 8 2.967(2) ?
U57 O28A 65_554 2.967(2) ?
U57 O28C 45_554 2.967(2) ?
U57 O28A 45_554 2.967(2) ?
T58 A41 . 2.833(5) ?
T58 A40 . 2.856(5) ?
T58 M32A . 2.863(2) ?
T58 M30C 75 2.9088(18) ?
T58 M30A 75 2.9088(18) ?
T58 M30A . 2.9089(18) ?
T58 A30 . 2.918(5) ?
T58 M24A . 2.945(3) ?
U58 B41 . 2.836(5) ?
U58 B40 . 2.867(5) ?
U58 O32A . 2.892(3) ?
U58 B30 . 2.907(5) ?
U58 O30A . 2.931(2) ?
U58 O30C 3 2.931(2) ?
U58 O30A 3 2.931(2) ?
U58 U53 8 2.9836(6) ?
T59 U10 43 2.8635(6) ?
T59 U10 39 2.8635(6) ?
T59 U36 39 2.8768(9) ?
T59 A43 21 2.937(3) ?
T59 A43 . 2.938(3) ?
T59 A5 60 2.940(3) ?
T59 A5 78 2.940(3) ?
T59 A6 60 2.959(3) ?
T59 A6 78 2.959(3) ?
T59 B10 39 3.026(4) ?
T59 T66 . 3.0350(9) ?
T59 B25 39 3.088(5) ?
U59 T10 67_554 2.8636(6) ?
U59 T10 87_545 2.8636(6) ?
U59 T36 87_545 2.8689(9) ?
U59 B6 12 2.933(3) ?
U59 B6 6 2.933(3) ?
U59 B5 12 2.940(3) ?
U59 B5 6 2.940(3) ?
U59 B43 21 2.953(3) ?
U59 B43 . 2.953(3) ?
U59 A11 67_554 2.997(3) ?
U59 A11 87_545 2.997(3) ?
U59 A24 67_554 3.008(3) ?
T60 T46 78 2.8502(6) ?
T60 A41 . 2.953(3) ?
T60 A41 75 2.953(3) ?
T60 A36 . 2.963(3) ?
T60 A36 78 2.964(3) ?
T60 A37 . 2.969(3) ?
T60 A37 78 2.969(3) ?
T60 T64 . 3.0255(8) ?
T60 A38 . 3.086(4) ?
U60 U46 6 2.8578(6) ?
U60 B37 . 2.935(3) ?
U60 B37 6 2.935(3) ?
U60 B41 . 2.955(3) ?
U60 B41 3 2.955(3) ?
U60 B36 . 2.963(3) ?
U60 B36 6 2.963(3) ?
U60 O30A . 3.006(4) ?
U60 U64 . 3.0250(8) ?
T61 A65 . 2.605(5) ?
T61 A33 8 2.786(3) ?
T61 A33 . 2.786(3) ?
T61 A42 . 2.836(4) ?
T61 A42 75 2.836(4) ?
T61 M25A . 2.874(3) ?
T61 M25C 8 2.874(3) ?
T61 M25A 8 2.874(3) ?
T61 M23C 8 2.897(3) ?
T61 M23A 8 2.897(3) ?
U61 B65 . 2.733(6) ?
U61 B33 . 2.774(3) ?
U61 B33 8 2.774(3) ?
U61 B42 3 2.831(4) ?
U61 B42 . 2.831(4) ?
U61 O23A . 2.840(3) ?
U61 O23C 8 2.840(3) ?
U61 O23A 8 2.840(3) ?
U61 O25C 8 2.893(3) ?
U61 O25A 8 2.893(3) ?
U61 O25A . 2.893(3) ?
T62 A35 60 3.007(5) ?
T62 A35 75 3.007(5) ?
T62 A35 78 3.007(5) ?
T62 A35 82 3.007(5) ?
T62 A35 9 3.007(5) ?
T62 A35 26 3.007(5) ?
T62 A35 8 3.007(5) ?
T62 A35 55 3.007(5) ?
T62 A35 35 3.007(5) ?
T62 A35 52 3.007(5) ?
T62 A35 29 3.007(5) ?
T62 A35 . 3.007(5) ?
U62 B35 . 3.053(5) ?
U62 B35 12 3.053(5) ?
U62 B35 6 3.053(5) ?
U62 B35 3 3.053(5) ?
U62 B35 10 3.053(5) ?
U62 B35 9 3.053(5) ?
U62 B35 2 3.053(5) ?
U62 B35 8 3.053(5) ?
U62 B35 7 3.053(5) ?
U62 B35 11 3.053(5) ?
U62 B35 4 3.053(5) ?
U62 B35 5 3.053(5) ?
T63 A8 35 2.704(5) ?
T63 A8 60 2.704(5) ?
T63 A39 75 2.755(5) ?
T63 A39 . 2.755(5) ?
T63 A64O 75 2.766(6) ?
T63 A64O . 2.766(6) ?
T63 A58O 60 2.768(6) ?
T63 A58O 35 2.768(6) ?
T63 A63 . 2.890(5) ?
T63 A63 8 2.891(5) ?
T63 A63 78 2.891(5) ?
T63 A63 75 2.891(5) ?
U63 B39 . 2.719(5) ?
U63 B39 3 2.719(5) ?
U63 B64O . 2.743(7) ?
U63 B64O 3 2.744(7) ?
U63 B8 11 2.745(5) ?
U63 B8 12 2.745(5) ?
U63 B58O 12 2.781(7) ?
U63 B58O 11 2.781(7) ?
U63 B65 . 2.803(7) ?
U63 B62 11 2.817(9) ?
U63 B63 . 2.871(5) ?
U63 B63 3 2.871(5) ?
T64 A42 . 2.996(5) ?
T64 A42 75 2.996(5) ?
T64 T60 75 3.0257(8) ?
T64 A41 . 3.046(5) ?
T64 A41 75 3.046(5) ?
T64 A37 . 3.053(3) ?
T64 A37 8 3.053(3) ?
T64 A37 78 3.053(3) ?
T64 A37 75 3.053(3) ?
T64 T56 75 3.0566(8) ?
U64 B37 . 2.990(3) ?
U64 B37 8 2.990(3) ?
U64 B37 6 2.990(3) ?
U64 B37 3 2.990(3) ?
U64 U60 3 3.0252(8) ?
U64 B42 . 3.040(5) ?
U64 B42 3 3.040(5) ?
U64 B36 6 3.049(3) ?
U64 B36 3 3.049(3) ?
U64 B36 8 3.049(3) ?
U64 B36 . 3.049(3) ?
T65 O38C 39 2.912(2) ?
T65 O38C 59 2.912(2) ?
T65 O38A 39 2.912(2) ?
T65 O38A 59 2.912(2) ?
T65 O38C 61 2.9117(19) ?
T65 O38C 36 2.912(2) ?
T65 O38A 61 2.9117(19) ?
T65 O38A 36 2.912(2) ?
T65 M31C 75 2.918(4) ?
T65 M31A 75 2.918(4) ?
T65 M31A . 2.918(4) ?
U65 M39C 76_545 2.9198(13) ?
U65 M39C 74_455 2.9198(13) ?
U65 M39A 76_545 2.9198(13) ?
U65 M39A 74_455 2.9198(13) ?
U65 A68 87_545 2.954(2) ?
U65 A68 83_455 2.954(2) ?
U65 A68 85_455 2.954(2) ?
U65 A68 84_545 2.954(2) ?
U65 O31A . 2.957(3) ?
U65 O31C 3 2.957(3) ?
U65 O31A 3 2.957(3) ?
T66 A2 44 3.012(3) ?
T66 A2 37 3.012(3) ?
T66 A3 37 3.026(5) ?
T66 A14 60 3.026(3) ?
T66 A14 78 3.026(3) ?
T66 A44 . 3.030(5) ?
T66 A6 60 3.064(3) ?
T66 A6 78 3.064(3) ?
T66 A5 60 3.069(3) ?
T66 A5 78 3.070(3) ?
T66 T13 37 3.0750(9) ?
U66 B44 . 3.004(5) ?
U66 B3 13 3.009(5) ?
U66 B2 20 3.018(3) ?
U66 B2 13 3.018(3) ?
U66 B5 12 3.018(3) ?
U66 B5 6 3.018(3) ?
U66 B43 21 3.021(3) ?
U66 B43 . 3.021(3) ?
U66 B6 12 3.029(3) ?
U66 B6 6 3.029(3) ?
U66 B14 12 3.030(3) ?
U66 B14 6 3.030(3) ?
T67 A45 21 2.816(4) ?
T67 A45 . 2.817(4) ?
T67 U21 43 2.8957(6) ?
T67 U21 39 2.8957(6) ?
T67 B29 43 2.911(3) ?
T67 B29 39 2.911(3) ?
T67 M33C 21 2.9217(17) ?
T67 M33A 21 2.9217(17) ?
T67 M33A . 2.9219(17) ?
T67 A43 . 2.933(3) ?
T67 A43 21 2.933(3) ?
U67 A29 67_554 2.847(3) ?
U67 A29 87_545 2.847(3) ?
U67 O40C 21 2.864(3) ?
U67 O40A 21 2.864(3) ?
U67 O40A . 2.864(3) ?
U67 T21 67_554 2.9008(6) ?
U67 T21 87_545 2.9008(6) ?
U67 O33A . 2.9034(19) ?
U67 O33C 21 2.9035(19) ?
U67 O33A 21 2.9035(19) ?
T68 A50 . 2.706(5) ?
T68 A46 . 2.785(5) ?
T68 A47 . 2.788(3) ?
T68 A47 21 2.788(3) ?
T68 A44 . 2.822(5) ?
T68 A49 . 2.833(6) ?
T68 A45 . 2.893(3) ?
T68 A45 21 2.894(3) ?
T68 M33A . 3.0434(16) ?
T68 M33C 21 3.0434(16) ?
U68 B50 . 2.697(5) ?
U68 B46 . 2.757(5) ?
U68 B47 21 2.767(3) ?
U68 B47 . 2.767(3) ?
U68 B44 . 2.834(5) ?
U68 O40C 21 2.897(3) ?
U68 O40A 21 2.897(3) ?
U68 O40A . 2.897(3) ?
U68 B49 . 2.954(6) ?
U68 O33A . 2.9776(19) ?
T69 A50 . 2.690(4) ?
T69 A53 . 2.765(3) ?
T69 A47 . 2.793(3) ?
T69 A46 . 2.828(4) ?
T69 A51 . 2.847(3) ?
T69 A66 . 2.913(3) ?
T69 A69 . 2.921(4) ?
T69 A48 . 2.922(3) ?
T69 A52 . 2.925(3) ?
T69 U34 43 2.9846(6) ?
T69 M33A . 3.0291(17) ?
U69 B50 . 2.726(4) ?
U69 B47 . 2.788(3) ?
U69 B53 . 2.818(3) ?
U69 B51 . 2.820(3) ?
U69 B46 . 2.821(4) ?
U69 B48 . 2.897(3) ?
U69 B66 . 2.929(3) ?
U69 B52 . 2.940(3) ?
U69 O34A . 2.976(3) ?
U69 T34 67_554 2.9769(6) ?
U69 O33A . 2.9936(19) ?
T70 A57O 37 2.738(5) ?
T70 A57O 60 2.738(5) ?
T70 A57O 75 2.738(5) ?
T70 A50 9 2.753(5) ?
T70 A50 8 2.753(5) ?
T70 A50 . 2.753(5) ?
T70 A9 75 2.773(8) ?
T70 A66 14 2.873(7) ?
T70 A66 9 2.873(7) ?
T70 A66 . 2.874(7) ?
T70 A49 . 2.916(6) ?
T70 A49 8 2.916(6) ?
U70 B9 3 2.674(8) ?
U70 B50 . 2.730(5) ?
U70 B50 9 2.730(5) ?
U70 B50 8 2.730(5) ?
U70 B57O 13 2.760(6) ?
U70 B57O 3 2.760(6) ?
U70 B57O 12 2.760(6) ?
U70 B67O . 2.788(7) ?
U70 B49 . 2.841(6) ?
U70 B49 9 2.841(6) ?
U70 B49 8 2.841(6) ?
U70 B66 . 2.849(7) ?
T71 A66 . 2.651(9) ?
T71 A53 . 2.7691(14) ?
T71 A53 8 2.7691(14) ?
T71 A52 8 2.848(3) ?
T71 A52 . 2.848(3) ?
T71 A51 . 2.850(3) ?
T71 A51 8 2.850(3) ?
T71 M36C 8 2.911(3) ?
T71 M36A 8 2.911(3) ?
T71 M36A . 2.911(3) ?
T71 T72 . 2.9387(9) ?
U71 B66 . 2.647(8) ?
U71 B53 8 2.7929(15) ?
U71 B53 . 2.7929(15) ?
U71 B51 . 2.838(3) ?
U71 B51 8 2.838(3) ?
U71 O36A . 2.882(3) ?
U71 O36C 8 2.882(3) ?
U71 O36A 8 2.882(3) ?
U71 B52 . 2.893(3) ?
U71 B52 8 2.894(3) ?
U71 U72 . 2.9210(9) ?
T72 A52 8 2.943(3) ?
T72 A52 . 2.943(3) ?
T72 B27 43 2.946(5) ?
T72 O15C 72 2.952(3) ?
T72 O15A 72 2.952(3) ?
T72 O15C 43 2.952(3) ?
T72 O15A 43 2.952(3) ?
T72 M37A . 2.960(3) ?
T72 A51 8 2.990(3) ?
T72 A51 . 2.990(3) ?
U72 M15C 48_554 2.944(3) ?
U72 M15A 48_554 2.944(3) ?
U72 M15C 67_554 2.944(3) ?
U72 M15A 67_554 2.944(3) ?
U72 B52 8 2.953(3) ?
U72 B52 . 2.954(3) ?
U72 O36A . 2.958(3) ?
U72 O36C 8 2.958(3) ?
U72 O36A 8 2.958(3) ?
U72 B51 . 2.981(3) ?
T73 O29C 39 2.890(3) ?
T73 O29A 39 2.890(3) ?
T73 A68 . 2.900(2) ?
T73 A68 9 2.900(2) ?
T73 M36A . 2.925(3) ?
T73 M36C 21 2.925(3) ?
T73 M36A 21 2.925(3) ?
T73 O31C 40 2.9437(18) ?
T73 O31C 39 2.9438(18) ?
T73 O31A 40 2.9437(18) ?
T73 O31A 39 2.9438(18) ?
U73 M29C 87_545 2.851(3) ?
U73 M29A 87_545 2.851(3) ?
U73 O38A . 2.920(2) ?
U73 O38C 9 2.920(2) ?
U73 O38A 9 2.920(2) ?
U73 O37C 9 2.9309(16) ?
U73 O37A 9 2.9309(16) ?
U73 O37A . 2.9310(16) ?
U73 M31C 64_554 2.933(2) ?
U73 M31C 87_545 2.933(2) ?
T74 A53 . 2.772(4) ?
T74 A53 9 2.772(4) ?
T74 A53 8 2.772(4) ?
T74 M36C 21 2.885(3) ?
T74 M36C 17 2.885(3) ?
T74 M36C 14 2.885(3) ?
T74 M36C 9 2.885(3) ?
T74 M36C 8 2.885(3) ?
T74 M36A 8 2.885(3) ?
T74 M36A 9 2.885(3) ?
T74 M36A 14 2.885(3) ?
T74 M36A 17 2.885(3) ?
U74 B67O . 2.603(7) ?
U74 B53 9 2.798(4) ?
U74 B53 8 2.798(4) ?
U74 B53 . 2.798(4) ?
U74 O36C 21 2.870(3) ?
U74 O36C 9 2.870(3) ?
U74 O36A 21 2.870(3) ?
U74 O36A 9 2.870(3) ?
U74 O36C 17 2.870(3) ?
U74 O36A 8 2.870(3) ?
U74 O36C 14 2.870(3) ?
U74 O36A 14 2.870(3) ?
T75 A68 14 2.896(4) ?
T75 A68 9 2.896(4) ?
T75 A68 . 2.896(4) ?
T75 M36C 21 2.948(3) ?
T75 M36C 17 2.948(3) ?
T75 M36C 14 2.948(3) ?
T75 M36C 9 2.948(3) ?
T75 M36C 8 2.948(3) ?
T75 M36A 21 2.948(3) ?
T75 M36A 8 2.948(3) ?
T75 M36A 9 2.948(3) ?
U75 O37C 14 2.929(3) ?
U75 O37C 9 2.929(3) ?
U75 O37A 14 2.929(3) ?
U75 O37A 9 2.929(3) ?
U75 O37A . 2.929(3) ?
U75 O36C 21 2.953(3) ?
U75 O36C 9 2.953(3) ?
U75 O36A 21 2.953(3) ?
U75 O36A 9 2.953(3) ?
U75 O36C 17 2.953(3) ?
T76S T76S 14 1.055(3) ?
T76S T76S 9 1.055(3) ?
T76S B56 2 2.125(9) ?
T76S A20 88 2.822(4) ?
T76S A20 82 2.822(4) ?
T76S B56 16 2.942(9) ?
T76S B56 10 2.942(9) ?
T76S A56 82 3.023(7) ?
T76S A56 88 3.023(7) ?
T76S U76S 14 3.3296(16) ?
U76S U76S 14 0.4295(19) ?
U76S U76S 9 0.4295(19) ?
U76S A56 26 2.430(9) ?
U76S B20 16 2.707(4) ?
U76S B20 10 2.707(4) ?
U76S A56 82 2.771(9) ?
U76S A56 88 2.771(9) ?
U76S B56 16 2.907(7) ?
U76S B56 10 2.907(7) ?
U76S B20 2 3.023(4) ?
T77A T77B . 0.7984(17) ?
T77A T77C . 0.886(4) ?
T77A B54 45 2.223(9) ?
T77A A61 . 2.824(5) ?
T77A A19 . 2.843(3) ?
T77A B1 45 2.859(3) ?
T77A B55 45 2.870(8) ?
T77A B61 45 2.905(5) ?
T77A A54 . 2.980(7) ?
T77A U77C 45 3.3017(16) ?
U77A U77C . 0.6189(19) ?
U77A U77B . 1.058(2) ?
U77A A54 45_544 2.059(8) ?
U77A B19 . 2.497(3) ?
U77A A1 45_544 2.669(3) ?
U77A A61 45_544 2.834(5) ?
U77A B54 . 2.868(7) ?
U77A B61 . 2.874(6) ?
U77A A55 45_544 3.073(8) ?
U77A T77C 45_544 3.353(3) ?
T77B T77C . 0.807(3) ?
T77B B55 45 2.256(8) ?
T77B A61 . 2.796(5) ?
T77B B54 45 2.862(8) ?
T77B A18 . 2.875(3) ?
T77B B1 45 2.880(3) ?
T77B B61 45 2.942(5) ?
T77B A55 . 3.022(6) ?
T77B U77C 45 3.2875(14) ?
U77B U77C . 0.5464(17) ?
U77B A55 45_544 2.241(8) ?
U77B B18 . 2.484(3) ?
U77B A1 45_544 2.703(3) ?
U77B B61 . 2.851(5) ?
U77B A61 45_544 2.887(5) ?
U77B B55 . 2.907(6) ?
U77B A54 45_544 2.949(8) ?
U77B T77C 45_544 3.353(3) ?
T77C A61 . 2.133(6) ?
T77C A18 . 2.839(4) ?
T77C A19 . 2.848(4) ?
T77C B55 45 2.854(8) ?
T77C B54 45 2.886(9) ?
T77C A55 . 2.987(6) ?
T77C A54 . 3.016(7) ?
T77C U77C 45 3.257(3) ?
U77C A54 45_544 2.551(9) ?
U77C B61 . 2.572(5) ?
U77C A55 45_544 2.661(8) ?
U77C B18 . 2.755(3) ?
U77C B19 . 2.771(3) ?
U77C A1 45_544 2.869(3) ?
U77C A61 45_544 2.923(5) ?
U77C B54 . 3.039(7) ?
U77C B55 . 3.050(6) ?
M1A A21 . 2.502(6) ?
M1A M9C 66 2.516(4) ?
M1A M9A 66 2.516(4) ?
M1A M9C 63 2.516(4) ?
M1A M9A 63 2.516(4) ?
M1A A22 . 2.559(4) ?
M1A A32 63 2.816(6) ?
M1A A16 63 2.837(6) ?
M1A T24 35 2.841(2) ?
M1A T15 46 2.984(3) ?
O1A O9C 18 2.467(4) ?
O1A O9A 18 2.467(4) ?
O1A O9C 15 2.467(4) ?
O1A O9A 15 2.467(4) ?
O1A B22 . 2.520(3) ?
O1A B21 . 2.560(6) ?
O1A B32 15 2.772(5) ?
O1A B16 15 2.817(6) ?
O1A U24 11 2.8543(14) ?
O1A U16 11 2.999(2) ?
M2A A26 . 2.515(5) ?
M2A M2C 8 2.528(5) ?
M2A M2A 8 2.528(5) ?
M2A B7 33 2.541(5) ?
M2A M2C 62_455 2.565(6) ?
M2A M2A 62_455 2.565(6) ?
M2A A12 . 2.631(5) ?
M2A U14 33 2.880(3) ?
O2A O2C 8 2.471(5) ?
O2A O2A 8 2.471(5) ?
O2A O2C 62_554 2.522(5) ?
O2A O2A 62_554 2.522(5) ?
O2A B26 . 2.527(5) ?
O2A B12 . 2.579(5) ?
O2A A7 33_544 2.606(5) ?
O2A T14 33_544 2.864(3) ?
M3A M4A . 2.472(4) ?
M3A A48 78 2.489(4) ?
M3A M10A . 2.519(5) ?
M3A M3C 8 2.527(5) ?
M3A M3A 8 2.527(5) ?
M3A B1 45 2.715(4) ?
M3A A47 78 2.869(4) ?
O3A O3C 8 2.493(5) ?
O3A O3A 8 2.493(5) ?
O3A B48 6 2.498(4) ?
O3A O10A . 2.510(4) ?
O3A O4A . 2.556(4) ?
O3A A1 45_544 2.851(4) ?
M4A M11A . 2.533(4) ?
M4A A45 78 2.539(5) ?
M4A M13A . 2.542(4) ?
M4A B1 45 2.709(4) ?
O4A O40C 6 2.485(4) ?
O4A O40A 6 2.485(4) ?
O4A O11A . 2.507(4) ?
O4A O13A . 2.517(4) ?
O4A A1 45_544 2.863(4) ?
M5A M5C 21 2.475(5) ?
M5A M5A 21 2.475(5) ?
M5A A73 66 2.508(4) ?
M5A M12A . 2.510(4) ?
M5A M5C 8 2.532(5) ?
M5A M5A 8 2.532(5) ?
M5A A20 88 2.715(4) ?
M5A A34 88 2.890(4) ?
O5A O7C 18 2.488(4) ?
O5A O7A 18 2.488(4) ?
O5A O5C 8 2.517(6) ?
O5A O5A 8 2.517(6) ?
O5A O12A . 2.523(5) ?
O5A O5C 21 2.550(6) ?
O5A O5A 21 2.550(6) ?
M6A M17A . 2.484(4) ?
M6A M13A . 2.525(4) ?
M6A A5 . 2.558(4) ?
M6A A14 . 2.579(4) ?
M6A A18 . 2.792(4) ?
M6A A33 . 2.867(4) ?
O6A O13A . 2.470(4) ?
O6A O17A . 2.491(4) ?
O6A B5 . 2.585(5) ?
O6A B14 . 2.588(5) ?
O6A B33 . 2.958(4) ?
O7A O5C 11 2.488(4) ?
O7A O5A 11 2.488(4) ?
O7A O20A . 2.488(3) ?
O7A B6 . 2.594(4) ?
O7A B14 . 2.601(5) ?
O7A U4 11 2.872(3) ?
O7A U6 11 2.923(3) ?
O7A B20 . 2.949(4) ?
O8A O19A . 2.454(5) ?
O8A O12A . 2.488(5) ?
O8A B2 8 2.606(4) ?
O8A B2 . 2.606(4) ?
O8A U4 8 2.906(2) ?
O8A U15 8 2.9169(19) ?
O8A B17 8 2.955(4) ?
M9A M11A . 2.484(3) ?
M9A M1C 35 2.516(4) ?
M9A M1A 35 2.516(4) ?
M9A A3 35 2.551(4) ?
M9A A2 35 2.585(4) ?
M9A T24 35 2.791(3) ?
M9A A16 . 2.900(4) ?
M9A T16 35 2.931(3) ?
O9A O11A . 2.446(4) ?
O9A O1C 11 2.466(4) ?
O9A O1A 11 2.466(4) ?
O9A B2 11 2.576(4) ?
O9A B3 11 2.611(4) ?
O9A U24 11 2.771(3) ?
O9A B32 . 2.815(4) ?
O9A U15 11 2.906(3) ?
O9A B16 . 2.943(5) ?
M10A M22A . 2.513(6) ?
M10A M3C 8 2.519(5) ?
M10A M3A 8 2.519(5) ?
M10A A15 . 2.540(6) ?
M10A A19 8 2.788(4) ?
M10A A19 . 2.788(4) ?
M10A T29 8 2.838(2) ?
O10A B15 . 2.478(6) ?
O10A O3C 8 2.510(4) ?
O10A O3A 8 2.510(4) ?
O10A O22A . 2.525(5) ?
O10A U29 8 2.860(2) ?
O10A U7 8 2.8769(19) ?
M11A M11C 8 2.470(5) ?
M11A M11A 8 2.470(5) ?
M11A M13A . 2.524(4) ?
O11A O13A . 2.518(4) ?
O11A O11C 8 2.538(5) ?
O11A O11A 8 2.538(5) ?
O11A B32 . 2.883(5) ?
M12A A72 . 2.457(6) ?
M12A M5C 8 2.510(4) ?
M12A M5A 8 2.510(4) ?
M12A M21A . 2.535(5) ?
M12A T4 8 2.873(2) ?
M12A T28 8 2.8762(19) ?
M12A A17 . 2.901(4) ?
O12A O21A . 2.466(6) ?
O12A O5C 8 2.523(5) ?
O12A O5A 8 2.523(5) ?
O12A U28 8 2.8691(19) ?
O12A U4 8 2.8876(19) ?
M13A M23A . 2.496(4) ?
M13A A18 . 2.746(4) ?
M13A A33 . 2.878(4) ?
O13A O23A . 2.549(4) ?
M14A M14C 65_455 2.445(6) ?
M14A M14C 8 2.445(6) ?
M14A M14A 65_455 2.445(6) ?
M14A M14A 8 2.445(6) ?
M14A A12 . 2.514(6) ?
M14A A27 . 2.572(6) ?
M14A M15C 62_455 2.596(4) ?
M14A M15A 62_455 2.596(4) ?
M14A M15A . 2.596(4) ?
O14A B27 . 2.487(6) ?
O14A O14C 65_554 2.517(7) ?
O14A O14C 8 2.517(7) ?
O14A O14A 65_554 2.517(7) ?
O14A O14A 8 2.517(7) ?
O14A B12 . 2.549(6) ?
O14A O15C 62_554 2.605(5) ?
O14A O15A 62_554 2.605(5) ?
O14A O15A . 2.605(5) ?
M15A A12 . 2.534(5) ?
M15A M16A . 2.546(4) ?
M15A M24A . 2.579(4) ?
M15A M15C 62_455 2.581(5) ?
M15A M15A 62_455 2.581(5) ?
M15A A27 . 2.583(5) ?
O15A O24A . 2.466(4) ?
O15A O16A . 2.499(4) ?
O15A B27 . 2.569(5) ?
O15A B12 . 2.617(5) ?
O15A O15C 62_554 2.715(6) ?
O15A O15A 62_554 2.715(6) ?
M16A M24A . 2.477(4) ?
M16A B52 36 2.493(4) ?
M16A A13 . 2.573(4) ?
M16A B51 36 2.606(4) ?
O16A O24A . 2.504(4) ?
O16A B13 . 2.541(4) ?
O16A A52 84_545 2.548(4) ?
O16A A51 84_545 2.610(4) ?
O16A T72 84_545 3.008(2) ?
M17A A31 . 2.497(3) ?
M17A M25A . 2.510(4) ?
M17A A24 . 2.569(4) ?
M17A A33 . 2.734(4) ?
M17A A18 . 2.747(3) ?
O17A B24 . 2.464(4) ?
O17A O25A . 2.467(4) ?
O17A B31 . 2.549(3) ?
O17A B33 . 2.876(4) ?
O17A B18 . 2.932(3) ?
M18A A71 . 2.455(6) ?
M18A A15 . 2.473(6) ?
M18A A23 8 2.475(4) ?
M18A A23 . 2.475(4) ?
M18A A19 . 2.719(4) ?
M18A A19 8 2.719(4) ?
M18A T32 8 3.0136(19) ?
M18A T19 8 3.0156(19) ?
O18A B15 . 2.510(5) ?
O18A O26A . 2.510(5) ?
O18A B23 8 2.559(4) ?
O18A B23 . 2.559(4) ?
O18A B19 . 2.932(3) ?
O18A B19 8 2.932(3) ?
O18A U19 8 2.9896(15) ?
O18A U32 8 3.0338(15) ?
M19A A70 . 2.488(6) ?
M19A A72 . 2.545(6) ?
M19A A21 . 2.553(4) ?
M19A A21 8 2.553(4) ?
M19A A17 8 2.732(4) ?
M19A A17 . 2.732(4) ?
M19A T33 8 3.004(2) ?
M19A T15 8 3.021(2) ?
O19A O27A . 2.502(5) ?
O19A B21 8 2.519(4) ?
O19A B21 . 2.519(4) ?
O19A B17 8 2.882(4) ?
O19A B17 . 2.882(4) ?
O19A U15 8 3.007(2) ?
M20A A73 78 2.482(4) ?
M20A A73 . 2.483(4) ?
M20A A25 . 2.520(5) ?
M20A A31 . 2.576(5) ?
M20A A20 . 2.680(4) ?
M20A A34 . 2.746(5) ?
M20A T20 78 2.8898(13) ?
M20A T17 78 2.999(2) ?
M20A T43 78 3.032(2) ?
O20A B31 . 2.458(6) ?
O20A O7C 6 2.488(3) ?
O20A O7A 6 2.488(3) ?
O20A B25 . 2.497(6) ?
O20A B34 . 2.870(5) ?
O20A U20 6 2.8909(15) ?
O20A B20 . 2.912(5) ?
O20A U43 6 2.967(2) ?
M21A A70 . 2.493(6) ?
M21A M21C 14 2.506(6) ?
M21A M21C 9 2.506(6) ?
M21A M21A 14 2.506(6) ?
M21A M21A 9 2.506(6) ?
M21A T28 8 2.878(2) ?
M21A T42 8 2.887(2) ?
M21A A17 . 2.896(4) ?
O21A O27A . 2.471(6) ?
O21A O21C 14 2.577(7) ?
O21A O21C 9 2.577(7) ?
O21A O21A 14 2.577(7) ?
O21A O21A 9 2.577(7) ?
O21A U28 8 2.864(2) ?
O21A U42 8 2.892(2) ?
M22A A71 . 2.492(6) ?
M22A M23C 8 2.503(4) ?
M22A M23A 8 2.503(4) ?
M22A M23A . 2.504(4) ?
M22A A19 8 2.757(4) ?
M22A A19 . 2.757(4) ?
M22A T29 8 2.863(2) ?
M22A T41 8 2.8876(18) ?
O22A O26A . 2.475(5) ?
O22A O23A . 2.524(4) ?
O22A O23C 8 2.524(4) ?
O22A O23A 8 2.524(4) ?
O22A U29 8 2.844(2) ?
O22A U41 8 2.905(2) ?
M23A M25A . 2.496(4) ?
M23A M23C 8 2.525(5) ?
M23A M23A 8 2.525(5) ?
M23A A18 . 2.743(3) ?
O23A O25A . 2.482(4) ?
O23A O23C 8 2.509(5) ?
O23A O23A 8 2.509(5) ?
M24A A40 . 2.498(5) ?
M24A A30 . 2.523(5) ?
M24A M24C 8 2.567(5) ?
M24A M24A 8 2.567(5) ?
O24A B40 . 2.501(5) ?
O24A B30 . 2.527(5) ?
O24A O24C 8 2.546(5) ?
O24A O24A 8 2.546(5) ?
M25A A37 . 2.532(4) ?
M25A A42 . 2.584(4) ?
M25A A18 . 2.789(4) ?
M25A A33 . 2.845(4) ?
O25A B42 . 2.577(4) ?
O25A B37 . 2.586(4) ?
O25A B33 . 2.951(4) ?
O26A B36 8 2.565(5) ?
O26A B36 . 2.565(5) ?
O26A U41 8 2.899(2) ?
O26A U32 8 2.941(2) ?
O27A B35 . 2.586(4) ?
O27A B35 8 2.586(4) ?
O27A U42 8 2.8879(19) ?
O27A U33 8 2.9364(19) ?
O27A B17 . 2.960(4) ?
M28A M28C 8 2.428(5) ?
M28A M28A 8 2.428(5) ?
M28A M31A . 2.466(4) ?
M28A O38C 36 2.481(4) ?
M28A O38A 36 2.481(4) ?
M28A A27 . 2.522(5) ?
M28A M28C 62_455 2.541(5) ?
M28A M28A 62_455 2.541(5) ?
M28A O37C 36 2.566(4) ?
M28A O37A 36 2.566(4) ?
O28A O31A . 2.471(4) ?
O28A O28C 8 2.482(5) ?
O28A O28A 8 2.482(5) ?
O28A M37C 84_545 2.516(4) ?
O28A M37A 84_545 2.516(4) ?
O28A B27 . 2.538(5) ?
O28A A68 84_545 2.555(5) ?
O28A O28C 62_554 2.555(5) ?
O28A O28A 62_554 2.555(5) ?
M29A O35C 36 2.226(4) ?
M29A O35A 36 2.226(4) ?
M29A M32A . 2.566(4) ?
M29A M31A . 2.629(4) ?
M29A M31C 75 2.629(4) ?
M29A M31A 75 2.629(4) ?
M29A A40 . 2.632(4) ?
M29A A40 75 2.632(4) ?
M29A U73 36 2.851(3) ?
O29A O32A . 2.424(6) ?
O29A O31A . 2.474(4) ?
O29A O31C 3 2.474(4) ?
O29A O31A 3 2.474(4) ?
O29A O29C 3 2.522(6) ?
O29A O29A 3 2.522(6) ?
O29A M35C 84_545 2.549(4) ?
O29A M35A 84_545 2.549(4) ?
O29A B40 3 2.550(5) ?
O29A B40 . 2.551(4) ?
M30A M32A . 2.432(5) ?
M30A A38 . 2.451(6) ?
M30A M30C 75 2.600(7) ?
M30A M30A 75 2.600(7) ?
M30A A41 . 2.641(5) ?
M30A A41 75 2.641(5) ?
M30A T53 78 2.865(3) ?
M30A T46 78 2.881(2) ?
O30A B38 . 2.436(7) ?
O30A O32A . 2.537(6) ?
O30A O30C 3 2.584(8) ?
O30A O30A 3 2.584(8) ?
O30A B41 . 2.621(5) ?
O30A B41 3 2.621(5) ?
O30A U46 6 2.853(2) ?
O30A U53 6 2.930(3) ?
O30A U58 3 2.931(2) ?
M31A M28C 8 2.466(4) ?
M31A M28A 8 2.466(4) ?
M31A M31C 75 2.484(7) ?
M31A M31A 75 2.484(7) ?
M31A A40 . 2.553(6) ?
M31A M29C 75 2.629(4) ?
M31A M29A 75 2.629(4) ?
O31A O28C 8 2.471(4) ?
O31A O28A 8 2.471(4) ?
O31A O29C 3 2.474(4) ?
O31A O29A 3 2.474(4) ?
O31A B40 . 2.512(6) ?
O31A O31C 3 2.536(7) ?
O31A O31A 3 2.536(7) ?
O31A T73 83_455 2.9439(18) ?
M32A M30C 75 2.432(5) ?
M32A M30A 75 2.432(5) ?
M32A A40 . 2.527(5) ?
M32A A40 75 2.527(5) ?
M32A M29C 75 2.566(4) ?
M32A M29A 75 2.566(4) ?
M32A T58 75 2.863(2) ?
O32A O29C 3 2.424(6) ?
O32A O29A 3 2.424(6) ?
O32A O30C 3 2.537(6) ?
O32A O30A 3 2.537(6) ?
O32A B40 3 2.548(6) ?
O32A B40 . 2.548(6) ?
O32A U58 3 2.892(3) ?
M33A A45 . 2.465(4) ?
M33A A48 . 2.487(4) ?
M33A B29 43 2.508(4) ?
M33A A46 . 2.515(3) ?
M33A B1 43 2.676(3) ?
M33A A47 . 2.751(4) ?
M33A U34 43 2.8888(17) ?
M33A U22 43 2.9967(16) ?
M33A U21 43 3.0237(17) ?
O33A B48 . 2.458(4) ?
O33A O40A . 2.465(3) ?
O33A A29 67_554 2.470(4) ?
O33A B46 . 2.476(3) ?
O33A A1 67_554 2.792(3) ?
O33A B47 . 2.803(4) ?
O33A T34 67_554 2.9168(19) ?
O33A T21 67_554 3.0537(19) ?
O34A O35A . 2.481(4) ?
O34A A38 87_545 2.488(6) ?
O34A B52 . 2.539(4) ?
O34A B52 21 2.539(4) ?
O34A B46 . 2.578(6) ?
O34A B53 . 2.769(5) ?
O34A T34 87_545 2.8909(17) ?
O34A T34 67_554 2.8909(17) ?
O34A U69 21 2.976(3) ?
O34A T53 67_554 3.018(3) ?
M35A M36C 21 2.432(3) ?
M35A M36A 21 2.432(3) ?
M35A M36A . 2.432(3) ?
M35A A69 . 2.469(5) ?
M35A A52 21 2.494(4) ?
M35A A52 . 2.494(4) ?
M35A O29C 39 2.549(4) ?
M35A O29A 39 2.549(4) ?
M35A U53 43 2.9757(19) ?
M35A U53 39 2.9757(19) ?
O35A M29C 87_545 2.226(4) ?
O35A M29A 87_545 2.226(4) ?
O35A O36A . 2.523(4) ?
O35A O36C 21 2.524(4) ?
O35A O36A 21 2.524(4) ?
O35A B52 21 2.539(4) ?
O35A B52 . 2.539(4) ?
O35A T53 87_545 2.9226(19) ?
O35A T53 67_554 2.9226(19) ?
M36A M36C 21 2.485(6) ?
M36A M36A 21 2.485(6) ?
M36A A52 . 2.497(4) ?
M36A M37A . 2.504(4) ?
M36A M36C 8 2.550(6) ?
M36A M36A 8 2.550(6) ?
O36A O37A . 2.456(4) ?
O36A O36C 8 2.471(6) ?
O36A O36A 8 2.471(6) ?
O36A B52 . 2.541(4) ?
O36A O36C 21 2.559(6) ?
O36A O36A 21 2.559(6) ?
O36A B53 . 2.922(5) ?
M37A M36C 8 2.504(4) ?
M37A M36A 8 2.504(4) ?
M37A A68 . 2.511(6) ?
M37A O28C 72 2.516(4) ?
M37A O28A 72 2.516(4) ?
M37A O28C 43 2.516(4) ?
M37A O28A 43 2.516(4) ?
M37A B27 43 2.524(6) ?
M37A U45 72 2.9159(16) ?
M37A U45 43 2.9159(16) ?
O37A O36C 8 2.456(4) ?
O37A O36A 8 2.456(4) ?
O37A O38A . 2.523(5) ?
O37A A27 67_554 2.538(6) ?
O37A M28C 48_554 2.566(4) ?
O37A M28C 67_554 2.566(4) ?
O37A M28A 48_554 2.566(4) ?
O37A M28A 67_554 2.566(4) ?
O38A M28C 48_554 2.481(4) ?
O38A M28C 67_554 2.481(4) ?
O38A M28A 48_554 2.481(4) ?
O38A M28A 67_554 2.481(4) ?
O38A O39A . 2.520(6) ?
O38A O38C 14 2.623(7) ?
O38A O38C 9 2.623(7) ?
O38A O38A 14 2.623(7) ?
O38A O38A 9 2.623(7) ?
M39A M39C 4_656 2.524(11) ?
M39A M39C 3_665 2.524(11) ?
M39A M39C 2_566 2.524(11) ?
M39A M39A 4_656 2.524(11) ?
M39A M39A 3_665 2.524(11) ?
M39A M39A 2_566 2.524(11) ?
M39A A68 14 2.537(7) ?
M39A A68 9 2.537(7) ?
M39A A68 . 2.537(7) ?
M39A U65 58 2.9201(13) ?
M39A U65 39 2.9200(13) ?
M39A U65 74 2.9201(13) ?
O39A O39C 52_454 2.491(9) ?
O39A O39C 75_445 2.491(9) ?
O39A O39C 26_544 2.491(9) ?
O39A O39A 52_454 2.491(9) ?
O39A O39A 75_445 2.491(9) ?
O39A O39A 26_544 2.491(9) ?
O39A O38C 14 2.520(6) ?
O39A O38A 9 2.520(6) ?
O39A O38A 14 2.520(6) ?
O39A O38C 9 2.520(6) ?
O40A O4C 6 2.485(4) ?
O40A O4A 6 2.485(4) ?
O40A B43 . 2.574(4) ?
O40A B44 . 2.610(4) ?
O40A A1 67_554 2.855(4) ?
O40A U3 6 2.864(3) ?
O40A U5 6 2.926(3) ?
O40A B47 . 2.935(4) ?
A1 U77A 45 2.669(3) ?
A1 U77B 45 2.704(3) ?
A1 U7 45 2.733(3) ?
A1 U5 45 2.751(3) ?
A1 U29 45 2.772(3) ?
A1 O33C 36 2.792(3) ?
A1 O33A 36 2.792(3) ?
A1 B48 36 2.841(4) ?
A1 O3C 45 2.852(4) ?
A1 O3A 45 2.852(4) ?
B1 M33C 84_545 2.676(3) ?
B1 M33A 84_545 2.676(3) ?
B1 M4C 45_544 2.710(4) ?
B1 M4A 45_544 2.710(4) ?
B1 M3C 45_544 2.715(4) ?
B1 M3A 45_544 2.715(4) ?
B1 A45 84_545 2.749(4) ?
B1 T5 45_544 2.761(3) ?
B1 T29 45_544 2.765(3) ?
B1 A48 84_545 2.765(4) ?
B1 T7 45_544 2.773(3) ?
A2 A14 66 2.483(5) ?
A2 A72 . 2.554(5) ?
A2 M9C 66 2.585(4) ?
A2 M9A 66 2.585(4) ?
A2 A2 8 2.650(7) ?
A2 A3 . 2.687(5) ?
A2 T37 66 2.865(3) ?
A2 T12 66 2.992(3) ?
B2 B14 18 2.457(5) ?
B2 O9C 18 2.576(4) ?
B2 O9A 18 2.576(4) ?
B2 B3 . 2.667(5) ?
B2 B2 8 2.712(7) ?
B2 U37 18 2.838(3) ?
B2 U12 18 2.977(3) ?
A3 A44 82 2.508(7) ?
A3 M9C 46 2.551(4) ?
A3 M9C 66 2.551(4) ?
A3 M9A 46 2.551(4) ?
A3 M9A 66 2.551(4) ?
A3 A2 8 2.687(5) ?
A3 T3 46 2.840(4) ?
A3 T3 66 2.840(4) ?
A3 T12 66 2.983(3) ?
A3 T12 46 2.983(3) ?
B3 B44 10 2.432(7) ?
B3 O9C 22 2.611(4) ?
B3 O9A 22 2.611(4) ?
B3 O9C 18 2.611(4) ?
B3 O9A 18 2.611(4) ?
B3 B2 8 2.667(5) ?
B3 U3 18 2.865(4) ?
B3 U3 22 2.865(4) ?
B3 U12 22 2.990(3) ?
A4 B60 45 2.443(5) ?
A4 B13 45 2.538(5) ?
A4 A7 . 2.558(5) ?
A4 A15 . 2.595(5) ?
A4 A4 8 2.746(6) ?
A4 U9 45 2.791(3) ?
A4 U25 45 3.002(3) ?
A4 U1 65 3.076(3) ?
B4 B7 . 2.541(5) ?
B4 B15 . 2.543(5) ?
B4 A13 45_544 2.573(5) ?
B4 A60 45_544 2.611(5) ?
B4 B4 8 2.610(6) ?
B4 T9 45_544 2.813(3) ?
B4 T25 45_544 2.999(3) ?
B4 T1 65_454 3.031(3) ?
A5 B11 45 2.560(5) ?
A5 A43 78 2.568(5) ?
A5 A6 . 2.600(5) ?
A5 A14 . 2.677(5) ?
A5 U10 45 2.789(3) ?
A5 T59 78 2.941(3) ?
B5 A11 45_544 2.525(5) ?
B5 B43 6 2.573(5) ?
B5 B6 . 2.576(5) ?
B5 B14 . 2.637(5) ?
B5 T10 45_544 2.826(3) ?
B5 U59 6 2.940(3) ?
A6 B10 36 2.517(5) ?
A6 A73 . 2.543(5) ?
A6 A6 63 2.615(7) ?
A6 A14 . 2.634(5) ?
A6 U10 45 2.793(3) ?
A6 T6 35 2.943(3) ?
A6 T59 78 2.959(3) ?
A6 T13 35 3.002(3) ?
A6 T66 78 3.064(3) ?
B6 B6 15 2.513(7) ?
B6 A10 84_545 2.592(5) ?
B6 B14 . 2.676(5) ?
B6 T10 45_544 2.818(3) ?
B6 U6 11 2.928(3) ?
B6 U59 6 2.932(3) ?
B6 U13 11 2.980(3) ?
A7 A4 8 2.558(5) ?
A7 O2C 45 2.606(5) ?
A7 O2C 65 2.606(5) ?
A7 O2A 45 2.606(5) ?
A7 O2A 65 2.606(5) ?
A7 B12 65 2.611(6) ?
A7 U9 65 2.8229(19) ?
A7 U9 45 2.8229(19) ?
A7 U25 65 2.978(2) ?
B7 M2C 45_544 2.541(5) ?
B7 M2C 65_454 2.541(5) ?
B7 M2A 45_544 2.541(5) ?
B7 M2A 65_454 2.541(5) ?
B7 B4 8 2.542(5) ?
B7 A12 65_454 2.651(6) ?
B7 T9 45_544 2.8041(18) ?
B7 T9 65_454 2.8041(18) ?
B7 T25 45_544 2.998(2) ?
A8 A62 . 2.578(7) ?
A8 A63 66 2.597(6) ?
A8 A63 63 2.597(6) ?
A8 T63 63 2.704(5) ?
A8 T15 46 2.719(4) ?
B8 B63 18 2.583(6) ?
B8 B63 15 2.583(6) ?
B8 B62 . 2.585(7) ?
B8 U15 22 2.671(4) ?
B8 U63 15 2.745(5) ?
A9 A49 82 2.652(7) ?
A9 A49 78 2.652(7) ?
A9 A49 75 2.652(7) ?
A9 T16 35 2.657(5) ?
A9 T16 63 2.657(5) ?
A9 T70 75 2.773(8) ?
B9 B49 10 2.499(7) ?
B9 B49 6 2.499(7) ?
B9 B49 3 2.499(7) ?
B9 U70 3 2.674(8) ?
B9 U16 15 2.736(5) ?
B9 U16 11 2.736(5) ?
A10 A56 . 2.306(9) ?
A10 A25 . 2.472(7) ?
A10 B6 43 2.592(5) ?
A10 B6 45 2.592(5) ?
A10 U17 45 2.882(2) ?
A10 U17 43 2.882(2) ?
A10 T17 78 2.895(3) ?
A10 T10 78 2.941(3) ?
A10 U6 26 2.948(4) ?
B10 B25 . 2.461(7) ?
B10 A6 67_554 2.517(5) ?
B10 A6 45_544 2.517(5) ?
B10 B56 . 2.609(9) ?
B10 U10 6 2.853(2) ?
B10 T17 45_544 2.939(2) ?
B10 T17 67_554 2.939(2) ?
B10 U17 6 2.966(3) ?
B10 T6 2 3.008(4) ?
B10 T59 84_545 3.026(4) ?
A11 A24 . 2.353(5) ?
A11 A55 . 2.483(8) ?
A11 B5 45 2.525(5) ?
A11 B43 36 2.534(4) ?
A11 U18 45 2.963(3) ?
A11 U59 36 2.997(3) ?
A11 U5 45 3.026(3) ?
B11 B55 . 2.431(8) ?
B11 A43 84_545 2.529(4) ?
B11 B24 . 2.542(5) ?
B11 A5 45_544 2.561(5) ?
B11 T18 45_544 2.881(3) ?
B11 T5 45_544 2.958(3) ?
B11 T59 84_545 3.170(3) ?
A12 M15C 62_455 2.534(5) ?
A12 M15A 62_455 2.534(5) ?
A12 M2C 62_455 2.631(5) ?
A12 M2A 62_455 2.631(5) ?
A12 B7 33 2.651(6) ?
B12 O2C 62_554 2.579(5) ?
B12 O2A 62_554 2.579(5) ?
B12 A7 33_544 2.611(6) ?
B12 O15C 62_554 2.617(5) ?
B12 O15A 62_554 2.617(5) ?
A13 B4 45 2.573(5) ?
A13 A60 . 2.577(5) ?
A13 B48 36 2.590(5) ?
A13 B51 36 2.685(5) ?
A13 U7 45 2.942(3) ?
A13 U11 33 3.041(3) ?
B13 B60 . 2.482(5) ?
B13 A4 45_544 2.538(5) ?
B13 A48 84_545 2.572(5) ?
B13 A51 84_545 2.651(5) ?
B13 T7 45_544 2.930(3) ?
B13 T11 33_544 3.005(3) ?
A14 A2 35 2.483(5) ?
A14 A73 . 2.570(5) ?
A14 T4 35 2.841(3) ?
A14 T13 35 2.964(3) ?
A14 T66 78 3.027(3) ?
B14 B2 11 2.457(5) ?
B14 U4 11 2.824(3) ?
B14 U13 11 2.985(3) ?
A15 A4 8 2.595(5) ?
A15 A19 . 2.777(4) ?
A15 A19 8 2.777(4) ?
A15 T19 8 2.901(2) ?
A15 T7 8 2.926(2) ?
B15 B4 8 2.543(5) ?
B15 U7 8 2.897(2) ?
B15 U19 8 2.927(2) ?
A16 A57O . 2.775(7) ?
A16 T3 8 2.7752(18) ?
A16 T16 63 2.807(4) ?
A16 T16 35 2.807(4) ?
A16 M1C 35 2.837(6) ?
A16 M1A 35 2.837(6) ?
A16 M9C 8 2.900(4) ?
A16 M9A 8 2.900(4) ?
B16 U16 15 2.755(4) ?
B16 U16 11 2.755(4) ?
B16 U3 8 2.7922(19) ?
B16 O1C 11 2.817(6) ?
B16 O1A 11 2.817(6) ?
B16 O9C 8 2.943(5) ?
B16 O9A 8 2.943(5) ?
A17 A72 . 2.857(4) ?
A17 A70 . 2.867(5) ?
B17 B58O . 2.652(5) ?
A19 A71 . 2.792(4) ?
A20 M5C 35 2.715(4) ?
A20 M5A 35 2.715(4) ?
A20 M5C 37 2.715(4) ?
A20 M5A 37 2.715(4) ?
A20 T6 35 2.7615(15) ?
A20 T6 37 2.7615(15) ?
A20 A73 78 2.767(4) ?
A20 A73 . 2.767(4) ?
A20 T30 26 2.770(4) ?
A20 T76S 35 2.821(4) ?
B20 U76S 11 2.707(4) ?
B20 U76S 13 2.707(4) ?
B20 U17 6 2.714(3) ?
B20 U6 11 2.7233(14) ?
B20 U6 13 2.7233(14) ?
B20 U30 2 2.767(4) ?
B20 O7C 6 2.949(4) ?
A21 M19C 35 2.553(4) ?
A21 M19A 35 2.553(4) ?
A21 T15 46 2.798(4) ?
A21 A22 . 2.860(9) ?
A21 A21 35 2.872(9) ?
A21 A21 8 2.872(9) ?
B21 O19C 11 2.518(4) ?
B21 O19A 11 2.518(4) ?
B21 B22 . 2.749(9) ?
B21 B21 11 2.755(9) ?
B21 B21 8 2.755(9) ?
B21 U15 22 2.855(4) ?
A22 M1C 35 2.559(4) ?
A22 M1A 35 2.559(4) ?
A22 M1C 8 2.559(4) ?
A22 M1A 8 2.559(4) ?
A22 T16 63 2.787(6) ?
A22 T16 35 2.787(6) ?
A22 A21 35 2.860(9) ?
A22 A21 8 2.860(9) ?
B22 O1C 11 2.520(3) ?
B22 O1A 11 2.520(3) ?
B22 O1C 8 2.520(3) ?
B22 O1A 8 2.520(3) ?
B22 B21 11 2.749(9) ?
B22 B21 8 2.749(9) ?
B22 U16 15 2.879(6) ?
B22 U16 11 2.879(6) ?
A23 A60 . 2.510(5) ?
A23 A26 . 2.656(5) ?
A23 A23 8 2.692(7) ?
A23 A30 . 2.696(5) ?
B23 B60 . 2.337(5) ?
B23 B26 . 2.671(5) ?
B23 B30 . 2.707(5) ?
B23 B23 8 2.881(7) ?
A24 A25 . 2.774(6) ?
A24 A24 78 2.794(7) ?
A24 A31 . 2.848(6) ?
B24 B24 6 2.689(7) ?
B24 B25 . 2.719(6) ?
B24 B31 . 2.730(6) ?
A25 A24 78 2.774(6) ?
A25 T10 78 2.806(3) ?
A25 A31 . 2.819(7) ?
A25 T17 78 2.892(4) ?
A25 T20 78 2.911(2) ?
B25 B24 6 2.719(6) ?
B25 B31 . 2.734(7) ?
B25 U10 6 2.831(3) ?
B25 U17 6 2.894(4) ?
B25 U20 6 2.894(2) ?
A26 M2C 8 2.515(5) ?
A26 M2A 8 2.515(5) ?
A26 A30 . 2.630(7) ?
A26 A23 8 2.656(5) ?
A26 T9 8 2.817(2) ?
A26 T25 8 2.991(2) ?
B26 O2C 8 2.527(5) ?
B26 O2A 8 2.527(5) ?
B26 B23 8 2.672(5) ?
B26 B30 . 2.676(7) ?
B26 U9 8 2.8009(19) ?
A27 M28C 62_455 2.522(5) ?
A27 M28A 62_455 2.522(5) ?
A27 O37C 36 2.538(6) ?
A27 O37A 36 2.538(6) ?
A27 M15C 62_455 2.583(5) ?
A27 M15A 62_455 2.583(5) ?
B27 M37C 84_545 2.524(6) ?
B27 M37A 84_545 2.524(6) ?
B27 O28C 62_554 2.538(5) ?
B27 O28A 62_554 2.538(5) ?
B27 O15C 62_554 2.569(5) ?
B27 O15A 62_554 2.569(5) ?
A28 A29 . 2.513(5) ?
A28 A36 . 2.538(4) ?
A28 A37 . 2.540(4) ?
A28 A61 . 2.543(6) ?
B28 B61 . 2.429(6) ?
B28 B29 . 2.499(5) ?
B28 B36 . 2.633(4) ?
B28 B37 . 2.658(4) ?
A29 O33C 36 2.470(4) ?
A29 O33A 36 2.470(4) ?
A29 A38 . 2.733(5) ?
A29 B46 36 2.741(6) ?
A29 A29 78 2.774(7) ?
A29 U67 36 2.846(3) ?
B29 M33C 84_545 2.507(4) ?
B29 M33A 84_545 2.507(4) ?
B29 B38 . 2.692(5) ?
B29 B29 6 2.771(7) ?
B29 A46 84_545 2.784(6) ?
B29 T67 84_545 2.911(3) ?
A30 M24C 8 2.523(5) ?
A30 M24A 8 2.523(5) ?
A30 A23 8 2.695(5) ?
A30 T35 8 2.806(2) ?
B30 O24C 8 2.527(5) ?
B30 O24A 8 2.527(5) ?
B30 B23 8 2.707(5) ?
B30 U35 8 2.807(2) ?
A31 M17C 78 2.497(3) ?
A31 M17A 78 2.497(3) ?
A31 T43 78 2.815(4) ?
A31 A24 78 2.848(6) ?
B31 O17C 6 2.549(3) ?
B31 O17A 6 2.549(3) ?
B31 B24 6 2.730(6) ?
B31 U43 6 2.792(4) ?
A32 A64O . 2.634(7) ?
A32 T15 63 2.769(3) ?
A32 T15 35 2.769(3) ?
A32 T37 8 2.7747(16) ?
A32 M1C 35 2.816(6) ?
A32 M1A 35 2.816(6) ?
A32 M11C 8 2.972(4) ?
A32 M11A 8 2.972(4) ?
B32 O1C 11 2.772(5) ?
B32 O1A 11 2.772(5) ?
B32 U37 8 2.7935(17) ?
B32 U15 15 2.802(3) ?
B32 U15 11 2.802(3) ?
B32 O9C 8 2.815(4) ?
B32 O9A 8 2.815(4) ?
B32 O11C 8 2.883(5) ?
B33 B64O . 2.701(5) ?
A34 T43 78 2.790(3) ?
A34 T4 35 2.7932(16) ?
A34 T4 37 2.7932(16) ?
A34 A58O 35 2.812(7) ?
A34 T28 35 2.816(4) ?
A34 A73 78 2.857(4) ?
A34 A73 . 2.857(4) ?
A34 M5A 35 2.890(4) ?
A34 M5C 35 2.890(4) ?
B34 U4 11 2.7582(15) ?
B34 U4 13 2.7582(15) ?
B34 U43 6 2.772(3) ?
B34 U28 11 2.775(4) ?
B34 B58O 11 2.896(8) ?
B34 O7C 6 2.979(4) ?
B34 O7A 6 2.979(4) ?
A35 A35 26 2.465(10) ?
A35 A70 . 2.573(5) ?
A35 A70 35 2.573(5) ?
A35 A35 35 2.646(8) ?
A35 A35 8 2.646(8) ?
A35 T42 26 2.864(4) ?
A35 T55 26 2.973(3) ?
B35 B35 2 2.481(10) ?
B35 O27C 11 2.586(4) ?
B35 O27A 11 2.586(4) ?
B35 B35 11 2.705(8) ?
B35 B35 8 2.705(8) ?
B35 U42 2 2.843(4) ?
A36 A37 . 2.549(4) ?
A36 A71 . 2.551(5) ?
A36 A41 . 2.598(5) ?
A36 A36 8 2.648(7) ?
B36 B41 . 2.531(5) ?
B36 B36 8 2.589(7) ?
B36 B37 . 2.591(4) ?
A37 A37 78 2.669(6) ?
A37 A42 . 2.673(5) ?
B37 B37 6 2.503(6) ?
B37 B42 . 2.626(5) ?
A38 O34C 36 2.489(6) ?
A38 O34A 36 2.489(6) ?
A38 A29 78 2.733(5) ?
A38 B46 36 2.782(7) ?
A38 T46 78 2.838(3) ?
A38 T34 78 2.888(2) ?
A38 T53 78 2.918(4) ?
B38 A69 84_545 2.566(6) ?
B38 B29 6 2.692(5) ?
B38 A46 84_545 2.775(7) ?
B38 U46 6 2.822(3) ?
B38 U34 6 2.896(2) ?
B38 U53 6 2.938(4) ?
A39 A63 . 2.580(6) ?
A39 A63 78 2.580(6) ?
A39 A65 . 2.656(6) ?
A39 T43 78 2.686(4) ?
B39 B65 . 2.522(6) ?
B39 B63 . 2.572(6) ?
B39 B63 6 2.572(6) ?
B39 U43 6 2.721(4) ?
A40 M24C 8 2.498(5) ?
A40 M24A 8 2.498(5) ?
A40 M29C 75 2.632(4) ?
A40 M29A 75 2.632(4) ?
B40 O24C 8 2.501(5) ?
B40 O24A 8 2.501(5) ?
B40 O29C 3 2.551(4) ?
B40 O29A 3 2.551(4) ?
A41 A36 8 2.598(5) ?
A41 A41 75 2.629(9) ?
A41 M30C 75 2.641(5) ?
A41 M30A 75 2.641(5) ?
A41 T46 8 2.817(2) ?
B41 B36 8 2.531(5) ?
B41 O30C 3 2.621(5) ?
B41 O30A 3 2.621(5) ?
B41 B41 3 2.727(9) ?
B41 U46 8 2.807(2) ?
A42 A42 75 2.433(9) ?
A42 M25C 78 2.584(4) ?
A42 M25A 78 2.584(4) ?
A42 A37 78 2.673(5) ?
A42 T61 75 2.836(4) ?
A42 T56 75 2.969(2) ?
B42 B42 3 2.516(9) ?
B42 O25C 6 2.577(4) ?
B42 O25A 6 2.577(4) ?
B42 B37 6 2.626(5) ?
B42 U61 3 2.831(4) ?
B42 U56 3 3.001(3) ?
A43 B11 43 2.529(4) ?
A43 A5 78 2.568(5) ?
A43 A45 . 2.576(5) ?
A43 A43 21 2.643(6) ?
A43 A44 . 2.677(5) ?
A43 U36 39 2.775(3) ?
A43 U21 43 2.855(3) ?
A43 T5 78 2.907(3) ?
A43 T12 78 3.041(3) ?
B43 A11 67_554 2.534(4) ?
B43 B43 21 2.544(6) ?
B43 B5 6 2.573(5) ?
B43 B44 . 2.647(5) ?
B43 T36 87_545 2.825(3) ?
B43 T21 67_554 2.938(3) ?
B43 U5 6 2.955(3) ?
B43 U12 6 2.975(3) ?
A44 A3 37 2.508(7) ?
A44 A45 21 2.563(4) ?
A44 A45 . 2.564(4) ?
A44 A43 21 2.677(5) ?
A44 T3 78 2.864(4) ?
A44 T3 60 2.864(4) ?
A44 T12 78 2.984(2) ?
A44 T12 60 2.984(2) ?
B44 B3 13 2.431(7) ?
B44 O40C 21 2.610(4) ?
B44 O40A 21 2.610(4) ?
B44 B43 21 2.647(5) ?
B44 U3 6 2.810(3) ?
B44 U3 12 2.810(3) ?
B44 U12 12 2.952(2) ?
B44 U12 6 2.952(2) ?
A45 M4C 78 2.539(5) ?
A45 M4A 78 2.539(5) ?
A45 B1 43 2.749(4) ?
A45 A47 . 2.875(5) ?
A45 T3 78 2.911(3) ?
A45 U21 43 2.920(3) ?
A46 M33C 21 2.515(3) ?
A46 M33A 21 2.515(3) ?
A46 A69 . 2.519(7) ?
A46 B38 39 2.774(7) ?
A46 B29 43 2.784(6) ?
A46 B29 39 2.784(6) ?
A46 T69 21 2.828(4) ?
B46 O33C 21 2.476(3) ?
B46 O33A 21 2.476(3) ?
B46 A29 67_554 2.742(6) ?
B46 A29 87_545 2.742(6) ?
B46 A38 87_545 2.782(7) ?
B46 U69 21 2.821(4) ?
A47 T2 75 2.789(3) ?
A47 T3 78 2.808(3) ?
A47 T27 75 2.816(3) ?
A47 A48 . 2.844(4) ?
A47 M3C 78 2.870(4) ?
A47 M3A 78 2.870(4) ?
A47 M4C 78 2.906(4) ?
B47 B57O 3 2.663(5) ?
B47 U3 6 2.756(3) ?
B47 U2 3 2.780(3) ?
B47 U27 3 2.790(3) ?
B47 B48 . 2.939(4) ?
B47 O4C 6 2.976(4) ?
A48 M3C 78 2.489(4) ?
A48 M3A 78 2.489(4) ?
A48 A51 . 2.569(4) ?
A48 B13 43 2.573(5) ?
A48 B1 43 2.765(4) ?
A48 U34 43 2.864(3) ?
A48 T2 75 2.878(3) ?
A48 T7 78 2.905(3) ?
B48 O3C 6 2.498(4) ?
B48 O3A 6 2.498(4) ?
B48 A13 67_554 2.590(5) ?
B48 B51 . 2.591(4) ?
B48 T34 67_554 2.816(3) ?
B48 A1 67_554 2.841(4) ?
B48 U2 3 2.913(3) ?
B48 T22 67_554 2.931(3) ?
A49 A57O 75 2.575(4) ?
A49 A57O 60 2.575(4) ?
A49 A50 . 2.596(8) ?
A49 T3 60 2.639(5) ?
A49 T3 78 2.639(5) ?
A49 A9 75 2.652(7) ?
A49 T16 37 2.924(6) ?
B49 B9 3 2.499(7) ?
B49 B50 . 2.571(8) ?
B49 U3 12 2.705(5) ?
B49 U3 6 2.705(5) ?
B49 B57O 12 2.714(5) ?
B49 B57O 3 2.714(5) ?
B49 U16 13 2.870(6) ?
A50 A66 9 2.580(5) ?
A50 A66 . 2.580(5) ?
A50 T69 21 2.690(4) ?
B50 B66 . 2.587(5) ?
B50 B66 9 2.587(5) ?
B50 U69 21 2.726(4) ?
A51 A51 8 2.433(6) ?
A51 A52 . 2.594(5) ?
A51 O16C 43 2.611(4) ?
A51 O16A 43 2.611(4) ?
A51 B13 43 2.651(5) ?
A51 T2 75 2.825(3) ?
A51 T11 75 2.933(3) ?
A51 U1 43 2.989(3) ?
B51 B51 8 2.501(6) ?
B51 B52 . 2.547(5) ?
B51 M16C 67_554 2.606(4) ?
B51 M16A 67_554 2.606(4) ?
B51 A13 67_554 2.685(5) ?
B51 U2 3 2.853(3) ?
B51 U11 3 2.987(3) ?
B51 T1 67_554 3.019(3) ?
A52 O16C 43 2.548(4) ?
A52 O16A 43 2.548(4) ?
A52 A69 . 2.551(4) ?
A52 U34 43 2.889(3) ?
B52 M16C 67_554 2.493(4) ?
B52 M16A 67_554 2.493(4) ?
B52 T34 67_554 2.845(3) ?
B52 B53 . 2.911(4) ?
A53 T69 21 2.765(3) ?
A53 T71 9 2.7689(14) ?
A53 A69 . 2.871(6) ?
B53 U71 9 2.7927(15) ?
B53 U69 21 2.818(3) ?
B53 B67O . 2.872(5) ?
B53 B52 21 2.911(4) ?
A54 U77A 45 2.059(9) ?
A54 B54 45 2.232(6) ?
A54 A60 . 2.359(9) ?
A54 A61 . 2.523(10) ?
A54 U77C 45 2.551(9) ?
A54 U19 45 2.778(7) ?
A54 U7 45 2.804(6) ?
A54 U77B 45 2.949(8) ?
B54 T77A 45_544 2.223(9) ?
B54 A54 45_544 2.232(6) ?
B54 B61 . 2.404(10) ?
B54 B60 . 2.608(9) ?
B54 T77B 45_544 2.861(8) ?
B54 T77C 45_544 2.886(10) ?
B54 T19 45_544 2.910(7) ?
B54 T7 45_544 2.942(6) ?
A55 U77B 45 2.241(8) ?
A55 B55 45 2.418(5) ?
A55 A61 . 2.548(9) ?
A55 U77C 45 2.661(8) ?
A55 U18 45 2.841(6) ?
A55 U5 45 2.858(6) ?
B55 T77B 45_544 2.256(8) ?
B55 A55 45_544 2.418(5) ?
B55 B61 . 2.471(9) ?
B55 T77C 45_544 2.854(8) ?
B55 T77A 45_544 2.870(8) ?
B55 T5 45_544 2.885(6) ?
B55 T18 45_544 2.935(6) ?
A56 U76S 26 2.430(9) ?
A56 B56 36 2.459(3) ?
A56 B56 39 2.459(3) ?
A56 U76S 37 2.771(9) ?
A56 U76S 35 2.771(9) ?
A56 U6 26 2.782(7) ?
A56 U17 43 2.856(3) ?
A56 U17 45 2.856(3) ?
A56 T17 78 2.916(7) ?
A56 T76S 35 3.023(7) ?
B56 T76S 2 2.125(9) ?
B56 A56 84_545 2.459(3) ?
B56 A56 87_545 2.459(3) ?
B56 U17 6 2.897(7) ?
B56 T6 2 2.901(7) ?
B56 U76S 11 2.907(7) ?
B56 U76S 13 2.907(7) ?
B56 T17 67_554 2.941(4) ?
B56 T17 45_544 2.941(4) ?
B56 T76S 13 2.942(9) ?
A60 B4 45 2.611(5) ?
A60 U19 45 2.876(3) ?
A60 U7 45 2.956(3) ?
B60 A4 45_544 2.443(5) ?
B60 T19 45_544 2.973(3) ?
B60 T7 45_544 3.040(3) ?
A57O A49 78 2.575(4) ?
A57O A49 75 2.575(4) ?
A57O A66 75 2.730(12) ?
A57O T70 75 2.738(5) ?
A57O A47 75 2.928(4) ?
A57O A47 78 2.928(4) ?
B57O B66 3 2.450(13) ?
B57O B47 6 2.663(5) ?
B57O B47 3 2.663(5) ?
B57O B49 6 2.714(5) ?
B57O B49 3 2.714(5) ?
B57O U70 3 2.760(6) ?
A58O A63 66 2.569(8) ?
A58O A63 88 2.569(8) ?
A58O A62 . 2.711(7) ?
A58O T63 63 2.768(6) ?
A58O A34 88 2.811(7) ?
A58O A17 21 2.940(5) ?
B58O B62 . 2.383(8) ?
B58O B63 18 2.630(8) ?
B58O B63 16 2.630(8) ?
B58O B17 21 2.652(5) ?
B58O U63 15 2.781(7) ?
B58O B34 16 2.896(8) ?
A61 U77A 45 2.834(5) ?
A61 U77B 45 2.888(5) ?
A61 U77C 45 2.923(5) ?
B61 T77A 45_544 2.905(5) ?
B61 T77B 45_544 2.941(5) ?
A62 A8 26 2.578(7) ?
A62 T42 26 2.627(7) ?
A62 A58O 26 2.711(7) ?
A62 T33 26 2.879(4) ?
A62 T63 63 2.933(9) ?
B62 B58O 2 2.383(8) ?
B62 B8 2 2.586(7) ?
B62 U42 2 2.724(7) ?
B62 U63 15 2.817(9) ?
B62 U33 2 2.923(5) ?
A63 A64O . 2.529(8) ?
A63 A58O 35 2.569(8) ?
A63 A8 35 2.597(6) ?
A63 T4 35 2.681(6) ?
A63 T15 35 2.907(5) ?
B63 B8 11 2.583(6) ?
B63 B58O 11 2.630(8) ?
B63 U4 11 2.643(6) ?
B63 B64O . 2.701(8) ?
B63 U15 11 2.919(5) ?
A64O A63 8 2.529(8) ?
A64O A65 . 2.781(7) ?
A64O A33 8 2.961(5) ?
B64O B65 . 2.453(7) ?
B64O B33 8 2.701(5) ?
B64O B63 8 2.701(8) ?
A65 T61 75 2.605(5) ?
A65 A39 75 2.656(6) ?
A65 A64O 75 2.781(7) ?
A65 T54 75 2.867(3) ?
B65 B64O 3 2.453(7) ?
B65 B39 3 2.522(6) ?
B65 U61 3 2.733(6) ?
B65 U54 3 2.948(4) ?
A66 A50 8 2.580(5) ?
A66 T2 75 2.727(10) ?
A66 A57O 75 2.730(12) ?
A66 T69 8 2.913(3) ?
B66 B57O 3 2.451(13) ?
B66 B67O . 2.463(12) ?
B66 B50 8 2.587(5) ?
B66 U2 3 2.769(10) ?
B66 U69 8 2.929(3) ?
B67O B66 9 2.463(12) ?
B67O B66 14 2.463(12) ?
B67O B53 8 2.873(5) ?
B67O B53 9 2.873(5) ?
A68 A68 14 2.530(8) ?
A68 A68 9 2.530(8) ?
A68 O28C 43 2.554(5) ?
A68 O28A 43 2.554(5) ?
A68 O28C 72 2.555(5) ?
A68 O28A 72 2.555(5) ?
A69 A52 21 2.551(4) ?
A69 B38 39 2.565(6) ?
A69 U34 43 2.895(2) ?
A69 U34 39 2.895(2) ?
A69 T69 21 2.922(4) ?
A69 U53 43 3.082(4) ?
A70 A35 8 2.573(5) ?
A70 A17 8 2.867(5) ?
A70 T42 8 2.885(3) ?
A71 A36 8 2.551(5) ?
A71 A19 8 2.792(4) ?
A71 T32 8 2.916(2) ?
A71 T41 8 2.928(2) ?
A72 A2 8 2.553(5) ?
A72 T4 8 2.852(2) ?
A72 A17 8 2.857(4) ?
A73 M5C 35 2.508(4) ?
A73 M5A 35 2.508(4) ?
A73 T4 35 2.888(3) ?
A73 T6 35 2.919(3) ?
